data_1559147
loop_
_publ_author_name
'Baldauf, Lilia M.'
'Ghiassi, Kamran B.'
'Olmstead, Marilyn M.'
'Balch, Alan L.'

_publ_section_title
;
 Fullerene nanostructures: how the oblong shape of C<sub>70</sub> forms a
 cocrystal with an enormous asymmetric unit and related cocrystals.
;
_journal_issue 39
_journal_name_full Nanoscale
_journal_page_first 20356
_journal_page_last 20363
_journal_paper_doi 10.1039/d0nr05824f
_journal_volume 12
_journal_year 2020
_chemical_formula_moiety '(C70), (C36 H44 N4 Ni), 1.5(C8 H10)'
_chemical_formula_sum 'C118 H59 N4 Ni'
_chemical_formula_weight 1591.40
_space_group_crystal_system triclinic
_space_group_IT_number 2
_space_group_name_Hall '-P 1'
_space_group_name_H-M_alt 'P -1'
_atom_sites_solution_hydrogens mixed
_atom_sites_solution_primary dual
_atom_sites_solution_secondary difmap
_audit_creation_method SHELXL-2018/3
_audit_update_record
;
2020-07-21 deposited with the CCDC.	2020-09-21 downloaded from the CCDC.
;
_cell_angle_alpha 102.301(2)
_cell_angle_beta 92.802(2)
_cell_angle_gamma 101.834(2)
_cell_formula_units_Z 24
_cell_length_a 35.187(4)
_cell_length_b 35.564(4)
_cell_length_c 35.852(4)
_cell_measurement_reflns_used 9743
_cell_measurement_temperature 90(2)
_cell_measurement_theta_max 26.42
_cell_measurement_theta_min 2.5
_cell_volume 42702(8)
_computing_cell_refinement 'SAINT (Bruker, 2017)'
_computing_data_collection 'Apex3 (Bruker, 2017)'
_computing_data_reduction 'SAINT (Bruker, 2017)'
_computing_publication_material 'SHELXL-2018/3 (Sheldrick, 2018)'
_computing_structure_refinement 'SHELXL-2018/3 (Sheldrick, 2018)'
_computing_structure_solution 'SHELXT 2014/4 (Sheldrick, 2014)'
_diffrn_ambient_temperature 90(2)
_diffrn_detector_area_resol_mean 10.42
_diffrn_measured_fraction_theta_full 0.999
_diffrn_measured_fraction_theta_max 0.992
_diffrn_measurement_device_type 'Bruker D8 DUO'
_diffrn_measurement_method '\w and \f'
_diffrn_radiation_type MoK\a
_diffrn_radiation_wavelength 0.71073
_diffrn_reflns_av_unetI/netI 0.1211
_diffrn_reflns_Laue_measured_fraction_full 0.999
_diffrn_reflns_Laue_measured_fraction_max 0.992
_diffrn_reflns_limit_h_max 44
_diffrn_reflns_limit_h_min -44
_diffrn_reflns_limit_k_max 43
_diffrn_reflns_limit_k_min -44
_diffrn_reflns_limit_l_max 45
_diffrn_reflns_limit_l_min 0
_diffrn_reflns_number 522801
_diffrn_reflns_point_group_measured_fraction_full 0.999
_diffrn_reflns_point_group_measured_fraction_max 0.992
_diffrn_reflns_theta_full 25.242
_diffrn_reflns_theta_max 26.537
_diffrn_reflns_theta_min 1.253
_diffrn_source microsource
_exptl_absorpt_coefficient_mu 0.340
_exptl_absorpt_correction_T_max 0.745
_exptl_absorpt_correction_T_min 0.645
_exptl_absorpt_correction_type multi-scan
_exptl_absorpt_process_details 'TWINABS (Sheldrick, 2012)'
_exptl_crystal_colour black
_exptl_crystal_density_diffrn 1.485
_exptl_crystal_description plate
_exptl_crystal_F_000 19752
_exptl_crystal_size_max 0.300
_exptl_crystal_size_mid 0.100
_exptl_crystal_size_min 0.060
_refine_diff_density_max 3.064
_refine_diff_density_min -1.014
_refine_diff_density_rms 0.144
_refine_ls_extinction_method none
_refine_ls_goodness_of_fit_ref 1.035
_refine_ls_hydrogen_treatment constr
_refine_ls_matrix_type full
_refine_ls_number_parameters 11934
_refine_ls_number_reflns 176272
_refine_ls_number_restraints 3186
_refine_ls_restrained_S_all 1.036
_refine_ls_R_factor_all 0.2141
_refine_ls_R_factor_gt 0.1084
_refine_ls_shift/su_max 0.019
_refine_ls_shift/su_mean 0.000
_refine_ls_structure_factor_coef Fsqd
_refine_ls_weighting_details 'w=1/[\s^2^(Fo^2^)+(0.1678P)^2^+122.3465P] where P=(Fo^2^+2Fc^2^)/3'
_refine_ls_weighting_scheme calc
_refine_ls_wR_factor_gt 0.2812
_refine_ls_wR_factor_ref 0.3642
_reflns_Friedel_coverage 0.000
_reflns_number_gt 80841
_reflns_number_total 176272
_reflns_threshold_expression 'I > 2\s(I)'
_cod_data_source_file d0nr05824f1.cif
_cod_data_source_block lb33_tw
_cod_depositor_comments 'Adding full bibliography for 1559144--1559147.cif.'
_cod_database_code 1559147
_shelx_shelxl_version_number 2018/3
_shelx_space_group_comment
;
The symmetry employed for this shelxl refinement is uniquely defined
by the following loop, which should always be used as a source of
symmetry information in preference to the above space-group names.
They are only intended as comments.
;
_shelx_estimated_absorpt_t_min 0.905
_shelx_estimated_absorpt_t_max 0.980

loop_
_space_group_symop_operation_xyz
'x, y, z'
'-x, -y, -z'

loop_
_atom_site_label
_atom_site_type_symbol
_atom_site_fract_x
_atom_site_fract_y
_atom_site_fract_z
_atom_site_U_iso_or_equiv
_atom_site_adp_type
_atom_site_occupancy
_atom_site_site_symmetry_order
_atom_site_calc_flag
_atom_site_refinement_flags_posn
_atom_site_refinement_flags_adp
_atom_site_refinement_flags_occupancy
_atom_site_disorder_assembly
_atom_site_disorder_group
C1_1 C 0.1222(2) -0.4325(2) 0.00585(19) 0.0295(16) Uani 1 1 d . . . A 1
C2_1 C 0.0923(2) -0.45313(18) 0.0239(2) 0.0281(16) Uani 1 1 d . . . A 1
C3_1 C 0.1004(2) -0.44903(19) 0.06440(19) 0.0265(15) Uani 1 1 d . . . A 1
C4_1 C 0.1327(2) -0.4200(2) 0.0859(2) 0.0300(16) Uani 1 1 d . . . A 1
C5_1 C 0.15776(19) -0.3942(2) 0.0681(2) 0.0287(15) Uani 1 1 d . . . A 1
C6_1 C 0.1544(2) -0.4033(2) 0.0282(2) 0.0311(16) Uani 1 1 d . . . A 1
C7_1 C 0.16588(19) -0.3730(2) 0.00636(19) 0.0268(15) Uani 1 1 d . . . A 1
C8_1 C 0.1405(2) -0.3837(2) -0.0293(2) 0.0322(16) Uani 1 1 d . . . A 1
C9_1 C 0.1133(2) -0.4203(2) -0.02875(19) 0.0294(16) Uani 1 1 d . . . A 1
C10_1 C 0.0743(2) -0.42656(19) -0.04377(17) 0.0271(15) Uani 1 1 d . . . A 1
C11_1 C 0.0438(2) -0.44507(19) -0.02411(19) 0.0291(16) Uani 1 1 d . . . A 1
C12_1 C 0.0517(2) -0.45955(17) 0.00871(19) 0.0271(15) Uani 1 1 d . . . A 1
C13_1 C 0.02253(19) -0.46219(17) 0.03444(19) 0.0234(14) Uani 1 1 d . . . A 1
C14_1 C 0.0318(2) -0.46111(19) 0.0744(2) 0.0304(16) Uani 1 1 d . . . A 1
C15_1 C 0.0699(2) -0.45460(19) 0.0893(2) 0.0306(16) Uani 1 1 d . . . A 1
C16_1 C 0.0832(2) -0.4287(2) 0.1267(2) 0.0303(16) Uani 1 1 d . . . A 1
C17_1 C 0.1218(2) -0.4075(2) 0.12403(19) 0.0293(16) Uani 1 1 d . . . A 1
C18_1 C 0.1344(2) -0.3680(2) 0.14318(19) 0.0329(17) Uani 1 1 d . . . A 1
C19_1 C 0.15701(19) -0.3404(2) 0.12495(19) 0.0281(15) Uani 1 1 d . . . A 1
C20_1 C 0.17086(19) -0.3523(2) 0.0890(2) 0.0291(15) Uani 1 1 d . . . A 1
C21_1 C 0.17879(18) -0.3232(2) 0.0669(2) 0.0285(15) Uani 1 1 d . . . A 1
C22_1 C 0.17746(19) -0.3335(2) 0.0257(2) 0.0319(16) Uani 1 1 d . . . A 1
C23_1 C 0.1642(2) -0.3032(2) 0.0100(2) 0.0319(16) Uani 1 1 d . . . A 1
C24_1 C 0.1402(2) -0.3138(2) -0.0240(2) 0.0331(17) Uani 1 1 d . . . A 1
C25_1 C 0.1274(2) -0.3549(2) -0.04392(19) 0.0301(16) Uani 1 1 d . . . A 1
C26_1 C 0.0876(2) -0.3610(2) -0.05929(17) 0.0310(16) Uani 1 1 d . . . A 1
C27_1 C 0.0616(2) -0.3963(2) -0.05889(18) 0.0305(16) Uani 1 1 d . . . A 1
C28_1 C 0.0225(2) -0.3963(2) -0.04823(18) 0.0291(16) Uani 1 1 d . . . A 1
C29_1 C 0.01132(19) -0.42698(19) -0.02686(19) 0.0275(15) Uani 1 1 d . . . A 1
C30_1 C -0.01373(19) -0.42290(19) 0.00238(19) 0.0281(15) Uani 1 1 d . . . A 1
C31_1 C -0.0100(2) -0.44375(19) 0.0314(2) 0.0299(16) Uani 1 1 d . . . A 1
C32_1 C -0.02114(19) -0.4320(2) 0.0692(2) 0.0318(16) Uani 1 1 d . . . A 1
C33_1 C 0.0041(2) -0.44223(19) 0.0964(2) 0.0308(16) Uani 1 1 d . . . A 1
C34_1 C 0.0171(2) -0.4169(2) 0.1326(2) 0.0321(17) Uani 1 1 d . . . A 1
C35_1 C 0.0571(2) -0.4109(2) 0.14758(19) 0.0325(17) Uani 1 1 d . . . A 1
C36_1 C 0.0699(2) -0.3697(2) 0.16751(19) 0.0346(17) Uani 1 1 d . . . A 1
C37_1 C 0.1072(2) -0.3490(2) 0.16567(19) 0.0348(17) Uani 1 1 d . . . A 1
C38_1 C 0.1132(2) -0.3091(2) 0.16016(19) 0.0300(16) Uani 1 1 d . . . A 1
C39_1 C 0.1446(2) -0.30374(19) 0.13546(19) 0.0286(15) Uani 1 1 d . . . A 1
C40_1 C 0.14493(19) -0.27845(19) 0.10971(19) 0.0276(15) Uani 1 1 d . . . A 1
C41_1 C 0.16681(18) -0.2871(2) 0.0775(2) 0.0290(16) Uani 1 1 d . . . A 1
C42_1 C 0.1575(2) -0.2745(2) 0.0423(2) 0.0312(16) Uani 1 1 d . . . A 1
C43_1 C 0.1254(2) -0.25692(19) 0.0395(2) 0.0306(16) Uani 1 1 d . . . A 1
C44_1 C 0.1003(2) -0.2673(2) 0.0040(2) 0.0300(16) Uani 1 1 d . . . A 1
C45_1 C 0.1073(2) -0.2950(2) -0.0270(2) 0.0322(16) Uani 1 1 d . . . A 1
C46_1 C 0.0748(2) -0.3245(2) -0.04878(18) 0.0282(15) Uani 1 1 d . . . A 1
C47_1 C 0.0373(2) -0.32437(19) -0.03813(19) 0.0290(16) Uani 1 1 d . . . A 1
C48_1 C 0.0101(2) -0.3615(2) -0.03838(18) 0.0289(16) Uani 1 1 d . . . A 1
C49_1 C -0.01311(19) -0.3552(2) -0.00713(19) 0.0312(16) Uani 1 1 d . . . A 1
C50_1 C -0.02626(19) -0.3853(2) 0.0130(2) 0.0299(16) Uani 1 1 d . . . A 1
C51_1 C -0.03455(18) -0.3721(2) 0.0512(2) 0.0298(16) Uani 1 1 d . . . A 1
C52_1 C -0.03331(18) -0.3962(2) 0.0794(2) 0.0288(15) Uani 1 1 d . . . A 1
C53_1 C -0.0204(2) -0.3705(2) 0.1166(2) 0.0312(16) Uani 1 1 d . . . A 1
C54_1 C 0.0041(2) -0.3803(2) 0.1427(2) 0.0315(16) Uani 1 1 d . . . A 1
C55_1 C 0.0365(2) -0.3508(2) 0.16467(19) 0.0355(17) Uani 1 1 d . . . A 1
C56_1 C 0.0428(2) -0.3127(2) 0.15957(19) 0.0306(16) Uani 1 1 d . . . A 1
C57_1 C 0.0829(2) -0.2910(2) 0.15755(18) 0.0303(16) Uani 1 1 d . . . A 1
C58_1 C 0.0808(2) -0.26765(19) 0.12951(19) 0.0287(15) Uani 1 1 d . . . A 1
C59_1 C 0.11242(19) -0.25961(18) 0.10598(19) 0.0271(15) Uani 1 1 d . . . A 1
C60_1 C 0.1023(2) -0.25079(18) 0.0711(2) 0.0329(17) Uani 1 1 d . . . A 1
C61_1 C 0.0626(2) -0.25723(19) 0.05579(19) 0.0275(15) Uani 1 1 d . . . A 1
C62_1 C 0.0610(2) -0.26806(19) 0.0144(2) 0.0302(16) Uani 1 1 d . . . A 1
C63_1 C 0.0302(2) -0.2959(2) -0.0066(2) 0.0306(16) Uani 1 1 d . . . A 1
C64_1 C -0.00065(19) -0.3142(2) 0.01319(19) 0.0287(16) Uani 1 1 d . . . A 1
C65_1 C -0.0014(2) -0.3028(2) 0.0535(2) 0.0311(16) Uani 1 1 d . . . A 1
C66_1 C -0.0221(2) -0.3314(2) 0.0716(2) 0.0299(16) Uani 1 1 d . . . A 1
C67_1 C -0.01362(19) -0.3302(2) 0.1113(2) 0.0289(15) Uani 1 1 d . . . A 1
C68_1 C 0.0182(2) -0.3020(2) 0.1328(2) 0.0313(16) Uani 1 1 d . . . A 1
C69_1 C 0.0410(2) -0.27371(19) 0.11420(19) 0.0308(16) Uani 1 1 d . . . A 1
C70_1 C 0.0311(2) -0.27308(18) 0.07580(19) 0.0262(15) Uani 1 1 d . . . A 1
C1_2 C 0.1927(3) 0.2117(2) 0.1848(3) 0.0533(19) Uani 1 1 d . U . B 2
C2_2 C 0.2276(3) 0.2004(2) 0.1749(3) 0.0525(19) Uani 1 1 d . U . B 2
C3_2 C 0.2545(3) 0.2010(2) 0.2068(3) 0.059(2) Uani 1 1 d . U . B 2
C4_2 C 0.2426(3) 0.2035(2) 0.2437(3) 0.058(2) Uani 1 1 d . U . B 2
C5_2 C 0.2045(3) 0.2058(2) 0.2526(3) 0.058(2) Uani 1 1 d . U . B 2
C6_2 C 0.1804(3) 0.2144(2) 0.2229(3) 0.0522(19) Uani 1 1 d . U . B 2
C7_2 C 0.1390(3) 0.2031(2) 0.2198(3) 0.0473(19) Uani 1 1 d . U . B 2
C8_2 C 0.1247(2) 0.1939(2) 0.1797(2) 0.0425(17) Uani 1 1 d . U . B 2
C9_2 C 0.1579(3) 0.1983(2) 0.1574(3) 0.0461(18) Uani 1 1 d . U . B 2
C10_2 C 0.1578(2) 0.1720(2) 0.1231(2) 0.0417(17) Uani 1 1 d . U . B 2
C11_2 C 0.1926(3) 0.1583(3) 0.1137(3) 0.0521(19) Uani 1 1 d . U . B 2
C12_2 C 0.2281(3) 0.1735(3) 0.1383(3) 0.0524(19) Uani 1 1 d . U . B 2
C13_2 C 0.2548(3) 0.1483(3) 0.1349(3) 0.060(2) Uani 1 1 d . U . B 2
C14_2 C 0.2834(2) 0.1523(3) 0.1669(3) 0.058(2) Uani 1 1 d . U . B 2
C15_2 C 0.2835(2) 0.1769(3) 0.2013(3) 0.056(2) Uani 1 1 d . U . B 2
C16_2 C 0.2900(2) 0.1657(3) 0.2362(3) 0.058(2) Uani 1 1 d . U . B 2
C17_2 C 0.2649(3) 0.1813(3) 0.2625(3) 0.059(2) Uani 1 1 d . U . B 2
C18_2 C 0.2472(3) 0.1605(3) 0.2871(2) 0.053(2) Uani 1 1 d . U . B 2
C19_2 C 0.2069(3) 0.1594(3) 0.2943(2) 0.054(2) Uani 1 1 d . U . B 2
C20_2 C 0.1852(3) 0.1840(3) 0.2780(2) 0.056(2) Uani 1 1 d . U . B 2
C21_2 C 0.1441(3) 0.1705(3) 0.2731(2) 0.055(2) Uani 1 1 d . U . B 2
C22_2 C 0.1200(3) 0.1815(3) 0.2440(2) 0.0512(19) Uani 1 1 d . U . B 2
C23_2 C 0.0874(3) 0.1497(3) 0.2304(3) 0.0527(19) Uani 1 1 d . U . B 2
C24_2 C 0.0731(2) 0.1400(3) 0.1910(2) 0.0454(18) Uani 1 1 d . U . B 2
C25_2 C 0.0924(2) 0.1626(2) 0.1654(2) 0.0404(17) Uani 1 1 d . U . B 2
C26_2 C 0.0924(2) 0.1358(2) 0.1293(2) 0.0404(17) Uani 1 1 d . U . B 2
C27_2 C 0.1238(3) 0.1401(2) 0.1088(2) 0.0422(17) Uani 1 1 d . U . B 2
C28_2 C 0.1395(3) 0.1064(3) 0.0907(2) 0.0498(18) Uani 1 1 d . U . B 2
C29_2 C 0.1808(3) 0.1185(3) 0.0940(2) 0.0504(18) Uani 1 1 d . U . B 2
C30_2 C 0.2050(3) 0.0908(3) 0.0974(2) 0.0538(19) Uani 1 1 d . U . B 2
C31_2 C 0.2434(3) 0.1083(3) 0.1149(3) 0.0536(19) Uani 1 1 d . U . B 2
C32_2 C 0.2652(3) 0.0858(3) 0.1337(3) 0.056(2) Uani 1 1 d . U . B 2
C33_2 C 0.2903(2) 0.1126(3) 0.1650(3) 0.0528(19) Uani 1 1 d . U . B 2
C34_2 C 0.2964(2) 0.1009(3) 0.1995(3) 0.0518(19) Uani 1 1 d . U . B 2
C35_2 C 0.2967(2) 0.1278(3) 0.2360(3) 0.054(2) Uani 1 1 d . U . B 2
C36_2 C 0.2779(2) 0.1052(2) 0.2621(3) 0.0503(19) Uani 1 1 d . U . B 2
C37_2 C 0.2534(3) 0.1212(3) 0.2872(2) 0.0508(19) Uani 1 1 d . U . B 2
C38_2 C 0.2169(3) 0.0971(3) 0.2930(2) 0.0516(19) Uani 1 1 d . U . B 2
C39_2 C 0.1879(3) 0.1222(3) 0.2977(2) 0.0530(19) Uani 1 1 d . U . B 2
C40_2 C 0.1479(3) 0.1047(3) 0.2852(2) 0.059(2) Uani 1 1 d . U . B 2
C41_2 C 0.1255(3) 0.1323(3) 0.2762(2) 0.057(2) Uani 1 1 d . U . B 2
C42_2 C 0.0900(3) 0.1179(3) 0.2495(3) 0.056(2) Uani 1 1 d . U . B 2
C43_2 C 0.0797(2) 0.0791(3) 0.2299(3) 0.058(2) Uani 1 1 d . U . B 2
C44_2 C 0.0650(2) 0.0689(3) 0.1904(3) 0.057(2) Uani 1 1 d . U . B 2
C45_2 C 0.0615(2) 0.0989(3) 0.1712(3) 0.0494(19) Uani 1 1 d . U . B 2
C46_2 C 0.0735(2) 0.0960(2) 0.1332(2) 0.0457(18) Uani 1 1 d . U . B 2
C47_2 C 0.0878(3) 0.0636(2) 0.1156(3) 0.0505(19) Uani 1 1 d . U . B 2
C48_2 C 0.1208(3) 0.0695(2) 0.0942(2) 0.0491(19) Uani 1 1 d . U . B 2
C49_2 C 0.1454(3) 0.0419(2) 0.1010(2) 0.054(2) Uani 1 1 d . U . B 2
C50_2 C 0.1864(3) 0.0521(3) 0.1004(2) 0.0497(19) Uani 1 1 d . U . B 2
C51_2 C 0.2080(3) 0.0319(2) 0.1221(2) 0.0492(19) Uani 1 1 d . U . B 2
C52_2 C 0.2478(3) 0.0486(3) 0.1369(2) 0.0502(19) Uani 1 1 d . U . B 2
C53_2 C 0.2547(3) 0.0359(2) 0.1731(3) 0.0517(19) Uani 1 1 d . U . B 2
C54_2 C 0.2785(2) 0.0615(2) 0.2033(3) 0.0481(19) Uani 1 1 d . U . B 2
C55_2 C 0.2664(2) 0.0639(2) 0.2417(2) 0.0453(18) Uani 1 1 d . U . B 2
C56_2 C 0.2311(3) 0.0411(2) 0.2478(2) 0.0454(18) Uani 1 1 d . U . B 2
C57_2 C 0.2054(3) 0.0576(3) 0.2740(2) 0.0521(19) Uani 1 1 d . U . B 2
C58_2 C 0.1660(3) 0.0417(3) 0.2579(3) 0.0541(19) Uani 1 1 d . U . B 2
C59_2 C 0.1360(3) 0.0636(3) 0.2641(3) 0.0545(19) Uani 1 1 d . U . B 2
C60_2 C 0.1030(3) 0.0515(3) 0.2357(3) 0.057(2) Uani 1 1 d . U . B 2
C61_2 C 0.1040(3) 0.0259(3) 0.2007(3) 0.058(2) Uani 1 1 d . U . B 2
C62_2 C 0.0801(2) 0.0364(3) 0.1719(3) 0.055(2) Uani 1 1 d . U . B 2
C63_2 C 0.0913(2) 0.0335(2) 0.1367(3) 0.052(2) Uani 1 1 d . U . B 2
C64_2 C 0.1273(3) 0.0203(2) 0.1254(3) 0.054(2) Uani 1 1 d . U . B 2
C65_2 C 0.1492(3) 0.0070(2) 0.1531(3) 0.0503(19) Uani 1 1 d . U . B 2
C66_2 C 0.1896(3) 0.0100(2) 0.1471(3) 0.0521(19) Uani 1 1 d . U . B 2
C67_2 C 0.2180(3) 0.0117(2) 0.1786(3) 0.0521(19) Uani 1 1 d . U . B 2
C68_2 C 0.2057(3) 0.0139(2) 0.2149(3) 0.0506(19) Uani 1 1 d . U . B 2
C69_2 C 0.1656(3) 0.0148(2) 0.2223(3) 0.054(2) Uani 1 1 d . U . B 2
C70_2 C 0.1367(3) 0.0097(2) 0.1905(3) 0.056(2) Uani 1 1 d . U . B 2
C1_3 C 0.3662(2) 0.3485(2) 0.2403(2) 0.0401(16) Uani 1 1 d . U . C 3
C2_3 C 0.3637(2) 0.3248(2) 0.2673(2) 0.0385(16) Uani 1 1 d . U . C 3
C3_3 C 0.3891(2) 0.3392(2) 0.3008(2) 0.0385(16) Uani 1 1 d . U . C 3
C4_3 C 0.4104(2) 0.3796(2) 0.3109(2) 0.0397(16) Uani 1 1 d . U . C 3
C5_3 C 0.4065(2) 0.4060(2) 0.2873(2) 0.0379(16) Uani 1 1 d . U . C 3
C6_3 C 0.3873(2) 0.3894(2) 0.2504(2) 0.0371(16) Uani 1 1 d . U . C 3
C7_3 C 0.3682(2) 0.4110(2) 0.2289(2) 0.0344(15) Uani 1 1 d . U . C 3
C8_3 C 0.3341(2) 0.3851(2) 0.20566(19) 0.0340(15) Uani 1 1 d . U . C 3
C9_3 C 0.3335(2) 0.3463(2) 0.21296(19) 0.0375(16) Uani 1 1 d . U . C 3
C10_3 C 0.2979(3) 0.3217(2) 0.2143(2) 0.0395(17) Uani 1 1 d . U . C 3
C11_3 C 0.2935(3) 0.29870(19) 0.24351(19) 0.0374(16) Uani 1 1 d . U . C 3
C12_3 C 0.3259(3) 0.2986(2) 0.2688(2) 0.0399(16) Uani 1 1 d . U . C 3
C13_3 C 0.3167(3) 0.2888(2) 0.3041(2) 0.0389(16) Uani 1 1 d . U . C 3
C14_3 C 0.3450(2) 0.3023(2) 0.3378(2) 0.0361(16) Uani 1 1 d . U . C 3
C15_3 C 0.3800(2) 0.3272(2) 0.3364(2) 0.0399(16) Uani 1 1 d . U . C 3
C16_3 C 0.3970(2) 0.3603(2) 0.3684(2) 0.0358(15) Uani 1 1 d . U . C 3
C17_3 C 0.4151(2) 0.3924(2) 0.3523(2) 0.0371(16) Uani 1 1 d . U . C 3
C18_3 C 0.4129(2) 0.4309(2) 0.3698(2) 0.0366(16) Uani 1 1 d . U . C 3
C19_3 C 0.4059(2) 0.4572(2) 0.3462(2) 0.0358(16) Uani 1 1 d . U . C 3
C20_3 C 0.4042(2) 0.4468(2) 0.3055(2) 0.0355(16) Uani 1 1 d . U . C 3
C21_3 C 0.3830(2) 0.4665(2) 0.2852(2) 0.0341(15) Uani 1 1 d . U . C 3
C22_3 C 0.3652(2) 0.4495(2) 0.2458(2) 0.0343(15) Uani 1 1 d . U . C 3
C23_3 C 0.3304(2) 0.4627(2) 0.2400(2) 0.0330(15) Uani 1 1 d . U . C 3
C24_3 C 0.2977(2) 0.4375(2) 0.21778(19) 0.0344(16) Uani 1 1 d . U . C 3
C25_3 C 0.3002(2) 0.3972(2) 0.19983(19) 0.0359(16) Uani 1 1 d . U . C 3
C26_3 C 0.2629(2) 0.3715(2) 0.2015(2) 0.0385(16) Uani 1 1 d . U . C 3
C27_3 C 0.2622(2) 0.3342(2) 0.20894(19) 0.0390(17) Uani 1 1 d . U . C 3
C28_3 C 0.2358(2) 0.3200(2) 0.2351(2) 0.0414(18) Uani 1 1 d . U . C 3
C29_3 C 0.2554(2) 0.29777(19) 0.2561(2) 0.0392(17) Uani 1 1 d . U . C 3
C30_3 C 0.2484(2) 0.2963(2) 0.2943(2) 0.0377(17) Uani 1 1 d . U . C 3
C31_3 C 0.2785(2) 0.28794(19) 0.3170(2) 0.0379(16) Uani 1 1 d . U . C 3
C32_3 C 0.2827(2) 0.30008(19) 0.3582(2) 0.0336(15) Uani 1 1 d . U . C 3
C33_3 C 0.3240(2) 0.30859(19) 0.3711(2) 0.0323(15) Uani 1 1 d . U . C 3
C34_3 C 0.3394(2) 0.3406(2) 0.40210(19) 0.0308(15) Uani 1 1 d . U . C 3
C35_3 C 0.3765(2) 0.3665(2) 0.4004(2) 0.0321(15) Uani 1 1 d . U . C 3
C36_3 C 0.3743(2) 0.4065(2) 0.4191(2) 0.0353(16) Uani 1 1 d . U . C 3
C37_3 C 0.3926(2) 0.4377(2) 0.4033(2) 0.0337(16) Uani 1 1 d . U . C 3
C38_3 C 0.3717(2) 0.4688(2) 0.4002(2) 0.0356(16) Uani 1 1 d . U . C 3
C39_3 C 0.3807(2) 0.4807(2) 0.3646(2) 0.0364(16) Uani 1 1 d . U . C 3
C40_3 C 0.3540(2) 0.49405(19) 0.3435(2) 0.0357(16) Uani 1 1 d . U . C 3
C41_3 C 0.3578(2) 0.49012(19) 0.3034(2) 0.0320(15) Uani 1 1 d . U . C 3
C42_3 C 0.3253(2) 0.48805(19) 0.2767(2) 0.0334(15) Uani 1 1 d . U . C 3
C43_3 C 0.2886(2) 0.4871(2) 0.2888(2) 0.0345(15) Uani 1 1 d . U . C 3
C44_3 C 0.2547(2) 0.4604(2) 0.2654(2) 0.0355(16) Uani 1 1 d . U . C 3
C45_3 C 0.2595(2) 0.4367(2) 0.2310(2) 0.0347(16) Uani 1 1 d . U . C 3
C46_3 C 0.2375(2) 0.3952(2) 0.2205(2) 0.0364(16) Uani 1 1 d . U . C 3
C47_3 C 0.2127(2) 0.3807(2) 0.2455(2) 0.0397(17) Uani 1 1 d . U . C 3
C48_3 C 0.2119(2) 0.3421(2) 0.2530(2) 0.0408(17) Uani 1 1 d . U . C 3
C49_3 C 0.2063(2) 0.3438(2) 0.2928(2) 0.0382(16) Uani 1 1 d . U . C 3
C50_3 C 0.2223(2) 0.3204(2) 0.3133(2) 0.0398(17) Uani 1 1 d . U . C 3
C51_3 C 0.2296(2) 0.3347(2) 0.3542(2) 0.0367(16) Uani 1 1 d . U . C 3
C52_3 C 0.2585(2) 0.3233(2) 0.3764(2) 0.0348(16) Uani 1 1 d . U . C 3
C53_3 C 0.2749(2) 0.3557(2) 0.40876(19) 0.0334(15) Uani 1 1 d . U . C 3
C54_3 C 0.3140(2) 0.3643(2) 0.42124(18) 0.0313(15) Uani 1 1 d . U . C 3
C55_3 C 0.3357(2) 0.4053(2) 0.43156(19) 0.0319(15) Uani 1 1 d . U . C 3
C56_3 C 0.3169(2) 0.4353(2) 0.42841(18) 0.0329(15) Uani 1 1 d . U . C 3
C57_3 C 0.3355(2) 0.4680(2) 0.4124(2) 0.0358(16) Uani 1 1 d . U . C 3
C58_3 C 0.3056(2) 0.47828(19) 0.3895(2) 0.0351(16) Uani 1 1 d . U . C 3
C59_3 C 0.3144(2) 0.49260(19) 0.3565(2) 0.0362(16) Uani 1 1 d . U . C 3
C60_3 C 0.2826(2) 0.48802(19) 0.3287(2) 0.0377(16) Uani 1 1 d . U . C 3
C61_3 C 0.2462(2) 0.4622(2) 0.3301(2) 0.0396(16) Uani 1 1 d . U . C 3
C62_3 C 0.2287(2) 0.4454(2) 0.2914(2) 0.0391(16) Uani 1 1 d . U . C 3
C63_3 C 0.2083(2) 0.4062(2) 0.2817(2) 0.0409(17) Uani 1 1 d . U . C 3
C64_3 C 0.20408(19) 0.3832(2) 0.3107(2) 0.0388(16) Uani 1 1 d . U . C 3
C65_3 C 0.2182(2) 0.3997(2) 0.3495(2) 0.0377(16) Uani 1 1 d . U . C 3
C66_3 C 0.2271(2) 0.3737(2) 0.3713(2) 0.0363(16) Uani 1 1 d . U . C 3
C67_3 C 0.2553(2) 0.3873(2) 0.4054(2) 0.0356(15) Uani 1 1 d . U . C 3
C68_3 C 0.2761(2) 0.4264(2) 0.41504(19) 0.0342(15) Uani 1 1 d . U . C 3
C69_3 C 0.2690(2) 0.4530(2) 0.3915(2) 0.0356(15) Uani 1 1 d . U . C 3
C70_3 C 0.2403(2) 0.4415(2) 0.3600(2) 0.0367(16) Uani 1 1 d . U . C 3
C1_4 C 0.4796(2) 0.95881(18) 0.4158(2) 0.0305(14) Uani 1 1 d . U . D 4
C2_4 C 0.49168(19) 0.96053(16) 0.45447(19) 0.0232(13) Uani 1 1 d . U . D 4
C3_4 C 0.4623(2) 0.96185(18) 0.4807(2) 0.0288(14) Uani 1 1 d . U . D 4
C4_4 C 0.4221(2) 0.95401(19) 0.4672(2) 0.0314(15) Uani 1 1 d . U . D 4
C5_4 C 0.4096(2) 0.94463(19) 0.4274(2) 0.0295(14) Uani 1 1 d . U . D 4
C6_4 C 0.4393(2) 0.95073(19) 0.4024(2) 0.0334(15) Uani 1 1 d . U . D 4
C7_4 C 0.4343(2) 0.9292(2) 0.3632(2) 0.0357(15) Uani 1 1 d . U . D 4
C8_4 C 0.4724(2) 0.9241(2) 0.3516(2) 0.0360(16) Uani 1 1 d . U . D 4
C9_4 C 0.5001(2) 0.9420(2) 0.3847(2) 0.0300(14) Uani 1 1 d . U . D 4
C10_4 C 0.5309(2) 0.9253(2) 0.3930(2) 0.0306(14) Uani 1 1 d . U . D 4
C11_4 C 0.54187(18) 0.92433(19) 0.4317(2) 0.0275(14) Uani 1 1 d . U . D 4
C12_4 C 0.52429(19) 0.94273(19) 0.4629(2) 0.0294(14) Uani 1 1 d . U . D 4
C13_4 C 0.5246(2) 0.9269(2) 0.4963(2) 0.0314(15) Uani 1 1 d . U . D 4
C14_4 C 0.4959(2) 0.9313(2) 0.52295(19) 0.0315(15) Uani 1 1 d . U . D 4
C15_4 C 0.4655(2) 0.9482(2) 0.5158(2) 0.0328(15) Uani 1 1 d . U . D 4
C16_4 C 0.4264(2) 0.9323(2) 0.5242(2) 0.0349(16) Uani 1 1 d . U . D 4
C17_4 C 0.4001(2) 0.93582(19) 0.4939(2) 0.0306(15) Uani 1 1 d . U . D 4
C18_4 C 0.3672(2) 0.9059(2) 0.4800(2) 0.0313(15) Uani 1 1 d . U . D 4
C19_4 C 0.35546(19) 0.8937(2) 0.4395(2) 0.0304(14) Uani 1 1 d . U . D 4
C20_4 C 0.3746(2) 0.9130(2) 0.4132(2) 0.0324(15) Uani 1 1 d . U . D 4
C21_4 C 0.3726(2) 0.8907(2) 0.3749(2) 0.0344(15) Uani 1 1 d . U . D 4
C22_4 C 0.4014(2) 0.8997(2) 0.3497(2) 0.0360(16) Uani 1 1 d . U . D 4
C23_4 C 0.4059(2) 0.8630(2) 0.32417(19) 0.0332(15) Uani 1 1 d . U . D 4
C24_4 C 0.4415(2) 0.8577(2) 0.31323(18) 0.0329(15) Uani 1 1 d . U . D 4
C25_4 C 0.4766(2) 0.8900(2) 0.3278(2) 0.0353(16) Uani 1 1 d . U . D 4
C26_4 C 0.5083(2) 0.8716(2) 0.3352(2) 0.0344(15) Uani 1 1 d . U . D 4
C27_4 C 0.5348(2) 0.8889(2) 0.3674(2) 0.0330(15) Uani 1 1 d . U . D 4
C28_4 C 0.54784(19) 0.8653(2) 0.3914(2) 0.0308(14) Uani 1 1 d . U . D 4
C29_4 C 0.55262(18) 0.8867(2) 0.4311(2) 0.0302(14) Uani 1 1 d . U . D 4
C30_4 C 0.54568(19) 0.8673(2) 0.4616(2) 0.0331(15) Uani 1 1 d . U . D 4
C31_4 C 0.5356(2) 0.8898(2) 0.4953(2) 0.0323(15) Uani 1 1 d . U . D 4
C32_4 C 0.5134(2) 0.8711(2) 0.5216(2) 0.0340(15) Uani 1 1 d . U . D 4
C33_4 C 0.4888(2) 0.8967(2) 0.53947(19) 0.0328(15) Uani 1 1 d . U . D 4
C34_4 C 0.4516(2) 0.8812(2) 0.54787(19) 0.0362(16) Uani 1 1 d . U . D 4
C35_4 C 0.4194(2) 0.8993(2) 0.53987(19) 0.0350(16) Uani 1 1 d . U . D 4
C36_4 C 0.3850(2) 0.8680(2) 0.52556(19) 0.0326(15) Uani 1 1 d . U . D 4
C37_4 C 0.3593(2) 0.8717(2) 0.4965(2) 0.0353(16) Uani 1 1 d . U . D 4
C38_4 C 0.3434(2) 0.8376(2) 0.4652(2) 0.0332(15) Uani 1 1 d . U . D 4
C39_4 C 0.34067(18) 0.8516(2) 0.4304(2) 0.0285(14) Uani 1 1 d . U . D 4
C40_4 C 0.34557(19) 0.8275(2) 0.3942(2) 0.0325(15) Uani 1 1 d . U . D 4
C41_4 C 0.35792(19) 0.8479(2) 0.3655(2) 0.0328(15) Uani 1 1 d . U . D 4
C42_4 C 0.3782(2) 0.8316(2) 0.33471(19) 0.0328(15) Uani 1 1 d . U . D 4
C43_4 C 0.3890(2) 0.7955(2) 0.3335(2) 0.0324(15) Uani 1 1 d . U . D 4
C44_4 C 0.4268(2) 0.79025(19) 0.32282(18) 0.0283(14) Uani 1 1 d . U . D 4
C45_4 C 0.4524(2) 0.8210(2) 0.31214(19) 0.0326(15) Uani 1 1 d . U . D 4
C46_4 C 0.4932(2) 0.8291(2) 0.3257(2) 0.0369(16) Uani 1 1 d . U . D 4
C47_4 C 0.5061(2) 0.8060(2) 0.3490(2) 0.0330(15) Uani 1 1 d . U . D 4
C48_4 C 0.5342(2) 0.8243(2) 0.3823(2) 0.0336(15) Uani 1 1 d . U . D 4
C49_4 C 0.52440(19) 0.8045(2) 0.4126(2) 0.0308(14) Uani 1 1 d . U . D 4
C50_4 C 0.5311(2) 0.8241(2) 0.4519(2) 0.0314(15) Uani 1 1 d . U . D 4
C51_4 C 0.5070(2) 0.8071(2) 0.4773(2) 0.0335(15) Uani 1 1 d . U . D 4
C52_4 C 0.4991(2) 0.8306(2) 0.5131(2) 0.0351(15) Uani 1 1 d . U . D 4
C53_4 C 0.4606(2) 0.8144(2) 0.5217(2) 0.0379(16) Uani 1 1 d . U . D 4
C54_4 C 0.4366(2) 0.8386(2) 0.5381(2) 0.0375(16) Uani 1 1 d . U . D 4
C55_4 C 0.3960(2) 0.8307(2) 0.52492(19) 0.0335(15) Uani 1 1 d . U . D 4
C56_4 C 0.3802(2) 0.7979(2) 0.4945(2) 0.0343(15) Uani 1 1 d . U . D 4
C57_4 C 0.3539(2) 0.8023(2) 0.4646(2) 0.0341(15) Uani 1 1 d . U . D 4
C58_4 C 0.3619(2) 0.7787(2) 0.4291(2) 0.0314(15) Uani 1 1 d . U . D 4
C59_4 C 0.35623(19) 0.79026(19) 0.3934(2) 0.0294(14) Uani 1 1 d . U . D 4
C60_4 C 0.37921(19) 0.7753(2) 0.3644(2) 0.0296(15) Uani 1 1 d . U . D 4
C61_4 C 0.4103(2) 0.75785(17) 0.37307(19) 0.0260(14) Uani 1 1 d . U . D 4
C62_4 C 0.4406(2) 0.76772(19) 0.3471(2) 0.0317(15) Uani 1 1 d . U . D 4
C63_4 C 0.4794(2) 0.7741(2) 0.3595(2) 0.0325(15) Uani 1 1 d . U . D 4
C64_4 C 0.4905(2) 0.77288(18) 0.3989(2) 0.0290(14) Uani 1 1 d . U . D 4
C65_4 C 0.4621(2) 0.76235(19) 0.4237(2) 0.0329(15) Uani 1 1 d . U . D 4
C66_4 C 0.4729(2) 0.7760(2) 0.4629(2) 0.0358(16) Uani 1 1 d . U . D 4
C67_4 C 0.4442(2) 0.7811(2) 0.4906(2) 0.0368(16) Uani 1 1 d . U . D 4
C68_4 C 0.4050(2) 0.7734(2) 0.4775(2) 0.0337(15) Uani 1 1 d . U . D 4
C69_4 C 0.3938(2) 0.76147(19) 0.4369(2) 0.0331(15) Uani 1 1 d . U . D 4
C70_4 C 0.4207(2) 0.75434(18) 0.4096(2) 0.0298(14) Uani 1 1 d . U . D 4
C1_5 C -0.09546(6) -0.95954(4) 0.21790(6) 0.070(3) Uiso 1 1 d G . . E 5
C2_5 C -0.08522(6) -0.94518(5) 0.18486(5) 0.070(3) Uiso 1 1 d G . . E 5
C3_5 C -0.11700(6) -0.94610(5) 0.15815(5) 0.073(3) Uiso 1 1 d G . . E 5
C4_5 C -0.15639(5) -0.95260(4) 0.16831(5) 0.072(3) Uiso 1 1 d G . . E 5
C5_5 C -0.16509(5) -0.95805(4) 0.20524(5) 0.071(3) Uiso 1 1 d G . . E 5
C6_5 C -0.13484(6) -0.96582(4) 0.22831(6) 0.075(3) Uiso 1 1 d G . . E 5
C7_5 C -0.13361(6) -0.95710(4) 0.26940(6) 0.072(3) Uiso 1 1 d G . . E 5
C8_5 C -0.09279(6) -0.94578(5) 0.28513(6) 0.059(2) Uiso 1 1 d G . . E 5
C9_5 C -0.06942(5) -0.94687(5) 0.25302(6) 0.054(2) Uiso 1 1 d G . . E 5
C10_5 C -0.03534(5) -0.91863(5) 0.25486(6) 0.046(2) Uiso 1 1 d G . . E 5
C11_5 C -0.02568(4) -0.90191(6) 0.22234(5) 0.054(2) Uiso 1 1 d G . . E 5
C12_5 C -0.04942(5) -0.91561(5) 0.18697(5) 0.067(3) Uiso 1 1 d G . . E 5
C13_5 C -0.04771(5) -0.88879(6) 0.16249(5) 0.081(3) Uiso 1 1 d G . . E 5
C14_5 C -0.07948(6) -0.89212(6) 0.13421(4) 0.087(4) Uiso 1 1 d G . . E 5
C15_5 C -0.11328(6) -0.92017(6) 0.13203(4) 0.082(3) Uiso 1 1 d G . . E 5
C16_5 C -0.15098(6) -0.91025(6) 0.12555(4) 0.067(3) Uiso 1 1 d G . . E 5
C17_5 C -0.17725(5) -0.93035(5) 0.14859(5) 0.060(2) Uiso 1 1 d G . . E 5
C18_5 C -0.20464(4) -0.91163(5) 0.16666(5) 0.0435(19) Uiso 1 1 d G . . E 5
C19_5 C -0.21179(4) -0.91480(5) 0.20534(5) 0.051(2) Uiso 1 1 d G . . E 5
C20_5 C -0.19404(4) -0.93874(5) 0.22439(6) 0.063(3) Uiso 1 1 d G . . E 5
C21_5 C -0.19070(4) -0.92808(5) 0.26518(6) 0.065(3) Uiso 1 1 d G . . E 5
C22_5 C -0.16104(5) -0.93880(5) 0.28774(5) 0.076(3) Uiso 1 1 d G . . E 5
C23_5 C -0.14911(6) -0.90803(6) 0.32251(5) 0.081(3) Uiso 1 1 d G . . E 5
C24_5 C -0.10979(6) -0.89657(6) 0.33775(4) 0.071(3) Uiso 1 1 d G . . E 5
C25_5 C -0.08112(6) -0.91603(6) 0.31832(5) 0.052(2) Uiso 1 1 d G . . E 5
C26_5 C -0.04550(5) -0.88682(6) 0.32038(5) 0.0370(18) Uiso 1 1 d G . . E 5
C27_5 C -0.02300(5) -0.88786(6) 0.28958(5) 0.0353(17) Uiso 1 1 d G . . E 5
C28_5 C -0.00658(4) -0.85214(6) 0.27779(5) 0.0368(17) Uiso 1 1 d G . . E 5
C29_5 C -0.00819(4) -0.86080(6) 0.23617(5) 0.047(2) Uiso 1 1 d G . . E 5
C30_5 C -0.01351(4) -0.83241(6) 0.21530(5) 0.067(3) Uiso 1 1 d G . . E 5
C31_5 C -0.02999(5) -0.84747(6) 0.17661(5) 0.079(3) Uiso 1 1 d G . . E 5
C32_5 C -0.05051(5) -0.82506(6) 0.15688(5) 0.084(3) Uiso 1 1 d G . . E 5
C33_5 C -0.08143(6) -0.85264(7) 0.13017(4) 0.086(3) Uiso 1 1 d G . . E 5
C34_5 C -0.11711(6) -0.84250(6) 0.12434(4) 0.076(3) Uiso 1 1 d G . . E 5
C35_5 C -0.15278(6) -0.87265(6) 0.12219(4) 0.061(3) Uiso 1 1 d G . . E 5
C36_5 C -0.18170(5) -0.85349(6) 0.14121(5) 0.0411(19) Uiso 1 1 d G . . E 5
C37_5 C -0.20720(4) -0.87296(6) 0.16296(5) 0.0320(16) Uiso 1 1 d G . . E 5
C38_5 C -0.21531(4) -0.85143(6) 0.19953(5) 0.0354(17) Uiso 1 1 d G . . E 5
C39_5 C -0.21860(4) -0.87783(6) 0.22589(5) 0.045(2) Uiso 1 1 d G . . E 5
C40_5 C -0.20776(4) -0.86371(6) 0.26521(5) 0.053(2) Uiso 1 1 d G . . E 5
C41_5 C -0.19725(4) -0.89133(6) 0.28532(5) 0.072(3) Uiso 1 1 d G . . E 5
C42_5 C -0.17163(5) -0.87838(6) 0.32072(5) 0.085(3) Uiso 1 1 d G . . E 5
C43_5 C -0.15434(6) -0.83896(6) 0.33421(4) 0.080(3) Uiso 1 1 d G . . E 5
C44_5 C -0.11392(6) -0.82698(6) 0.35026(4) 0.080(3) Uiso 1 1 d G . . E 5
C45_5 C -0.09192(6) -0.85497(6) 0.35172(4) 0.070(3) Uiso 1 1 d G . . E 5
C46_5 C -0.05215(5) -0.84861(6) 0.34141(4) 0.051(2) Uiso 1 1 d G . . E 5
C47_5 C -0.03596(5) -0.81474(6) 0.32969(5) 0.049(2) Uiso 1 1 d G . . E 5
C48_5 C -0.01288(4) -0.81643(6) 0.29741(5) 0.049(2) Uiso 1 1 d G . . E 5
C49_5 C -0.02123(4) -0.78807(5) 0.27631(6) 0.058(2) Uiso 1 1 d G . . E 5
C50_5 C -0.02053(4) -0.79482(5) 0.23587(6) 0.063(3) Uiso 1 1 d G . . E 5
C51_5 C -0.04280(5) -0.77470(5) 0.21657(6) 0.088(4) Uiso 1 1 d G . . E 5
C52_5 C -0.05690(5) -0.78943(6) 0.17654(6) 0.084(3) Uiso 1 1 d G . . E 5
C53_5 C -0.09407(6) -0.77946(5) 0.17022(6) 0.080(3) Uiso 1 1 d G . . E 5
C54_5 C -0.12393(6) -0.80561(6) 0.14522(5) 0.068(3) Uiso 1 1 d G . . E 5
C55_5 C -0.16371(6) -0.81205(6) 0.15525(5) 0.054(2) Uiso 1 1 d G . . E 5
C56_5 C -0.17193(5) -0.79188(5) 0.19046(6) 0.052(2) Uiso 1 1 d G . . E 5
C57_5 C -0.19820(5) -0.81234(6) 0.21299(6) 0.046(2) Uiso 1 1 d G . . E 5
C58_5 C -0.18380(5) -0.79714(5) 0.25303(5) 0.063(3) Uiso 1 1 d G . . E 5
C59_5 C -0.18958(5) -0.82183(6) 0.27958(5) 0.069(3) Uiso 1 1 d G . . E 5
C60_5 C -0.16232(5) -0.81046(6) 0.31285(5) 0.077(3) Uiso 1 1 d G . . E 5
C61_5 C -0.12713(6) -0.78132(5) 0.31519(5) 0.080(3) Uiso 1 1 d G . . E 5
C62_5 C -0.09699(6) -0.79148(5) 0.33804(4) 0.078(3) Uiso 1 1 d G . . E 5
C63_5 C -0.05904(6) -0.78537(5) 0.32803(5) 0.070(3) Uiso 1 1 d G . . E 5
C64_5 C -0.04972(5) -0.76905(4) 0.29544(5) 0.075(3) Uiso 1 1 d G . . E 5
C65_5 C -0.07770(6) -0.75625(4) 0.27420(6) 0.073(3) Uiso 1 1 d G . . E 5
C66_5 C -0.07116(6) -0.75550(4) 0.23559(6) 0.091(4) Uiso 1 1 d G . . E 5
C67_5 C -0.10270(6) -0.75848(4) 0.20732(6) 0.087(4) Uiso 1 1 d G . . E 5
C68_5 C -0.14079(6) -0.76473(4) 0.21693(6) 0.070(3) Uiso 1 1 d G . . E 5
C69_5 C -0.14847(6) -0.76789(4) 0.25558(6) 0.079(3) Uiso 1 1 d G . . E 5
C70_5 C -0.11781(6) -0.76279(4) 0.28441(5) 0.080(3) Uiso 1 1 d G . . E 5
C1_6 C -0.0625(2) -0.3494(2) 0.3873(2) 0.0309(16) Uani 1 1 d . . . F 6
C2_6 C -0.06860(19) -0.3589(2) 0.3470(2) 0.0299(16) Uani 1 1 d . . . F 6
C3_6 C -0.04580(19) -0.33178(19) 0.3281(2) 0.0280(15) Uani 1 1 d . . . F 6
C4_6 C -0.0134(2) -0.30189(19) 0.3483(2) 0.0296(16) Uani 1 1 d . . . F 6
C5_6 C -0.0028(2) -0.29793(18) 0.3875(2) 0.0287(16) Uani 1 1 d . . . F 6
C6_6 C -0.0303(2) -0.31956(19) 0.4075(2) 0.0306(16) Uani 1 1 d . . . F 6
C7_6 C -0.0183(2) -0.3311(2) 0.44175(19) 0.0327(17) Uani 1 1 d . . . F 6
C8_6 C -0.0434(2) -0.3683(2) 0.4431(2) 0.0337(17) Uani 1 1 d . . . F 6
C9_6 C -0.0709(2) -0.3797(2) 0.4089(2) 0.0340(17) Uani 1 1 d . . . F 6
C10_6 C -0.0824(2) -0.4189(2) 0.3900(2) 0.0333(17) Uani 1 1 d . . . F 6
C11_6 C -0.0860(2) -0.4291(2) 0.3487(2) 0.0337(17) Uani 1 1 d . . . F 6
C12_6 C -0.08082(19) -0.4001(2) 0.3265(2) 0.0320(16) Uani 1 1 d . . . F 6
C13_6 C -0.0692(2) -0.4114(2) 0.2893(2) 0.0326(17) Uani 1 1 d . . . F 6
C14_6 C -0.0484(2) -0.3830(2) 0.2697(2) 0.0358(18) Uani 1 1 d . . . F 6
C15_6 C -0.0369(2) -0.3435(2) 0.2891(2) 0.0311(16) Uani 1 1 d . . . F 6
C16_6 C 0.0006(2) -0.3211(2) 0.2845(2) 0.0332(17) Uani 1 1 d . . . F 6
C17_6 C 0.0158(2) -0.29511(19) 0.3215(2) 0.0319(17) Uani 1 1 d . . . F 6
C18_6 C 0.0552(2) -0.28714(19) 0.3348(2) 0.0349(18) Uani 1 1 d . . . F 6
C19_6 C 0.0664(2) -0.28652(18) 0.3736(2) 0.0321(17) Uani 1 1 d . . . F 6
C20_6 C 0.0385(2) -0.29004(18) 0.4009(2) 0.0319(17) Uani 1 1 d . . . F 6
C21_6 C 0.0497(2) -0.3039(2) 0.43307(19) 0.0339(17) Uani 1 1 d . . . F 6
C22_6 C 0.0214(2) -0.32325(19) 0.45421(19) 0.0335(17) Uani 1 1 d . . . F 6
C23_6 C 0.0371(2) -0.3526(2) 0.46902(18) 0.0350(18) Uani 1 1 d . . . F 6
C24_6 C 0.0124(2) -0.3887(2) 0.46959(19) 0.0351(17) Uani 1 1 d . . . F 6
C25_6 C -0.0283(2) -0.3959(2) 0.4568(2) 0.0386(19) Uani 1 1 d . . . F 6
C26_6 C -0.0400(2) -0.4376(2) 0.4370(2) 0.0367(18) Uani 1 1 d . . . F 6
C27_6 C -0.0668(2) -0.4487(2) 0.4042(2) 0.0334(17) Uani 1 1 d . . . F 6
C28_6 C -0.0607(2) -0.4768(2) 0.3710(2) 0.0325(17) Uani 1 1 d . . . F 6
C29_6 C -0.07259(19) -0.4655(2) 0.3367(2) 0.0346(18) Uani 1 1 d . . . F 6
C30_6 C -0.0532(2) -0.4727(2) 0.3030(2) 0.0349(17) Uani 1 1 d . . . F 6
C31_6 C -0.0563(2) -0.4475(2) 0.2776(2) 0.0348(18) Uani 1 1 d . . . F 6
C32_6 C -0.0269(2) -0.4413(2) 0.25091(19) 0.0369(18) Uani 1 1 d . . . F 6
C33_6 C -0.0227(2) -0.4013(2) 0.24571(19) 0.0384(19) Uani 1 1 d . . . F 6
C34_6 C 0.0141(2) -0.3793(2) 0.2417(2) 0.0398(19) Uani 1 1 d . . . F 6
C35_6 C 0.0262(2) -0.3379(2) 0.2619(2) 0.0372(18) Uani 1 1 d . . . F 6
C36_6 C 0.0672(2) -0.3303(2) 0.2748(2) 0.0397(19) Uani 1 1 d . . . F 6
C37_6 C 0.0810(2) -0.3055(2) 0.3104(2) 0.0358(18) Uani 1 1 d . . . F 6
C38_6 C 0.10901(19) -0.3150(2) 0.3358(2) 0.0346(17) Uani 1 1 d . . . F 6
C39_6 C 0.0999(2) -0.3035(2) 0.3749(2) 0.0349(18) Uani 1 1 d . . . F 6
C40_6 C 0.1063(2) -0.3247(2) 0.4029(2) 0.0341(18) Uani 1 1 d . . . F 6
C41_6 C 0.0833(2) -0.3205(2) 0.4341(2) 0.0343(18) Uani 1 1 d . . . F 6
C42_6 C 0.0751(2) -0.3519(2) 0.4556(2) 0.0337(17) Uani 1 1 d . . . F 6
C43_6 C 0.0882(2) -0.3856(2) 0.4444(2) 0.0325(17) Uani 1 1 d . . . F 6
C44_6 C 0.0630(2) -0.4235(2) 0.44580(19) 0.0320(17) Uani 1 1 d . . . F 6
C45_6 C 0.0259(2) -0.4252(2) 0.4583(2) 0.0343(17) Uani 1 1 d . . . F 6
C46_6 C -0.0068(2) -0.4550(2) 0.4377(2) 0.0339(17) Uani 1 1 d . . . F 6
C47_6 C -0.0010(2) -0.48275(19) 0.4056(2) 0.0315(17) Uani 1 1 d . . . F 6
C48_6 C -0.0280(2) -0.49306(19) 0.3720(2) 0.0298(16) Uani 1 1 d . . . F 6
C49_6 C -0.0066(2) -0.49859(18) 0.3386(2) 0.0328(17) Uani 1 1 d . . . F 6
C50_6 C -0.0195(2) -0.48995(19) 0.3043(2) 0.0332(17) Uani 1 1 d . . . F 6
C51_6 C 0.0100(2) -0.48140(19) 0.27916(19) 0.0316(17) Uani 1 1 d . . . F 6
C52_6 C 0.0050(2) -0.4584(2) 0.25160(19) 0.0362(18) Uani 1 1 d . . . F 6
C53_6 C 0.0438(3) -0.4359(2) 0.2472(2) 0.042(2) Uani 1 1 d . . . F 6
C54_6 C 0.0477(2) -0.3973(2) 0.2424(2) 0.0393(19) Uani 1 1 d . . . F 6
C55_6 C 0.0806(2) -0.3669(2) 0.2630(2) 0.0390(19) Uani 1 1 d . . . F 6
C56_6 C 0.1071(2) -0.3763(2) 0.2874(2) 0.0374(18) Uani 1 1 d . . . F 6
C57_6 C 0.1216(2) -0.3501(2) 0.3241(2) 0.0364(18) Uani 1 1 d . . . F 6
C58_6 C 0.12582(19) -0.3742(2) 0.3516(2) 0.0352(17) Uani 1 1 d . . . F 6
C59_6 C 0.1201(2) -0.3615(2) 0.3909(2) 0.0334(17) Uani 1 1 d . . . F 6
C60_6 C 0.10938(19) -0.3918(2) 0.4110(2) 0.0327(17) Uani 1 1 d . . . F 6
C61_6 C 0.0975(2) -0.4326(2) 0.3911(2) 0.0303(16) Uani 1 1 d . . . F 6
C62_6 C 0.0689(2) -0.45208(19) 0.41240(19) 0.0284(15) Uani 1 1 d . . . F 6
C63_6 C 0.0377(2) -0.48083(19) 0.3930(2) 0.0300(16) Uani 1 1 d . . . F 6
C64_6 C 0.0335(2) -0.49179(18) 0.3513(2) 0.0285(16) Uani 1 1 d . . . F 6
C65_6 C 0.0630(2) -0.47458(19) 0.3300(2) 0.0306(16) Uani 1 1 d . . . F 6
C66_6 C 0.0502(2) -0.47415(19) 0.2923(2) 0.0326(17) Uani 1 1 d . . . F 6
C67_6 C 0.0713(2) -0.4453(2) 0.2729(2) 0.0366(18) Uani 1 1 d . . . F 6
C68_6 C 0.1028(2) -0.4162(2) 0.2928(2) 0.0370(18) Uani 1 1 d . . . F 6
C69_6 C 0.1138(2) -0.4148(2) 0.3319(2) 0.0341(17) Uani 1 1 d . . . F 6
C70_6 C 0.0959(2) -0.4442(2) 0.3509(2) 0.0292(16) Uani 1 1 d . . . F 6
C1_7 C 0.2125(2) -0.0873(2) 0.5672(2) 0.0372(18) Uani 1 1 d . . . G 7
C2_7 C 0.1737(2) -0.0975(2) 0.57767(19) 0.040(2) Uani 1 1 d . . . G 7
C3_7 C 0.1513(2) -0.0683(2) 0.5802(2) 0.0399(19) Uani 1 1 d . . . G 7
C4_7 C 0.1646(2) -0.0332(2) 0.5669(2) 0.0376(18) Uani 1 1 d . . . G 7
C5_7 C 0.2004(2) -0.0267(2) 0.5488(2) 0.0380(19) Uani 1 1 d . . . G 7
C6_7 C 0.2255(2) -0.0524(2) 0.5536(2) 0.043(2) Uani 1 1 d . . . G 7
C7_7 C 0.2530(2) -0.0589(2) 0.5267(2) 0.0398(19) Uani 1 1 d . . . G 7
C8_7 C 0.2581(2) -0.1002(2) 0.5236(2) 0.0400(19) Uani 1 1 d . . . G 7
C9_7 C 0.2323(2) -0.1165(2) 0.5483(2) 0.0412(19) Uani 1 1 d . . . G 7
C10_7 C 0.2130(2) -0.1554(2) 0.5380(2) 0.042(2) Uani 1 1 d . . . G 7
C11_7 C 0.1725(2) -0.1670(2) 0.5450(2) 0.0317(16) Uani 1 1 d . . . G 7
C12_7 C 0.1521(2) -0.1397(2) 0.56553(19) 0.0379(19) Uani 1 1 d . . . G 7
C13_7 C 0.1117(2) -0.1482(2) 0.5577(2) 0.0376(18) Uani 1 1 d . . . G 7
C14_7 C 0.0896(2) -0.1177(2) 0.5639(2) 0.0386(19) Uani 1 1 d . . . G 7
C15_7 C 0.1097(2) -0.0789(2) 0.5751(2) 0.0361(18) Uani 1 1 d . . . G 7
C16_7 C 0.0964(3) -0.0487(2) 0.5580(2) 0.044(2) Uani 1 1 d . . . G 7
C17_7 C 0.1306(2) -0.0215(2) 0.5526(2) 0.0399(19) Uani 1 1 d . . . G 7
C18_7 C 0.1321(2) -0.00605(19) 0.5208(2) 0.0370(18) Uani 1 1 d . . . G 7
C19_7 C 0.1661(2) -0.00206(19) 0.5010(2) 0.0342(17) Uani 1 1 d . . . G 7
C20_7 C 0.2007(2) -0.01046(18) 0.5148(2) 0.0331(17) Uani 1 1 d . . . G 7
C21_7 C 0.2268(2) -0.02042(19) 0.4868(2) 0.0363(18) Uani 1 1 d . . . G 7
C22_7 C 0.2543(2) -0.0442(2) 0.4944(2) 0.0365(18) Uani 1 1 d . . . G 7
C23_7 C 0.2599(2) -0.0675(2) 0.4578(3) 0.047(2) Uani 1 1 d . . . G 7
C24_7 C 0.2645(2) -0.1064(3) 0.4549(3) 0.049(2) Uani 1 1 d . . . G 7
C25_7 C 0.2636(2) -0.1217(2) 0.4881(2) 0.0384(19) Uani 1 1 d . . . G 7
C26_7 C 0.2427(2) -0.1637(2) 0.4772(2) 0.046(2) Uani 1 1 d . . . G 7
C27_7 C 0.2184(2) -0.1795(2) 0.5011(2) 0.0364(18) Uani 1 1 d . . . G 7
C28_7 C 0.1805(2) -0.2053(2) 0.4857(2) 0.0373(18) Uani 1 1 d . . . G 7
C29_7 C 0.1530(2) -0.1970(2) 0.5127(2) 0.0348(17) Uani 1 1 d . . . G 7
C30_7 C 0.1130(2) -0.20104(19) 0.5009(2) 0.0328(17) Uani 1 1 d . . . G 7
C31_7 C 0.0918(2) -0.1790(2) 0.5258(2) 0.0364(18) Uani 1 1 d . . . G 7
C32_7 C 0.0581(2) -0.1669(2) 0.5124(3) 0.043(2) Uani 1 1 d . . . G 7
C33_7 C 0.0561(2) -0.1289(2) 0.5364(2) 0.0416(19) Uani 1 1 d . . . G 7
C34_7 C 0.0437(2) -0.1014(2) 0.5204(2) 0.0406(19) Uani 1 1 d . . . G 7
C35_7 C 0.0639(2) -0.0602(2) 0.5314(2) 0.043(2) Uani 1 1 d . . . G 7
C36_7 C 0.0650(2) -0.0432(2) 0.4976(2) 0.043(2) Uani 1 1 d . . . G 7
C37_7 C 0.0977(3) -0.0172(2) 0.4920(2) 0.042(2) Uani 1 1 d . . . G 7
C38_7 C 0.1124(2) -0.0204(2) 0.4552(2) 0.0345(17) Uani 1 1 d . . . G 7
C39_7 C 0.1549(2) -0.01042(19) 0.4604(2) 0.0341(17) Uani 1 1 d . . . G 7
C40_7 C 0.1776(2) -0.0275(2) 0.4335(2) 0.0349(18) Uani 1 1 d . . . G 7
C41_7 C 0.2156(2) -0.0290(2) 0.4470(2) 0.0357(18) Uani 1 1 d . . . G 7
C42_7 C 0.2351(2) -0.0584(2) 0.4281(2) 0.042(2) Uani 1 1 d . . . G 7
C43_7 C 0.2159(2) -0.0881(2) 0.3975(2) 0.042(2) Uani 1 1 d . . . G 7
C44_7 C 0.2206(3) -0.1289(2) 0.3948(2) 0.043(2) Uani 1 1 d . . . G 7
C45_7 C 0.2442(2) -0.1364(2) 0.4221(2) 0.044(2) Uani 1 1 d . . . G 7
C46_7 C 0.2309(2) -0.1727(2) 0.4367(2) 0.0409(19) Uani 1 1 d . . . G 7
C47_7 C 0.1951(2) -0.1969(2) 0.4218(2) 0.0371(18) Uani 1 1 d . . . G 7
C48_7 C 0.1693(2) -0.21353(19) 0.4466(2) 0.0361(18) Uani 1 1 d . . . G 7
C49_7 C 0.1295(2) -0.21464(19) 0.4333(2) 0.0391(19) Uani 1 1 d . . . G 7
C50_7 C 0.1006(2) -0.21021(19) 0.4595(2) 0.0368(18) Uani 1 1 d . . . G 7
C51_7 C 0.0687(2) -0.1961(2) 0.4474(2) 0.041(2) Uani 1 1 d . . . G 7
C52_7 C 0.0467(2) -0.1754(2) 0.4740(3) 0.0398(19) Uani 1 1 d . . . G 7
C53_7 C 0.0326(2) -0.1468(2) 0.4562(2) 0.042(2) Uani 1 1 d . . . G 7
C54_7 C 0.0318(2) -0.1096(2) 0.4796(2) 0.0396(19) Uani 1 1 d . . . G 7
C55_7 C 0.0447(2) -0.0745(2) 0.4655(2) 0.0396(19) Uani 1 1 d . . . G 7
C56_7 C 0.0587(2) -0.0773(2) 0.4292(2) 0.0337(17) Uani 1 1 d . . . G 7
C57_7 C 0.0934(2) -0.0494(2) 0.4246(2) 0.0364(18) Uani 1 1 d . . . G 7
C58_7 C 0.1162(2) -0.0695(2) 0.3977(2) 0.0378(18) Uani 1 1 d . . . G 7
C59_7 C 0.1571(2) -0.0590(2) 0.4006(2) 0.0351(18) Uani 1 1 d . . . G 7
C60_7 C 0.1767(3) -0.0893(3) 0.3849(2) 0.045(2) Uani 1 1 d . . . G 7
C61_7 C 0.1550(3) -0.1308(2) 0.37298(19) 0.0380(18) Uani 1 1 d . . . G 7
C62_7 C 0.1835(3) -0.1536(2) 0.3797(2) 0.042(2) Uani 1 1 d . . . G 7
C63_7 C 0.1713(3) -0.1873(2) 0.3930(2) 0.0400(19) Uani 1 1 d . . . G 7
C64_7 C 0.1305(2) -0.1985(2) 0.4005(2) 0.0398(19) Uani 1 1 d . . . G 7
C65_7 C 0.1025(2) -0.1776(2) 0.3921(2) 0.0395(19) Uani 1 1 d . . . G 7
C66_7 C 0.0693(2) -0.1801(2) 0.4135(2) 0.041(2) Uani 1 1 d . . . G 7
C67_7 C 0.0474(2) -0.1492(2) 0.4204(2) 0.041(2) Uani 1 1 d . . . G 7
C68_7 C 0.0601(2) -0.1151(2) 0.4069(2) 0.0386(19) Uani 1 1 d . . . G 7
C69_7 C 0.0957(2) -0.1113(2) 0.3865(2) 0.041(2) Uani 1 1 d . . . G 7
C70_7 C 0.1162(3) -0.1414(2) 0.3780(2) 0.0405(19) Uani 1 1 d . . . G 7
C1_8 C 0.29463(6) 0.46375(3) 0.60857(5) 0.061(2) Uani 1 1 d G U . H 8
C2_8 C 0.32496(6) 0.45504(4) 0.63067(5) 0.069(2) Uani 1 1 d G U . H 8
C3_8 C 0.31785(6) 0.45324(4) 0.66915(4) 0.069(2) Uani 1 1 d G U . H 8
C4_8 C 0.27947(7) 0.45139(4) 0.68155(4) 0.067(2) Uani 1 1 d G U . H 8
C5_8 C 0.24728(6) 0.45110(4) 0.65601(4) 0.069(2) Uani 1 1 d G U . H 8
C6_8 C 0.25608(6) 0.46169(3) 0.62079(5) 0.061(2) Uani 1 1 d G U . H 8
C7_8 C 0.22837(6) 0.44858(4) 0.58742(5) 0.0540(19) Uani 1 1 d G U . H 8
C8_8 C 0.24982(6) 0.44296(4) 0.55359(5) 0.0452(18) Uani 1 1 d G U . H 8
C9_8 C 0.29080(6) 0.45190(4) 0.56704(5) 0.053(2) Uani 1 1 d G U . H 8
C10_8 C 0.31563(5) 0.42977(5) 0.54902(5) 0.052(2) Uani 1 1 d G U . H 8
C11_8 C 0.34505(4) 0.41856(6) 0.57111(5) 0.061(2) Uani 1 1 d G U . H 8
C12_8 C 0.35095(4) 0.43188(5) 0.61157(5) 0.068(2) Uani 1 1 d G U . H 8
C13_8 C 0.36793(4) 0.40831(6) 0.63198(5) 0.071(2) Uani 1 1 d G U . H 8
C14_8 C 0.36200(4) 0.40904(6) 0.67159(5) 0.071(2) Uani 1 1 d G U . H 8
C15_8 C 0.33762(6) 0.43105(5) 0.68976(4) 0.073(2) Uani 1 1 d G U . H 8
C16_8 C 0.31131(6) 0.41510(5) 0.71566(3) 0.068(2) Uani 1 1 d G U . H 8
C17_8 C 0.27523(7) 0.42772(5) 0.70987(3) 0.067(2) Uani 1 1 d G U . H 8
C18_8 C 0.23988(6) 0.40213(5) 0.71096(3) 0.063(2) Uani 1 1 d G U . H 8
C19_8 C 0.20763(6) 0.39961(6) 0.68330(4) 0.062(2) Uani 1 1 d G U . H 8
C20_8 C 0.20992(6) 0.42445(5) 0.65710(4) 0.065(2) Uani 1 1 d G U . H 8
C21_8 C 0.18402(5) 0.40988(6) 0.62293(5) 0.062(2) Uani 1 1 d G U . H 8
C22_8 C 0.19284(5) 0.42335(5) 0.58826(5) 0.0566(19) Uani 1 1 d G U . H 8
C23_8 C 0.17704(4) 0.39100(6) 0.55557(5) 0.0490(18) Uani 1 1 d G U . H 8
C24_8 C 0.19766(5) 0.38502(5) 0.52294(4) 0.0399(16) Uani 1 1 d G U . H 8
C25_8 C 0.23500(5) 0.41177(5) 0.52226(4) 0.0384(16) Uani 1 1 d G U . H 8
C26_8 C 0.26087(5) 0.38894(5) 0.50326(4) 0.0357(16) Uani 1 1 d G U . H 8
C27_8 C 0.30024(5) 0.39749(5) 0.51612(4) 0.0452(18) Uani 1 1 d G U . H 8
C28_8 C 0.31992(5) 0.36628(6) 0.51894(4) 0.0510(19) Uani 1 1 d G U . H 8
C29_8 C 0.34767(4) 0.37929(6) 0.55295(5) 0.058(2) Uani 1 1 d G U . H 8
C30_8 C 0.35647(4) 0.35247(6) 0.57427(5) 0.064(2) Uani 1 1 d G U . H 8
C31_8 C 0.37058(3) 0.36881(6) 0.61348(5) 0.065(2) Uani 1 1 d G U . H 8
C32_8 C 0.36659(4) 0.34505(6) 0.64165(5) 0.063(2) Uani 1 1 d G U . H 8
C33_8 C 0.36141(4) 0.36990(6) 0.67814(5) 0.064(2) Uani 1 1 d G U . H 8
C34_8 C 0.33623(5) 0.35399(6) 0.70246(4) 0.052(2) Uani 1 1 d G U . H 8
C35_8 C 0.31043(6) 0.37778(5) 0.72147(3) 0.055(2) Uani 1 1 d G U . H 8
C36_8 C 0.27318(6) 0.35132(5) 0.72261(3) 0.0489(18) Uani 1 1 d G U . H 8
C37_8 C 0.23860(6) 0.36363(6) 0.71750(3) 0.0540(19) Uani 1 1 d G U . H 8
C38_8 C 0.20587(5) 0.33661(6) 0.69349(4) 0.0543(19) Uani 1 1 d G U . H 8
C39_8 C 0.18632(5) 0.35927(6) 0.67243(5) 0.062(2) Uani 1 1 d G U . H 8
C40_8 C 0.16727(4) 0.34278(6) 0.63567(5) 0.059(2) Uani 1 1 d G U . H 8
C41_8 C 0.16316(4) 0.36989(6) 0.61223(5) 0.061(2) Uani 1 1 d G U . H 8
C42_8 C 0.15878(4) 0.35761(6) 0.57068(5) 0.058(2) Uani 1 1 d G U . H 8
C43_8 C 0.16160(4) 0.32007(6) 0.55282(5) 0.059(2) Uani 1 1 d G U . H 8
C44_8 C 0.18249(5) 0.31366(5) 0.51899(4) 0.052(2) Uani 1 1 d G U . H 8
C45_8 C 0.20051(5) 0.34529(5) 0.50450(4) 0.0466(18) Uani 1 1 d G U . H 8
C46_8 C 0.23929(6) 0.34736(5) 0.49199(3) 0.0420(17) Uani 1 1 d G U . H 8
C47_8 C 0.25879(6) 0.31793(5) 0.49477(3) 0.0498(18) Uani 1 1 d G U . H 8
C48_8 C 0.29968(6) 0.32742(6) 0.50847(4) 0.0522(19) Uani 1 1 d G U . H 8
C49_8 C 0.30620(6) 0.30009(5) 0.53162(4) 0.060(2) Uani 1 1 d G U . H 8
C50_8 C 0.33490(5) 0.31150(6) 0.56355(5) 0.061(2) Uani 1 1 d G U . H 8
C51_8 C 0.32936(5) 0.28963(5) 0.59215(5) 0.064(2) Uani 1 1 d G U . H 8
C52_8 C 0.34625(5) 0.30623(6) 0.63120(5) 0.058(2) Uani 1 1 d G U . H 8
C53_8 C 0.32026(5) 0.29032(5) 0.65669(5) 0.0505(19) Uani 1 1 d G U . H 8
C54_8 C 0.31467(5) 0.31372(5) 0.69131(4) 0.0441(17) Uani 1 1 d G U . H 8
C55_8 C 0.27608(6) 0.31182(5) 0.70402(4) 0.0410(17) Uani 1 1 d G U . H 8
C56_8 C 0.24427(5) 0.28628(5) 0.68110(4) 0.0428(17) Uani 1 1 d G U . H 8
C57_8 C 0.20855(5) 0.29934(5) 0.67573(5) 0.0492(19) Uani 1 1 d G U . H 8
C58_8 C 0.19189(4) 0.28231(5) 0.63654(5) 0.052(2) Uani 1 1 d G U . H 8
C59_8 C 0.17009(4) 0.30282(5) 0.61677(5) 0.058(2) Uani 1 1 d G U . H 8
C60_8 C 0.16856(4) 0.29268(5) 0.57598(5) 0.060(2) Uani 1 1 d G U . H 8
C61_8 C 0.19390(5) 0.26985(4) 0.55699(5) 0.059(2) Uani 1 1 d G U . H 8
C62_8 C 0.20289(6) 0.28279(4) 0.52188(4) 0.056(2) Uani 1 1 d G U . H 8
C63_8 C 0.24003(6) 0.28474(4) 0.51010(3) 0.057(2) Uani 1 1 d G U . H 8
C64_8 C 0.26921(6) 0.27387(4) 0.53240(4) 0.062(2) Uani 1 1 d G U . H 8
C65_8 C 0.26072(6) 0.25847(3) 0.56524(4) 0.057(2) Uani 1 1 d G U . H 8
C66_8 C 0.29256(6) 0.26327(4) 0.59301(5) 0.060(2) Uani 1 1 d G U . H 8
C67_8 C 0.28678(6) 0.26368(4) 0.63248(5) 0.0497(19) Uani 1 1 d G U . H 8
C68_8 C 0.24984(6) 0.26195(4) 0.64467(5) 0.0483(19) Uani 1 1 d G U . H 8
C69_8 C 0.21717(5) 0.25937(4) 0.61734(5) 0.0488(19) Uani 1 1 d G U . H 8
C70_8 C 0.22177(6) 0.25656(3) 0.57798(5) 0.056(2) Uani 1 1 d G U . H 8
C1_9 C 0.41599(7) 0.53934(5) 0.70806(7) 0.090(4) Uiso 1 1 d G . . I 9
C2_9 C 0.42567(7) 0.55009(5) 0.67318(6) 0.111(5) Uiso 1 1 d G . . I 9
C3_9 C 0.39349(8) 0.54970(5) 0.64719(6) 0.083(3) Uiso 1 1 d G . . I 9
C4_9 C 0.35497(7) 0.54741(5) 0.65931(6) 0.108(4) Uiso 1 1 d G . . I 9
C5_9 C 0.34756(6) 0.54571(5) 0.69749(7) 0.083(3) Uiso 1 1 d G . . I 9
C6_9 C 0.37750(7) 0.53728(5) 0.72044(7) 0.102(4) Uiso 1 1 d G . . I 9
C7_9 C 0.38094(7) 0.54918(6) 0.76153(7) 0.073(3) Uiso 1 1 d G . . I 9
C8_9 C 0.42223(7) 0.55824(6) 0.77534(7) 0.053(2) Uiso 1 1 d G . . I 9
C9_9 C 0.44374(7) 0.55257(6) 0.74200(7) 0.069(3) Uiso 1 1 d G . . I 9
C10_9 C 0.47903(6) 0.57792(7) 0.74078(7) 0.072(3) Uiso 1 1 d G . . I 9
C11_9 C 0.48833(6) 0.59110(7) 0.70628(7) 0.096(4) Uiso 1 1 d G . . I 9
C12_9 C 0.46276(7) 0.57663(6) 0.67207(6) 0.086(3) Uiso 1 1 d G . . I 9
C13_9 C 0.46530(7) 0.60119(7) 0.64536(6) 0.109(5) Uiso 1 1 d G . . I 9
C14_9 C 0.43289(8) 0.59829(7) 0.61792(5) 0.085(3) Uiso 1 1 d G . . I 9
C15_9 C 0.39786(8) 0.57308(7) 0.61878(5) 0.108(4) Uiso 1 1 d G . . I 9
C16_9 C 0.36145(7) 0.58560(7) 0.61282(5) 0.101(4) Uiso 1 1 d G . . I 9
C17_9 C 0.33531(7) 0.56971(6) 0.63849(6) 0.093(4) Uiso 1 1 d G . . I 9
C18_9 C 0.31054(5) 0.59210(7) 0.65654(7) 0.102(4) Uiso 1 1 d G . . I 9
C19_9 C 0.30490(5) 0.59271(7) 0.69629(7) 0.092(4) Uiso 1 1 d G . . I 9
C20_9 C 0.32135(5) 0.56893(6) 0.71663(7) 0.099(4) Uiso 1 1 d G . . I 9
C21_9 C 0.32697(5) 0.58255(7) 0.75724(7) 0.086(3) Uiso 1 1 d G . . I 9
C22_9 C 0.35612(7) 0.57119(7) 0.77985(7) 0.071(3) Uiso 1 1 d G . . I 9
C23_9 C 0.37127(7) 0.60359(7) 0.81270(6) 0.090(4) Uiso 1 1 d G . . I 9
C24_9 C 0.41111(7) 0.61287(7) 0.82603(5) 0.070(3) Uiso 1 1 d G . . I 9
C25_9 C 0.43700(7) 0.58955(7) 0.80663(6) 0.048(2) Uiso 1 1 d G . . I 9
C26_9 C 0.47391(7) 0.61573(7) 0.80554(6) 0.048(2) Uiso 1 1 d G . . I 9
C27_9 C 0.49458(6) 0.61031(7) 0.77354(7) 0.059(2) Uiso 1 1 d G . . I 9
C28_9 C 0.51263(5) 0.64346(7) 0.75859(7) 0.087(4) Uiso 1 1 d G . . I 9
C29_9 C 0.50880(5) 0.63165(7) 0.71695(7) 0.092(4) Uiso 1 1 d G . . I 9
C30_9 C 0.50470(5) 0.65862(7) 0.69402(7) 0.101(4) Uiso 1 1 d G . . I 9
C31_9 C 0.48602(6) 0.64193(8) 0.65629(6) 0.092(4) Uiso 1 1 d G . . I 9
C32_9 C 0.46672(7) 0.66437(8) 0.63544(6) 0.095(4) Uiso 1 1 d G . . I 9
C33_9 C 0.43355(7) 0.63740(8) 0.61124(5) 0.103(4) Uiso 1 1 d G . . I 9
C34_9 C 0.39913(8) 0.65002(8) 0.60586(5) 0.087(4) Uiso 1 1 d G . . I 9
C35_9 C 0.36213(7) 0.62290(7) 0.60694(5) 0.090(4) Uiso 1 1 d G . . I 9
C36_9 C 0.33593(7) 0.64594(8) 0.62597(6) 0.071(3) Uiso 1 1 d G . . I 9
C37_9 C 0.31055(6) 0.63049(8) 0.65025(7) 0.084(3) Uiso 1 1 d G . . I 9
C38_9 C 0.30556(5) 0.65554(8) 0.68625(7) 0.086(4) Uiso 1 1 d G . . I 9
C39_9 C 0.30159(4) 0.63171(8) 0.71489(7) 0.099(4) Uiso 1 1 d G . . I 9
C40_9 C 0.31471(5) 0.64802(8) 0.75350(7) 0.096(4) Uiso 1 1 d G . . I 9
C41_9 C 0.32389(5) 0.62126(8) 0.77544(7) 0.107(4) Uiso 1 1 d G . . I 9
C42_9 C 0.35123(7) 0.63487(8) 0.80967(6) 0.085(3) Uiso 1 1 d G . . I 9
C43_9 C 0.37138(7) 0.67367(7) 0.82009(5) 0.111(5) Uiso 1 1 d G . . I 9
C44_9 C 0.41236(8) 0.68346(7) 0.83423(4) 0.105(4) Uiso 1 1 d G . . I 9
C45_9 C 0.43199(7) 0.65389(7) 0.83682(4) 0.084(3) Uiso 1 1 d G . . I 9
C46_9 C 0.47088(7) 0.65599(7) 0.82456(5) 0.075(3) Uiso 1 1 d G . . I 9
C47_9 C 0.48855(6) 0.68737(7) 0.80981(6) 0.073(3) Uiso 1 1 d G . . I 9
C48_9 C 0.50971(5) 0.68112(7) 0.77634(7) 0.084(3) Uiso 1 1 d G . . I 9
C49_9 C 0.50265(5) 0.70834(6) 0.75326(7) 0.096(4) Uiso 1 1 d G . . I 9
C50_9 C 0.50125(5) 0.69828(7) 0.71264(7) 0.089(4) Uiso 1 1 d G . . I 9
C51_9 C 0.48010(6) 0.71861(6) 0.69243(7) 0.097(4) Uiso 1 1 d G . . I 9
C52_9 C 0.46370(7) 0.70195(7) 0.65326(6) 0.092(4) Uiso 1 1 d G . . I 9
C53_9 C 0.42782(7) 0.71447(7) 0.64743(6) 0.068(3) Uiso 1 1 d G . . I 9
C54_9 C 0.39584(7) 0.68898(7) 0.62482(6) 0.064(3) Uiso 1 1 d G . . I 9
C55_9 C 0.35693(7) 0.68676(7) 0.63680(6) 0.050(2) Uiso 1 1 d G . . I 9
C56_9 C 0.35168(7) 0.71036(7) 0.67150(7) 0.049(2) Uiso 1 1 d G . . I 9
C57_9 C 0.32548(6) 0.69406(7) 0.69668(7) 0.083(3) Uiso 1 1 d G . . I 9
C58_9 C 0.34222(6) 0.71122(7) 0.73582(7) 0.091(4) Uiso 1 1 d G . . I 9
C59_9 C 0.33594(6) 0.68929(7) 0.76466(6) 0.103(4) Uiso 1 1 d G . . I 9
C60_9 C 0.36467(7) 0.70098(7) 0.79676(6) 0.079(3) Uiso 1 1 d G . . I 9
C61_9 C 0.40117(8) 0.72715(6) 0.79597(6) 0.115(5) Uiso 1 1 d G . . I 9
C62_9 C 0.43086(8) 0.71636(6) 0.81883(5) 0.090(4) Uiso 1 1 d G . . I 9
C63_9 C 0.46794(7) 0.71840(6) 0.80692(6) 0.105(4) Uiso 1 1 d G . . I 9
C64_9 C 0.47686(6) 0.73121(5) 0.77241(6) 0.089(4) Uiso 1 1 d G . . I 9
C65_9 C 0.44954(7) 0.74457(5) 0.75092(7) 0.089(4) Uiso 1 1 d G . . I 9
C66_9 C 0.45445(7) 0.74164(5) 0.71144(7) 0.080(3) Uiso 1 1 d G . . I 9
C67_9 C 0.42230(7) 0.73909(5) 0.68402(7) 0.071(3) Uiso 1 1 d G . . I 9
C68_9 C 0.38504(7) 0.73687(6) 0.69547(7) 0.068(3) Uiso 1 1 d G . . I 9
C69_9 C 0.37884(7) 0.73750(5) 0.73523(7) 0.101(4) Uiso 1 1 d G . . I 9
C70_9 C 0.41033(7) 0.74231(5) 0.76310(6) 0.090(4) Uiso 1 1 d G . . I 9
C1_10 C 0.5937(2) 1.1822(2) 0.9213(2) 0.0345(17) Uani 1 1 d . . . J 10
C2_10 C 0.5620(2) 1.1787(2) 0.94399(19) 0.0335(17) Uani 1 1 d . . . J 10
C3_10 C 0.5324(2) 1.19854(19) 0.93727(19) 0.0322(17) Uani 1 1 d . . . J 10
C4_10 C 0.5309(2) 1.21488(18) 0.9040(2) 0.0318(17) Uani 1 1 d . . . J 10
C5_10 C 0.5584(2) 1.21107(17) 0.8768(2) 0.0281(16) Uani 1 1 d . . . J 10
C6_10 C 0.5917(2) 1.19774(19) 0.8873(2) 0.0321(17) Uani 1 1 d . . . J 10
C7_10 C 0.61399(19) 1.1782(2) 0.8595(2) 0.0315(16) Uani 1 1 d . . . J 10
C8_10 C 0.62925(19) 1.1502(2) 0.8758(2) 0.0336(17) Uani 1 1 d . . . J 10
C9_10 C 0.6164(2) 1.1520(2) 0.9130(2) 0.0346(17) Uani 1 1 d . . . J 10
C10_10 C 0.6059(2) 1.1179(2) 0.9268(2) 0.0361(18) Uani 1 1 d . . . J 10
C11_10 C 0.5723(2) 1.1129(2) 0.94852(19) 0.0335(17) Uani 1 1 d . . . J 10
C12_10 C 0.5503(2) 1.1423(2) 0.95828(18) 0.0347(17) Uani 1 1 d . . . J 10
C13_10 C 0.5114(2) 1.1297(2) 0.96499(18) 0.0330(17) Uani 1 1 d . . . J 10
C14_10 C 0.4827(2) 1.1525(2) 0.9600(2) 0.0341(17) Uani 1 1 d . . . J 10
C15_10 C 0.4929(2) 1.1869(2) 0.94653(19) 0.0335(17) Uani 1 1 d . . . J 10
C16_10 C 0.4669(2) 1.1960(2) 0.9194(2) 0.0342(17) Uani 1 1 d . . . J 10
C17_10 C 0.4901(2) 1.21294(17) 0.8926(2) 0.0290(16) Uani 1 1 d . U . J 10
C18_10 C 0.4773(2) 1.20415(18) 0.8542(2) 0.0303(16) Uani 1 1 d . . . J 10
C19_10 C 0.5039(2) 1.19746(19) 0.8256(2) 0.0279(15) Uani 1 1 d . . . J 10
C20_10 C 0.5442(2) 1.20122(17) 0.83564(19) 0.0278(15) Uani 1 1 d . . . J 10
C21_10 C 0.5645(2) 1.17986(19) 0.8094(2) 0.0279(15) Uani 1 1 d . . . J 10
C22_10 C 0.59985(19) 1.16947(19) 0.8210(2) 0.0302(16) Uani 1 1 d . . . J 10
C23_10 C 0.6021(2) 1.1321(2) 0.7965(2) 0.0309(16) Uani 1 1 d . . . J 10
C24_10 C 0.61748(19) 1.1049(2) 0.8121(2) 0.0331(17) Uani 1 1 d . . . J 10
C25_10 C 0.6304(2) 1.1132(2) 0.8517(2) 0.0354(17) Uani 1 1 d . . . J 10
C26_10 C 0.61999(19) 1.0782(2) 0.8668(2) 0.0336(17) Uani 1 1 d . . . J 10
C27_10 C 0.6080(2) 1.0802(2) 0.9031(2) 0.0325(17) Uani 1 1 d . . . J 10
C28_10 C 0.5744(2) 1.0515(2) 0.9095(2) 0.0334(17) Uani 1 1 d . . . J 10
C29_10 C 0.5526(2) 1.0711(2) 0.93728(19) 0.0314(16) Uani 1 1 d . . . J 10
C30_10 C 0.5119(2) 1.0597(2) 0.93639(19) 0.0325(17) Uani 1 1 d . . . J 10
C31_10 C 0.4920(2) 1.0887(2) 0.95368(19) 0.0335(17) Uani 1 1 d . . . J 10
C32_10 C 0.4512(2) 1.0861(2) 0.9426(2) 0.0349(17) Uani 1 1 d . . . J 10
C33_10 C 0.4453(2) 1.1261(2) 0.9469(2) 0.0359(18) Uani 1 1 d . . . J 10
C34_10 C 0.4195(2) 1.1341(2) 0.9200(2) 0.0349(17) Uani 1 1 d . . . J 10
C35_10 C 0.4307(2) 1.1703(2) 0.9060(2) 0.0338(17) Uani 1 1 d . . . J 10
C36_10 C 0.4170(2) 1.1613(2) 0.8658(2) 0.0374(18) Uani 1 1 d . . . J 10
C37_10 C 0.4395(2) 1.1776(2) 0.8406(2) 0.0335(17) Uani 1 1 d . . . J 10
C38_10 C 0.4439(2) 1.1546(2) 0.8035(2) 0.0303(16) Uani 1 1 d . . . J 10
C39_10 C 0.4834(2) 1.16598(19) 0.79416(19) 0.0268(15) Uani 1 1 d . . . J 10
C40_10 C 0.5032(2) 1.13951(19) 0.77241(17) 0.0259(15) Uani 1 1 d . . . J 10
C41_10 C 0.5440(2) 1.14909(19) 0.77783(19) 0.0285(16) Uani 1 1 d . . . J 10
C42_10 C 0.5673(2) 1.1192(2) 0.77013(19) 0.0294(16) Uani 1 1 d . . . J 10
C43_10 C 0.5484(2) 1.0799(2) 0.75971(18) 0.0318(16) Uani 1 1 d . . . J 10
C44_10 C 0.5644(2) 1.0512(2) 0.7752(2) 0.0318(17) Uani 1 1 d . . . J 10
C45_10 C 0.5974(2) 1.0627(2) 0.8009(2) 0.0330(17) Uani 1 1 d . . . J 10
C46_10 C 0.5993(2) 1.0461(2) 0.8347(2) 0.0341(17) Uani 1 1 d . . . J 10
C47_10 C 0.5676(2) 1.0191(2) 0.8414(2) 0.0339(17) Uani 1 1 d . . . J 10
C48_10 C 0.5552(2) 1.02195(19) 0.8792(2) 0.0301(16) Uani 1 1 d . . . J 10
C49_10 C 0.5126(2) 1.01084(19) 0.8761(2) 0.0288(16) Uani 1 1 d . . . J 10
C50_10 C 0.4907(2) 1.02809(18) 0.90473(19) 0.0284(16) Uani 1 1 d . . . J 10
C51_10 C 0.4524(2) 1.02805(19) 0.8924(2) 0.0311(16) Uani 1 1 d . . . J 10
C52_10 C 0.4318(2) 1.0568(2) 0.9123(2) 0.0342(17) Uani 1 1 d . . . J 10
C53_10 C 0.4050(2) 1.0650(2) 0.8851(2) 0.0372(18) Uani 1 1 d . . . J 10
C54_10 C 0.3990(2) 1.1030(2) 0.8885(2) 0.0379(18) Uani 1 1 d . . . J 10
C55_10 C 0.39722(19) 1.1190(2) 0.8548(2) 0.0356(18) Uani 1 1 d . . . J 10
C56_10 C 0.40175(19) 1.0973(2) 0.8190(2) 0.0353(18) Uani 1 1 d . . . J 10
C57_10 C 0.42560(19) 1.1146(2) 0.79326(19) 0.0297(16) Uani 1 1 d . . . J 10
C58_10 C 0.4458(2) 1.0861(2) 0.77300(19) 0.0316(16) Uani 1 1 d . . . J 10
C59_10 C 0.4834(2) 1.0975(2) 0.76143(17) 0.0283(16) Uani 1 1 d . . . J 10
C60_10 C 0.5067(2) 1.0689(2) 0.75678(18) 0.0302(16) Uani 1 1 d . . . J 10
C61_10 C 0.4958(2) 1.03388(19) 0.77058(19) 0.0295(16) Uani 1 1 d . . . J 10
C62_10 C 0.5312(2) 1.0233(2) 0.7824(2) 0.0322(17) Uani 1 1 d . . . J 10
C63_10 C 0.5326(2) 1.00735(17) 0.81485(19) 0.0280(15) Uani 1 1 d . . . J 10
C64_10 C 0.4996(2) 1.00283(18) 0.8366(2) 0.0304(16) Uani 1 1 d . . . J 10
C65_10 C 0.4634(2) 1.01015(19) 0.8238(2) 0.0328(17) Uani 1 1 d . . . J 10
C66_10 C 0.43851(19) 1.01911(18) 0.8526(2) 0.0293(16) Uani 1 1 d . . . J 10
C67_10 C 0.40975(19) 1.0419(2) 0.8476(2) 0.0343(17) Uani 1 1 d . . . J 10
C68_10 C 0.40792(19) 1.0572(2) 0.8158(2) 0.0349(17) Uani 1 1 d . . . J 10
C69_10 C 0.4345(2) 1.0509(2) 0.7873(2) 0.0320(16) Uani 1 1 d . . . J 10
C70_10 C 0.4617(2) 1.02620(19) 0.7898(2) 0.0300(16) Uani 1 1 d . . . J 10
C1_11 C 0.5828(2) 1.3201(2) 0.8998(2) 0.0331(17) Uani 1 1 d . . . K 11
C2_11 C 0.5579(2) 1.3239(2) 0.9286(2) 0.0339(17) Uani 1 1 d . . . K 11
C3_11 C 0.5612(2) 1.3031(2) 0.9576(2) 0.0383(18) Uani 1 1 d . . . K 11
C4_11 C 0.5944(2) 1.28562(19) 0.9608(2) 0.0345(17) Uani 1 1 d . . . K 11
C5_11 C 0.6242(2) 1.28888(19) 0.9360(2) 0.0343(17) Uani 1 1 d . . . K 11
C6_11 C 0.6161(2) 1.3031(2) 0.9025(2) 0.0364(18) Uani 1 1 d . . . K 11
C7_11 C 0.6467(2) 1.3223(2) 0.8838(2) 0.0337(17) Uani 1 1 d . . . K 11
C8_11 C 0.6333(2) 1.3519(2) 0.86827(18) 0.0331(17) Uani 1 1 d . . . K 11
C9_11 C 0.5939(2) 1.3507(2) 0.87812(18) 0.0324(17) Uani 1 1 d . . . K 11
C10_11 C 0.5804(2) 1.3856(2) 0.88797(19) 0.0324(17) Uani 1 1 d . . . K 11
C11_11 C 0.55675(19) 1.3910(2) 0.9191(2) 0.0300(16) Uani 1 1 d . . . K 11
C12_11 C 0.54384(19) 1.3611(2) 0.9393(2) 0.0336(17) Uani 1 1 d . . . K 11
C13_11 C 0.53534(18) 1.3736(2) 0.9775(2) 0.0321(16) Uani 1 1 d . . . K 11
C14_11 C 0.5366(2) 1.3504(2) 1.0054(2) 0.0376(18) Uani 1 1 d . . . K 11
C15_11 C 0.5497(2) 1.3154(2) 0.9952(2) 0.0387(18) Uani 1 1 d . . . K 11
C16_11 C 0.5751(2) 1.3052(2) 1.0229(2) 0.0407(19) Uani 1 1 d . . . K 11
C17_11 C 0.6029(2) 1.28628(19) 1.0008(2) 0.0399(19) Uani 1 1 d . . . K 11
C18_11 C 0.6415(2) 1.2937(2) 1.0163(2) 0.0390(19) Uani 1 1 d . . . K 11
C19_11 C 0.6722(2) 1.3001(2) 0.9921(2) 0.0350(17) Uani 1 1 d . . . K 11
C20_11 C 0.6646(2) 1.29668(19) 0.9519(2) 0.0359(18) Uani 1 1 d . . . K 11
C21_11 C 0.6942(2) 1.3181(2) 0.9343(2) 0.0342(17) Uani 1 1 d . . . K 11
C22_11 C 0.6852(2) 1.3290(2) 0.8992(2) 0.0362(18) Uani 1 1 d . . . K 11
C23_11 C 0.7112(2) 1.3660(2) 0.8988(2) 0.0375(18) Uani 1 1 d . . . K 11
C24_11 C 0.6979(2) 1.3946(2) 0.8840(2) 0.0390(18) Uani 1 1 d . . . K 11
C25_11 C 0.6583(2) 1.3876(2) 0.86833(19) 0.0370(18) Uani 1 1 d . . . K 11
C26_11 C 0.6442(2) 1.4233(2) 0.8780(2) 0.0372(18) Uani 1 1 d . . . K 11
C27_11 C 0.6066(2) 1.4227(2) 0.8878(2) 0.0336(17) Uani 1 1 d . . . K 11
C28_11 C 0.5989(2) 1.4512(2) 0.9201(2) 0.0362(18) Uani 1 1 d . . . K 11
C29_11 C 0.5681(2) 1.4321(2) 0.9396(2) 0.0317(16) Uani 1 1 d . . . K 11
C30_11 C 0.5668(2) 1.4433(2) 0.9793(2) 0.0311(16) Uani 1 1 d . . . K 11
C31_11 C 0.5468(2) 1.4142(2) 0.9973(2) 0.0335(17) Uani 1 1 d . . . K 11
C32_11 C 0.5552(2) 1.4162(2) 1.0372(2) 0.0351(17) Uani 1 1 d . . . K 11
C33_11 C 0.5492(2) 1.3755(2) 1.0425(2) 0.0412(19) Uani 1 1 d . . . K 11
C34_11 C 0.5735(2) 1.3668(2) 1.0690(2) 0.0375(18) Uani 1 1 d . . . K 11
C35_11 C 0.5871(2) 1.3295(2) 1.0586(2) 0.042(2) Uani 1 1 d . . . K 11
C36_11 C 0.6268(3) 1.3371(2) 1.0743(2) 0.042(2) Uani 1 1 d . . . K 11
C37_11 C 0.6541(2) 1.3196(2) 1.0538(2) 0.0354(18) Uani 1 1 d . . . K 11
C38_11 C 0.6927(2) 1.3424(2) 1.0521(2) 0.0358(18) Uani 1 1 d . . . K 11
C39_11 C 0.7042(2) 1.3299(2) 1.0142(2) 0.0336(17) Uani 1 1 d . . . K 11
C40_11 C 0.7288(2) 1.3568(2) 0.9964(2) 0.0330(17) Uani 1 1 d . . . K 11
C41_11 C 0.7257(2) 1.3477(2) 0.9564(2) 0.0369(18) Uani 1 1 d . . . K 11
C42_11 C 0.7364(2) 1.3772(2) 0.9346(2) 0.0359(17) Uani 1 1 d . . . K 11
C43_11 C 0.74739(19) 1.4168(2) 0.9536(2) 0.0333(17) Uani 1 1 d . . . K 11
C44_11 C 0.7335(2) 1.4463(2) 0.9381(2) 0.0360(18) Uani 1 1 d . . . K 11
C45_11 C 0.7099(2) 1.4357(2) 0.9041(2) 0.0380(19) Uani 1 1 d . . . K 11
C46_11 C 0.6767(2) 1.4538(2) 0.9004(2) 0.0362(18) Uani 1 1 d . . . K 11
C47_11 C 0.6690(2) 1.4812(2) 0.9313(2) 0.0338(17) Uani 1 1 d . . . K 11
C48_11 C 0.6292(2) 1.47949(19) 0.9410(2) 0.0332(17) Uani 1 1 d . . . K 11
C49_11 C 0.6302(2) 1.49043(19) 0.9828(2) 0.0341(17) Uani 1 1 d . . . K 11
C50_11 C 0.5990(2) 1.4743(2) 1.0025(2) 0.0337(17) Uani 1 1 d . . . K 11
C51_11 C 0.6086(2) 1.47286(19) 1.0406(2) 0.0321(17) Uani 1 1 d . . . K 11
C52_11 C 0.5857(2) 1.4448(2) 1.0589(2) 0.0350(17) Uani 1 1 d . . . K 11
C53_11 C 0.6105(2) 1.4347(2) 1.0861(2) 0.0401(19) Uani 1 1 d . . . K 11
C54_11 C 0.6055(2) 1.3959(2) 1.0909(2) 0.0394(19) Uani 1 1 d . . . K 11
C55_11 C 0.6388(3) 1.3786(2) 1.09521(19) 0.0402(19) Uani 1 1 d . . . K 11
C56_11 C 0.6759(2) 1.3999(2) 1.09370(19) 0.0374(18) Uani 1 1 d . . . K 11
C57_11 C 0.7033(2) 1.3814(2) 1.0713(2) 0.0361(18) Uani 1 1 d . . . K 11
C58_11 C 0.7265(2) 1.4096(2) 1.0527(2) 0.0335(17) Uani 1 1 d . . . K 11
C59_11 C 0.74075(18) 1.3985(2) 1.0175(2) 0.0316(16) Uani 1 1 d . . . K 11
C60_11 C 0.7483(2) 1.4273(2) 0.9950(2) 0.0356(17) Uani 1 1 d . . . K 11
C61_11 C 0.7345(2) 1.4630(2) 1.0052(2) 0.0335(17) Uani 1 1 d . . . K 11
C62_11 C 0.7258(2) 1.4748(2) 0.9704(2) 0.0349(17) Uani 1 1 d . . . K 11
C63_11 C 0.6941(2) 1.4923(2) 0.9673(2) 0.0370(18) Uani 1 1 d . . . K 11
C64_11 C 0.6700(2) 1.49753(19) 0.9982(2) 0.0335(17) Uani 1 1 d . . . K 11
C65_11 C 0.6796(2) 1.48851(19) 1.0342(2) 0.0341(17) Uani 1 1 d . . . K 11
C66_11 C 0.6486(2) 1.48069(19) 1.0567(2) 0.0307(16) Uani 1 1 d . . . K 11
C67_11 C 0.6504(2) 1.4569(2) 1.08433(19) 0.0357(18) Uani 1 1 d . . . K 11
C68_11 C 0.6822(2) 1.4401(2) 1.08795(19) 0.0354(18) Uani 1 1 d . . . K 11
C69_11 C 0.7129(2) 1.4459(2) 1.0639(2) 0.0353(18) Uani 1 1 d . . . K 11
C70_11 C 0.7134(2) 1.4711(2) 1.0374(2) 0.0316(16) Uani 1 1 d . . . K 11
C1_12 C 0.6915(2) 1.7855(2) 1.0500(2) 0.0371(15) Uani 1 1 d . U . L 12
C2_12 C 0.6903(2) 1.7907(2) 1.0904(2) 0.0426(16) Uani 1 1 d . U . L 12
C3_12 C 0.7139(2) 1.7697(2) 1.1078(3) 0.0524(18) Uani 1 1 d . U . L 12
C4_12 C 0.7432(3) 1.7529(2) 1.0882(3) 0.0549(19) Uani 1 1 d . U . L 12
C5_12 C 0.7491(2) 1.7553(2) 1.0503(3) 0.0469(17) Uani 1 1 d . U . L 12
C6_12 C 0.7204(2) 1.7684(2) 1.0309(2) 0.0425(17) Uani 1 1 d . U . L 12
C7_12 C 0.7302(2) 1.7871(2) 0.9993(2) 0.0460(18) Uani 1 1 d . U . L 12
C8_12 C 0.7064(2) 1.8149(2) 0.9988(2) 0.0367(15) Uani 1 1 d . U . L 12
C9_12 C 0.6826(2) 1.8143(2) 1.0303(2) 0.0334(15) Uani 1 1 d . U . L 12
C10_12 C 0.67579(19) 1.8498(2) 1.0514(2) 0.0329(14) Uani 1 1 d . U . L 12
C11_12 C 0.6774(2) 1.8566(2) 1.0927(2) 0.0388(15) Uani 1 1 d . U . L 12
C12_12 C 0.6830(2) 1.8274(3) 1.1123(2) 0.0443(16) Uani 1 1 d . U . L 12
C13_12 C 0.6995(2) 1.8405(3) 1.1507(2) 0.0531(18) Uani 1 1 d . U . L 12
C14_12 C 0.7205(2) 1.8171(3) 1.1689(3) 0.0565(19) Uani 1 1 d . U . L 12
C15_12 C 0.7279(3) 1.7830(3) 1.1485(3) 0.0579(19) Uani 1 1 d . U . L 12
C16_12 C 0.7649(3) 1.7732(3) 1.1541(3) 0.0574(19) Uani 1 1 d . U . L 12
C17_12 C 0.7748(3) 1.7549(2) 1.1164(3) 0.0550(19) Uani 1 1 d . U . L 12
C18_12 C 0.8122(3) 1.7617(2) 1.1075(3) 0.0543(18) Uani 1 1 d . U . L 12
C19_12 C 0.8204(3) 1.7674(2) 1.0701(3) 0.0524(18) Uani 1 1 d . U . L 12
C20_12 C 0.7896(3) 1.7627(2) 1.0406(3) 0.0534(19) Uani 1 1 d . U . L 12
C21_12 C 0.7984(3) 1.7832(3) 1.0116(2) 0.057(2) Uani 1 1 d . U . L 12
C22_12 C 0.7681(3) 1.7934(3) 0.9895(2) 0.0520(19) Uani 1 1 d . U . L 12
C23_12 C 0.7844(3) 1.8304(3) 0.9791(2) 0.0534(18) Uani 1 1 d . U . L 12
C24_12 C 0.7620(2) 1.8587(3) 0.9791(2) 0.0498(18) Uani 1 1 d . U . L 12
C25_12 C 0.7223(2) 1.8506(2) 0.9889(2) 0.0404(16) Uani 1 1 d . U . L 12
C26_12 C 0.7146(2) 1.8870(2) 1.0107(2) 0.0364(15) Uani 1 1 d . U . L 12
C27_12 C 0.6924(2) 1.8866(2) 1.0406(2) 0.0346(15) Uani 1 1 d . U . L 12
C28_12 C 0.7039(2) 1.9158(2) 1.0766(2) 0.0419(16) Uani 1 1 d . U . L 12
C29_12 C 0.6946(2) 1.8973(2) 1.1082(2) 0.0436(16) Uani 1 1 d . U . L 12
C30_12 C 0.7174(2) 1.9095(3) 1.1443(2) 0.0504(18) Uani 1 1 d . U . L 12
C31_12 C 0.7166(3) 1.8818(3) 1.1668(2) 0.0558(19) Uani 1 1 d . U . L 12
C32_12 C 0.7479(3) 1.8839(3) 1.1948(2) 0.059(2) Uani 1 1 d . U . L 12
C33_12 C 0.7509(3) 1.8442(3) 1.1966(2) 0.061(2) Uani 1 1 d . U . L 12
C34_12 C 0.7869(3) 1.8348(3) 1.2017(2) 0.0563(19) Uani 1 1 d . U . L 12
C35_12 C 0.7945(3) 1.7990(3) 1.1803(3) 0.0545(18) Uani 1 1 d . U . L 12
C36_12 C 0.8340(2) 1.8060(3) 1.1701(3) 0.0490(17) Uani 1 1 d . U . L 12
C37_12 C 0.8429(2) 1.7886(2) 1.1349(3) 0.0471(17) Uani 1 1 d . U . L 12
C38_12 C 0.8689(2) 1.8105(2) 1.1136(2) 0.0405(16) Uani 1 1 d . U . L 12
C39_12 C 0.8553(2) 1.7975(2) 1.0735(2) 0.0469(17) Uani 1 1 d . U . L 12
C40_12 C 0.8605(2) 1.8234(3) 1.0484(2) 0.0471(17) Uani 1 1 d . U . L 12
C41_12 C 0.8335(2) 1.8132(3) 1.0150(2) 0.0543(19) Uani 1 1 d . U . L 12
C42_12 C 0.8250(2) 1.8428(3) 0.9954(2) 0.0523(18) Uani 1 1 d . U . L 12
C43_12 C 0.8416(2) 1.8822(3) 1.0105(2) 0.0515(18) Uani 1 1 d . U . L 12
C44_12 C 0.8183(3) 1.9116(3) 1.0101(3) 0.0550(18) Uani 1 1 d . U . L 12
C45_12 C 0.7792(3) 1.9004(3) 0.9952(2) 0.0507(18) Uani 1 1 d . U . L 12
C46_12 C 0.7503(2) 1.9182(2) 1.0147(2) 0.0467(17) Uani 1 1 d . U . L 12
C47_12 C 0.7615(3) 1.9459(2) 1.0485(3) 0.0505(18) Uani 1 1 d . U . L 12
C48_12 C 0.7375(3) 1.9449(2) 1.0798(3) 0.0497(18) Uani 1 1 d . U . L 12
C49_12 C 0.7633(2) 1.9571(2) 1.1156(3) 0.0500(18) Uani 1 1 d . U . L 12
C50_12 C 0.7532(3) 1.9405(2) 1.1482(3) 0.0530(19) Uani 1 1 d . U . L 12
C51_12 C 0.7848(3) 1.9409(3) 1.1737(3) 0.0539(19) Uani 1 1 d . U . L 12
C52_12 C 0.7817(3) 1.9131(3) 1.1987(2) 0.0560(19) Uani 1 1 d . U . L 12
C53_12 C 0.8193(3) 1.9038(3) 1.2046(2) 0.0495(18) Uani 1 1 d . U . L 12
C54_12 C 0.8222(2) 1.8658(3) 1.2061(2) 0.0521(18) Uani 1 1 d . U . L 12
C55_12 C 0.8511(2) 1.8480(2) 1.1866(2) 0.0436(17) Uani 1 1 d . U . L 12
C56_12 C 0.8765(2) 1.8692(2) 1.1660(2) 0.0351(15) Uani 1 1 d . U . L 12
C57_12 C 0.88546(19) 1.8503(2) 1.1289(2) 0.0344(15) Uani 1 1 d . U . L 12
C58_12 C 0.88862(19) 1.8780(2) 1.1045(2) 0.0362(15) Uani 1 1 d . U . L 12
C59_12 C 0.8780(2) 1.8652(3) 1.0644(2) 0.0427(16) Uani 1 1 d . U . L 12
C60_12 C 0.8668(2) 1.8941(3) 1.0460(2) 0.0483(17) Uani 1 1 d . U . L 12
C61_12 C 0.8596(2) 1.9299(3) 1.0675(3) 0.0469(17) Uani 1 1 d . U . L 12
C62_12 C 0.8296(2) 1.9409(3) 1.0460(3) 0.0499(18) Uani 1 1 d . U . L 12
C63_12 C 0.8013(3) 1.9573(2) 1.0642(3) 0.0516(18) Uani 1 1 d . U . L 12
C64_12 C 0.8028(3) 1.9642(2) 1.1053(3) 0.0519(18) Uani 1 1 d . U . L 12
C65_12 C 0.8330(2) 1.9559(2) 1.1282(3) 0.0477(18) Uani 1 1 d . U . L 12
C66_12 C 0.8243(2) 1.9486(2) 1.1637(2) 0.0468(18) Uani 1 1 d . U . L 12
C67_12 C 0.8457(2) 1.9258(2) 1.1827(2) 0.0439(17) Uani 1 1 d . U . L 12
C68_12 C 0.8735(2) 1.9089(2) 1.1638(2) 0.0351(15) Uani 1 1 d . U . L 12
C69_12 C 0.8813(2) 1.9142(2) 1.1257(2) 0.0372(15) Uani 1 1 d . U . L 12
C70_12 C 0.8628(2) 1.9380(2) 1.1082(2) 0.0432(17) Uani 1 1 d . U . L 12
Ni3_13 Ni 0.36542(2) 0.57832(2) 0.37166(2) 0.01331(16) Uani 1 1 d . . . M 13
N1_13 N 0.36448(14) 0.58399(13) 0.31795(13) 0.0143(10) Uani 1 1 d . . . M 13
N2_13 N 0.41980(14) 0.57205(13) 0.37051(13) 0.0150(10) Uani 1 1 d . . . M 13
N3_13 N 0.36521(14) 0.56972(13) 0.42413(13) 0.0137(10) Uani 1 1 d . . . M 13
N4_13 N 0.31080(14) 0.58318(13) 0.37225(13) 0.0150(10) Uani 1 1 d . . . M 13
C71_13 C 0.33393(17) 0.58917(16) 0.29585(17) 0.0169(13) Uani 1 1 d . . . M 13
C72_13 C 0.34455(18) 0.59028(16) 0.25751(17) 0.0184(13) Uani 1 1 d . . . M 13
C73_13 C 0.38158(18) 0.58627(17) 0.25647(17) 0.0187(13) Uani 1 1 d . . . M 13
C74_13 C 0.39388(18) 0.58205(16) 0.29423(16) 0.0174(13) Uani 1 1 d . . . M 13
C75_13 C 0.42999(17) 0.57665(16) 0.30450(16) 0.0150(12) Uani 1 1 d . . . M 13
H41_13 H 0.448225 0.576174 0.285816 0.018 Uiso 1 1 calc R U . M 13
C76_13 C 0.44178(17) 0.57181(16) 0.34030(17) 0.0169(13) Uani 1 1 d . . . M 13
C77_13 C 0.47984(17) 0.56436(17) 0.34970(17) 0.0190(13) Uani 1 1 d . . . M 13
C78_13 C 0.48092(18) 0.56097(17) 0.38662(18) 0.0212(13) Uani 1 1 d . . . M 13
C79_13 C 0.44336(17) 0.56574(16) 0.39951(17) 0.0162(12) Uani 1 1 d . . . M 13
C80_13 C 0.43237(18) 0.56214(17) 0.43511(17) 0.0204(13) Uani 1 1 d . . . M 13
H42_13 H 0.451312 0.558927 0.453286 0.024 Uiso 1 1 calc R U . M 13
C81_13 C 0.39528(17) 0.56294(16) 0.44594(16) 0.0159(12) Uani 1 1 d . . . M 13
C82_13 C 0.38294(19) 0.55650(17) 0.48265(17) 0.0205(13) Uani 1 1 d . . . M 13
C83_13 C 0.34490(19) 0.55897(17) 0.48230(17) 0.0222(14) Uani 1 1 d . . . M 13
C84_13 C 0.33456(18) 0.56803(16) 0.44599(17) 0.0173(13) Uani 1 1 d . . . M 13
C85_13 C 0.29822(18) 0.57377(16) 0.43605(17) 0.0190(13) Uani 1 1 d . . . M 13
H43_13 H 0.279563 0.572640 0.454291 0.023 Uiso 1 1 calc R U . M 13
C86_13 C 0.28724(17) 0.58102(15) 0.40139(17) 0.0150(12) Uani 1 1 d . . . M 13
C87_13 C 0.24865(17) 0.58584(17) 0.39118(18) 0.0193(13) Uani 1 1 d . . . M 13
C88_13 C 0.24851(18) 0.59056(17) 0.35449(17) 0.0191(13) Uani 1 1 d . . . M 13
C89_13 C 0.28722(17) 0.58880(16) 0.34343(17) 0.0172(13) Uani 1 1 d . . . M 13
C90_13 C 0.29770(17) 0.59183(15) 0.30722(17) 0.0170(13) Uani 1 1 d . . . M 13
H44_13 H 0.278922 0.595947 0.289442 0.020 Uiso 1 1 calc R U . M 13
C91_13 C 0.31694(18) 0.59335(18) 0.22488(17) 0.0227(14) Uani 1 1 d . . . M 13
H1_13 H 0.332204 0.605632 0.206399 0.027 Uiso 1 1 calc R U . M 13
H2_13 H 0.299240 0.610518 0.235216 0.027 Uiso 1 1 calc R U . M 13
C92_13 C 0.2926(2) 0.5524(2) 0.20400(19) 0.0321(16) Uani 1 1 d . . . M 13
H3_13 H 0.275516 0.555175 0.182793 0.048 Uiso 1 1 d . U . N 13
H4_13 H 0.276641 0.540670 0.222052 0.048 Uiso 1 1 d . U . O 13
H5_13 H 0.310049 0.535294 0.193928 0.048 Uiso 1 1 d . U . P 13
C93_13 C 0.40672(18) 0.58492(17) 0.22353(16) 0.0200(13) Uani 1 1 d . . . M 13
H7_13 H 0.433585 0.599779 0.233332 0.024 Uiso 1 1 calc R U . M 13
H6_13 H 0.396579 0.598184 0.204823 0.024 Uiso 1 1 calc R U . M 13
C96_13 C 0.4999(2) 0.5181(2) 0.2946(2) 0.0366(18) Uani 1 1 d . . . M 13
H13_13 H 0.520525 0.515576 0.277533 0.055 Uiso 1 1 d . U . Q 13
H14_13 H 0.474964 0.514496 0.279275 0.055 Uiso 1 1 d . U . R 13
H15_13 H 0.497751 0.498058 0.309795 0.055 Uiso 1 1 d . U . S 13
C94_13 C 0.4080(2) 0.54276(19) 0.20293(18) 0.0275(15) Uani 1 1 d . . . M 13
H8_13 H 0.422297 0.543573 0.180177 0.041 Uiso 1 1 d . U . T 13
H9_13 H 0.381375 0.527196 0.195064 0.041 Uiso 1 1 d . U . U 13
H10_13 H 0.421265 0.530627 0.220282 0.041 Uiso 1 1 d . U . V 13
C95_13 C 0.50961(19) 0.55931(19) 0.32154(19) 0.0269(15) Uani 1 1 d . . . M 13
H12_13 H 0.535563 0.563571 0.335700 0.032 Uiso 1 1 calc R U . M 13
H11_13 H 0.510928 0.579489 0.306130 0.032 Uiso 1 1 calc R U . M 13
C97_13 C 0.51328(19) 0.55214(19) 0.40984(19) 0.0264(15) Uani 1 1 d . . . M 13
H16_13 H 0.512937 0.564725 0.437216 0.032 Uiso 1 1 calc R U . M 13
H17_13 H 0.538638 0.563609 0.401522 0.032 Uiso 1 1 calc R U . M 13
C98_13 C 0.5094(2) 0.5075(2) 0.4054(2) 0.043(2) Uani 1 1 d . . . M 13
H18_13 H 0.531122 0.502903 0.420755 0.064 Uiso 1 1 d . U . W 13
H19_13 H 0.509903 0.494949 0.378418 0.064 Uiso 1 1 d . U . X 13
H20_13 H 0.484667 0.496195 0.414428 0.064 Uiso 1 1 d . U . Y 13
C99_13 C 0.4073(2) 0.54696(19) 0.51342(18) 0.0280(15) Uani 1 1 d . . . M 13
H21_13 H 0.404252 0.563670 0.538502 0.034 Uiso 1 1 calc R U . M 13
H22_13 H 0.435050 0.553571 0.508655 0.034 Uiso 1 1 calc R U . M 13
C100_13 C 0.3964(3) 0.5039(2) 0.5155(3) 0.058(3) Uani 1 1 d . . . M 13
H23_13 H 0.412613 0.499645 0.536513 0.087 Uiso 1 1 d . U . Z 13
H24_13 H 0.400713 0.487214 0.491205 0.087 Uiso 1 1 d . U . A 13
H25_13 H 0.368846 0.497015 0.519948 0.087 Uiso 1 1 d . U . B 13
C101_13 C 0.31629(19) 0.55211(18) 0.51175(18) 0.0242(14) Uani 1 1 d . . . M 13
H26_13 H 0.302048 0.573704 0.516268 0.029 Uiso 1 1 calc R U . M 13
H27_13 H 0.330938 0.552889 0.536296 0.029 Uiso 1 1 calc R U . M 13
C102_13 C 0.2869(2) 0.51267(18) 0.49912(19) 0.0277(15) Uani 1 1 d . . . M 13
H28_13 H 0.268229 0.510254 0.518291 0.042 Uiso 1 1 d . U . C 13
H29_13 H 0.300753 0.491077 0.496595 0.042 Uiso 1 1 d . U . D 13
H30_13 H 0.273028 0.511290 0.474339 0.042 Uiso 1 1 d . U . E 13
C103_13 C 0.21583(18) 0.58447(18) 0.41662(19) 0.0255(15) Uani 1 1 d . . . M 13
H31_13 H 0.197008 0.598794 0.407961 0.031 Uiso 1 1 calc R U . M 13
H32_13 H 0.226520 0.598410 0.443157 0.031 Uiso 1 1 calc R U . M 13
C104_13 C 0.1941(2) 0.5424(2) 0.4168(2) 0.0346(17) Uani 1 1 d . . . M 13
H33_13 H 0.171727 0.543704 0.432035 0.052 Uiso 1 1 d . U . F 13
H34_13 H 0.211777 0.529117 0.428391 0.052 Uiso 1 1 d . U . G 13
H35_13 H 0.184924 0.527789 0.390587 0.052 Uiso 1 1 d . U . H 13
C105_13 C 0.21536(17) 0.59333(17) 0.32830(18) 0.0195(13) Uani 1 1 d . . . M 13
H36_13 H 0.225125 0.611844 0.312070 0.023 Uiso 1 1 calc R U . M 13
H37_13 H 0.195829 0.604040 0.343779 0.023 Uiso 1 1 calc R U . M 13
C106_13 C 0.19564(19) 0.5528(2) 0.30236(19) 0.0290(15) Uani 1 1 d . . . M 13
H38_13 H 0.174412 0.555823 0.285297 0.044 Uiso 1 1 d . U . I 13
H39_13 H 0.185099 0.534663 0.318314 0.044 Uiso 1 1 d . U . J 13
H40_13 H 0.214911 0.542115 0.286976 0.044 Uiso 1 1 d . U . K 13
Ni11_14 Ni 0.70137(2) 1.57557(2) 1.04257(2) 0.01383(16) Uani 1 1 d . . . L 14
N5_14 N 0.70284(14) 1.58220(13) 0.98966(13) 0.0130(10) Uani 1 1 d . . . L 14
N6_14 N 0.75479(14) 1.56727(14) 1.04271(13) 0.0157(10) Uani 1 1 d . . . L 14
N7_14 N 0.69899(14) 1.56732(13) 1.09506(13) 0.0151(10) Uani 1 1 d . . . L 14
N8_14 N 0.64651(14) 1.58058(13) 1.04158(14) 0.0164(11) Uani 1 1 d . . . L 14
C107_14 C 0.68479(18) 1.58761(17) 0.92773(16) 0.0173(13) Uani 1 1 d . . . L 14
C108_14 C 0.72292(18) 1.58607(16) 0.92886(16) 0.0163(12) Uani 1 1 d . . . L 14
C109_14 C 0.73354(17) 1.58216(16) 0.96735(16) 0.0155(12) Uani 1 1 d . . . L 14
C110_14 C 0.76986(16) 1.57723(16) 0.97876(17) 0.0158(12) Uani 1 1 d . . . L 14
H85_14 H 0.789631 1.579645 0.961742 0.019 Uiso 1 1 calc R U . L 14
C111_14 C 0.77910(17) 1.56889(16) 1.01399(16) 0.0162(12) Uani 1 1 d . . . L 14
C112_14 C 0.81572(16) 1.55906(17) 1.02364(17) 0.0168(12) Uani 1 1 d . . . L 14
C113_14 C 0.81351(17) 1.55167(17) 1.05950(17) 0.0169(12) Uani 1 1 d . . . L 14
C114_14 C 0.77597(17) 1.55703(17) 1.07086(16) 0.0172(13) Uani 1 1 d . . . L 14
C115_14 C 0.76306(17) 1.55246(16) 1.10596(17) 0.0174(13) Uani 1 1 d . . . L 14
H86_14 H 0.780084 1.545458 1.123393 0.021 Uiso 1 1 calc R U . L 14
C116_14 C 0.72712(18) 1.55744(17) 1.11715(17) 0.0194(13) Uani 1 1 d . . . L 14
C117_14 C 0.71301(18) 1.55137(17) 1.15331(16) 0.0187(13) Uani 1 1 d . . . L 14
C118_14 C 0.67666(18) 1.55810(17) 1.15323(17) 0.0188(13) Uani 1 1 d . . . L 14
C119_14 C 0.66832(17) 1.56790(16) 1.11702(16) 0.0142(12) Uani 1 1 d . . . L 14
C120_14 C 0.63286(17) 1.57543(17) 1.10633(17) 0.0184(13) Uani 1 1 d . . . L 14
H87_14 H 0.614283 1.576857 1.124651 0.022 Uiso 1 1 calc R U . L 14
C121_14 C 0.62304(17) 1.58096(16) 1.07073(16) 0.0150(12) Uani 1 1 d . . . L 14
C122_14 C 0.58440(17) 1.58563(16) 1.05865(17) 0.0171(13) Uani 1 1 d . . . L 14
C123_14 C 0.58500(17) 1.58726(17) 1.02113(18) 0.0188(13) Uani 1 1 d . . . L 14
C124_14 C 0.62387(16) 1.58446(16) 1.01120(17) 0.0165(12) Uani 1 1 d . . . L 14
C125_14 C 0.63551(18) 1.58659(17) 0.97521(17) 0.0187(13) Uani 1 1 d . . . L 14
H88_14 H 0.616817 1.589170 0.956423 0.022 Uiso 1 1 calc R U . L 14
C126_14 C 0.67263(17) 1.58518(16) 0.96493(17) 0.0174(13) Uani 1 1 d . . . L 14
C127_14 C 0.65876(18) 1.58960(17) 0.89390(17) 0.0199(13) Uani 1 1 d . . . L 14
H46_14 H 0.674728 1.603629 0.876975 0.024 Uiso 1 1 calc R U . L 14
H45_14 H 0.639300 1.605048 0.903188 0.024 Uiso 1 1 calc R U . L 14
C128_14 C 0.6375(2) 1.5490(2) 0.87078(19) 0.0310(16) Uani 1 1 d . . . L 14
H49_14 H 0.623186 1.551699 0.847714 0.046 Uiso 1 1 d . U . M 14
H48_14 H 0.619131 1.536220 0.886414 0.046 Uiso 1 1 d . U . N 14
H47_14 H 0.656501 1.532743 0.863292 0.046 Uiso 1 1 d . U . O 14
C129_14 C 0.74978(18) 1.58595(18) 0.89724(16) 0.0198(13) Uani 1 1 d . . . L 14
H51_14 H 0.776414 1.600315 0.908453 0.024 Uiso 1 1 calc R U . L 14
H50_14 H 0.740885 1.600252 0.878835 0.024 Uiso 1 1 calc R U . L 14
C130_14 C 0.7513(2) 1.54442(18) 0.87565(19) 0.0285(15) Uani 1 1 d . . . L 14
H54_14 H 0.769098 1.546131 0.855567 0.043 Uiso 1 1 calc R U . L 14
H53_14 H 0.760695 1.530270 0.893576 0.043 Uiso 1 1 calc R U . L 14
H52_14 H 0.725149 1.530207 0.863943 0.043 Uiso 1 1 calc R U . L 14
C131_14 C 0.84720(17) 1.55489(19) 0.99719(18) 0.0237(14) Uani 1 1 d . . . L 14
H56_14 H 0.871693 1.555389 1.012286 0.028 Uiso 1 1 calc R U . L 14
H55_14 H 0.851963 1.577523 0.984743 0.028 Uiso 1 1 calc R U . L 14
C132_14 C 0.8358(2) 1.51607(19) 0.96606(19) 0.0292(16) Uani 1 1 d . . . L 14
H59_14 H 0.857665 1.513384 0.950422 0.044 Uiso 1 1 d . U . P 14
H58_14 H 0.812908 1.516476 0.949649 0.044 Uiso 1 1 d . U . Q 14
H57_14 H 0.829848 1.493680 0.978303 0.044 Uiso 1 1 d . U . R 14
C133_14 C 0.84279(19) 1.53740(19) 1.08156(19) 0.0264(15) Uani 1 1 d . . . L 14
H61_14 H 0.841253 1.546671 1.109399 0.032 Uiso 1 1 calc R U . L 14
H60_14 H 0.869393 1.548576 1.075715 0.032 Uiso 1 1 calc R U . L 14
C134_14 C 0.8352(2) 1.4918(2) 1.0711(2) 0.042(2) Uani 1 1 d . . . L 14
H64_14 H 0.853154 1.483025 1.087329 0.064 Uiso 1 1 d . U . S 14
H63_14 H 0.839255 1.482765 1.044083 0.064 Uiso 1 1 d . U . T 14
H62_14 H 0.808218 1.480716 1.075169 0.064 Uiso 1 1 d . U . U 14
C135_14 C 0.7358(2) 1.54020(19) 1.18456(18) 0.0262(15) Uani 1 1 d . . . L 14
H66_14 H 0.738870 1.561245 1.208246 0.031 Uiso 1 1 calc R U . L 14
H65_14 H 0.762159 1.538851 1.176769 0.031 Uiso 1 1 calc R U . L 14
C136_14 C 0.7167(2) 1.5006(2) 1.1935(2) 0.0372(18) Uani 1 1 d . . . L 14
H69_14 H 0.733933 1.494292 1.212506 0.056 Uiso 1 1 d . U . V 14
H68_14 H 0.712146 1.479727 1.170039 0.056 Uiso 1 1 d . U . W 14
H67_14 H 0.691700 1.502552 1.203974 0.056 Uiso 1 1 d . U . X 14
C137_14 C 0.64757(19) 1.55384(18) 1.18225(17) 0.0226(14) Uani 1 1 d . . . L 14
H71_14 H 0.634538 1.576343 1.185651 0.027 Uiso 1 1 calc R U . L 14
H70_14 H 0.661573 1.554927 1.207217 0.027 Uiso 1 1 calc R U . L 14
C138_14 C 0.6164(2) 1.51509(18) 1.17058(19) 0.0275(15) Uani 1 1 d . . . L 14
H74_14 H 0.598585 1.513524 1.190673 0.041 Uiso 1 1 d . U . Y 14
H73_14 H 0.629057 1.492613 1.167172 0.041 Uiso 1 1 d . U . Z 14
H72_14 H 0.601571 1.514271 1.146429 0.041 Uiso 1 1 d . U . A 14
C139_14 C 0.55120(17) 1.58673(18) 1.08364(19) 0.0231(14) Uani 1 1 d . . . L 14
H76_14 H 0.532861 1.600681 1.073505 0.028 Uiso 1 1 calc R U . L 14
H75_14 H 0.561668 1.601889 1.109888 0.028 Uiso 1 1 calc R U . L 14
C140_14 C 0.5288(2) 1.5452(2) 1.0856(2) 0.0333(17) Uani 1 1 d . . . L 14
H79_14 H 0.507982 1.547602 1.102634 0.050 Uiso 1 1 d . U . B 14
H78_14 H 0.546775 1.531237 1.095701 0.050 Uiso 1 1 d . U . C 14
H77_14 H 0.517351 1.530425 1.059913 0.050 Uiso 1 1 d . U . D 14
C141_14 C 0.55239(18) 1.58890(19) 0.99335(19) 0.0245(14) Uani 1 1 d . . . L 14
H81_14 H 0.562711 1.606319 0.976300 0.029 Uiso 1 1 calc R U . L 14
H80_14 H 0.532538 1.600332 1.007687 0.029 Uiso 1 1 calc R U . L 14
C142_14 C 0.53312(19) 1.5476(2) 0.9689(2) 0.0300(16) Uani 1 1 d . . . L 14
H84_14 H 0.512464 1.549750 0.950595 0.045 Uiso 1 1 d . U . E 14
H83_14 H 0.521752 1.530664 0.985647 0.045 Uiso 1 1 d . U . F 14
H82_14 H 0.552716 1.536047 0.954895 0.045 Uiso 1 1 d . U . G 14
Ni4_15 Ni 0.38919(2) 0.67396(2) 0.36414(2) 0.01362(16) Uani 1 1 d . . . H 15
N9_15 N 0.38856(14) 0.68199(13) 0.31140(13) 0.0142(10) Uani 1 1 d . . . H 15
N10_15 N 0.44395(14) 0.66934(13) 0.36267(13) 0.0156(10) Uani 1 1 d . . . H 15
N11_15 N 0.39036(13) 0.66730(13) 0.41733(13) 0.0134(10) Uani 1 1 d . . . H 15
N12_15 N 0.33566(14) 0.68184(13) 0.36672(13) 0.0157(10) Uani 1 1 d . . . H 15
C143_15 C 0.40784(18) 0.69210(16) 0.25248(16) 0.0186(13) Uani 1 1 d . . . H 15
C144_15 C 0.41830(17) 0.68168(16) 0.28795(15) 0.0147(12) Uani 1 1 d . . . H 15
C145_15 C 0.45469(17) 0.67504(16) 0.29724(17) 0.0170(12) Uani 1 1 d . . . H 15
H129_15 H 0.472413 0.673816 0.278085 0.020 Uiso 1 1 calc R U . H 15
C146_15 C 0.46652(17) 0.67011(16) 0.33272(16) 0.0155(12) Uani 1 1 d . . . H 15
C147_15 C 0.50563(17) 0.66652(16) 0.34290(18) 0.0184(13) Uani 1 1 d . . . H 15
C148_15 C 0.50691(17) 0.66368(17) 0.38021(17) 0.0182(13) Uani 1 1 d . . . H 15
C149_15 C 0.46848(17) 0.66561(16) 0.39224(16) 0.0159(12) Uani 1 1 d . . . H 15
C150_15 C 0.45832(18) 0.66315(17) 0.42845(17) 0.0208(14) Uani 1 1 d . . . H 15
H130_15 H 0.477859 0.660941 0.446602 0.025 Uiso 1 1 calc R U . H 15
C151_15 C 0.42165(18) 0.66370(16) 0.43995(17) 0.0183(13) Uani 1 1 d . . . H 15
C152_15 C 0.41119(18) 0.66094(16) 0.47805(17) 0.0188(13) Uani 1 1 d . . . H 15
C153_15 C 0.37305(18) 0.66311(16) 0.47872(16) 0.0173(13) Uani 1 1 d . . . H 15
C154_15 C 0.36078(17) 0.66757(16) 0.44070(16) 0.0160(12) Uani 1 1 d . . . H 15
C155_15 C 0.32418(17) 0.67292(16) 0.43143(16) 0.0166(12) Uani 1 1 d . . . H 15
H131_15 H 0.305623 0.671404 0.449734 0.020 Uiso 1 1 calc R U . H 15
C156_15 C 0.31308(17) 0.68047(16) 0.39634(16) 0.0149(12) Uani 1 1 d . . . H 15
C157_15 C 0.27589(17) 0.68983(16) 0.38857(17) 0.0171(13) Uani 1 1 d . . . H 15
C158_15 C 0.27580(18) 0.69654(18) 0.35282(18) 0.0219(14) Uani 1 1 d . . . H 15
C159_15 C 0.31272(17) 0.69126(17) 0.33911(17) 0.0193(13) Uani 1 1 d . . . H 15
C160_15 C 0.32382(17) 0.69596(16) 0.30367(17) 0.0175(13) Uani 1 1 d . . . H 15
H132_15 H 0.305838 0.702807 0.287056 0.021 Uiso 1 1 calc R U . H 15
C161_15 C 0.35938(18) 0.69137(16) 0.29070(16) 0.0169(13) Uani 1 1 d . . . H 15
C162_15 C 0.37111(17) 0.69757(16) 0.25409(16) 0.0159(12) Uani 1 1 d . . . H 15
C163_15 C 0.34685(18) 0.70981(19) 0.22471(18) 0.0240(14) Uani 1 1 d . . . H 15
H89_15 H 0.319801 0.707300 0.231935 0.029 Uiso 1 1 calc R U . H 15
H90_15 H 0.346022 0.691642 0.199425 0.029 Uiso 1 1 calc R U . H 15
C164_15 C 0.3628(2) 0.7523(2) 0.2212(2) 0.0378(18) Uani 1 1 d . . . H 15
H93_15 H 0.347144 0.758138 0.200597 0.057 Uiso 1 1 d . U . I 15
H92_15 H 0.390005 0.755378 0.215125 0.057 Uiso 1 1 d . U . J 15
H91_15 H 0.361518 0.770717 0.245432 0.057 Uiso 1 1 d . U . K 15
C165_15 C 0.43589(18) 0.69777(17) 0.22275(17) 0.0216(14) Uani 1 1 d . . . H 15
H95_15 H 0.421130 0.697770 0.198524 0.026 Uiso 1 1 calc R U . H 15
H94_15 H 0.448952 0.675296 0.217717 0.026 Uiso 1 1 calc R U . H 15
C166_15 C 0.4670(2) 0.73637(18) 0.23514(18) 0.0247(14) Uani 1 1 d . . . H 15
H96_15 H 0.484233 0.738805 0.214687 0.037 Uiso 1 1 d . U . L 15
H97_15 H 0.482308 0.736177 0.258588 0.037 Uiso 1 1 d . U . M 15
H98_15 H 0.454227 0.758754 0.239876 0.037 Uiso 1 1 d . U . N 15
C167_15 C 0.53771(18) 0.66642(18) 0.31665(19) 0.0226(14) Uani 1 1 d . . . H 15
H100_15 H 0.526370 0.652149 0.290391 0.027 Uiso 1 1 calc R U . H 15
H99_15 H 0.556443 0.651976 0.325261 0.027 Uiso 1 1 calc R U . H 15
C168_15 C 0.5597(2) 0.7081(2) 0.3156(2) 0.0332(17) Uani 1 1 d . . . H 15
H101_15 H 0.579195 0.706427 0.297080 0.050 Uiso 1 1 d . U . O 15
H102_15 H 0.572708 0.721738 0.341116 0.050 Uiso 1 1 d . U . P 15
H103_15 H 0.541172 0.722927 0.307921 0.050 Uiso 1 1 d . U . Q 15
C169_15 C 0.54088(18) 0.66160(19) 0.40632(18) 0.0255(14) Uani 1 1 d . . . H 15
H105_15 H 0.560141 0.650519 0.390728 0.031 Uiso 1 1 calc R U . H 15
H104_15 H 0.531615 0.643737 0.423310 0.031 Uiso 1 1 calc R U . H 15
C170_15 C 0.56067(19) 0.7026(2) 0.4309(2) 0.0307(16) Uani 1 1 d . . . H 15
H108_15 H 0.582584 0.700237 0.447574 0.046 Uiso 1 1 d . U . R 15
H107_15 H 0.541741 0.713358 0.446674 0.046 Uiso 1 1 d . U . S 15
H106_15 H 0.570263 0.720115 0.414133 0.046 Uiso 1 1 d . U . T 15
C171_15 C 0.43918(19) 0.65887(18) 0.51064(17) 0.0235(14) Uani 1 1 d . . . H 15
H109_15 H 0.458075 0.643255 0.500104 0.028 Uiso 1 1 calc R U . H 15
H110_15 H 0.424355 0.644998 0.528370 0.028 Uiso 1 1 calc R U . H 15
C172_15 C 0.4616(2) 0.6997(2) 0.5331(2) 0.0335(17) Uani 1 1 d . . . H 15
H111_15 H 0.479739 0.696632 0.553337 0.050 Uiso 1 1 d . U . U 15
H112_15 H 0.443099 0.714802 0.544792 0.050 Uiso 1 1 d . U . V 15
H113_15 H 0.476190 0.713673 0.515753 0.050 Uiso 1 1 d . U . W 15
C173_15 C 0.34791(19) 0.66275(17) 0.51129(17) 0.0224(14) Uani 1 1 d . . . H 15
H114_15 H 0.357892 0.648310 0.528984 0.027 Uiso 1 1 calc R U . H 15
H115_15 H 0.321049 0.648248 0.501008 0.027 Uiso 1 1 calc R U . H 15
C174_15 C 0.3466(2) 0.70435(19) 0.53402(18) 0.0275(15) Uani 1 1 d . . . H 15
H118_15 H 0.331641 0.702229 0.556084 0.041 Uiso 1 1 d . U . X 15
H117_15 H 0.334065 0.717793 0.517357 0.041 Uiso 1 1 d . U . Y 15
H116_15 H 0.373214 0.719462 0.542924 0.041 Uiso 1 1 d . U . Z 15
C175_15 C 0.24577(17) 0.69425(17) 0.41631(18) 0.0211(13) Uani 1 1 d . . . H 15
H120_15 H 0.241645 0.671658 0.428831 0.025 Uiso 1 1 calc R U . H 15
H119_15 H 0.220736 0.693820 0.402195 0.025 Uiso 1 1 calc R U . H 15
C176_15 C 0.25821(19) 0.73324(19) 0.44742(18) 0.0253(14) Uani 1 1 d . . . H 15
H121_15 H 0.236463 0.737002 0.462795 0.038 Uiso 1 1 d . U . A 15
H122_15 H 0.265410 0.755413 0.435022 0.038 Uiso 1 1 d . U . B 15
H123_15 H 0.280649 0.731997 0.464039 0.038 Uiso 1 1 d . U . C 15
C177_15 C 0.24435(19) 0.7097(2) 0.33171(19) 0.0274(15) Uani 1 1 d . . . H 15
H125_15 H 0.218666 0.692774 0.333432 0.033 Uiso 1 1 calc R U . H 15
H124_15 H 0.248922 0.705980 0.304266 0.033 Uiso 1 1 calc R U . H 15
C178_15 C 0.2434(3) 0.7527(3) 0.3478(2) 0.047(2) Uani 1 1 d . . . H 15
H126_15 H 0.222060 0.759581 0.333897 0.071 Uiso 1 1 d . U . D 15
H127_15 H 0.268255 0.769739 0.344726 0.071 Uiso 1 1 d . U . E 15
H128_15 H 0.239359 0.756737 0.375073 0.071 Uiso 1 1 d . U . F 15
Ni9_16 Ni 0.46176(2) 0.82853(2) 0.77793(2) 0.01384(16) Uani 1 1 d . . . G 16
N13_16 N 0.46051(14) 0.83346(13) 0.72435(14) 0.0157(10) Uani 1 1 d . . . G 16
N14_16 N 0.51562(14) 0.82132(13) 0.77660(14) 0.0158(10) Uani 1 1 d . . . G 16
N15_16 N 0.46238(14) 0.82157(13) 0.83081(13) 0.0158(10) Uani 1 1 d . . . G 16
N16_16 N 0.40739(14) 0.83404(13) 0.77885(14) 0.0153(10) Uani 1 1 d . . . G 16
C179_16 C 0.48925(18) 0.83094(16) 0.70024(17) 0.0183(13) Uani 1 1 d . . . G 16
C180_16 C 0.52590(17) 0.82439(17) 0.70994(17) 0.0176(13) Uani 1 1 d . . . G 16
H173_16 H 0.543824 0.823256 0.690970 0.021 Uiso 1 1 calc R U . G 16
C181_16 C 0.53743(16) 0.81948(15) 0.74560(17) 0.0144(12) Uani 1 1 d . . . G 16
C182_16 C 0.57487(17) 0.81140(17) 0.75458(18) 0.0187(13) Uani 1 1 d . . . G 16
C183_16 C 0.57672(18) 0.80973(17) 0.79234(18) 0.0208(13) Uani 1 1 d . . . G 16
C184_16 C 0.53925(16) 0.81546(16) 0.80518(17) 0.0155(12) Uani 1 1 d . . . G 16
C185_16 C 0.52941(17) 0.81360(16) 0.84156(17) 0.0179(13) Uani 1 1 d . . . G 16
H174_16 H 0.548632 0.810558 0.859554 0.021 Uiso 1 1 calc R U . G 16
C186_16 C 0.49267(17) 0.81595(16) 0.85321(16) 0.0160(12) Uani 1 1 d . . . G 16
C187_16 C 0.48095(18) 0.81048(17) 0.89042(17) 0.0205(13) Uani 1 1 d . . . G 16
C188_16 C 0.44308(18) 0.81289(17) 0.89033(16) 0.0181(13) Uani 1 1 d . . . G 16
C189_16 C 0.43185(17) 0.82021(16) 0.85354(16) 0.0161(12) Uani 1 1 d . . . G 16
C190_16 C 0.39560(16) 0.82520(16) 0.84334(16) 0.0152(12) Uani 1 1 d . . . G 16
H175_16 H 0.376958 0.824127 0.861598 0.018 Uiso 1 1 calc R U . G 16
C191_16 C 0.38432(17) 0.83167(16) 0.80841(16) 0.0161(12) Uani 1 1 d . . . G 16
C192_16 C 0.34530(17) 0.83608(16) 0.79820(17) 0.0174(13) Uani 1 1 d . . . G 16
C193_16 C 0.34449(17) 0.84091(17) 0.76138(17) 0.0183(13) Uani 1 1 d . . . G 16
C194_16 C 0.38344(17) 0.83943(16) 0.74984(16) 0.0162(12) Uani 1 1 d . . . G 16
C195_16 C 0.39377(17) 0.84220(16) 0.71370(17) 0.0169(13) Uani 1 1 d . . . G 16
H176_16 H 0.375063 0.846372 0.695887 0.020 Uiso 1 1 calc R U . G 16
C196_16 C 0.43030(17) 0.83914(16) 0.70235(17) 0.0173(13) Uani 1 1 d . . . G 16
C197_16 C 0.44017(18) 0.84008(16) 0.66359(16) 0.0173(13) Uani 1 1 d . . . G 16
C198_16 C 0.47756(18) 0.83551(17) 0.66251(17) 0.0198(13) Uani 1 1 d . . . G 16
C199_16 C 0.5022(2) 0.83385(18) 0.62945(17) 0.0244(14) Uani 1 1 d . . . G 16
H134_16 H 0.529196 0.848481 0.639072 0.029 Uiso 1 1 calc R U . G 16
H133_16 H 0.492086 0.847346 0.610950 0.029 Uiso 1 1 calc R U . G 16
C200_16 C 0.5032(2) 0.7914(2) 0.6082(2) 0.0341(17) Uani 1 1 d . . . G 16
H137_16 H 0.518518 0.792450 0.586225 0.051 Uiso 1 1 d . U . H 16
H136_16 H 0.476554 0.776454 0.599314 0.051 Uiso 1 1 d . U . I 16
H135_16 H 0.515237 0.778560 0.625794 0.051 Uiso 1 1 d . U . J 16
C201_16 C 0.60397(18) 0.80475(18) 0.72609(19) 0.0250(14) Uani 1 1 d . . . G 16
H139_16 H 0.629695 0.807301 0.740021 0.030 Uiso 1 1 calc R U . G 16
H138_16 H 0.606646 0.825405 0.711141 0.030 Uiso 1 1 calc R U . G 16
C202_16 C 0.5923(2) 0.76409(19) 0.6984(2) 0.0307(16) Uani 1 1 d . . . G 16
H142_16 H 0.612277 0.760921 0.680699 0.046 Uiso 1 1 d . U . K 16
H141_16 H 0.567229 0.761770 0.683789 0.046 Uiso 1 1 d . U . L 16
H140_16 H 0.589568 0.743452 0.713021 0.046 Uiso 1 1 d . U . M 16
C203_16 C 0.60907(19) 0.8012(2) 0.8152(2) 0.0297(16) Uani 1 1 d . . . G 16
H144_16 H 0.607492 0.812037 0.842738 0.036 Uiso 1 1 calc R U . G 16
H143_16 H 0.634285 0.814790 0.808212 0.036 Uiso 1 1 calc R U . G 16
C204_16 C 0.6082(3) 0.7571(2) 0.8089(2) 0.051(2) Uani 1 1 d . . . G 16
H147_16 H 0.630099 0.753360 0.824516 0.077 Uiso 1 1 d . U . N 16
H146_16 H 0.610412 0.746377 0.781698 0.077 Uiso 1 1 d . U . O 16
H145_16 H 0.583601 0.743545 0.816228 0.077 Uiso 1 1 d . U . P 16
C205_16 C 0.5057(2) 0.8019(2) 0.92133(18) 0.0277(15) Uani 1 1 d . . . G 16
H149_16 H 0.498998 0.814906 0.946664 0.033 Uiso 1 1 calc R U . G 16
H148_16 H 0.533463 0.813070 0.919233 0.033 Uiso 1 1 calc R U . G 16
C206_16 C 0.4998(3) 0.7572(2) 0.9187(2) 0.050(2) Uani 1 1 d . . . G 16
H152_16 H 0.516549 0.752865 0.939301 0.075 Uiso 1 1 d . U . Q 16
H151_16 H 0.506922 0.744467 0.893808 0.075 Uiso 1 1 d . U . R 16
H150_16 H 0.472517 0.746244 0.921280 0.075 Uiso 1 1 d . U . S 16
C207_16 C 0.41553(19) 0.80616(19) 0.92017(17) 0.0243(14) Uani 1 1 d . . . G 16
H154_16 H 0.399421 0.826213 0.923249 0.029 Uiso 1 1 calc R U . G 16
H153_16 H 0.430768 0.809532 0.945072 0.029 Uiso 1 1 calc R U . G 16
C208_16 C 0.3886(2) 0.7648(2) 0.9095(2) 0.0315(16) Uani 1 1 d . . . G 16
H157_16 H 0.372347 0.760867 0.930367 0.047 Uiso 1 1 d . U . T 16
H156_16 H 0.404364 0.744774 0.905094 0.047 Uiso 1 1 d . U . U 16
H155_16 H 0.371745 0.762128 0.885991 0.047 Uiso 1 1 d . U . V 16
C209_16 C 0.31285(18) 0.83471(18) 0.82406(17) 0.0212(13) Uani 1 1 d . . . G 16
H159_16 H 0.293951 0.849164 0.815793 0.025 Uiso 1 1 calc R U . G 16
H158_16 H 0.323846 0.848457 0.850561 0.025 Uiso 1 1 calc R U . G 16
C210_16 C 0.29128(19) 0.79285(19) 0.82410(19) 0.0265(15) Uani 1 1 d . . . G 16
H162_16 H 0.270334 0.793910 0.841078 0.040 Uiso 1 1 d . U . W 16
H161_16 H 0.309537 0.778583 0.833176 0.040 Uiso 1 1 d . U . X 16
H160_16 H 0.280022 0.779079 0.797969 0.040 Uiso 1 1 d . U . Y 16
C211_16 C 0.31098(17) 0.84392(18) 0.73582(17) 0.0208(13) Uani 1 1 d . . . G 16
H164_16 H 0.320658 0.861698 0.718879 0.025 Uiso 1 1 calc R U . G 16
H163_16 H 0.292291 0.855682 0.751715 0.025 Uiso 1 1 calc R U . G 16
C212_16 C 0.2899(2) 0.8037(2) 0.7112(2) 0.0318(16) Uani 1 1 d . . . G 16
H167_16 H 0.267608 0.806825 0.695550 0.048 Uiso 1 1 d . U . Z 16
H166_16 H 0.280578 0.785869 0.727859 0.048 Uiso 1 1 d . U . A 16
H165_16 H 0.307901 0.792558 0.694393 0.048 Uiso 1 1 d . U . B 16
C213_16 C 0.41204(19) 0.84247(18) 0.63161(18) 0.0247(14) Uani 1 1 d . . . G 16
H169_16 H 0.426806 0.853732 0.612261 0.030 Uiso 1 1 calc R U . G 16
H168_16 H 0.394968 0.860318 0.642004 0.030 Uiso 1 1 calc R U . G 16
C214_16 C 0.3868(2) 0.8017(2) 0.61229(19) 0.0315(16) Uani 1 1 d . . . G 16
H172_16 H 0.368622 0.804248 0.591861 0.047 Uiso 1 1 d . U . C 16
H171_16 H 0.371963 0.790528 0.631380 0.047 Uiso 1 1 d . U . D 16
H170_16 H 0.403551 0.784145 0.601367 0.047 Uiso 1 1 d . U . E 16
Ni2_24 Ni 0.12512(2) -0.07695(2) 0.13807(2) 0.01438(16) Uani 1 1 d . . . F 24
N17_24 N 0.12704(14) -0.07050(14) 0.08507(13) 0.0153(10) Uani 1 1 d . . . F 24
N18_24 N 0.17987(14) -0.08291(13) 0.13960(13) 0.0149(10) Uani 1 1 d . . . F 24
N19_24 N 0.12394(14) -0.08143(13) 0.19193(13) 0.0163(10) Uani 1 1 d . . . F 24
N20_24 N 0.07150(14) -0.06884(13) 0.13729(13) 0.0150(10) Uani 1 1 d . . . F 24
C215_24 C 0.06130(17) -0.06089(17) 0.07144(17) 0.0196(13) Uani 1 1 d . . . F 24
H217_24 H 0.043158 -0.057767 0.052437 0.024 Uiso 1 1 calc R U . F 24
C216_24 C 0.09820(17) -0.06371(16) 0.06133(16) 0.0159(12) Uani 1 1 d . . . F 24
C217_24 C 0.11163(18) -0.05866(18) 0.02525(17) 0.0222(14) Uani 1 1 d . . . F 24
C218_24 C 0.14937(18) -0.06172(17) 0.02658(17) 0.0203(13) Uani 1 1 d . . . F 24
C219_24 C 0.15824(17) -0.06964(16) 0.06369(16) 0.0161(12) Uani 1 1 d . . . F 24
C220_24 C 0.19440(17) -0.07508(16) 0.07549(17) 0.0177(13) Uani 1 1 d . . . F 24
H218_24 H 0.213823 -0.074102 0.058009 0.021 Uiso 1 1 calc R U . F 24
C221_24 C 0.20420(17) -0.08183(16) 0.11091(16) 0.0148(12) Uani 1 1 d . . . F 24
C222_24 C 0.24226(17) -0.08608(16) 0.12280(17) 0.0179(13) Uani 1 1 d . . . F 24
C223_24 C 0.24122(17) -0.09041(17) 0.15954(17) 0.0193(13) Uani 1 1 d . . . F 24
C224_24 C 0.20230(17) -0.08822(16) 0.16947(17) 0.0182(13) Uani 1 1 d . . . F 24
C225_24 C 0.19009(18) -0.09029(16) 0.20513(17) 0.0177(13) Uani 1 1 d . . . F 24
H219_24 H 0.207882 -0.094537 0.223767 0.021 Uiso 1 1 calc R U . F 24
C226_24 C 0.15355(17) -0.08653(16) 0.21518(16) 0.0169(13) Uani 1 1 d . . . F 24
C227_24 C 0.14163(17) -0.08791(17) 0.25339(17) 0.0186(13) Uani 1 1 d . . . F 24
C228_24 C 0.10402(18) -0.08342(17) 0.25257(17) 0.0205(13) Uani 1 1 d . . . F 24
C229_24 C 0.09402(18) -0.07907(16) 0.21449(17) 0.0174(13) Uani 1 1 d . . . F 24
C230_24 C 0.05795(17) -0.07246(17) 0.20283(17) 0.0184(13) Uani 1 1 d . . . F 24
H220_24 H 0.038942 -0.071600 0.220738 0.022 Uiso 1 1 calc R U . F 24
C231_24 C 0.04839(17) -0.06717(16) 0.16718(17) 0.0171(13) Uani 1 1 d . . . F 24
C232_24 C 0.01109(17) -0.05937(17) 0.15613(18) 0.0209(13) Uani 1 1 d . . . F 24
C233_24 C 0.01158(17) -0.05679(18) 0.11884(18) 0.0219(14) Uani 1 1 d . . . F 24
C234_24 C 0.04881(17) -0.06229(17) 0.10753(17) 0.0191(13) Uani 1 1 d . . . F 24
C235_24 C 0.0889(2) -0.0491(2) -0.00661(19) 0.0299(16) Uani 1 1 d . . . F 24
H178_24 H 0.060850 -0.060907 -0.006434 0.036 Uiso 1 1 calc R U . F 24
H177_24 H 0.097252 -0.061267 -0.031430 0.036 Uiso 1 1 calc R U . F 24
C236_24 C 0.0940(3) -0.0050(2) -0.0035(2) 0.048(2) Uani 1 1 d . . . F 24
H181_24 H 0.077645 -0.000500 -0.024420 0.072 Uiso 1 1 d . U . G 24
H180_24 H 0.121350 0.006735 -0.005288 0.072 Uiso 1 1 d . U . H 24
H179_24 H 0.086047 0.007386 0.021170 0.072 Uiso 1 1 d . U . I 24
C237_24 C 0.17871(19) -0.05560(18) -0.00174(17) 0.0229(14) Uani 1 1 d . . . F 24
H183_24 H 0.164853 -0.058421 -0.027225 0.028 Uiso 1 1 calc R U . F 24
H182_24 H 0.194093 -0.076237 -0.003986 0.028 Uiso 1 1 calc R U . F 24
C238_24 C 0.2066(2) -0.01460(19) 0.01017(19) 0.0279(15) Uani 1 1 d . . . F 24
H186_24 H 0.225527 -0.011856 -0.008813 0.042 Uiso 1 1 d . U . J 24
H185_24 H 0.220558 -0.011691 0.035350 0.042 Uiso 1 1 d . U . K 24
H184_24 H 0.191621 0.005988 0.011628 0.042 Uiso 1 1 d . U . L 24
C239_24 C 0.27585(18) -0.08495(18) 0.09839(18) 0.0214(13) Uani 1 1 d . . . F 24
H188_24 H 0.265977 -0.099806 0.071911 0.026 Uiso 1 1 calc R U . F 24
H187_24 H 0.294712 -0.098484 0.108334 0.026 Uiso 1 1 calc R U . F 24
C240_24 C 0.29718(19) -0.04327(19) 0.09719(19) 0.0270(15) Uani 1 1 d . . . F 24
H191_24 H 0.320022 -0.044649 0.082848 0.040 Uiso 1 1 d . U . M 24
H190_24 H 0.305591 -0.027819 0.123453 0.040 Uiso 1 1 d . U . N 24
H189_24 H 0.279574 -0.030695 0.084642 0.040 Uiso 1 1 d . U . O 24
C241_24 C 0.27382(17) -0.09306(17) 0.18662(18) 0.0217(14) Uani 1 1 d . . . F 24
H193_24 H 0.292251 -0.106473 0.171899 0.026 Uiso 1 1 calc R U . F 24
H192_24 H 0.263088 -0.109180 0.204615 0.026 Uiso 1 1 calc R U . F 24
C242_24 C 0.2959(2) -0.0522(2) 0.2095(2) 0.0345(17) Uani 1 1 d . . . F 24
H196_24 H 0.317846 -0.055005 0.225748 0.052 Uiso 1 1 d . U . P 24
H195_24 H 0.278127 -0.039707 0.225750 0.052 Uiso 1 1 d . U . Q 24
H194_24 H 0.305544 -0.035727 0.191836 0.052 Uiso 1 1 d . U . R 24
C243_24 C 0.16813(19) -0.09047(18) 0.28631(17) 0.0229(14) Uani 1 1 d . . . F 24
H198_24 H 0.183231 -0.110697 0.277225 0.027 Uiso 1 1 calc R U . F 24
H197_24 H 0.152115 -0.099122 0.306167 0.027 Uiso 1 1 calc R U . F 24
C244_24 C 0.1966(2) -0.05109(19) 0.30444(18) 0.0296(16) Uani 1 1 d . . . F 24
H201_24 H 0.214057 -0.054823 0.324860 0.044 Uiso 1 1 d . U . S 24
H200_24 H 0.181858 -0.031453 0.315316 0.044 Uiso 1 1 d . U . T 24
H199_24 H 0.212018 -0.041896 0.284828 0.044 Uiso 1 1 d . U . U 24
C245_24 C 0.0779(2) -0.08240(19) 0.28441(17) 0.0247(14) Uani 1 1 d . . . F 24
H203_24 H 0.086212 -0.097517 0.302321 0.030 Uiso 1 1 calc R U . F 24
H202_24 H 0.050894 -0.095696 0.273453 0.030 Uiso 1 1 calc R U . F 24
C246_24 C 0.0779(2) -0.0408(2) 0.3069(2) 0.0381(18) Uani 1 1 d . . . F 24
H206_24 H 0.060568 -0.042194 0.327362 0.057 Uiso 1 1 d . U . V 24
H205_24 H 0.068873 -0.025797 0.289623 0.057 Uiso 1 1 d . U . W 24
H204_24 H 0.104508 -0.027462 0.318270 0.057 Uiso 1 1 d . U . X 24
C247_24 C -0.01977(19) -0.05335(18) 0.18270(19) 0.0258(15) Uani 1 1 d . . . F 24
H208_24 H -0.023516 -0.074404 0.197199 0.031 Uiso 1 1 calc R U . F 24
H207_24 H -0.044692 -0.055978 0.167286 0.031 Uiso 1 1 calc R U . F 24
C248_24 C -0.0101(2) -0.01294(19) 0.2114(2) 0.0364(18) Uani 1 1 d . . . F 24
H211_24 H -0.031044 -0.011106 0.228222 0.055 Uiso 1 1 d . U . Y 24
H210_24 H -0.007571 0.008108 0.197277 0.055 Uiso 1 1 d . U . Z 24
H209_24 H 0.014544 -0.010049 0.226817 0.055 Uiso 1 1 d . U . A 24
C249_24 C -0.01952(19) -0.0475(2) 0.0939(2) 0.0295(16) Uani 1 1 d . . . F 24
H213_24 H -0.015545 -0.056830 0.066641 0.035 Uiso 1 1 calc R U . F 24
H212_24 H -0.045400 -0.062086 0.098351 0.035 Uiso 1 1 calc R U . F 24
C250_24 C -0.0194(3) -0.0040(3) 0.1015(3) 0.076(4) Uani 1 1 d . . . F 24
H216_24 H -0.037592 0.000757 0.082373 0.115 Uiso 1 1 d . U . B 24
H215_24 H 0.006994 0.011050 0.099925 0.115 Uiso 1 1 d . U . C 24
H214_24 H -0.027292 0.004707 0.127210 0.115 Uiso 1 1 d . U . D 24
Ni12_17 Ni 0.72690(2) 1.67108(2) 1.03616(2) 0.01321(16) Uani 1 1 d . . . E 17
N21_17 N 0.72853(13) 1.67894(13) 0.98349(13) 0.0143(10) Uani 1 1 d . . . E 17
N22_17 N 0.78173(14) 1.66643(13) 1.03702(13) 0.0151(10) Uani 1 1 d . . . E 17
N23_17 N 0.72590(13) 1.66480(13) 1.08921(13) 0.0135(10) Uani 1 1 d . . . E 17
N24_17 N 0.67289(14) 1.67828(13) 1.03609(13) 0.0142(10) Uani 1 1 d . . . E 17
C251_17 C 0.69880(17) 1.68497(16) 0.96044(16) 0.0158(12) Uani 1 1 d . . . E 17
C252_17 C 0.71209(18) 1.69088(18) 0.92420(17) 0.0204(13) Uani 1 1 d . . . E 17
C253_17 C 0.75008(18) 1.68897(17) 0.92546(16) 0.0191(13) Uani 1 1 d . . . E 17
C254_17 C 0.75984(17) 1.68116(16) 0.96243(16) 0.0150(12) Uani 1 1 d . . . E 17
C255_17 C 0.79629(17) 1.67634(16) 0.97364(17) 0.0173(13) Uani 1 1 d . . . E 17
H261_17 H 0.815712 1.678132 0.956203 0.021 Uiso 1 1 calc R U . E 17
C256_17 C 0.80606(17) 1.66911(16) 1.00860(17) 0.0155(12) Uani 1 1 d . . . E 17
C257_17 C 0.84473(18) 1.66456(17) 1.02051(17) 0.0192(13) Uani 1 1 d . . . E 17
C258_17 C 0.84337(18) 1.65914(17) 1.05696(18) 0.0201(13) Uani 1 1 d . . . E 17
C259_17 C 0.80413(16) 1.66017(16) 1.06672(16) 0.0159(12) Uani 1 1 d . . . E 17
C260_17 C 0.79228(17) 1.65614(16) 1.10214(16) 0.0169(12) Uani 1 1 d . . . E 17
H262_17 H 0.810337 1.651489 1.120277 0.020 Uiso 1 1 calc R U . E 17
C261_17 C 0.75537(17) 1.65857(16) 1.11232(17) 0.0178(13) Uani 1 1 d . . . E 17
C262_17 C 0.74399(18) 1.65709(17) 1.15062(17) 0.0190(13) Uani 1 1 d . . . E 17
C263_17 C 0.70671(17) 1.66252(17) 1.15049(17) 0.0172(13) Uani 1 1 d . . . E 17
C264_17 C 0.69605(17) 1.66719(16) 1.11228(16) 0.0146(12) Uani 1 1 d . . . E 17
C265_17 C 0.66055(18) 1.67424(16) 1.10197(17) 0.0173(13) Uani 1 1 d . . . E 17
H263_17 H 0.642182 1.675484 1.120503 0.021 Uiso 1 1 calc R U . E 17
C266_17 C 0.64992(17) 1.67966(16) 1.06594(16) 0.0160(12) Uani 1 1 d . . . E 17
C267_17 C 0.61295(16) 1.68776(17) 1.05585(17) 0.0177(13) Uani 1 1 d . . . E 17
C268_17 C 0.61240(17) 1.68986(17) 1.01852(17) 0.0187(13) Uani 1 1 d . . . E 17
C269_17 C 0.65003(17) 1.68457(16) 1.00663(17) 0.0171(12) Uani 1 1 d . . . E 17
C270_17 C 0.66195(17) 1.68686(17) 0.97068(17) 0.0180(13) Uani 1 1 d . . . E 17
H264_17 H 0.643481 1.689924 0.951954 0.022 Uiso 1 1 calc R U . E 17
C271_17 C 0.6883(2) 1.6986(2) 0.89190(18) 0.0292(16) Uani 1 1 d . . . E 17
H222_17 H 0.660302 1.688221 0.893873 0.035 Uiso 1 1 calc R U . E 17
H221_17 H 0.695092 1.684206 0.867215 0.035 Uiso 1 1 calc R U . E 17
C272_17 C 0.6949(3) 1.7423(2) 0.8920(2) 0.049(2) Uani 1 1 d . . . E 17
H225_17 H 0.679074 1.745708 0.870199 0.073 Uiso 1 1 d . U . F 17
H224_17 H 0.722477 1.752733 0.890008 0.073 Uiso 1 1 d . U . G 17
H223_17 H 0.687113 1.756526 0.915963 0.073 Uiso 1 1 d . U . H 17
C273_17 C 0.77926(19) 1.69648(18) 0.89718(17) 0.0223(14) Uani 1 1 d . . . E 17
H227_17 H 0.765005 1.693736 0.871904 0.027 Uiso 1 1 calc R U . E 17
H226_17 H 0.794865 1.676003 0.894333 0.027 Uiso 1 1 calc R U . E 17
C274_17 C 0.8069(2) 1.73689(19) 0.90829(19) 0.0288(15) Uani 1 1 d . . . E 17
H230_17 H 0.824677 1.739789 0.888389 0.043 Uiso 1 1 d . U . I 17
H229_17 H 0.822018 1.739573 0.932779 0.043 Uiso 1 1 d . U . J 17
H228_17 H 0.791772 1.757463 0.910907 0.043 Uiso 1 1 d . U . K 17
C275_17 C 0.87830(18) 1.66659(19) 0.99609(19) 0.0251(14) Uani 1 1 d . . . E 17
H232_17 H 0.868553 1.652106 0.969473 0.030 Uiso 1 1 calc R U . E 17
H231_17 H 0.897480 1.653187 1.005689 0.030 Uiso 1 1 calc R U . E 17
C276_17 C 0.8990(2) 1.7090(2) 0.9957(2) 0.0367(18) Uani 1 1 d . . . E 17
H235_17 H 0.920991 1.708287 0.979968 0.055 Uiso 1 1 d . U . L 17
H234_17 H 0.908658 1.723608 1.021940 0.055 Uiso 1 1 d . U . M 17
H233_17 H 0.880591 1.721987 0.984866 0.055 Uiso 1 1 d . U . N 17
C277_17 C 0.87586(17) 1.65646(18) 1.08431(18) 0.0225(14) Uani 1 1 d . . . E 17
H237_17 H 0.895900 1.645860 1.069548 0.027 Uiso 1 1 calc R U . E 17
H236_17 H 0.865469 1.637856 1.100251 0.027 Uiso 1 1 calc R U . E 17
C278_17 C 0.89459(19) 1.6962(2) 1.1102(2) 0.0311(16) Uani 1 1 d . . . E 17
H240_17 H 0.915745 1.693231 1.127426 0.047 Uiso 1 1 d . U . O 17
H239_17 H 0.875037 1.706492 1.125387 0.047 Uiso 1 1 d . U . P 17
H238_17 H 0.905231 1.714618 1.094533 0.047 Uiso 1 1 d . U . Q 17
C279_17 C 0.77009(18) 1.65338(17) 1.18330(17) 0.0208(13) Uani 1 1 d . . . E 17
H242_17 H 0.788637 1.637146 1.173137 0.025 Uiso 1 1 calc R U . E 17
H241_17 H 0.754120 1.639639 1.200414 0.025 Uiso 1 1 calc R U . E 17
C280_17 C 0.7931(2) 1.6938(2) 1.2066(2) 0.0336(17) Uani 1 1 d . . . E 17
H245_17 H 0.809968 1.689994 1.227454 0.050 Uiso 1 1 d . U . R 17
H244_17 H 0.774825 1.709609 1.217462 0.050 Uiso 1 1 d . U . S 17
H243_17 H 0.809089 1.707420 1.189863 0.050 Uiso 1 1 d . U . T 17
C281_17 C 0.68081(19) 1.66433(18) 1.18258(17) 0.0217(14) Uani 1 1 d . . . E 17
H247_17 H 0.689807 1.650474 1.201351 0.026 Uiso 1 1 calc R U . E 17
H246_17 H 0.653901 1.650197 1.172096 0.026 Uiso 1 1 calc R U . E 17
C282_17 C 0.6802(2) 1.70661(19) 1.20341(18) 0.0267(15) Uani 1 1 d . . . E 17
H250_17 H 0.664185 1.705894 1.224961 0.040 Uiso 1 1 d . U . U 17
H249_17 H 0.669122 1.719795 1.185517 0.040 Uiso 1 1 d . U . V 17
H248_17 H 0.706856 1.721187 1.213007 0.040 Uiso 1 1 d . U . W 17
C283_17 C 0.58287(18) 1.69483(18) 1.08339(18) 0.0228(14) Uani 1 1 d . . . E 17
H252_17 H 0.579042 1.674080 1.098241 0.027 Uiso 1 1 calc R U . E 17
H251_17 H 0.557689 1.692898 1.068722 0.027 Uiso 1 1 calc R U . E 17
C284_17 C 0.5949(2) 1.73539(19) 1.1112(2) 0.0293(16) Uani 1 1 d . . . E 17
H255_17 H 0.573923 1.739472 1.127563 0.044 Uiso 1 1 d . U . X 17
H254_17 H 0.599759 1.755973 1.096595 0.044 Uiso 1 1 d . U . Y 17
H253_17 H 0.618712 1.736623 1.127204 0.044 Uiso 1 1 d . U . Z 17
C285_17 C 0.58126(18) 1.6995(2) 0.99477(19) 0.0263(15) Uani 1 1 d . . . E 17
H257_17 H 0.555450 1.686867 1.001335 0.032 Uiso 1 1 calc R U . E 17
H256_17 H 0.583168 1.688203 0.967360 0.032 Uiso 1 1 calc R U . E 17
C286_17 C 0.5840(2) 1.7438(2) 1.0006(2) 0.048(2) Uani 1 1 d . . . E 17
H260_17 H 0.562803 1.748473 0.984751 0.073 Uiso 1 1 d . U . A 17
H259_17 H 0.609171 1.756387 0.993299 0.073 Uiso 1 1 d . U . B 17
H258_17 H 0.581980 1.755155 1.027715 0.073 Uiso 1 1 d . U . C 17
Ni8_18 Ni 0.20520(2) 0.17242(2) 0.55487(2) 0.01402(16) Uani 1 1 d . . . D 18
N25_18 N 0.20761(14) 0.17913(13) 0.50187(13) 0.0142(10) Uani 1 1 d . . . D 18
N26_18 N 0.25974(14) 0.16630(13) 0.55705(13) 0.0149(10) Uani 1 1 d . . . D 18
N27_18 N 0.20343(14) 0.16817(14) 0.60851(13) 0.0154(10) Uani 1 1 d . . . D 18
N28_18 N 0.15143(14) 0.18054(13) 0.55373(13) 0.0149(10) Uani 1 1 d . . . D 18
C287_18 C 0.19246(18) 0.18962(17) 0.44128(17) 0.0195(13) Uani 1 1 d . . . D 18
C288_18 C 0.23023(18) 0.18663(17) 0.44359(17) 0.0203(13) Uani 1 1 d . . . D 18
C289_18 C 0.23906(17) 0.17895(17) 0.48057(17) 0.0177(13) Uani 1 1 d . . . D 18
C290_18 C 0.27500(17) 0.17314(17) 0.49227(17) 0.0182(13) Uani 1 1 d . . . D 18
H29A_18 H 0.294492 0.173418 0.474847 0.022 Uiso 1 1 calc R U . D 18
C291_18 C 0.28389(17) 0.16698(16) 0.52798(17) 0.0165(12) Uani 1 1 d . . . D 18
C292_18 C 0.32253(17) 0.16256(16) 0.54039(18) 0.0187(13) Uani 1 1 d . . . D 18
C293_18 C 0.32131(16) 0.15962(15) 0.57775(17) 0.0158(12) Uani 1 1 d . . . D 18
C294_18 C 0.28202(17) 0.16154(16) 0.58725(18) 0.0178(13) Uani 1 1 d . . . D 18
C295_18 C 0.26969(17) 0.15933(16) 0.62287(16) 0.0164(12) Uani 1 1 d . . . D 18
H29B_18 H 0.287487 0.155580 0.641817 0.020 Uiso 1 1 calc R U . D 18
C296_18 C 0.23247(17) 0.16235(16) 0.63218(16) 0.0166(12) Uani 1 1 d . . . D 18
C297_18 C 0.22047(17) 0.16192(16) 0.67010(17) 0.0176(13) Uani 1 1 d . . . D 18
C298_18 C 0.18315(18) 0.16659(17) 0.66950(16) 0.0182(13) Uani 1 1 d . . . D 18
C299_18 C 0.17340(17) 0.17077(16) 0.63116(16) 0.0153(12) Uani 1 1 d . . . D 18
C300_18 C 0.13772(17) 0.17732(17) 0.61885(17) 0.0175(13) Uani 1 1 d . . . D 18
H30A_18 H 0.118472 0.178005 0.636508 0.021 Uiso 1 1 calc R U . D 18
C301_18 C 0.12824(16) 0.18285(16) 0.58322(16) 0.0148(12) Uani 1 1 d . . . D 18
C302_18 C 0.09128(17) 0.19180(16) 0.57250(18) 0.0191(13) Uani 1 1 d . . . D 18
C303_18 C 0.09199(17) 0.19404(17) 0.53508(17) 0.0182(13) Uani 1 1 d . . . D 18
C304_18 C 0.12950(16) 0.18699(16) 0.52384(17) 0.0161(12) Uani 1 1 d . . . D 18
C305_18 C 0.14193(18) 0.18893(17) 0.48812(17) 0.0194(13) Uani 1 1 d . . . D 18
H30B_18 H 0.124035 0.192637 0.469235 0.023 Uiso 1 1 calc R U . D 18
C306_18 C 0.17890(17) 0.18577(16) 0.47828(17) 0.0165(12) Uani 1 1 d . . . D 18
C307_18 C 0.17001(19) 0.1980(2) 0.40866(18) 0.0282(15) Uani 1 1 d . . . D 18
H30C_18 H 0.141862 0.191555 0.412119 0.034 Uiso 1 1 calc R U . D 18
H30D_18 H 0.174153 0.180430 0.384509 0.034 Uiso 1 1 calc R U . D 18
C308_18 C 0.1812(3) 0.2404(2) 0.4049(2) 0.047(2) Uani 1 1 d . . . D 18
H30E_18 H 0.166748 0.243130 0.381819 0.071 Uiso 1 1 d . U . E 18
H30F_18 H 0.209193 0.247490 0.402695 0.071 Uiso 1 1 d . U . F 18
H30G_18 H 0.174541 0.257785 0.427484 0.071 Uiso 1 1 d . U . G 18
C309_18 C 0.25945(18) 0.19189(18) 0.41478(18) 0.0221(14) Uani 1 1 d . . . D 18
H30H_18 H 0.245321 0.188603 0.389319 0.026 Uiso 1 1 calc R U . D 18
H30I_18 H 0.274508 0.171007 0.412804 0.026 Uiso 1 1 calc R U . D 18
C310_18 C 0.28795(19) 0.2325(2) 0.4253(2) 0.0291(15) Uani 1 1 d . . . D 18
H31A_18 H 0.307683 0.233455 0.406931 0.044 Uiso 1 1 d . U . H 18
H31B_18 H 0.300813 0.236688 0.451193 0.044 Uiso 1 1 d . U . I 18
H31C_18 H 0.273578 0.253207 0.424488 0.044 Uiso 1 1 d . U . J 18
C311_18 C 0.35582(16) 0.16267(17) 0.51650(18) 0.0192(13) Uani 1 1 d . . . D 18
H31D_18 H 0.345800 0.148223 0.489926 0.023 Uiso 1 1 calc R U . D 18
H31E_18 H 0.373821 0.148220 0.526374 0.023 Uiso 1 1 calc R U . D 18
C312_18 C 0.37874(19) 0.20386(19) 0.5156(2) 0.0278(15) Uani 1 1 d . . . D 18
H31F_18 H 0.399746 0.201501 0.498856 0.042 Uiso 1 1 d . U . K 18
H31G_18 H 0.389939 0.217943 0.541590 0.042 Uiso 1 1 d . U . L 18
H31H_18 H 0.361225 0.218369 0.505735 0.042 Uiso 1 1 d . U . M 18
C313_18 C 0.35334(17) 0.15676(17) 0.60544(18) 0.0205(13) Uani 1 1 d . . . D 18
H31I_18 H 0.373202 0.145396 0.591050 0.025 Uiso 1 1 calc R U . D 18
H31J_18 H 0.342511 0.138885 0.621901 0.025 Uiso 1 1 calc R U . D 18
C314_18 C 0.3728(2) 0.19768(19) 0.63084(19) 0.0288(16) Uani 1 1 d . . . D 18
H31K_18 H 0.394797 0.195407 0.647308 0.043 Uiso 1 1 d . U . N 18
H31L_18 H 0.353656 0.207958 0.646824 0.043 Uiso 1 1 d . U . O 18
H31M_18 H 0.382102 0.215898 0.614505 0.043 Uiso 1 1 d . U . P 18
C315_18 C 0.24649(18) 0.15869(18) 0.70339(17) 0.0218(14) Uani 1 1 d . . . D 18
H31N_18 H 0.263786 0.140744 0.693922 0.026 Uiso 1 1 calc R U . D 18
H31O_18 H 0.230226 0.147154 0.721668 0.026 Uiso 1 1 calc R U . D 18
C316_18 C 0.2714(2) 0.1989(2) 0.72417(19) 0.0305(16) Uani 1 1 d . . . D 18
H31P_18 H 0.288107 0.195700 0.745419 0.046 Uiso 1 1 d . U . Q 18
H31Q_18 H 0.254315 0.216503 0.734276 0.046 Uiso 1 1 d . U . R 18
H31R_18 H 0.287628 0.210350 0.706211 0.046 Uiso 1 1 d . U . S 18
C317_18 C 0.15668(19) 0.16862(18) 0.70076(17) 0.0234(14) Uani 1 1 d . . . D 18
H31S_18 H 0.164673 0.154122 0.719414 0.028 Uiso 1 1 calc R U . D 18
H31T_18 H 0.129790 0.155143 0.689624 0.028 Uiso 1 1 calc R U . D 18
C318_18 C 0.1566(2) 0.2108(2) 0.7221(2) 0.0345(17) Uani 1 1 d . . . D 18
H31U_18 H 0.139661 0.210018 0.742994 0.052 Uiso 1 1 d . U . T 18
H31V_18 H 0.146915 0.224897 0.704305 0.052 Uiso 1 1 d . U . U 18
H31W_18 H 0.183230 0.224621 0.732840 0.052 Uiso 1 1 d . U . V 18
C319_18 C 0.06134(18) 0.19904(18) 0.59957(18) 0.0234(14) Uani 1 1 d . . . D 18
H31X_18 H 0.055947 0.177343 0.613207 0.028 Uiso 1 1 calc R U . D 18
H31Y_18 H 0.036786 0.199022 0.584848 0.028 Uiso 1 1 calc R U . D 18
C320_18 C 0.07477(19) 0.23885(18) 0.62932(19) 0.0257(15) Uani 1 1 d . . . D 18
H32A_18 H 0.055590 0.241427 0.648081 0.038 Uiso 1 1 d . U . W 18
H32B_18 H 0.077281 0.260678 0.616211 0.038 Uiso 1 1 d . U . X 18
H32C_18 H 0.100157 0.239878 0.642637 0.038 Uiso 1 1 d . U . Y 18
C321_18 C 0.06217(17) 0.20487(19) 0.51055(19) 0.0240(14) Uani 1 1 d . . . D 18
H32D_18 H 0.035756 0.193990 0.517047 0.029 Uiso 1 1 calc R U . D 18
H32E_18 H 0.063928 0.193017 0.483249 0.029 Uiso 1 1 calc R U . D 18
C322_18 C 0.0684(3) 0.2502(2) 0.5164(2) 0.050(2) Uani 1 1 d . . . D 18
H32F_18 H 0.049455 0.256281 0.498856 0.076 Uiso 1 1 d . U . Z 18
H32G_18 H 0.094890 0.261045 0.510891 0.076 Uiso 1 1 d . U . A 18
H32H_18 H 0.064718 0.261765 0.542883 0.076 Uiso 1 1 d . U . B 18
Ni10_19 Ni 0.45406(2) 0.92399(2) 0.80177(2) 0.01474(16) Uani 1 1 d . . . C 19
N29_19 N 0.45525(14) 0.93199(13) 0.74912(14) 0.0152(10) Uani 1 1 d . . . C 19
N30_19 N 0.50841(13) 0.91724(13) 0.80129(13) 0.0143(10) Uani 1 1 d . . . C 19
N31_19 N 0.45406(14) 0.91939(13) 0.85537(14) 0.0161(10) Uani 1 1 d . . . C 19
N32_19 N 0.40032(14) 0.93259(14) 0.80271(14) 0.0188(11) Uani 1 1 d . . . C 19
C323_19 C 0.47589(18) 0.94065(17) 0.69025(17) 0.0201(13) Uani 1 1 d . . . C 19
C324_19 C 0.48498(17) 0.93084(16) 0.72620(16) 0.0161(12) Uani 1 1 d . . . C 19
C325_19 C 0.52066(17) 0.92274(16) 0.73589(17) 0.0169(12) Uani 1 1 d . . . C 19
H349_19 H 0.538570 0.920714 0.716963 0.020 Uiso 1 1 calc R U . C 19
C326_19 C 0.53141(16) 0.91749(16) 0.77164(17) 0.0154(12) Uani 1 1 d . . . C 19
C327_19 C 0.57027(17) 0.91396(16) 0.78314(18) 0.0187(13) Uani 1 1 d . . . C 19
C328_19 C 0.57097(17) 0.91234(17) 0.82063(17) 0.0183(13) Uani 1 1 d . . . C 19
C329_19 C 0.53241(17) 0.91444(17) 0.83171(17) 0.0186(13) Uani 1 1 d . . . C 19
C330_19 C 0.52154(17) 0.91379(16) 0.86795(17) 0.0167(13) Uani 1 1 d . . . C 19
H350_19 H 0.540578 0.911999 0.886839 0.020 Uiso 1 1 calc R U . C 19
C331_19 C 0.48446(17) 0.91558(16) 0.87856(17) 0.0173(13) Uani 1 1 d . . . C 19
C332_19 C 0.47395(19) 0.91381(17) 0.91667(17) 0.0208(14) Uani 1 1 d . . . C 19
C333_19 C 0.43566(18) 0.91528(17) 0.91634(18) 0.0213(14) Uani 1 1 d . . . C 19
C334_19 C 0.42415(17) 0.91935(16) 0.87829(17) 0.0169(13) Uani 1 1 d . . . C 19
C335_19 C 0.38774(17) 0.92494(17) 0.86773(17) 0.0187(13) Uani 1 1 d . . . C 19
H351_19 H 0.368627 0.923730 0.885511 0.022 Uiso 1 1 calc R U . C 19
C336_19 C 0.37779(17) 0.93223(16) 0.83248(17) 0.0173(13) Uani 1 1 d . . . C 19
C337_19 C 0.34064(17) 0.94184(17) 0.82365(18) 0.0199(13) Uani 1 1 d . . . C 19
C338_19 C 0.34105(18) 0.94811(17) 0.78735(18) 0.0212(14) Uani 1 1 d . . . C 19
C339_19 C 0.37835(18) 0.94253(17) 0.77508(18) 0.0198(13) Uani 1 1 d . . . C 19
C340_19 C 0.39065(17) 0.94679(17) 0.73934(17) 0.0185(13) Uani 1 1 d . . . C 19
H352_19 H 0.373145 0.952995 0.721759 0.022 Uiso 1 1 calc R U . C 19
C341_19 C 0.42688(18) 0.94246(17) 0.72826(17) 0.0200(13) Uani 1 1 d . . . C 19
C342_19 C 0.43940(18) 0.94776(17) 0.69145(17) 0.0202(13) Uani 1 1 d . . . C 19
C343_19 C 0.4177(2) 0.96269(19) 0.66245(19) 0.0277(15) Uani 1 1 d . . . C 19
H310_19 H 0.389337 0.954895 0.664298 0.033 Uiso 1 1 calc R U . C 19
H309_19 H 0.423054 0.950392 0.636320 0.033 Uiso 1 1 calc R U . C 19
C344_19 C 0.4299(2) 1.0078(2) 0.6689(2) 0.0377(18) Uani 1 1 d . . . C 19
H313_19 H 0.414326 1.016645 0.650551 0.056 Uiso 1 1 d . U . D 19
H312_19 H 0.457611 1.015370 0.665295 0.056 Uiso 1 1 d . U . E 19
H311_19 H 0.425549 1.019957 0.695111 0.056 Uiso 1 1 d . U . F 19
C345_19 C 0.50382(19) 0.94567(18) 0.66062(17) 0.0231(14) Uani 1 1 d . . . C 19
H315_19 H 0.489232 0.945713 0.636310 0.028 Uiso 1 1 calc R U . C 19
H314_19 H 0.516717 0.923064 0.655774 0.028 Uiso 1 1 calc R U . C 19
C346_19 C 0.5351(2) 0.98437(19) 0.6734(2) 0.0302(16) Uani 1 1 d . . . C 19
H318_19 H 0.552794 0.986713 0.653312 0.045 Uiso 1 1 d . U . G 19
H317_19 H 0.549964 0.984205 0.697164 0.045 Uiso 1 1 d . U . H 19
H316_19 H 0.522427 1.006829 0.677785 0.045 Uiso 1 1 d . U . I 19
C347_19 C 0.60323(18) 0.91454(17) 0.75787(19) 0.0224(14) Uani 1 1 d . . . C 19
H320_19 H 0.592770 0.899576 0.731568 0.027 Uiso 1 1 calc R U . C 19
H319_19 H 0.622272 0.900988 0.767469 0.027 Uiso 1 1 calc R U . C 19
C348_19 C 0.62448(19) 0.95642(19) 0.7563(2) 0.0287(15) Uani 1 1 d . . . C 19
H323_19 H 0.647719 0.955022 0.742423 0.043 Uiso 1 1 d . U . J 19
H322_19 H 0.632298 0.972421 0.782334 0.043 Uiso 1 1 d . U . K 19
H321_19 H 0.606998 0.968448 0.742800 0.043 Uiso 1 1 d . U . L 19
C349_19 C 0.60486(18) 0.91014(18) 0.84717(18) 0.0239(14) Uani 1 1 d . . . C 19
H325_19 H 0.622413 0.895689 0.832151 0.029 Uiso 1 1 calc R U . C 19
H324_19 H 0.594902 0.895340 0.866437 0.029 Uiso 1 1 calc R U . C 19
C350_19 C 0.6279(2) 0.9516(2) 0.8678(2) 0.0349(17) Uani 1 1 d . . . C 19
H328_19 H 0.650883 0.949422 0.883151 0.052 Uiso 1 1 d . U . M 19
H327_19 H 0.611343 0.965082 0.884539 0.052 Uiso 1 1 d . U . N 19
H326_19 H 0.636494 0.966867 0.848700 0.052 Uiso 1 1 d . U . O 19
C351_19 C 0.50123(19) 0.91242(18) 0.94961(18) 0.0251(14) Uani 1 1 d . . . C 19
H330_19 H 0.517911 0.893719 0.940458 0.030 Uiso 1 1 calc R U . C 19
H329_19 H 0.485886 0.902622 0.969364 0.030 Uiso 1 1 calc R U . C 19
C352_19 C 0.5270(2) 0.9531(2) 0.96747(19) 0.0309(16) Uani 1 1 d . . . C 19
H333_19 H 0.545029 0.950983 0.988345 0.046 Uiso 1 1 d . U . P 19
H332_19 H 0.510672 0.971325 0.977720 0.046 Uiso 1 1 d . U . Q 19
H331_19 H 0.542035 0.962999 0.947926 0.046 Uiso 1 1 d . U . R 19
C353_19 C 0.40944(19) 0.91441(19) 0.94835(18) 0.0257(15) Uani 1 1 d . . . C 19
H335_19 H 0.418882 0.899721 0.966092 0.031 Uiso 1 1 calc R U . C 19
H334_19 H 0.382757 0.899994 0.937363 0.031 Uiso 1 1 calc R U . C 19
C354_19 C 0.4078(2) 0.9555(2) 0.9710(2) 0.0371(18) Uani 1 1 d . . . C 19
H338_19 H 0.391588 0.953026 0.992225 0.056 Uiso 1 1 d . U . S 19
H337_19 H 0.396351 0.969403 0.954064 0.056 Uiso 1 1 d . U . T 19
H336_19 H 0.434161 0.970290 0.981205 0.056 Uiso 1 1 d . U . U 19
C355_19 C 0.31003(19) 0.94567(18) 0.85079(19) 0.0247(14) Uani 1 1 d . . . C 19
H340_19 H 0.306485 0.923326 0.863640 0.030 Uiso 1 1 calc R U . C 19
H339_19 H 0.284964 0.944104 0.836113 0.030 Uiso 1 1 calc R U . C 19
C356_19 C 0.3205(2) 0.98490(19) 0.8816(2) 0.0329(17) Uani 1 1 d . . . C 19
H343_19 H 0.299662 0.986111 0.898660 0.049 Uiso 1 1 d . U . V 19
H342_19 H 0.323608 1.007175 0.869100 0.049 Uiso 1 1 d . U . W 19
H341_19 H 0.345046 0.986360 0.896660 0.049 Uiso 1 1 d . U . X 19
C357_19 C 0.30988(18) 0.95937(19) 0.7647(2) 0.0275(15) Uani 1 1 d . . . C 19
H345_19 H 0.285707 0.938557 0.761471 0.033 Uiso 1 1 calc R U . C 19
H344_19 H 0.318148 0.960288 0.738858 0.033 Uiso 1 1 calc R U . C 19
C358_19 C 0.3006(2) 0.9992(2) 0.7830(2) 0.0355(17) Uani 1 1 d . . . C 19
H348_19 H 0.279819 1.004125 0.766763 0.053 Uiso 1 1 d . U . Y 19
H347_19 H 0.324082 1.020161 0.785161 0.053 Uiso 1 1 d . U . Z 19
H346_19 H 0.292173 0.998516 0.808445 0.053 Uiso 1 1 d . U . A 19
Ni1_20 Ni 0.13422(2) -0.17267(2) 0.11490(2) 0.01422(16) Uani 1 1 d . . . B 20
N33_20 N 0.13529(14) -0.16700(13) 0.06176(13) 0.0149(10) Uani 1 1 d . . . B 20
N34_20 N 0.18765(14) -0.18157(14) 0.11428(14) 0.0175(11) Uani 1 1 d . . . B 20
N35_20 N 0.13299(13) -0.17972(13) 0.16789(13) 0.0145(10) Uani 1 1 d . . . B 20
N36_20 N 0.08009(14) -0.16679(13) 0.11448(13) 0.0163(11) Uani 1 1 d . . . B 20
C359_20 C 0.16523(18) -0.16797(16) 0.03855(17) 0.0172(13) Uani 1 1 d . . . B 20
C360_20 C 0.20149(17) -0.17430(15) 0.04934(16) 0.0151(12) Uani 1 1 d . . . B 20
H393_20 H 0.220826 -0.173297 0.031767 0.018 Uiso 1 1 calc R U . B 20
C361_20 C 0.21069(17) -0.18202(16) 0.08471(17) 0.0171(13) Uani 1 1 d . . . B 20
C362_20 C 0.24698(17) -0.19330(17) 0.09370(18) 0.0199(13) Uani 1 1 d . . . B 20
C363_20 C 0.24613(17) -0.19823(16) 0.13026(17) 0.0179(13) Uani 1 1 d . . . B 20
C364_20 C 0.20885(16) -0.19093(16) 0.14276(17) 0.0165(12) Uani 1 1 d . . . B 20
C365_20 C 0.19783(18) -0.19316(17) 0.17853(17) 0.0184(13) Uani 1 1 d . . . B 20
H394_20 H 0.215812 -0.198432 0.196321 0.022 Uiso 1 1 calc R U . B 20
C366_20 C 0.16171(17) -0.18810(17) 0.19011(16) 0.0172(13) Uani 1 1 d . . . B 20
C367_20 C 0.14954(18) -0.19253(17) 0.22713(17) 0.0194(13) Uani 1 1 d . . . B 20
C368_20 C 0.11249(17) -0.18683(17) 0.22710(16) 0.0174(13) Uani 1 1 d . . . B 20
C369_20 C 0.10290(17) -0.17882(16) 0.19041(17) 0.0161(12) Uani 1 1 d . . . B 20
C370_20 C 0.06682(18) -0.17229(17) 0.17984(17) 0.0182(13) Uani 1 1 d . . . B 20
H395_20 H 0.048437 -0.171017 0.198360 0.022 Uiso 1 1 calc R U . B 20
C371_20 C 0.05613(17) -0.16752(16) 0.14369(16) 0.0151(12) Uani 1 1 d . . . B 20
C372_20 C 0.01743(17) -0.16352(17) 0.13191(18) 0.0186(13) Uani 1 1 d . . . B 20
C373_20 C 0.01762(18) -0.16077(17) 0.09476(18) 0.0211(14) Uani 1 1 d . . . B 20
C374_20 C 0.05625(17) -0.16319(16) 0.08414(17) 0.0171(13) Uani 1 1 d . . . B 20
C375_20 C 0.06791(18) -0.16127(17) 0.04831(16) 0.0182(13) Uani 1 1 d . . . B 20
H396_20 H 0.049306 -0.158653 0.029460 0.022 Uiso 1 1 calc R U . B 20
C376_20 C 0.10529(18) -0.16295(16) 0.03806(16) 0.0170(13) Uani 1 1 d . . . B 20
C377_20 C 0.11665(18) -0.16125(17) 0.00025(17) 0.0186(13) Uani 1 1 d . . . B 20
C378_20 C 0.15423(18) -0.16412(16) 0.00044(17) 0.0184(13) Uani 1 1 d . . . B 20
C379_20 C 0.18051(18) -0.16473(17) -0.03102(17) 0.0200(13) Uani 1 1 d . . . B 20
H354_20 H 0.207360 -0.151004 -0.019930 0.024 Uiso 1 1 calc R U . B 20
H353_20 H 0.171973 -0.149977 -0.049169 0.024 Uiso 1 1 calc R U . B 20
C380_20 C 0.1810(2) -0.2069(2) -0.0533(2) 0.0321(16) Uani 1 1 d . . . B 20
H357_20 H 0.199099 -0.205403 -0.073129 0.048 Uiso 1 1 d . U . C 20
H356_20 H 0.154792 -0.220317 -0.065203 0.048 Uiso 1 1 d . U . D 20
H355_20 H 0.189681 -0.221587 -0.035466 0.048 Uiso 1 1 d . U . E 20
C381_20 C 0.27661(17) -0.20045(18) 0.06581(18) 0.0214(14) Uani 1 1 d . . . B 20
H359_20 H 0.300899 -0.202139 0.079873 0.026 Uiso 1 1 calc R U . B 20
H358_20 H 0.282855 -0.177879 0.053393 0.026 Uiso 1 1 calc R U . B 20
C382_20 C 0.26180(19) -0.23863(19) 0.03482(19) 0.0266(15) Uani 1 1 d . . . B 20
H362_20 H 0.282074 -0.242693 0.017595 0.040 Uiso 1 1 d . U . F 20
H361_20 H 0.238385 -0.236561 0.020053 0.040 Uiso 1 1 d . U . G 20
H360_20 H 0.255324 -0.261034 0.047001 0.040 Uiso 1 1 d . U . H 20
C383_20 C 0.27484(18) -0.21293(19) 0.1528(2) 0.0267(15) Uani 1 1 d . . . B 20
H364_20 H 0.277706 -0.198457 0.179958 0.032 Uiso 1 1 calc R U . B 20
H363_20 H 0.300632 -0.207504 0.142735 0.032 Uiso 1 1 calc R U . B 20
C384_20 C 0.2617(2) -0.2575(2) 0.1504(2) 0.0327(17) Uani 1 1 d . . . B 20
H367_20 H 0.281201 -0.266041 0.165126 0.049 Uiso 1 1 d . U . I 20
H366_20 H 0.259059 -0.271887 0.123540 0.049 Uiso 1 1 d . U . J 20
H365_20 H 0.236554 -0.262823 0.161023 0.049 Uiso 1 1 d . U . K 20
C385_20 C 0.17255(19) -0.20306(18) 0.25791(17) 0.0223(14) Uani 1 1 d . . . B 20
H369_20 H 0.164920 -0.191147 0.283191 0.027 Uiso 1 1 calc R U . B 20
H368_20 H 0.200620 -0.191821 0.257235 0.027 Uiso 1 1 calc R U . B 20
C386_20 C 0.1663(3) -0.2478(2) 0.2535(2) 0.050(2) Uani 1 1 d . . . B 20
H372_20 H 0.184506 -0.253361 0.271992 0.075 Uiso 1 1 d . U . L 20
H371_20 H 0.170761 -0.260058 0.227403 0.075 Uiso 1 1 d . U . M 20
H370_20 H 0.139415 -0.258422 0.258249 0.075 Uiso 1 1 d . U . N 20
C387_20 C 0.08414(18) -0.19172(18) 0.25695(16) 0.0205(13) Uani 1 1 d . . . B 20
H374_20 H 0.068416 -0.171408 0.258708 0.025 Uiso 1 1 calc R U . B 20
H373_20 H 0.098922 -0.187515 0.282252 0.025 Uiso 1 1 calc R U . B 20
C388_20 C 0.0568(2) -0.2327(2) 0.2475(2) 0.0325(16) Uani 1 1 d . . . B 20
H377_20 H 0.040834 -0.235548 0.268726 0.049 Uiso 1 1 d . U . O 20
H376_20 H 0.072270 -0.252888 0.243510 0.049 Uiso 1 1 d . U . P 20
H375_20 H 0.039813 -0.235625 0.224034 0.049 Uiso 1 1 d . U . Q 20
C389_20 C -0.01567(18) -0.16384(18) 0.15670(18) 0.0230(14) Uani 1 1 d . . . B 20
H379_20 H -0.034102 -0.149556 0.147260 0.028 Uiso 1 1 calc R U . B 20
H378_20 H -0.005303 -0.149475 0.183206 0.028 Uiso 1 1 calc R U . B 20
C390_20 C -0.0377(2) -0.2052(2) 0.1574(2) 0.0311(16) Uani 1 1 d . . . B 20
H382_20 H -0.058474 -0.203484 0.174572 0.047 Uiso 1 1 d . U . R 20
H381_20 H -0.019630 -0.219542 0.166823 0.047 Uiso 1 1 d . U . S 20
H380_20 H -0.049146 -0.219277 0.131522 0.047 Uiso 1 1 d . U . T 20
C391_20 C -0.01582(18) -0.15893(18) 0.06765(17) 0.0219(14) Uani 1 1 d . . . B 20
H384_20 H -0.005746 -0.142137 0.049976 0.026 Uiso 1 1 calc R U . B 20
H383_20 H -0.034741 -0.146517 0.082591 0.026 Uiso 1 1 calc R U . B 20
C392_20 C -0.0367(2) -0.1996(2) 0.0443(2) 0.0311(16) Uani 1 1 d . . . B 20
H387_20 H -0.058629 -0.197021 0.027849 0.047 Uiso 1 1 d . U . U 20
H386_20 H -0.046357 -0.216419 0.061680 0.047 Uiso 1 1 d . U . V 20
H385_20 H -0.018408 -0.211366 0.028353 0.047 Uiso 1 1 d . U . W 20
C393_20 C 0.08951(18) -0.15884(17) -0.03276(17) 0.0205(13) Uani 1 1 d . . . B 20
H389_20 H 0.105109 -0.146502 -0.050999 0.025 Uiso 1 1 calc R U . B 20
H388_20 H 0.071684 -0.141670 -0.022812 0.025 Uiso 1 1 calc R U . B 20
C394_20 C 0.0652(2) -0.19945(19) -0.05426(19) 0.0296(16) Uani 1 1 d . . . B 20
H392_20 H 0.049080 -0.196331 -0.075992 0.044 Uiso 1 1 d . U . X 20
H390_20 H 0.048264 -0.211012 -0.036773 0.044 Uiso 1 1 d . U . Y 20
H391_20 H 0.082627 -0.216817 -0.063598 0.044 Uiso 1 1 d . U . Z 20
Ni7_21 Ni 0.21277(2) 0.07645(2) 0.53460(2) 0.01451(16) Uani 1 1 d . . . A 21
N37_21 N 0.21588(14) 0.08010(13) 0.48112(13) 0.0142(10) Uani 1 1 d . . . A 21
N38_21 N 0.26672(14) 0.06781(13) 0.53674(14) 0.0162(11) Uani 1 1 d . . . A 21
N39_21 N 0.20876(13) 0.06958(13) 0.58729(13) 0.0153(10) Uani 1 1 d . . . A 21
N40_21 N 0.15845(13) 0.08371(13) 0.53180(13) 0.0131(10) Uani 1 1 d . . . A 21
C395_21 C 0.14927(18) 0.08755(17) 0.46485(17) 0.0193(13) Uani 1 1 d . . . A 21
H437_21 H 0.131624 0.090314 0.445210 0.023 Uiso 1 1 calc R U . A 21
C396_21 C 0.18647(17) 0.08434(16) 0.45638(16) 0.0146(12) Uani 1 1 d . . . A 21
C397_21 C 0.19979(18) 0.08556(17) 0.41890(17) 0.0202(13) Uani 1 1 d . . . A 21
C398_21 C 0.23753(18) 0.08260(17) 0.42094(17) 0.0205(13) Uani 1 1 d . . . A 21
C399_21 C 0.24671(17) 0.07847(16) 0.45945(17) 0.0173(13) Uani 1 1 d . . . A 21
C400_21 C 0.28234(17) 0.07235(17) 0.47222(17) 0.0193(13) Uani 1 1 d . . . A 21
H438_21 H 0.302109 0.072126 0.455104 0.023 Uiso 1 1 calc R U . A 21
C401_21 C 0.29069(17) 0.06661(16) 0.50817(17) 0.0170(13) Uani 1 1 d . . . A 21
C402_21 C 0.32713(17) 0.05717(17) 0.51988(19) 0.0221(14) Uani 1 1 d . . . A 21
C403_21 C 0.32470(17) 0.05324(17) 0.55682(18) 0.0207(13) Uani 1 1 d . . . A 21
C404_21 C 0.28696(18) 0.05960(16) 0.56697(17) 0.0189(13) Uani 1 1 d . . . A 21
C405_21 C 0.27334(17) 0.05691(17) 0.60150(17) 0.0185(13) Uani 1 1 d . . . A 21
H439_21 H 0.290232 0.051698 0.620329 0.022 Uiso 1 1 calc R U . A 21
C406_21 C 0.23653(17) 0.06128(17) 0.61097(17) 0.0188(13) Uani 1 1 d . . . A 21
C407_21 C 0.22175(19) 0.05661(17) 0.64711(18) 0.0223(14) Uani 1 1 d . . . A 21
C408_21 C 0.18507(17) 0.06230(17) 0.64525(17) 0.0177(13) Uani 1 1 d . . . A 21
C409_21 C 0.17775(17) 0.07084(16) 0.60842(16) 0.0161(12) Uani 1 1 d . . . A 21
C410_21 C 0.14225(17) 0.07851(16) 0.59622(16) 0.0173(13) Uani 1 1 d . . . A 21
H440_21 H 0.123076 0.080038 0.613900 0.021 Uiso 1 1 calc R U . A 21
C411_21 C 0.13356(17) 0.08391(16) 0.56064(17) 0.0166(12) Uani 1 1 d . . . A 21
C412_21 C 0.09556(17) 0.08732(17) 0.54676(18) 0.0181(13) Uani 1 1 d . . . A 21
C413_21 C 0.09713(18) 0.08938(17) 0.50952(18) 0.0195(13) Uani 1 1 d . . . A 21
C414_21 C 0.13647(17) 0.08694(17) 0.50079(17) 0.0181(13) Uani 1 1 d . . . A 21
C415_21 C 0.17445(19) 0.08850(19) 0.38525(17) 0.0249(14) Uani 1 1 d . . . A 21
H397_21 H 0.191179 0.098524 0.366506 0.030 Uiso 1 1 calc R U . A 21
H398_21 H 0.158134 0.107661 0.394039 0.030 Uiso 1 1 calc R U . A 21
C416_21 C 0.1478(2) 0.0484(2) 0.36538(19) 0.0325(16) Uani 1 1 d . . . A 21
H401_21 H 0.130238 0.051988 0.344995 0.049 Uiso 1 1 d . U . B 21
H400_21 H 0.132400 0.037503 0.384201 0.049 Uiso 1 1 d . U . C 21
H399_21 H 0.163837 0.030121 0.354245 0.049 Uiso 1 1 d . U . D 21
C417_21 C 0.26502(19) 0.08141(18) 0.38987(17) 0.0245(14) Uani 1 1 d . . . A 21
H403_21 H 0.291733 0.094930 0.401546 0.029 Uiso 1 1 calc R U . A 21
H402_21 H 0.257296 0.096127 0.371312 0.029 Uiso 1 1 calc R U . A 21
C418_21 C 0.2655(2) 0.0391(2) 0.3681(2) 0.0407(19) Uani 1 1 d . . . A 21
H406_21 H 0.284529 0.040220 0.349151 0.061 Uiso 1 1 d . U . E 21
H405_21 H 0.239490 0.026120 0.355096 0.061 Uiso 1 1 d . U . F 21
H404_21 H 0.272651 0.024182 0.386365 0.061 Uiso 1 1 d . U . G 21
C419_21 C 0.35845(18) 0.05054(19) 0.49425(19) 0.0261(15) Uani 1 1 d . . . A 21
H408_21 H 0.382656 0.051617 0.510106 0.031 Uiso 1 1 calc R U . A 21
H407_21 H 0.363854 0.072030 0.480351 0.031 Uiso 1 1 calc R U . A 21
C420_21 C 0.3473(2) 0.0105(2) 0.4648(2) 0.0325(16) Uani 1 1 d . . . A 21
H411_21 H 0.368030 0.008028 0.447815 0.049 Uiso 1 1 d . U . H 21
H410_21 H 0.322832 0.008793 0.449599 0.049 Uiso 1 1 d . U . I 21
H409_21 H 0.343830 -0.011034 0.478429 0.049 Uiso 1 1 d . U . J 21
C421_21 C 0.35366(18) 0.04176(19) 0.5823(2) 0.0285(15) Uani 1 1 d . . . A 21
H413_21 H 0.352548 0.055192 0.609241 0.034 Uiso 1 1 calc R U . A 21
H412_21 H 0.380293 0.050883 0.575232 0.034 Uiso 1 1 calc R U . A 21
C422_21 C 0.3457(3) -0.0028(2) 0.5789(3) 0.054(2) Uani 1 1 d . . . A 21
H416_21 H 0.364691 -0.008731 0.596537 0.081 Uiso 1 1 d . U . K 21
H415_21 H 0.348320 -0.016128 0.552543 0.081 Uiso 1 1 d . U . L 21
H414_21 H 0.319318 -0.012055 0.585465 0.081 Uiso 1 1 d . U . M 21
C423_21 C 0.2428(2) 0.0448(2) 0.67892(18) 0.0274(15) Uani 1 1 d . . . A 21
H418_21 H 0.232782 0.054819 0.703580 0.033 Uiso 1 1 calc R U . A 21
H417_21 H 0.270970 0.057048 0.680880 0.033 Uiso 1 1 calc R U . A 21
C424_21 C 0.2373(2) -0.0002(2) 0.6718(2) 0.0410(19) Uani 1 1 d . . . A 21
H421_21 H 0.250865 -0.006859 0.693201 0.062 Uiso 1 1 d . U . N 21
H420_21 H 0.248189 -0.009998 0.647914 0.062 Uiso 1 1 d . U . O 21
H419_21 H 0.209464 -0.012380 0.669734 0.062 Uiso 1 1 d . U . P 21
C425_21 C 0.15484(19) 0.05738(19) 0.67322(18) 0.0243(14) Uani 1 1 d . . . A 21
H423_21 H 0.140367 0.078732 0.675165 0.029 Uiso 1 1 calc R U . A 21
H422_21 H 0.167957 0.059614 0.698911 0.029 Uiso 1 1 calc R U . A 21
C426_21 C 0.1259(2) 0.0170(2) 0.66047(19) 0.0298(16) Uani 1 1 d . . . A 21
H426_21 H 0.107050 0.014195 0.679410 0.045 Uiso 1 1 d . U . Q 21
H424_21 H 0.140213 -0.004192 0.658083 0.045 Uiso 1 1 d . U . R 21
H425_21 H 0.112005 0.015248 0.635485 0.045 Uiso 1 1 d . U . S 21
C427_21 C 0.06122(17) 0.08744(18) 0.57051(18) 0.0210(13) Uani 1 1 d . . . A 21
H428_21 H 0.042564 0.100399 0.559354 0.025 Uiso 1 1 calc R U . A 21
H427_21 H 0.070502 0.103093 0.596859 0.025 Uiso 1 1 calc R U . A 21
C428_21 C 0.04005(19) 0.04571(19) 0.57240(19) 0.0271(15) Uani 1 1 d . . . A 21
H431_21 H 0.019033 0.047338 0.589240 0.041 Uiso 1 1 d . U . T 21
H430_21 H 0.058553 0.032304 0.582473 0.041 Uiso 1 1 d . U . U 21
H429_21 H 0.028923 0.030740 0.546573 0.041 Uiso 1 1 d . U . V 21
C429_21 C 0.06466(17) 0.09080(17) 0.48083(17) 0.0199(13) Uani 1 1 d . . . A 21
H433_21 H 0.075911 0.105436 0.461908 0.024 Uiso 1 1 calc R U . A 21
H432_21 H 0.046313 0.105301 0.494416 0.024 Uiso 1 1 calc R U . A 21
C430_21 C 0.0423(2) 0.04971(19) 0.4598(2) 0.0304(16) Uani 1 1 d . . . A 21
H436_21 H 0.021190 0.051923 0.442101 0.046 Uiso 1 1 d . U . W 21
H435_21 H 0.031305 0.034972 0.478404 0.046 Uiso 1 1 d . U . X 21
H434_21 H 0.060115 0.035657 0.445252 0.046 Uiso 1 1 d . U . Y 21
Ni5_22 Ni -0.06052(2) -0.67264(2) 0.29816(2) 0.01453(16) Uani 1 1 d . . . Z 22
N41_22 N -0.06355(14) -0.66630(14) 0.24501(13) 0.0164(10) Uani 1 1 d . . . Z 22
N42_22 N -0.00640(14) -0.67894(13) 0.29494(13) 0.0153(10) Uani 1 1 d . . . Z 22
N43_22 N -0.05861(14) -0.68167(13) 0.35056(13) 0.0154(10) Uani 1 1 d . . . Z 22
N44_22 N -0.11542(14) -0.66881(13) 0.30089(13) 0.0162(11) Uani 1 1 d . . . Z 22
C431_22 C -0.09493(17) -0.66133(16) 0.22342(16) 0.0163(12) Uani 1 1 d . . . Z 22
C432_22 C -0.08575(18) -0.65934(17) 0.18480(17) 0.0195(13) Uani 1 1 d . . . Z 22
C433_22 C -0.04806(18) -0.66319(17) 0.18284(17) 0.0186(13) Uani 1 1 d . . . Z 22
C434_22 C -0.03506(17) -0.66741(16) 0.22006(16) 0.0156(12) Uani 1 1 d . . . Z 22
C435_22 C 0.00157(17) -0.67340(17) 0.22865(16) 0.0172(12) Uani 1 1 d . . . Z 22
H481_22 H 0.019087 -0.673394 0.209311 0.021 Uiso 1 1 calc R U . Z 22
C436_22 C 0.01463(17) -0.67947(16) 0.26381(16) 0.0158(12) Uani 1 1 d . . . Z 22
C437_22 C 0.05248(17) -0.68684(17) 0.27164(17) 0.0185(13) Uani 1 1 d . . . Z 22
C438_22 C 0.05522(17) -0.69004(17) 0.30856(17) 0.0188(13) Uani 1 1 d . . . Z 22
C439_22 C 0.01835(17) -0.68552(16) 0.32263(17) 0.0170(12) Uani 1 1 d . . . Z 22
C440_22 C 0.00851(18) -0.68957(17) 0.35857(17) 0.0203(13) Uani 1 1 d . . . Z 22
H482_22 H 0.027952 -0.693807 0.375564 0.024 Uiso 1 1 calc R U . Z 22
C441_22 C -0.02763(18) -0.68791(17) 0.37171(16) 0.0193(13) Uani 1 1 d . . . Z 22
C442_22 C -0.03875(18) -0.69502(17) 0.40834(17) 0.0213(13) Uani 1 1 d . . . Z 22
C443_22 C -0.07645(18) -0.69230(17) 0.41014(17) 0.0199(13) Uani 1 1 d . . . Z 22
C444_22 C -0.08848(17) -0.68383(15) 0.37388(16) 0.0151(12) Uani 1 1 d . . . Z 22
C445_22 C -0.12491(17) -0.67790(16) 0.36535(17) 0.0172(12) Uani 1 1 d . . . Z 22
H483_22 H -0.142682 -0.678660 0.384429 0.021 Uiso 1 1 calc R U . Z 22
C446_22 C -0.13750(16) -0.67088(15) 0.33081(17) 0.0156(12) Uani 1 1 d . . . Z 22
C447_22 C -0.17656(17) -0.66655(17) 0.32205(17) 0.0193(13) Uani 1 1 d . . . Z 22
C448_22 C -0.17833(17) -0.66161(17) 0.28516(19) 0.0216(14) Uani 1 1 d . . . Z 22
C449_22 C -0.14021(17) -0.66303(16) 0.27243(16) 0.0179(13) Uani 1 1 d . . . Z 22
C450_22 C -0.13095(18) -0.65909(16) 0.23614(17) 0.0185(13) Uani 1 1 d . . . Z 22
H484_22 H -0.150321 -0.654630 0.219211 0.022 Uiso 1 1 calc R U . Z 22
C451_22 C -0.11436(18) -0.65678(17) 0.15344(16) 0.0195(13) Uani 1 1 d . . . Z 22
H442_22 H -0.100041 -0.643341 0.135132 0.023 Uiso 1 1 calc R U . Z 22
H441_22 H -0.132513 -0.640589 0.164721 0.023 Uiso 1 1 calc R U . Z 22
C452_22 C -0.1378(2) -0.6971(2) 0.13183(19) 0.0319(16) Uani 1 1 d . . . Z 22
H445_22 H -0.156057 -0.693958 0.111782 0.048 Uiso 1 1 d . U . A 22
H444_22 H -0.152458 -0.710412 0.149719 0.048 Uiso 1 1 d . U . B 22
H443_22 H -0.120062 -0.713142 0.120040 0.048 Uiso 1 1 d . U . C 22
C453_22 C -0.02431(19) -0.66430(18) 0.14902(17) 0.0216(14) Uani 1 1 d . . . Z 22
H447_22 H 0.002640 -0.649134 0.157983 0.026 Uiso 1 1 calc R U . Z 22
H446_22 H -0.035469 -0.651172 0.130774 0.026 Uiso 1 1 calc R U . Z 22
C454_22 C -0.02289(19) -0.70633(19) 0.12789(18) 0.0257(14) Uani 1 1 d . . . Z 22
H450_22 H -0.009015 -0.705147 0.104997 0.039 Uiso 1 1 d . U . D 22
H449_22 H -0.049550 -0.721965 0.120329 0.039 Uiso 1 1 d . U . E 22
H448_22 H -0.009259 -0.718468 0.144914 0.039 Uiso 1 1 d . U . F 22
C455_22 C 0.08085(17) -0.69316(18) 0.24203(17) 0.0207(13) Uani 1 1 d . . . Z 22
H452_22 H 0.106989 -0.690555 0.255165 0.025 Uiso 1 1 calc R U . Z 22
H451_22 H 0.082783 -0.672435 0.227215 0.025 Uiso 1 1 calc R U . Z 22
C456_22 C 0.0685(2) -0.7340(2) 0.21420(19) 0.0285(15) Uani 1 1 d . . . Z 22
H455_22 H 0.087346 -0.736555 0.195050 0.043 Uiso 1 1 d . U . G 22
H454_22 H 0.042570 -0.736811 0.201253 0.043 Uiso 1 1 d . U . H 22
H453_22 H 0.067790 -0.754680 0.228558 0.043 Uiso 1 1 d . U . I 22
C457_22 C 0.08916(18) -0.69826(19) 0.33011(18) 0.0249(14) Uani 1 1 d . . . Z 22
H457_22 H 0.087875 -0.688836 0.357972 0.030 Uiso 1 1 calc R U . Z 22
H456_22 H 0.113725 -0.683274 0.323227 0.030 Uiso 1 1 calc R U . Z 22
C458_22 C 0.0898(2) -0.7421(2) 0.3215(2) 0.043(2) Uani 1 1 d . . . Z 22
H460_22 H 0.112694 -0.745839 0.335964 0.064 Uiso 1 1 d . U . J 22
H459_22 H 0.091492 -0.751528 0.293986 0.064 Uiso 1 1 d . U . K 22
H458_22 H 0.066077 -0.757085 0.329035 0.064 Uiso 1 1 d . U . L 22
C459_22 C -0.01285(19) -0.70547(19) 0.43721(17) 0.0246(14) Uani 1 1 d . . . Z 22
H462_22 H -0.019216 -0.694554 0.463351 0.029 Uiso 1 1 calc R U . Z 22
H461_22 H 0.014675 -0.693310 0.435120 0.029 Uiso 1 1 calc R U . Z 22
C460_22 C -0.0177(3) -0.7504(2) 0.4312(3) 0.054(2) Uani 1 1 d . . . Z 22
H465_22 H 0.001210 -0.756047 0.449050 0.081 Uiso 1 1 d . U . M 22
H464_22 H -0.013170 -0.761538 0.404790 0.081 Uiso 1 1 d . U . N 22
H463_22 H -0.044199 -0.762174 0.435957 0.081 Uiso 1 1 d . U . O 22
C461_22 C -0.10333(18) -0.69955(18) 0.43996(17) 0.0222(14) Uani 1 1 d . . . Z 22
H467_22 H -0.117460 -0.677919 0.445560 0.027 Uiso 1 1 calc R U . Z 22
H466_22 H -0.087758 -0.699133 0.463862 0.027 Uiso 1 1 calc R U . Z 22
C462_22 C -0.1331(2) -0.7391(2) 0.42772(19) 0.0286(15) Uani 1 1 d . . . Z 22
H470_22 H -0.151491 -0.741356 0.447259 0.043 Uiso 1 1 d . U . P 22
H469_22 H -0.119505 -0.760835 0.424890 0.043 Uiso 1 1 d . U . Q 22
H468_22 H -0.147499 -0.740445 0.403170 0.043 Uiso 1 1 d . U . R 22
C463_22 C -0.20810(18) -0.66734(18) 0.34906(19) 0.0233(14) Uani 1 1 d . . . Z 22
H472_22 H -0.226922 -0.652371 0.341674 0.028 Uiso 1 1 calc R U . Z 22
H471_22 H -0.196214 -0.653985 0.375388 0.028 Uiso 1 1 calc R U . Z 22
C464_22 C -0.2300(2) -0.7091(2) 0.3490(2) 0.0337(17) Uani 1 1 d . . . Z 22
H475_22 H -0.250445 -0.708047 0.366559 0.051 Uiso 1 1 d . U . S 22
H474_22 H -0.211753 -0.723909 0.357313 0.051 Uiso 1 1 d . U . T 22
H473_22 H -0.241937 -0.722587 0.322999 0.051 Uiso 1 1 d . U . U 22
C465_22 C -0.21258(18) -0.65826(18) 0.26080(18) 0.0228(14) Uani 1 1 d . . . Z 22
H477_22 H -0.203793 -0.639208 0.244808 0.027 Uiso 1 1 calc R U . Z 22
H476_22 H -0.231506 -0.648010 0.277491 0.027 Uiso 1 1 calc R U . Z 22
C466_22 C -0.2327(2) -0.6982(2) 0.2348(2) 0.0310(16) Uani 1 1 d . . . Z 22
H480_22 H -0.255362 -0.695068 0.219673 0.046 Uiso 1 1 d . U . V 22
H479_22 H -0.241271 -0.717112 0.250546 0.046 Uiso 1 1 d . U . W 22
H478_22 H -0.214340 -0.707844 0.217470 0.046 Uiso 1 1 d . U . X 22
Ni6_23 Ni -0.03792(2) -0.57688(2) 0.29092(2) 0.01443(16) Uani 1 1 d . . . Y 23
N45_23 N -0.03979(14) -0.56851(13) 0.23820(13) 0.0154(10) Uani 1 1 d . . . Y 23
N46_23 N 0.01664(14) -0.58098(13) 0.28856(14) 0.0154(10) Uani 1 1 d . . . Y 23
N47_23 N -0.03602(14) -0.58396(12) 0.34389(13) 0.0135(10) Uani 1 1 d . . . Y 23
N48_23 N -0.09194(14) -0.56973(12) 0.29419(13) 0.0139(10) Uani 1 1 d . . . Y 23
C467_23 C -0.05904(19) -0.55421(17) 0.18081(17) 0.0206(13) Uani 1 1 d . . . Y 23
C468_23 C -0.02192(18) -0.55910(16) 0.17866(16) 0.0184(13) Uani 1 1 d . . . Y 23
C469_23 C -0.01069(17) -0.56813(16) 0.21456(16) 0.0171(13) Uani 1 1 d . . . Y 23
C470_23 C 0.02598(17) -0.57435(16) 0.22297(16) 0.0160(12) Uani 1 1 d . . . Y 23
H525_23 H 0.043326 -0.574847 0.203469 0.019 Uiso 1 1 calc R U . Y 23
C471_23 C 0.03899(17) -0.57993(16) 0.25815(16) 0.0155(12) Uani 1 1 d . . . Y 23
C472_23 C 0.07782(18) -0.58368(16) 0.26771(17) 0.0175(13) Uani 1 1 d . . . Y 23
C473_23 C 0.08003(18) -0.58665(17) 0.30513(18) 0.0200(13) Uani 1 1 d . . . Y 23
C474_23 C 0.04178(17) -0.58519(16) 0.31735(16) 0.0162(12) Uani 1 1 d . . . Y 23
C475_23 C 0.03250(18) -0.58809(16) 0.35409(17) 0.0190(13) Uani 1 1 d . . . Y 23
H526_23 H 0.052249 -0.590882 0.371683 0.023 Uiso 1 1 calc R U . Y 23
C476_23 C -0.00420(17) -0.58710(16) 0.36626(16) 0.0159(12) Uani 1 1 d . . . Y 23
C477_23 C -0.01353(18) -0.58973(17) 0.40447(17) 0.0187(13) Uani 1 1 d . . . Y 23
C478_23 C -0.05164(18) -0.58776(17) 0.40561(16) 0.0181(13) Uani 1 1 d . . . Y 23
C479_23 C -0.06538(18) -0.58393(15) 0.36838(17) 0.0169(13) Uani 1 1 d . . . Y 23
C480_23 C -0.10188(18) -0.57902(16) 0.35922(17) 0.0176(13) Uani 1 1 d . . . Y 23
H527_23 H -0.120331 -0.581132 0.377568 0.021 Uiso 1 1 calc R U . Y 23
C481_23 C -0.11373(17) -0.57110(16) 0.32457(17) 0.0165(12) Uani 1 1 d . . . Y 23
C482_23 C -0.15148(17) -0.56250(17) 0.31700(18) 0.0192(13) Uani 1 1 d . . . Y 23
C483_23 C -0.15293(18) -0.55647(17) 0.28097(18) 0.0211(13) Uani 1 1 d . . . Y 23
C484_23 C -0.11563(17) -0.56121(16) 0.26667(16) 0.0160(12) Uani 1 1 d . . . Y 23
C485_23 C -0.10563(18) -0.55708(16) 0.23095(17) 0.0187(13) Uani 1 1 d . . . Y 23
H528_23 H -0.124524 -0.551631 0.214229 0.022 Uiso 1 1 calc R U . Y 23
C486_23 C -0.07000(17) -0.56030(16) 0.21775(16) 0.0166(12) Uani 1 1 d . . . Y 23
C487_23 C -0.08424(19) -0.54274(18) 0.15186(18) 0.0238(14) Uani 1 1 d . . . Y 23
H486_23 H -0.112019 -0.552654 0.155082 0.029 Uiso 1 1 calc R U . Y 23
H485_23 H -0.079348 -0.555477 0.125713 0.029 Uiso 1 1 calc R U . Y 23
C488_23 C -0.0765(3) -0.4983(2) 0.1559(3) 0.071(3) Uani 1 1 d . . . Y 23
H489_23 H -0.095155 -0.492126 0.138157 0.107 Uiso 1 1 d . U . Z 23
H488_23 H -0.049857 -0.488836 0.149577 0.107 Uiso 1 1 d . U . A 23
H487_23 H -0.079235 -0.485336 0.182201 0.107 Uiso 1 1 d . U . B 23
C489_23 C 0.00452(18) -0.55383(17) 0.14751(17) 0.0199(13) Uani 1 1 d . . . Y 23
H491_23 H -0.011482 -0.554986 0.123626 0.024 Uiso 1 1 calc R U . Y 23
H490_23 H 0.018171 -0.575862 0.142491 0.024 Uiso 1 1 calc R U . Y 23
C490_23 C 0.0351(2) -0.51428(19) 0.1580(2) 0.0289(15) Uani 1 1 d . . . Y 23
H494_23 H 0.051358 -0.512151 0.136761 0.043 Uiso 1 1 d . U . C 23
H493_23 H 0.051683 -0.513343 0.181144 0.043 Uiso 1 1 d . U . D 23
H492_23 H 0.021831 -0.492320 0.162763 0.043 Uiso 1 1 d . U . E 23
C491_23 C 0.10999(19) -0.58323(19) 0.24110(18) 0.0247(14) Uani 1 1 d . . . Y 23
H496_23 H 0.098417 -0.596835 0.214734 0.030 Uiso 1 1 calc R U . Y 23
H495_23 H 0.128515 -0.598242 0.249026 0.030 Uiso 1 1 calc R U . Y 23
C492_23 C 0.1324(2) -0.5418(2) 0.2407(2) 0.0368(18) Uani 1 1 d . . . Y 23
H499_23 H 0.151939 -0.543558 0.222189 0.055 Uiso 1 1 d . U . F 23
H498_23 H 0.145443 -0.528725 0.266301 0.055 Uiso 1 1 d . U . G 23
H497_23 H 0.114218 -0.526596 0.233263 0.055 Uiso 1 1 d . U . H 23
C493_23 C 0.11402(18) -0.58905(19) 0.33029(18) 0.0246(14) Uani 1 1 d . . . Y 23
H501_23 H 0.132892 -0.600141 0.314124 0.030 Uiso 1 1 calc R U . Y 23
H500_23 H 0.104965 -0.607225 0.347053 0.030 Uiso 1 1 calc R U . Y 23
C494_23 C 0.13447(19) -0.5489(2) 0.3551(2) 0.0322(17) Uani 1 1 d . . . Y 23
H504_23 H 0.156943 -0.551832 0.370635 0.048 Uiso 1 1 d . U . I 23
H503_23 H 0.116232 -0.538384 0.372051 0.048 Uiso 1 1 d . U . J 23
H502_23 H 0.143354 -0.530807 0.338651 0.048 Uiso 1 1 d . U . K 23
C495_23 C 0.01494(18) -0.59143(17) 0.43657(17) 0.0213(13) Uani 1 1 d . . . Y 23
H506_23 H 0.033630 -0.607220 0.425840 0.026 Uiso 1 1 calc R U . Y 23
H505_23 H 0.000539 -0.604922 0.454789 0.026 Uiso 1 1 calc R U . Y 23
C496_23 C 0.0374(2) -0.55078(19) 0.45805(19) 0.0275(15) Uani 1 1 d . . . Y 23
H509_23 H 0.055456 -0.553398 0.478622 0.041 Uiso 1 1 d . U . L 23
H508_23 H 0.019143 -0.535117 0.469214 0.041 Uiso 1 1 d . U . M 23
H507_23 H 0.052282 -0.537476 0.440320 0.041 Uiso 1 1 d . U . N 23
C497_23 C -0.07590(18) -0.58710(18) 0.43918(16) 0.0202(13) Uani 1 1 d . . . Y 23
H511_23 H -0.065285 -0.600846 0.457166 0.024 Uiso 1 1 calc R U . Y 23
H510_23 H -0.102923 -0.601779 0.429802 0.024 Uiso 1 1 calc R U . Y 23
C498_23 C -0.0768(2) -0.54495(18) 0.46095(18) 0.0260(15) Uani 1 1 d . . . Y 23
H514_23 H -0.092126 -0.546274 0.482899 0.039 Uiso 1 1 d . U . O 23
H513_23 H -0.088707 -0.531687 0.443692 0.039 Uiso 1 1 d . U . P 23
H512_23 H -0.050100 -0.530096 0.470039 0.039 Uiso 1 1 d . U . Q 23
C499_23 C -0.18071(18) -0.55810(18) 0.34581(18) 0.0239(14) Uani 1 1 d . . . Y 23
H516_23 H -0.182457 -0.579233 0.360119 0.029 Uiso 1 1 calc R U . Y 23
H515_23 H -0.206728 -0.560892 0.332345 0.029 Uiso 1 1 calc R U . Y 23
C500_23 C -0.1690(2) -0.51775(19) 0.3740(2) 0.0343(17) Uani 1 1 d . . . Y 23
H519_23 H -0.188911 -0.514965 0.391874 0.051 Uiso 1 1 d . U . R 23
H518_23 H -0.166470 -0.496826 0.359766 0.051 Uiso 1 1 d . U . S 23
H517_23 H -0.143871 -0.515611 0.388378 0.051 Uiso 1 1 d . U . T 23
C501_23 C -0.18480(19) -0.54506(19) 0.25952(19) 0.0271(15) Uani 1 1 d . . . Y 23
H521_23 H -0.210278 -0.556124 0.267869 0.033 Uiso 1 1 calc R U . Y 23
H520_23 H -0.185218 -0.556427 0.231737 0.033 Uiso 1 1 calc R U . Y 23
C502_23 C -0.1789(3) -0.5001(2) 0.2664(2) 0.047(2) Uani 1 1 d . . . Y 23
H524_23 H -0.200206 -0.493669 0.252106 0.070 Uiso 1 1 d . U . U 23
H523_23 H -0.153968 -0.489184 0.257753 0.070 Uiso 1 1 d . U . V 23
H522_23 H -0.178968 -0.488924 0.293879 0.070 Uiso 1 1 d . U . W 23
C503 C 0.5290(2) 1.6550(2) 1.17943(19) 0.0326(17) Uani 1 1 d . . . . .
C504 C 0.5672(2) 1.6639(2) 1.1968(2) 0.0387(18) Uani 1 1 d . . . . .
H50A H 0.584440 1.687678 1.195014 0.046 Uiso 1 1 calc R U . . .
C505 C 0.5805(2) 1.6387(2) 1.2166(2) 0.0350(17) Uani 1 1 d . . . . .
H50B H 0.606687 1.645715 1.228034 0.042 Uiso 1 1 calc R U . . .
C506 C 0.5565(2) 1.6036(2) 1.22015(19) 0.0316(16) Uani 1 1 d . . . . .
C507 C 0.5705(2) 1.5774(2) 1.2424(2) 0.0380(18) Uani 1 1 d . . . . .
H50C H 0.555993 1.550163 1.232307 0.057 Uiso 1 1 d . U . . .
H50D H 0.566302 1.585893 1.269434 0.057 Uiso 1 1 d . U . . .
H50E H 0.598369 1.578955 1.240083 0.057 Uiso 1 1 d . U . . .
C508 C 0.5185(2) 1.5947(2) 1.2025(2) 0.0362(18) Uani 1 1 d . . . . .
H50F H 0.501363 1.570665 1.203792 0.043 Uiso 1 1 calc R U . . .
C509 C 0.5050(2) 1.6199(2) 1.1831(2) 0.0366(18) Uani 1 1 d . . . . .
H50G H 0.478781 1.613034 1.171955 0.044 Uiso 1 1 calc R U . . .
C510 C 0.5147(2) 1.6816(2) 1.1577(2) 0.0344(17) Uani 1 1 d . . . . .
H51A H 0.532089 1.707856 1.164873 0.052 Uiso 1 1 d . U . . .
H51B H 0.488259 1.683518 1.163761 0.052 Uiso 1 1 d . U . . .
H51C H 0.514512 1.670842 1.130099 0.052 Uiso 1 1 d . U . . .
C511 C 0.1008(2) 0.3967(2) 0.1034(2) 0.0350(17) Uani 1 1 d . . . . .
C512 C 0.1402(2) 0.4039(2) 0.1167(2) 0.0406(19) Uani 1 1 d . . . . .
H51D H 0.157655 0.426210 0.111885 0.049 Uiso 1 1 calc R U . . .
C513 C 0.15450(19) 0.3799(2) 0.1364(2) 0.0350(18) Uani 1 1 d . . . . .
H51E H 0.181571 0.385623 0.144579 0.042 Uiso 1 1 calc R U . . .
C514 C 0.1296(2) 0.3468(2) 0.14483(19) 0.0342(17) Uani 1 1 d . . . . .
C515 C 0.1453(2) 0.3213(2) 0.1673(2) 0.0399(19) Uani 1 1 d . . . . .
H51F H 0.172978 0.322894 0.163818 0.060 Uiso 1 1 d . U . . .
H51G H 0.130802 0.293899 0.158238 0.060 Uiso 1 1 d . U . . .
H51H H 0.142317 0.330435 0.194578 0.060 Uiso 1 1 d . U . . .
C516 C 0.0907(2) 0.3395(2) 0.1321(2) 0.0403(19) Uani 1 1 d . . . . .
H51I H 0.073252 0.317510 0.137376 0.048 Uiso 1 1 calc R U . . .
C517 C 0.0760(2) 0.3637(2) 0.1117(2) 0.042(2) Uani 1 1 d . . . . .
H51J H 0.049011 0.357675 0.103208 0.050 Uiso 1 1 calc R U . . .
C518 C 0.0856(2) 0.4221(2) 0.0808(2) 0.0415(19) Uani 1 1 d . . . . .
H51K H 0.101084 0.449255 0.088939 0.062 Uiso 1 1 d . U . . .
H51L H 0.058242 0.421893 0.085268 0.062 Uiso 1 1 d . U . . .
H51M H 0.087335 0.412070 0.053466 0.062 Uiso 1 1 d . U . . .
C519 C 0.5277(2) 0.5696(3) 0.8548(2) 0.043(2) Uani 1 1 d . . . . .
C520 C 0.5136(2) 0.5941(3) 0.8838(2) 0.044(2) Uani 1 1 d . . . . .
H52A H 0.493347 0.583121 0.897488 0.053 Uiso 1 1 calc R U . . .
C521 C 0.5287(2) 0.6341(3) 0.8931(2) 0.048(2) Uani 1 1 d . . . . .
H52B H 0.518379 0.650208 0.912898 0.058 Uiso 1 1 calc R U . . .
C522 C 0.5589(2) 0.6518(3) 0.8740(2) 0.0393(19) Uani 1 1 d . . . . .
C523 C 0.5740(2) 0.6956(3) 0.8829(2) 0.051(2) Uani 1 1 d . . . . .
H52C H 0.575538 0.706165 0.910567 0.077 Uiso 1 1 d . U . . .
H52D H 0.556208 0.707619 0.869703 0.077 Uiso 1 1 d . U . . .
H52E H 0.599944 0.701667 0.873977 0.077 Uiso 1 1 d . U . . .
C524 C 0.5728(2) 0.6275(3) 0.8453(2) 0.044(2) Uani 1 1 d . . . . .
H52F H 0.593278 0.638532 0.831793 0.053 Uiso 1 1 calc R U . . .
C525 C 0.5572(2) 0.5864(3) 0.8355(2) 0.042(2) Uani 1 1 d . . . . .
H52G H 0.567090 0.570184 0.815428 0.051 Uiso 1 1 calc R U . . .
C526 C 0.5104(3) 0.5255(3) 0.8433(3) 0.064(3) Uani 1 1 d . . . . .
H52H H 0.529370 0.512006 0.830260 0.096 Uiso 1 1 d . U . . .
H52I H 0.486624 0.520495 0.825921 0.096 Uiso 1 1 d . U . . .
H52J H 0.504070 0.515586 0.866236 0.096 Uiso 1 1 d . U . . .
C527 C 0.1953(2) 0.6491(2) 0.51299(19) 0.0343(17) Uani 1 1 d . . . . .
C528 C 0.2347(2) 0.6566(2) 0.5267(2) 0.0402(19) Uani 1 1 d . . . . .
H52K H 0.251973 0.679419 0.522737 0.048 Uiso 1 1 calc R U . . .
C529 C 0.2491(2) 0.6317(2) 0.5457(2) 0.0399(19) Uani 1 1 d . . . . .
H52L H 0.276029 0.637699 0.554465 0.048 Uiso 1 1 calc R U . . .
C530 C 0.2248(2) 0.5981(2) 0.5522(2) 0.0376(18) Uani 1 1 d . . . . .
C531 C 0.2401(2) 0.5716(2) 0.5740(2) 0.0417(19) Uani 1 1 d . . . . .
H53A H 0.267968 0.573527 0.570987 0.063 Uiso 1 1 d . U . . .
H53B H 0.225845 0.544296 0.564024 0.063 Uiso 1 1 d . U . . .
H53C H 0.236642 0.579826 0.601302 0.063 Uiso 1 1 d . U . . .
C532 C 0.1857(2) 0.5901(2) 0.5385(2) 0.0409(19) Uani 1 1 d . . . . .
H53D H 0.168549 0.567111 0.542236 0.049 Uiso 1 1 calc R U . . .
C533 C 0.1714(2) 0.6152(2) 0.5195(2) 0.044(2) Uani 1 1 d . . . . .
H53E H 0.144420 0.609034 0.510734 0.052 Uiso 1 1 calc R U . . .
C534 C 0.1797(2) 0.6757(2) 0.4923(2) 0.0404(19) Uani 1 1 d . . . . .
H53F H 0.196220 0.702305 0.500058 0.061 Uiso 1 1 d . U . . .
H53G H 0.153018 0.676332 0.498500 0.061 Uiso 1 1 d . U . . .
H53H H 0.179646 0.665755 0.464560 0.061 Uiso 1 1 d . U . . .
C535 C 0.7583(2) 1.3279(3) 1.1172(3) 0.046(2) Uani 1 1 d . . . . .
C536 C 0.7434(2) 1.3483(3) 1.1478(2) 0.054(3) Uani 1 1 d . . . . .
H53I H 0.724601 1.334401 1.160920 0.065 Uiso 1 1 calc R U . . .
C537 C 0.7556(2) 1.3896(3) 1.1601(2) 0.049(2) Uani 1 1 d . . . . .
H53J H 0.744920 1.403074 1.181441 0.059 Uiso 1 1 calc R U . . .
C538 C 0.7826(2) 1.4108(3) 1.1416(2) 0.043(2) Uani 1 1 d . . . . .
C539 C 0.7943(3) 1.4551(3) 1.1530(2) 0.050(2) Uani 1 1 d . . . . .
H53K H 0.822316 1.463583 1.150998 0.076 Uiso 1 1 d . U . . .
H53L H 0.788733 1.464115 1.179516 0.076 Uiso 1 1 d . U . . .
H53M H 0.779600 1.466271 1.135948 0.076 Uiso 1 1 d . U . . .
C540 C 0.7974(2) 1.3896(3) 1.1104(2) 0.0394(19) Uani 1 1 d . . . . .
H54A H 0.815874 1.403556 1.096915 0.047 Uiso 1 1 calc R U . . .
C541 C 0.7859(2) 1.3488(3) 1.0985(2) 0.043(2) Uani 1 1 d . . . . .
H54B H 0.796953 1.335192 1.077481 0.052 Uiso 1 1 calc R U . . .
C542 C 0.7448(3) 1.2836(3) 1.1033(3) 0.063(3) Uani 1 1 d . . . . .
H54C H 0.766120 1.270828 1.108292 0.095 Uiso 1 1 d . U . . .
H54D H 0.736804 1.276852 1.075626 0.095 Uiso 1 1 d . U . . .
H54E H 0.722536 1.274011 1.116841 0.095 Uiso 1 1 d . U . . .
C543 C 0.3173(2) 0.8437(2) 0.97360(19) 0.0326(17) Uani 1 1 d . . . . .
C544 C 0.3130(2) 0.8785(2) 0.9981(2) 0.0368(18) Uani 1 1 d . . . . .
H54F H 0.323759 0.884605 1.024017 0.044 Uiso 1 1 calc R U . . .
C545 C 0.2937(2) 0.9043(2) 0.9858(2) 0.0375(18) Uani 1 1 d . . . . .
H54G H 0.291989 0.927853 1.003307 0.045 Uiso 1 1 calc R U . . .
C546 C 0.2765(2) 0.8967(2) 0.9482(2) 0.0330(17) Uani 1 1 d . . . . .
C547 C 0.2546(2) 0.9243(2) 0.9346(2) 0.0367(18) Uani 1 1 d . . . . .
H54H H 0.255538 0.921336 0.906933 0.055 Uiso 1 1 d . U . . .
H54I H 0.266649 0.951569 0.947859 0.055 Uiso 1 1 d . U . . .
H54J H 0.227383 0.917931 0.940360 0.055 Uiso 1 1 d . U . . .
C548 C 0.2805(2) 0.8616(2) 0.9233(2) 0.0374(18) Uani 1 1 d . . . . .
H54K H 0.269484 0.855352 0.897360 0.045 Uiso 1 1 calc R U . . .
C549 C 0.3003(2) 0.8362(2) 0.9361(2) 0.0377(18) Uani 1 1 d . . . . .
H54L H 0.302264 0.812702 0.918650 0.045 Uiso 1 1 calc R U . . .
C550 C 0.3394(2) 0.8168(2) 0.9868(2) 0.0386(18) Uani 1 1 d . . . . .
H55A H 0.336436 0.817683 1.014043 0.058 Uiso 1 1 d . U . . .
H55B H 0.367036 0.824960 0.983339 0.058 Uiso 1 1 d . U . . .
H55C H 0.329132 0.789703 0.971841 0.058 Uiso 1 1 d . U . . .
C551 C 0.4296(2) 0.3204(3) 0.4527(3) 0.049(2) Uani 1 1 d . . . . .
C552 C 0.4161(2) 0.3444(3) 0.4820(2) 0.052(2) Uani 1 1 d . . . . .
H55D H 0.396538 0.333117 0.496184 0.062 Uiso 1 1 calc R U . . .
C553 C 0.4306(2) 0.3847(3) 0.4913(2) 0.044(2) Uani 1 1 d . . . . .
H55E H 0.420665 0.400466 0.511739 0.053 Uiso 1 1 calc R U . . .
C554 C 0.4595(2) 0.4031(3) 0.4716(2) 0.047(2) Uani 1 1 d . . . . .
C555 C 0.4745(3) 0.4469(3) 0.4807(3) 0.063(3) Uani 1 1 d . . . . .
H55F H 0.473917 0.457615 0.508092 0.094 Uiso 1 1 d . U . . .
H55G H 0.458023 0.458712 0.465833 0.094 Uiso 1 1 d . U . . .
H55H H 0.501351 0.452912 0.473855 0.094 Uiso 1 1 d . U . . .
C556 C 0.4731(2) 0.3783(3) 0.4423(2) 0.051(2) Uani 1 1 d . . . . .
H55I H 0.493251 0.389450 0.428542 0.061 Uiso 1 1 calc R U . . .
C557 C 0.4585(2) 0.3384(3) 0.4326(2) 0.050(2) Uani 1 1 d . . . . .
H55J H 0.468011 0.322634 0.411838 0.060 Uiso 1 1 calc R U . . .
C558 C 0.4128(3) 0.2767(3) 0.4414(3) 0.070(3) Uani 1 1 d . . . . .
H55K H 0.433411 0.262792 0.433257 0.105 Uiso 1 1 d . U . . .
H55L H 0.392222 0.270834 0.420232 0.105 Uiso 1 1 d . U . . .
H55M H 0.401709 0.267659 0.463420 0.105 Uiso 1 1 d . U . . .
C559 C 0.6415(2) 0.8528(2) 0.6340(2) 0.0350(17) Uani 1 1 d . . . . .
C560 C 0.6389(2) 0.8883(2) 0.6583(2) 0.044(2) Uani 1 1 d . . . . .
H56A H 0.649367 0.894075 0.684296 0.052 Uiso 1 1 calc R U . . .
C561 C 0.6215(2) 0.9155(2) 0.6454(2) 0.0401(19) Uani 1 1 d . . . . .
H56B H 0.620716 0.939655 0.662535 0.048 Uiso 1 1 calc R U . . .
C562 C 0.6050(2) 0.9074(2) 0.6073(2) 0.0399(19) Uani 1 1 d . . . . .
C563 C 0.6073(2) 0.8720(2) 0.5832(2) 0.044(2) Uani 1 1 d . . . . .
H56C H 0.596340 0.865838 0.557319 0.053 Uiso 1 1 calc R U . . .
C564 C 0.5856(2) 0.9369(3) 0.5936(2) 0.0415(19) Uani 1 1 d . . . . .
H56D H 0.598985 0.963659 0.607066 0.062 Uiso 1 1 d . U . . .
H56E H 0.558221 0.932110 0.599051 0.062 Uiso 1 1 d . U . . .
H56F H 0.587018 0.933895 0.565964 0.062 Uiso 1 1 d . U . . .
C565 C 0.6252(2) 0.8455(3) 0.5962(2) 0.045(2) Uani 1 1 d . . . . .
H56G H 0.626505 0.821553 0.578894 0.054 Uiso 1 1 calc R U . . .
C566 C 0.6619(2) 0.8243(2) 0.6476(2) 0.0417(19) Uani 1 1 d . . . . .
H56H H 0.659922 0.826664 0.675102 0.063 Uiso 1 1 d . U . . .
H56I H 0.689472 0.830308 0.642850 0.063 Uiso 1 1 d . U . . .
H56J H 0.649661 0.797361 0.633619 0.063 Uiso 1 1 d . U . . .
C567 C 0.2898(2) -0.1172(3) 0.6259(2) 0.045(2) Uani 1 1 d . . . . .
C568 C 0.3104(2) -0.1294(3) 0.5956(2) 0.044(2) Uani 1 1 d . . . . .
H56K H 0.331099 -0.111266 0.588648 0.053 Uiso 1 1 calc R U . . .
C569 C 0.3005(2) -0.1685(3) 0.5751(2) 0.046(2) Uani 1 1 d . . . . .
H56L H 0.314438 -0.176801 0.554019 0.055 Uiso 1 1 calc R U . . .
C570 C 0.2706(2) -0.1958(2) 0.5850(2) 0.0393(19) Uani 1 1 d . . . . .
C571 C 0.2591(3) -0.2381(3) 0.5624(3) 0.064(3) Uani 1 1 d . . . . .
H57A H 0.264977 -0.239686 0.535749 0.096 Uiso 1 1 d . U . . .
H57B H 0.231026 -0.248373 0.562905 0.096 Uiso 1 1 d . U . . .
H57C H 0.273670 -0.254392 0.573839 0.096 Uiso 1 1 d . U . . .
C572 C 0.2503(3) -0.1831(3) 0.6151(2) 0.051(2) Uani 1 1 d . . . . .
H57D H 0.229441 -0.201106 0.621992 0.062 Uiso 1 1 calc R U . . .
C573 C 0.2599(2) -0.1443(3) 0.6353(2) 0.046(2) Uani 1 1 d . . . . .
H57E H 0.245609 -0.135993 0.656166 0.055 Uiso 1 1 calc R U . . .
C574 C 0.2999(3) -0.0747(3) 0.6475(3) 0.073(3) Uani 1 1 d . . . . .
H57F H 0.324424 -0.069483 0.663821 0.110 Uiso 1 1 d . U . . .
H57G H 0.279025 -0.069024 0.663454 0.110 Uiso 1 1 d . U . . .
H57H H 0.302943 -0.057530 0.629162 0.110 Uiso 1 1 d . U . . .
C575 C 0.1748(2) -0.4499(3) 0.1706(2) 0.045(2) Uani 1 1 d . . . . .
C576 C 0.1628(3) -0.4313(3) 0.2037(2) 0.051(2) Uani 1 1 d . . . . .
H57I H 0.142927 -0.445777 0.215427 0.061 Uiso 1 1 calc R U . . .
C577 C 0.1785(2) -0.3919(3) 0.2209(2) 0.0381(19) Uani 1 1 d . . . . .
H57J H 0.169659 -0.379919 0.244115 0.046 Uiso 1 1 calc R U . . .
C578 C 0.2071(2) -0.3703(3) 0.2040(2) 0.043(2) Uani 1 1 d . . . . .
C579 C 0.2231(3) -0.3266(3) 0.2218(3) 0.064(3) Uani 1 1 d . . . . .
H57K H 0.205160 -0.316664 0.239515 0.096 Uiso 1 1 d . U . . .
H57L H 0.225802 -0.311809 0.201495 0.096 Uiso 1 1 d . U . . .
H57M H 0.248695 -0.322930 0.235823 0.096 Uiso 1 1 d . U . . .
C580 C 0.2196(2) -0.3888(3) 0.1707(2) 0.049(2) Uani 1 1 d . . . . .
H58A H 0.239819 -0.374481 0.159275 0.059 Uiso 1 1 calc R U . . .
C581 C 0.2036(2) -0.4276(3) 0.1536(2) 0.051(2) Uani 1 1 d . . . . .
H58B H 0.212178 -0.439461 0.130102 0.062 Uiso 1 1 calc R U . . .
C582 C 0.1562(3) -0.4920(3) 0.1514(3) 0.070(3) Uani 1 1 d . . . . .
H58C H 0.155013 -0.495316 0.123543 0.105 Uiso 1 1 d . U . . .
H58D H 0.129564 -0.498627 0.158975 0.105 Uiso 1 1 d . U . . .
H58E H 0.171468 -0.509565 0.159310 0.105 Uiso 1 1 d . U . . .
C583 C -0.0170(2) -0.1525(2) 0.3069(2) 0.0360(18) Uani 1 1 d . . . . .
C584 C -0.0239(2) -0.1189(2) 0.3312(2) 0.0379(18) Uani 1 1 d . . . . .
H58F H -0.015235 -0.113430 0.357734 0.045 Uiso 1 1 calc R U . . .
C585 C -0.0430(2) -0.0934(2) 0.3179(2) 0.0410(19) Uani 1 1 d . . . . .
H58G H -0.046867 -0.070565 0.335175 0.049 Uiso 1 1 calc R U . . .
C586 C -0.0568(2) -0.1009(2) 0.2788(2) 0.0348(17) Uani 1 1 d . . . . .
C587 C -0.0785(2) -0.0743(3) 0.2639(2) 0.0418(19) Uani 1 1 d . . . . .
H58H H -0.067278 -0.046805 0.277149 0.063 Uiso 1 1 d . U . . .
H58I H -0.106032 -0.081140 0.268487 0.063 Uiso 1 1 d . U . . .
H58J H -0.076432 -0.077346 0.236298 0.063 Uiso 1 1 d . U . . .
C588 C -0.0498(2) -0.1343(2) 0.2547(2) 0.0410(19) Uani 1 1 d . . . . .
H58K H -0.058507 -0.140014 0.228148 0.049 Uiso 1 1 calc R U . . .
C589 C -0.0305(2) -0.1594(3) 0.2682(2) 0.046(2) Uani 1 1 d . . . . .
H58L H -0.026211 -0.181953 0.250772 0.055 Uiso 1 1 calc R U . . .
C590 C 0.0049(2) -0.1792(2) 0.3218(2) 0.0407(19) Uani 1 1 d . . . . .
H59A H -0.003183 -0.205974 0.305618 0.061 Uiso 1 1 d . U . . .
H59B H -0.000719 -0.179644 0.348215 0.061 Uiso 1 1 d . U . . .
H59C H 0.032988 -0.169472 0.321203 0.061 Uiso 1 1 d . U . . .
C591 C 0.0472(2) -0.8515(3) 0.3810(2) 0.050(2) Uani 1 1 d . . . . .
C592 C 0.0633(3) -0.8760(4) 0.3532(3) 0.068(3) Uani 1 1 d . . . . .
H59D H 0.084628 -0.864427 0.341021 0.081 Uiso 1 1 calc R U . . .
C593 C 0.0492(3) -0.9162(4) 0.3430(3) 0.070(3) Uani 1 1 d . . . . .
H59E H 0.061457 -0.932050 0.324716 0.084 Uiso 1 1 calc R U . . .
C594 C 0.0176(3) -0.9336(3) 0.3590(2) 0.055(2) Uani 1 1 d . . . . .
C595 C 0.0006(3) -0.9777(3) 0.3477(3) 0.075(3) Uani 1 1 d . . . . .
H59F H -0.021726 -0.984220 0.362261 0.113 Uiso 1 1 calc R U . . .
H59G H -0.008048 -0.985433 0.320183 0.113 Uiso 1 1 calc R U . . .
H59H H 0.020511 -0.991841 0.353265 0.113 Uiso 1 1 calc R U . . .
C596 C 0.0012(2) -0.9099(3) 0.3871(2) 0.044(2) Uani 1 1 d . . . . .
H59I H -0.020267 -0.921677 0.398919 0.053 Uiso 1 1 calc R U . . .
C597 C 0.0157(2) -0.8698(3) 0.3977(2) 0.043(2) Uani 1 1 d . . . . .
H59J H 0.004041 -0.854279 0.416883 0.052 Uiso 1 1 calc R U . . .
C598 C 0.0613(3) -0.8075(3) 0.3910(3) 0.067(3) Uani 1 1 d . . . . .
H59K H 0.069551 -0.798364 0.418497 0.100 Uiso 1 1 d . U . . .
H59L H 0.040208 -0.795101 0.384388 0.100 Uiso 1 1 d . U . . .
H59M H 0.083495 -0.800006 0.376469 0.100 Uiso 1 1 d . U . . .
C599 C 0.6511(2) 1.9321(3) 0.9697(2) 0.042(2) Uani 1 1 d . . . . .
C600 C 0.6708(2) 1.9133(3) 0.9412(2) 0.045(2) Uani 1 1 d . . . . .
H60A H 0.691727 1.928380 0.931131 0.054 Uiso 1 1 calc R U . . .
C601 C 0.6599(2) 1.8721(3) 0.9271(2) 0.041(2) Uani 1 1 d . . . . .
H60B H 0.673537 1.859593 0.907705 0.050 Uiso 1 1 calc R U . . .
C602 C 0.6294(2) 1.8497(3) 0.9413(2) 0.043(2) Uani 1 1 d . . . . .
C603 C 0.6194(3) 1.8055(3) 0.9275(2) 0.052(2) Uani 1 1 d . . . . .
H60C H 0.625266 1.798432 0.900726 0.078 Uiso 1 1 d . U . . .
H60D H 0.591572 1.795541 0.929068 0.078 Uiso 1 1 d . U . . .
H60E H 0.634846 1.793845 0.943415 0.078 Uiso 1 1 d . U . . .
C604 C 0.6106(2) 1.8691(3) 0.9695(2) 0.048(2) Uani 1 1 d . . . . .
H60F H 0.589949 1.854155 0.979873 0.058 Uiso 1 1 calc R U . . .
C605 C 0.6206(2) 1.9096(3) 0.9835(2) 0.045(2) Uani 1 1 d . . . . .
H60G H 0.606546 1.921969 1.002656 0.055 Uiso 1 1 calc R U . . .
C606 C 0.6640(3) 1.9762(3) 0.9847(3) 0.062(3) Uani 1 1 d . . . . .
H60H H 0.685764 1.986506 0.971047 0.093 Uiso 1 1 d . U . . .
H60I H 0.672330 1.981983 1.012171 0.093 Uiso 1 1 d . U . . .
H60J H 0.642174 1.988559 0.980573 0.093 Uiso 1 1 d . U . . .
C607 C 0.2914(2) 0.8332(2) 0.2797(2) 0.0324(16) Uani 1 1 d . . . . .
C608 C 0.2731(2) 0.8535(3) 0.3084(2) 0.0409(19) Uani 1 1 d . . . . .
H60K H 0.252430 0.839497 0.319551 0.049 Uiso 1 1 calc R U . . .
C609 C 0.2851(2) 0.8944(2) 0.3208(2) 0.0369(18) Uani 1 1 d . . . . .
H60L H 0.271597 0.907787 0.339792 0.044 Uiso 1 1 calc R U . . .
C610 C 0.3157(2) 0.9161(2) 0.3065(2) 0.0381(18) Uani 1 1 d . . . . .
C611 C 0.3296(3) 0.9595(2) 0.3213(2) 0.048(2) Uani 1 1 d . . . . .
H61A H 0.328319 0.966352 0.349075 0.072 Uiso 1 1 d . U . . .
H61B H 0.313220 0.973355 0.308807 0.072 Uiso 1 1 d . U . . .
H61C H 0.356756 0.967624 0.315650 0.072 Uiso 1 1 d . U . . .
C612 C 0.3338(2) 0.8958(2) 0.2776(2) 0.0329(17) Uani 1 1 d . . . . .
H61D H 0.354615 0.909826 0.266616 0.039 Uiso 1 1 calc R U . . .
C613 C 0.3217(2) 0.8552(2) 0.2646(2) 0.0353(17) Uani 1 1 d . . . . .
H61E H 0.334484 0.842035 0.244739 0.042 Uiso 1 1 calc R U . . .
C614 C 0.2809(2) 0.7883(2) 0.2664(2) 0.0412(19) Uani 1 1 d . . . . .
H61F H 0.253890 0.778358 0.271041 0.062 Uiso 1 1 d . U . . .
H61G H 0.298406 0.777003 0.280713 0.062 Uiso 1 1 d . U . . .
H61H H 0.283774 0.780657 0.238929 0.062 Uiso 1 1 d . U . . .
C615 C -0.1251(2) -0.3891(4) 0.2097(2) 0.063(3) Uani 1 1 d . . . . .
C616 C -0.1353(2) -0.3629(3) 0.2400(2) 0.056(3) Uani 1 1 d . . . . .
H61I H -0.155933 -0.372078 0.254268 0.067 Uiso 1 1 calc R U . . .
C617 C -0.1160(3) -0.3238(3) 0.2498(3) 0.065(3) Uani 1 1 d . . . . .
H61J H -0.123228 -0.306513 0.270965 0.079 Uiso 1 1 calc R U . . .
C618 C -0.0866(3) -0.3092(3) 0.2297(3) 0.058(3) Uani 1 1 d . . . . .
C619 C -0.0657(4) -0.2670(4) 0.2410(4) 0.090(4) Uani 1 1 d . . . . .
H61K H -0.038403 -0.264577 0.235474 0.135 Uiso 1 1 d . U . . .
H61L H -0.066819 -0.256779 0.268415 0.135 Uiso 1 1 d . U . . .
H61M H -0.078172 -0.251649 0.226300 0.135 Uiso 1 1 d . U . . .
C620 C -0.0765(3) -0.3357(3) 0.1993(3) 0.060(3) Uani 1 1 d . . . . .
H62A H -0.055756 -0.326461 0.185192 0.072 Uiso 1 1 calc R U . . .
C621 C -0.0955(2) -0.3750(3) 0.1889(2) 0.056(3) Uani 1 1 d . . . . .
H62B H -0.088288 -0.392166 0.167666 0.067 Uiso 1 1 calc R U . . .
C622 C -0.1452(3) -0.4331(4) 0.1995(3) 0.090(4) Uani 1 1 d . . . . .
H62C H -0.150860 -0.442372 0.171574 0.135 Uiso 1 1 d . U . . .
H62D H -0.169494 -0.437278 0.211690 0.135 Uiso 1 1 d . U . . .
H62E H -0.127758 -0.448412 0.208646 0.135 Uiso 1 1 d . U . . .
C623 C 0.3813(2) 1.1705(2) 0.7384(2) 0.044(2) Uani 1 1 d D . . . .
C624 C 0.3995(2) 1.1485(2) 0.7103(2) 0.0389(18) Uani 1 1 d D . . . .
H62F H 0.419972 1.161428 0.698101 0.047 Uiso 1 1 calc R U . . .
C625 C 0.3875(2) 1.1078(2) 0.7004(2) 0.0394(19) Uani 1 1 d D . . . .
H62G H 0.400687 1.093256 0.681898 0.047 Uiso 1 1 calc R U . . .
C626 C 0.3574(2) 1.0876(2) 0.7161(2) 0.0370(18) Uani 1 1 d D . . . .
C627 C 0.3458(2) 1.0428(2) 0.7059(3) 0.052(2) Uani 1 1 d D . . . .
H62H H 0.319607 1.034112 0.713557 0.077 Uiso 1 1 d . U . . .
H62I H 0.364457 1.032034 0.719308 0.077 Uiso 1 1 d . U . . .
H62J H 0.345601 1.033067 0.678105 0.077 Uiso 1 1 d . U . . .
C628 C 0.3394(2) 1.1096(3) 0.7438(2) 0.048(2) Uani 1 1 d D . . . .
H62K H 0.318633 1.096400 0.755423 0.058 Uiso 1 1 calc R U . . .
C629 C 0.3511(2) 1.1503(3) 0.7548(2) 0.044(2) Uani 1 1 d D . . . .
H62L H 0.338192 1.164567 0.773845 0.053 Uiso 1 1 calc R U . . .
C630 C 0.3950(3) 1.2143(3) 0.7505(3) 0.064(3) Uani 1 1 d D . . . .
H63A H 0.415182 1.223368 0.734381 0.095 Uiso 1 1 d . U . . .
H63B H 0.406165 1.221798 0.777411 0.095 Uiso 1 1 d . U . . .
H63C H 0.373123 1.226990 0.747836 0.095 Uiso 1 1 d . U . . .
C631 C 0.1173(2) 0.3418(3) 0.4462(2) 0.045(2) Uani 1 1 d . . . . .
C632 C 0.1013(2) 0.3626(3) 0.4767(2) 0.042(2) Uani 1 1 d . . . . .
H63D H 0.081688 0.348635 0.489052 0.050 Uiso 1 1 calc R U . . .
C633 C 0.1135(2) 0.4031(3) 0.4892(2) 0.045(2) Uani 1 1 d . . . . .
H63E H 0.102240 0.416483 0.510218 0.054 Uiso 1 1 calc R U . . .
C634 C 0.1421(2) 0.4247(3) 0.4716(3) 0.049(2) Uani 1 1 d . . . . .
C635 C 0.1556(3) 0.4685(3) 0.4859(3) 0.074(3) Uani 1 1 d . . . . .
H63F H 0.134308 0.481439 0.481485 0.111 Uiso 1 1 d . U . . .
H63G H 0.177727 0.478265 0.472237 0.111 Uiso 1 1 d . U . . .
H63H H 0.163946 0.474748 0.513479 0.111 Uiso 1 1 d . U . . .
C636 C 0.1574(3) 0.4040(4) 0.4409(3) 0.062(3) Uani 1 1 d . . . . .
H63I H 0.176671 0.417778 0.428065 0.074 Uiso 1 1 calc R U . . .
C637 C 0.1452(2) 0.3636(3) 0.4289(2) 0.057(3) Uani 1 1 d . . . . .
H63J H 0.156475 0.350307 0.407934 0.068 Uiso 1 1 calc R U . . .
C638 C 0.1059(3) 0.2980(3) 0.4341(2) 0.059(3) Uani 1 1 d . . . . .
H63K H 0.077436 0.289473 0.429562 0.089 Uiso 1 1 d . U . . .
H63L H 0.115347 0.286385 0.454250 0.089 Uiso 1 1 d . U . . .
H63M H 0.117497 0.288986 0.410360 0.089 Uiso 1 1 d . U . . .
C639 C 0.0311(3) 0.1019(3) 0.0399(3) 0.066(3) Uiso 1 1 d D . . . .
C640 C 0.0101(3) 0.1192(3) 0.0687(2) 0.055(2) Uiso 1 1 d D . . . .
H640 H -0.010789 0.103455 0.078027 0.066 Uiso 1 1 calc R U . . .
C641 C 0.0203(3) 0.1594(2) 0.0830(3) 0.055(2) Uiso 1 1 d D . . . .
H641 H 0.006576 0.170648 0.103154 0.066 Uiso 1 1 calc R U . . .
C642 C 0.0495(3) 0.1843(3) 0.0698(3) 0.068(3) Uiso 1 1 d D . . . .
C643 C 0.0609(4) 0.2281(3) 0.0865(4) 0.099(4) Uiso 1 1 d D . . . .
H64A H 0.043701 0.235385 0.106164 0.148 Uiso 1 1 calc R U . . .
H64B H 0.087986 0.235057 0.098136 0.148 Uiso 1 1 calc R U . . .
H64C H 0.058643 0.242232 0.066176 0.148 Uiso 1 1 calc R U . . .
C644 C 0.0695(3) 0.1667(3) 0.0414(3) 0.075(3) Uiso 1 1 d D . . . .
H644 H 0.090109 0.182628 0.031761 0.090 Uiso 1 1 calc R U . . .
C645 C 0.0604(3) 0.1274(3) 0.0270(3) 0.071(3) Uiso 1 1 d D . . . .
H645 H 0.074629 0.116539 0.007197 0.085 Uiso 1 1 calc R U . . .
C646 C 0.0213(4) 0.0584(3) 0.0255(4) 0.097(4) Uiso 1 1 d D . . . .
H64D H -0.000195 0.046809 0.038802 0.146 Uiso 1 1 calc R U . . .
H64E H 0.013501 0.051877 -0.002099 0.146 Uiso 1 1 calc R U . . .
H64F H 0.044211 0.047792 0.030415 0.146 Uiso 1 1 calc R U . . .

loop_
_atom_site_aniso_label
_atom_site_aniso_U_11
_atom_site_aniso_U_22
_atom_site_aniso_U_33
_atom_site_aniso_U_23
_atom_site_aniso_U_13
_atom_site_aniso_U_12
C1_1 0.036(4) 0.028(4) 0.025(4) -0.001(3) 0.006(3) 0.015(3)
C2_1 0.035(4) 0.009(3) 0.040(4) 0.001(3) -0.001(3) 0.012(3)
C3_1 0.035(4) 0.019(3) 0.028(4) 0.010(3) 0.001(3) 0.008(3)
C4_1 0.029(4) 0.029(4) 0.040(4) 0.017(3) -0.003(3) 0.016(3)
C5_1 0.026(4) 0.029(4) 0.033(4) 0.010(3) 0.001(3) 0.009(3)
C6_1 0.025(4) 0.042(4) 0.030(4) 0.008(3) 0.006(3) 0.017(3)
C7_1 0.023(3) 0.032(4) 0.028(4) 0.005(3) 0.007(3) 0.012(3)
C8_1 0.033(4) 0.038(4) 0.027(4) 0.007(3) 0.012(3) 0.011(3)
C9_1 0.038(4) 0.028(4) 0.025(4) 0.003(3) 0.006(3) 0.017(3)
C10_1 0.039(4) 0.027(4) 0.014(3) -0.003(3) 0.003(3) 0.012(3)
C11_1 0.033(4) 0.018(3) 0.024(4) -0.010(3) -0.007(3) -0.002(3)
C12_1 0.037(4) 0.009(3) 0.032(4) -0.003(3) -0.006(3) 0.006(3)
C13_1 0.029(4) 0.008(3) 0.029(4) 0.001(3) 0.001(3) -0.001(3)
C14_1 0.034(4) 0.022(4) 0.037(4) 0.014(3) 0.002(3) 0.003(3)
C15_1 0.045(4) 0.017(3) 0.032(4) 0.011(3) -0.005(3) 0.007(3)
C16_1 0.033(4) 0.032(4) 0.031(4) 0.018(3) 0.003(3) 0.009(3)
C17_1 0.038(4) 0.030(4) 0.023(4) 0.013(3) -0.002(3) 0.009(3)
C18_1 0.037(4) 0.039(4) 0.022(4) 0.010(3) -0.009(3) 0.004(3)
C19_1 0.026(4) 0.033(4) 0.025(4) 0.008(3) -0.003(3) 0.006(3)
C20_1 0.024(4) 0.028(4) 0.030(4) 0.005(3) -0.007(3) -0.002(3)
C21_1 0.017(3) 0.030(4) 0.035(4) 0.009(3) 0.000(3) -0.003(3)
C22_1 0.016(3) 0.036(4) 0.043(4) 0.010(3) 0.008(3) 0.001(3)
C23_1 0.029(4) 0.031(4) 0.039(4) 0.017(3) 0.011(3) 0.003(3)
C24_1 0.036(4) 0.035(4) 0.032(4) 0.018(3) 0.016(3) 0.003(3)
C25_1 0.035(4) 0.039(4) 0.022(4) 0.010(3) 0.017(3) 0.013(3)
C26_1 0.042(4) 0.043(4) 0.010(3) 0.006(3) 0.000(3) 0.014(4)
C27_1 0.038(4) 0.039(4) 0.013(3) 0.001(3) -0.004(3) 0.012(3)
C28_1 0.033(4) 0.038(4) 0.013(3) 0.000(3) -0.010(3) 0.010(3)
C29_1 0.027(4) 0.022(4) 0.026(4) -0.002(3) -0.007(3) 0.000(3)
C30_1 0.022(3) 0.023(4) 0.031(4) -0.001(3) -0.014(3) -0.001(3)
C31_1 0.029(4) 0.016(3) 0.038(4) 0.002(3) -0.009(3) -0.005(3)
C32_1 0.020(3) 0.025(4) 0.047(5) 0.007(3) 0.005(3) -0.002(3)
C33_1 0.035(4) 0.021(4) 0.038(4) 0.017(3) 0.011(3) -0.002(3)
C34_1 0.034(4) 0.034(4) 0.038(4) 0.028(3) 0.015(3) 0.005(3)
C35_1 0.049(5) 0.029(4) 0.022(4) 0.015(3) 0.006(3) 0.004(3)
C36_1 0.047(5) 0.041(4) 0.015(3) 0.010(3) 0.003(3) 0.004(4)
C37_1 0.050(5) 0.036(4) 0.016(3) 0.008(3) -0.007(3) 0.003(4)
C38_1 0.038(4) 0.028(4) 0.021(3) 0.001(3) -0.005(3) 0.005(3)
C39_1 0.029(4) 0.023(4) 0.029(4) 0.002(3) -0.008(3) 0.000(3)
C40_1 0.025(4) 0.020(3) 0.029(4) 0.001(3) -0.014(3) -0.007(3)
C41_1 0.018(3) 0.026(4) 0.035(4) 0.003(3) -0.007(3) -0.006(3)
C42_1 0.029(4) 0.026(4) 0.039(4) 0.018(3) 0.004(3) -0.006(3)
C43_1 0.037(4) 0.019(3) 0.038(4) 0.016(3) 0.009(3) -0.001(3)
C44_1 0.033(4) 0.025(4) 0.037(4) 0.023(3) -0.001(3) 0.002(3)
C45_1 0.042(4) 0.034(4) 0.028(4) 0.019(3) 0.008(3) 0.011(3)
C46_1 0.037(4) 0.033(4) 0.019(3) 0.013(3) 0.004(3) 0.009(3)
C47_1 0.039(4) 0.024(4) 0.025(4) 0.007(3) -0.004(3) 0.009(3)
C48_1 0.029(4) 0.034(4) 0.020(3) 0.008(3) -0.013(3) 0.003(3)
C49_1 0.025(4) 0.044(4) 0.028(4) 0.011(3) -0.008(3) 0.014(3)
C50_1 0.019(3) 0.038(4) 0.030(4) 0.007(3) -0.003(3) 0.004(3)
C51_1 0.015(3) 0.031(4) 0.045(4) 0.010(3) 0.007(3) 0.007(3)
C52_1 0.018(3) 0.033(4) 0.033(4) 0.010(3) 0.001(3) -0.003(3)
C53_1 0.029(4) 0.034(4) 0.031(4) 0.011(3) 0.012(3) 0.003(3)
C54_1 0.036(4) 0.034(4) 0.028(4) 0.015(3) 0.015(3) 0.006(3)
C55_1 0.047(5) 0.041(4) 0.020(4) 0.008(3) 0.015(3) 0.010(4)
C56_1 0.035(4) 0.035(4) 0.023(4) 0.006(3) 0.009(3) 0.008(3)
C57_1 0.042(4) 0.025(4) 0.017(3) -0.008(3) -0.003(3) 0.007(3)
C58_1 0.036(4) 0.022(4) 0.025(4) -0.004(3) 0.001(3) 0.009(3)
C59_1 0.030(4) 0.013(3) 0.033(4) -0.001(3) -0.006(3) 0.003(3)
C60_1 0.053(5) 0.006(3) 0.038(4) 0.006(3) -0.003(4) 0.004(3)
C61_1 0.036(4) 0.020(3) 0.031(4) 0.011(3) 0.007(3) 0.009(3)
C62_1 0.040(4) 0.021(4) 0.036(4) 0.015(3) 0.003(3) 0.012(3)
C63_1 0.030(4) 0.035(4) 0.034(4) 0.017(3) -0.003(3) 0.017(3)
C64_1 0.026(4) 0.034(4) 0.030(4) 0.006(3) -0.005(3) 0.019(3)
C65_1 0.031(4) 0.032(4) 0.037(4) 0.009(3) 0.006(3) 0.021(3)
C66_1 0.027(4) 0.029(4) 0.037(4) 0.008(3) 0.010(3) 0.011(3)
C67_1 0.025(4) 0.030(4) 0.032(4) 0.005(3) 0.014(3) 0.008(3)
C68_1 0.037(4) 0.029(4) 0.029(4) 0.001(3) 0.017(3) 0.013(3)
C69_1 0.046(4) 0.019(3) 0.025(4) -0.004(3) 0.010(3) 0.010(3)
C70_1 0.033(4) 0.018(3) 0.030(4) 0.005(3) 0.005(3) 0.011(3)
C1_2 0.056(4) 0.017(3) 0.087(5) 0.020(3) -0.003(4) 0.002(3)
C2_2 0.050(4) 0.024(3) 0.083(5) 0.030(3) 0.003(4) -0.010(3)
C3_2 0.047(4) 0.023(3) 0.095(5) 0.013(4) -0.007(4) -0.013(3)
C4_2 0.057(4) 0.020(3) 0.081(5) -0.007(4) -0.026(4) -0.001(3)
C5_2 0.062(4) 0.025(4) 0.068(5) -0.019(3) -0.025(4) 0.008(3)
C6_2 0.063(4) 0.011(3) 0.075(5) -0.004(3) -0.015(4) 0.012(3)
C7_2 0.056(4) 0.026(3) 0.060(4) -0.006(3) -0.014(4) 0.029(3)
C8_2 0.056(4) 0.027(3) 0.052(4) 0.012(3) -0.009(3) 0.026(3)
C9_2 0.057(4) 0.024(3) 0.065(4) 0.028(3) -0.011(4) 0.012(3)
C10_2 0.056(4) 0.038(4) 0.044(4) 0.026(3) 0.012(3) 0.019(3)
C11_2 0.062(4) 0.058(4) 0.050(4) 0.040(3) 0.017(4) 0.013(4)
C12_2 0.048(4) 0.051(4) 0.073(4) 0.046(4) 0.027(4) 0.008(3)
C13_2 0.048(4) 0.067(4) 0.073(5) 0.035(4) 0.028(4) 0.008(4)
C14_2 0.030(4) 0.059(4) 0.088(5) 0.029(4) 0.018(4) 0.001(3)
C15_2 0.031(4) 0.043(4) 0.088(5) 0.018(4) -0.004(4) -0.008(3)
C16_2 0.033(4) 0.039(4) 0.087(5) 0.003(4) -0.023(4) -0.006(3)
C17_2 0.048(4) 0.040(4) 0.069(5) -0.007(4) -0.029(4) -0.007(3)
C18_2 0.057(4) 0.048(4) 0.041(4) -0.019(3) -0.033(4) 0.016(4)
C19_2 0.063(4) 0.058(4) 0.032(4) -0.013(3) -0.019(3) 0.023(4)
C20_2 0.069(4) 0.051(4) 0.040(4) -0.018(3) -0.015(4) 0.028(4)
C21_2 0.066(4) 0.071(4) 0.031(4) -0.009(4) 0.007(3) 0.048(4)
C22_2 0.057(4) 0.065(4) 0.037(4) -0.006(3) 0.007(3) 0.045(4)
C23_2 0.044(4) 0.077(5) 0.047(4) 0.015(4) 0.016(3) 0.033(4)
C24_2 0.029(3) 0.059(4) 0.054(4) 0.012(3) 0.002(3) 0.026(3)
C25_2 0.039(4) 0.040(4) 0.049(4) 0.012(3) -0.007(3) 0.026(3)
C26_2 0.045(4) 0.045(4) 0.037(4) 0.016(3) -0.014(3) 0.019(3)
C27_2 0.061(4) 0.044(4) 0.030(3) 0.020(3) -0.005(3) 0.023(3)
C28_2 0.068(4) 0.062(4) 0.025(3) 0.014(3) -0.003(3) 0.024(4)
C29_2 0.069(4) 0.068(4) 0.028(3) 0.025(3) 0.014(3) 0.027(4)
C30_2 0.069(4) 0.074(5) 0.031(4) 0.015(3) 0.015(3) 0.037(4)
C31_2 0.051(4) 0.074(5) 0.050(4) 0.025(4) 0.032(3) 0.029(4)
C32_2 0.049(4) 0.071(5) 0.057(4) 0.011(4) 0.024(4) 0.030(4)
C33_2 0.029(3) 0.060(4) 0.073(5) 0.014(4) 0.019(3) 0.015(3)
C34_2 0.025(3) 0.050(4) 0.078(5) 0.005(4) -0.001(3) 0.018(3)
C35_2 0.029(4) 0.046(4) 0.078(5) 0.003(4) -0.022(4) 0.005(3)
C36_2 0.040(4) 0.044(4) 0.058(4) -0.004(3) -0.035(3) 0.016(3)
C37_2 0.058(4) 0.049(4) 0.039(4) -0.004(3) -0.030(3) 0.020(3)
C38_2 0.072(4) 0.060(4) 0.027(3) 0.009(3) -0.015(3) 0.030(4)
C39_2 0.065(4) 0.075(5) 0.022(3) 0.006(3) -0.002(3) 0.028(4)
C40_2 0.069(4) 0.086(5) 0.030(4) 0.025(4) 0.019(4) 0.023(4)
C41_2 0.068(4) 0.085(5) 0.030(4) 0.016(4) 0.021(3) 0.039(4)
C42_2 0.045(4) 0.087(5) 0.049(4) 0.028(4) 0.029(3) 0.025(4)
C43_2 0.035(4) 0.076(5) 0.071(5) 0.038(4) 0.023(4) 0.005(4)
C44_2 0.022(3) 0.066(4) 0.080(5) 0.030(4) -0.003(4) -0.009(3)
C45_2 0.022(3) 0.057(4) 0.067(4) 0.016(4) -0.011(3) 0.006(3)
C46_2 0.036(4) 0.041(4) 0.057(4) 0.009(3) -0.024(3) 0.010(3)
C47_2 0.048(4) 0.038(4) 0.056(4) 0.003(3) -0.032(3) 0.004(3)
C48_2 0.066(4) 0.045(4) 0.034(4) 0.003(3) -0.024(3) 0.021(4)
C49_2 0.074(5) 0.038(4) 0.038(4) -0.015(3) -0.022(4) 0.017(4)
C50_2 0.071(4) 0.055(4) 0.024(3) -0.012(3) -0.002(3) 0.039(4)
C51_2 0.069(4) 0.044(4) 0.035(4) -0.007(3) -0.001(3) 0.030(4)
C52_2 0.058(4) 0.053(4) 0.045(4) -0.005(3) 0.005(3) 0.041(3)
C53_2 0.056(4) 0.041(4) 0.060(4) -0.005(3) -0.007(4) 0.034(3)
C54_2 0.038(4) 0.048(4) 0.062(4) 0.001(3) -0.010(3) 0.034(3)
C55_2 0.047(4) 0.042(4) 0.050(4) 0.005(3) -0.020(3) 0.028(3)
C56_2 0.059(4) 0.039(4) 0.044(4) 0.015(3) -0.019(3) 0.024(3)
C57_2 0.071(4) 0.055(4) 0.040(4) 0.029(3) -0.006(4) 0.020(4)
C58_2 0.061(4) 0.059(4) 0.058(4) 0.049(3) -0.001(4) 0.011(4)
C59_2 0.055(4) 0.074(4) 0.051(4) 0.050(4) 0.013(3) 0.010(4)
C60_2 0.046(4) 0.065(4) 0.074(5) 0.056(4) 0.014(4) -0.002(4)
C61_2 0.045(4) 0.041(4) 0.085(5) 0.035(4) -0.003(4) -0.013(3)
C62_2 0.032(4) 0.043(4) 0.082(5) 0.018(4) -0.010(4) -0.013(3)
C63_2 0.042(4) 0.032(4) 0.068(4) 0.006(4) -0.031(4) -0.010(3)
C64_2 0.061(4) 0.024(4) 0.062(4) -0.009(3) -0.026(4) 0.003(3)
C65_2 0.062(4) 0.013(3) 0.066(4) 0.000(3) -0.022(4) 0.001(3)
C66_2 0.071(4) 0.023(3) 0.057(4) -0.007(3) -0.014(4) 0.018(3)
C67_2 0.074(4) 0.026(3) 0.054(4) -0.003(3) -0.023(4) 0.026(3)
C68_2 0.065(4) 0.027(3) 0.064(4) 0.021(3) -0.018(4) 0.013(3)
C69_2 0.059(4) 0.033(4) 0.074(5) 0.039(3) -0.017(4) -0.007(3)
C70_2 0.055(4) 0.027(4) 0.083(5) 0.024(4) -0.007(4) -0.006(3)
C1_3 0.059(4) 0.040(4) 0.029(3) 0.006(3) 0.023(3) 0.026(3)
C2_3 0.061(4) 0.031(3) 0.032(3) 0.005(3) 0.015(3) 0.030(3)
C3_3 0.043(4) 0.040(4) 0.042(4) 0.014(3) 0.013(3) 0.025(3)
C4_3 0.029(3) 0.050(4) 0.049(4) 0.021(3) 0.008(3) 0.017(3)
C5_3 0.025(3) 0.054(4) 0.043(4) 0.022(3) 0.012(3) 0.013(3)
C6_3 0.037(3) 0.043(4) 0.036(3) 0.012(3) 0.018(3) 0.013(3)
C7_3 0.040(4) 0.039(4) 0.029(3) 0.018(3) 0.012(3) 0.006(3)
C8_3 0.056(4) 0.032(3) 0.016(3) 0.007(3) 0.010(3) 0.009(3)
C9_3 0.068(4) 0.029(3) 0.017(3) 0.002(3) 0.015(3) 0.015(3)
C10_3 0.073(4) 0.020(3) 0.019(3) -0.004(3) 0.002(3) 0.006(3)
C11_3 0.076(4) 0.010(3) 0.021(3) -0.005(2) 0.003(3) 0.007(3)
C12_3 0.068(4) 0.019(3) 0.033(3) -0.002(3) 0.010(3) 0.018(3)
C13_3 0.068(4) 0.016(3) 0.035(3) 0.007(3) 0.005(3) 0.016(3)
C14_3 0.058(4) 0.018(3) 0.039(4) 0.011(3) 0.001(3) 0.021(3)
C15_3 0.049(4) 0.033(3) 0.046(4) 0.015(3) 0.001(3) 0.023(3)
C16_3 0.036(3) 0.039(4) 0.039(4) 0.015(3) -0.007(3) 0.018(3)
C17_3 0.023(3) 0.048(4) 0.048(4) 0.021(3) -0.002(3) 0.015(3)
C18_3 0.026(3) 0.040(4) 0.041(4) 0.015(3) -0.014(3) 0.000(3)
C19_3 0.026(3) 0.034(3) 0.040(4) 0.014(3) -0.008(3) -0.013(3)
C20_3 0.022(3) 0.042(4) 0.042(4) 0.020(3) 0.001(3) -0.004(3)
C21_3 0.037(3) 0.029(3) 0.034(3) 0.018(3) 0.005(3) -0.007(3)
C22_3 0.044(4) 0.032(3) 0.031(3) 0.022(3) 0.008(3) 0.001(3)
C23_3 0.047(4) 0.027(3) 0.026(3) 0.018(3) 0.000(3) -0.001(3)
C24_3 0.049(4) 0.031(3) 0.024(3) 0.021(3) -0.008(3) -0.001(3)
C25_3 0.058(4) 0.031(3) 0.017(3) 0.007(3) -0.002(3) 0.004(3)
C26_3 0.052(4) 0.037(4) 0.019(3) 0.006(3) -0.012(3) 0.000(3)
C27_3 0.060(4) 0.027(3) 0.018(3) -0.001(3) -0.012(3) -0.008(3)
C28_3 0.057(4) 0.025(3) 0.026(3) 0.000(3) -0.014(3) -0.017(3)
C29_3 0.062(4) 0.015(3) 0.028(3) -0.004(3) -0.010(3) -0.008(3)
C30_3 0.054(4) 0.018(3) 0.030(3) 0.008(3) -0.004(3) -0.017(3)
C31_3 0.063(4) 0.014(3) 0.034(3) 0.012(3) -0.001(3) -0.005(3)
C32_3 0.051(4) 0.016(3) 0.036(3) 0.018(3) 0.002(3) 0.001(3)
C33_3 0.055(4) 0.017(3) 0.029(3) 0.014(3) -0.001(3) 0.011(3)
C34_3 0.049(4) 0.024(3) 0.022(3) 0.015(3) -0.005(3) 0.008(3)
C35_3 0.038(3) 0.029(3) 0.031(3) 0.014(3) -0.014(3) 0.007(3)
C36_3 0.040(4) 0.036(3) 0.026(3) 0.009(3) -0.016(3) 0.002(3)
C37_3 0.034(3) 0.029(3) 0.029(3) 0.004(3) -0.020(3) -0.004(3)
C38_3 0.048(4) 0.017(3) 0.030(3) -0.001(3) -0.018(3) -0.005(3)
C39_3 0.042(4) 0.020(3) 0.034(3) 0.002(3) -0.014(3) -0.012(3)
C40_3 0.055(4) 0.011(3) 0.034(3) 0.004(3) -0.013(3) -0.003(3)
C41_3 0.045(4) 0.018(3) 0.029(3) 0.012(3) -0.007(3) -0.005(3)
C42_3 0.050(4) 0.017(3) 0.034(3) 0.014(3) -0.010(3) 0.002(3)
C43_3 0.053(4) 0.020(3) 0.036(3) 0.014(3) -0.004(3) 0.015(3)
C44_3 0.040(4) 0.033(3) 0.040(4) 0.019(3) -0.011(3) 0.015(3)
C45_3 0.046(4) 0.032(3) 0.028(3) 0.016(3) -0.013(3) 0.005(3)
C46_3 0.044(4) 0.037(4) 0.022(3) 0.009(3) -0.019(3) 0.000(3)
C47_3 0.030(3) 0.049(4) 0.036(4) 0.013(3) -0.018(3) 0.000(3)
C48_3 0.033(3) 0.039(4) 0.039(4) 0.013(3) -0.020(3) -0.015(3)
C49_3 0.023(3) 0.044(4) 0.042(4) 0.015(3) -0.007(3) -0.008(3)
C50_3 0.036(4) 0.035(4) 0.043(4) 0.017(3) -0.004(3) -0.011(3)
C51_3 0.031(3) 0.039(4) 0.037(3) 0.017(3) 0.004(3) -0.007(3)
C52_3 0.041(4) 0.030(3) 0.032(3) 0.019(3) 0.005(3) -0.008(3)
C53_3 0.043(4) 0.034(3) 0.024(3) 0.015(3) 0.006(3) 0.001(3)
C54_3 0.048(4) 0.030(3) 0.017(3) 0.014(3) 0.001(3) 0.003(3)
C55_3 0.048(4) 0.026(3) 0.018(3) 0.005(3) -0.004(3) 0.001(3)
C56_3 0.057(4) 0.027(3) 0.014(3) 0.002(3) 0.002(3) 0.011(3)
C57_3 0.058(4) 0.018(3) 0.025(3) -0.005(3) -0.007(3) 0.008(3)
C58_3 0.058(4) 0.016(3) 0.029(3) -0.005(3) 0.002(3) 0.016(3)
C59_3 0.063(4) 0.012(3) 0.035(3) 0.002(3) 0.003(3) 0.014(3)
C60_3 0.062(4) 0.014(3) 0.042(4) 0.002(3) 0.001(3) 0.025(3)
C61_3 0.047(4) 0.037(4) 0.041(4) 0.006(3) 0.005(3) 0.026(3)
C62_3 0.036(3) 0.044(4) 0.046(4) 0.013(3) -0.005(3) 0.026(3)
C63_3 0.026(3) 0.053(4) 0.046(4) 0.015(3) -0.007(3) 0.012(3)
C64_3 0.016(3) 0.056(4) 0.045(4) 0.017(3) -0.002(3) 0.008(3)
C65_3 0.023(3) 0.050(4) 0.043(4) 0.011(3) 0.014(3) 0.012(3)
C66_3 0.027(3) 0.049(4) 0.038(4) 0.019(3) 0.017(3) 0.007(3)
C67_3 0.041(4) 0.043(4) 0.029(3) 0.016(3) 0.017(3) 0.013(3)
C68_3 0.051(4) 0.034(3) 0.023(3) 0.007(3) 0.015(3) 0.018(3)
C69_3 0.053(4) 0.029(3) 0.030(3) 0.002(3) 0.015(3) 0.025(3)
C70_3 0.040(4) 0.042(4) 0.036(3) 0.009(3) 0.012(3) 0.026(3)
C1_4 0.037(3) 0.009(3) 0.046(4) 0.009(3) 0.007(3) 0.001(3)
C2_4 0.028(3) 0.005(2) 0.030(3) -0.001(2) -0.002(3) -0.006(2)
C3_4 0.034(3) 0.011(3) 0.035(3) -0.005(2) 0.001(3) 0.000(2)
C4_4 0.031(3) 0.016(3) 0.042(4) -0.006(3) 0.002(3) 0.006(3)
C5_4 0.032(3) 0.018(3) 0.040(3) 0.008(3) 0.000(3) 0.010(3)
C6_4 0.041(4) 0.018(3) 0.042(4) 0.009(3) 0.002(3) 0.008(3)
C7_4 0.045(4) 0.035(3) 0.035(3) 0.022(3) 0.004(3) 0.013(3)
C8_4 0.043(4) 0.034(3) 0.036(3) 0.026(3) 0.002(3) 0.001(3)
C9_4 0.034(3) 0.025(3) 0.033(3) 0.016(3) 0.010(3) 0.000(3)
C10_4 0.032(3) 0.028(3) 0.034(3) 0.014(3) 0.009(3) 0.002(3)
C11_4 0.017(3) 0.025(3) 0.037(3) 0.010(3) -0.001(3) -0.003(2)
C12_4 0.025(3) 0.020(3) 0.033(3) -0.001(3) -0.004(3) -0.011(3)
C13_4 0.030(3) 0.027(3) 0.027(3) -0.001(3) -0.012(3) -0.005(3)
C14_4 0.039(3) 0.027(3) 0.022(3) 0.002(3) -0.009(3) -0.001(3)
C15_4 0.038(3) 0.026(3) 0.027(3) -0.004(3) 0.002(3) 0.000(3)
C16_4 0.038(3) 0.026(3) 0.030(3) -0.011(3) 0.005(3) -0.002(3)
C17_4 0.034(3) 0.018(3) 0.036(3) -0.006(3) 0.004(3) 0.008(3)
C18_4 0.025(3) 0.032(3) 0.036(3) 0.002(3) 0.007(3) 0.011(3)
C19_4 0.018(3) 0.034(3) 0.039(3) 0.003(3) 0.004(3) 0.011(3)
C20_4 0.029(3) 0.033(3) 0.038(3) 0.008(3) 0.000(3) 0.014(3)
C21_4 0.034(3) 0.040(4) 0.036(3) 0.017(3) -0.009(3) 0.016(3)
C22_4 0.042(4) 0.041(4) 0.031(3) 0.018(3) -0.007(3) 0.014(3)
C23_4 0.038(3) 0.044(4) 0.018(3) 0.011(3) -0.004(3) 0.008(3)
C24_4 0.044(4) 0.040(4) 0.013(3) 0.010(3) -0.002(3) 0.001(3)
C25_4 0.042(4) 0.039(4) 0.026(3) 0.018(3) 0.005(3) -0.001(3)
C26_4 0.041(4) 0.038(4) 0.024(3) 0.010(3) 0.014(3) 0.004(3)
C27_4 0.035(3) 0.033(3) 0.034(3) 0.013(3) 0.014(3) 0.005(3)
C28_4 0.022(3) 0.033(3) 0.040(3) 0.009(3) 0.009(3) 0.009(3)
C29_4 0.017(3) 0.038(3) 0.035(3) 0.010(3) 0.002(3) 0.006(3)
C30_4 0.016(3) 0.040(4) 0.040(4) 0.005(3) -0.004(3) 0.004(3)
C31_4 0.027(3) 0.041(4) 0.028(3) 0.008(3) -0.009(3) 0.007(3)
C32_4 0.033(3) 0.041(4) 0.028(3) 0.012(3) -0.009(3) 0.005(3)
C33_4 0.041(4) 0.035(3) 0.019(3) 0.007(3) -0.003(3) 0.001(3)
C34_4 0.049(4) 0.039(4) 0.020(3) 0.009(3) 0.007(3) 0.006(3)
C35_4 0.044(4) 0.034(3) 0.022(3) 0.000(3) 0.010(3) 0.005(3)
C36_4 0.037(3) 0.033(3) 0.022(3) -0.001(3) 0.009(3) 0.002(3)
C37_4 0.029(3) 0.038(4) 0.034(3) 0.000(3) 0.011(3) 0.003(3)
C38_4 0.023(3) 0.035(3) 0.037(3) 0.003(3) 0.008(3) 0.000(3)
C39_4 0.015(3) 0.027(3) 0.040(3) 0.002(3) 0.004(3) 0.004(2)
C40_4 0.018(3) 0.037(3) 0.039(3) 0.007(3) -0.005(3) 0.002(3)
C41_4 0.022(3) 0.038(3) 0.034(3) 0.009(3) -0.011(3) 0.000(3)
C42_4 0.028(3) 0.041(4) 0.024(3) 0.006(3) -0.010(3) 0.000(3)
C43_4 0.035(3) 0.029(3) 0.026(3) 0.001(3) -0.007(3) -0.002(3)
C44_4 0.032(3) 0.024(3) 0.018(3) -0.010(2) -0.002(3) -0.003(3)
C45_4 0.040(3) 0.035(3) 0.019(3) 0.003(3) 0.002(3) 0.003(3)
C46_4 0.046(4) 0.039(4) 0.024(3) 0.002(3) 0.021(3) 0.007(3)
C47_4 0.038(3) 0.029(3) 0.032(3) 0.004(3) 0.018(3) 0.010(3)
C48_4 0.027(3) 0.035(3) 0.040(4) 0.004(3) 0.012(3) 0.013(3)
C49_4 0.024(3) 0.028(3) 0.044(4) 0.007(3) 0.003(3) 0.013(3)
C50_4 0.027(3) 0.027(3) 0.044(4) 0.013(3) 0.000(3) 0.010(3)
C51_4 0.038(3) 0.035(3) 0.033(3) 0.016(3) -0.010(3) 0.016(3)
C52_4 0.040(4) 0.040(4) 0.031(3) 0.018(3) -0.004(3) 0.011(3)
C53_4 0.048(4) 0.041(4) 0.031(3) 0.022(3) 0.002(3) 0.010(3)
C54_4 0.050(4) 0.036(4) 0.025(3) 0.014(3) 0.004(3) -0.001(3)
C55_4 0.043(4) 0.034(3) 0.023(3) 0.008(3) 0.018(3) 0.002(3)
C56_4 0.039(3) 0.032(3) 0.030(3) 0.014(3) 0.014(3) -0.004(3)
C57_4 0.032(3) 0.030(3) 0.035(3) 0.008(3) 0.013(3) -0.007(3)
C58_4 0.026(3) 0.027(3) 0.031(3) 0.000(3) 0.007(3) -0.011(3)
C59_4 0.020(3) 0.023(3) 0.035(3) 0.002(3) -0.004(3) -0.010(3)
C60_4 0.021(3) 0.025(3) 0.031(3) -0.006(3) -0.004(3) -0.008(3)
C61_4 0.033(3) 0.007(3) 0.034(3) -0.001(2) 0.001(3) 0.000(2)
C62_4 0.036(3) 0.020(3) 0.034(3) -0.005(3) 0.004(3) 0.008(3)
C63_4 0.038(3) 0.021(3) 0.036(3) -0.002(3) 0.011(3) 0.008(3)
C64_4 0.036(3) 0.016(3) 0.037(3) 0.002(3) 0.006(3) 0.012(3)
C65_4 0.045(4) 0.014(3) 0.042(4) 0.008(3) 0.003(3) 0.010(3)
C66_4 0.045(4) 0.025(3) 0.042(4) 0.020(3) -0.005(3) 0.008(3)
C67_4 0.053(4) 0.030(3) 0.033(3) 0.022(3) 0.004(3) 0.008(3)
C68_4 0.044(4) 0.022(3) 0.035(3) 0.016(3) 0.005(3) -0.001(3)
C69_4 0.040(4) 0.020(3) 0.039(3) 0.014(3) 0.009(3) -0.004(3)
C70_4 0.040(3) 0.009(3) 0.039(3) 0.009(3) 0.005(3) 0.001(3)
C1_6 0.032(4) 0.029(4) 0.037(4) 0.008(3) 0.010(3) 0.018(3)
C2_6 0.021(3) 0.033(4) 0.040(4) 0.011(3) -0.002(3) 0.014(3)
C3_6 0.028(4) 0.021(3) 0.038(4) 0.009(3) 0.001(3) 0.009(3)
C4_6 0.034(4) 0.020(3) 0.040(4) 0.009(3) 0.002(3) 0.016(3)
C5_6 0.040(4) 0.011(3) 0.036(4) 0.001(3) 0.004(3) 0.013(3)
C6_6 0.044(4) 0.016(3) 0.037(4) 0.003(3) 0.010(3) 0.019(3)
C7_6 0.047(5) 0.027(4) 0.025(4) -0.002(3) 0.011(3) 0.016(3)
C8_6 0.042(4) 0.037(4) 0.029(4) 0.012(3) 0.020(3) 0.017(3)
C9_6 0.032(4) 0.034(4) 0.042(4) 0.014(3) 0.017(3) 0.012(3)
C10_6 0.027(4) 0.038(4) 0.042(4) 0.017(3) 0.012(3) 0.011(3)
C11_6 0.023(4) 0.030(4) 0.044(5) 0.010(3) -0.010(3) -0.004(3)
C12_6 0.020(3) 0.040(4) 0.034(4) 0.008(3) -0.009(3) 0.005(3)
C13_6 0.027(4) 0.035(4) 0.032(4) 0.010(3) -0.017(3) -0.001(3)
C14_6 0.048(5) 0.032(4) 0.023(4) 0.004(3) -0.020(3) 0.007(3)
C15_6 0.037(4) 0.027(4) 0.034(4) 0.017(3) -0.009(3) 0.010(3)
C16_6 0.048(5) 0.024(4) 0.034(4) 0.018(3) -0.002(4) 0.011(3)
C17_6 0.038(4) 0.015(3) 0.047(5) 0.017(3) 0.002(3) 0.008(3)
C18_6 0.036(4) 0.011(3) 0.055(5) 0.013(3) -0.001(4) -0.004(3)
C19_6 0.041(4) 0.008(3) 0.041(4) 0.003(3) -0.008(3) -0.004(3)
C20_6 0.051(5) 0.007(3) 0.034(4) -0.004(3) -0.003(3) 0.009(3)
C21_6 0.051(5) 0.021(4) 0.020(4) -0.011(3) -0.010(3) 0.004(3)
C22_6 0.059(5) 0.018(4) 0.020(4) -0.007(3) -0.004(3) 0.014(3)
C23_6 0.057(5) 0.030(4) 0.014(3) -0.007(3) -0.007(3) 0.015(4)
C24_6 0.054(5) 0.039(4) 0.016(3) 0.011(3) 0.002(3) 0.014(4)
C25_6 0.049(5) 0.048(5) 0.025(4) 0.015(3) 0.022(4) 0.014(4)
C26_6 0.050(5) 0.032(4) 0.031(4) 0.013(3) 0.019(4) 0.008(4)
C27_6 0.033(4) 0.030(4) 0.043(5) 0.022(3) 0.013(3) 0.004(3)
C28_6 0.036(4) 0.021(4) 0.036(4) 0.009(3) 0.003(3) -0.005(3)
C29_6 0.016(3) 0.027(4) 0.055(5) 0.010(3) -0.007(3) -0.009(3)
C30_6 0.029(4) 0.023(4) 0.042(5) 0.002(3) -0.005(3) -0.011(3)
C31_6 0.037(4) 0.022(4) 0.035(4) 0.000(3) -0.018(3) -0.004(3)
C32_6 0.055(5) 0.026(4) 0.019(4) -0.008(3) -0.018(3) 0.006(4)
C33_6 0.054(5) 0.044(5) 0.016(3) 0.009(3) -0.007(3) 0.006(4)
C34_6 0.056(5) 0.048(5) 0.019(4) 0.013(3) 0.003(3) 0.013(4)
C35_6 0.052(5) 0.036(4) 0.029(4) 0.024(3) 0.005(4) 0.002(4)
C36_6 0.054(5) 0.037(4) 0.042(5) 0.028(4) 0.026(4) 0.015(4)
C37_6 0.041(4) 0.024(4) 0.045(5) 0.019(3) 0.009(4) 0.001(3)
C38_6 0.021(4) 0.024(4) 0.058(5) 0.015(3) 0.006(3) -0.006(3)
C39_6 0.026(4) 0.018(4) 0.052(5) 0.007(3) -0.009(3) -0.012(3)
C40_6 0.026(4) 0.020(4) 0.047(5) 0.005(3) -0.019(3) -0.007(3)
C41_6 0.045(4) 0.020(4) 0.028(4) -0.005(3) -0.021(3) 0.001(3)
C42_6 0.040(4) 0.024(4) 0.030(4) 0.001(3) -0.017(3) 0.000(3)
C43_6 0.031(4) 0.036(4) 0.027(4) 0.007(3) -0.012(3) 0.003(3)
C44_6 0.044(4) 0.033(4) 0.022(4) 0.014(3) -0.006(3) 0.011(3)
C45_6 0.046(5) 0.037(4) 0.026(4) 0.017(3) 0.001(3) 0.016(4)
C46_6 0.044(4) 0.033(4) 0.032(4) 0.021(3) 0.011(3) 0.008(3)
C47_6 0.046(4) 0.015(3) 0.039(4) 0.018(3) 0.007(4) 0.007(3)
C48_6 0.035(4) 0.016(3) 0.038(4) 0.012(3) 0.003(3) -0.001(3)
C49_6 0.042(4) 0.009(3) 0.044(4) 0.005(3) -0.003(4) 0.000(3)
C50_6 0.042(4) 0.013(3) 0.035(4) -0.003(3) -0.014(3) 0.000(3)
C51_6 0.050(5) 0.016(3) 0.025(4) -0.008(3) -0.004(3) 0.012(3)
C52_6 0.058(5) 0.024(4) 0.019(4) -0.008(3) 0.000(3) 0.007(4)
C53_6 0.074(6) 0.033(4) 0.019(4) 0.001(3) 0.017(4) 0.017(4)
C54_6 0.057(5) 0.049(5) 0.019(4) 0.013(3) 0.015(4) 0.020(4)
C55_6 0.048(5) 0.040(5) 0.035(4) 0.020(4) 0.022(4) 0.008(4)
C56_6 0.035(4) 0.044(5) 0.036(4) 0.013(4) 0.022(4) 0.007(4)
C57_6 0.022(4) 0.033(4) 0.053(5) 0.014(4) 0.010(3) -0.003(3)
C58_6 0.014(3) 0.040(4) 0.051(5) 0.011(4) 0.005(3) 0.002(3)
C59_6 0.025(4) 0.024(4) 0.046(5) 0.006(3) -0.009(3) -0.002(3)
C60_6 0.020(3) 0.040(4) 0.039(4) 0.013(3) -0.014(3) 0.008(3)
C61_6 0.026(4) 0.031(4) 0.038(4) 0.010(3) 0.000(3) 0.015(3)
C62_6 0.036(4) 0.024(4) 0.030(4) 0.008(3) -0.005(3) 0.016(3)
C63_6 0.041(4) 0.017(3) 0.039(4) 0.014(3) 0.001(3) 0.015(3)
C64_6 0.045(4) 0.012(3) 0.033(4) 0.006(3) 0.003(3) 0.013(3)
C65_6 0.039(4) 0.021(4) 0.033(4) -0.001(3) 0.007(3) 0.017(3)
C66_6 0.048(5) 0.016(3) 0.035(4) -0.002(3) 0.013(4) 0.016(3)
C67_6 0.050(5) 0.036(4) 0.029(4) -0.001(3) 0.022(4) 0.025(4)
C68_6 0.038(4) 0.036(4) 0.045(5) 0.013(4) 0.025(4) 0.017(4)
C69_6 0.025(4) 0.033(4) 0.049(5) 0.008(3) 0.013(3) 0.015(3)
C70_6 0.028(4) 0.027(4) 0.041(4) 0.011(3) 0.010(3) 0.020(3)
C1_7 0.039(4) 0.043(5) 0.030(4) 0.007(3) -0.013(3) 0.015(4)
C2_7 0.064(6) 0.047(5) 0.016(3) 0.005(3) -0.007(4) 0.031(4)
C3_7 0.060(5) 0.033(4) 0.024(4) -0.006(3) -0.002(4) 0.018(4)
C4_7 0.056(5) 0.022(4) 0.029(4) -0.002(3) 0.000(4) 0.003(3)
C5_7 0.046(5) 0.017(4) 0.038(4) -0.011(3) -0.017(4) 0.002(3)
C6_7 0.047(5) 0.031(4) 0.038(4) -0.006(3) -0.026(4) 0.003(4)
C7_7 0.024(4) 0.035(4) 0.045(5) -0.001(4) -0.015(3) -0.012(3)
C8_7 0.018(4) 0.051(5) 0.051(5) 0.015(4) -0.010(3) 0.007(3)
C9_7 0.041(5) 0.040(5) 0.038(4) 0.002(4) -0.021(4) 0.011(4)
C10_7 0.051(5) 0.041(5) 0.038(4) 0.018(4) -0.016(4) 0.016(4)
C11_7 0.043(4) 0.029(4) 0.027(4) 0.015(3) -0.002(3) 0.011(3)
C12_7 0.063(5) 0.040(5) 0.020(4) 0.018(3) 0.001(4) 0.022(4)
C13_7 0.056(5) 0.032(4) 0.033(4) 0.023(3) 0.013(4) 0.011(4)
C14_7 0.048(5) 0.042(5) 0.029(4) 0.013(3) 0.023(4) 0.008(4)
C15_7 0.045(5) 0.045(5) 0.022(4) 0.009(3) 0.015(3) 0.015(4)
C16_7 0.064(6) 0.031(4) 0.043(5) 0.005(4) 0.025(4) 0.019(4)
C17_7 0.050(5) 0.027(4) 0.038(4) -0.005(3) 0.004(4) 0.011(4)
C18_7 0.062(5) 0.015(3) 0.035(4) -0.002(3) 0.005(4) 0.018(3)
C19_7 0.051(5) 0.010(3) 0.039(4) 0.004(3) 0.008(4) 0.005(3)
C20_7 0.045(4) 0.008(3) 0.037(4) -0.002(3) -0.010(3) -0.004(3)
C21_7 0.041(4) 0.009(3) 0.053(5) 0.007(3) -0.007(4) -0.005(3)
C22_7 0.021(4) 0.028(4) 0.050(5) 0.003(4) 0.003(3) -0.011(3)
C23_7 0.023(4) 0.038(5) 0.080(7) 0.020(4) 0.022(4) -0.007(3)
C24_7 0.026(4) 0.064(6) 0.056(6) 0.008(5) 0.010(4) 0.009(4)
C25_7 0.016(3) 0.048(5) 0.052(5) 0.009(4) 0.000(3) 0.013(3)
C26_7 0.047(5) 0.043(5) 0.054(5) 0.007(4) -0.005(4) 0.030(4)
C27_7 0.042(4) 0.030(4) 0.050(5) 0.022(4) 0.005(4) 0.024(3)
C28_7 0.052(5) 0.018(4) 0.044(5) 0.012(3) -0.001(4) 0.009(3)
C29_7 0.050(5) 0.024(4) 0.035(4) 0.017(3) 0.004(4) 0.008(3)
C30_7 0.042(4) 0.014(3) 0.041(4) 0.012(3) 0.002(3) -0.003(3)
C31_7 0.043(4) 0.028(4) 0.046(5) 0.024(4) 0.012(4) 0.008(3)
C32_7 0.036(4) 0.035(4) 0.058(6) 0.016(4) 0.013(4) 0.004(4)
C33_7 0.037(4) 0.052(5) 0.042(5) 0.022(4) 0.014(4) 0.009(4)
C34_7 0.024(4) 0.048(5) 0.056(5) 0.017(4) 0.019(4) 0.011(4)
C35_7 0.052(5) 0.053(5) 0.038(5) 0.015(4) 0.013(4) 0.036(4)
C36_7 0.043(5) 0.037(5) 0.053(5) 0.005(4) -0.003(4) 0.024(4)
C37_7 0.060(6) 0.027(4) 0.050(5) 0.010(4) 0.009(4) 0.033(4)
C38_7 0.046(5) 0.021(4) 0.041(4) 0.018(3) -0.006(4) 0.009(3)
C39_7 0.045(5) 0.016(3) 0.042(4) 0.013(3) 0.000(4) 0.003(3)
C40_7 0.042(4) 0.023(4) 0.044(5) 0.024(3) 0.007(4) 0.000(3)
C41_7 0.040(4) 0.022(4) 0.044(5) 0.018(3) 0.008(4) -0.007(3)
C42_7 0.039(5) 0.034(4) 0.052(5) 0.017(4) 0.022(4) -0.005(4)
C43_7 0.043(5) 0.050(5) 0.034(4) 0.015(4) 0.019(4) 0.002(4)
C44_7 0.054(5) 0.054(5) 0.030(4) 0.013(4) 0.028(4) 0.024(4)
C45_7 0.030(4) 0.050(5) 0.050(5) 0.000(4) 0.021(4) 0.012(4)
C46_7 0.050(5) 0.036(4) 0.042(5) -0.002(4) 0.011(4) 0.029(4)
C47_7 0.052(5) 0.033(4) 0.031(4) 0.004(3) 0.008(4) 0.024(4)
C48_7 0.058(5) 0.013(3) 0.037(4) 0.001(3) 0.006(4) 0.012(3)
C49_7 0.058(5) 0.010(3) 0.037(4) -0.008(3) -0.009(4) -0.004(3)
C50_7 0.048(5) 0.009(3) 0.048(5) 0.009(3) -0.011(4) -0.005(3)
C51_7 0.040(4) 0.018(4) 0.051(5) 0.002(3) -0.014(4) -0.014(3)
C52_7 0.021(4) 0.029(4) 0.066(6) 0.019(4) -0.004(4) -0.008(3)
C53_7 0.021(4) 0.041(5) 0.059(6) 0.013(4) -0.005(4) -0.006(3)
C54_7 0.025(4) 0.047(5) 0.051(5) 0.010(4) 0.001(3) 0.018(4)
C55_7 0.031(4) 0.050(5) 0.043(5) 0.005(4) -0.002(3) 0.026(4)
C56_7 0.035(4) 0.035(4) 0.032(4) 0.006(3) -0.016(3) 0.017(3)
C57_7 0.048(5) 0.033(4) 0.034(4) 0.018(3) -0.004(4) 0.013(4)
C58_7 0.049(5) 0.038(4) 0.031(4) 0.020(3) -0.011(4) 0.011(4)
C59_7 0.055(5) 0.027(4) 0.032(4) 0.018(3) 0.007(4) 0.017(4)
C60_7 0.066(6) 0.063(6) 0.016(4) 0.023(4) 0.013(4) 0.022(5)
C61_7 0.063(6) 0.031(4) 0.019(4) 0.003(3) 0.002(4) 0.011(4)
C62_7 0.064(6) 0.043(5) 0.020(4) 0.000(3) 0.008(4) 0.021(4)
C63_7 0.064(6) 0.035(4) 0.023(4) -0.003(3) 0.009(4) 0.022(4)
C64_7 0.059(5) 0.016(4) 0.033(4) -0.012(3) -0.007(4) 0.005(3)
C65_7 0.049(5) 0.030(4) 0.029(4) -0.006(3) -0.019(4) 0.004(4)
C66_7 0.044(5) 0.018(4) 0.050(5) -0.007(3) -0.031(4) 0.003(3)
C67_7 0.033(4) 0.034(4) 0.042(5) 0.000(4) -0.024(4) -0.011(3)
C68_7 0.034(4) 0.047(5) 0.035(4) 0.015(4) -0.017(3) 0.006(4)
C69_7 0.056(5) 0.041(5) 0.028(4) 0.010(3) -0.016(4) 0.016(4)
C70_7 0.059(5) 0.042(5) 0.019(4) 0.001(3) -0.006(4) 0.018(4)
C1_8 0.101(5) 0.022(3) 0.049(4) 0.017(3) -0.017(4) -0.011(4)
C2_8 0.098(5) 0.038(4) 0.048(4) 0.020(3) -0.027(4) -0.042(4)
C3_8 0.121(6) 0.028(4) 0.036(4) 0.007(3) -0.029(4) -0.026(4)
C4_8 0.140(6) 0.019(3) 0.033(4) -0.007(3) -0.006(4) 0.011(4)
C5_8 0.133(6) 0.033(4) 0.046(4) -0.001(3) 0.010(4) 0.038(4)
C6_8 0.124(5) 0.020(3) 0.046(4) 0.012(3) 0.000(4) 0.025(4)
C7_8 0.099(5) 0.032(4) 0.046(4) 0.021(3) 0.006(4) 0.036(4)
C8_8 0.076(4) 0.027(3) 0.040(4) 0.024(3) 0.003(3) 0.012(3)
C9_8 0.076(5) 0.031(4) 0.047(4) 0.026(3) -0.008(4) -0.014(3)
C10_8 0.049(4) 0.059(4) 0.047(4) 0.036(3) -0.002(3) -0.018(3)
C11_8 0.040(4) 0.085(5) 0.052(4) 0.041(4) -0.007(3) -0.024(4)
C12_8 0.054(4) 0.078(5) 0.059(4) 0.039(4) -0.024(4) -0.038(4)
C13_8 0.040(4) 0.096(5) 0.065(5) 0.042(4) -0.019(4) -0.032(4)
C14_8 0.056(4) 0.083(5) 0.054(4) 0.033(4) -0.037(4) -0.041(4)
C15_8 0.104(5) 0.048(4) 0.039(4) 0.013(3) -0.036(4) -0.036(4)
C16_8 0.115(5) 0.043(4) 0.026(4) 0.000(3) -0.028(4) -0.013(4)
C17_8 0.131(6) 0.037(4) 0.023(3) -0.007(3) -0.004(4) 0.013(4)
C18_8 0.108(5) 0.062(4) 0.028(4) 0.008(3) 0.019(4) 0.039(4)
C19_8 0.093(5) 0.079(5) 0.037(4) 0.024(4) 0.031(4) 0.057(4)
C20_8 0.106(5) 0.066(4) 0.044(4) 0.014(4) 0.031(4) 0.062(4)
C21_8 0.077(5) 0.082(5) 0.056(4) 0.032(4) 0.033(4) 0.058(4)
C22_8 0.076(5) 0.065(4) 0.056(4) 0.035(3) 0.016(4) 0.054(4)
C23_8 0.040(4) 0.073(4) 0.053(4) 0.038(3) 0.003(3) 0.031(3)
C24_8 0.041(4) 0.051(4) 0.037(4) 0.029(3) -0.006(3) 0.015(3)
C25_8 0.052(4) 0.038(4) 0.034(3) 0.022(3) 0.001(3) 0.014(3)
C26_8 0.050(4) 0.040(4) 0.021(3) 0.017(3) 0.003(3) 0.008(3)
C27_8 0.046(4) 0.060(4) 0.037(4) 0.030(3) 0.009(3) 0.007(3)
C28_8 0.052(4) 0.080(5) 0.034(4) 0.026(4) 0.022(3) 0.025(4)
C29_8 0.036(4) 0.101(5) 0.051(4) 0.041(4) 0.015(3) 0.017(4)
C30_8 0.041(4) 0.104(5) 0.064(4) 0.040(4) 0.021(4) 0.029(4)
C31_8 0.025(4) 0.107(5) 0.068(5) 0.047(4) -0.003(4) 0.002(4)
C32_8 0.031(4) 0.101(5) 0.065(4) 0.038(4) -0.006(4) 0.014(4)
C33_8 0.038(4) 0.091(5) 0.056(4) 0.034(4) -0.029(4) -0.014(4)
C34_8 0.051(4) 0.066(4) 0.033(4) 0.025(3) -0.027(3) -0.010(4)
C35_8 0.084(5) 0.049(4) 0.023(3) 0.015(3) -0.019(4) -0.007(4)
C36_8 0.079(5) 0.045(4) 0.023(3) 0.015(3) 0.004(3) 0.008(4)
C37_8 0.083(5) 0.060(4) 0.029(4) 0.018(3) 0.024(4) 0.028(4)
C38_8 0.059(4) 0.074(5) 0.044(4) 0.037(4) 0.023(3) 0.019(4)
C39_8 0.063(4) 0.091(5) 0.049(4) 0.030(4) 0.030(4) 0.037(4)
C40_8 0.041(4) 0.093(5) 0.058(4) 0.039(4) 0.021(3) 0.022(4)
C41_8 0.047(4) 0.100(5) 0.057(4) 0.041(4) 0.019(4) 0.039(4)
C42_8 0.030(4) 0.095(5) 0.061(4) 0.043(4) -0.001(3) 0.019(4)
C43_8 0.036(4) 0.076(5) 0.059(4) 0.034(4) -0.021(3) -0.012(4)
C44_8 0.056(4) 0.049(4) 0.038(4) 0.015(3) -0.024(3) -0.015(3)
C45_8 0.056(4) 0.046(4) 0.036(4) 0.018(3) -0.017(3) 0.003(3)
C46_8 0.062(4) 0.039(4) 0.021(3) 0.009(3) -0.009(3) 0.003(3)
C47_8 0.085(5) 0.043(4) 0.024(3) 0.004(3) 0.007(3) 0.021(4)
C48_8 0.076(4) 0.064(4) 0.030(4) 0.011(3) 0.021(3) 0.044(4)
C49_8 0.091(5) 0.065(4) 0.035(4) 0.000(4) 0.017(4) 0.053(4)
C50_8 0.068(4) 0.090(5) 0.051(4) 0.025(4) 0.024(4) 0.057(4)
C51_8 0.076(5) 0.077(5) 0.059(4) 0.019(4) 0.016(4) 0.058(4)
C52_8 0.052(4) 0.086(5) 0.056(4) 0.033(4) 0.005(4) 0.045(4)
C53_8 0.055(4) 0.057(4) 0.053(4) 0.030(3) -0.009(3) 0.029(3)
C54_8 0.048(4) 0.052(4) 0.039(4) 0.030(3) -0.012(3) 0.010(3)
C55_8 0.052(4) 0.045(4) 0.031(3) 0.025(3) -0.006(3) 0.006(3)
C56_8 0.050(4) 0.040(4) 0.045(4) 0.033(3) -0.006(3) 0.002(3)
C57_8 0.045(4) 0.058(4) 0.050(4) 0.040(3) 0.006(3) -0.004(3)
C58_8 0.044(4) 0.059(4) 0.051(4) 0.043(3) -0.009(3) -0.020(3)
C59_8 0.035(4) 0.079(5) 0.060(4) 0.039(4) 0.002(3) -0.014(4)
C60_8 0.046(4) 0.065(4) 0.059(4) 0.036(4) -0.020(4) -0.025(4)
C61_8 0.072(5) 0.041(4) 0.046(4) 0.013(3) -0.028(4) -0.025(4)
C62_8 0.085(5) 0.033(4) 0.035(4) 0.004(3) -0.027(4) -0.008(4)
C63_8 0.103(5) 0.032(4) 0.030(4) -0.006(3) -0.008(4) 0.018(4)
C64_8 0.114(5) 0.038(4) 0.034(4) -0.010(3) 0.001(4) 0.037(4)
C65_8 0.110(5) 0.019(3) 0.042(4) 0.000(3) -0.007(4) 0.022(4)
C66_8 0.102(5) 0.039(4) 0.049(4) 0.008(3) 0.001(4) 0.044(4)
C67_8 0.076(4) 0.032(4) 0.052(4) 0.024(3) -0.006(4) 0.025(3)
C68_8 0.075(4) 0.021(3) 0.048(4) 0.021(3) -0.017(4) 0.001(3)
C69_8 0.063(4) 0.024(3) 0.052(4) 0.018(3) -0.016(4) -0.011(3)
C70_8 0.096(5) 0.014(3) 0.046(4) 0.009(3) -0.022(4) -0.009(4)
C1_10 0.035(4) 0.026(4) 0.033(4) -0.001(3) -0.018(3) 0.000(3)
C2_10 0.043(4) 0.023(4) 0.024(4) -0.006(3) -0.013(3) -0.002(3)
C3_10 0.051(5) 0.016(3) 0.024(4) -0.006(3) -0.003(3) 0.005(3)
C4_10 0.050(5) 0.007(3) 0.032(4) -0.001(3) -0.002(3) -0.003(3)
C5_10 0.035(4) 0.006(3) 0.039(4) 0.005(3) -0.005(3) -0.003(3)
C6_10 0.030(4) 0.017(3) 0.040(4) 0.004(3) -0.009(3) -0.011(3)
C7_10 0.019(3) 0.022(4) 0.049(5) 0.012(3) 0.001(3) -0.007(3)
C8_10 0.015(3) 0.031(4) 0.053(5) 0.015(4) -0.004(3) -0.003(3)
C9_10 0.026(4) 0.027(4) 0.044(5) 0.005(3) -0.015(3) -0.002(3)
C10_10 0.035(4) 0.041(5) 0.033(4) 0.012(3) -0.014(3) 0.013(3)
C11_10 0.037(4) 0.040(4) 0.022(4) 0.012(3) -0.011(3) 0.004(3)
C12_10 0.049(5) 0.038(4) 0.013(3) 0.001(3) -0.010(3) 0.008(4)
C13_10 0.055(5) 0.027(4) 0.015(3) 0.004(3) -0.001(3) 0.005(3)
C14_10 0.049(5) 0.030(4) 0.024(4) 0.002(3) 0.010(3) 0.013(3)
C15_10 0.055(5) 0.022(4) 0.023(4) -0.001(3) 0.007(3) 0.011(3)
C16_10 0.052(5) 0.023(4) 0.029(4) -0.001(3) 0.015(4) 0.016(3)
C17_10 0.045(4) 0.008(3) 0.036(4) -0.001(3) 0.008(3) 0.014(3)
C18_10 0.048(4) 0.014(3) 0.034(4) 0.011(3) 0.006(3) 0.013(3)
C19_10 0.037(4) 0.017(3) 0.033(4) 0.013(3) 0.003(3) 0.007(3)
C20_10 0.043(4) 0.009(3) 0.032(4) 0.012(3) 0.007(3) 0.000(3)
C21_10 0.032(4) 0.021(3) 0.034(4) 0.017(3) 0.010(3) 0.000(3)
C22_10 0.023(4) 0.022(4) 0.047(5) 0.015(3) 0.010(3) -0.001(3)
C23_10 0.030(4) 0.030(4) 0.037(4) 0.016(3) 0.015(3) 0.006(3)
C24_10 0.022(4) 0.029(4) 0.052(5) 0.014(3) 0.015(3) 0.008(3)
C25_10 0.021(4) 0.037(4) 0.052(5) 0.016(4) 0.003(3) 0.009(3)
C26_10 0.019(3) 0.035(4) 0.053(5) 0.016(4) -0.002(3) 0.015(3)
C27_10 0.028(4) 0.033(4) 0.037(4) 0.010(3) -0.010(3) 0.010(3)
C28_10 0.043(4) 0.030(4) 0.035(4) 0.018(3) -0.004(3) 0.015(3)
C29_10 0.044(4) 0.033(4) 0.023(4) 0.013(3) -0.004(3) 0.014(3)
C30_10 0.046(5) 0.028(4) 0.025(4) 0.014(3) 0.003(3) 0.006(3)
C31_10 0.051(5) 0.033(4) 0.022(4) 0.015(3) 0.009(3) 0.010(4)
C32_10 0.048(5) 0.029(4) 0.031(4) 0.015(3) 0.018(4) 0.003(3)
C33_10 0.047(5) 0.037(4) 0.027(4) 0.005(3) 0.024(4) 0.014(4)
C34_10 0.042(4) 0.029(4) 0.037(4) 0.004(3) 0.024(4) 0.014(3)
C35_10 0.040(4) 0.026(4) 0.041(4) 0.008(3) 0.019(4) 0.015(3)
C36_10 0.036(4) 0.042(5) 0.044(5) 0.014(4) 0.012(4) 0.025(4)
C37_10 0.034(4) 0.031(4) 0.043(4) 0.012(3) 0.001(3) 0.021(3)
C38_10 0.031(4) 0.031(4) 0.032(4) 0.009(3) -0.009(3) 0.014(3)
C39_10 0.037(4) 0.026(4) 0.026(4) 0.015(3) -0.001(3) 0.016(3)
C40_10 0.042(4) 0.023(3) 0.015(3) 0.008(3) -0.003(3) 0.009(3)
C41_10 0.044(4) 0.020(3) 0.027(4) 0.015(3) 0.010(3) 0.010(3)
C42_10 0.037(4) 0.030(4) 0.023(4) 0.010(3) 0.010(3) 0.007(3)
C43_10 0.047(5) 0.032(4) 0.017(3) 0.007(3) 0.007(3) 0.009(3)
C44_10 0.050(5) 0.025(4) 0.027(4) 0.008(3) 0.018(3) 0.017(3)
C45_10 0.034(4) 0.034(4) 0.038(4) 0.010(3) 0.015(3) 0.018(3)
C46_10 0.037(4) 0.030(4) 0.041(4) 0.008(3) 0.010(3) 0.022(3)
C47_10 0.046(5) 0.023(4) 0.044(5) 0.016(3) 0.016(4) 0.023(3)
C48_10 0.040(4) 0.022(4) 0.036(4) 0.013(3) 0.005(3) 0.017(3)
C49_10 0.040(4) 0.018(3) 0.031(4) 0.014(3) 0.002(3) 0.004(3)
C50_10 0.047(4) 0.012(3) 0.029(4) 0.014(3) 0.007(3) 0.003(3)
C51_10 0.038(4) 0.014(3) 0.041(4) 0.010(3) 0.014(3) -0.002(3)
C52_10 0.038(4) 0.029(4) 0.035(4) 0.014(3) 0.016(3) -0.003(3)
C53_10 0.027(4) 0.037(4) 0.050(5) 0.016(4) 0.016(4) 0.004(3)
C54_10 0.022(4) 0.042(5) 0.051(5) 0.011(4) 0.016(3) 0.008(3)
C55_10 0.018(3) 0.040(4) 0.053(5) 0.010(4) 0.007(3) 0.015(3)
C56_10 0.015(3) 0.042(4) 0.046(5) 0.011(4) -0.011(3) 0.002(3)
C57_10 0.026(4) 0.032(4) 0.029(4) 0.003(3) -0.012(3) 0.009(3)
C58_10 0.038(4) 0.033(4) 0.023(4) 0.006(3) -0.010(3) 0.009(3)
C59_10 0.041(4) 0.031(4) 0.011(3) 0.003(3) -0.009(3) 0.006(3)
C60_10 0.045(4) 0.025(4) 0.015(3) -0.006(3) 0.000(3) 0.009(3)
C61_10 0.043(4) 0.018(3) 0.021(3) -0.006(3) -0.004(3) 0.005(3)
C62_10 0.037(4) 0.026(4) 0.026(4) -0.010(3) 0.004(3) 0.008(3)
C63_10 0.044(4) 0.007(3) 0.031(4) -0.004(3) 0.006(3) 0.008(3)
C64_10 0.041(4) 0.010(3) 0.040(4) 0.007(3) 0.009(3) 0.003(3)
C65_10 0.042(4) 0.012(3) 0.039(4) 0.001(3) -0.007(3) -0.001(3)
C66_10 0.026(4) 0.012(3) 0.045(4) 0.009(3) 0.003(3) -0.009(3)
C67_10 0.019(3) 0.031(4) 0.046(5) 0.004(3) 0.004(3) -0.006(3)
C68_10 0.018(3) 0.030(4) 0.048(5) 0.001(3) -0.012(3) -0.001(3)
C69_10 0.033(4) 0.023(4) 0.031(4) -0.002(3) -0.012(3) -0.002(3)
C70_10 0.033(4) 0.020(3) 0.029(4) -0.007(3) -0.011(3) 0.002(3)
C1_11 0.041(4) 0.020(4) 0.033(4) -0.002(3) -0.003(3) 0.005(3)
C2_11 0.029(4) 0.021(4) 0.040(4) -0.001(3) -0.016(3) -0.007(3)
C3_11 0.031(4) 0.022(4) 0.051(5) 0.001(3) -0.003(4) -0.011(3)
C4_11 0.047(5) 0.011(3) 0.040(4) 0.003(3) -0.008(4) 0.000(3)
C5_11 0.046(5) 0.014(3) 0.040(4) -0.004(3) -0.005(4) 0.013(3)
C6_11 0.047(5) 0.024(4) 0.032(4) -0.007(3) -0.004(4) 0.009(3)
C7_11 0.046(5) 0.025(4) 0.026(4) -0.009(3) -0.002(3) 0.013(3)
C8_11 0.045(5) 0.038(4) 0.014(3) -0.001(3) -0.002(3) 0.012(4)
C9_11 0.042(4) 0.034(4) 0.013(3) -0.005(3) -0.012(3) 0.005(3)
C10_11 0.039(4) 0.040(4) 0.019(3) 0.009(3) -0.009(3) 0.011(3)
C11_11 0.024(4) 0.037(4) 0.030(4) 0.007(3) -0.009(3) 0.013(3)
C12_11 0.019(3) 0.034(4) 0.041(4) 0.001(3) -0.009(3) 0.003(3)
C13_11 0.013(3) 0.035(4) 0.044(4) 0.004(3) 0.005(3) 0.001(3)
C14_11 0.024(4) 0.030(4) 0.050(5) 0.003(4) 0.007(3) -0.007(3)
C15_11 0.030(4) 0.030(4) 0.053(5) 0.010(4) 0.012(4) -0.002(3)
C16_11 0.053(5) 0.026(4) 0.042(5) 0.015(4) 0.018(4) -0.005(4)
C17_11 0.055(5) 0.012(3) 0.051(5) 0.011(3) 0.008(4) -0.002(3)
C18_11 0.059(5) 0.015(4) 0.046(5) 0.014(3) -0.004(4) 0.008(3)
C19_11 0.046(5) 0.022(4) 0.041(4) 0.006(3) -0.003(4) 0.018(3)
C20_11 0.053(5) 0.013(3) 0.043(5) -0.002(3) 0.001(4) 0.021(3)
C21_11 0.044(4) 0.030(4) 0.032(4) 0.000(3) 0.004(3) 0.021(3)
C22_11 0.046(5) 0.033(4) 0.032(4) -0.001(3) 0.009(4) 0.021(4)
C23_11 0.038(4) 0.044(5) 0.031(4) 0.003(3) 0.018(3) 0.012(4)
C24_11 0.049(5) 0.043(5) 0.028(4) 0.010(3) 0.017(4) 0.013(4)
C25_11 0.055(5) 0.042(5) 0.016(3) 0.007(3) 0.007(3) 0.013(4)
C26_11 0.049(5) 0.040(5) 0.026(4) 0.020(3) -0.006(3) 0.009(4)
C27_11 0.049(5) 0.030(4) 0.025(4) 0.013(3) -0.009(3) 0.013(3)
C28_11 0.042(4) 0.038(4) 0.037(4) 0.019(4) -0.003(4) 0.019(4)
C29_11 0.033(4) 0.035(4) 0.033(4) 0.012(3) -0.006(3) 0.017(3)
C30_11 0.026(4) 0.032(4) 0.042(4) 0.011(3) 0.006(3) 0.016(3)
C31_11 0.027(4) 0.038(4) 0.039(4) 0.006(3) 0.006(3) 0.018(3)
C32_11 0.035(4) 0.036(4) 0.038(4) 0.004(3) 0.019(3) 0.018(3)
C33_11 0.035(4) 0.043(5) 0.046(5) 0.013(4) 0.024(4) 0.001(4)
C34_11 0.043(5) 0.039(4) 0.035(4) 0.016(4) 0.027(4) 0.005(4)
C35_11 0.049(5) 0.038(5) 0.048(5) 0.028(4) 0.022(4) 0.008(4)
C36_11 0.063(6) 0.038(5) 0.028(4) 0.021(4) 0.011(4) 0.006(4)
C37_11 0.054(5) 0.030(4) 0.031(4) 0.023(3) 0.002(4) 0.010(4)
C38_11 0.041(4) 0.036(4) 0.038(4) 0.018(3) -0.006(3) 0.016(4)
C39_11 0.037(4) 0.027(4) 0.041(4) 0.009(3) -0.006(3) 0.018(3)
C40_11 0.028(4) 0.037(4) 0.042(4) 0.016(3) 0.002(3) 0.019(3)
C41_11 0.034(4) 0.035(4) 0.048(5) 0.013(4) 0.007(4) 0.020(3)
C42_11 0.031(4) 0.041(5) 0.040(4) 0.008(4) 0.015(3) 0.015(3)
C43_11 0.018(3) 0.040(4) 0.043(4) 0.011(4) 0.012(3) 0.007(3)
C44_11 0.029(4) 0.035(4) 0.044(5) 0.016(4) 0.013(3) -0.003(3)
C45_11 0.039(4) 0.043(5) 0.041(5) 0.030(4) 0.019(4) 0.004(4)
C46_11 0.046(5) 0.038(4) 0.033(4) 0.024(3) 0.013(4) 0.009(4)
C47_11 0.046(5) 0.023(4) 0.038(4) 0.020(3) 0.009(4) 0.005(3)
C48_11 0.047(5) 0.015(3) 0.039(4) 0.012(3) -0.003(4) 0.005(3)
C49_11 0.049(5) 0.015(3) 0.038(4) 0.006(3) 0.000(4) 0.008(3)
C50_11 0.041(4) 0.023(4) 0.041(4) 0.003(3) 0.000(3) 0.019(3)
C51_11 0.047(5) 0.014(3) 0.036(4) -0.001(3) 0.011(3) 0.015(3)
C52_11 0.048(5) 0.032(4) 0.025(4) -0.002(3) 0.017(3) 0.015(4)
C53_11 0.059(5) 0.043(5) 0.017(4) -0.003(3) 0.013(4) 0.016(4)
C54_11 0.054(5) 0.051(5) 0.020(4) 0.014(3) 0.020(4) 0.018(4)
C55_11 0.063(6) 0.044(5) 0.016(4) 0.013(3) 0.007(4) 0.010(4)
C56_11 0.054(5) 0.039(4) 0.018(4) 0.005(3) -0.005(3) 0.012(4)
C57_11 0.045(5) 0.040(5) 0.022(4) 0.008(3) -0.015(3) 0.011(4)
C58_11 0.026(4) 0.037(4) 0.033(4) 0.008(3) -0.015(3) 0.002(3)
C59_11 0.014(3) 0.042(4) 0.036(4) 0.008(3) -0.008(3) 0.005(3)
C60_11 0.022(4) 0.036(4) 0.046(5) 0.010(4) -0.003(3) -0.002(3)
C61_11 0.024(4) 0.026(4) 0.041(4) 0.003(3) -0.006(3) -0.008(3)
C62_11 0.029(4) 0.026(4) 0.048(5) 0.014(3) 0.011(3) -0.006(3)
C63_11 0.045(5) 0.019(4) 0.046(5) 0.012(3) 0.007(4) -0.002(3)
C64_11 0.044(4) 0.016(3) 0.039(4) 0.005(3) 0.002(4) 0.005(3)
C65_11 0.040(4) 0.016(3) 0.037(4) -0.003(3) -0.012(3) -0.002(3)
C66_11 0.042(4) 0.016(3) 0.030(4) -0.005(3) 0.004(3) 0.010(3)
C67_11 0.058(5) 0.027(4) 0.019(4) -0.007(3) 0.002(3) 0.014(4)
C68_11 0.050(5) 0.034(4) 0.017(3) 0.000(3) -0.009(3) 0.007(4)
C69_11 0.032(4) 0.029(4) 0.034(4) -0.003(3) -0.023(3) -0.001(3)
C70_11 0.029(4) 0.021(4) 0.036(4) -0.002(3) -0.009(3) -0.001(3)
C1_12 0.029(3) 0.021(3) 0.054(4) 0.010(3) -0.019(3) -0.006(3)
C2_12 0.029(3) 0.038(3) 0.059(4) 0.026(3) -0.008(3) -0.009(3)
C3_12 0.042(4) 0.042(3) 0.070(4) 0.042(3) -0.017(3) -0.023(3)
C4_12 0.049(4) 0.021(3) 0.087(4) 0.022(3) -0.027(4) -0.010(3)
C5_12 0.050(4) 0.011(3) 0.071(4) -0.002(3) -0.027(3) 0.005(3)
C6_12 0.043(3) 0.015(3) 0.057(4) -0.007(3) -0.029(3) 0.002(3)
C7_12 0.047(3) 0.037(3) 0.037(3) -0.018(3) -0.021(3) 0.005(3)
C8_12 0.034(3) 0.042(3) 0.026(3) -0.002(3) -0.019(3) 0.006(3)
C9_12 0.026(3) 0.026(3) 0.043(3) 0.005(3) -0.015(3) 0.002(3)
C10_12 0.020(3) 0.036(3) 0.043(3) 0.009(3) -0.004(3) 0.008(3)
C11_12 0.021(3) 0.052(4) 0.045(3) 0.012(3) 0.010(3) 0.008(3)
C12_12 0.026(3) 0.063(4) 0.045(4) 0.024(3) 0.006(3) 0.001(3)
C13_12 0.032(3) 0.087(4) 0.039(3) 0.021(3) 0.015(3) 0.003(3)
C14_12 0.037(3) 0.092(4) 0.043(4) 0.040(3) 0.009(3) -0.008(4)
C15_12 0.045(4) 0.065(4) 0.065(4) 0.050(3) -0.008(3) -0.021(3)
C16_12 0.049(4) 0.050(4) 0.076(4) 0.050(3) -0.017(3) -0.015(3)
C17_12 0.054(4) 0.023(3) 0.087(4) 0.031(3) -0.027(4) -0.008(3)
C18_12 0.054(4) 0.019(3) 0.089(4) 0.018(3) -0.028(4) 0.009(3)
C19_12 0.052(4) 0.025(3) 0.076(4) -0.006(3) -0.022(3) 0.021(3)
C20_12 0.054(4) 0.029(3) 0.065(4) -0.020(3) -0.021(3) 0.021(3)
C21_12 0.053(4) 0.061(4) 0.042(4) -0.030(3) -0.006(3) 0.026(3)
C22_12 0.051(4) 0.063(4) 0.029(3) -0.023(3) -0.012(3) 0.023(3)
C23_12 0.047(4) 0.086(4) 0.022(3) -0.002(3) 0.001(3) 0.018(3)
C24_12 0.048(4) 0.077(4) 0.024(3) 0.018(3) -0.002(3) 0.006(3)
C25_12 0.040(3) 0.059(4) 0.024(3) 0.015(3) -0.012(3) 0.012(3)
C26_12 0.036(3) 0.040(3) 0.039(3) 0.025(3) -0.012(3) 0.009(3)
C27_12 0.028(3) 0.031(3) 0.049(3) 0.016(3) -0.012(3) 0.014(3)
C28_12 0.037(3) 0.033(3) 0.059(4) 0.006(3) -0.005(3) 0.023(3)
C29_12 0.030(3) 0.053(4) 0.051(4) 0.004(3) 0.005(3) 0.024(3)
C30_12 0.040(3) 0.060(4) 0.045(4) -0.013(3) 0.006(3) 0.023(3)
C31_12 0.042(4) 0.086(4) 0.035(3) -0.001(3) 0.014(3) 0.016(3)
C32_12 0.049(4) 0.095(5) 0.027(3) 0.002(4) 0.012(3) 0.010(4)
C33_12 0.047(4) 0.101(5) 0.036(3) 0.030(4) 0.009(3) 0.002(4)
C34_12 0.048(4) 0.090(4) 0.034(3) 0.036(3) -0.002(3) -0.001(4)
C35_12 0.049(4) 0.063(4) 0.056(4) 0.046(3) -0.012(3) -0.006(3)
C36_12 0.043(3) 0.048(4) 0.061(4) 0.037(3) -0.020(3) 0.001(3)
C37_12 0.044(3) 0.030(3) 0.069(4) 0.022(3) -0.025(3) 0.010(3)
C38_12 0.029(3) 0.037(3) 0.057(4) 0.007(3) -0.013(3) 0.019(3)
C39_12 0.038(3) 0.043(4) 0.057(4) -0.005(3) -0.010(3) 0.024(3)
C40_12 0.033(3) 0.062(4) 0.042(4) -0.009(3) 0.006(3) 0.023(3)
C41_12 0.042(3) 0.074(4) 0.037(3) -0.019(3) 0.005(3) 0.023(3)
C42_12 0.042(3) 0.090(4) 0.025(3) 0.005(3) 0.014(3) 0.019(3)
C43_12 0.035(3) 0.086(4) 0.038(3) 0.033(3) 0.011(3) 0.004(3)
C44_12 0.047(4) 0.075(4) 0.048(4) 0.043(3) 0.005(3) -0.006(3)
C45_12 0.051(4) 0.069(4) 0.037(3) 0.038(3) 0.002(3) -0.002(3)
C46_12 0.047(4) 0.048(4) 0.055(4) 0.036(3) -0.008(3) 0.010(3)
C47_12 0.057(4) 0.030(3) 0.069(4) 0.031(3) -0.019(3) 0.004(3)
C48_12 0.052(4) 0.023(3) 0.074(4) 0.007(3) -0.015(3) 0.016(3)
C49_12 0.049(4) 0.021(3) 0.074(4) -0.009(3) -0.016(3) 0.020(3)
C50_12 0.052(4) 0.042(4) 0.056(4) -0.024(3) 0.000(3) 0.026(3)
C51_12 0.055(4) 0.046(4) 0.048(4) -0.026(3) -0.004(3) 0.024(3)
C52_12 0.056(4) 0.071(4) 0.031(3) -0.013(3) 0.002(3) 0.019(3)
C53_12 0.048(4) 0.067(4) 0.024(3) -0.004(3) -0.005(3) 0.008(3)
C54_12 0.045(4) 0.080(4) 0.029(3) 0.019(3) -0.009(3) 0.004(3)
C55_12 0.040(3) 0.055(4) 0.035(3) 0.022(3) -0.018(3) 0.001(3)
C56_12 0.027(3) 0.042(3) 0.032(3) 0.009(3) -0.015(3) 0.003(3)
C57_12 0.020(3) 0.037(3) 0.042(3) 0.005(3) -0.007(3) 0.005(3)
C58_12 0.016(3) 0.046(3) 0.043(3) 0.011(3) -0.001(3) 0.001(3)
C59_12 0.025(3) 0.060(4) 0.044(3) 0.013(3) 0.009(3) 0.010(3)
C60_12 0.026(3) 0.074(4) 0.048(4) 0.028(3) 0.012(3) -0.001(3)
C61_12 0.033(3) 0.051(4) 0.060(4) 0.034(3) 0.003(3) -0.008(3)
C62_12 0.046(4) 0.048(4) 0.059(4) 0.042(3) -0.005(3) -0.012(3)
C63_12 0.052(4) 0.026(3) 0.077(4) 0.034(3) -0.016(3) -0.009(3)
C64_12 0.052(4) 0.016(3) 0.082(4) 0.010(3) -0.019(4) 0.001(3)
C65_12 0.043(3) 0.022(3) 0.067(4) -0.001(3) -0.014(3) -0.003(3)
C66_12 0.051(4) 0.027(3) 0.049(4) -0.017(3) -0.015(3) 0.009(3)
C67_12 0.042(3) 0.042(3) 0.034(3) -0.010(3) -0.015(3) 0.003(3)
C68_12 0.029(3) 0.033(3) 0.034(3) 0.002(3) -0.013(3) -0.002(3)
C69_12 0.022(3) 0.035(3) 0.047(3) 0.011(3) -0.009(3) -0.010(3)
C70_12 0.033(3) 0.032(3) 0.060(4) 0.023(3) -0.013(3) -0.014(3)
Ni3_13 0.0168(4) 0.0099(4) 0.0128(4) 0.0026(3) -0.0004(3) 0.0022(3)
N1_13 0.019(3) 0.008(2) 0.014(2) 0.0018(19) 0.001(2) 0.002(2)
N2_13 0.019(3) 0.009(2) 0.014(2) -0.0008(19) -0.002(2) 0.001(2)
N3_13 0.019(3) 0.011(2) 0.011(2) 0.0021(19) 0.001(2) 0.003(2)
N4_13 0.020(3) 0.009(2) 0.014(2) 0.0009(19) 0.002(2) 0.000(2)
C71_13 0.023(3) 0.005(3) 0.020(3) 0.003(2) -0.002(3) 0.000(2)
C72_13 0.028(3) 0.007(3) 0.018(3) 0.005(2) -0.002(3) -0.001(2)
C73_13 0.023(3) 0.013(3) 0.019(3) 0.002(2) 0.000(3) 0.002(2)
C74_13 0.028(3) 0.009(3) 0.014(3) 0.003(2) 0.007(3) 0.001(2)
C75_13 0.019(3) 0.008(3) 0.017(3) 0.004(2) 0.003(2) 0.000(2)
C76_13 0.021(3) 0.009(3) 0.020(3) 0.004(2) 0.001(3) 0.001(2)
C77_13 0.018(3) 0.018(3) 0.023(3) 0.008(3) -0.002(3) 0.006(3)
C78_13 0.021(3) 0.015(3) 0.024(3) 0.002(3) -0.002(3) 0.001(3)
C79_13 0.021(3) 0.006(3) 0.021(3) 0.004(2) -0.003(3) 0.002(2)
C80_13 0.026(3) 0.016(3) 0.017(3) 0.002(2) -0.003(3) 0.005(3)
C81_13 0.021(3) 0.011(3) 0.014(3) 0.001(2) -0.003(2) 0.001(2)
C82_13 0.032(4) 0.015(3) 0.013(3) 0.001(2) 0.000(3) 0.004(3)
C83_13 0.034(4) 0.015(3) 0.016(3) 0.002(2) 0.000(3) 0.004(3)
C84_13 0.026(3) 0.006(3) 0.017(3) 0.001(2) 0.004(3) -0.002(2)
C85_13 0.025(3) 0.012(3) 0.019(3) 0.004(2) 0.010(3) 0.000(3)
C86_13 0.018(3) 0.004(3) 0.021(3) 0.001(2) -0.001(2) 0.001(2)
C87_13 0.017(3) 0.010(3) 0.029(4) 0.000(3) 0.004(3) 0.002(2)
C88_13 0.023(3) 0.009(3) 0.022(3) 0.000(2) 0.000(3) 0.002(2)
C89_13 0.023(3) 0.004(3) 0.023(3) -0.001(2) -0.001(3) 0.004(2)
C90_13 0.022(3) 0.005(3) 0.020(3) 0.000(2) -0.011(3) 0.001(2)
C91_13 0.028(4) 0.027(4) 0.014(3) 0.006(3) -0.002(3) 0.009(3)
C92_13 0.038(4) 0.027(4) 0.026(4) 0.004(3) -0.014(3) 0.001(3)
C93_13 0.029(3) 0.019(3) 0.013(3) 0.006(2) 0.000(3) 0.004(3)
C96_13 0.054(5) 0.025(4) 0.040(4) 0.011(3) 0.026(4) 0.022(4)
C94_13 0.040(4) 0.023(4) 0.017(3) -0.003(3) 0.005(3) 0.008(3)
C95_13 0.023(3) 0.032(4) 0.032(4) 0.013(3) 0.004(3) 0.014(3)
C97_13 0.024(3) 0.033(4) 0.027(4) 0.012(3) 0.001(3) 0.011(3)
C98_13 0.052(5) 0.032(4) 0.048(5) 0.012(4) -0.012(4) 0.019(4)
C99_13 0.033(4) 0.031(4) 0.016(3) 0.005(3) -0.001(3) 0.001(3)
C100_13 0.076(7) 0.038(5) 0.061(6) 0.016(4) -0.031(5) 0.019(5)
C101_13 0.029(4) 0.023(3) 0.021(3) 0.005(3) 0.004(3) 0.006(3)
C102_13 0.042(4) 0.017(3) 0.028(4) 0.009(3) 0.017(3) 0.006(3)
C103_13 0.022(3) 0.021(3) 0.032(4) 0.005(3) 0.008(3) 0.002(3)
C104_13 0.031(4) 0.030(4) 0.042(4) 0.014(3) 0.006(3) -0.002(3)
C105_13 0.015(3) 0.015(3) 0.028(3) 0.002(3) 0.000(3) 0.006(2)
C106_13 0.028(4) 0.026(4) 0.030(4) 0.004(3) -0.005(3) 0.002(3)
Ni11_14 0.0165(4) 0.0113(4) 0.0130(4) 0.0028(3) 0.0001(3) 0.0017(3)
N5_14 0.019(3) 0.007(2) 0.009(2) -0.0007(18) -0.003(2) -0.0026(19)
N6_14 0.020(3) 0.015(3) 0.012(2) 0.005(2) -0.003(2) 0.002(2)
N7_14 0.019(3) 0.008(2) 0.015(3) -0.0001(19) 0.000(2) 0.001(2)
N8_14 0.018(3) 0.010(2) 0.020(3) 0.003(2) 0.004(2) 0.001(2)
C107_14 0.025(3) 0.013(3) 0.012(3) 0.000(2) 0.001(2) 0.002(2)
C108_14 0.027(3) 0.008(3) 0.014(3) 0.005(2) -0.003(3) 0.001(2)
C109_14 0.022(3) 0.005(3) 0.016(3) -0.001(2) -0.001(2) 0.000(2)
C110_14 0.015(3) 0.010(3) 0.021(3) 0.004(2) 0.004(2) 0.000(2)
C111_14 0.019(3) 0.011(3) 0.017(3) 0.001(2) -0.001(2) 0.003(2)
C112_14 0.014(3) 0.012(3) 0.023(3) 0.002(2) -0.002(2) 0.001(2)
C113_14 0.017(3) 0.015(3) 0.017(3) 0.002(2) 0.000(2) 0.004(2)
C114_14 0.019(3) 0.014(3) 0.016(3) -0.001(2) -0.004(2) 0.000(2)
C115_14 0.020(3) 0.011(3) 0.019(3) 0.002(2) -0.005(3) 0.002(2)
C116_14 0.025(3) 0.012(3) 0.016(3) 0.001(2) -0.005(3) -0.002(3)
C117_14 0.023(3) 0.016(3) 0.013(3) 0.003(2) -0.003(3) -0.003(3)
C118_14 0.029(3) 0.012(3) 0.015(3) 0.004(2) 0.006(3) 0.003(3)
C119_14 0.020(3) 0.007(3) 0.010(3) -0.002(2) 0.000(2) -0.003(2)
C120_14 0.021(3) 0.014(3) 0.018(3) -0.002(2) 0.007(3) 0.003(2)
C121_14 0.021(3) 0.007(3) 0.015(3) 0.000(2) 0.003(2) -0.001(2)
C122_14 0.018(3) 0.011(3) 0.023(3) 0.005(2) 0.003(3) 0.005(2)
C123_14 0.013(3) 0.016(3) 0.026(3) 0.002(3) -0.001(3) 0.004(2)
C124_14 0.015(3) 0.008(3) 0.025(3) 0.004(2) 0.001(3) 0.000(2)
C125_14 0.022(3) 0.015(3) 0.017(3) 0.004(2) -0.003(3) 0.002(3)
C126_14 0.024(3) 0.011(3) 0.018(3) 0.003(2) -0.002(3) 0.006(2)
C127_14 0.021(3) 0.020(3) 0.017(3) 0.007(3) -0.004(3) 0.001(3)
C128_14 0.040(4) 0.028(4) 0.023(4) 0.007(3) -0.015(3) 0.006(3)
C129_14 0.023(3) 0.021(3) 0.014(3) 0.003(3) 0.002(3) 0.005(3)
C130_14 0.036(4) 0.021(4) 0.026(4) 0.001(3) 0.006(3) 0.006(3)
C131_14 0.016(3) 0.029(4) 0.030(4) 0.012(3) 0.004(3) 0.009(3)
C132_14 0.040(4) 0.025(4) 0.025(4) 0.005(3) 0.008(3) 0.013(3)
C133_14 0.026(4) 0.032(4) 0.023(3) 0.007(3) -0.001(3) 0.010(3)
C134_14 0.056(5) 0.046(5) 0.034(4) 0.011(4) -0.008(4) 0.030(4)
C135_14 0.034(4) 0.032(4) 0.015(3) 0.012(3) 0.000(3) 0.007(3)
C136_14 0.044(5) 0.035(4) 0.035(4) 0.014(3) -0.005(3) 0.008(4)
C137_14 0.029(4) 0.018(3) 0.019(3) 0.004(3) 0.005(3) 0.002(3)
C138_14 0.035(4) 0.017(3) 0.029(4) 0.008(3) 0.010(3) -0.002(3)
C139_14 0.016(3) 0.025(4) 0.031(4) 0.010(3) 0.007(3) 0.007(3)
C140_14 0.032(4) 0.021(4) 0.044(4) 0.008(3) 0.011(3) -0.002(3)
C141_14 0.016(3) 0.028(4) 0.030(4) 0.010(3) 0.000(3) 0.005(3)
C142_14 0.023(4) 0.028(4) 0.034(4) 0.001(3) -0.004(3) 0.004(3)
Ni4_15 0.0176(4) 0.0095(4) 0.0127(4) 0.0021(3) -0.0010(3) 0.0016(3)
N9_15 0.018(3) 0.010(2) 0.013(2) 0.0004(19) -0.003(2) 0.002(2)
N10_15 0.021(3) 0.009(2) 0.017(3) 0.005(2) 0.001(2) 0.002(2)
N11_15 0.018(3) 0.009(2) 0.013(2) 0.0025(19) 0.000(2) 0.0029(19)
N12_15 0.021(3) 0.008(2) 0.017(3) 0.002(2) 0.001(2) 0.001(2)
C143_15 0.028(3) 0.009(3) 0.015(3) -0.002(2) -0.005(3) 0.002(2)
C144_15 0.023(3) 0.008(3) 0.009(3) 0.000(2) 0.001(2) -0.003(2)
C145_15 0.022(3) 0.011(3) 0.018(3) 0.004(2) 0.001(3) 0.004(2)
C146_15 0.022(3) 0.006(3) 0.017(3) 0.000(2) 0.001(2) 0.002(2)
C147_15 0.019(3) 0.004(3) 0.029(4) -0.002(2) -0.001(3) 0.001(2)
C148_15 0.019(3) 0.012(3) 0.022(3) 0.000(2) 0.000(3) 0.002(2)
C149_15 0.017(3) 0.009(3) 0.018(3) 0.002(2) -0.003(2) -0.003(2)
C150_15 0.027(3) 0.013(3) 0.022(3) 0.002(3) -0.006(3) 0.004(3)
C151_15 0.027(3) 0.005(3) 0.019(3) -0.003(2) 0.000(3) 0.000(2)
C152_15 0.028(3) 0.005(3) 0.020(3) 0.001(2) 0.002(3) -0.001(2)
C153_15 0.026(3) 0.010(3) 0.013(3) 0.003(2) 0.003(3) -0.002(2)
C154_15 0.025(3) 0.007(3) 0.015(3) 0.000(2) 0.003(3) 0.002(2)
C155_15 0.022(3) 0.011(3) 0.017(3) 0.003(2) 0.005(3) 0.002(2)
C156_15 0.018(3) 0.007(3) 0.019(3) 0.003(2) -0.001(2) 0.001(2)
C157_15 0.016(3) 0.011(3) 0.022(3) 0.002(2) -0.003(2) 0.000(2)
C158_15 0.021(3) 0.020(3) 0.023(3) 0.003(3) -0.002(3) 0.003(3)
C159_15 0.018(3) 0.017(3) 0.020(3) 0.001(3) -0.002(3) 0.001(2)
C160_15 0.018(3) 0.013(3) 0.019(3) 0.001(2) -0.006(2) 0.003(2)
C161_15 0.028(3) 0.009(3) 0.011(3) 0.003(2) -0.001(2) -0.003(2)
C162_15 0.026(3) 0.006(3) 0.013(3) 0.002(2) 0.000(2) -0.003(2)
C163_15 0.024(3) 0.029(4) 0.019(3) 0.007(3) -0.002(3) 0.004(3)
C164_15 0.031(4) 0.039(4) 0.051(5) 0.028(4) -0.006(4) 0.007(3)
C165_15 0.030(4) 0.017(3) 0.017(3) 0.006(3) -0.003(3) 0.001(3)
C166_15 0.035(4) 0.020(3) 0.019(3) 0.007(3) 0.006(3) 0.003(3)
C167_15 0.021(3) 0.020(3) 0.029(4) 0.008(3) 0.005(3) 0.006(3)
C168_15 0.029(4) 0.032(4) 0.037(4) 0.011(3) 0.005(3) -0.001(3)
C169_15 0.022(3) 0.029(4) 0.025(4) 0.003(3) 0.001(3) 0.008(3)
C170_15 0.022(3) 0.032(4) 0.032(4) 0.003(3) -0.011(3) -0.001(3)
C171_15 0.028(4) 0.025(4) 0.017(3) 0.004(3) 0.000(3) 0.007(3)
C172_15 0.037(4) 0.025(4) 0.032(4) -0.002(3) -0.017(3) 0.006(3)
C173_15 0.030(4) 0.015(3) 0.022(3) 0.006(3) -0.002(3) 0.003(3)
C174_15 0.038(4) 0.022(4) 0.021(3) 0.001(3) 0.008(3) 0.006(3)
C175_15 0.018(3) 0.018(3) 0.030(4) 0.009(3) 0.003(3) 0.005(3)
C176_15 0.030(4) 0.022(3) 0.026(4) 0.004(3) 0.004(3) 0.010(3)
C177_15 0.021(3) 0.036(4) 0.029(4) 0.011(3) 0.000(3) 0.012(3)
C178_15 0.067(6) 0.057(5) 0.027(4) 0.009(4) -0.008(4) 0.039(5)
Ni9_16 0.0173(4) 0.0092(4) 0.0140(4) 0.0020(3) -0.0007(3) 0.0018(3)
N13_16 0.017(3) 0.009(2) 0.020(3) 0.003(2) -0.002(2) 0.001(2)
N14_16 0.017(3) 0.011(2) 0.019(3) 0.004(2) 0.002(2) 0.000(2)
N15_16 0.020(3) 0.010(2) 0.017(3) 0.004(2) 0.001(2) 0.001(2)
N16_16 0.019(3) 0.005(2) 0.019(3) -0.0004(19) -0.002(2) -0.0006(19)
C179_16 0.026(3) 0.009(3) 0.019(3) 0.005(2) 0.000(3) 0.001(2)
C180_16 0.020(3) 0.016(3) 0.016(3) 0.003(2) 0.006(2) 0.003(2)
C181_16 0.012(3) 0.005(3) 0.022(3) 0.001(2) -0.002(2) -0.002(2)
C182_16 0.015(3) 0.013(3) 0.026(3) 0.001(3) 0.000(3) 0.004(2)
C183_16 0.023(3) 0.016(3) 0.022(3) 0.000(3) -0.004(3) 0.004(3)
C184_16 0.016(3) 0.005(3) 0.022(3) 0.000(2) -0.003(2) -0.003(2)
C185_16 0.017(3) 0.013(3) 0.019(3) 0.001(2) -0.009(2) 0.000(2)
C186_16 0.023(3) 0.007(3) 0.014(3) 0.000(2) -0.002(2) -0.001(2)
C187_16 0.028(3) 0.017(3) 0.016(3) 0.006(2) -0.002(3) 0.002(3)
C188_16 0.028(3) 0.014(3) 0.015(3) 0.005(2) 0.002(3) 0.008(3)
C189_16 0.022(3) 0.013(3) 0.012(3) 0.000(2) 0.000(2) 0.005(2)
C190_16 0.016(3) 0.009(3) 0.018(3) 0.001(2) 0.000(2) 0.001(2)
C191_16 0.020(3) 0.009(3) 0.018(3) 0.001(2) -0.003(2) 0.002(2)
C192_16 0.020(3) 0.008(3) 0.023(3) 0.001(2) -0.003(3) 0.003(2)
C193_16 0.017(3) 0.011(3) 0.024(3) 0.001(2) -0.003(3) 0.002(2)
C194_16 0.021(3) 0.011(3) 0.015(3) 0.000(2) 0.000(2) 0.001(2)
C195_16 0.025(3) 0.009(3) 0.018(3) 0.004(2) -0.006(3) 0.006(2)
C196_16 0.022(3) 0.010(3) 0.018(3) 0.003(2) -0.002(3) 0.001(2)
C197_16 0.025(3) 0.008(3) 0.017(3) 0.004(2) -0.001(3) -0.002(2)
C198_16 0.028(3) 0.012(3) 0.020(3) 0.005(2) 0.003(3) 0.003(3)
C199_16 0.033(4) 0.023(3) 0.018(3) 0.005(3) 0.003(3) 0.008(3)
C200_16 0.047(5) 0.025(4) 0.029(4) 0.000(3) 0.011(3) 0.010(3)
C201_16 0.020(3) 0.023(4) 0.033(4) 0.009(3) 0.006(3) 0.005(3)
C202_16 0.039(4) 0.019(3) 0.037(4) 0.004(3) 0.014(3) 0.012(3)
C203_16 0.020(3) 0.035(4) 0.034(4) 0.008(3) -0.003(3) 0.006(3)
C204_16 0.062(6) 0.038(5) 0.058(6) 0.017(4) -0.022(4) 0.021(4)
C205_16 0.030(4) 0.039(4) 0.017(3) 0.012(3) -0.002(3) 0.009(3)
C206_16 0.059(6) 0.032(4) 0.059(6) 0.016(4) -0.023(4) 0.015(4)
C207_16 0.029(4) 0.032(4) 0.014(3) 0.008(3) 0.001(3) 0.008(3)
C208_16 0.040(4) 0.024(4) 0.033(4) 0.012(3) 0.017(3) 0.004(3)
C209_16 0.023(3) 0.022(3) 0.020(3) 0.006(3) -0.002(3) 0.008(3)
C210_16 0.027(4) 0.020(3) 0.027(4) 0.002(3) 0.004(3) -0.004(3)
C211_16 0.012(3) 0.026(3) 0.023(3) 0.005(3) -0.004(3) 0.005(3)
C212_16 0.030(4) 0.029(4) 0.030(4) 0.004(3) -0.016(3) -0.001(3)
C213_16 0.030(4) 0.022(3) 0.023(3) 0.008(3) 0.001(3) 0.005(3)
C214_16 0.035(4) 0.030(4) 0.026(4) 0.005(3) -0.012(3) 0.004(3)
Ni2_24 0.0175(4) 0.0108(4) 0.0139(4) 0.0027(3) -0.0019(3) 0.0019(3)
N17_24 0.017(3) 0.016(3) 0.014(2) 0.006(2) -0.002(2) 0.004(2)
N18_24 0.017(3) 0.008(2) 0.018(3) 0.005(2) -0.005(2) -0.0010(19)
N19_24 0.021(3) 0.011(2) 0.015(3) 0.001(2) -0.002(2) 0.003(2)
N20_24 0.016(3) 0.011(2) 0.016(3) 0.003(2) -0.001(2) 0.000(2)
C215_24 0.018(3) 0.018(3) 0.021(3) 0.005(3) -0.007(3) 0.002(2)
C216_24 0.021(3) 0.010(3) 0.013(3) 0.002(2) -0.002(2) -0.003(2)
C217_24 0.026(3) 0.020(3) 0.019(3) 0.004(3) -0.002(3) 0.003(3)
C218_24 0.029(4) 0.018(3) 0.017(3) 0.007(3) 0.001(3) 0.007(3)
C219_24 0.024(3) 0.006(3) 0.016(3) 0.001(2) -0.004(3) 0.001(2)
C220_24 0.022(3) 0.009(3) 0.022(3) 0.000(2) 0.004(3) 0.005(2)
C221_24 0.018(3) 0.006(3) 0.017(3) 0.001(2) -0.003(2) -0.001(2)
C222_24 0.019(3) 0.010(3) 0.024(3) 0.003(2) 0.001(3) 0.001(2)
C223_24 0.020(3) 0.015(3) 0.020(3) 0.000(2) -0.002(3) 0.003(2)
C224_24 0.020(3) 0.010(3) 0.022(3) 0.002(2) 0.003(3) 0.000(2)
C225_24 0.024(3) 0.007(3) 0.020(3) 0.003(2) -0.002(3) -0.002(2)
C226_24 0.023(3) 0.006(3) 0.017(3) 0.000(2) -0.001(3) -0.004(2)
C227_24 0.022(3) 0.015(3) 0.016(3) 0.004(2) -0.002(3) -0.002(2)
C228_24 0.028(3) 0.012(3) 0.019(3) 0.003(2) 0.001(3) -0.001(3)
C229_24 0.024(3) 0.006(3) 0.019(3) 0.002(2) -0.002(3) -0.001(2)
C230_24 0.019(3) 0.014(3) 0.021(3) 0.005(2) 0.008(3) 0.000(2)
C231_24 0.020(3) 0.007(3) 0.021(3) 0.001(2) -0.001(3) -0.001(2)
C232_24 0.018(3) 0.013(3) 0.031(4) 0.005(3) 0.001(3) 0.000(2)
C233_24 0.017(3) 0.018(3) 0.029(4) 0.005(3) 0.000(3) 0.001(3)
C234_24 0.018(3) 0.014(3) 0.022(3) 0.005(3) -0.002(3) -0.003(2)
C235_24 0.031(4) 0.041(4) 0.023(4) 0.014(3) 0.001(3) 0.014(3)
C236_24 0.063(6) 0.034(5) 0.052(5) 0.020(4) -0.018(4) 0.017(4)
C237_24 0.038(4) 0.019(3) 0.016(3) 0.006(3) 0.001(3) 0.014(3)
C238_24 0.038(4) 0.019(3) 0.032(4) 0.014(3) 0.010(3) 0.007(3)
C239_24 0.021(3) 0.020(3) 0.025(3) 0.007(3) 0.001(3) 0.007(3)
C240_24 0.024(3) 0.020(3) 0.034(4) 0.006(3) 0.002(3) -0.001(3)
C241_24 0.020(3) 0.018(3) 0.026(3) 0.004(3) -0.001(3) 0.004(3)
C242_24 0.035(4) 0.026(4) 0.037(4) 0.006(3) -0.016(3) -0.002(3)
C243_24 0.031(4) 0.021(3) 0.014(3) 0.007(3) -0.003(3) -0.001(3)
C244_24 0.037(4) 0.024(4) 0.020(3) 0.001(3) -0.011(3) -0.001(3)
C245_24 0.033(4) 0.026(4) 0.014(3) 0.003(3) 0.003(3) 0.005(3)
C246_24 0.052(5) 0.032(4) 0.027(4) -0.002(3) 0.009(4) 0.008(4)
C247_24 0.024(3) 0.020(3) 0.033(4) 0.007(3) 0.001(3) 0.004(3)
C248_24 0.043(4) 0.017(4) 0.049(5) 0.002(3) 0.015(4) 0.010(3)
C249_24 0.018(3) 0.036(4) 0.035(4) 0.011(3) 0.000(3) 0.006(3)
C250_24 0.083(7) 0.034(5) 0.108(9) 0.025(5) -0.060(6) 0.011(5)
Ni12_17 0.0163(4) 0.0102(4) 0.0125(4) 0.0025(3) -0.0007(3) 0.0021(3)
N21_17 0.015(2) 0.012(2) 0.014(2) 0.0014(19) 0.002(2) 0.000(2)
N22_17 0.024(3) 0.006(2) 0.013(2) -0.0004(19) 0.002(2) 0.001(2)
N23_17 0.014(2) 0.012(2) 0.014(2) 0.0017(19) 0.000(2) 0.0030(19)
N24_17 0.018(3) 0.008(2) 0.014(2) 0.0000(19) -0.002(2) 0.0001(19)
C251_17 0.025(3) 0.008(3) 0.012(3) 0.000(2) 0.001(2) -0.001(2)
C252_17 0.028(3) 0.019(3) 0.012(3) 0.001(2) -0.004(3) 0.005(3)
C253_17 0.030(4) 0.013(3) 0.013(3) 0.002(2) -0.005(3) 0.003(3)
C254_17 0.025(3) 0.008(3) 0.010(3) 0.001(2) 0.001(2) 0.000(2)
C255_17 0.020(3) 0.011(3) 0.020(3) 0.002(2) 0.006(3) 0.003(2)
C256_17 0.018(3) 0.005(3) 0.021(3) 0.001(2) -0.004(2) 0.000(2)
C257_17 0.023(3) 0.011(3) 0.023(3) 0.001(2) -0.001(3) 0.004(2)
C258_17 0.021(3) 0.015(3) 0.024(3) 0.003(3) 0.001(3) 0.004(3)
C259_17 0.016(3) 0.011(3) 0.018(3) 0.000(2) -0.007(2) 0.002(2)
C260_17 0.020(3) 0.015(3) 0.015(3) 0.002(2) -0.004(2) 0.005(2)
C261_17 0.022(3) 0.008(3) 0.020(3) 0.004(2) -0.003(3) -0.003(2)
C262_17 0.026(3) 0.012(3) 0.018(3) 0.005(2) -0.003(3) 0.002(3)
C263_17 0.021(3) 0.013(3) 0.017(3) 0.004(2) -0.003(2) 0.002(2)
C264_17 0.022(3) 0.006(3) 0.011(3) 0.000(2) -0.004(2) -0.002(2)
C265_17 0.025(3) 0.012(3) 0.016(3) 0.004(2) 0.006(3) 0.003(2)
C266_17 0.022(3) 0.010(3) 0.017(3) 0.004(2) -0.003(2) 0.004(2)
C267_17 0.013(3) 0.014(3) 0.026(3) 0.004(3) 0.001(2) 0.001(2)
C268_17 0.019(3) 0.018(3) 0.019(3) 0.007(3) -0.002(3) 0.003(3)
C269_17 0.021(3) 0.010(3) 0.018(3) 0.001(2) -0.001(3) 0.001(2)
C270_17 0.020(3) 0.016(3) 0.015(3) 0.003(2) -0.004(2) -0.002(2)
C271_17 0.035(4) 0.038(4) 0.014(3) 0.005(3) 0.000(3) 0.010(3)
C272_17 0.066(6) 0.034(4) 0.049(5) 0.016(4) -0.027(4) 0.016(4)
C273_17 0.035(4) 0.019(3) 0.015(3) 0.005(3) 0.002(3) 0.008(3)
C274_17 0.036(4) 0.021(3) 0.031(4) 0.010(3) 0.012(3) 0.001(3)
C275_17 0.020(3) 0.025(4) 0.032(4) 0.010(3) -0.001(3) 0.005(3)
C276_17 0.025(4) 0.032(4) 0.053(5) 0.017(4) 0.009(3) -0.003(3)
C277_17 0.018(3) 0.021(3) 0.027(4) 0.003(3) -0.001(3) 0.004(3)
C278_17 0.026(4) 0.026(4) 0.034(4) -0.001(3) -0.012(3) -0.001(3)
C279_17 0.026(3) 0.019(3) 0.015(3) 0.003(2) -0.005(3) 0.002(3)
C280_17 0.038(4) 0.025(4) 0.031(4) -0.001(3) -0.018(3) 0.003(3)
C281_17 0.029(4) 0.021(3) 0.016(3) 0.007(3) 0.001(3) 0.006(3)
C282_17 0.037(4) 0.020(3) 0.022(3) 0.001(3) 0.009(3) 0.005(3)
C283_17 0.019(3) 0.023(3) 0.028(4) 0.008(3) 0.001(3) 0.007(3)
C284_17 0.031(4) 0.024(4) 0.036(4) 0.006(3) 0.009(3) 0.013(3)
C285_17 0.017(3) 0.037(4) 0.024(4) 0.006(3) -0.003(3) 0.005(3)
C286_17 0.057(5) 0.036(5) 0.056(5) 0.014(4) -0.019(4) 0.022(4)
Ni8_18 0.0162(4) 0.0107(4) 0.0142(4) 0.0024(3) -0.0016(3) 0.0022(3)
N25_18 0.018(3) 0.015(3) 0.010(2) 0.0044(19) -0.001(2) 0.003(2)
N26_18 0.018(3) 0.008(2) 0.016(3) 0.0016(19) -0.003(2) -0.0001(19)
N27_18 0.019(3) 0.014(3) 0.014(3) 0.006(2) 0.000(2) 0.003(2)
N28_18 0.016(3) 0.011(2) 0.017(3) 0.006(2) -0.001(2) 0.000(2)
C287_18 0.025(3) 0.013(3) 0.018(3) 0.003(2) -0.004(3) 0.002(3)
C288_18 0.029(4) 0.018(3) 0.018(3) 0.008(3) 0.002(3) 0.009(3)
C289_18 0.020(3) 0.015(3) 0.017(3) 0.003(2) -0.002(3) 0.003(2)
C290_18 0.022(3) 0.015(3) 0.018(3) 0.002(2) 0.004(3) 0.005(2)
C291_18 0.021(3) 0.009(3) 0.019(3) 0.002(2) 0.000(3) 0.003(2)
C292_18 0.018(3) 0.010(3) 0.027(3) 0.001(2) 0.001(3) 0.005(2)
C293_18 0.016(3) 0.004(3) 0.025(3) -0.001(2) 0.005(3) 0.001(2)
C294_18 0.019(3) 0.004(3) 0.029(4) 0.003(2) 0.004(3) 0.000(2)
C295_18 0.023(3) 0.008(3) 0.017(3) 0.003(2) -0.005(3) 0.002(2)
C296_18 0.025(3) 0.007(3) 0.014(3) 0.002(2) -0.003(3) -0.003(2)
C297_18 0.023(3) 0.009(3) 0.018(3) 0.000(2) -0.001(3) 0.000(2)
C298_18 0.025(3) 0.014(3) 0.015(3) 0.005(2) -0.002(3) 0.002(3)
C299_18 0.021(3) 0.008(3) 0.017(3) 0.004(2) -0.002(2) 0.002(2)
C300_18 0.017(3) 0.014(3) 0.020(3) 0.004(2) 0.003(2) 0.000(2)
C301_18 0.015(3) 0.010(3) 0.017(3) 0.002(2) -0.004(2) 0.000(2)
C302_18 0.018(3) 0.005(3) 0.032(4) 0.004(2) 0.000(3) -0.002(2)
C303_18 0.015(3) 0.016(3) 0.025(3) 0.006(3) 0.000(3) 0.007(2)
C304_18 0.013(3) 0.012(3) 0.021(3) 0.001(2) -0.002(2) 0.001(2)
C305_18 0.023(3) 0.015(3) 0.019(3) 0.003(2) -0.006(3) 0.004(3)
C306_18 0.020(3) 0.006(3) 0.021(3) 0.001(2) -0.004(3) -0.001(2)
C307_18 0.028(4) 0.041(4) 0.021(3) 0.015(3) 0.001(3) 0.013(3)
C308_18 0.064(6) 0.041(5) 0.045(5) 0.020(4) -0.012(4) 0.023(4)
C309_18 0.023(3) 0.021(3) 0.023(3) 0.009(3) -0.002(3) 0.005(3)
C310_18 0.027(4) 0.026(4) 0.037(4) 0.013(3) 0.010(3) 0.003(3)
C311_18 0.013(3) 0.018(3) 0.027(3) 0.004(3) -0.005(3) 0.006(2)
C312_18 0.021(3) 0.025(4) 0.034(4) 0.007(3) 0.006(3) -0.003(3)
C313_18 0.018(3) 0.015(3) 0.027(3) 0.002(3) 0.000(3) 0.004(2)
C314_18 0.030(4) 0.022(4) 0.029(4) 0.002(3) -0.015(3) 0.002(3)
C315_18 0.026(3) 0.021(3) 0.016(3) 0.006(3) -0.004(3) 0.001(3)
C316_18 0.032(4) 0.028(4) 0.026(4) 0.002(3) -0.010(3) 0.002(3)
C317_18 0.030(4) 0.022(3) 0.020(3) 0.007(3) 0.004(3) 0.008(3)
C318_18 0.045(4) 0.031(4) 0.029(4) 0.000(3) 0.014(3) 0.014(3)
C319_18 0.018(3) 0.025(4) 0.026(4) 0.004(3) -0.002(3) 0.006(3)
C320_18 0.030(4) 0.018(3) 0.032(4) 0.005(3) 0.002(3) 0.012(3)
C321_18 0.013(3) 0.033(4) 0.026(4) 0.007(3) -0.004(3) 0.007(3)
C322_18 0.070(6) 0.033(5) 0.051(5) 0.009(4) -0.027(4) 0.025(4)
Ni10_19 0.0167(4) 0.0107(4) 0.0158(4) 0.0030(3) -0.0020(3) 0.0016(3)
N29_19 0.018(3) 0.007(2) 0.020(3) 0.002(2) -0.001(2) 0.003(2)
N30_19 0.014(2) 0.011(2) 0.018(3) 0.004(2) -0.003(2) 0.0031(19)
N31_19 0.016(3) 0.010(2) 0.021(3) 0.004(2) -0.001(2) 0.001(2)
N32_19 0.021(3) 0.009(2) 0.024(3) 0.003(2) -0.001(2) -0.001(2)
C323_19 0.029(4) 0.017(3) 0.015(3) 0.003(2) 0.000(3) 0.008(3)
C324_19 0.023(3) 0.011(3) 0.013(3) 0.004(2) 0.000(2) 0.001(2)
C325_19 0.018(3) 0.012(3) 0.019(3) 0.000(2) 0.006(2) 0.001(2)
C326_19 0.016(3) 0.007(3) 0.019(3) -0.001(2) -0.003(2) -0.002(2)
C327_19 0.020(3) 0.002(3) 0.031(4) 0.000(2) -0.003(3) -0.001(2)
C328_19 0.016(3) 0.013(3) 0.024(3) 0.001(2) -0.003(3) 0.002(2)
C329_19 0.021(3) 0.012(3) 0.022(3) 0.005(2) 0.002(3) 0.002(2)
C330_19 0.019(3) 0.012(3) 0.018(3) 0.006(2) -0.008(2) 0.003(2)
C331_19 0.022(3) 0.009(3) 0.021(3) 0.005(2) 0.001(3) 0.003(2)
C332_19 0.034(4) 0.013(3) 0.012(3) 0.005(2) 0.001(3) -0.001(3)
C333_19 0.026(3) 0.011(3) 0.024(3) 0.004(3) 0.002(3) -0.002(3)
C334_19 0.022(3) 0.008(3) 0.019(3) 0.001(2) 0.002(3) 0.000(2)
C335_19 0.019(3) 0.013(3) 0.022(3) 0.003(2) 0.006(3) -0.001(2)
C336_19 0.016(3) 0.006(3) 0.023(3) -0.004(2) -0.002(3) -0.003(2)
C337_19 0.016(3) 0.010(3) 0.030(4) 0.001(3) 0.000(3) -0.002(2)
C338_19 0.021(3) 0.011(3) 0.028(4) 0.002(3) -0.006(3) -0.001(2)
C339_19 0.021(3) 0.010(3) 0.025(3) 0.002(2) -0.003(3) -0.002(2)
C340_19 0.017(3) 0.015(3) 0.021(3) 0.005(2) -0.007(3) -0.001(2)
C341_19 0.026(3) 0.013(3) 0.019(3) 0.004(2) -0.003(3) -0.001(3)
C342_19 0.023(3) 0.015(3) 0.021(3) 0.004(3) -0.004(3) 0.002(3)
C343_19 0.032(4) 0.032(4) 0.023(3) 0.013(3) -0.003(3) 0.008(3)
C344_19 0.038(4) 0.030(4) 0.050(5) 0.021(4) -0.006(4) 0.010(3)
C345_19 0.032(4) 0.024(3) 0.016(3) 0.009(3) 0.001(3) 0.009(3)
C346_19 0.035(4) 0.020(3) 0.039(4) 0.008(3) 0.012(3) 0.007(3)
C347_19 0.023(3) 0.015(3) 0.030(4) 0.006(3) -0.001(3) 0.004(3)
C348_19 0.028(4) 0.024(4) 0.035(4) 0.007(3) 0.013(3) 0.003(3)
C349_19 0.020(3) 0.022(3) 0.028(4) 0.002(3) -0.002(3) 0.005(3)
C350_19 0.026(4) 0.028(4) 0.048(5) 0.012(3) -0.016(3) 0.000(3)
C351_19 0.031(4) 0.023(3) 0.019(3) 0.006(3) -0.003(3) 0.001(3)
C352_19 0.034(4) 0.030(4) 0.023(4) 0.004(3) -0.010(3) -0.002(3)
C353_19 0.030(4) 0.024(4) 0.024(3) 0.006(3) 0.004(3) 0.004(3)
C354_19 0.049(5) 0.030(4) 0.028(4) -0.001(3) 0.010(3) 0.004(3)
C355_19 0.025(3) 0.015(3) 0.033(4) 0.004(3) 0.005(3) 0.003(3)
C356_19 0.033(4) 0.020(4) 0.040(4) -0.001(3) 0.012(3) 0.000(3)
C357_19 0.020(3) 0.027(4) 0.037(4) 0.012(3) -0.001(3) 0.004(3)
C358_19 0.042(4) 0.026(4) 0.041(4) 0.012(3) -0.004(4) 0.013(3)
Ni1_20 0.0178(4) 0.0105(4) 0.0135(4) 0.0022(3) -0.0017(3) 0.0022(3)
N33_20 0.018(3) 0.013(2) 0.013(2) 0.003(2) 0.000(2) 0.003(2)
N34_20 0.024(3) 0.011(2) 0.015(3) 0.003(2) -0.004(2) 0.000(2)
N35_20 0.013(2) 0.008(2) 0.019(3) 0.001(2) -0.004(2) -0.0010(19)
N36_20 0.020(3) 0.008(2) 0.017(3) 0.000(2) -0.007(2) 0.000(2)
C359_20 0.026(3) 0.004(3) 0.018(3) 0.000(2) -0.003(3) 0.000(2)
C360_20 0.019(3) 0.006(3) 0.017(3) 0.002(2) 0.003(2) -0.003(2)
C361_20 0.022(3) 0.008(3) 0.019(3) 0.002(2) -0.004(3) 0.003(2)
C362_20 0.016(3) 0.018(3) 0.024(3) 0.004(3) 0.000(3) 0.001(2)
C363_20 0.018(3) 0.009(3) 0.025(3) 0.001(2) 0.000(3) 0.002(2)
C364_20 0.015(3) 0.012(3) 0.020(3) 0.000(2) -0.002(2) 0.001(2)
C365_20 0.023(3) 0.017(3) 0.016(3) 0.006(2) -0.003(3) 0.005(3)
C366_20 0.015(3) 0.018(3) 0.017(3) 0.003(2) 0.000(2) -0.001(2)
C367_20 0.024(3) 0.018(3) 0.015(3) 0.002(2) -0.003(3) 0.004(3)
C368_20 0.022(3) 0.015(3) 0.014(3) 0.001(2) 0.000(2) 0.004(2)
C369_20 0.019(3) 0.008(3) 0.019(3) 0.001(2) 0.003(3) 0.002(2)
C370_20 0.025(3) 0.014(3) 0.016(3) 0.004(2) 0.007(3) 0.002(2)
C371_20 0.018(3) 0.009(3) 0.016(3) 0.000(2) -0.002(2) 0.000(2)
C372_20 0.015(3) 0.015(3) 0.026(3) 0.003(3) 0.001(3) 0.005(2)
C373_20 0.022(3) 0.011(3) 0.029(4) 0.000(3) 0.000(3) 0.005(2)
C374_20 0.022(3) 0.009(3) 0.018(3) 0.000(2) -0.001(3) 0.001(2)
C375_20 0.023(3) 0.017(3) 0.014(3) 0.001(2) -0.003(3) 0.006(3)
C376_20 0.026(3) 0.009(3) 0.013(3) 0.000(2) -0.001(3) 0.000(2)
C377_20 0.024(3) 0.015(3) 0.016(3) 0.001(2) 0.002(3) 0.003(3)
C378_20 0.028(3) 0.009(3) 0.018(3) 0.005(2) 0.001(3) 0.002(2)
C379_20 0.025(3) 0.016(3) 0.020(3) 0.008(3) 0.002(3) 0.004(3)
C380_20 0.039(4) 0.028(4) 0.028(4) 0.004(3) 0.007(3) 0.005(3)
C381_20 0.016(3) 0.024(3) 0.027(4) 0.013(3) 0.001(3) 0.003(3)
C382_20 0.028(4) 0.022(3) 0.031(4) 0.006(3) 0.008(3) 0.008(3)
C383_20 0.020(3) 0.033(4) 0.031(4) 0.014(3) 0.002(3) 0.007(3)
C384_20 0.037(4) 0.033(4) 0.031(4) 0.007(3) -0.010(3) 0.018(3)
C385_20 0.027(3) 0.029(4) 0.011(3) 0.004(3) 0.001(3) 0.008(3)
C386_20 0.059(5) 0.035(5) 0.054(5) 0.024(4) -0.027(4) 0.000(4)
C387_20 0.026(3) 0.028(4) 0.011(3) 0.008(3) 0.005(3) 0.009(3)
C388_20 0.041(4) 0.021(4) 0.035(4) 0.007(3) 0.012(3) 0.004(3)
C389_20 0.021(3) 0.025(4) 0.023(3) 0.005(3) 0.000(3) 0.008(3)
C390_20 0.029(4) 0.025(4) 0.033(4) 0.001(3) 0.003(3) -0.002(3)
C391_20 0.020(3) 0.024(3) 0.020(3) 0.004(3) -0.005(3) 0.004(3)
C392_20 0.028(4) 0.028(4) 0.032(4) 0.007(3) -0.012(3) 0.000(3)
C393_20 0.027(3) 0.017(3) 0.015(3) 0.004(2) -0.003(3) 0.002(3)
C394_20 0.037(4) 0.023(4) 0.024(4) 0.000(3) -0.011(3) 0.005(3)
Ni7_21 0.0156(4) 0.0106(4) 0.0168(4) 0.0029(3) -0.0011(3) 0.0027(3)
N37_21 0.018(3) 0.012(2) 0.012(2) 0.0041(19) -0.001(2) 0.000(2)
N38_21 0.019(3) 0.007(2) 0.021(3) 0.004(2) -0.004(2) 0.000(2)
N39_21 0.015(2) 0.012(2) 0.018(3) 0.003(2) -0.004(2) 0.001(2)
N40_21 0.013(2) 0.012(2) 0.013(2) 0.0021(19) -0.0022(19) 0.0020(19)
C395_21 0.025(3) 0.014(3) 0.018(3) 0.002(2) -0.004(3) 0.005(3)
C396_21 0.024(3) 0.008(3) 0.012(3) 0.003(2) 0.000(2) 0.002(2)
C397_21 0.029(4) 0.015(3) 0.015(3) 0.002(2) 0.003(3) 0.001(3)
C398_21 0.029(4) 0.013(3) 0.019(3) 0.003(2) 0.005(3) 0.004(3)
C399_21 0.018(3) 0.012(3) 0.020(3) 0.004(2) 0.000(3) -0.001(2)
C400_21 0.019(3) 0.014(3) 0.021(3) -0.002(2) 0.002(3) 0.002(2)
C401_21 0.020(3) 0.006(3) 0.021(3) 0.002(2) -0.002(3) -0.003(2)
C402_21 0.015(3) 0.011(3) 0.035(4) 0.000(3) -0.001(3) -0.002(2)
C403_21 0.017(3) 0.014(3) 0.029(4) 0.005(3) 0.002(3) -0.001(2)
C404_21 0.025(3) 0.008(3) 0.021(3) 0.001(2) 0.000(3) 0.001(2)
C405_21 0.019(3) 0.014(3) 0.022(3) 0.007(2) -0.005(3) 0.001(2)
C406_21 0.018(3) 0.013(3) 0.023(3) 0.002(2) -0.004(3) 0.001(2)
C407_21 0.028(4) 0.014(3) 0.022(3) 0.004(3) -0.005(3) 0.001(3)
C408_21 0.022(3) 0.013(3) 0.017(3) 0.004(2) -0.002(3) 0.004(2)
C409_21 0.024(3) 0.009(3) 0.014(3) 0.003(2) -0.005(2) 0.001(2)
C410_21 0.022(3) 0.012(3) 0.016(3) 0.001(2) 0.005(3) 0.001(2)
C411_21 0.016(3) 0.008(3) 0.025(3) 0.003(2) 0.002(3) 0.004(2)
C412_21 0.016(3) 0.011(3) 0.026(3) 0.002(2) 0.001(3) 0.001(2)
C413_21 0.022(3) 0.010(3) 0.025(3) 0.001(2) -0.001(3) 0.004(2)
C414_21 0.016(3) 0.014(3) 0.024(3) 0.003(3) 0.000(3) 0.001(2)
C415_21 0.030(4) 0.026(4) 0.018(3) 0.006(3) -0.002(3) 0.003(3)
C416_21 0.038(4) 0.031(4) 0.025(4) 0.001(3) -0.006(3) 0.006(3)
C417_21 0.028(4) 0.024(3) 0.018(3) 0.002(3) 0.000(3) 0.000(3)
C418_21 0.050(5) 0.026(4) 0.039(4) -0.005(3) 0.015(4) 0.004(4)
C419_21 0.016(3) 0.023(3) 0.036(4) 0.003(3) -0.002(3) 0.000(3)
C420_21 0.032(4) 0.024(4) 0.042(4) 0.002(3) 0.010(3) 0.011(3)
C421_21 0.017(3) 0.028(4) 0.041(4) 0.009(3) -0.002(3) 0.007(3)
C422_21 0.062(6) 0.036(5) 0.062(6) 0.008(4) -0.029(5) 0.016(4)
C423_21 0.032(4) 0.034(4) 0.020(3) 0.011(3) 0.000(3) 0.010(3)
C424_21 0.046(5) 0.035(4) 0.045(5) 0.020(4) -0.010(4) 0.006(4)
C425_21 0.032(4) 0.026(4) 0.019(3) 0.009(3) 0.003(3) 0.009(3)
C426_21 0.039(4) 0.026(4) 0.029(4) 0.012(3) 0.011(3) 0.009(3)
C427_21 0.019(3) 0.021(3) 0.024(3) 0.005(3) 0.002(3) 0.008(3)
C428_21 0.025(4) 0.025(4) 0.032(4) 0.006(3) 0.007(3) 0.006(3)
C429_21 0.021(3) 0.016(3) 0.023(3) 0.004(3) -0.001(3) 0.005(3)
C430_21 0.035(4) 0.022(4) 0.033(4) 0.007(3) -0.010(3) 0.005(3)
Ni5_22 0.0186(4) 0.0099(4) 0.0141(4) 0.0023(3) -0.0001(3) 0.0018(3)
N41_22 0.018(3) 0.015(3) 0.016(3) 0.004(2) -0.002(2) 0.002(2)
N42_22 0.020(3) 0.013(2) 0.013(2) 0.001(2) 0.000(2) 0.006(2)
N43_22 0.022(3) 0.009(2) 0.013(2) -0.0010(19) 0.002(2) 0.002(2)
N44_22 0.024(3) 0.006(2) 0.016(3) -0.0024(19) 0.001(2) 0.003(2)
C431_22 0.025(3) 0.009(3) 0.012(3) -0.001(2) 0.002(2) 0.002(2)
C432_22 0.029(4) 0.012(3) 0.015(3) 0.002(2) 0.004(3) 0.003(3)
C433_22 0.027(3) 0.012(3) 0.015(3) 0.005(2) -0.001(3) 0.002(3)
C434_22 0.022(3) 0.008(3) 0.013(3) 0.002(2) -0.005(2) -0.005(2)
C435_22 0.022(3) 0.017(3) 0.013(3) 0.005(2) 0.005(2) 0.004(2)
C436_22 0.018(3) 0.011(3) 0.017(3) 0.002(2) 0.000(2) 0.003(2)
C437_22 0.018(3) 0.015(3) 0.023(3) 0.004(3) 0.002(3) 0.004(2)
C438_22 0.020(3) 0.017(3) 0.018(3) 0.000(2) -0.001(3) 0.005(3)
C439_22 0.019(3) 0.010(3) 0.020(3) 0.001(2) 0.003(3) 0.002(2)
C440_22 0.021(3) 0.020(3) 0.020(3) 0.005(3) -0.001(3) 0.006(3)
C441_22 0.027(3) 0.018(3) 0.011(3) 0.000(2) -0.003(3) 0.005(3)
C442_22 0.028(4) 0.016(3) 0.017(3) 0.002(3) 0.000(3) 0.001(3)
C443_22 0.025(3) 0.013(3) 0.017(3) -0.002(2) -0.003(3) 0.001(3)
C444_22 0.018(3) 0.005(3) 0.017(3) 0.001(2) -0.004(2) -0.004(2)
C445_22 0.017(3) 0.014(3) 0.021(3) 0.005(2) 0.007(3) 0.001(2)
C446_22 0.017(3) 0.003(3) 0.022(3) -0.002(2) -0.001(2) -0.002(2)
C447_22 0.019(3) 0.013(3) 0.024(3) 0.004(3) -0.001(3) 0.001(2)
C448_22 0.019(3) 0.012(3) 0.032(4) 0.005(3) -0.004(3) -0.001(2)
C449_22 0.023(3) 0.011(3) 0.014(3) -0.002(2) -0.006(2) -0.003(2)
C450_22 0.024(3) 0.010(3) 0.021(3) 0.002(2) -0.002(3) 0.005(2)
C451_22 0.026(3) 0.018(3) 0.014(3) 0.004(2) -0.002(3) 0.003(3)
C452_22 0.034(4) 0.029(4) 0.028(4) 0.006(3) -0.010(3) 0.001(3)
C453_22 0.030(4) 0.020(3) 0.016(3) 0.010(3) -0.001(3) 0.002(3)
C454_22 0.031(4) 0.024(4) 0.021(3) 0.000(3) 0.005(3) 0.005(3)
C455_22 0.018(3) 0.023(3) 0.024(3) 0.011(3) 0.005(3) 0.004(3)
C456_22 0.036(4) 0.027(4) 0.024(4) 0.001(3) 0.008(3) 0.014(3)
C457_22 0.021(3) 0.034(4) 0.021(3) 0.008(3) -0.002(3) 0.008(3)
C458_22 0.057(5) 0.032(4) 0.043(5) 0.012(4) -0.015(4) 0.022(4)
C459_22 0.030(4) 0.028(4) 0.015(3) 0.006(3) 0.002(3) 0.003(3)
C460_22 0.062(6) 0.041(5) 0.059(6) 0.024(4) -0.028(5) 0.008(4)
C461_22 0.027(3) 0.028(4) 0.012(3) 0.006(3) -0.003(3) 0.006(3)
C462_22 0.033(4) 0.030(4) 0.025(4) 0.012(3) 0.005(3) 0.003(3)
C463_22 0.021(3) 0.020(3) 0.030(4) 0.009(3) 0.006(3) 0.001(3)
C464_22 0.032(4) 0.031(4) 0.035(4) 0.014(3) 0.004(3) -0.006(3)
C465_22 0.020(3) 0.021(3) 0.027(4) 0.004(3) 0.000(3) 0.005(3)
C466_22 0.027(4) 0.026(4) 0.035(4) 0.000(3) -0.008(3) 0.002(3)
Ni6_23 0.0180(4) 0.0103(4) 0.0140(4) 0.0023(3) -0.0007(3) 0.0019(3)
N45_23 0.019(3) 0.009(2) 0.018(3) 0.002(2) 0.001(2) 0.003(2)
N46_23 0.017(3) 0.008(2) 0.019(3) 0.001(2) 0.001(2) -0.0004(19)
N47_23 0.021(3) 0.001(2) 0.016(3) 0.0006(18) 0.001(2) -0.0003(19)
N48_23 0.020(3) 0.002(2) 0.018(3) 0.0007(19) 0.002(2) -0.0005(19)
C467_23 0.031(4) 0.011(3) 0.018(3) -0.001(2) -0.001(3) 0.004(3)
C468_23 0.029(3) 0.010(3) 0.012(3) -0.001(2) -0.002(3) 0.001(3)
C469_23 0.024(3) 0.008(3) 0.015(3) 0.001(2) -0.002(3) -0.003(2)
C470_23 0.022(3) 0.008(3) 0.016(3) 0.001(2) 0.007(2) 0.000(2)
C471_23 0.019(3) 0.009(3) 0.017(3) 0.001(2) -0.004(2) 0.001(2)
C472_23 0.025(3) 0.006(3) 0.021(3) 0.000(2) 0.002(3) 0.006(2)
C473_23 0.024(3) 0.009(3) 0.024(3) 0.000(2) -0.001(3) 0.001(2)
C474_23 0.020(3) 0.007(3) 0.017(3) -0.001(2) -0.002(2) -0.002(2)
C475_23 0.027(3) 0.011(3) 0.018(3) 0.002(2) -0.003(3) 0.004(3)
C476_23 0.024(3) 0.011(3) 0.012(3) 0.000(2) 0.001(2) 0.006(2)
C477_23 0.026(3) 0.013(3) 0.016(3) 0.002(2) 0.000(3) 0.004(3)
C478_23 0.026(3) 0.012(3) 0.013(3) 0.001(2) -0.003(3) 0.000(2)
C479_23 0.025(3) 0.001(3) 0.022(3) 0.002(2) -0.002(3) -0.001(2)
C480_23 0.025(3) 0.010(3) 0.016(3) 0.003(2) 0.003(3) -0.001(2)
C481_23 0.019(3) 0.009(3) 0.018(3) -0.001(2) -0.001(2) -0.002(2)
C482_23 0.016(3) 0.013(3) 0.026(3) 0.004(3) 0.000(3) -0.002(2)
C483_23 0.023(3) 0.012(3) 0.024(3) 0.000(3) -0.004(3) -0.001(2)
C484_23 0.019(3) 0.009(3) 0.017(3) -0.002(2) -0.002(2) 0.001(2)
C485_23 0.027(3) 0.010(3) 0.019(3) 0.003(2) -0.004(3) 0.004(2)
C486_23 0.021(3) 0.009(3) 0.016(3) -0.002(2) -0.002(2) 0.001(2)
C487_23 0.029(4) 0.027(4) 0.019(3) 0.010(3) 0.004(3) 0.009(3)
C488_23 0.093(8) 0.029(5) 0.083(7) 0.016(5) -0.061(6) 0.007(5)
C489_23 0.023(3) 0.020(3) 0.017(3) 0.007(3) 0.000(3) 0.005(3)
C490_23 0.034(4) 0.019(3) 0.033(4) 0.009(3) 0.006(3) 0.000(3)
C491_23 0.025(3) 0.028(4) 0.021(3) 0.006(3) 0.005(3) 0.006(3)
C492_23 0.036(4) 0.035(4) 0.037(4) 0.011(3) 0.015(3) -0.003(3)
C493_23 0.021(3) 0.026(4) 0.026(4) 0.008(3) 0.001(3) 0.003(3)
C494_23 0.021(3) 0.032(4) 0.039(4) 0.013(3) -0.013(3) -0.005(3)
C495_23 0.024(3) 0.018(3) 0.019(3) 0.003(3) -0.002(3) -0.001(3)
C496_23 0.030(4) 0.025(4) 0.024(4) 0.003(3) -0.006(3) 0.004(3)
C497_23 0.027(3) 0.021(3) 0.014(3) 0.009(3) 0.003(3) 0.004(3)
C498_23 0.034(4) 0.018(3) 0.023(3) -0.002(3) 0.005(3) 0.004(3)
C499_23 0.023(3) 0.019(3) 0.031(4) 0.009(3) 0.004(3) 0.004(3)
C500_23 0.056(5) 0.018(4) 0.034(4) 0.008(3) 0.022(4) 0.012(3)
C501_23 0.026(4) 0.032(4) 0.027(4) 0.010(3) 0.000(3) 0.011(3)
C502_23 0.059(5) 0.033(4) 0.051(5) 0.006(4) -0.016(4) 0.023(4)
C503 0.026(4) 0.043(4) 0.023(4) -0.001(3) 0.007(3) 0.003(3)
C504 0.028(4) 0.045(5) 0.037(4) 0.009(4) 0.000(3) -0.006(3)
C505 0.018(3) 0.053(5) 0.029(4) 0.007(3) -0.002(3) 0.000(3)
C506 0.028(4) 0.043(4) 0.021(4) -0.001(3) 0.008(3) 0.007(3)
C507 0.034(4) 0.049(5) 0.027(4) 0.002(3) 0.007(3) 0.006(4)
C508 0.029(4) 0.034(4) 0.036(4) -0.003(3) -0.002(3) -0.002(3)
C509 0.022(4) 0.046(5) 0.032(4) -0.003(3) -0.003(3) 0.000(3)
C510 0.026(4) 0.046(5) 0.030(4) 0.006(3) 0.008(3) 0.005(3)
C511 0.022(4) 0.051(5) 0.029(4) 0.005(3) 0.006(3) 0.004(3)
C512 0.026(4) 0.047(5) 0.045(5) 0.009(4) 0.006(3) 0.000(4)
C513 0.015(3) 0.052(5) 0.030(4) 0.000(4) 0.006(3) 0.000(3)
C514 0.025(4) 0.047(5) 0.022(4) -0.003(3) 0.004(3) 0.000(3)
C515 0.031(4) 0.055(5) 0.027(4) 0.003(4) 0.007(3) 0.001(4)
C516 0.025(4) 0.054(5) 0.036(4) 0.013(4) 0.007(3) -0.007(4)
C517 0.022(4) 0.060(5) 0.036(4) 0.009(4) -0.003(3) -0.004(4)
C518 0.031(4) 0.061(5) 0.029(4) 0.004(4) 0.003(3) 0.008(4)
C519 0.041(5) 0.065(6) 0.039(5) 0.032(4) 0.008(4) 0.028(4)
C520 0.040(5) 0.071(6) 0.037(5) 0.033(4) 0.015(4) 0.023(4)
C521 0.045(5) 0.081(7) 0.029(4) 0.018(4) 0.003(4) 0.031(5)
C522 0.027(4) 0.064(6) 0.034(4) 0.019(4) -0.001(3) 0.018(4)
C523 0.046(5) 0.063(6) 0.045(5) 0.015(4) -0.004(4) 0.011(4)
C524 0.031(4) 0.074(6) 0.035(4) 0.025(4) 0.005(3) 0.015(4)
C525 0.040(5) 0.063(6) 0.034(4) 0.018(4) 0.010(4) 0.025(4)
C526 0.073(7) 0.065(7) 0.072(7) 0.038(5) 0.022(5) 0.029(5)
C527 0.025(4) 0.045(5) 0.023(4) -0.007(3) 0.009(3) 0.000(3)
C528 0.025(4) 0.045(5) 0.042(5) 0.007(4) 0.002(3) -0.007(3)
C529 0.026(4) 0.046(5) 0.036(4) -0.004(4) 0.003(3) -0.005(3)
C530 0.032(4) 0.050(5) 0.027(4) 0.003(3) 0.008(3) 0.006(4)
C531 0.032(4) 0.051(5) 0.036(4) 0.003(4) 0.012(3) -0.001(4)
C532 0.031(4) 0.043(5) 0.041(5) 0.004(4) 0.006(4) -0.004(4)
C533 0.025(4) 0.056(5) 0.039(5) 0.001(4) 0.004(3) -0.007(4)
C534 0.027(4) 0.054(5) 0.032(4) 0.002(4) 0.010(3) -0.002(4)
C535 0.045(5) 0.051(5) 0.058(6) 0.034(4) 0.008(4) 0.023(4)
C536 0.038(5) 0.102(8) 0.041(5) 0.046(5) 0.011(4) 0.026(5)
C537 0.043(5) 0.084(7) 0.031(4) 0.029(5) 0.003(4) 0.022(5)
C538 0.038(4) 0.068(6) 0.032(4) 0.020(4) 0.002(4) 0.026(4)
C539 0.054(5) 0.060(6) 0.046(5) 0.015(4) 0.002(4) 0.029(5)
C540 0.035(4) 0.061(6) 0.036(4) 0.025(4) 0.008(3) 0.026(4)
C541 0.041(5) 0.062(6) 0.041(5) 0.027(4) 0.010(4) 0.026(4)
C542 0.048(5) 0.058(6) 0.098(8) 0.042(6) 0.014(5) 0.019(5)
C543 0.029(4) 0.041(4) 0.021(4) -0.001(3) 0.008(3) -0.001(3)
C544 0.041(4) 0.043(5) 0.018(4) 0.001(3) -0.004(3) -0.001(4)
C545 0.039(4) 0.040(5) 0.024(4) -0.004(3) 0.002(3) 0.000(4)
C546 0.024(4) 0.042(4) 0.026(4) 0.004(3) 0.008(3) -0.006(3)
C547 0.041(4) 0.046(5) 0.021(4) 0.010(3) 0.008(3) 0.003(4)
C548 0.034(4) 0.050(5) 0.022(4) -0.001(3) 0.002(3) 0.005(4)
C549 0.040(4) 0.042(5) 0.021(4) -0.009(3) 0.005(3) 0.004(4)
C550 0.040(4) 0.044(5) 0.029(4) 0.007(3) 0.002(3) 0.005(4)
C551 0.041(5) 0.071(6) 0.054(6) 0.039(5) 0.007(4) 0.026(5)
C552 0.041(5) 0.084(7) 0.044(5) 0.040(5) 0.007(4) 0.019(5)
C553 0.043(5) 0.072(6) 0.026(4) 0.022(4) 0.005(4) 0.022(4)
C554 0.032(4) 0.091(7) 0.028(4) 0.036(5) -0.005(3) 0.013(4)
C555 0.049(6) 0.080(7) 0.053(6) 0.026(5) -0.012(5) -0.008(5)
C556 0.029(4) 0.098(8) 0.039(5) 0.042(5) 0.007(4) 0.016(5)
C557 0.038(5) 0.084(7) 0.039(5) 0.027(5) 0.009(4) 0.026(5)
C558 0.072(7) 0.076(8) 0.076(7) 0.036(6) 0.012(6) 0.029(6)
C559 0.029(4) 0.047(5) 0.023(4) 0.005(3) 0.008(3) -0.004(3)
C560 0.040(5) 0.057(5) 0.020(4) -0.008(4) 0.005(3) -0.005(4)
C561 0.041(5) 0.045(5) 0.027(4) -0.004(3) -0.001(3) 0.006(4)
C562 0.028(4) 0.060(5) 0.025(4) 0.004(4) 0.005(3) -0.002(4)
C563 0.034(4) 0.057(5) 0.027(4) -0.008(4) 0.000(3) -0.003(4)
C564 0.033(4) 0.062(6) 0.025(4) 0.005(4) 0.001(3) 0.006(4)
C565 0.037(4) 0.056(5) 0.028(4) -0.004(4) -0.004(3) -0.004(4)
C566 0.040(4) 0.049(5) 0.028(4) -0.002(4) 0.013(3) 0.001(4)
C567 0.043(5) 0.057(6) 0.030(4) -0.005(4) -0.011(4) 0.020(4)
C568 0.034(4) 0.072(6) 0.035(4) 0.018(4) 0.007(4) 0.025(4)
C569 0.042(5) 0.076(7) 0.032(4) 0.017(4) 0.004(4) 0.035(5)
C570 0.039(4) 0.057(5) 0.032(4) 0.021(4) 0.003(4) 0.024(4)
C571 0.089(8) 0.052(6) 0.058(6) 0.019(5) 0.009(5) 0.025(5)
C572 0.059(6) 0.055(6) 0.041(5) 0.017(4) 0.005(4) 0.007(5)
C573 0.037(5) 0.073(6) 0.034(4) 0.021(4) 0.009(4) 0.018(4)
C574 0.051(6) 0.056(6) 0.095(8) -0.014(6) -0.012(6) 0.007(5)
C575 0.052(5) 0.066(6) 0.032(4) 0.023(4) 0.006(4) 0.037(5)
C576 0.049(5) 0.078(7) 0.036(5) 0.030(5) 0.009(4) 0.017(5)
C577 0.034(4) 0.066(6) 0.020(4) 0.014(4) 0.007(3) 0.018(4)
C578 0.034(4) 0.074(6) 0.022(4) 0.014(4) -0.007(3) 0.012(4)
C579 0.050(6) 0.073(7) 0.059(6) 0.015(5) -0.002(5) -0.007(5)
C580 0.027(4) 0.099(8) 0.031(4) 0.030(5) 0.007(3) 0.018(5)
C581 0.042(5) 0.089(7) 0.034(5) 0.013(5) 0.009(4) 0.039(5)
C582 0.099(8) 0.055(6) 0.064(7) 0.015(5) 0.012(6) 0.034(6)
C583 0.030(4) 0.051(5) 0.025(4) 0.007(3) 0.008(3) 0.003(4)
C584 0.029(4) 0.054(5) 0.021(4) -0.002(3) -0.001(3) -0.001(4)
C585 0.041(5) 0.048(5) 0.024(4) -0.007(3) -0.001(3) 0.006(4)
C586 0.027(4) 0.048(5) 0.022(4) 0.002(3) 0.008(3) -0.001(3)
C587 0.040(5) 0.061(5) 0.022(4) 0.008(4) 0.002(3) 0.008(4)
C588 0.037(4) 0.060(5) 0.019(4) 0.000(4) 0.003(3) 0.004(4)
C589 0.048(5) 0.062(6) 0.018(4) -0.010(4) 0.002(3) 0.012(4)
C590 0.037(4) 0.060(5) 0.021(4) -0.002(4) 0.006(3) 0.012(4)
C591 0.026(4) 0.102(8) 0.037(5) 0.043(5) -0.001(4) 0.018(5)
C592 0.041(5) 0.133(11) 0.053(6) 0.055(7) 0.019(5) 0.034(6)
C593 0.062(7) 0.138(11) 0.036(5) 0.032(6) 0.019(5) 0.064(7)
C594 0.060(6) 0.084(7) 0.040(5) 0.028(5) 0.009(4) 0.046(5)
C595 0.087(8) 0.088(9) 0.061(7) 0.009(6) 0.006(6) 0.049(7)
C596 0.042(5) 0.072(6) 0.034(4) 0.029(4) 0.011(4) 0.031(5)
C597 0.032(4) 0.080(7) 0.028(4) 0.027(4) 0.002(3) 0.021(4)
C598 0.035(5) 0.105(9) 0.068(7) 0.056(6) -0.005(4) -0.004(5)
C599 0.048(5) 0.059(6) 0.031(4) 0.023(4) 0.006(4) 0.027(4)
C600 0.032(4) 0.083(7) 0.039(5) 0.039(5) 0.009(4) 0.026(4)
C601 0.042(5) 0.069(6) 0.021(4) 0.015(4) 0.002(3) 0.025(4)
C602 0.035(4) 0.079(6) 0.026(4) 0.025(4) 0.004(3) 0.026(4)
C603 0.047(5) 0.058(6) 0.048(5) 0.010(4) -0.009(4) 0.011(4)
C604 0.033(4) 0.076(7) 0.039(5) 0.025(5) -0.001(4) 0.011(4)
C605 0.040(5) 0.072(6) 0.037(5) 0.022(4) 0.011(4) 0.026(4)
C606 0.064(6) 0.063(6) 0.068(7) 0.020(5) 0.015(5) 0.028(5)
C607 0.033(4) 0.036(4) 0.031(4) 0.013(3) -0.004(3) 0.010(3)
C608 0.030(4) 0.064(6) 0.033(4) 0.017(4) 0.005(3) 0.014(4)
C609 0.033(4) 0.052(5) 0.033(4) 0.016(4) 0.005(3) 0.021(4)
C610 0.043(5) 0.042(5) 0.032(4) 0.011(4) -0.005(4) 0.017(4)
C611 0.057(5) 0.045(5) 0.045(5) 0.009(4) 0.003(4) 0.021(4)
C612 0.032(4) 0.041(4) 0.031(4) 0.014(3) 0.000(3) 0.014(3)
C613 0.039(4) 0.049(5) 0.025(4) 0.014(3) 0.007(3) 0.020(4)
C614 0.046(5) 0.047(5) 0.034(4) 0.015(4) 0.010(4) 0.011(4)
C615 0.032(5) 0.126(10) 0.034(5) 0.034(6) -0.013(4) 0.009(5)
C616 0.031(5) 0.118(9) 0.032(5) 0.031(5) 0.015(4) 0.032(5)
C617 0.055(6) 0.094(9) 0.066(7) 0.038(6) 0.008(5) 0.038(6)
C618 0.048(5) 0.104(8) 0.053(6) 0.052(6) 0.021(5) 0.047(6)
C619 0.102(9) 0.081(9) 0.119(10) 0.059(8) 0.028(8) 0.048(7)
C620 0.044(5) 0.101(9) 0.056(6) 0.053(6) 0.014(5) 0.025(6)
C621 0.034(5) 0.123(9) 0.026(4) 0.039(5) 0.007(4) 0.026(5)
C622 0.054(7) 0.152(12) 0.049(6) 0.025(7) -0.012(5) -0.009(7)
C623 0.044(5) 0.064(6) 0.038(5) 0.028(4) 0.003(4) 0.023(4)
C624 0.042(5) 0.039(5) 0.043(5) 0.023(4) 0.009(4) 0.009(4)
C625 0.036(4) 0.064(6) 0.030(4) 0.021(4) 0.009(3) 0.022(4)
C626 0.032(4) 0.051(5) 0.035(4) 0.020(4) 0.001(3) 0.015(4)
C627 0.036(5) 0.059(6) 0.062(6) 0.026(5) -0.002(4) 0.005(4)
C628 0.028(4) 0.081(7) 0.047(5) 0.040(5) 0.000(4) 0.013(4)
C629 0.041(5) 0.071(6) 0.036(4) 0.026(4) 0.012(4) 0.033(4)
C630 0.080(7) 0.060(6) 0.068(7) 0.028(5) 0.026(6) 0.037(6)
C631 0.030(4) 0.080(7) 0.029(4) 0.018(4) -0.001(3) 0.019(4)
C632 0.025(4) 0.076(6) 0.033(4) 0.028(4) 0.008(3) 0.015(4)
C633 0.033(4) 0.075(7) 0.040(5) 0.029(4) 0.013(4) 0.019(4)
C634 0.035(4) 0.072(6) 0.057(6) 0.047(5) 0.009(4) 0.016(4)
C635 0.058(6) 0.084(8) 0.090(8) 0.054(7) 0.002(6) 0.004(6)
C636 0.036(5) 0.114(9) 0.051(6) 0.051(6) 0.012(4) 0.021(6)
C637 0.039(5) 0.107(9) 0.034(5) 0.029(5) 0.006(4) 0.026(5)
C638 0.050(5) 0.094(8) 0.035(5) 0.006(5) -0.005(4) 0.032(5)

loop_
_atom_type_symbol
_atom_type_description
_atom_type_scat_dispersion_real
_atom_type_scat_dispersion_imag
_atom_type_scat_source
C C 0.0033 0.0016 'International Tables Vol C Tables 4.2.6.8 and 6.1.1.4'
H H 0.0000 0.0000 'International Tables Vol C Tables 4.2.6.8 and 6.1.1.4'
N N 0.0061 0.0033 'International Tables Vol C Tables 4.2.6.8 and 6.1.1.4'
Ni Ni 0.3393 1.1124 'International Tables Vol C Tables 4.2.6.8 and 6.1.1.4'

loop_
_geom_angle_atom_site_label_1
_geom_angle_atom_site_label_2
_geom_angle_atom_site_label_3
_geom_angle
_geom_angle_site_symmetry_1
_geom_angle_site_symmetry_3
_geom_angle_publ_flag
C2_1 C1_1 C9_1 121.0(6) . . ?
C2_1 C1_1 C6_1 121.0(6) . . ?
C9_1 C1_1 C6_1 108.1(6) . . ?
C1_1 C2_1 C3_1 115.6(6) . . ?
C1_1 C2_1 C12_1 119.4(6) . . ?
C3_1 C2_1 C12_1 117.9(6) . . ?
C4_1 C3_1 C2_1 121.2(6) . . ?
C4_1 C3_1 C15_1 108.1(6) . . ?
C2_1 C3_1 C15_1 122.2(6) . . ?
C5_1 C4_1 C3_1 121.3(6) . . ?
C5_1 C4_1 C17_1 122.2(6) . . ?
C3_1 C4_1 C17_1 107.5(6) . . ?
C6_1 C5_1 C4_1 116.7(6) . . ?
C6_1 C5_1 C20_1 118.9(6) . . ?
C4_1 C5_1 C20_1 117.9(6) . . ?
C5_1 C6_1 C1_1 121.8(6) . . ?
C5_1 C6_1 C7_1 121.7(7) . . ?
C1_1 C6_1 C7_1 107.4(6) . . ?
C22_1 C7_1 C8_1 119.6(6) . . ?
C22_1 C7_1 C6_1 119.5(6) . . ?
C8_1 C7_1 C6_1 108.6(6) . . ?
C25_1 C8_1 C9_1 119.7(6) . . ?
C25_1 C8_1 C7_1 120.4(7) . . ?
C9_1 C8_1 C7_1 106.4(6) . . ?
C10_1 C9_1 C1_1 119.8(6) . . ?
C10_1 C9_1 C8_1 119.7(6) . . ?
C1_1 C9_1 C8_1 109.4(6) . . ?
C9_1 C10_1 C11_1 119.2(6) . . ?
C9_1 C10_1 C27_1 119.5(6) . . ?
C11_1 C10_1 C27_1 109.3(6) . . ?
C12_1 C11_1 C29_1 120.5(6) . . ?
C12_1 C11_1 C10_1 122.2(6) . . ?
C29_1 C11_1 C10_1 108.3(6) . . ?
C13_1 C12_1 C11_1 117.1(6) . . ?
C13_1 C12_1 C2_1 118.3(6) . . ?
C11_1 C12_1 C2_1 118.1(6) . . ?
C12_1 C13_1 C31_1 120.8(6) . . ?
C12_1 C13_1 C14_1 121.7(6) . . ?
C31_1 C13_1 C14_1 108.4(6) . . ?
C15_1 C14_1 C13_1 120.6(6) . . ?
C15_1 C14_1 C33_1 120.2(7) . . ?
C13_1 C14_1 C33_1 107.7(6) . . ?
C14_1 C15_1 C3_1 118.9(6) . . ?
C14_1 C15_1 C16_1 120.6(7) . . ?
C3_1 C15_1 C16_1 108.6(6) . . ?
C35_1 C16_1 C17_1 121.6(7) . . ?
C35_1 C16_1 C15_1 119.5(7) . . ?
C17_1 C16_1 C15_1 106.5(6) . . ?
C18_1 C17_1 C16_1 120.5(7) . . ?
C18_1 C17_1 C4_1 119.0(6) . . ?
C16_1 C17_1 C4_1 109.3(6) . . ?
C17_1 C18_1 C19_1 120.4(6) . . ?
C17_1 C18_1 C37_1 118.4(7) . . ?
C19_1 C18_1 C37_1 109.1(6) . . ?
C20_1 C19_1 C18_1 121.9(6) . . ?
C20_1 C19_1 C39_1 121.5(6) . . ?
C18_1 C19_1 C39_1 108.0(6) . . ?
C19_1 C20_1 C21_1 116.2(6) . . ?
C19_1 C20_1 C5_1 118.2(6) . . ?
C21_1 C20_1 C5_1 118.0(6) . . ?
C41_1 C21_1 C20_1 121.1(6) . . ?
C41_1 C21_1 C22_1 107.8(6) . . ?
C20_1 C21_1 C22_1 122.1(6) . . ?
C7_1 C22_1 C21_1 119.4(6) . . ?
C7_1 C22_1 C23_1 119.9(6) . . ?
C21_1 C22_1 C23_1 109.3(6) . . ?
C24_1 C23_1 C42_1 121.8(7) . . ?
C24_1 C23_1 C22_1 119.9(7) . . ?
C42_1 C23_1 C22_1 106.2(6) . . ?
C23_1 C24_1 C25_1 120.6(6) . . ?
C23_1 C24_1 C45_1 118.9(7) . . ?
C25_1 C24_1 C45_1 107.7(6) . . ?
C8_1 C25_1 C26_1 121.1(7) . . ?
C8_1 C25_1 C24_1 119.6(7) . . ?
C26_1 C25_1 C24_1 107.7(6) . . ?
C27_1 C26_1 C25_1 119.2(6) . . ?
C27_1 C26_1 C46_1 118.6(6) . . ?
C25_1 C26_1 C46_1 109.2(6) . . ?
C26_1 C27_1 C10_1 120.8(6) . . ?
C26_1 C27_1 C28_1 120.9(6) . . ?
C10_1 C27_1 C28_1 106.5(6) . . ?
C48_1 C28_1 C27_1 120.6(7) . . ?
C48_1 C28_1 C29_1 119.8(6) . . ?
C27_1 C28_1 C29_1 108.7(6) . . ?
C30_1 C29_1 C11_1 121.9(6) . . ?
C30_1 C29_1 C28_1 121.7(6) . . ?
C11_1 C29_1 C28_1 107.2(6) . . ?
C29_1 C30_1 C31_1 116.9(6) . . ?
C29_1 C30_1 C50_1 117.9(6) . . ?
C31_1 C30_1 C50_1 117.7(6) . . ?
C30_1 C31_1 C32_1 123.2(6) . . ?
C30_1 C31_1 C13_1 120.8(6) . . ?
C32_1 C31_1 C13_1 107.6(6) . . ?
C52_1 C32_1 C31_1 118.9(6) . . ?
C52_1 C32_1 C33_1 119.1(7) . . ?
C31_1 C32_1 C33_1 109.6(6) . . ?
C34_1 C33_1 C32_1 121.1(6) . . ?
C34_1 C33_1 C14_1 119.3(7) . . ?
C32_1 C33_1 C14_1 106.7(6) . . ?
C33_1 C34_1 C35_1 119.1(7) . . ?
C33_1 C34_1 C54_1 119.0(6) . . ?
C35_1 C34_1 C54_1 109.9(6) . . ?
C16_1 C35_1 C34_1 121.3(7) . . ?
C16_1 C35_1 C36_1 118.4(7) . . ?
C34_1 C35_1 C36_1 107.4(6) . . ?
C37_1 C36_1 C35_1 120.8(7) . . ?
C37_1 C36_1 C55_1 119.8(7) . . ?
C35_1 C36_1 C55_1 107.5(6) . . ?
C36_1 C37_1 C38_1 119.6(7) . . ?
C36_1 C37_1 C18_1 120.4(7) . . ?
C38_1 C37_1 C18_1 106.9(6) . . ?
C57_1 C38_1 C37_1 121.6(7) . . ?
C57_1 C38_1 C39_1 120.0(6) . . ?
C37_1 C38_1 C39_1 107.7(6) . . ?
C40_1 C39_1 C19_1 121.3(6) . . ?
C40_1 C39_1 C38_1 120.7(6) . . ?
C19_1 C39_1 C38_1 108.2(6) . . ?
C39_1 C40_1 C41_1 114.9(6) . . ?
C39_1 C40_1 C59_1 119.9(6) . . ?
C41_1 C40_1 C59_1 119.1(6) . . ?
C21_1 C41_1 C40_1 122.2(6) . . ?
C21_1 C41_1 C42_1 108.3(6) . . ?
C40_1 C41_1 C42_1 119.3(6) . . ?
C43_1 C42_1 C23_1 119.1(7) . . ?
C43_1 C42_1 C41_1 120.0(6) . . ?
C23_1 C42_1 C41_1 108.4(6) . . ?
C42_1 C43_1 C60_1 119.9(6) . . ?
C42_1 C43_1 C44_1 119.8(7) . . ?
C60_1 C43_1 C44_1 109.3(6) . . ?
C45_1 C44_1 C43_1 120.4(6) . . ?
C45_1 C44_1 C62_1 120.4(7) . . ?
C43_1 C44_1 C62_1 106.7(6) . . ?
C44_1 C45_1 C46_1 119.0(6) . . ?
C44_1 C45_1 C24_1 120.1(6) . . ?
C46_1 C45_1 C24_1 108.0(6) . . ?
C47_1 C46_1 C26_1 120.7(6) . . ?
C47_1 C46_1 C45_1 119.2(6) . . ?
C26_1 C46_1 C45_1 107.5(6) . . ?
C46_1 C47_1 C63_1 121.6(6) . . ?
C46_1 C47_1 C48_1 120.1(6) . . ?
C63_1 C47_1 C48_1 107.0(6) . . ?
C28_1 C48_1 C49_1 120.1(6) . . ?
C28_1 C48_1 C47_1 119.1(6) . . ?
C49_1 C48_1 C47_1 108.6(6) . . ?
C48_1 C49_1 C50_1 121.5(6) . . ?
C48_1 C49_1 C64_1 107.8(6) . . ?
C50_1 C49_1 C64_1 120.8(6) . . ?
C51_1 C50_1 C49_1 115.8(6) . . ?
C51_1 C50_1 C30_1 119.1(6) . . ?
C49_1 C50_1 C30_1 118.9(6) . . ?
C50_1 C51_1 C66_1 122.1(6) . . ?
C50_1 C51_1 C52_1 121.2(6) . . ?
C66_1 C51_1 C52_1 107.1(6) . . ?
C32_1 C52_1 C53_1 119.8(6) . . ?
C32_1 C52_1 C51_1 119.5(6) . . ?
C53_1 C52_1 C51_1 108.8(6) . . ?
C54_1 C53_1 C52_1 121.2(7) . . ?
C54_1 C53_1 C67_1 120.0(7) . . ?
C52_1 C53_1 C67_1 106.8(6) . . ?
C53_1 C54_1 C34_1 119.9(7) . . ?
C53_1 C54_1 C55_1 120.5(6) . . ?
C34_1 C54_1 C55_1 107.1(6) . . ?
C56_1 C55_1 C54_1 119.3(7) . . ?
C56_1 C55_1 C36_1 119.7(7) . . ?
C54_1 C55_1 C36_1 108.1(6) . . ?
C55_1 C56_1 C68_1 121.2(7) . . ?
C55_1 C56_1 C57_1 119.8(7) . . ?
C68_1 C56_1 C57_1 106.7(6) . . ?
C38_1 C57_1 C58_1 120.5(7) . . ?
C38_1 C57_1 C56_1 119.5(6) . . ?
C58_1 C57_1 C56_1 107.3(6) . . ?
C69_1 C58_1 C57_1 109.4(6) . . ?
C69_1 C58_1 C59_1 120.6(6) . . ?
C57_1 C58_1 C59_1 121.3(6) . . ?
C60_1 C59_1 C58_1 116.0(6) . . ?
C60_1 C59_1 C40_1 120.1(6) . . ?
C58_1 C59_1 C40_1 117.3(6) . . ?
C59_1 C60_1 C43_1 121.4(7) . . ?
C59_1 C60_1 C61_1 122.1(7) . . ?
C43_1 C60_1 C61_1 107.7(6) . . ?
C60_1 C61_1 C70_1 121.1(6) . . ?
C60_1 C61_1 C62_1 108.2(6) . . ?
C70_1 C61_1 C62_1 121.3(6) . . ?
C63_1 C62_1 C44_1 120.3(7) . . ?
C63_1 C62_1 C61_1 120.4(6) . . ?
C44_1 C62_1 C61_1 108.1(6) . . ?
C62_1 C63_1 C47_1 119.5(7) . . ?
C62_1 C63_1 C64_1 119.2(6) . . ?
C47_1 C63_1 C64_1 109.2(6) . . ?
C65_1 C64_1 C63_1 122.2(6) . . ?
C65_1 C64_1 C49_1 121.1(6) . . ?
C63_1 C64_1 C49_1 107.3(6) . . ?
C66_1 C65_1 C64_1 116.9(7) . . ?
C66_1 C65_1 C70_1 118.3(6) . . ?
C64_1 C65_1 C70_1 118.6(6) . . ?
C65_1 C66_1 C67_1 122.0(7) . . ?
C65_1 C66_1 C51_1 120.6(6) . . ?
C67_1 C66_1 C51_1 108.3(6) . . ?
C68_1 C67_1 C66_1 119.9(6) . . ?
C68_1 C67_1 C53_1 118.8(6) . . ?
C66_1 C67_1 C53_1 108.9(6) . . ?
C67_1 C68_1 C56_1 120.2(6) . . ?
C67_1 C68_1 C69_1 118.7(6) . . ?
C56_1 C68_1 C69_1 110.2(6) . . ?
C70_1 C69_1 C58_1 121.7(6) . . ?
C70_1 C69_1 C68_1 121.6(6) . . ?
C58_1 C69_1 C68_1 106.3(6) . . ?
C69_1 C70_1 C61_1 115.9(6) . . ?
C69_1 C70_1 C65_1 119.3(6) . . ?
C61_1 C70_1 C65_1 118.0(6) . . ?
C2_2 C1_2 C6_2 122.3(8) . . ?
C2_2 C1_2 C9_2 120.0(9) . . ?
C6_2 C1_2 C9_2 108.0(8) . . ?
C1_2 C2_2 C3_2 115.3(9) . . ?
C1_2 C2_2 C12_2 119.7(8) . . ?
C3_2 C2_2 C12_2 119.0(8) . . ?
C4_2 C3_2 C2_2 121.0(9) . . ?
C4_2 C3_2 C15_2 109.5(9) . . ?
C2_2 C3_2 C15_2 119.9(9) . . ?
C3_2 C4_2 C5_2 123.4(9) . . ?
C3_2 C4_2 C17_2 106.6(9) . . ?
C5_2 C4_2 C17_2 121.2(10) . . ?
C4_2 C5_2 C20_2 121.1(9) . . ?
C4_2 C5_2 C6_2 115.0(10) . . ?
C20_2 C5_2 C6_2 117.6(9) . . ?
C7_2 C6_2 C1_2 108.5(8) . . ?
C7_2 C6_2 C5_2 121.9(9) . . ?
C1_2 C6_2 C5_2 120.0(8) . . ?
C22_2 C7_2 C6_2 121.1(8) . . ?
C22_2 C7_2 C8_2 119.4(8) . . ?
C6_2 C7_2 C8_2 108.5(8) . . ?
C25_2 C8_2 C7_2 119.8(8) . . ?
C25_2 C8_2 C9_2 118.7(7) . . ?
C7_2 C8_2 C9_2 108.3(7) . . ?
C10_2 C9_2 C8_2 120.5(8) . . ?
C10_2 C9_2 C1_2 120.6(8) . . ?
C8_2 C9_2 C1_2 106.7(8) . . ?
C9_2 C10_2 C11_2 119.8(8) . . ?
C9_2 C10_2 C27_2 119.6(8) . . ?
C11_2 C10_2 C27_2 109.6(7) . . ?
C29_2 C11_2 C12_2 122.8(8) . . ?
C29_2 C11_2 C10_2 107.1(8) . . ?
C12_2 C11_2 C10_2 121.0(9) . . ?
C13_2 C12_2 C11_2 115.1(9) . . ?
C13_2 C12_2 C2_2 119.2(9) . . ?
C11_2 C12_2 C2_2 118.6(8) . . ?
C12_2 C13_2 C31_2 121.4(9) . . ?
C12_2 C13_2 C14_2 119.6(10) . . ?
C31_2 C13_2 C14_2 109.7(9) . . ?
C15_2 C14_2 C13_2 122.3(9) . . ?
C15_2 C14_2 C33_2 119.9(9) . . ?
C13_2 C14_2 C33_2 106.1(9) . . ?
C14_2 C15_2 C16_2 122.0(9) . . ?
C14_2 C15_2 C3_2 119.6(9) . . ?
C16_2 C15_2 C3_2 107.1(9) . . ?
C15_2 C16_2 C35_2 120.3(9) . . ?
C15_2 C16_2 C17_2 108.4(8) . . ?
C35_2 C16_2 C17_2 118.7(9) . . ?
C18_2 C17_2 C16_2 121.8(9) . . ?
C18_2 C17_2 C4_2 118.4(9) . . ?
C16_2 C17_2 C4_2 108.3(9) . . ?
C17_2 C18_2 C19_2 121.7(8) . . ?
C17_2 C18_2 C37_2 120.4(9) . . ?
C19_2 C18_2 C37_2 106.2(9) . . ?
C39_2 C19_2 C18_2 111.3(8) . . ?
C39_2 C19_2 C20_2 119.8(9) . . ?
C18_2 C19_2 C20_2 120.3(9) . . ?
C21_2 C20_2 C5_2 120.1(8) . . ?
C21_2 C20_2 C19_2 115.7(9) . . ?
C5_2 C20_2 C19_2 116.9(9) . . ?
C41_2 C21_2 C20_2 122.4(8) . . ?
C41_2 C21_2 C22_2 107.3(8) . . ?
C20_2 C21_2 C22_2 121.2(9) . . ?
C7_2 C22_2 C23_2 121.9(8) . . ?
C7_2 C22_2 C21_2 117.9(8) . . ?
C23_2 C22_2 C21_2 108.0(9) . . ?
C22_2 C23_2 C24_2 119.5(8) . . ?
C22_2 C23_2 C42_2 109.3(8) . . ?
C24_2 C23_2 C42_2 118.9(9) . . ?
C23_2 C24_2 C45_2 119.1(8) . . ?
C23_2 C24_2 C25_2 119.3(8) . . ?
C45_2 C24_2 C25_2 109.1(8) . . ?
C8_2 C25_2 C26_2 120.4(8) . . ?
C8_2 C25_2 C24_2 120.1(7) . . ?
C26_2 C25_2 C24_2 107.7(7) . . ?
C27_2 C26_2 C25_2 120.4(8) . . ?
C27_2 C26_2 C46_2 119.1(7) . . ?
C25_2 C26_2 C46_2 107.4(7) . . ?
C26_2 C27_2 C10_2 120.6(7) . . ?
C26_2 C27_2 C28_2 121.7(8) . . ?
C10_2 C27_2 C28_2 105.0(7) . . ?
C48_2 C28_2 C29_2 122.2(8) . . ?
C48_2 C28_2 C27_2 117.9(8) . . ?
C29_2 C28_2 C27_2 108.2(8) . . ?
C11_2 C29_2 C28_2 110.1(8) . . ?
C11_2 C29_2 C30_2 120.7(9) . . ?
C28_2 C29_2 C30_2 120.5(9) . . ?
C31_2 C30_2 C50_2 120.5(8) . . ?
C31_2 C30_2 C29_2 114.8(9) . . ?
C50_2 C30_2 C29_2 118.3(9) . . ?
C13_2 C31_2 C30_2 122.6(8) . . ?
C13_2 C31_2 C32_2 107.9(9) . . ?
C30_2 C31_2 C32_2 120.1(9) . . ?
C52_2 C32_2 C33_2 120.3(9) . . ?
C52_2 C32_2 C31_2 120.2(9) . . ?
C33_2 C32_2 C31_2 108.3(9) . . ?
C34_2 C33_2 C32_2 119.8(9) . . ?
C34_2 C33_2 C14_2 118.6(9) . . ?
C32_2 C33_2 C14_2 108.1(8) . . ?
C33_2 C34_2 C35_2 120.5(8) . . ?
C33_2 C34_2 C54_2 120.6(8) . . ?
C35_2 C34_2 C54_2 107.9(8) . . ?
C16_2 C35_2 C34_2 118.6(9) . . ?
C16_2 C35_2 C36_2 120.1(9) . . ?
C34_2 C35_2 C36_2 108.1(8) . . ?
C37_2 C36_2 C35_2 119.5(8) . . ?
C37_2 C36_2 C55_2 119.7(9) . . ?
C35_2 C36_2 C55_2 108.1(8) . . ?
C36_2 C37_2 C38_2 120.1(8) . . ?
C36_2 C37_2 C18_2 119.4(9) . . ?
C38_2 C37_2 C18_2 108.1(8) . . ?
C57_2 C38_2 C37_2 121.5(8) . . ?
C57_2 C38_2 C39_2 119.7(9) . . ?
C37_2 C38_2 C39_2 107.6(8) . . ?
C19_2 C39_2 C40_2 124.7(8) . . ?
C19_2 C39_2 C38_2 106.8(8) . . ?
C40_2 C39_2 C38_2 119.2(9) . . ?
C39_2 C40_2 C41_2 113.9(9) . . ?
C39_2 C40_2 C59_2 120.8(9) . . ?
C41_2 C40_2 C59_2 117.8(9) . . ?
C21_2 C41_2 C40_2 121.1(9) . . ?
C21_2 C41_2 C42_2 109.6(8) . . ?
C40_2 C41_2 C42_2 120.1(9) . . ?
C43_2 C42_2 C23_2 121.2(9) . . ?
C43_2 C42_2 C41_2 120.4(9) . . ?
C23_2 C42_2 C41_2 105.9(9) . . ?
C42_2 C43_2 C44_2 120.4(9) . . ?
C42_2 C43_2 C60_2 120.9(9) . . ?
C44_2 C43_2 C60_2 107.7(9) . . ?
C45_2 C44_2 C62_2 119.7(9) . . ?
C45_2 C44_2 C43_2 120.0(9) . . ?
C62_2 C44_2 C43_2 107.8(8) . . ?
C44_2 C45_2 C46_2 119.1(8) . . ?
C44_2 C45_2 C24_2 120.4(8) . . ?
C46_2 C45_2 C24_2 107.1(8) . . ?
C47_2 C46_2 C45_2 120.1(8) . . ?
C47_2 C46_2 C26_2 119.7(8) . . ?
C45_2 C46_2 C26_2 108.6(7) . . ?
C46_2 C47_2 C48_2 119.4(8) . . ?
C46_2 C47_2 C63_2 119.0(9) . . ?
C48_2 C47_2 C63_2 108.4(8) . . ?
C28_2 C48_2 C47_2 122.2(8) . . ?
C28_2 C48_2 C49_2 117.5(9) . . ?
C47_2 C48_2 C49_2 108.2(8) . . ?
C64_2 C49_2 C50_2 123.4(8) . . ?
C64_2 C49_2 C48_2 107.5(9) . . ?
C50_2 C49_2 C48_2 120.7(9) . . ?
C49_2 C50_2 C30_2 120.2(8) . . ?
C49_2 C50_2 C51_2 114.5(9) . . ?
C30_2 C50_2 C51_2 117.6(8) . . ?
C66_2 C51_2 C52_2 109.2(8) . . ?
C66_2 C51_2 C50_2 121.1(8) . . ?
C52_2 C51_2 C50_2 121.1(9) . . ?
C32_2 C52_2 C51_2 120.1(8) . . ?
C32_2 C52_2 C53_2 120.1(8) . . ?
C51_2 C52_2 C53_2 107.8(8) . . ?
C54_2 C53_2 C67_2 121.9(9) . . ?
C54_2 C53_2 C52_2 119.9(9) . . ?
C67_2 C53_2 C52_2 106.0(7) . . ?
C53_2 C54_2 C55_2 118.7(9) . . ?
C53_2 C54_2 C34_2 119.3(8) . . ?
C55_2 C54_2 C34_2 108.7(7) . . ?
C56_2 C55_2 C54_2 120.7(8) . . ?
C56_2 C55_2 C36_2 119.2(8) . . ?
C54_2 C55_2 C36_2 107.3(8) . . ?
C55_2 C56_2 C57_2 121.3(8) . . ?
C55_2 C56_2 C68_2 119.9(8) . . ?
C57_2 C56_2 C68_2 106.6(8) . . ?
C38_2 C57_2 C58_2 120.1(9) . . ?
C38_2 C57_2 C56_2 118.2(9) . . ?
C58_2 C57_2 C56_2 108.6(8) . . ?
C69_2 C58_2 C57_2 109.2(9) . . ?
C69_2 C58_2 C59_2 120.3(8) . . ?
C57_2 C58_2 C59_2 122.5(9) . . ?
C58_2 C59_2 C60_2 116.1(9) . . ?
C58_2 C59_2 C40_2 117.0(9) . . ?
C60_2 C59_2 C40_2 120.0(8) . . ?
C61_2 C60_2 C59_2 121.0(9) . . ?
C61_2 C60_2 C43_2 109.0(9) . . ?
C59_2 C60_2 C43_2 120.3(10) . . ?
C60_2 C61_2 C70_2 123.6(9) . . ?
C60_2 C61_2 C62_2 107.6(9) . . ?
C70_2 C61_2 C62_2 120.5(10) . . ?
C63_2 C62_2 C44_2 121.6(9) . . ?
C63_2 C62_2 C61_2 118.7(9) . . ?
C44_2 C62_2 C61_2 107.8(9) . . ?
C62_2 C63_2 C47_2 120.4(9) . . ?
C62_2 C63_2 C64_2 122.9(8) . . ?
C47_2 C63_2 C64_2 105.7(8) . . ?
C49_2 C64_2 C65_2 121.9(9) . . ?
C49_2 C64_2 C63_2 110.2(8) . . ?
C65_2 C64_2 C63_2 118.1(9) . . ?
C70_2 C65_2 C66_2 120.7(8) . . ?
C70_2 C65_2 C64_2 118.5(9) . . ?
C66_2 C65_2 C64_2 114.3(9) . . ?
C51_2 C66_2 C65_2 122.2(8) . . ?
C51_2 C66_2 C67_2 108.7(8) . . ?
C65_2 C66_2 C67_2 120.5(9) . . ?
C68_2 C67_2 C53_2 120.3(8) . . ?
C68_2 C67_2 C66_2 118.4(9) . . ?
C53_2 C67_2 C66_2 108.4(8) . . ?
C67_2 C68_2 C69_2 121.9(8) . . ?
C67_2 C68_2 C56_2 118.5(8) . . ?
C69_2 C68_2 C56_2 107.3(8) . . ?
C58_2 C69_2 C70_2 122.4(9) . . ?
C58_2 C69_2 C68_2 108.3(8) . . ?
C70_2 C69_2 C68_2 119.6(9) . . ?
C61_2 C70_2 C65_2 120.9(8) . . ?
C61_2 C70_2 C69_2 114.0(9) . . ?
C65_2 C70_2 C69_2 118.5(9) . . ?
C2_3 C1_3 C6_3 121.1(7) . . ?
C2_3 C1_3 C9_3 122.3(8) . . ?
C6_3 C1_3 C9_3 106.7(6) . . ?
C3_3 C2_3 C1_3 116.9(8) . . ?
C3_3 C2_3 C12_3 118.5(7) . . ?
C1_3 C2_3 C12_3 118.1(7) . . ?
C2_3 C3_3 C4_3 121.0(7) . . ?
C2_3 C3_3 C15_3 121.8(7) . . ?
C4_3 C3_3 C15_3 107.4(7) . . ?
C5_3 C4_3 C3_3 121.1(7) . . ?
C5_3 C4_3 C17_3 121.4(7) . . ?
C3_3 C4_3 C17_3 108.4(7) . . ?
C6_3 C5_3 C4_3 116.7(7) . . ?
C6_3 C5_3 C20_3 117.9(7) . . ?
C4_3 C5_3 C20_3 118.9(7) . . ?
C5_3 C6_3 C7_3 122.9(7) . . ?
C5_3 C6_3 C1_3 120.6(7) . . ?
C7_3 C6_3 C1_3 108.0(7) . . ?
C22_3 C7_3 C6_3 120.0(7) . . ?
C22_3 C7_3 C8_3 117.2(7) . . ?
C6_3 C7_3 C8_3 110.1(6) . . ?
C25_3 C8_3 C7_3 122.4(7) . . ?
C25_3 C8_3 C9_3 121.0(7) . . ?
C7_3 C8_3 C9_3 105.3(6) . . ?
C10_3 C9_3 C1_3 119.7(7) . . ?
C10_3 C9_3 C8_3 118.9(7) . . ?
C1_3 C9_3 C8_3 109.8(7) . . ?
C9_3 C10_3 C27_3 120.7(7) . . ?
C9_3 C10_3 C11_3 119.5(7) . . ?
C27_3 C10_3 C11_3 107.7(7) . . ?
C12_3 C11_3 C29_3 121.7(7) . . ?
C12_3 C11_3 C10_3 121.2(8) . . ?
C29_3 C11_3 C10_3 107.9(7) . . ?
C13_3 C12_3 C11_3 115.6(8) . . ?
C13_3 C12_3 C2_3 118.9(7) . . ?
C11_3 C12_3 C2_3 118.9(7) . . ?
C12_3 C13_3 C31_3 121.6(7) . . ?
C12_3 C13_3 C14_3 121.0(8) . . ?
C31_3 C13_3 C14_3 107.6(7) . . ?
C15_3 C14_3 C33_3 120.1(7) . . ?
C15_3 C14_3 C13_3 119.8(7) . . ?
C33_3 C14_3 C13_3 108.2(7) . . ?
C14_3 C15_3 C16_3 121.4(7) . . ?
C14_3 C15_3 C3_3 119.8(7) . . ?
C16_3 C15_3 C3_3 108.3(7) . . ?
C35_3 C16_3 C17_3 121.5(7) . . ?
C35_3 C16_3 C15_3 118.3(7) . . ?
C17_3 C16_3 C15_3 106.9(7) . . ?
C18_3 C17_3 C16_3 119.3(7) . . ?
C18_3 C17_3 C4_3 120.0(7) . . ?
C16_3 C17_3 C4_3 108.9(7) . . ?
C17_3 C18_3 C37_3 119.6(7) . . ?
C17_3 C18_3 C19_3 119.2(7) . . ?
C37_3 C18_3 C19_3 109.2(7) . . ?
C20_3 C19_3 C39_3 120.1(7) . . ?
C20_3 C19_3 C18_3 122.6(7) . . ?
C39_3 C19_3 C18_3 108.4(7) . . ?
C21_3 C20_3 C19_3 117.0(7) . . ?
C21_3 C20_3 C5_3 118.4(7) . . ?
C19_3 C20_3 C5_3 117.5(6) . . ?
C20_3 C21_3 C41_3 121.9(7) . . ?
C20_3 C21_3 C22_3 122.7(7) . . ?
C41_3 C21_3 C22_3 106.2(6) . . ?
C7_3 C22_3 C23_3 121.3(7) . . ?
C7_3 C22_3 C21_3 117.8(6) . . ?
C23_3 C22_3 C21_3 109.8(7) . . ?
C24_3 C23_3 C22_3 121.0(7) . . ?
C24_3 C23_3 C42_3 119.2(7) . . ?
C22_3 C23_3 C42_3 106.6(6) . . ?
C23_3 C24_3 C45_3 119.9(7) . . ?
C23_3 C24_3 C25_3 118.4(7) . . ?
C45_3 C24_3 C25_3 108.8(6) . . ?
C8_3 C25_3 C26_3 120.1(7) . . ?
C8_3 C25_3 C24_3 119.6(7) . . ?
C26_3 C25_3 C24_3 107.5(7) . . ?
C27_3 C26_3 C46_3 119.3(7) . . ?
C27_3 C26_3 C25_3 118.9(7) . . ?
C46_3 C26_3 C25_3 108.6(7) . . ?
C26_3 C27_3 C10_3 120.3(7) . . ?
C26_3 C27_3 C28_3 119.2(8) . . ?
C10_3 C27_3 C28_3 108.5(7) . . ?
C48_3 C28_3 C27_3 121.7(7) . . ?
C48_3 C28_3 C29_3 119.8(7) . . ?
C27_3 C28_3 C29_3 107.3(8) . . ?
C30_3 C29_3 C11_3 121.1(7) . . ?
C30_3 C29_3 C28_3 121.5(8) . . ?
C11_3 C29_3 C28_3 108.5(7) . . ?
C29_3 C30_3 C31_3 116.7(8) . . ?
C29_3 C30_3 C50_3 117.9(7) . . ?
C31_3 C30_3 C50_3 119.0(7) . . ?
C30_3 C31_3 C32_3 122.1(7) . . ?
C30_3 C31_3 C13_3 120.7(7) . . ?
C32_3 C31_3 C13_3 108.3(7) . . ?
C52_3 C32_3 C31_3 119.2(7) . . ?
C52_3 C32_3 C33_3 120.5(7) . . ?
C31_3 C32_3 C33_3 108.0(7) . . ?
C34_3 C33_3 C14_3 119.6(7) . . ?
C34_3 C33_3 C32_3 119.3(7) . . ?
C14_3 C33_3 C32_3 107.8(6) . . ?
C33_3 C34_3 C35_3 119.8(7) . . ?
C33_3 C34_3 C54_3 119.9(7) . . ?
C35_3 C34_3 C54_3 108.3(6) . . ?
C16_3 C35_3 C34_3 120.7(7) . . ?
C16_3 C35_3 C36_3 119.7(6) . . ?
C34_3 C35_3 C36_3 107.9(6) . . ?
C37_3 C36_3 C55_3 120.3(7) . . ?
C37_3 C36_3 C35_3 118.2(7) . . ?
C55_3 C36_3 C35_3 108.1(6) . . ?
C36_3 C37_3 C18_3 121.7(7) . . ?
C36_3 C37_3 C38_3 118.3(7) . . ?
C18_3 C37_3 C38_3 107.3(6) . . ?
C57_3 C38_3 C39_3 120.0(7) . . ?
C57_3 C38_3 C37_3 121.5(7) . . ?
C39_3 C38_3 C37_3 107.2(7) . . ?
C40_3 C39_3 C19_3 121.7(7) . . ?
C40_3 C39_3 C38_3 121.7(7) . . ?
C19_3 C39_3 C38_3 107.9(6) . . ?
C39_3 C40_3 C41_3 117.3(7) . . ?
C39_3 C40_3 C59_3 118.0(7) . . ?
C41_3 C40_3 C59_3 117.8(7) . . ?
C40_3 C41_3 C21_3 119.7(6) . . ?
C40_3 C41_3 C42_3 121.8(7) . . ?
C21_3 C41_3 C42_3 109.5(6) . . ?
C43_3 C42_3 C41_3 120.2(7) . . ?
C43_3 C42_3 C23_3 120.2(7) . . ?
C41_3 C42_3 C23_3 107.9(7) . . ?
C42_3 C43_3 C60_3 120.1(7) . . ?
C42_3 C43_3 C44_3 119.9(7) . . ?
C60_3 C43_3 C44_3 107.7(7) . . ?
C45_3 C44_3 C62_3 121.2(7) . . ?
C45_3 C44_3 C43_3 119.8(7) . . ?
C62_3 C44_3 C43_3 107.0(6) . . ?
C44_3 C45_3 C24_3 120.9(7) . . ?
C44_3 C45_3 C46_3 119.3(7) . . ?
C24_3 C45_3 C46_3 107.4(7) . . ?
C47_3 C46_3 C26_3 119.7(7) . . ?
C47_3 C46_3 C45_3 119.6(7) . . ?
C26_3 C46_3 C45_3 107.7(7) . . ?
C46_3 C47_3 C48_3 120.9(8) . . ?
C46_3 C47_3 C63_3 120.1(7) . . ?
C48_3 C47_3 C63_3 106.4(7) . . ?
C28_3 C48_3 C49_3 120.3(7) . . ?
C28_3 C48_3 C47_3 119.1(7) . . ?
C49_3 C48_3 C47_3 108.9(7) . . ?
C50_3 C49_3 C64_3 121.0(7) . . ?
C50_3 C49_3 C48_3 121.7(8) . . ?
C64_3 C49_3 C48_3 108.3(7) . . ?
C49_3 C50_3 C51_3 117.1(8) . . ?
C49_3 C50_3 C30_3 118.4(7) . . ?
C51_3 C50_3 C30_3 117.1(7) . . ?
C66_3 C51_3 C52_3 109.2(7) . . ?
C66_3 C51_3 C50_3 120.0(7) . . ?
C52_3 C51_3 C50_3 122.2(7) . . ?
C32_3 C52_3 C51_3 120.1(7) . . ?
C32_3 C52_3 C53_3 119.3(7) . . ?
C51_3 C52_3 C53_3 109.0(7) . . ?
C54_3 C53_3 C52_3 120.9(7) . . ?
C54_3 C53_3 C67_3 120.2(7) . . ?
C52_3 C53_3 C67_3 106.1(6) . . ?
C53_3 C54_3 C34_3 120.1(7) . . ?
C53_3 C54_3 C55_3 119.8(7) . . ?
C34_3 C54_3 C55_3 107.7(6) . . ?
C56_3 C55_3 C36_3 119.9(6) . . ?
C56_3 C55_3 C54_3 119.7(7) . . ?
C36_3 C55_3 C54_3 108.0(6) . . ?
C55_3 C56_3 C68_3 120.6(7) . . ?
C55_3 C56_3 C57_3 120.6(7) . . ?
C68_3 C56_3 C57_3 106.5(6) . . ?
C38_3 C57_3 C58_3 120.0(7) . . ?
C38_3 C57_3 C56_3 119.4(7) . . ?
C58_3 C57_3 C56_3 107.9(7) . . ?
C59_3 C58_3 C69_3 121.8(7) . . ?
C59_3 C58_3 C57_3 120.9(7) . . ?
C69_3 C58_3 C57_3 108.6(6) . . ?
C58_3 C59_3 C60_3 116.4(7) . . ?
C58_3 C59_3 C40_3 118.9(7) . . ?
C60_3 C59_3 C40_3 118.7(7) . . ?
C59_3 C60_3 C61_3 120.6(7) . . ?
C59_3 C60_3 C43_3 121.1(7) . . ?
C61_3 C60_3 C43_3 108.4(7) . . ?
C60_3 C61_3 C70_3 121.0(7) . . ?
C60_3 C61_3 C62_3 108.3(7) . . ?
C70_3 C61_3 C62_3 122.4(8) . . ?
C63_3 C62_3 C61_3 119.3(7) . . ?
C63_3 C62_3 C44_3 119.4(7) . . ?
C61_3 C62_3 C44_3 108.6(7) . . ?
C62_3 C63_3 C64_3 119.8(7) . . ?
C62_3 C63_3 C47_3 120.4(7) . . ?
C64_3 C63_3 C47_3 108.7(7) . . ?
C65_3 C64_3 C49_3 121.0(7) . . ?
C65_3 C64_3 C63_3 122.1(7) . . ?
C49_3 C64_3 C63_3 107.7(7) . . ?
C66_3 C65_3 C64_3 116.7(7) . . ?
C66_3 C65_3 C70_3 118.5(7) . . ?
C64_3 C65_3 C70_3 118.1(7) . . ?
C65_3 C66_3 C51_3 122.1(7) . . ?
C65_3 C66_3 C67_3 121.5(7) . . ?
C51_3 C66_3 C67_3 107.1(7) . . ?
C68_3 C67_3 C53_3 120.1(7) . . ?
C68_3 C67_3 C66_3 119.6(7) . . ?
C53_3 C67_3 C66_3 108.6(7) . . ?
C67_3 C68_3 C56_3 119.6(7) . . ?
C67_3 C68_3 C69_3 119.3(7) . . ?
C56_3 C68_3 C69_3 109.7(7) . . ?
C70_3 C69_3 C58_3 120.5(7) . . ?
C70_3 C69_3 C68_3 122.4(7) . . ?
C58_3 C69_3 C68_3 107.2(7) . . ?
C69_3 C70_3 C61_3 117.0(7) . . ?
C69_3 C70_3 C65_3 118.4(7) . . ?
C61_3 C70_3 C65_3 117.9(7) . . ?
C2_4 C1_4 C6_4 121.2(6) . . ?
C2_4 C1_4 C9_4 121.5(6) . . ?
C6_4 C1_4 C9_4 108.0(6) . . ?
C1_4 C2_4 C3_4 116.4(6) . . ?
C1_4 C2_4 C12_4 119.0(6) . . ?
C3_4 C2_4 C12_4 118.1(6) . . ?
C4_4 C3_4 C2_4 121.1(6) . . ?
C4_4 C3_4 C15_4 108.3(6) . . ?
C2_4 C3_4 C15_4 121.5(6) . . ?
C5_4 C4_4 C3_4 121.3(6) . . ?
C5_4 C4_4 C17_4 122.1(6) . . ?
C3_4 C4_4 C17_4 107.6(6) . . ?
C4_4 C5_4 C6_4 116.4(6) . . ?
C4_4 C5_4 C20_4 118.0(6) . . ?
C6_4 C5_4 C20_4 118.3(6) . . ?
C5_4 C6_4 C1_4 121.5(7) . . ?
C5_4 C6_4 C7_4 121.5(7) . . ?
C1_4 C6_4 C7_4 108.4(6) . . ?
C22_4 C7_4 C6_4 120.0(7) . . ?
C22_4 C7_4 C8_4 120.4(7) . . ?
C6_4 C7_4 C8_4 108.5(7) . . ?
C25_4 C8_4 C9_4 119.4(7) . . ?
C25_4 C8_4 C7_4 121.2(7) . . ?
C9_4 C8_4 C7_4 106.5(6) . . ?
C10_4 C9_4 C8_4 121.3(7) . . ?
C10_4 C9_4 C1_4 119.0(6) . . ?
C8_4 C9_4 C1_4 108.7(6) . . ?
C9_4 C10_4 C11_4 120.3(6) . . ?
C9_4 C10_4 C27_4 118.6(7) . . ?
C11_4 C10_4 C27_4 109.2(6) . . ?
C12_4 C11_4 C10_4 122.1(6) . . ?
C12_4 C11_4 C29_4 120.9(6) . . ?
C10_4 C11_4 C29_4 107.8(6) . . ?
C11_4 C12_4 C13_4 116.4(6) . . ?
C11_4 C12_4 C2_4 117.8(6) . . ?
C13_4 C12_4 C2_4 118.4(6) . . ?
C12_4 C13_4 C14_4 121.2(6) . . ?
C12_4 C13_4 C31_4 120.9(6) . . ?
C14_4 C13_4 C31_4 108.9(6) . . ?
C15_4 C14_4 C13_4 121.1(6) . . ?
C15_4 C14_4 C33_4 119.3(7) . . ?
C13_4 C14_4 C33_4 108.1(6) . . ?
C14_4 C15_4 C16_4 121.3(7) . . ?
C14_4 C15_4 C3_4 119.4(6) . . ?
C16_4 C15_4 C3_4 107.8(6) . . ?
C35_4 C16_4 C17_4 120.8(7) . . ?
C35_4 C16_4 C15_4 119.6(7) . . ?
C17_4 C16_4 C15_4 106.9(6) . . ?
C18_4 C17_4 C4_4 119.1(6) . . ?
C18_4 C17_4 C16_4 119.7(7) . . ?
C4_4 C17_4 C16_4 109.3(6) . . ?
C17_4 C18_4 C19_4 119.9(7) . . ?
C17_4 C18_4 C37_4 119.9(7) . . ?
C19_4 C18_4 C37_4 109.0(6) . . ?
C20_4 C19_4 C18_4 122.1(7) . . ?
C20_4 C19_4 C39_4 121.3(6) . . ?
C18_4 C19_4 C39_4 107.7(6) . . ?
C19_4 C20_4 C21_4 117.1(7) . . ?
C19_4 C20_4 C5_4 118.4(6) . . ?
C21_4 C20_4 C5_4 117.5(7) . . ?
C20_4 C21_4 C22_4 122.5(7) . . ?
C20_4 C21_4 C41_4 120.8(7) . . ?
C22_4 C21_4 C41_4 107.7(7) . . ?
C7_4 C22_4 C21_4 119.8(7) . . ?
C7_4 C22_4 C23_4 118.5(7) . . ?
C21_4 C22_4 C23_4 109.3(7) . . ?
C24_4 C23_4 C42_4 121.2(7) . . ?
C24_4 C23_4 C22_4 121.7(7) . . ?
C42_4 C23_4 C22_4 105.7(6) . . ?
C23_4 C24_4 C45_4 120.6(7) . . ?
C23_4 C24_4 C25_4 119.1(7) . . ?
C45_4 C24_4 C25_4 107.9(6) . . ?
C8_4 C25_4 C26_4 121.2(7) . . ?
C8_4 C25_4 C24_4 119.1(7) . . ?
C26_4 C25_4 C24_4 107.0(6) . . ?
C27_4 C26_4 C25_4 119.2(7) . . ?
C27_4 C26_4 C46_4 119.5(7) . . ?
C25_4 C26_4 C46_4 107.9(7) . . ?
C26_4 C27_4 C28_4 121.2(7) . . ?
C26_4 C27_4 C10_4 120.3(7) . . ?
C28_4 C27_4 C10_4 106.4(6) . . ?
C48_4 C28_4 C27_4 120.0(7) . . ?
C48_4 C28_4 C29_4 119.7(6) . . ?
C27_4 C28_4 C29_4 109.5(6) . . ?
C30_4 C29_4 C28_4 122.1(7) . . ?
C30_4 C29_4 C11_4 121.5(6) . . ?
C28_4 C29_4 C11_4 107.0(6) . . ?
C31_4 C30_4 C29_4 115.8(7) . . ?
C31_4 C30_4 C50_4 119.5(7) . . ?
C29_4 C30_4 C50_4 118.2(7) . . ?
C30_4 C31_4 C32_4 120.7(7) . . ?
C30_4 C31_4 C13_4 122.2(6) . . ?
C32_4 C31_4 C13_4 107.5(6) . . ?
C52_4 C32_4 C31_4 120.9(7) . . ?
C52_4 C32_4 C33_4 119.0(7) . . ?
C31_4 C32_4 C33_4 108.7(6) . . ?
C34_4 C33_4 C32_4 121.0(7) . . ?
C34_4 C33_4 C14_4 120.1(7) . . ?
C32_4 C33_4 C14_4 106.8(6) . . ?
C33_4 C34_4 C54_4 119.5(7) . . ?
C33_4 C34_4 C35_4 119.9(7) . . ?
C54_4 C34_4 C35_4 107.4(7) . . ?
C16_4 C35_4 C36_4 119.7(7) . . ?
C16_4 C35_4 C34_4 119.7(7) . . ?
C36_4 C35_4 C34_4 108.1(6) . . ?
C37_4 C36_4 C55_4 120.7(6) . . ?
C37_4 C36_4 C35_4 119.3(7) . . ?
C55_4 C36_4 C35_4 107.5(6) . . ?
C36_4 C37_4 C18_4 120.5(7) . . ?
C36_4 C37_4 C38_4 119.3(7) . . ?
C18_4 C37_4 C38_4 107.1(6) . . ?
C57_4 C38_4 C39_4 120.3(6) . . ?
C57_4 C38_4 C37_4 120.0(7) . . ?
C39_4 C38_4 C37_4 107.9(6) . . ?
C40_4 C39_4 C19_4 121.4(6) . . ?
C40_4 C39_4 C38_4 120.8(6) . . ?
C19_4 C39_4 C38_4 108.3(6) . . ?
C41_4 C40_4 C39_4 116.0(7) . . ?
C41_4 C40_4 C59_4 118.5(7) . . ?
C39_4 C40_4 C59_4 118.8(6) . . ?
C40_4 C41_4 C42_4 122.0(7) . . ?
C40_4 C41_4 C21_4 121.0(7) . . ?
C42_4 C41_4 C21_4 107.7(6) . . ?
C43_4 C42_4 C41_4 120.5(7) . . ?
C43_4 C42_4 C23_4 118.0(7) . . ?
C41_4 C42_4 C23_4 109.6(6) . . ?
C42_4 C43_4 C44_4 120.8(6) . . ?
C42_4 C43_4 C60_4 118.5(7) . . ?
C44_4 C43_4 C60_4 108.2(6) . . ?
C45_4 C44_4 C62_4 120.8(6) . . ?
C45_4 C44_4 C43_4 119.5(6) . . ?
C62_4 C44_4 C43_4 107.7(6) . . ?
C44_4 C45_4 C24_4 119.8(7) . . ?
C44_4 C45_4 C46_4 118.5(7) . . ?
C24_4 C45_4 C46_4 108.5(6) . . ?
C47_4 C46_4 C45_4 119.5(7) . . ?
C47_4 C46_4 C26_4 119.4(7) . . ?
C45_4 C46_4 C26_4 108.7(7) . . ?
C46_4 C47_4 C63_4 121.4(7) . . ?
C46_4 C47_4 C48_4 120.5(7) . . ?
C63_4 C47_4 C48_4 106.5(6) . . ?
C28_4 C48_4 C49_4 119.0(7) . . ?
C28_4 C48_4 C47_4 119.3(7) . . ?
C49_4 C48_4 C47_4 109.0(6) . . ?
C50_4 C49_4 C48_4 123.0(6) . . ?
C50_4 C49_4 C64_4 120.3(6) . . ?
C48_4 C49_4 C64_4 108.6(6) . . ?
C49_4 C50_4 C51_4 116.8(7) . . ?
C49_4 C50_4 C30_4 117.9(6) . . ?
C51_4 C50_4 C30_4 117.8(7) . . ?
C50_4 C51_4 C66_4 121.0(7) . . ?
C50_4 C51_4 C52_4 121.7(7) . . ?
C66_4 C51_4 C52_4 108.2(7) . . ?
C32_4 C52_4 C53_4 120.3(7) . . ?
C32_4 C52_4 C51_4 119.2(7) . . ?
C53_4 C52_4 C51_4 109.1(7) . . ?
C54_4 C53_4 C52_4 121.2(7) . . ?
C54_4 C53_4 C67_4 118.9(7) . . ?
C52_4 C53_4 C67_4 106.8(7) . . ?
C53_4 C54_4 C55_4 121.2(7) . . ?
C53_4 C54_4 C34_4 119.0(7) . . ?
C55_4 C54_4 C34_4 108.5(7) . . ?
C56_4 C55_4 C54_4 119.3(7) . . ?
C56_4 C55_4 C36_4 119.3(7) . . ?
C54_4 C55_4 C36_4 108.5(6) . . ?
C55_4 C56_4 C68_4 119.3(7) . . ?
C55_4 C56_4 C57_4 119.2(7) . . ?
C68_4 C56_4 C57_4 108.4(6) . . ?
C38_4 C57_4 C56_4 121.5(7) . . ?
C38_4 C57_4 C58_4 120.2(7) . . ?
C56_4 C57_4 C58_4 107.0(7) . . ?
C69_4 C58_4 C59_4 121.6(6) . . ?
C69_4 C58_4 C57_4 108.5(6) . . ?
C59_4 C58_4 C57_4 120.4(7) . . ?
C60_4 C59_4 C58_4 114.1(6) . . ?
C60_4 C59_4 C40_4 119.6(6) . . ?
C58_4 C59_4 C40_4 119.0(6) . . ?
C61_4 C60_4 C59_4 121.5(6) . . ?
C61_4 C60_4 C43_4 108.8(6) . . ?
C59_4 C60_4 C43_4 120.6(6) . . ?
C70_4 C61_4 C60_4 122.9(6) . . ?
C70_4 C61_4 C62_4 120.7(6) . . ?
C60_4 C61_4 C62_4 106.7(6) . . ?
C63_4 C62_4 C44_4 121.7(7) . . ?
C63_4 C62_4 C61_4 120.2(7) . . ?
C44_4 C62_4 C61_4 108.6(6) . . ?
C62_4 C63_4 C47_4 118.1(7) . . ?
C62_4 C63_4 C64_4 119.2(6) . . ?
C47_4 C63_4 C64_4 109.3(6) . . ?
C65_4 C64_4 C49_4 121.0(6) . . ?
C65_4 C64_4 C63_4 121.5(6) . . ?
C49_4 C64_4 C63_4 106.7(6) . . ?
C66_4 C65_4 C64_4 116.9(7) . . ?
C66_4 C65_4 C70_4 118.9(7) . . ?
C64_4 C65_4 C70_4 118.5(6) . . ?
C65_4 C66_4 C51_4 121.1(7) . . ?
C65_4 C66_4 C67_4 122.1(7) . . ?
C51_4 C66_4 C67_4 106.5(7) . . ?
C68_4 C67_4 C53_4 120.3(7) . . ?
C68_4 C67_4 C66_4 119.1(7) . . ?
C53_4 C67_4 C66_4 109.4(7) . . ?
C67_4 C68_4 C56_4 120.9(7) . . ?
C67_4 C68_4 C69_4 119.1(7) . . ?
C56_4 C68_4 C69_4 108.4(7) . . ?
C70_4 C69_4 C58_4 121.2(6) . . ?
C70_4 C69_4 C68_4 122.9(7) . . ?
C58_4 C69_4 C68_4 107.7(6) . . ?
C61_4 C70_4 C69_4 116.1(7) . . ?
C61_4 C70_4 C65_4 119.8(6) . . ?
C69_4 C70_4 C65_4 117.7(7) . . ?
C2_5 C1_5 C6_5 121.8 . . ?
C2_5 C1_5 C9_5 120.7 . . ?
C6_5 C1_5 C9_5 107.8 . . ?
C1_5 C2_5 C3_5 115.8 . . ?
C1_5 C2_5 C12_5 119.6 . . ?
C3_5 C2_5 C12_5 118.4 . . ?
C2_5 C3_5 C4_5 121.1 . . ?
C2_5 C3_5 C15_5 121.3 . . ?
C4_5 C3_5 C15_5 108.4 . . ?
C5_5 C4_5 C3_5 121.3 . . ?
C5_5 C4_5 C17_5 121.1 . . ?
C3_5 C4_5 C17_5 107.8 . . ?
C4_5 C5_5 C6_5 116.6 . . ?
C4_5 C5_5 C20_5 118.9 . . ?
C6_5 C5_5 C20_5 118.4 . . ?
C5_5 C6_5 C7_5 121.5 . . ?
C5_5 C6_5 C1_5 120.4 . . ?
C7_5 C6_5 C1_5 108.5 . . ?
C22_5 C7_5 C6_5 120.3 . . ?
C22_5 C7_5 C8_5 120.3 . . ?
C6_5 C7_5 C8_5 108.2 . . ?
C25_5 C8_5 C9_5 119.9 . . ?
C25_5 C8_5 C7_5 120.0 . . ?
C9_5 C8_5 C7_5 107.1 . . ?
C10_5 C9_5 C8_5 120.7 . . ?
C10_5 C9_5 C1_5 119.3 . . ?
C8_5 C9_5 C1_5 108.4 . . ?
C9_5 C10_5 C11_5 120.7 . . ?
C9_5 C10_5 C27_5 119.4 . . ?
C11_5 C10_5 C27_5 108.5 . . ?
C12_5 C11_5 C29_5 120.7 . . ?
C12_5 C11_5 C10_5 121.0 . . ?
C29_5 C11_5 C10_5 108.3 . . ?
C11_5 C12_5 C13_5 116.6 . . ?
C11_5 C12_5 C2_5 118.5 . . ?
C13_5 C12_5 C2_5 118.6 . . ?
C12_5 C13_5 C14_5 121.5 . . ?
C12_5 C13_5 C31_5 120.8 . . ?
C14_5 C13_5 C31_5 108.0 . . ?
C15_5 C14_5 C13_5 120.0 . . ?
C15_5 C14_5 C33_5 119.8 . . ?
C13_5 C14_5 C33_5 108.5 . . ?
C14_5 C15_5 C3_5 120.0 . . ?
C14_5 C15_5 C16_5 119.8 . . ?
C3_5 C15_5 C16_5 108.5 . . ?
C35_5 C16_5 C17_5 120.2 . . ?
C35_5 C16_5 C15_5 120.3 . . ?
C17_5 C16_5 C15_5 106.4 . . ?
C18_5 C17_5 C4_5 120.3 . . ?
C18_5 C17_5 C16_5 119.2 . . ?
C4_5 C17_5 C16_5 108.9 . . ?
C17_5 C18_5 C37_5 121.1 . . ?
C17_5 C18_5 C19_5 118.9 . . ?
C37_5 C18_5 C19_5 108.4 . . ?
C20_5 C19_5 C39_5 121.0 . . ?
C20_5 C19_5 C18_5 122.2 . . ?
C39_5 C19_5 C18_5 108.3 . . ?
C19_5 C20_5 C21_5 116.0 . . ?
C19_5 C20_5 C5_5 118.3 . . ?
C21_5 C20_5 C5_5 119.0 . . ?
C41_5 C21_5 C20_5 121.5 . . ?
C41_5 C21_5 C22_5 108.3 . . ?
C20_5 C21_5 C22_5 121.0 . . ?
C7_5 C22_5 C21_5 119.6 . . ?
C7_5 C22_5 C23_5 120.0 . . ?
C21_5 C22_5 C23_5 108.3 . . ?
C24_5 C23_5 C22_5 120.3 . . ?
C24_5 C23_5 C42_5 120.1 . . ?
C22_5 C23_5 C42_5 106.9 . . ?
C23_5 C24_5 C45_5 119.6 . . ?
C23_5 C24_5 C25_5 119.3 . . ?
C45_5 C24_5 C25_5 108.3 . . ?
C8_5 C25_5 C26_5 119.5 . . ?
C8_5 C25_5 C24_5 120.1 . . ?
C26_5 C25_5 C24_5 108.3 . . ?
C27_5 C26_5 C25_5 120.7 . . ?
C27_5 C26_5 C46_5 119.4 . . ?
C25_5 C26_5 C46_5 107.5 . . ?
C26_5 C27_5 C28_5 120.6 . . ?
C26_5 C27_5 C10_5 119.9 . . ?
C28_5 C27_5 C10_5 106.9 . . ?
C48_5 C28_5 C27_5 120.0 . . ?
C48_5 C28_5 C29_5 119.6 . . ?
C27_5 C28_5 C29_5 108.8 . . ?
C30_5 C29_5 C11_5 121.9 . . ?
C30_5 C29_5 C28_5 121.4 . . ?
C11_5 C29_5 C28_5 107.5 . . ?
C29_5 C30_5 C31_5 116.1 . . ?
C29_5 C30_5 C50_5 119.0 . . ?
C31_5 C30_5 C50_5 118.2 . . ?
C30_5 C31_5 C13_5 121.1 . . ?
C30_5 C31_5 C32_5 121.5 . . ?
C13_5 C31_5 C32_5 108.3 . . ?
C52_5 C32_5 C31_5 119.7 . . ?
C52_5 C32_5 C33_5 119.9 . . ?
C31_5 C32_5 C33_5 108.2 . . ?
C34_5 C33_5 C14_5 121.2 . . ?
C34_5 C33_5 C32_5 119.5 . . ?
C14_5 C33_5 C32_5 106.9 . . ?
C33_5 C34_5 C54_5 120.5 . . ?
C33_5 C34_5 C35_5 118.2 . . ?
C54_5 C34_5 C35_5 107.8 . . ?
C16_5 C35_5 C36_5 119.8 . . ?
C16_5 C35_5 C34_5 120.6 . . ?
C36_5 C35_5 C34_5 107.8 . . ?
C37_5 C36_5 C55_5 120.0 . . ?
C37_5 C36_5 C35_5 119.9 . . ?
C55_5 C36_5 C35_5 107.6 . . ?
C36_5 C37_5 C18_5 119.7 . . ?
C36_5 C37_5 C38_5 119.3 . . ?
C18_5 C37_5 C38_5 108.1 . . ?
C57_5 C38_5 C37_5 120.9 . . ?
C57_5 C38_5 C39_5 119.3 . . ?
C37_5 C38_5 C39_5 107.8 . . ?
C40_5 C39_5 C19_5 121.8 . . ?
C40_5 C39_5 C38_5 121.7 . . ?
C19_5 C39_5 C38_5 107.4 . . ?
C39_5 C40_5 C41_5 116.2 . . ?
C39_5 C40_5 C59_5 118.6 . . ?
C41_5 C40_5 C59_5 118.3 . . ?
C21_5 C41_5 C40_5 121.0 . . ?
C21_5 C41_5 C42_5 108.3 . . ?
C40_5 C41_5 C42_5 121.4 . . ?
C43_5 C42_5 C41_5 120.2 . . ?
C43_5 C42_5 C23_5 119.7 . . ?
C41_5 C42_5 C23_5 108.2 . . ?
C42_5 C43_5 C44_5 120.4 . . ?
C42_5 C43_5 C60_5 119.5 . . ?
C44_5 C43_5 C60_5 108.6 . . ?
C45_5 C44_5 C62_5 119.5 . . ?
C45_5 C44_5 C43_5 120.5 . . ?
C62_5 C44_5 C43_5 106.9 . . ?
C44_5 C45_5 C46_5 120.4 . . ?
C44_5 C45_5 C24_5 119.7 . . ?
C46_5 C45_5 C24_5 107.8 . . ?
C47_5 C46_5 C45_5 120.2 . . ?
C47_5 C46_5 C26_5 119.0 . . ?
C45_5 C46_5 C26_5 108.0 . . ?
C46_5 C47_5 C48_5 120.9 . . ?
C46_5 C47_5 C63_5 119.5 . . ?
C48_5 C47_5 C63_5 107.2 . . ?
C28_5 C48_5 C47_5 120.2 . . ?
C28_5 C48_5 C49_5 119.7 . . ?
C47_5 C48_5 C49_5 108.3 . . ?
C50_5 C49_5 C64_5 121.2 . . ?
C50_5 C49_5 C48_5 121.7 . . ?
C64_5 C49_5 C48_5 107.8 . . ?
C51_5 C50_5 C49_5 116.7 . . ?
C51_5 C50_5 C30_5 118.9 . . ?
C49_5 C50_5 C30_5 118.3 . . ?
C50_5 C51_5 C66_5 120.9 . . ?
C50_5 C51_5 C52_5 121.5 . . ?
C66_5 C51_5 C52_5 108.1 . . ?
C32_5 C52_5 C53_5 119.8 . . ?
C32_5 C52_5 C51_5 119.8 . . ?
C53_5 C52_5 C51_5 108.8 . . ?
C54_5 C53_5 C52_5 120.9 . . ?
C54_5 C53_5 C67_5 119.7 . . ?
C52_5 C53_5 C67_5 106.5 . . ?
C53_5 C54_5 C34_5 119.3 . . ?
C53_5 C54_5 C55_5 120.9 . . ?
C34_5 C54_5 C55_5 108.5 . . ?
C56_5 C55_5 C54_5 119.4 . . ?
C56_5 C55_5 C36_5 119.8 . . ?
C54_5 C55_5 C36_5 108.2 . . ?
C55_5 C56_5 C57_5 119.9 . . ?
C55_5 C56_5 C68_5 120.1 . . ?
C57_5 C56_5 C68_5 107.3 . . ?
C38_5 C57_5 C56_5 120.1 . . ?
C38_5 C57_5 C58_5 120.4 . . ?
C56_5 C57_5 C58_5 108.1 . . ?
C59_5 C58_5 C69_5 121.5 . . ?
C59_5 C58_5 C57_5 120.8 . . ?
C69_5 C58_5 C57_5 108.5 . . ?
C58_5 C59_5 C60_5 115.8 . . ?
C58_5 C59_5 C40_5 118.7 . . ?
C60_5 C59_5 C40_5 118.7 . . ?
C59_5 C60_5 C61_5 121.2 . . ?
C59_5 C60_5 C43_5 121.6 . . ?
C61_5 C60_5 C43_5 107.9 . . ?
C70_5 C61_5 C60_5 121.4 . . ?
C70_5 C61_5 C62_5 121.1 . . ?
C60_5 C61_5 C62_5 108.1 . . ?
C63_5 C62_5 C44_5 120.3 . . ?
C63_5 C62_5 C61_5 119.5 . . ?
C44_5 C62_5 C61_5 108.5 . . ?
C62_5 C63_5 C64_5 119.9 . . ?
C62_5 C63_5 C47_5 120.1 . . ?
C64_5 C63_5 C47_5 108.4 . . ?
C65_5 C64_5 C63_5 122.1 . . ?
C65_5 C64_5 C49_5 120.6 . . ?
C63_5 C64_5 C49_5 108.3 . . ?
C64_5 C65_5 C66_5 116.7 . . ?
C64_5 C65_5 C70_5 118.3 . . ?
C66_5 C65_5 C70_5 118.5 . . ?
C65_5 C66_5 C67_5 121.5 . . ?
C65_5 C66_5 C51_5 121.2 . . ?
C67_5 C66_5 C51_5 107.7 . . ?
C68_5 C67_5 C66_5 119.9 . . ?
C68_5 C67_5 C53_5 119.4 . . ?
C66_5 C67_5 C53_5 108.9 . . ?
C67_5 C68_5 C69_5 119.6 . . ?
C67_5 C68_5 C56_5 120.6 . . ?
C69_5 C68_5 C56_5 108.4 . . ?
C70_5 C69_5 C58_5 121.2 . . ?
C70_5 C69_5 C68_5 121.4 . . ?
C58_5 C69_5 C68_5 107.6 . . ?
C69_5 C70_5 C61_5 116.2 . . ?
C69_5 C70_5 C65_5 118.8 . . ?
C61_5 C70_5 C65_5 118.9 . . ?
C2_6 C1_6 C6_6 121.6(6) . . ?
C2_6 C1_6 C9_6 121.0(7) . . ?
C6_6 C1_6 C9_6 108.2(6) . . ?
C1_6 C2_6 C3_6 115.9(6) . . ?
C1_6 C2_6 C12_6 119.5(6) . . ?
C3_6 C2_6 C12_6 118.0(6) . . ?
C2_6 C3_6 C4_6 121.4(6) . . ?
C2_6 C3_6 C15_6 122.1(6) . . ?
C4_6 C3_6 C15_6 107.5(6) . . ?
C5_6 C4_6 C3_6 121.3(6) . . ?
C5_6 C4_6 C17_6 121.7(6) . . ?
C3_6 C4_6 C17_6 108.2(6) . . ?
C4_6 C5_6 C6_6 116.2(6) . . ?
C4_6 C5_6 C20_6 118.8(6) . . ?
C6_6 C5_6 C20_6 118.2(6) . . ?
C1_6 C6_6 C5_6 121.2(6) . . ?
C1_6 C6_6 C7_6 108.0(6) . . ?
C5_6 C6_6 C7_6 121.5(7) . . ?
C22_6 C7_6 C8_6 120.1(6) . . ?
C22_6 C7_6 C6_6 119.3(7) . . ?
C8_6 C7_6 C6_6 108.8(6) . . ?
C25_6 C8_6 C7_6 119.9(7) . . ?
C25_6 C8_6 C9_6 121.1(7) . . ?
C7_6 C8_6 C9_6 106.6(6) . . ?
C10_6 C9_6 C1_6 120.1(7) . . ?
C10_6 C9_6 C8_6 119.7(7) . . ?
C1_6 C9_6 C8_6 108.4(6) . . ?
C9_6 C10_6 C11_6 119.2(6) . . ?
C9_6 C10_6 C27_6 120.0(7) . . ?
C11_6 C10_6 C27_6 108.8(6) . . ?
C12_6 C11_6 C10_6 122.4(7) . . ?
C12_6 C11_6 C29_6 120.8(7) . . ?
C10_6 C11_6 C29_6 107.9(6) . . ?
C13_6 C12_6 C11_6 116.8(7) . . ?
C13_6 C12_6 C2_6 118.6(6) . . ?
C11_6 C12_6 C2_6 117.4(6) . . ?
C12_6 C13_6 C31_6 121.0(6) . . ?
C12_6 C13_6 C14_6 122.3(7) . . ?
C31_6 C13_6 C14_6 108.0(7) . . ?
C15_6 C14_6 C33_6 120.4(7) . . ?
C15_6 C14_6 C13_6 119.0(7) . . ?
C33_6 C14_6 C13_6 108.8(6) . . ?
C14_6 C15_6 C16_6 119.5(7) . . ?
C14_6 C15_6 C3_6 119.6(6) . . ?
C16_6 C15_6 C3_6 109.5(6) . . ?
C35_6 C16_6 C15_6 121.6(7) . . ?
C35_6 C16_6 C17_6 118.6(7) . . ?
C15_6 C16_6 C17_6 107.1(6) . . ?
C18_6 C17_6 C16_6 121.7(7) . . ?
C18_6 C17_6 C4_6 118.8(7) . . ?
C16_6 C17_6 C4_6 107.8(6) . . ?
C17_6 C18_6 C19_6 120.2(7) . . ?
C17_6 C18_6 C37_6 118.0(7) . . ?
C19_6 C18_6 C37_6 109.0(6) . . ?
C18_6 C19_6 C20_6 121.7(7) . . ?
C18_6 C19_6 C39_6 108.8(7) . . ?
C20_6 C19_6 C39_6 121.1(6) . . ?
C21_6 C20_6 C19_6 116.1(7) . . ?
C21_6 C20_6 C5_6 119.0(7) . . ?
C19_6 C20_6 C5_6 118.4(6) . . ?
C20_6 C21_6 C41_6 121.0(7) . . ?
C20_6 C21_6 C22_6 121.8(7) . . ?
C41_6 C21_6 C22_6 108.2(6) . . ?
C7_6 C22_6 C21_6 119.9(6) . . ?
C7_6 C22_6 C23_6 119.5(7) . . ?
C21_6 C22_6 C23_6 109.3(7) . . ?
C24_6 C23_6 C42_6 119.9(6) . . ?
C24_6 C23_6 C22_6 119.5(7) . . ?
C42_6 C23_6 C22_6 106.8(6) . . ?
C23_6 C24_6 C25_6 119.8(7) . . ?
C23_6 C24_6 C45_6 119.8(7) . . ?
C25_6 C24_6 C45_6 109.2(7) . . ?
C8_6 C25_6 C24_6 121.2(7) . . ?
C8_6 C25_6 C26_6 120.0(7) . . ?
C24_6 C25_6 C26_6 106.4(7) . . ?
C27_6 C26_6 C46_6 119.7(7) . . ?
C27_6 C26_6 C25_6 119.1(7) . . ?
C46_6 C26_6 C25_6 108.9(7) . . ?
C26_6 C27_6 C28_6 120.5(7) . . ?
C26_6 C27_6 C10_6 120.1(7) . . ?
C28_6 C27_6 C10_6 106.5(6) . . ?
C48_6 C28_6 C27_6 119.0(7) . . ?
C48_6 C28_6 C29_6 119.5(7) . . ?
C27_6 C28_6 C29_6 109.7(6) . . ?
C30_6 C29_6 C28_6 121.6(7) . . ?
C30_6 C29_6 C11_6 121.2(7) . . ?
C28_6 C29_6 C11_6 107.1(7) . . ?
C29_6 C30_6 C31_6 115.6(7) . . ?
C29_6 C30_6 C50_6 118.3(7) . . ?
C31_6 C30_6 C50_6 119.9(7) . . ?
C30_6 C31_6 C13_6 121.9(7) . . ?
C30_6 C31_6 C32_6 120.1(7) . . ?
C13_6 C31_6 C32_6 107.8(6) . . ?
C52_6 C32_6 C33_6 121.0(8) . . ?
C52_6 C32_6 C31_6 120.0(7) . . ?
C33_6 C32_6 C31_6 107.8(6) . . ?
C34_6 C33_6 C14_6 119.7(7) . . ?
C34_6 C33_6 C32_6 120.0(7) . . ?
C14_6 C33_6 C32_6 107.5(7) . . ?
C33_6 C34_6 C35_6 120.1(7) . . ?
C33_6 C34_6 C54_6 119.1(7) . . ?
C35_6 C34_6 C54_6 108.3(7) . . ?
C16_6 C35_6 C36_6 121.2(7) . . ?
C16_6 C35_6 C34_6 118.7(7) . . ?
C36_6 C35_6 C34_6 107.9(7) . . ?
C37_6 C36_6 C35_6 119.3(7) . . ?
C37_6 C36_6 C55_6 119.6(7) . . ?
C35_6 C36_6 C55_6 108.2(7) . . ?
C36_6 C37_6 C18_6 121.3(7) . . ?
C36_6 C37_6 C38_6 121.1(7) . . ?
C18_6 C37_6 C38_6 106.1(7) . . ?
C57_6 C38_6 C39_6 119.4(7) . . ?
C57_6 C38_6 C37_6 118.7(7) . . ?
C39_6 C38_6 C37_6 109.1(6) . . ?
C40_6 C39_6 C19_6 121.4(7) . . ?
C40_6 C39_6 C38_6 122.3(7) . . ?
C19_6 C39_6 C38_6 107.0(6) . . ?
C41_6 C40_6 C39_6 115.9(7) . . ?
C41_6 C40_6 C59_6 119.3(6) . . ?
C39_6 C40_6 C59_6 118.5(7) . . ?
C40_6 C41_6 C21_6 121.7(6) . . ?
C40_6 C41_6 C42_6 120.1(6) . . ?
C21_6 C41_6 C42_6 107.6(7) . . ?
C43_6 C42_6 C23_6 121.3(7) . . ?
C43_6 C42_6 C41_6 120.1(7) . . ?
C23_6 C42_6 C41_6 108.1(6) . . ?
C42_6 C43_6 C60_6 120.8(7) . . ?
C42_6 C43_6 C44_6 119.4(7) . . ?
C60_6 C43_6 C44_6 108.0(6) . . ?
C45_6 C44_6 C62_6 120.2(7) . . ?
C45_6 C44_6 C43_6 120.4(7) . . ?
C62_6 C44_6 C43_6 106.8(6) . . ?
C44_6 C45_6 C46_6 120.1(7) . . ?
C44_6 C45_6 C24_6 119.1(7) . . ?
C46_6 C45_6 C24_6 107.2(6) . . ?
C47_6 C46_6 C26_6 119.9(7) . . ?
C47_6 C46_6 C45_6 119.6(7) . . ?
C26_6 C46_6 C45_6 108.3(6) . . ?
C46_6 C47_6 C48_6 119.8(7) . . ?
C46_6 C47_6 C63_6 119.7(7) . . ?
C48_6 C47_6 C63_6 107.4(6) . . ?
C28_6 C48_6 C47_6 121.0(7) . . ?
C28_6 C48_6 C49_6 119.5(6) . . ?
C47_6 C48_6 C49_6 108.8(6) . . ?
C50_6 C49_6 C64_6 122.2(7) . . ?
C50_6 C49_6 C48_6 121.2(7) . . ?
C64_6 C49_6 C48_6 108.1(6) . . ?
C49_6 C50_6 C51_6 115.6(7) . . ?
C49_6 C50_6 C30_6 119.7(7) . . ?
C51_6 C50_6 C30_6 118.5(6) . . ?
C66_6 C51_6 C50_6 120.6(6) . . ?
C66_6 C51_6 C52_6 109.6(7) . . ?
C50_6 C51_6 C52_6 120.7(7) . . ?
C32_6 C52_6 C51_6 120.5(7) . . ?
C32_6 C52_6 C53_6 119.9(7) . . ?
C51_6 C52_6 C53_6 107.3(7) . . ?
C54_6 C53_6 C67_6 120.6(8) . . ?
C54_6 C53_6 C52_6 119.0(7) . . ?
C67_6 C53_6 C52_6 107.1(6) . . ?
C53_6 C54_6 C55_6 119.1(7) . . ?
C53_6 C54_6 C34_6 121.0(8) . . ?
C55_6 C54_6 C34_6 107.5(7) . . ?
C56_6 C55_6 C54_6 120.0(7) . . ?
C56_6 C55_6 C36_6 119.4(7) . . ?
C54_6 C55_6 C36_6 108.1(7) . . ?
C55_6 C56_6 C57_6 120.4(7) . . ?
C55_6 C56_6 C68_6 121.0(7) . . ?
C57_6 C56_6 C68_6 106.8(7) . . ?
C38_6 C57_6 C56_6 120.8(7) . . ?
C38_6 C57_6 C58_6 119.6(7) . . ?
C56_6 C57_6 C58_6 107.9(6) . . ?
C59_6 C58_6 C69_6 121.3(7) . . ?
C59_6 C58_6 C57_6 121.6(7) . . ?
C69_6 C58_6 C57_6 108.1(7) . . ?
C60_6 C59_6 C58_6 116.1(7) . . ?
C60_6 C59_6 C40_6 118.4(7) . . ?
C58_6 C59_6 C40_6 118.3(7) . . ?
C59_6 C60_6 C61_6 121.2(7) . . ?
C59_6 C60_6 C43_6 121.0(7) . . ?
C61_6 C60_6 C43_6 108.7(6) . . ?
C70_6 C61_6 C60_6 121.7(6) . . ?
C70_6 C61_6 C62_6 121.5(6) . . ?
C60_6 C61_6 C62_6 107.7(6) . . ?
C63_6 C62_6 C61_6 119.7(6) . . ?
C63_6 C62_6 C44_6 119.7(7) . . ?
C61_6 C62_6 C44_6 108.9(6) . . ?
C62_6 C63_6 C47_6 120.7(6) . . ?
C62_6 C63_6 C64_6 120.4(6) . . ?
C47_6 C63_6 C64_6 107.5(6) . . ?
C49_6 C64_6 C65_6 121.1(6) . . ?
C49_6 C64_6 C63_6 108.1(6) . . ?
C65_6 C64_6 C63_6 120.3(6) . . ?
C66_6 C65_6 C64_6 115.2(7) . . ?
C66_6 C65_6 C70_6 119.8(6) . . ?
C64_6 C65_6 C70_6 118.5(6) . . ?
C65_6 C66_6 C51_6 122.3(7) . . ?
C65_6 C66_6 C67_6 120.6(7) . . ?
C51_6 C66_6 C67_6 107.4(6) . . ?
C68_6 C67_6 C53_6 120.5(7) . . ?
C68_6 C67_6 C66_6 119.6(7) . . ?
C53_6 C67_6 C66_6 108.5(7) . . ?
C67_6 C68_6 C69_6 119.7(7) . . ?
C67_6 C68_6 C56_6 118.8(7) . . ?
C69_6 C68_6 C56_6 109.3(7) . . ?
C68_6 C69_6 C70_6 122.2(7) . . ?
C68_6 C69_6 C58_6 107.9(6) . . ?
C70_6 C69_6 C58_6 121.4(7) . . ?
C61_6 C70_6 C69_6 116.0(7) . . ?
C61_6 C70_6 C65_6 119.3(6) . . ?
C69_6 C70_6 C65_6 117.7(7) . . ?
C6_7 C1_7 C2_7 120.9(7) . . ?
C6_7 C1_7 C9_7 107.7(7) . . ?
C2_7 C1_7 C9_7 122.3(7) . . ?
C3_7 C2_7 C1_7 116.8(7) . . ?
C3_7 C2_7 C12_7 117.1(7) . . ?
C1_7 C2_7 C12_7 118.1(7) . . ?
C2_7 C3_7 C15_7 121.2(7) . . ?
C2_7 C3_7 C4_7 121.0(8) . . ?
C15_7 C3_7 C4_7 109.4(7) . . ?
C3_7 C4_7 C5_7 121.8(7) . . ?
C3_7 C4_7 C17_7 107.8(7) . . ?
C5_7 C4_7 C17_7 120.0(7) . . ?
C6_7 C5_7 C4_7 114.8(7) . . ?
C6_7 C5_7 C20_7 120.0(7) . . ?
C4_7 C5_7 C20_7 118.6(7) . . ?
C7_7 C6_7 C5_7 118.9(8) . . ?
C7_7 C6_7 C1_7 109.4(7) . . ?
C5_7 C6_7 C1_7 122.2(8) . . ?
C22_7 C7_7 C6_7 122.7(7) . . ?
C22_7 C7_7 C8_7 118.6(7) . . ?
C6_7 C7_7 C8_7 107.2(7) . . ?
C25_7 C8_7 C9_7 122.5(7) . . ?
C25_7 C8_7 C7_7 118.3(7) . . ?
C9_7 C8_7 C7_7 106.1(7) . . ?
C10_7 C9_7 C8_7 120.1(8) . . ?
C10_7 C9_7 C1_7 119.6(8) . . ?
C8_7 C9_7 C1_7 109.7(7) . . ?
C9_7 C10_7 C11_7 120.4(7) . . ?
C9_7 C10_7 C27_7 119.4(8) . . ?
C11_7 C10_7 C27_7 108.0(7) . . ?
C12_7 C11_7 C29_7 120.2(7) . . ?
C12_7 C11_7 C10_7 122.3(7) . . ?
C29_7 C11_7 C10_7 107.9(7) . . ?
C13_7 C12_7 C11_7 117.2(7) . . ?
C13_7 C12_7 C2_7 119.0(7) . . ?
C11_7 C12_7 C2_7 116.9(7) . . ?
C12_7 C13_7 C31_7 121.7(7) . . ?
C12_7 C13_7 C14_7 122.0(7) . . ?
C31_7 C13_7 C14_7 108.0(7) . . ?
C15_7 C14_7 C33_7 120.7(7) . . ?
C15_7 C14_7 C13_7 118.5(7) . . ?
C33_7 C14_7 C13_7 109.4(7) . . ?
C14_7 C15_7 C3_7 121.8(7) . . ?
C14_7 C15_7 C16_7 119.2(7) . . ?
C3_7 C15_7 C16_7 107.2(7) . . ?
C35_7 C16_7 C17_7 121.6(8) . . ?
C35_7 C16_7 C15_7 119.1(7) . . ?
C17_7 C16_7 C15_7 107.1(7) . . ?
C18_7 C17_7 C16_7 120.5(8) . . ?
C18_7 C17_7 C4_7 119.7(7) . . ?
C16_7 C17_7 C4_7 108.5(7) . . ?
C17_7 C18_7 C19_7 121.0(7) . . ?
C17_7 C18_7 C37_7 119.6(7) . . ?
C19_7 C18_7 C37_7 108.0(7) . . ?
C20_7 C19_7 C18_7 122.0(7) . . ?
C20_7 C19_7 C39_7 120.5(7) . . ?
C18_7 C19_7 C39_7 109.3(7) . . ?
C19_7 C20_7 C21_7 116.1(7) . . ?
C19_7 C20_7 C5_7 118.4(7) . . ?
C21_7 C20_7 C5_7 119.0(7) . . ?
C41_7 C21_7 C20_7 122.2(7) . . ?
C41_7 C21_7 C22_7 109.5(7) . . ?
C20_7 C21_7 C22_7 119.2(7) . . ?
C7_7 C22_7 C23_7 121.8(7) . . ?
C7_7 C22_7 C21_7 119.9(7) . . ?
C23_7 C22_7 C21_7 106.6(7) . . ?
C24_7 C23_7 C22_7 119.7(8) . . ?
C24_7 C23_7 C42_7 120.0(8) . . ?
C22_7 C23_7 C42_7 108.0(7) . . ?
C25_7 C24_7 C23_7 118.9(8) . . ?
C25_7 C24_7 C45_7 110.4(8) . . ?
C23_7 C24_7 C45_7 117.8(8) . . ?
C8_7 C25_7 C24_7 122.8(8) . . ?
C8_7 C25_7 C26_7 116.9(7) . . ?
C24_7 C25_7 C26_7 108.2(7) . . ?
C27_7 C26_7 C46_7 119.7(8) . . ?
C27_7 C26_7 C25_7 120.7(7) . . ?
C46_7 C26_7 C25_7 107.1(7) . . ?
C26_7 C27_7 C10_7 120.4(7) . . ?
C26_7 C27_7 C28_7 120.1(7) . . ?
C10_7 C27_7 C28_7 107.0(7) . . ?
C48_7 C28_7 C29_7 119.9(7) . . ?
C48_7 C28_7 C27_7 119.7(7) . . ?
C29_7 C28_7 C27_7 107.9(7) . . ?
C30_7 C29_7 C11_7 121.3(7) . . ?
C30_7 C29_7 C28_7 121.7(7) . . ?
C11_7 C29_7 C28_7 109.2(7) . . ?
C31_7 C30_7 C29_7 117.1(7) . . ?
C31_7 C30_7 C50_7 117.7(7) . . ?
C29_7 C30_7 C50_7 118.5(7) . . ?
C30_7 C31_7 C32_7 122.4(7) . . ?
C30_7 C31_7 C13_7 120.5(7) . . ?
C32_7 C31_7 C13_7 107.1(7) . . ?
C52_7 C32_7 C31_7 119.8(7) . . ?
C52_7 C32_7 C33_7 119.9(7) . . ?
C31_7 C32_7 C33_7 109.5(7) . . ?
C34_7 C33_7 C14_7 120.6(8) . . ?
C34_7 C33_7 C32_7 120.0(8) . . ?
C14_7 C33_7 C32_7 106.1(7) . . ?
C33_7 C34_7 C35_7 120.5(8) . . ?
C33_7 C34_7 C54_7 121.0(8) . . ?
C35_7 C34_7 C54_7 106.4(7) . . ?
C16_7 C35_7 C34_7 119.9(7) . . ?
C16_7 C35_7 C36_7 118.2(8) . . ?
C34_7 C35_7 C36_7 109.3(7) . . ?
C37_7 C36_7 C55_7 119.4(8) . . ?
C37_7 C36_7 C35_7 120.9(7) . . ?
C55_7 C36_7 C35_7 106.8(7) . . ?
C36_7 C37_7 C38_7 121.2(8) . . ?
C36_7 C37_7 C18_7 119.2(7) . . ?
C38_7 C37_7 C18_7 106.7(7) . . ?
C57_7 C38_7 C37_7 120.0(7) . . ?
C57_7 C38_7 C39_7 119.8(7) . . ?
C37_7 C38_7 C39_7 109.0(7) . . ?
C40_7 C39_7 C19_7 121.6(7) . . ?
C40_7 C39_7 C38_7 122.2(7) . . ?
C19_7 C39_7 C38_7 107.0(7) . . ?
C39_7 C40_7 C41_7 117.1(7) . . ?
C39_7 C40_7 C59_7 117.8(7) . . ?
C41_7 C40_7 C59_7 118.0(7) . . ?
C21_7 C41_7 C40_7 120.2(7) . . ?
C21_7 C41_7 C42_7 108.6(7) . . ?
C40_7 C41_7 C42_7 121.6(7) . . ?
C43_7 C42_7 C41_7 120.4(8) . . ?
C43_7 C42_7 C23_7 120.2(7) . . ?
C41_7 C42_7 C23_7 107.3(7) . . ?
C42_7 C43_7 C60_7 119.4(8) . . ?
C42_7 C43_7 C44_7 119.5(8) . . ?
C60_7 C43_7 C44_7 108.9(7) . . ?
C45_7 C44_7 C62_7 123.3(8) . . ?
C45_7 C44_7 C43_7 119.3(8) . . ?
C62_7 C44_7 C43_7 105.8(7) . . ?
C44_7 C45_7 C24_7 123.2(8) . . ?
C44_7 C45_7 C46_7 118.4(8) . . ?
C24_7 C45_7 C46_7 105.8(7) . . ?
C47_7 C46_7 C26_7 120.7(8) . . ?
C47_7 C46_7 C45_7 118.3(7) . . ?
C26_7 C46_7 C45_7 108.5(7) . . ?
C46_7 C47_7 C48_7 120.1(7) . . ?
C46_7 C47_7 C63_7 120.7(7) . . ?
C48_7 C47_7 C63_7 107.0(7) . . ?
C28_7 C48_7 C47_7 119.6(7) . . ?
C28_7 C48_7 C49_7 119.8(7) . . ?
C47_7 C48_7 C49_7 109.3(7) . . ?
C64_7 C49_7 C50_7 122.0(7) . . ?
C64_7 C49_7 C48_7 107.7(7) . . ?
C50_7 C49_7 C48_7 121.2(7) . . ?
C51_7 C50_7 C49_7 116.5(7) . . ?
C51_7 C50_7 C30_7 118.2(7) . . ?
C49_7 C50_7 C30_7 118.3(7) . . ?
C50_7 C51_7 C52_7 122.2(7) . . ?
C50_7 C51_7 C66_7 120.5(8) . . ?
C52_7 C51_7 C66_7 108.0(7) . . ?
C32_7 C52_7 C51_7 119.6(7) . . ?
C32_7 C52_7 C53_7 121.2(8) . . ?
C51_7 C52_7 C53_7 108.1(7) . . ?
C67_7 C53_7 C54_7 120.1(7) . . ?
C67_7 C53_7 C52_7 107.2(7) . . ?
C54_7 C53_7 C52_7 118.3(8) . . ?
C53_7 C54_7 C55_7 119.3(7) . . ?
C53_7 C54_7 C34_7 119.5(7) . . ?
C55_7 C54_7 C34_7 109.6(7) . . ?
C56_7 C55_7 C54_7 120.1(7) . . ?
C56_7 C55_7 C36_7 119.5(8) . . ?
C54_7 C55_7 C36_7 108.0(7) . . ?
C55_7 C56_7 C68_7 119.0(7) . . ?
C55_7 C56_7 C57_7 119.3(7) . . ?
C68_7 C56_7 C57_7 108.3(7) . . ?
C38_7 C57_7 C56_7 120.6(7) . . ?
C38_7 C57_7 C58_7 119.0(7) . . ?
C56_7 C57_7 C58_7 109.2(7) . . ?
C59_7 C58_7 C57_7 122.5(7) . . ?
C59_7 C58_7 C69_7 120.5(7) . . ?
C57_7 C58_7 C69_7 106.9(7) . . ?
C58_7 C59_7 C60_7 116.7(7) . . ?
C58_7 C59_7 C40_7 118.4(7) . . ?
C60_7 C59_7 C40_7 117.9(7) . . ?
C43_7 C60_7 C59_7 122.3(8) . . ?
C43_7 C60_7 C61_7 109.1(7) . . ?
C59_7 C60_7 C61_7 120.3(8) . . ?
C70_7 C61_7 C62_7 123.9(7) . . ?
C70_7 C61_7 C60_7 121.2(7) . . ?
C62_7 C61_7 C60_7 104.5(7) . . ?
C63_7 C62_7 C44_7 118.5(7) . . ?
C63_7 C62_7 C61_7 118.5(8) . . ?
C44_7 C62_7 C61_7 111.7(7) . . ?
C62_7 C63_7 C47_7 120.9(8) . . ?
C62_7 C63_7 C64_7 119.2(7) . . ?
C47_7 C63_7 C64_7 107.9(7) . . ?
C65_7 C64_7 C49_7 120.9(8) . . ?
C65_7 C64_7 C63_7 122.3(7) . . ?
C49_7 C64_7 C63_7 108.1(7) . . ?
C64_7 C65_7 C66_7 116.8(7) . . ?
C64_7 C65_7 C70_7 117.6(8) . . ?
C66_7 C65_7 C70_7 118.8(7) . . ?
C65_7 C66_7 C51_7 121.0(7) . . ?
C65_7 C66_7 C67_7 122.2(7) . . ?
C51_7 C66_7 C67_7 106.7(8) . . ?
C68_7 C67_7 C53_7 120.4(7) . . ?
C68_7 C67_7 C66_7 119.0(8) . . ?
C53_7 C67_7 C66_7 109.9(7) . . ?
C67_7 C68_7 C56_7 121.0(7) . . ?
C67_7 C68_7 C69_7 119.2(7) . . ?
C56_7 C68_7 C69_7 108.6(7) . . ?
C70_7 C69_7 C58_7 121.2(8) . . ?
C70_7 C69_7 C68_7 122.7(7) . . ?
C58_7 C69_7 C68_7 107.0(7) . . ?
C61_7 C70_7 C69_7 117.6(8) . . ?
C61_7 C70_7 C65_7 118.3(7) . . ?
C69_7 C70_7 C65_7 117.9(8) . . ?
C2_8 C1_8 C6_8 121.8 . . ?
C2_8 C1_8 C9_8 120.7 . . ?
C6_8 C1_8 C9_8 107.8 . . ?
C1_8 C2_8 C3_8 115.8 . . ?
C1_8 C2_8 C12_8 119.6 . . ?
C3_8 C2_8 C12_8 118.4 . . ?
C2_8 C3_8 C4_8 121.1 . . ?
C2_8 C3_8 C15_8 121.3 . . ?
C4_8 C3_8 C15_8 108.3 . . ?
C5_8 C4_8 C3_8 121.3 . . ?
C5_8 C4_8 C17_8 121.1 . . ?
C3_8 C4_8 C17_8 107.9 . . ?
C4_8 C5_8 C6_8 116.6 . . ?
C4_8 C5_8 C20_8 118.8 . . ?
C6_8 C5_8 C20_8 118.4 . . ?
C5_8 C6_8 C7_8 121.5 . . ?
C5_8 C6_8 C1_8 120.4 . . ?
C7_8 C6_8 C1_8 108.5 . . ?
C22_8 C7_8 C6_8 120.3 . . ?
C22_8 C7_8 C8_8 120.2 . . ?
C6_8 C7_8 C8_8 108.2 . . ?
C25_8 C8_8 C9_8 119.9 . . ?
C25_8 C8_8 C7_8 120.0 . . ?
C9_8 C8_8 C7_8 107.1 . . ?
C10_8 C9_8 C8_8 120.7 . . ?
C10_8 C9_8 C1_8 119.2 . . ?
C8_8 C9_8 C1_8 108.4 . . ?
C9_8 C10_8 C11_8 120.8 . . ?
C9_8 C10_8 C27_8 119.4 . . ?
C11_8 C10_8 C27_8 108.5 . . ?
C12_8 C11_8 C29_8 120.7 . . ?
C12_8 C11_8 C10_8 121.0 . . ?
C29_8 C11_8 C10_8 108.3 . . ?
C11_8 C12_8 C13_8 116.6 . . ?
C11_8 C12_8 C2_8 118.4 . . ?
C13_8 C12_8 C2_8 118.6 . . ?
C12_8 C13_8 C14_8 121.5 . . ?
C12_8 C13_8 C31_8 120.9 . . ?
C14_8 C13_8 C31_8 108.0 . . ?
C15_8 C14_8 C13_8 120.0 . . ?
C15_8 C14_8 C33_8 119.9 . . ?
C13_8 C14_8 C33_8 108.5 . . ?
C14_8 C15_8 C3_8 120.0 . . ?
C14_8 C15_8 C16_8 119.8 . . ?
C3_8 C15_8 C16_8 108.5 . . ?
C35_8 C16_8 C17_8 120.2 . . ?
C35_8 C16_8 C15_8 120.3 . . ?
C17_8 C16_8 C15_8 106.4 . . ?
C18_8 C17_8 C4_8 120.3 . . ?
C18_8 C17_8 C16_8 119.3 . . ?
C4_8 C17_8 C16_8 108.9 . . ?
C17_8 C18_8 C37_8 121.0 . . ?
C17_8 C18_8 C19_8 118.9 . . ?
C37_8 C18_8 C19_8 108.4 . . ?
C20_8 C19_8 C39_8 121.1 . . ?
C20_8 C19_8 C18_8 122.2 . . ?
C39_8 C19_8 C18_8 108.2 . . ?
C19_8 C20_8 C21_8 116.0 . . ?
C19_8 C20_8 C5_8 118.4 . . ?
C21_8 C20_8 C5_8 118.9 . . ?
C41_8 C21_8 C20_8 121.5 . . ?
C41_8 C21_8 C22_8 108.3 . . ?
C20_8 C21_8 C22_8 121.1 . . ?
C7_8 C22_8 C21_8 119.6 . . ?
C7_8 C22_8 C23_8 120.0 . . ?
C21_8 C22_8 C23_8 108.3 . . ?
C24_8 C23_8 C22_8 120.3 . . ?
C24_8 C23_8 C42_8 120.1 . . ?
C22_8 C23_8 C42_8 107.0 . . ?
C23_8 C24_8 C45_8 119.6 . . ?
C23_8 C24_8 C25_8 119.4 . . ?
C45_8 C24_8 C25_8 108.3 . . ?
C8_8 C25_8 C26_8 119.5 . . ?
C8_8 C25_8 C24_8 120.1 . . ?
C26_8 C25_8 C24_8 108.3 . . ?
C27_8 C26_8 C25_8 120.7 . . ?
C27_8 C26_8 C46_8 119.3 . . ?
C25_8 C26_8 C46_8 107.5 . . ?
C26_8 C27_8 C28_8 120.6 . . ?
C26_8 C27_8 C10_8 119.8 . . ?
C28_8 C27_8 C10_8 106.9 . . ?
C48_8 C28_8 C27_8 120.0 . . ?
C48_8 C28_8 C29_8 119.6 . . ?
C27_8 C28_8 C29_8 108.8 . . ?
C30_8 C29_8 C11_8 121.9 . . ?
C30_8 C29_8 C28_8 121.4 . . ?
C11_8 C29_8 C28_8 107.5 . . ?
C29_8 C30_8 C31_8 116.1 . . ?
C29_8 C30_8 C50_8 119.0 . . ?
C31_8 C30_8 C50_8 118.2 . . ?
C30_8 C31_8 C32_8 121.6 . . ?
C30_8 C31_8 C13_8 121.0 . . ?
C32_8 C31_8 C13_8 108.3 . . ?
C52_8 C32_8 C31_8 119.7 . . ?
C52_8 C32_8 C33_8 119.9 . . ?
C31_8 C32_8 C33_8 108.2 . . ?
C34_8 C33_8 C14_8 121.2 . . ?
C34_8 C33_8 C32_8 119.5 . . ?
C14_8 C33_8 C32_8 107.0 . . ?
C33_8 C34_8 C54_8 120.5 . . ?
C33_8 C34_8 C35_8 118.2 . . ?
C54_8 C34_8 C35_8 107.8 . . ?
C16_8 C35_8 C36_8 119.9 . . ?
C16_8 C35_8 C34_8 120.7 . . ?
C36_8 C35_8 C34_8 107.8 . . ?
C37_8 C36_8 C55_8 120.0 . . ?
C37_8 C36_8 C35_8 119.9 . . ?
C55_8 C36_8 C35_8 107.6 . . ?
C36_8 C37_8 C18_8 119.7 . . ?
C36_8 C37_8 C38_8 119.3 . . ?
C18_8 C37_8 C38_8 108.1 . . ?
C57_8 C38_8 C37_8 120.9 . . ?
C57_8 C38_8 C39_8 119.3 . . ?
C37_8 C38_8 C39_8 107.8 . . ?
C40_8 C39_8 C19_8 121.8 . . ?
C40_8 C39_8 C38_8 121.8 . . ?
C19_8 C39_8 C38_8 107.5 . . ?
C39_8 C40_8 C41_8 116.2 . . ?
C39_8 C40_8 C59_8 118.5 . . ?
C41_8 C40_8 C59_8 118.3 . . ?
C21_8 C41_8 C40_8 121.0 . . ?
C21_8 C41_8 C42_8 108.4 . . ?
C40_8 C41_8 C42_8 121.4 . . ?
C43_8 C42_8 C41_8 120.3 . . ?
C43_8 C42_8 C23_8 119.7 . . ?
C41_8 C42_8 C23_8 108.1 . . ?
C42_8 C43_8 C44_8 120.5 . . ?
C42_8 C43_8 C60_8 119.5 . . ?
C44_8 C43_8 C60_8 108.6 . . ?
C45_8 C44_8 C62_8 119.5 . . ?
C45_8 C44_8 C43_8 120.5 . . ?
C62_8 C44_8 C43_8 106.9 . . ?
C44_8 C45_8 C46_8 120.5 . . ?
C44_8 C45_8 C24_8 119.6 . . ?
C46_8 C45_8 C24_8 107.8 . . ?
C47_8 C46_8 C45_8 120.1 . . ?
C47_8 C46_8 C26_8 119.0 . . ?
C45_8 C46_8 C26_8 108.1 . . ?
C46_8 C47_8 C48_8 120.8 . . ?
C46_8 C47_8 C63_8 119.6 . . ?
C48_8 C47_8 C63_8 107.2 . . ?
C28_8 C48_8 C47_8 120.2 . . ?
C28_8 C48_8 C49_8 119.7 . . ?
C47_8 C48_8 C49_8 108.3 . . ?
C50_8 C49_8 C64_8 121.3 . . ?
C50_8 C49_8 C48_8 121.7 . . ?
C64_8 C49_8 C48_8 107.8 . . ?
C51_8 C50_8 C49_8 116.7 . . ?
C51_8 C50_8 C30_8 119.0 . . ?
C49_8 C50_8 C30_8 118.3 . . ?
C50_8 C51_8 C66_8 120.9 . . ?
C50_8 C51_8 C52_8 121.5 . . ?
C66_8 C51_8 C52_8 108.1 . . ?
C32_8 C52_8 C53_8 119.8 . . ?
C32_8 C52_8 C51_8 119.8 . . ?
C53_8 C52_8 C51_8 108.8 . . ?
C54_8 C53_8 C52_8 120.9 . . ?
C54_8 C53_8 C67_8 119.7 . . ?
C52_8 C53_8 C67_8 106.5 . . ?
C53_8 C54_8 C34_8 119.3 . . ?
C53_8 C54_8 C55_8 120.9 . . ?
C34_8 C54_8 C55_8 108.5 . . ?
C56_8 C55_8 C54_8 119.4 . . ?
C56_8 C55_8 C36_8 119.8 . . ?
C54_8 C55_8 C36_8 108.3 . . ?
C55_8 C56_8 C57_8 119.9 . . ?
C55_8 C56_8 C68_8 120.1 . . ?
C57_8 C56_8 C68_8 107.3 . . ?
C38_8 C57_8 C56_8 120.2 . . ?
C38_8 C57_8 C58_8 120.5 . . ?
C56_8 C57_8 C58_8 108.1 . . ?
C59_8 C58_8 C69_8 121.5 . . ?
C59_8 C58_8 C57_8 120.7 . . ?
C69_8 C58_8 C57_8 108.6 . . ?
C58_8 C59_8 C60_8 115.8 . . ?
C58_8 C59_8 C40_8 118.8 . . ?
C60_8 C59_8 C40_8 118.7 . . ?
C59_8 C60_8 C61_8 121.2 . . ?
C59_8 C60_8 C43_8 121.6 . . ?
C61_8 C60_8 C43_8 107.8 . . ?
C70_8 C61_8 C60_8 121.4 . . ?
C70_8 C61_8 C62_8 121.1 . . ?
C60_8 C61_8 C62_8 108.2 . . ?
C63_8 C62_8 C44_8 120.2 . . ?
C63_8 C62_8 C61_8 119.6 . . ?
C44_8 C62_8 C61_8 108.4 . . ?
C62_8 C63_8 C64_8 119.9 . . ?
C62_8 C63_8 C47_8 120.1 . . ?
C64_8 C63_8 C47_8 108.4 . . ?
C65_8 C64_8 C63_8 122.0 . . ?
C65_8 C64_8 C49_8 120.6 . . ?
C63_8 C64_8 C49_8 108.3 . . ?
C66_8 C65_8 C64_8 116.6 . . ?
C66_8 C65_8 C70_8 118.5 . . ?
C64_8 C65_8 C70_8 118.3 . . ?
C65_8 C66_8 C67_8 121.5 . . ?
C65_8 C66_8 C51_8 121.2 . . ?
C67_8 C66_8 C51_8 107.7 . . ?
C68_8 C67_8 C66_8 120.0 . . ?
C68_8 C67_8 C53_8 119.3 . . ?
C66_8 C67_8 C53_8 108.8 . . ?
C67_8 C68_8 C69_8 119.6 . . ?
C67_8 C68_8 C56_8 120.6 . . ?
C69_8 C68_8 C56_8 108.4 . . ?
C70_8 C69_8 C58_8 121.2 . . ?
C70_8 C69_8 C68_8 121.4 . . ?
C58_8 C69_8 C68_8 107.7 . . ?
C69_8 C70_8 C61_8 116.1 . . ?
C69_8 C70_8 C65_8 118.8 . . ?
C61_8 C70_8 C65_8 118.9 . . ?
C2_9 C1_9 C6_9 121.9 . . ?
C2_9 C1_9 C9_9 120.7 . . ?
C6_9 C1_9 C9_9 107.8 . . ?
C1_9 C2_9 C3_9 115.8 . . ?
C1_9 C2_9 C12_9 119.7 . . ?
C3_9 C2_9 C12_9 118.4 . . ?
C2_9 C3_9 C4_9 121.0 . . ?
C2_9 C3_9 C15_9 121.4 . . ?
C4_9 C3_9 C15_9 108.3 . . ?
C5_9 C4_9 C3_9 121.3 . . ?
C5_9 C4_9 C17_9 121.1 . . ?
C3_9 C4_9 C17_9 107.8 . . ?
C4_9 C5_9 C6_9 116.6 . . ?
C4_9 C5_9 C20_9 118.9 . . ?
C6_9 C5_9 C20_9 118.4 . . ?
C5_9 C6_9 C7_9 121.5 . . ?
C5_9 C6_9 C1_9 120.4 . . ?
C7_9 C6_9 C1_9 108.5 . . ?
C22_9 C7_9 C6_9 120.3 . . ?
C22_9 C7_9 C8_9 120.3 . . ?
C6_9 C7_9 C8_9 108.2 . . ?
C25_9 C8_9 C9_9 119.9 . . ?
C25_9 C8_9 C7_9 120.0 . . ?
C9_9 C8_9 C7_9 107.2 . . ?
C10_9 C9_9 C8_9 120.7 . . ?
C10_9 C9_9 C1_9 119.2 . . ?
C8_9 C9_9 C1_9 108.3 . . ?
C9_9 C10_9 C11_9 120.7 . . ?
C9_9 C10_9 C27_9 119.4 . . ?
C11_9 C10_9 C27_9 108.5 . . ?
C12_9 C11_9 C29_9 120.7 . . ?
C12_9 C11_9 C10_9 121.0 . . ?
C29_9 C11_9 C10_9 108.4 . . ?
C11_9 C12_9 C13_9 116.6 . . ?
C11_9 C12_9 C2_9 118.4 . . ?
C13_9 C12_9 C2_9 118.6 . . ?
C12_9 C13_9 C14_9 121.5 . . ?
C12_9 C13_9 C31_9 120.9 . . ?
C14_9 C13_9 C31_9 108.0 . . ?
C15_9 C14_9 C13_9 119.9 . . ?
C15_9 C14_9 C33_9 119.9 . . ?
C13_9 C14_9 C33_9 108.5 . . ?
C14_9 C15_9 C3_9 120.0 . . ?
C14_9 C15_9 C16_9 119.8 . . ?
C3_9 C15_9 C16_9 108.5 . . ?
C35_9 C16_9 C17_9 120.2 . . ?
C35_9 C16_9 C15_9 120.3 . . ?
C17_9 C16_9 C15_9 106.5 . . ?
C18_9 C17_9 C4_9 120.3 . . ?
C18_9 C17_9 C16_9 119.3 . . ?
C4_9 C17_9 C16_9 108.8 . . ?
C17_9 C18_9 C37_9 121.0 . . ?
C17_9 C18_9 C19_9 118.9 . . ?
C37_9 C18_9 C19_9 108.4 . . ?
C20_9 C19_9 C39_9 121.1 . . ?
C20_9 C19_9 C18_9 122.2 . . ?
C39_9 C19_9 C18_9 108.3 . . ?
C19_9 C20_9 C21_9 116.0 . . ?
C19_9 C20_9 C5_9 118.3 . . ?
C21_9 C20_9 C5_9 118.9 . . ?
C41_9 C21_9 C20_9 121.5 . . ?
C41_9 C21_9 C22_9 108.3 . . ?
C20_9 C21_9 C22_9 121.0 . . ?
C7_9 C22_9 C21_9 119.6 . . ?
C7_9 C22_9 C23_9 120.0 . . ?
C21_9 C22_9 C23_9 108.3 . . ?
C24_9 C23_9 C22_9 120.3 . . ?
C24_9 C23_9 C42_9 120.1 . . ?
C22_9 C23_9 C42_9 106.9 . . ?
C23_9 C24_9 C45_9 119.5 . . ?
C23_9 C24_9 C25_9 119.4 . . ?
C45_9 C24_9 C25_9 108.3 . . ?
C8_9 C25_9 C26_9 119.5 . . ?
C8_9 C25_9 C24_9 120.1 . . ?
C26_9 C25_9 C24_9 108.3 . . ?
C27_9 C26_9 C25_9 120.7 . . ?
C27_9 C26_9 C46_9 119.4 . . ?
C25_9 C26_9 C46_9 107.5 . . ?
C26_9 C27_9 C28_9 120.6 . . ?
C26_9 C27_9 C10_9 119.8 . . ?
C28_9 C27_9 C10_9 106.9 . . ?
C48_9 C28_9 C27_9 120.0 . . ?
C48_9 C28_9 C29_9 119.5 . . ?
C27_9 C28_9 C29_9 108.9 . . ?
C30_9 C29_9 C11_9 121.9 . . ?
C30_9 C29_9 C28_9 121.5 . . ?
C11_9 C29_9 C28_9 107.4 . . ?
C29_9 C30_9 C31_9 116.1 . . ?
C29_9 C30_9 C50_9 119.0 . . ?
C31_9 C30_9 C50_9 118.2 . . ?
C30_9 C31_9 C13_9 121.0 . . ?
C30_9 C31_9 C32_9 121.6 . . ?
C13_9 C31_9 C32_9 108.3 . . ?
C52_9 C32_9 C31_9 119.7 . . ?
C52_9 C32_9 C33_9 119.9 . . ?
C31_9 C32_9 C33_9 108.2 . . ?
C34_9 C33_9 C14_9 121.2 . . ?
C34_9 C33_9 C32_9 119.5 . . ?
C14_9 C33_9 C32_9 107.0 . . ?
C33_9 C34_9 C54_9 120.5 . . ?
C33_9 C34_9 C35_9 118.3 . . ?
C54_9 C34_9 C35_9 107.8 . . ?
C16_9 C35_9 C36_9 119.8 . . ?
C16_9 C35_9 C34_9 120.6 . . ?
C36_9 C35_9 C34_9 107.8 . . ?
C37_9 C36_9 C55_9 120.0 . . ?
C37_9 C36_9 C35_9 119.9 . . ?
C55_9 C36_9 C35_9 107.6 . . ?
C36_9 C37_9 C18_9 119.7 . . ?
C36_9 C37_9 C38_9 119.3 . . ?
C18_9 C37_9 C38_9 108.0 . . ?
C57_9 C38_9 C37_9 120.8 . . ?
C57_9 C38_9 C39_9 119.4 . . ?
C37_9 C38_9 C39_9 107.8 . . ?
C40_9 C39_9 C19_9 121.8 . . ?
C40_9 C39_9 C38_9 121.7 . . ?
C19_9 C39_9 C38_9 107.4 . . ?
C39_9 C40_9 C41_9 116.2 . . ?
C39_9 C40_9 C59_9 118.6 . . ?
C41_9 C40_9 C59_9 118.3 . . ?
C21_9 C41_9 C40_9 121.0 . . ?
C21_9 C41_9 C42_9 108.4 . . ?
C40_9 C41_9 C42_9 121.4 . . ?
C43_9 C42_9 C41_9 120.2 . . ?
C43_9 C42_9 C23_9 119.7 . . ?
C41_9 C42_9 C23_9 108.1 . . ?
C42_9 C43_9 C44_9 120.4 . . ?
C42_9 C43_9 C60_9 119.5 . . ?
C44_9 C43_9 C60_9 108.6 . . ?
C45_9 C44_9 C62_9 119.5 . . ?
C45_9 C44_9 C43_9 120.5 . . ?
C62_9 C44_9 C43_9 106.9 . . ?
C44_9 C45_9 C46_9 120.4 . . ?
C44_9 C45_9 C24_9 119.7 . . ?
C46_9 C45_9 C24_9 107.8 . . ?
C47_9 C46_9 C45_9 120.1 . . ?
C47_9 C46_9 C26_9 119.0 . . ?
C45_9 C46_9 C26_9 108.0 . . ?
C46_9 C47_9 C48_9 120.8 . . ?
C46_9 C47_9 C63_9 119.6 . . ?
C48_9 C47_9 C63_9 107.2 . . ?
C28_9 C48_9 C47_9 120.2 . . ?
C28_9 C48_9 C49_9 119.7 . . ?
C47_9 C48_9 C49_9 108.3 . . ?
C50_9 C49_9 C64_9 121.3 . . ?
C50_9 C49_9 C48_9 121.6 . . ?
C64_9 C49_9 C48_9 107.8 . . ?
C51_9 C50_9 C49_9 116.7 . . ?
C51_9 C50_9 C30_9 118.9 . . ?
C49_9 C50_9 C30_9 118.4 . . ?
C50_9 C51_9 C66_9 120.9 . . ?
C50_9 C51_9 C52_9 121.6 . . ?
C66_9 C51_9 C52_9 108.1 . . ?
C32_9 C52_9 C53_9 119.8 . . ?
C32_9 C52_9 C51_9 119.8 . . ?
C53_9 C52_9 C51_9 108.8 . . ?
C54_9 C53_9 C52_9 120.9 . . ?
C54_9 C53_9 C67_9 119.7 . . ?
C52_9 C53_9 C67_9 106.5 . . ?
C53_9 C54_9 C34_9 119.3 . . ?
C53_9 C54_9 C55_9 120.9 . . ?
C34_9 C54_9 C55_9 108.5 . . ?
C56_9 C55_9 C54_9 119.4 . . ?
C56_9 C55_9 C36_9 119.8 . . ?
C54_9 C55_9 C36_9 108.2 . . ?
C55_9 C56_9 C57_9 119.9 . . ?
C55_9 C56_9 C68_9 120.1 . . ?
C57_9 C56_9 C68_9 107.3 . . ?
C38_9 C57_9 C56_9 120.1 . . ?
C38_9 C57_9 C58_9 120.5 . . ?
C56_9 C57_9 C58_9 108.1 . . ?
C59_9 C58_9 C69_9 121.4 . . ?
C59_9 C58_9 C57_9 120.7 . . ?
C69_9 C58_9 C57_9 108.6 . . ?
C58_9 C59_9 C60_9 115.9 . . ?
C58_9 C59_9 C40_9 118.7 . . ?
C60_9 C59_9 C40_9 118.7 . . ?
C59_9 C60_9 C61_9 121.2 . . ?
C59_9 C60_9 C43_9 121.6 . . ?
C61_9 C60_9 C43_9 107.9 . . ?
C70_9 C61_9 C60_9 121.4 . . ?
C70_9 C61_9 C62_9 121.1 . . ?
C60_9 C61_9 C62_9 108.1 . . ?
C63_9 C62_9 C44_9 120.3 . . ?
C63_9 C62_9 C61_9 119.5 . . ?
C44_9 C62_9 C61_9 108.4 . . ?
C62_9 C63_9 C64_9 119.9 . . ?
C62_9 C63_9 C47_9 120.1 . . ?
C64_9 C63_9 C47_9 108.4 . . ?
C65_9 C64_9 C63_9 122.1 . . ?
C65_9 C64_9 C49_9 120.6 . . ?
C63_9 C64_9 C49_9 108.3 . . ?
C66_9 C65_9 C64_9 116.7 . . ?
C66_9 C65_9 C70_9 118.5 . . ?
C64_9 C65_9 C70_9 118.3 . . ?
C65_9 C66_9 C67_9 121.5 . . ?
C65_9 C66_9 C51_9 121.3 . . ?
C67_9 C66_9 C51_9 107.7 . . ?
C68_9 C67_9 C66_9 120.0 . . ?
C68_9 C67_9 C53_9 119.3 . . ?
C66_9 C67_9 C53_9 108.9 . . ?
C67_9 C68_9 C69_9 119.6 . . ?
C67_9 C68_9 C56_9 120.6 . . ?
C69_9 C68_9 C56_9 108.4 . . ?
C70_9 C69_9 C58_9 121.2 . . ?
C70_9 C69_9 C68_9 121.4 . . ?
C58_9 C69_9 C68_9 107.6 . . ?
C69_9 C70_9 C61_9 116.2 . . ?
C69_9 C70_9 C65_9 118.8 . . ?
C61_9 C70_9 C65_9 118.9 . . ?
C2_10 C1_10 C6_10 120.8(6) . . ?
C2_10 C1_10 C9_10 122.1(7) . . ?
C6_10 C1_10 C9_10 106.4(7) . . ?
C3_10 C2_10 C1_10 117.2(7) . . ?
C3_10 C2_10 C12_10 117.1(7) . . ?
C1_10 C2_10 C12_10 118.9(7) . . ?
C2_10 C3_10 C4_10 120.6(7) . . ?
C2_10 C3_10 C15_10 123.3(7) . . ?
C4_10 C3_10 C15_10 107.6(6) . . ?
C5_10 C4_10 C3_10 121.2(7) . . ?
C5_10 C4_10 C17_10 122.0(6) . . ?
C3_10 C4_10 C17_10 107.8(6) . . ?
C6_10 C5_10 C4_10 117.2(6) . . ?
C6_10 C5_10 C20_10 117.5(6) . . ?
C4_10 C5_10 C20_10 118.1(6) . . ?
C5_10 C6_10 C1_10 120.6(7) . . ?
C5_10 C6_10 C7_10 123.0(7) . . ?
C1_10 C6_10 C7_10 108.2(6) . . ?
C22_10 C7_10 C8_10 121.2(7) . . ?
C22_10 C7_10 C6_10 117.8(6) . . ?
C8_10 C7_10 C6_10 108.1(6) . . ?
C9_10 C8_10 C25_10 120.2(6) . . ?
C9_10 C8_10 C7_10 107.9(6) . . ?
C25_10 C8_10 C7_10 118.7(7) . . ?
C10_10 C9_10 C8_10 120.8(7) . . ?
C10_10 C9_10 C1_10 119.1(7) . . ?
C8_10 C9_10 C1_10 109.4(6) . . ?
C9_10 C10_10 C27_10 119.6(7) . . ?
C9_10 C10_10 C11_10 119.6(7) . . ?
C27_10 C10_10 C11_10 109.5(7) . . ?
C12_10 C11_10 C10_10 122.8(7) . . ?
C12_10 C11_10 C29_10 120.4(7) . . ?
C10_10 C11_10 C29_10 106.9(6) . . ?
C13_10 C12_10 C11_10 117.2(7) . . ?
C13_10 C12_10 C2_10 119.3(7) . . ?
C11_10 C12_10 C2_10 117.4(7) . . ?
C12_10 C13_10 C31_10 120.8(7) . . ?
C12_10 C13_10 C14_10 121.4(7) . . ?
C31_10 C13_10 C14_10 107.4(7) . . ?
C15_10 C14_10 C33_10 119.5(7) . . ?
C15_10 C14_10 C13_10 120.3(7) . . ?
C33_10 C14_10 C13_10 109.3(6) . . ?
C14_10 C15_10 C16_10 120.8(7) . . ?
C14_10 C15_10 C3_10 118.3(7) . . ?
C16_10 C15_10 C3_10 108.8(6) . . ?
C35_10 C16_10 C15_10 120.2(7) . . ?
C35_10 C16_10 C17_10 119.2(7) . . ?
C15_10 C16_10 C17_10 107.8(7) . . ?
C18_10 C17_10 C16_10 121.1(7) . . ?
C18_10 C17_10 C4_10 119.0(6) . . ?
C16_10 C17_10 C4_10 108.0(6) . . ?
C17_10 C18_10 C19_10 120.7(7) . . ?
C17_10 C18_10 C37_10 119.2(6) . . ?
C19_10 C18_10 C37_10 109.0(6) . . ?
C20_10 C19_10 C18_10 121.7(6) . . ?
C20_10 C19_10 C39_10 120.0(6) . . ?
C18_10 C19_10 C39_10 107.9(6) . . ?
C21_10 C20_10 C19_10 117.3(6) . . ?
C21_10 C20_10 C5_10 118.7(6) . . ?
C19_10 C20_10 C5_10 118.2(6) . . ?
C20_10 C21_10 C22_10 121.9(7) . . ?
C20_10 C21_10 C41_10 120.9(6) . . ?
C22_10 C21_10 C41_10 108.3(6) . . ?
C7_10 C22_10 C21_10 120.8(6) . . ?
C7_10 C22_10 C23_10 119.5(6) . . ?
C21_10 C22_10 C23_10 108.9(6) . . ?
C24_10 C23_10 C42_10 120.4(6) . . ?
C24_10 C23_10 C22_10 119.5(7) . . ?
C42_10 C23_10 C22_10 107.0(6) . . ?
C23_10 C24_10 C25_10 120.9(7) . . ?
C23_10 C24_10 C45_10 118.8(7) . . ?
C25_10 C24_10 C45_10 107.0(6) . . ?
C24_10 C25_10 C8_10 120.1(6) . . ?
C24_10 C25_10 C26_10 110.7(7) . . ?
C8_10 C25_10 C26_10 118.2(7) . . ?
C27_10 C26_10 C25_10 121.3(7) . . ?
C27_10 C26_10 C46_10 119.5(7) . . ?
C25_10 C26_10 C46_10 107.0(6) . . ?
C26_10 C27_10 C10_10 119.9(7) . . ?
C26_10 C27_10 C28_10 120.3(7) . . ?
C10_10 C27_10 C28_10 106.6(7) . . ?
C48_10 C28_10 C29_10 120.1(7) . . ?
C48_10 C28_10 C27_10 119.3(7) . . ?
C29_10 C28_10 C27_10 109.0(6) . . ?
C30_10 C29_10 C28_10 122.5(7) . . ?
C30_10 C29_10 C11_10 120.4(6) . . ?
C28_10 C29_10 C11_10 107.9(7) . . ?
C29_10 C30_10 C31_10 117.3(7) . . ?
C29_10 C30_10 C50_10 118.7(7) . . ?
C31_10 C30_10 C50_10 117.6(7) . . ?
C30_10 C31_10 C13_10 121.2(7) . . ?
C30_10 C31_10 C32_10 121.9(7) . . ?
C13_10 C31_10 C32_10 108.4(6) . . ?
C52_10 C32_10 C31_10 119.8(7) . . ?
C52_10 C32_10 C33_10 119.7(7) . . ?
C31_10 C32_10 C33_10 108.1(6) . . ?
C34_10 C33_10 C14_10 120.8(7) . . ?
C34_10 C33_10 C32_10 119.5(7) . . ?
C14_10 C33_10 C32_10 106.8(7) . . ?
C33_10 C34_10 C54_10 120.2(7) . . ?
C33_10 C34_10 C35_10 119.1(7) . . ?
C54_10 C34_10 C35_10 108.3(7) . . ?
C16_10 C35_10 C36_10 119.9(7) . . ?
C16_10 C35_10 C34_10 119.6(7) . . ?
C36_10 C35_10 C34_10 107.9(7) . . ?
C37_10 C36_10 C35_10 120.1(7) . . ?
C37_10 C36_10 C55_10 119.2(7) . . ?
C35_10 C36_10 C55_10 107.6(6) . . ?
C36_10 C37_10 C38_10 121.5(7) . . ?
C36_10 C37_10 C18_10 120.4(7) . . ?
C38_10 C37_10 C18_10 106.2(6) . . ?
C57_10 C38_10 C37_10 119.2(7) . . ?
C57_10 C38_10 C39_10 118.0(6) . . ?
C37_10 C38_10 C39_10 109.7(6) . . ?
C40_10 C39_10 C38_10 123.5(6) . . ?
C40_10 C39_10 C19_10 120.9(6) . . ?
C38_10 C39_10 C19_10 107.3(6) . . ?
C41_10 C40_10 C39_10 117.1(6) . . ?
C41_10 C40_10 C59_10 118.2(6) . . ?
C39_10 C40_10 C59_10 117.7(6) . . ?
C40_10 C41_10 C21_10 121.2(6) . . ?
C40_10 C41_10 C42_10 122.3(6) . . ?
C21_10 C41_10 C42_10 107.3(6) . . ?
C43_10 C42_10 C23_10 121.0(6) . . ?
C43_10 C42_10 C41_10 118.7(7) . . ?
C23_10 C42_10 C41_10 108.5(6) . . ?
C42_10 C43_10 C60_10 120.3(6) . . ?
C42_10 C43_10 C44_10 119.1(7) . . ?
C60_10 C43_10 C44_10 109.1(6) . . ?
C45_10 C44_10 C62_10 119.6(6) . . ?
C45_10 C44_10 C43_10 121.2(7) . . ?
C62_10 C44_10 C43_10 105.6(6) . . ?
C44_10 C45_10 C46_10 120.6(7) . . ?
C44_10 C45_10 C24_10 119.5(6) . . ?
C46_10 C45_10 C24_10 107.9(6) . . ?
C47_10 C46_10 C45_10 119.8(7) . . ?
C47_10 C46_10 C26_10 119.4(7) . . ?
C45_10 C46_10 C26_10 107.3(6) . . ?
C46_10 C47_10 C48_10 120.4(7) . . ?
C46_10 C47_10 C63_10 119.9(6) . . ?
C48_10 C47_10 C63_10 106.8(6) . . ?
C28_10 C48_10 C47_10 121.0(7) . . ?
C28_10 C48_10 C49_10 118.8(6) . . ?
C47_10 C48_10 C49_10 108.8(6) . . ?
C64_10 C49_10 C50_10 121.3(6) . . ?
C64_10 C49_10 C48_10 106.8(6) . . ?
C50_10 C49_10 C48_10 121.7(6) . . ?
C51_10 C50_10 C49_10 115.6(6) . . ?
C51_10 C50_10 C30_10 119.4(6) . . ?
C49_10 C50_10 C30_10 118.0(7) . . ?
C50_10 C51_10 C66_10 122.3(6) . . ?
C50_10 C51_10 C52_10 121.6(7) . . ?
C66_10 C51_10 C52_10 107.0(6) . . ?
C32_10 C52_10 C53_10 120.7(7) . . ?
C32_10 C52_10 C51_10 119.3(7) . . ?
C53_10 C52_10 C51_10 109.2(6) . . ?
C54_10 C53_10 C52_10 120.4(7) . . ?
C54_10 C53_10 C67_10 119.6(7) . . ?
C52_10 C53_10 C67_10 106.8(6) . . ?
C53_10 C54_10 C34_10 119.4(7) . . ?
C53_10 C54_10 C55_10 119.7(7) . . ?
C34_10 C54_10 C55_10 108.4(7) . . ?
C56_10 C55_10 C54_10 121.2(7) . . ?
C56_10 C55_10 C36_10 118.6(7) . . ?
C54_10 C55_10 C36_10 107.7(7) . . ?
C55_10 C56_10 C57_10 121.5(7) . . ?
C55_10 C56_10 C68_10 118.5(7) . . ?
C57_10 C56_10 C68_10 107.2(6) . . ?
C38_10 C57_10 C56_10 119.9(7) . . ?
C38_10 C57_10 C58_10 120.2(7) . . ?
C56_10 C57_10 C58_10 109.4(6) . . ?
C59_10 C58_10 C69_10 121.7(6) . . ?
C59_10 C58_10 C57_10 121.9(7) . . ?
C69_10 C58_10 C57_10 106.7(6) . . ?
C58_10 C59_10 C60_10 116.7(6) . . ?
C58_10 C59_10 C40_10 118.5(6) . . ?
C60_10 C59_10 C40_10 118.3(6) . . ?
C59_10 C60_10 C61_10 120.9(7) . . ?
C59_10 C60_10 C43_10 121.8(6) . . ?
C61_10 C60_10 C43_10 108.3(6) . . ?
C70_10 C61_10 C60_10 121.8(6) . . ?
C70_10 C61_10 C62_10 121.2(6) . . ?
C60_10 C61_10 C62_10 107.6(6) . . ?
C63_10 C62_10 C61_10 119.3(7) . . ?
C63_10 C62_10 C44_10 120.3(7) . . ?
C61_10 C62_10 C44_10 109.4(6) . . ?
C62_10 C63_10 C64_10 120.1(6) . . ?
C62_10 C63_10 C47_10 119.8(6) . . ?
C64_10 C63_10 C47_10 108.1(6) . . ?
C49_10 C64_10 C65_10 121.6(6) . . ?
C49_10 C64_10 C63_10 109.4(6) . . ?
C65_10 C64_10 C63_10 121.5(7) . . ?
C66_10 C65_10 C64_10 115.7(6) . . ?
C66_10 C65_10 C70_10 119.4(6) . . ?
C64_10 C65_10 C70_10 118.3(7) . . ?
C65_10 C66_10 C51_10 121.0(6) . . ?
C65_10 C66_10 C67_10 120.8(6) . . ?
C51_10 C66_10 C67_10 108.8(6) . . ?
C68_10 C67_10 C66_10 120.2(7) . . ?
C68_10 C67_10 C53_10 120.4(7) . . ?
C66_10 C67_10 C53_10 108.1(6) . . ?
C67_10 C68_10 C69_10 120.2(7) . . ?
C67_10 C68_10 C56_10 120.7(7) . . ?
C69_10 C68_10 C56_10 107.3(6) . . ?
C68_10 C69_10 C70_10 121.4(7) . . ?
C68_10 C69_10 C58_10 109.3(6) . . ?
C70_10 C69_10 C58_10 120.1(7) . . ?
C61_10 C70_10 C69_10 116.3(6) . . ?
C61_10 C70_10 C65_10 119.2(6) . . ?
C69_10 C70_10 C65_10 117.8(7) . . ?
C2_11 C1_11 C6_11 122.7(7) . . ?
C2_11 C1_11 C9_11 122.1(6) . . ?
C6_11 C1_11 C9_11 105.7(7) . . ?
C1_11 C2_11 C3_11 117.5(7) . . ?
C1_11 C2_11 C12_11 118.7(7) . . ?
C3_11 C2_11 C12_11 117.2(7) . . ?
C2_11 C3_11 C15_11 122.5(7) . . ?
C2_11 C3_11 C4_11 119.6(7) . . ?
C15_11 C3_11 C4_11 108.4(7) . . ?
C5_11 C4_11 C3_11 122.1(7) . . ?
C5_11 C4_11 C17_11 121.4(7) . . ?
C3_11 C4_11 C17_11 107.9(7) . . ?
C4_11 C5_11 C6_11 116.3(7) . . ?
C4_11 C5_11 C20_11 119.0(7) . . ?
C6_11 C5_11 C20_11 118.0(7) . . ?
C7_11 C6_11 C1_11 109.6(7) . . ?
C7_11 C6_11 C5_11 121.5(7) . . ?
C1_11 C6_11 C5_11 119.3(7) . . ?
C22_11 C7_11 C6_11 119.4(7) . . ?
C22_11 C7_11 C8_11 120.4(7) . . ?
C6_11 C7_11 C8_11 108.8(6) . . ?
C25_11 C8_11 C7_11 121.0(7) . . ?
C25_11 C8_11 C9_11 120.4(7) . . ?
C7_11 C8_11 C9_11 106.8(6) . . ?
C10_11 C9_11 C8_11 120.5(7) . . ?
C10_11 C9_11 C1_11 118.9(7) . . ?
C8_11 C9_11 C1_11 109.1(6) . . ?
C9_11 C10_11 C11_11 119.8(6) . . ?
C9_11 C10_11 C27_11 118.9(7) . . ?
C11_11 C10_11 C27_11 109.5(6) . . ?
C12_11 C11_11 C10_11 122.5(6) . . ?
C12_11 C11_11 C29_11 120.1(6) . . ?
C10_11 C11_11 C29_11 107.8(6) . . ?
C13_11 C12_11 C11_11 117.0(7) . . ?
C13_11 C12_11 C2_11 118.3(7) . . ?
C11_11 C12_11 C2_11 117.7(7) . . ?
C12_11 C13_11 C14_11 122.8(7) . . ?
C12_11 C13_11 C31_11 120.9(7) . . ?
C14_11 C13_11 C31_11 107.4(7) . . ?
C15_11 C14_11 C33_11 119.1(8) . . ?
C15_11 C14_11 C13_11 118.3(7) . . ?
C33_11 C14_11 C13_11 110.1(7) . . ?
C14_11 C15_11 C3_11 120.5(7) . . ?
C14_11 C15_11 C16_11 119.0(7) . . ?
C3_11 C15_11 C16_11 109.1(7) . . ?
C35_11 C16_11 C15_11 121.6(7) . . ?
C35_11 C16_11 C17_11 120.1(8) . . ?
C15_11 C16_11 C17_11 106.2(7) . . ?
C18_11 C17_11 C4_11 119.8(7) . . ?
C18_11 C17_11 C16_11 119.1(7) . . ?
C4_11 C17_11 C16_11 108.4(7) . . ?
C17_11 C18_11 C19_11 119.3(7) . . ?
C17_11 C18_11 C37_11 120.6(7) . . ?
C19_11 C18_11 C37_11 108.2(7) . . ?
C20_11 C19_11 C18_11 122.2(7) . . ?
C20_11 C19_11 C39_11 120.5(7) . . ?
C18_11 C19_11 C39_11 108.3(7) . . ?
C21_11 C20_11 C19_11 116.2(7) . . ?
C21_11 C20_11 C5_11 119.3(7) . . ?
C19_11 C20_11 C5_11 118.0(7) . . ?
C20_11 C21_11 C41_11 121.7(7) . . ?
C20_11 C21_11 C22_11 120.8(7) . . ?
C41_11 C21_11 C22_11 108.9(7) . . ?
C7_11 C22_11 C21_11 120.6(7) . . ?
C7_11 C22_11 C23_11 118.3(7) . . ?
C21_11 C22_11 C23_11 108.7(7) . . ?
C24_11 C23_11 C22_11 121.0(7) . . ?
C24_11 C23_11 C42_11 120.3(7) . . ?
C22_11 C23_11 C42_11 106.2(7) . . ?
C23_11 C24_11 C25_11 120.3(7) . . ?
C23_11 C24_11 C45_11 119.6(7) . . ?
C25_11 C24_11 C45_11 108.1(7) . . ?
C8_11 C25_11 C24_11 119.0(7) . . ?
C8_11 C25_11 C26_11 119.0(7) . . ?
C24_11 C25_11 C26_11 109.8(7) . . ?
C27_11 C26_11 C25_11 121.2(7) . . ?
C27_11 C26_11 C46_11 119.4(7) . . ?
C25_11 C26_11 C46_11 106.6(7) . . ?
C26_11 C27_11 C28_11 121.0(7) . . ?
C26_11 C27_11 C10_11 120.0(7) . . ?
C28_11 C27_11 C10_11 106.4(7) . . ?
C48_11 C28_11 C27_11 119.4(7) . . ?
C48_11 C28_11 C29_11 119.7(7) . . ?
C27_11 C28_11 C29_11 109.3(7) . . ?
C30_11 C29_11 C28_11 122.2(7) . . ?
C30_11 C29_11 C11_11 121.3(6) . . ?
C28_11 C29_11 C11_11 107.0(6) . . ?
C29_11 C30_11 C31_11 116.8(7) . . ?
C29_11 C30_11 C50_11 119.1(7) . . ?
C31_11 C30_11 C50_11 117.6(7) . . ?
C30_11 C31_11 C13_11 121.4(7) . . ?
C30_11 C31_11 C32_11 121.5(7) . . ?
C13_11 C31_11 C32_11 108.6(6) . . ?
C52_11 C32_11 C31_11 120.7(7) . . ?
C52_11 C32_11 C33_11 119.1(7) . . ?
C31_11 C32_11 C33_11 107.9(6) . . ?
C34_11 C33_11 C14_11 123.0(7) . . ?
C34_11 C33_11 C32_11 119.6(7) . . ?
C14_11 C33_11 C32_11 106.0(7) . . ?
C33_11 C34_11 C54_11 121.8(7) . . ?
C33_11 C34_11 C35_11 118.4(7) . . ?
C54_11 C34_11 C35_11 107.0(7) . . ?
C16_11 C35_11 C36_11 120.5(8) . . ?
C16_11 C35_11 C34_11 118.9(7) . . ?
C36_11 C35_11 C34_11 107.8(7) . . ?
C37_11 C36_11 C35_11 120.7(7) . . ?
C37_11 C36_11 C55_11 118.6(7) . . ?
C35_11 C36_11 C55_11 108.8(7) . . ?
C36_11 C37_11 C38_11 120.6(7) . . ?
C36_11 C37_11 C18_11 118.9(7) . . ?
C38_11 C37_11 C18_11 107.6(7) . . ?
C57_11 C38_11 C37_11 120.2(7) . . ?
C57_11 C38_11 C39_11 120.3(7) . . ?
C37_11 C38_11 C39_11 108.2(7) . . ?
C40_11 C39_11 C38_11 121.5(7) . . ?
C40_11 C39_11 C19_11 120.9(7) . . ?
C38_11 C39_11 C19_11 107.7(7) . . ?
C41_11 C40_11 C39_11 116.7(7) . . ?
C41_11 C40_11 C59_11 119.4(6) . . ?
C39_11 C40_11 C59_11 117.8(7) . . ?
C40_11 C41_11 C21_11 121.4(7) . . ?
C40_11 C41_11 C42_11 122.5(7) . . ?
C21_11 C41_11 C42_11 107.1(7) . . ?
C43_11 C42_11 C41_11 119.4(7) . . ?
C43_11 C42_11 C23_11 119.3(7) . . ?
C41_11 C42_11 C23_11 109.1(7) . . ?
C42_11 C43_11 C44_11 120.3(7) . . ?
C42_11 C43_11 C60_11 119.2(7) . . ?
C44_11 C43_11 C60_11 108.6(6) . . ?
C45_11 C44_11 C62_11 121.2(7) . . ?
C45_11 C44_11 C43_11 120.3(7) . . ?
C62_11 C44_11 C43_11 106.6(6) . . ?
C44_11 C45_11 C24_11 120.2(7) . . ?
C44_11 C45_11 C46_11 119.5(7) . . ?
C24_11 C45_11 C46_11 107.4(7) . . ?
C47_11 C46_11 C45_11 119.7(7) . . ?
C47_11 C46_11 C26_11 119.3(7) . . ?
C45_11 C46_11 C26_11 108.0(7) . . ?
C46_11 C47_11 C48_11 119.8(7) . . ?
C46_11 C47_11 C63_11 120.5(7) . . ?
C48_11 C47_11 C63_11 107.2(6) . . ?
C28_11 C48_11 C47_11 121.0(7) . . ?
C28_11 C48_11 C49_11 119.9(7) . . ?
C47_11 C48_11 C49_11 107.8(6) . . ?
C50_11 C49_11 C64_11 121.3(7) . . ?
C50_11 C49_11 C48_11 121.6(7) . . ?
C64_11 C49_11 C48_11 107.6(7) . . ?
C51_11 C50_11 C49_11 116.4(7) . . ?
C51_11 C50_11 C30_11 118.7(7) . . ?
C49_11 C50_11 C30_11 117.2(7) . . ?
C50_11 C51_11 C52_11 122.1(7) . . ?
C50_11 C51_11 C66_11 121.9(7) . . ?
C52_11 C51_11 C66_11 107.8(6) . . ?
C32_11 C52_11 C53_11 119.9(7) . . ?
C32_11 C52_11 C51_11 118.9(7) . . ?
C53_11 C52_11 C51_11 109.5(7) . . ?
C54_11 C53_11 C52_11 121.6(7) . . ?
C54_11 C53_11 C67_11 118.2(7) . . ?
C52_11 C53_11 C67_11 106.8(7) . . ?
C53_11 C54_11 C34_11 118.0(7) . . ?
C53_11 C54_11 C55_11 120.9(8) . . ?
C34_11 C54_11 C55_11 110.1(7) . . ?
C56_11 C55_11 C54_11 120.0(7) . . ?
C56_11 C55_11 C36_11 120.1(7) . . ?
C54_11 C55_11 C36_11 106.4(7) . . ?
C55_11 C56_11 C57_11 120.2(7) . . ?
C55_11 C56_11 C68_11 120.6(7) . . ?
C57_11 C56_11 C68_11 105.8(7) . . ?
C38_11 C57_11 C56_11 120.3(7) . . ?
C38_11 C57_11 C58_11 118.9(7) . . ?
C56_11 C57_11 C58_11 109.7(7) . . ?
C59_11 C58_11 C69_11 122.7(7) . . ?
C59_11 C58_11 C57_11 122.7(7) . . ?
C69_11 C58_11 C57_11 106.2(7) . . ?
C58_11 C59_11 C60_11 117.1(7) . . ?
C58_11 C59_11 C40_11 118.5(7) . . ?
C60_11 C59_11 C40_11 116.7(6) . . ?
C59_11 C60_11 C61_11 119.9(7) . . ?
C59_11 C60_11 C43_11 122.5(7) . . ?
C61_11 C60_11 C43_11 108.0(6) . . ?
C70_11 C61_11 C60_11 122.3(7) . . ?
C70_11 C61_11 C62_11 121.6(7) . . ?
C60_11 C61_11 C62_11 107.6(7) . . ?
C63_11 C62_11 C61_11 119.2(7) . . ?
C63_11 C62_11 C44_11 120.0(7) . . ?
C61_11 C62_11 C44_11 109.3(6) . . ?
C62_11 C63_11 C64_11 120.3(7) . . ?
C62_11 C63_11 C47_11 119.0(7) . . ?
C64_11 C63_11 C47_11 108.1(7) . . ?
C63_11 C64_11 C49_11 109.3(7) . . ?
C63_11 C64_11 C65_11 121.5(7) . . ?
C49_11 C64_11 C65_11 120.7(7) . . ?
C66_11 C65_11 C64_11 116.5(7) . . ?
C66_11 C65_11 C70_11 120.1(7) . . ?
C64_11 C65_11 C70_11 117.6(7) . . ?
C65_11 C66_11 C67_11 120.6(7) . . ?
C65_11 C66_11 C51_11 120.7(6) . . ?
C67_11 C66_11 C51_11 108.2(6) . . ?
C68_11 C67_11 C66_11 120.3(7) . . ?
C68_11 C67_11 C53_11 120.9(7) . . ?
C66_11 C67_11 C53_11 107.8(7) . . ?
C67_11 C68_11 C69_11 119.9(7) . . ?
C67_11 C68_11 C56_11 119.3(7) . . ?
C69_11 C68_11 C56_11 109.0(7) . . ?
C68_11 C69_11 C70_11 122.0(7) . . ?
C68_11 C69_11 C58_11 109.3(7) . . ?
C70_11 C69_11 C58_11 119.0(7) . . ?
C61_11 C70_11 C69_11 116.8(7) . . ?
C61_11 C70_11 C65_11 119.4(7) . . ?
C69_11 C70_11 C65_11 117.0(7) . . ?
C6_12 C1_12 C2_12 121.5(7) . . ?
C6_12 C1_12 C9_12 107.9(7) . . ?
C2_12 C1_12 C9_12 121.3(7) . . ?
C1_12 C2_12 C3_12 114.1(8) . . ?
C1_12 C2_12 C12_12 119.0(7) . . ?
C3_12 C2_12 C12_12 120.0(8) . . ?
C2_12 C3_12 C4_12 122.3(8) . . ?
C2_12 C3_12 C15_12 120.3(9) . . ?
C4_12 C3_12 C15_12 107.7(8) . . ?
C5_12 C4_12 C3_12 121.1(7) . . ?
C5_12 C4_12 C17_12 122.6(9) . . ?
C3_12 C4_12 C17_12 108.1(9) . . ?
C4_12 C5_12 C6_12 115.9(8) . . ?
C4_12 C5_12 C20_12 117.0(8) . . ?
C6_12 C5_12 C20_12 120.6(8) . . ?
C5_12 C6_12 C1_12 122.5(8) . . ?
C5_12 C6_12 C7_12 120.0(8) . . ?
C1_12 C6_12 C7_12 108.3(7) . . ?
C22_12 C7_12 C8_12 122.6(8) . . ?
C22_12 C7_12 C6_12 119.6(8) . . ?
C8_12 C7_12 C6_12 107.7(7) . . ?
C25_12 C8_12 C7_12 118.8(8) . . ?
C25_12 C8_12 C9_12 120.7(7) . . ?
C7_12 C8_12 C9_12 108.0(7) . . ?
C10_12 C9_12 C1_12 119.8(7) . . ?
C10_12 C9_12 C8_12 119.3(7) . . ?
C1_12 C9_12 C8_12 108.2(6) . . ?
C9_12 C10_12 C11_12 119.1(7) . . ?
C9_12 C10_12 C27_12 119.4(7) . . ?
C11_12 C10_12 C27_12 109.4(7) . . ?
C12_12 C11_12 C29_12 121.4(8) . . ?
C12_12 C11_12 C10_12 121.9(7) . . ?
C29_12 C11_12 C10_12 107.7(7) . . ?
C13_12 C12_12 C11_12 116.8(8) . . ?
C13_12 C12_12 C2_12 117.6(8) . . ?
C11_12 C12_12 C2_12 118.7(7) . . ?
C12_12 C13_12 C31_12 121.2(8) . . ?
C12_12 C13_12 C14_12 121.8(9) . . ?
C31_12 C13_12 C14_12 108.4(8) . . ?
C15_12 C14_12 C13_12 120.7(8) . . ?
C15_12 C14_12 C33_12 119.4(9) . . ?
C13_12 C14_12 C33_12 107.8(9) . . ?
C14_12 C15_12 C16_12 120.9(9) . . ?
C14_12 C15_12 C3_12 119.2(8) . . ?
C16_12 C15_12 C3_12 108.7(9) . . ?
C35_12 C16_12 C15_12 120.5(10) . . ?
C35_12 C16_12 C17_12 118.8(9) . . ?
C15_12 C16_12 C17_12 107.1(8) . . ?
C18_12 C17_12 C4_12 120.3(9) . . ?
C18_12 C17_12 C16_12 120.6(8) . . ?
C4_12 C17_12 C16_12 108.3(9) . . ?
C17_12 C18_12 C19_12 119.6(8) . . ?
C17_12 C18_12 C37_12 120.3(9) . . ?
C19_12 C18_12 C37_12 107.5(8) . . ?
C18_12 C19_12 C20_12 121.4(9) . . ?
C18_12 C19_12 C39_12 108.9(7) . . ?
C20_12 C19_12 C39_12 120.5(9) . . ?
C21_12 C20_12 C19_12 116.7(9) . . ?
C21_12 C20_12 C5_12 117.6(8) . . ?
C19_12 C20_12 C5_12 118.7(9) . . ?
C20_12 C21_12 C41_12 121.7(8) . . ?
C20_12 C21_12 C22_12 121.2(9) . . ?
C41_12 C21_12 C22_12 108.4(9) . . ?
C7_12 C22_12 C21_12 120.6(9) . . ?
C7_12 C22_12 C23_12 118.4(8) . . ?
C21_12 C22_12 C23_12 108.2(8) . . ?
C24_12 C23_12 C42_12 119.7(9) . . ?
C24_12 C23_12 C22_12 120.2(8) . . ?
C42_12 C23_12 C22_12 107.1(8) . . ?
C23_12 C24_12 C25_12 119.4(8) . . ?
C23_12 C24_12 C45_12 120.1(8) . . ?
C25_12 C24_12 C45_12 108.2(8) . . ?
C8_12 C25_12 C24_12 120.5(8) . . ?
C8_12 C25_12 C26_12 119.4(7) . . ?
C24_12 C25_12 C26_12 107.9(7) . . ?
C27_12 C26_12 C25_12 120.3(7) . . ?
C27_12 C26_12 C46_12 119.1(7) . . ?
C25_12 C26_12 C46_12 108.3(7) . . ?
C26_12 C27_12 C28_12 121.0(7) . . ?
C26_12 C27_12 C10_12 121.0(7) . . ?
C28_12 C27_12 C10_12 105.3(7) . . ?
C48_12 C28_12 C29_12 120.3(8) . . ?
C48_12 C28_12 C27_12 119.0(8) . . ?
C29_12 C28_12 C27_12 109.5(7) . . ?
C30_12 C29_12 C11_12 120.4(8) . . ?
C30_12 C29_12 C28_12 122.6(8) . . ?
C11_12 C29_12 C28_12 108.2(7) . . ?
C31_12 C30_12 C29_12 117.8(8) . . ?
C31_12 C30_12 C50_12 117.9(8) . . ?
C29_12 C30_12 C50_12 117.6(9) . . ?
C30_12 C31_12 C32_12 122.8(9) . . ?
C30_12 C31_12 C13_12 120.4(8) . . ?
C32_12 C31_12 C13_12 107.5(9) . . ?
C52_12 C32_12 C31_12 119.7(10) . . ?
C52_12 C32_12 C33_12 119.2(9) . . ?
C31_12 C32_12 C33_12 109.4(9) . . ?
C34_12 C33_12 C32_12 121.3(9) . . ?
C34_12 C33_12 C14_12 119.6(10) . . ?
C32_12 C33_12 C14_12 106.9(8) . . ?
C33_12 C34_12 C35_12 120.8(9) . . ?
C33_12 C34_12 C54_12 118.9(9) . . ?
C35_12 C34_12 C54_12 108.7(8) . . ?
C16_12 C35_12 C34_12 118.9(9) . . ?
C16_12 C35_12 C36_12 119.7(9) . . ?
C34_12 C35_12 C36_12 109.3(8) . . ?
C37_12 C36_12 C35_12 120.9(8) . . ?
C37_12 C36_12 C55_12 119.7(8) . . ?
C35_12 C36_12 C55_12 106.4(8) . . ?
C36_12 C37_12 C38_12 121.1(8) . . ?
C36_12 C37_12 C18_12 119.7(9) . . ?
C38_12 C37_12 C18_12 107.4(8) . . ?
C57_12 C38_12 C37_12 119.9(8) . . ?
C57_12 C38_12 C39_12 119.3(7) . . ?
C37_12 C38_12 C39_12 109.0(7) . . ?
C40_12 C39_12 C19_12 121.5(8) . . ?
C40_12 C39_12 C38_12 122.0(8) . . ?
C19_12 C39_12 C38_12 107.2(8) . . ?
C39_12 C40_12 C41_12 116.6(8) . . ?
C39_12 C40_12 C59_12 118.6(7) . . ?
C41_12 C40_12 C59_12 118.2(8) . . ?
C40_12 C41_12 C21_12 120.6(9) . . ?
C40_12 C41_12 C42_12 121.7(9) . . ?
C21_12 C41_12 C42_12 108.1(8) . . ?
C43_12 C42_12 C41_12 119.8(8) . . ?
C43_12 C42_12 C23_12 120.6(9) . . ?
C41_12 C42_12 C23_12 108.1(8) . . ?
C42_12 C43_12 C60_12 120.3(8) . . ?
C42_12 C43_12 C44_12 119.6(8) . . ?
C60_12 C43_12 C44_12 108.1(8) . . ?
C45_12 C44_12 C62_12 119.5(9) . . ?
C45_12 C44_12 C43_12 120.9(9) . . ?
C62_12 C44_12 C43_12 106.6(8) . . ?
C44_12 C45_12 C46_12 120.6(9) . . ?
C44_12 C45_12 C24_12 119.1(9) . . ?
C46_12 C45_12 C24_12 108.3(7) . . ?
C47_12 C46_12 C45_12 119.1(8) . . ?
C47_12 C46_12 C26_12 120.6(8) . . ?
C45_12 C46_12 C26_12 107.2(8) . . ?
C46_12 C47_12 C63_12 120.8(9) . . ?
C46_12 C47_12 C48_12 119.4(8) . . ?
C63_12 C47_12 C48_12 107.8(8) . . ?
C28_12 C48_12 C47_12 120.8(8) . . ?
C28_12 C48_12 C49_12 119.4(8) . . ?
C47_12 C48_12 C49_12 108.1(8) . . ?
C64_12 C49_12 C50_12 121.3(8) . . ?
C64_12 C49_12 C48_12 107.0(8) . . ?
C50_12 C49_12 C48_12 120.9(8) . . ?
C51_12 C50_12 C49_12 115.3(9) . . ?
C51_12 C50_12 C30_12 119.3(9) . . ?
C49_12 C50_12 C30_12 119.0(8) . . ?
C50_12 C51_12 C66_12 121.7(9) . . ?
C50_12 C51_12 C52_12 120.9(9) . . ?
C66_12 C51_12 C52_12 107.9(8) . . ?
C32_12 C52_12 C53_12 120.0(9) . . ?
C32_12 C52_12 C51_12 119.1(8) . . ?
C53_12 C52_12 C51_12 108.9(8) . . ?
C54_12 C53_12 C52_12 120.8(9) . . ?
C54_12 C53_12 C67_12 119.5(8) . . ?
C52_12 C53_12 C67_12 106.7(8) . . ?
C53_12 C54_12 C55_12 120.9(8) . . ?
C53_12 C54_12 C34_12 119.8(8) . . ?
C55_12 C54_12 C34_12 106.8(8) . . ?
C56_12 C55_12 C54_12 119.5(8) . . ?
C56_12 C55_12 C36_12 119.2(8) . . ?
C54_12 C55_12 C36_12 108.9(8) . . ?
C55_12 C56_12 C57_12 120.3(7) . . ?
C55_12 C56_12 C68_12 120.3(7) . . ?
C57_12 C56_12 C68_12 106.5(6) . . ?
C38_12 C57_12 C58_12 120.0(7) . . ?
C38_12 C57_12 C56_12 119.7(7) . . ?
C58_12 C57_12 C56_12 108.7(7) . . ?
C59_12 C58_12 C69_12 121.0(7) . . ?
C59_12 C58_12 C57_12 121.3(7) . . ?
C69_12 C58_12 C57_12 108.8(7) . . ?
C58_12 C59_12 C60_12 115.6(8) . . ?
C58_12 C59_12 C40_12 118.5(7) . . ?
C60_12 C59_12 C40_12 118.7(8) . . ?
C61_12 C60_12 C59_12 121.6(8) . . ?
C61_12 C60_12 C43_12 108.6(8) . . ?
C59_12 C60_12 C43_12 121.0(9) . . ?
C60_12 C61_12 C70_12 120.5(7) . . ?
C60_12 C61_12 C62_12 108.2(8) . . ?
C70_12 C61_12 C62_12 121.5(8) . . ?
C63_12 C62_12 C61_12 120.8(8) . . ?
C63_12 C62_12 C44_12 118.8(8) . . ?
C61_12 C62_12 C44_12 108.4(8) . . ?
C62_12 C63_12 C47_12 121.2(9) . . ?
C62_12 C63_12 C64_12 118.8(8) . . ?
C47_12 C63_12 C64_12 109.0(8) . . ?
C65_12 C64_12 C63_12 122.8(9) . . ?
C65_12 C64_12 C49_12 119.9(9) . . ?
C63_12 C64_12 C49_12 108.1(8) . . ?
C66_12 C65_12 C64_12 117.2(8) . . ?
C66_12 C65_12 C70_12 119.0(7) . . ?
C64_12 C65_12 C70_12 117.7(8) . . ?
C65_12 C66_12 C51_12 121.6(8) . . ?
C65_12 C66_12 C67_12 121.5(8) . . ?
C51_12 C66_12 C67_12 107.6(8) . . ?
C68_12 C67_12 C66_12 119.3(8) . . ?
C68_12 C67_12 C53_12 120.0(8) . . ?
C66_12 C67_12 C53_12 108.9(8) . . ?
C67_12 C68_12 C69_12 119.9(7) . . ?
C67_12 C68_12 C56_12 119.8(7) . . ?
C69_12 C68_12 C56_12 108.8(7) . . ?
C70_12 C69_12 C58_12 121.7(7) . . ?
C70_12 C69_12 C68_12 121.4(7) . . ?
C58_12 C69_12 C68_12 107.2(7) . . ?
C69_12 C70_12 C61_12 117.0(8) . . ?
C69_12 C70_12 C65_12 118.6(8) . . ?
C61_12 C70_12 C65_12 118.2(7) . . ?
N4_13 Ni3_13 N3_13 90.15(19) . . ?
N4_13 Ni3_13 N2_13 178.6(2) . . ?
N3_13 Ni3_13 N2_13 89.89(19) . . ?
N4_13 Ni3_13 N1_13 89.60(19) . . ?
N3_13 Ni3_13 N1_13 177.01(19) . . ?
N2_13 Ni3_13 N1_13 90.29(19) . . ?
C71_13 N1_13 C74_13 105.0(5) . . ?
C71_13 N1_13 Ni3_13 127.6(4) . . ?
C74_13 N1_13 Ni3_13 127.4(4) . . ?
C76_13 N2_13 C79_13 105.1(5) . . ?
C76_13 N2_13 Ni3_13 127.0(4) . . ?
C79_13 N2_13 Ni3_13 127.8(4) . . ?
C84_13 N3_13 C81_13 105.6(5) . . ?
C84_13 N3_13 Ni3_13 126.8(4) . . ?
C81_13 N3_13 Ni3_13 127.6(4) . . ?
C89_13 N4_13 C86_13 103.8(5) . . ?
C89_13 N4_13 Ni3_13 128.1(4) . . ?
C86_13 N4_13 Ni3_13 128.1(4) . . ?
N1_13 C71_13 C90_13 126.0(5) . . ?
N1_13 C71_13 C72_13 110.4(5) . . ?
C90_13 C71_13 C72_13 123.6(5) . . ?
C73_13 C72_13 C71_13 107.4(5) . . ?
C73_13 C72_13 C91_13 128.1(6) . . ?
C71_13 C72_13 C91_13 124.5(6) . . ?
C72_13 C73_13 C74_13 106.2(5) . . ?
C72_13 C73_13 C93_13 129.3(6) . . ?
C74_13 C73_13 C93_13 124.4(5) . . ?
C75_13 C74_13 N1_13 125.0(5) . . ?
C75_13 C74_13 C73_13 124.0(5) . . ?
N1_13 C74_13 C73_13 111.0(5) . . ?
C74_13 C75_13 C76_13 124.5(5) . . ?
C74_13 C75_13 H41_13 117.8 . . ?
C76_13 C75_13 H41_13 117.8 . . ?
N2_13 C76_13 C75_13 125.8(5) . . ?
N2_13 C76_13 C77_13 111.2(5) . . ?
C75_13 C76_13 C77_13 123.0(5) . . ?
C78_13 C77_13 C76_13 106.5(5) . . ?
C78_13 C77_13 C95_13 129.4(5) . . ?
C76_13 C77_13 C95_13 124.0(5) . . ?
C77_13 C78_13 C79_13 106.4(5) . . ?
C77_13 C78_13 C97_13 127.9(6) . . ?
C79_13 C78_13 C97_13 125.6(6) . . ?
C80_13 C79_13 N2_13 125.2(6) . . ?
C80_13 C79_13 C78_13 124.0(5) . . ?
N2_13 C79_13 C78_13 110.7(5) . . ?
C79_13 C80_13 C81_13 123.7(6) . . ?
C79_13 C80_13 H42_13 118.1 . . ?
C81_13 C80_13 H42_13 118.1 . . ?
N3_13 C81_13 C80_13 125.6(5) . . ?
N3_13 C81_13 C82_13 110.7(5) . . ?
C80_13 C81_13 C82_13 123.7(5) . . ?
C83_13 C82_13 C81_13 106.2(5) . . ?
C83_13 C82_13 C99_13 127.7(6) . . ?
C81_13 C82_13 C99_13 126.1(6) . . ?
C82_13 C83_13 C84_13 106.7(5) . . ?
C82_13 C83_13 C101_13 129.5(6) . . ?
C84_13 C83_13 C101_13 123.7(6) . . ?
N3_13 C84_13 C85_13 126.2(5) . . ?
N3_13 C84_13 C83_13 110.9(5) . . ?
C85_13 C84_13 C83_13 122.9(6) . . ?
C86_13 C85_13 C84_13 124.1(6) . . ?
C86_13 C85_13 H43_13 117.9 . . ?
C84_13 C85_13 H43_13 117.9 . . ?
N4_13 C86_13 C85_13 124.5(5) . . ?
N4_13 C86_13 C87_13 112.2(5) . . ?
C85_13 C86_13 C87_13 123.2(6) . . ?
C88_13 C87_13 C86_13 105.9(5) . . ?
C88_13 C87_13 C103_13 128.8(6) . . ?
C86_13 C87_13 C103_13 125.3(6) . . ?
C87_13 C88_13 C89_13 106.0(5) . . ?
C87_13 C88_13 C105_13 129.2(6) . . ?
C89_13 C88_13 C105_13 124.7(5) . . ?
N4_13 C89_13 C90_13 125.7(5) . . ?
N4_13 C89_13 C88_13 112.1(5) . . ?
C90_13 C89_13 C88_13 122.2(5) . . ?
C71_13 C90_13 C89_13 123.1(5) . . ?
C71_13 C90_13 H44_13 118.4 . . ?
C89_13 C90_13 H44_13 118.4 . . ?
C72_13 C91_13 C92_13 111.2(5) . . ?
C72_13 C91_13 H1_13 109.4 . . ?
C92_13 C91_13 H1_13 109.4 . . ?
C72_13 C91_13 H2_13 109.4 . . ?
C92_13 C91_13 H2_13 109.4 . . ?
H1_13 C91_13 H2_13 108.0 . . ?
C91_13 C92_13 H3_13 109.4 . . ?
C91_13 C92_13 H4_13 109.4 . . ?
H3_13 C92_13 H4_13 109.4 . . ?
C91_13 C92_13 H5_13 109.5 . . ?
H3_13 C92_13 H5_13 109.5 . . ?
H4_13 C92_13 H5_13 109.5 . . ?
C73_13 C93_13 C94_13 113.1(5) . . ?
C73_13 C93_13 H7_13 109.0 . . ?
C94_13 C93_13 H7_13 109.0 . . ?
C73_13 C93_13 H6_13 109.0 . . ?
C94_13 C93_13 H6_13 109.0 . . ?
H7_13 C93_13 H6_13 107.8 . . ?
C95_13 C96_13 H13_13 109.5 . . ?
C95_13 C96_13 H14_13 109.4 . . ?
H13_13 C96_13 H14_13 109.6 . . ?
C95_13 C96_13 H15_13 109.4 . . ?
H13_13 C96_13 H15_13 109.6 . . ?
H14_13 C96_13 H15_13 109.4 . . ?
C93_13 C94_13 H8_13 109.4 . . ?
C93_13 C94_13 H9_13 109.5 . . ?
H8_13 C94_13 H9_13 109.4 . . ?
C93_13 C94_13 H10_13 109.5 . . ?
H8_13 C94_13 H10_13 109.5 . . ?
H9_13 C94_13 H10_13 109.6 . . ?
C77_13 C95_13 C96_13 112.0(5) . . ?
C77_13 C95_13 H12_13 109.2 . . ?
C96_13 C95_13 H12_13 109.2 . . ?
C77_13 C95_13 H11_13 109.2 . . ?
C96_13 C95_13 H11_13 109.2 . . ?
H12_13 C95_13 H11_13 107.9 . . ?
C78_13 C97_13 C98_13 111.9(6) . . ?
C78_13 C97_13 H16_13 109.2 . . ?
C98_13 C97_13 H16_13 109.2 . . ?
C78_13 C97_13 H17_13 109.2 . . ?
C98_13 C97_13 H17_13 109.2 . . ?
H16_13 C97_13 H17_13 107.9 . . ?
C97_13 C98_13 H18_13 109.5 . . ?
C97_13 C98_13 H19_13 109.5 . . ?
H18_13 C98_13 H19_13 109.6 . . ?
C97_13 C98_13 H20_13 109.4 . . ?
H18_13 C98_13 H20_13 109.4 . . ?
H19_13 C98_13 H20_13 109.4 . . ?
C82_13 C99_13 C100_13 113.2(6) . . ?
C82_13 C99_13 H21_13 108.9 . . ?
C100_13 C99_13 H21_13 108.9 . . ?
C82_13 C99_13 H22_13 108.9 . . ?
C100_13 C99_13 H22_13 108.9 . . ?
H21_13 C99_13 H22_13 107.7 . . ?
C99_13 C100_13 H23_13 109.4 . . ?
C99_13 C100_13 H24_13 109.3 . . ?
H23_13 C100_13 H24_13 109.4 . . ?
C99_13 C100_13 H25_13 109.5 . . ?
H23_13 C100_13 H25_13 109.7 . . ?
H24_13 C100_13 H25_13 109.5 . . ?
C83_13 C101_13 C102_13 112.5(5) . . ?
C83_13 C101_13 H26_13 109.1 . . ?
C102_13 C101_13 H26_13 109.1 . . ?
C83_13 C101_13 H27_13 109.1 . . ?
C102_13 C101_13 H27_13 109.1 . . ?
H26_13 C101_13 H27_13 107.8 . . ?
C101_13 C102_13 H28_13 109.5 . . ?
C101_13 C102_13 H29_13 109.4 . . ?
H28_13 C102_13 H29_13 109.4 . . ?
C101_13 C102_13 H30_13 109.5 . . ?
H28_13 C102_13 H30_13 109.6 . . ?
H29_13 C102_13 H30_13 109.4 . . ?
C87_13 C103_13 C104_13 113.7(5) . . ?
C87_13 C103_13 H31_13 108.8 . . ?
C104_13 C103_13 H31_13 108.8 . . ?
C87_13 C103_13 H32_13 108.8 . . ?
C104_13 C103_13 H32_13 108.8 . . ?
H31_13 C103_13 H32_13 107.7 . . ?
C103_13 C104_13 H33_13 109.4 . . ?
C103_13 C104_13 H34_13 109.3 . . ?
H33_13 C104_13 H34_13 109.2 . . ?
C103_13 C104_13 H35_13 109.6 . . ?
H33_13 C104_13 H35_13 109.7 . . ?
H34_13 C104_13 H35_13 109.6 . . ?
C88_13 C105_13 C106_13 111.8(5) . . ?
C88_13 C105_13 H36_13 109.3 . . ?
C106_13 C105_13 H36_13 109.3 . . ?
C88_13 C105_13 H37_13 109.3 . . ?
C106_13 C105_13 H37_13 109.3 . . ?
H36_13 C105_13 H37_13 107.9 . . ?
C105_13 C106_13 H38_13 109.5 . . ?
C105_13 C106_13 H39_13 109.5 . . ?
H38_13 C106_13 H39_13 109.5 . . ?
C105_13 C106_13 H40_13 109.5 . . ?
H38_13 C106_13 H40_13 109.4 . . ?
H39_13 C106_13 H40_13 109.5 . . ?
N6_14 Ni11_14 N5_14 90.21(19) . . ?
N6_14 Ni11_14 N7_14 90.11(19) . . ?
N5_14 Ni11_14 N7_14 178.30(19) . . ?
N6_14 Ni11_14 N8_14 176.7(2) . . ?
N5_14 Ni11_14 N8_14 90.1(2) . . ?
N7_14 Ni11_14 N8_14 89.5(2) . . ?
C109_14 N5_14 C126_14 103.3(5) . . ?
C109_14 N5_14 Ni11_14 128.0(4) . . ?
C126_14 N5_14 Ni11_14 128.5(4) . . ?
C111_14 N6_14 C114_14 104.2(5) . . ?
C111_14 N6_14 Ni11_14 127.6(4) . . ?
C114_14 N6_14 Ni11_14 128.1(4) . . ?
C119_14 N7_14 C116_14 104.5(5) . . ?
C119_14 N7_14 Ni11_14 127.6(4) . . ?
C116_14 N7_14 Ni11_14 127.7(4) . . ?
C121_14 N8_14 C124_14 105.1(5) . . ?
C121_14 N8_14 Ni11_14 127.9(4) . . ?
C124_14 N8_14 Ni11_14 127.0(4) . . ?
C108_14 C107_14 C126_14 107.0(5) . . ?
C108_14 C107_14 C127_14 127.7(5) . . ?
C126_14 C107_14 C127_14 125.3(5) . . ?
C107_14 C108_14 C109_14 105.7(5) . . ?
C107_14 C108_14 C129_14 129.2(5) . . ?
C109_14 C108_14 C129_14 124.9(5) . . ?
N5_14 C109_14 C110_14 125.1(5) . . ?
N5_14 C109_14 C108_14 112.0(5) . . ?
C110_14 C109_14 C108_14 122.8(5) . . ?
C109_14 C110_14 C111_14 123.4(5) . . ?
C109_14 C110_14 H85_14 118.3 . . ?
C111_14 C110_14 H85_14 118.3 . . ?
N6_14 C111_14 C110_14 125.3(5) . . ?
N6_14 C111_14 C112_14 111.9(5) . . ?
C110_14 C111_14 C112_14 122.7(5) . . ?
C113_14 C112_14 C111_14 105.7(5) . . ?
C113_14 C112_14 C131_14 129.0(5) . . ?
C111_14 C112_14 C131_14 125.1(5) . . ?
C112_14 C113_14 C114_14 106.6(5) . . ?
C112_14 C113_14 C133_14 127.1(5) . . ?
C114_14 C113_14 C133_14 126.1(5) . . ?
N6_14 C114_14 C115_14 124.7(5) . . ?
N6_14 C114_14 C113_14 111.6(5) . . ?
C115_14 C114_14 C113_14 123.7(5) . . ?
C116_14 C115_14 C114_14 124.2(6) . . ?
C116_14 C115_14 H86_14 117.9 . . ?
C114_14 C115_14 H86_14 117.9 . . ?
C115_14 C116_14 N7_14 124.9(5) . . ?
C115_14 C116_14 C117_14 124.4(6) . . ?
N7_14 C116_14 C117_14 110.7(5) . . ?
C118_14 C117_14 C116_14 106.7(5) . . ?
C118_14 C117_14 C135_14 127.9(6) . . ?
C116_14 C117_14 C135_14 125.4(6) . . ?
C117_14 C118_14 C119_14 106.5(5) . . ?
C117_14 C118_14 C137_14 129.6(6) . . ?
C119_14 C118_14 C137_14 123.8(6) . . ?
N7_14 C119_14 C120_14 125.6(5) . . ?
N7_14 C119_14 C118_14 111.7(5) . . ?
C120_14 C119_14 C118_14 122.7(5) . . ?
C121_14 C120_14 C119_14 123.5(6) . . ?
C121_14 C120_14 H87_14 118.2 . . ?
C119_14 C120_14 H87_14 118.2 . . ?
N8_14 C121_14 C120_14 125.5(5) . . ?
N8_14 C121_14 C122_14 111.2(5) . . ?
C120_14 C121_14 C122_14 123.1(5) . . ?
C123_14 C122_14 C121_14 105.9(5) . . ?
C123_14 C122_14 C139_14 129.0(5) . . ?
C121_14 C122_14 C139_14 125.0(5) . . ?
C122_14 C123_14 C124_14 106.3(5) . . ?
C122_14 C123_14 C141_14 129.1(6) . . ?
C124_14 C123_14 C141_14 124.5(6) . . ?
N8_14 C124_14 C125_14 126.2(5) . . ?
N8_14 C124_14 C123_14 111.5(5) . . ?
C125_14 C124_14 C123_14 122.3(5) . . ?
C126_14 C125_14 C124_14 124.1(6) . . ?
C126_14 C125_14 H88_14 118.0 . . ?
C124_14 C125_14 H88_14 118.0 . . ?
C125_14 C126_14 N5_14 123.9(5) . . ?
C125_14 C126_14 C107_14 124.1(5) . . ?
N5_14 C126_14 C107_14 111.9(5) . . ?
C107_14 C127_14 C128_14 112.7(5) . . ?
C107_14 C127_14 H46_14 109.0 . . ?
C128_14 C127_14 H46_14 109.1 . . ?
C107_14 C127_14 H45_14 109.1 . . ?
C128_14 C127_14 H45_14 109.1 . . ?
H46_14 C127_14 H45_14 107.8 . . ?
C127_14 C128_14 H49_14 109.7 . . ?
C127_14 C128_14 H48_14 109.6 . . ?
H49_14 C128_14 H48_14 109.4 . . ?
C127_14 C128_14 H47_14 109.6 . . ?
H49_14 C128_14 H47_14 109.4 . . ?
H48_14 C128_14 H47_14 109.3 . . ?
C108_14 C129_14 C130_14 113.0(5) . . ?
C108_14 C129_14 H51_14 109.0 . . ?
C130_14 C129_14 H51_14 109.0 . . ?
C108_14 C129_14 H50_14 109.0 . . ?
C130_14 C129_14 H50_14 109.0 . . ?
H51_14 C129_14 H50_14 107.8 . . ?
C129_14 C130_14 H54_14 109.5 . . ?
C129_14 C130_14 H53_14 109.5 . . ?
H54_14 C130_14 H53_14 109.5 . . ?
C129_14 C130_14 H52_14 109.5 . . ?
H54_14 C130_14 H52_14 109.5 . . ?
H53_14 C130_14 H52_14 109.5 . . ?
C112_14 C131_14 C132_14 111.5(5) . . ?
C112_14 C131_14 H56_14 109.3 . . ?
C132_14 C131_14 H56_14 109.3 . . ?
C112_14 C131_14 H55_14 109.3 . . ?
C132_14 C131_14 H55_14 109.3 . . ?
H56_14 C131_14 H55_14 108.0 . . ?
C131_14 C132_14 H59_14 109.4 . . ?
C131_14 C132_14 H58_14 109.6 . . ?
H59_14 C132_14 H58_14 109.4 . . ?
C131_14 C132_14 H57_14 109.5 . . ?
H59_14 C132_14 H57_14 109.4 . . ?
H58_14 C132_14 H57_14 109.5 . . ?
C113_14 C133_14 C134_14 110.9(5) . . ?
C113_14 C133_14 H61_14 109.5 . . ?
C134_14 C133_14 H61_14 109.5 . . ?
C113_14 C133_14 H60_14 109.5 . . ?
C134_14 C133_14 H60_14 109.5 . . ?
H61_14 C133_14 H60_14 108.1 . . ?
C133_14 C134_14 H64_14 109.5 . . ?
C133_14 C134_14 H63_14 109.4 . . ?
H64_14 C134_14 H63_14 109.5 . . ?
C133_14 C134_14 H62_14 109.5 . . ?
H64_14 C134_14 H62_14 109.6 . . ?
H63_14 C134_14 H62_14 109.4 . . ?
C117_14 C135_14 C136_14 114.0(6) . . ?
C117_14 C135_14 H66_14 108.8 . . ?
C136_14 C135_14 H66_14 108.8 . . ?
C117_14 C135_14 H65_14 108.8 . . ?
C136_14 C135_14 H65_14 108.8 . . ?
H66_14 C135_14 H65_14 107.6 . . ?
C135_14 C136_14 H69_14 109.4 . . ?
C135_14 C136_14 H68_14 109.6 . . ?
H69_14 C136_14 H68_14 109.5 . . ?
C135_14 C136_14 H67_14 109.4 . . ?
H69_14 C136_14 H67_14 109.4 . . ?
H68_14 C136_14 H67_14 109.5 . . ?
C118_14 C137_14 C138_14 112.9(5) . . ?
C118_14 C137_14 H71_14 109.0 . . ?
C138_14 C137_14 H71_14 109.0 . . ?
C118_14 C137_14 H70_14 109.0 . . ?
C138_14 C137_14 H70_14 109.0 . . ?
H71_14 C137_14 H70_14 107.8 . . ?
C137_14 C138_14 H74_14 109.6 . . ?
C137_14 C138_14 H73_14 109.5 . . ?
H74_14 C138_14 H73_14 109.3 . . ?
C137_14 C138_14 H72_14 109.6 . . ?
H74_14 C138_14 H72_14 109.4 . . ?
H73_14 C138_14 H72_14 109.3 . . ?
C122_14 C139_14 C140_14 112.7(5) . . ?
C122_14 C139_14 H76_14 109.0 . . ?
C140_14 C139_14 H76_14 109.0 . . ?
C122_14 C139_14 H75_14 109.0 . . ?
C140_14 C139_14 H75_14 109.0 . . ?
H76_14 C139_14 H75_14 107.8 . . ?
C139_14 C140_14 H79_14 109.4 . . ?
C139_14 C140_14 H78_14 109.5 . . ?
H79_14 C140_14 H78_14 109.4 . . ?
C139_14 C140_14 H77_14 109.6 . . ?
H79_14 C140_14 H77_14 109.5 . . ?
H78_14 C140_14 H77_14 109.5 . . ?
C123_14 C141_14 C142_14 111.5(5) . . ?
C123_14 C141_14 H81_14 109.3 . . ?
C142_14 C141_14 H81_14 109.3 . . ?
C123_14 C141_14 H80_14 109.3 . . ?
C142_14 C141_14 H80_14 109.3 . . ?
H81_14 C141_14 H80_14 108.0 . . ?
C141_14 C142_14 H84_14 109.5 . . ?
C141_14 C142_14 H83_14 109.4 . . ?
H84_14 C142_14 H83_14 109.3 . . ?
C141_14 C142_14 H82_14 109.6 . . ?
H84_14 C142_14 H82_14 109.5 . . ?
H83_14 C142_14 H82_14 109.5 . . ?
N12_15 Ni4_15 N10_15 176.71(19) . . ?
N12_15 Ni4_15 N11_15 89.92(19) . . ?
N10_15 Ni4_15 N11_15 90.05(19) . . ?
N12_15 Ni4_15 N9_15 90.12(19) . . ?
N10_15 Ni4_15 N9_15 89.83(19) . . ?
N11_15 Ni4_15 N9_15 178.6(2) . . ?
C161_15 N9_15 C144_15 104.5(5) . . ?
C161_15 N9_15 Ni4_15 128.0(4) . . ?
C144_15 N9_15 Ni4_15 127.4(4) . . ?
C146_15 N10_15 C149_15 104.5(5) . . ?
C146_15 N10_15 Ni4_15 128.2(4) . . ?
C149_15 N10_15 Ni4_15 127.3(4) . . ?
C154_15 N11_15 C151_15 104.7(5) . . ?
C154_15 N11_15 Ni4_15 127.4(4) . . ?
C151_15 N11_15 Ni4_15 127.8(4) . . ?
C156_15 N12_15 C159_15 104.2(5) . . ?
C156_15 N12_15 Ni4_15 128.1(4) . . ?
C159_15 N12_15 Ni4_15 127.7(4) . . ?
C162_15 C143_15 C144_15 106.5(5) . . ?
C162_15 C143_15 C165_15 130.3(5) . . ?
C144_15 C143_15 C165_15 123.0(5) . . ?
N9_15 C144_15 C145_15 125.6(5) . . ?
N9_15 C144_15 C143_15 111.0(5) . . ?
C145_15 C144_15 C143_15 123.3(5) . . ?
C146_15 C145_15 C144_15 123.5(6) . . ?
C146_15 C145_15 H129_15 118.2 . . ?
C144_15 C145_15 H129_15 118.2 . . ?
N10_15 C146_15 C145_15 125.3(5) . . ?
N10_15 C146_15 C147_15 111.9(5) . . ?
C145_15 C146_15 C147_15 122.7(5) . . ?
C148_15 C147_15 C146_15 106.1(5) . . ?
C148_15 C147_15 C167_15 128.5(5) . . ?
C146_15 C147_15 C167_15 125.4(5) . . ?
C147_15 C148_15 C149_15 106.4(5) . . ?
C147_15 C148_15 C169_15 129.4(6) . . ?
C149_15 C148_15 C169_15 124.1(5) . . ?
C150_15 C149_15 N10_15 125.5(5) . . ?
C150_15 C149_15 C148_15 123.4(5) . . ?
N10_15 C149_15 C148_15 111.1(5) . . ?
C151_15 C150_15 C149_15 124.1(6) . . ?
C151_15 C150_15 H130_15 117.9 . . ?
C149_15 C150_15 H130_15 117.9 . . ?
C150_15 C151_15 N11_15 125.1(6) . . ?
C150_15 C151_15 C152_15 123.7(6) . . ?
N11_15 C151_15 C152_15 111.2(5) . . ?
C153_15 C152_15 C151_15 106.7(5) . . ?
C153_15 C152_15 C171_15 128.3(6) . . ?
C151_15 C152_15 C171_15 124.9(6) . . ?
C152_15 C153_15 C154_15 105.8(5) . . ?
C152_15 C153_15 C173_15 128.9(6) . . ?
C154_15 C153_15 C173_15 125.2(5) . . ?
N11_15 C154_15 C155_15 126.1(5) . . ?
N11_15 C154_15 C153_15 111.6(5) . . ?
C155_15 C154_15 C153_15 122.3(5) . . ?
C154_15 C155_15 C156_15 122.9(5) . . ?
C154_15 C155_15 H131_15 118.5 . . ?
C156_15 C155_15 H131_15 118.5 . . ?
N12_15 C156_15 C155_15 125.5(5) . . ?
N12_15 C156_15 C157_15 112.4(5) . . ?
C155_15 C156_15 C157_15 122.1(5) . . ?
C158_15 C157_15 C156_15 105.7(5) . . ?
C158_15 C157_15 C175_15 128.3(5) . . ?
C156_15 C157_15 C175_15 125.8(5) . . ?
C157_15 C158_15 C159_15 107.0(5) . . ?
C157_15 C158_15 C177_15 127.1(6) . . ?
C159_15 C158_15 C177_15 125.8(6) . . ?
C160_15 C159_15 N12_15 124.9(5) . . ?
C160_15 C159_15 C158_15 124.4(6) . . ?
N12_15 C159_15 C158_15 110.7(5) . . ?
C159_15 C160_15 C161_15 124.5(6) . . ?
C159_15 C160_15 H132_15 117.8 . . ?
C161_15 C160_15 H132_15 117.8 . . ?
N9_15 C161_15 C160_15 124.8(5) . . ?
N9_15 C161_15 C162_15 111.3(5) . . ?
C160_15 C161_15 C162_15 123.9(5) . . ?
C143_15 C162_15 C161_15 106.6(5) . . ?
C143_15 C162_15 C163_15 127.8(5) . . ?
C161_15 C162_15 C163_15 125.5(5) . . ?
C162_15 C163_15 C164_15 112.9(5) . . ?
C162_15 C163_15 H89_15 109.0 . . ?
C164_15 C163_15 H89_15 109.0 . . ?
C162_15 C163_15 H90_15 109.0 . . ?
C164_15 C163_15 H90_15 109.0 . . ?
H89_15 C163_15 H90_15 107.8 . . ?
C163_15 C164_15 H93_15 109.5 . . ?
C163_15 C164_15 H92_15 109.5 . . ?
H93_15 C164_15 H92_15 109.4 . . ?
C163_15 C164_15 H91_15 109.6 . . ?
H93_15 C164_15 H91_15 109.5 . . ?
H92_15 C164_15 H91_15 109.4 . . ?
C143_15 C165_15 C166_15 112.6(5) . . ?
C143_15 C165_15 H95_15 109.1 . . ?
C166_15 C165_15 H95_15 109.1 . . ?
C143_15 C165_15 H94_15 109.1 . . ?
C166_15 C165_15 H94_15 109.1 . . ?
H95_15 C165_15 H94_15 107.8 . . ?
C165_15 C166_15 H96_15 109.4 . . ?
C165_15 C166_15 H97_15 109.5 . . ?
H96_15 C166_15 H97_15 109.5 . . ?
C165_15 C166_15 H98_15 109.4 . . ?
H96_15 C166_15 H98_15 109.4 . . ?
H97_15 C166_15 H98_15 109.6 . . ?
C147_15 C167_15 C168_15 112.8(5) . . ?
C147_15 C167_15 H100_15 109.0 . . ?
C168_15 C167_15 H100_15 109.0 . . ?
C147_15 C167_15 H99_15 109.0 . . ?
C168_15 C167_15 H99_15 109.0 . . ?
H100_15 C167_15 H99_15 107.8 . . ?
C167_15 C168_15 H101_15 109.6 . . ?
C167_15 C168_15 H102_15 109.5 . . ?
H101_15 C168_15 H102_15 109.5 . . ?
C167_15 C168_15 H103_15 109.5 . . ?
H101_15 C168_15 H103_15 109.5 . . ?
H102_15 C168_15 H103_15 109.4 . . ?
C148_15 C169_15 C170_15 111.4(5) . . ?
C148_15 C169_15 H105_15 109.4 . . ?
C170_15 C169_15 H105_15 109.4 . . ?
C148_15 C169_15 H104_15 109.4 . . ?
C170_15 C169_15 H104_15 109.4 . . ?
H105_15 C169_15 H104_15 108.0 . . ?
C169_15 C170_15 H108_15 109.4 . . ?
C169_15 C170_15 H107_15 109.4 . . ?
H108_15 C170_15 H107_15 109.5 . . ?
C169_15 C170_15 H106_15 109.4 . . ?
H108_15 C170_15 H106_15 109.6 . . ?
H107_15 C170_15 H106_15 109.6 . . ?
C152_15 C171_15 C172_15 112.8(5) . . ?
C152_15 C171_15 H109_15 109.0 . . ?
C172_15 C171_15 H109_15 109.0 . . ?
C152_15 C171_15 H110_15 109.0 . . ?
C172_15 C171_15 H110_15 109.0 . . ?
H109_15 C171_15 H110_15 107.8 . . ?
C171_15 C172_15 H111_15 109.4 . . ?
C171_15 C172_15 H112_15 109.5 . . ?
H111_15 C172_15 H112_15 109.5 . . ?
C171_15 C172_15 H113_15 109.5 . . ?
H111_15 C172_15 H113_15 109.5 . . ?
H112_15 C172_15 H113_15 109.5 . . ?
C153_15 C173_15 C174_15 113.3(5) . . ?
C153_15 C173_15 H114_15 108.9 . . ?
C174_15 C173_15 H114_15 108.9 . . ?
C153_15 C173_15 H115_15 108.9 . . ?
C174_15 C173_15 H115_15 108.9 . . ?
H114_15 C173_15 H115_15 107.7 . . ?
C173_15 C174_15 H118_15 109.5 . . ?
C173_15 C174_15 H117_15 109.4 . . ?
H118_15 C174_15 H117_15 109.6 . . ?
C173_15 C174_15 H116_15 109.4 . . ?
H118_15 C174_15 H116_15 109.6 . . ?
H117_15 C174_15 H116_15 109.4 . . ?
C157_15 C175_15 C176_15 111.6(5) . . ?
C157_15 C175_15 H120_15 109.3 . . ?
C176_15 C175_15 H120_15 109.3 . . ?
C157_15 C175_15 H119_15 109.3 . . ?
C176_15 C175_15 H119_15 109.3 . . ?
H120_15 C175_15 H119_15 108.0 . . ?
C175_15 C176_15 H121_15 109.5 . . ?
C175_15 C176_15 H122_15 109.4 . . ?
H121_15 C176_15 H122_15 109.5 . . ?
C175_15 C176_15 H123_15 109.5 . . ?
H121_15 C176_15 H123_15 109.5 . . ?
H122_15 C176_15 H123_15 109.4 . . ?
C158_15 C177_15 C178_15 112.6(6) . . ?
C158_15 C177_15 H125_15 109.1 . . ?
C178_15 C177_15 H125_15 109.1 . . ?
C158_15 C177_15 H124_15 109.1 . . ?
C178_15 C177_15 H124_15 109.1 . . ?
H125_15 C177_15 H124_15 107.8 . . ?
C177_15 C178_15 H126_15 109.6 . . ?
C177_15 C178_15 H127_15 109.4 . . ?
H126_15 C178_15 H127_15 109.3 . . ?
C177_15 C178_15 H128_15 109.6 . . ?
H126_15 C178_15 H128_15 109.6 . . ?
H127_15 C178_15 H128_15 109.3 . . ?
N15_16 Ni9_16 N16_16 90.4(2) . . ?
N15_16 Ni9_16 N13_16 178.0(2) . . ?
N16_16 Ni9_16 N13_16 89.6(2) . . ?
N15_16 Ni9_16 N14_16 89.4(2) . . ?
N16_16 Ni9_16 N14_16 178.30(19) . . ?
N13_16 Ni9_16 N14_16 90.5(2) . . ?
C179_16 N13_16 C196_16 104.2(5) . . ?
C179_16 N13_16 Ni9_16 128.0(4) . . ?
C196_16 N13_16 Ni9_16 127.9(4) . . ?
C184_16 N14_16 C181_16 104.5(5) . . ?
C184_16 N14_16 Ni9_16 128.4(4) . . ?
C181_16 N14_16 Ni9_16 127.1(4) . . ?
C186_16 N15_16 C189_16 104.4(5) . . ?
C186_16 N15_16 Ni9_16 128.3(4) . . ?
C189_16 N15_16 Ni9_16 127.3(4) . . ?
C191_16 N16_16 C194_16 104.6(5) . . ?
C191_16 N16_16 Ni9_16 127.2(4) . . ?
C194_16 N16_16 Ni9_16 128.2(4) . . ?
N13_16 C179_16 C180_16 125.1(5) . . ?
N13_16 C179_16 C198_16 112.3(5) . . ?
C180_16 C179_16 C198_16 122.6(6) . . ?
C181_16 C180_16 C179_16 123.5(5) . . ?
C181_16 C180_16 H173_16 118.3 . . ?
C179_16 C180_16 H173_16 118.3 . . ?
N14_16 C181_16 C180_16 125.9(5) . . ?
N14_16 C181_16 C182_16 111.6(5) . . ?
C180_16 C181_16 C182_16 122.5(5) . . ?
C183_16 C182_16 C181_16 106.4(5) . . ?
C183_16 C182_16 C201_16 129.3(6) . . ?
C181_16 C182_16 C201_16 124.3(5) . . ?
C182_16 C183_16 C184_16 105.7(5) . . ?
C182_16 C183_16 C203_16 127.5(6) . . ?
C184_16 C183_16 C203_16 126.7(6) . . ?
N14_16 C184_16 C185_16 125.6(5) . . ?
N14_16 C184_16 C183_16 111.7(5) . . ?
C185_16 C184_16 C183_16 122.6(5) . . ?
C184_16 C185_16 C186_16 123.1(5) . . ?
C184_16 C185_16 H174_16 118.4 . . ?
C186_16 C185_16 H174_16 118.4 . . ?
N15_16 C186_16 C185_16 125.0(5) . . ?
N15_16 C186_16 C187_16 111.5(5) . . ?
C185_16 C186_16 C187_16 123.5(5) . . ?
C188_16 C187_16 C186_16 106.1(5) . . ?
C188_16 C187_16 C205_16 127.6(6) . . ?
C186_16 C187_16 C205_16 126.2(6) . . ?
C187_16 C188_16 C189_16 106.9(5) . . ?
C187_16 C188_16 C207_16 128.7(5) . . ?
C189_16 C188_16 C207_16 124.3(5) . . ?
C190_16 C189_16 N15_16 125.3(5) . . ?
C190_16 C189_16 C188_16 123.6(5) . . ?
N15_16 C189_16 C188_16 111.2(5) . . ?
C189_16 C190_16 C191_16 124.3(6) . . ?
C189_16 C190_16 H175_16 117.8 . . ?
C191_16 C190_16 H175_16 117.8 . . ?
N16_16 C191_16 C190_16 125.5(5) . . ?
N16_16 C191_16 C192_16 111.5(5) . . ?
C190_16 C191_16 C192_16 122.9(5) . . ?
C193_16 C192_16 C191_16 106.6(5) . . ?
C193_16 C192_16 C209_16 128.5(5) . . ?
C191_16 C192_16 C209_16 124.9(5) . . ?
C192_16 C193_16 C194_16 105.7(5) . . ?
C192_16 C193_16 C211_16 129.2(6) . . ?
C194_16 C193_16 C211_16 125.0(5) . . ?
N16_16 C194_16 C195_16 125.5(5) . . ?
N16_16 C194_16 C193_16 111.6(5) . . ?
C195_16 C194_16 C193_16 122.9(5) . . ?
C194_16 C195_16 C196_16 122.7(5) . . ?
C194_16 C195_16 H176_16 118.7 . . ?
C196_16 C195_16 H176_16 118.7 . . ?
N13_16 C196_16 C195_16 126.2(5) . . ?
N13_16 C196_16 C197_16 111.6(5) . . ?
C195_16 C196_16 C197_16 122.2(5) . . ?
C198_16 C197_16 C196_16 106.2(5) . . ?
C198_16 C197_16 C213_16 129.2(6) . . ?
C196_16 C197_16 C213_16 124.4(5) . . ?
C197_16 C198_16 C179_16 105.7(5) . . ?
C197_16 C198_16 C199_16 128.8(6) . . ?
C179_16 C198_16 C199_16 125.5(6) . . ?
C198_16 C199_16 C200_16 113.7(5) . . ?
C198_16 C199_16 H134_16 108.8 . . ?
C200_16 C199_16 H134_16 108.8 . . ?
C198_16 C199_16 H133_16 108.8 . . ?
C200_16 C199_16 H133_16 108.8 . . ?
H134_16 C199_16 H133_16 107.7 . . ?
C199_16 C200_16 H137_16 109.5 . . ?
C199_16 C200_16 H136_16 109.4 . . ?
H137_16 C200_16 H136_16 109.5 . . ?
C199_16 C200_16 H135_16 109.5 . . ?
H137_16 C200_16 H135_16 109.5 . . ?
H136_16 C200_16 H135_16 109.5 . . ?
C182_16 C201_16 C202_16 112.6(5) . . ?
C182_16 C201_16 H139_16 109.1 . . ?
C202_16 C201_16 H139_16 109.1 . . ?
C182_16 C201_16 H138_16 109.1 . . ?
C202_16 C201_16 H138_16 109.1 . . ?
H139_16 C201_16 H138_16 107.8 . . ?
C201_16 C202_16 H142_16 109.6 . . ?
C201_16 C202_16 H141_16 109.5 . . ?
H142_16 C202_16 H141_16 109.3 . . ?
C201_16 C202_16 H140_16 109.6 . . ?
H142_16 C202_16 H140_16 109.5 . . ?
H141_16 C202_16 H140_16 109.3 . . ?
C183_16 C203_16 C204_16 113.1(6) . . ?
C183_16 C203_16 H144_16 109.0 . . ?
C204_16 C203_16 H144_16 109.0 . . ?
C183_16 C203_16 H143_16 109.0 . . ?
C204_16 C203_16 H143_16 109.0 . . ?
H144_16 C203_16 H143_16 107.8 . . ?
C203_16 C204_16 H147_16 109.3 . . ?
C203_16 C204_16 H146_16 109.3 . . ?
H147_16 C204_16 H146_16 109.4 . . ?
C203_16 C204_16 H145_16 109.5 . . ?
H147_16 C204_16 H145_16 109.7 . . ?
H146_16 C204_16 H145_16 109.6 . . ?
C187_16 C205_16 C206_16 111.8(6) . . ?
C187_16 C205_16 H149_16 109.3 . . ?
C206_16 C205_16 H149_16 109.3 . . ?
C187_16 C205_16 H148_16 109.3 . . ?
C206_16 C205_16 H148_16 109.3 . . ?
H149_16 C205_16 H148_16 107.9 . . ?
C205_16 C206_16 H152_16 109.3 . . ?
C205_16 C206_16 H151_16 109.2 . . ?
H152_16 C206_16 H151_16 109.4 . . ?
C205_16 C206_16 H150_16 109.5 . . ?
H152_16 C206_16 H150_16 109.7 . . ?
H151_16 C206_16 H150_16 109.7 . . ?
C188_16 C207_16 C208_16 112.1(5) . . ?
C188_16 C207_16 H154_16 109.2 . . ?
C208_16 C207_16 H154_16 109.2 . . ?
C188_16 C207_16 H153_16 109.2 . . ?
C208_16 C207_16 H153_16 109.2 . . ?
H154_16 C207_16 H153_16 107.9 . . ?
C207_16 C208_16 H157_16 109.7 . . ?
C207_16 C208_16 H156_16 109.7 . . ?
H157_16 C208_16 H156_16 109.4 . . ?
C207_16 C208_16 H155_16 109.6 . . ?
H157_16 C208_16 H155_16 109.2 . . ?
H156_16 C208_16 H155_16 109.2 . . ?
C192_16 C209_16 C210_16 113.4(5) . . ?
C192_16 C209_16 H159_16 108.9 . . ?
C210_16 C209_16 H159_16 108.9 . . ?
C192_16 C209_16 H158_16 108.9 . . ?
C210_16 C209_16 H158_16 108.9 . . ?
H159_16 C209_16 H158_16 107.7 . . ?
C209_16 C210_16 H162_16 109.6 . . ?
C209_16 C210_16 H161_16 109.6 . . ?
H162_16 C210_16 H161_16 109.5 . . ?
C209_16 C210_16 H160_16 109.5 . . ?
H162_16 C210_16 H160_16 109.3 . . ?
H161_16 C210_16 H160_16 109.4 . . ?
C193_16 C211_16 C212_16 112.1(5) . . ?
C193_16 C211_16 H164_16 109.2 . . ?
C212_16 C211_16 H164_16 109.2 . . ?
C193_16 C211_16 H163_16 109.2 . . ?
C212_16 C211_16 H163_16 109.2 . . ?
H164_16 C211_16 H163_16 107.9 . . ?
C211_16 C212_16 H167_16 109.5 . . ?
C211_16 C212_16 H166_16 109.4 . . ?
H167_16 C212_16 H166_16 109.4 . . ?
C211_16 C212_16 H165_16 109.5 . . ?
H167_16 C212_16 H165_16 109.5 . . ?
H166_16 C212_16 H165_16 109.5 . . ?
C197_16 C213_16 C214_16 111.5(5) . . ?
C197_16 C213_16 H169_16 109.3 . . ?
C214_16 C213_16 H169_16 109.3 . . ?
C197_16 C213_16 H168_16 109.3 . . ?
C214_16 C213_16 H168_16 109.3 . . ?
H169_16 C213_16 H168_16 108.0 . . ?
C213_16 C214_16 H172_16 109.5 . . ?
C213_16 C214_16 H171_16 109.4 . . ?
H172_16 C214_16 H171_16 109.5 . . ?
C213_16 C214_16 H170_16 109.5 . . ?
H172_16 C214_16 H170_16 109.5 . . ?
H171_16 C214_16 H170_16 109.4 . . ?
N17_24 Ni2_24 N20_24 89.71(19) . . ?
N17_24 Ni2_24 N19_24 178.0(2) . . ?
N20_24 Ni2_24 N19_24 90.3(2) . . ?
N17_24 Ni2_24 N18_24 90.30(19) . . ?
N20_24 Ni2_24 N18_24 177.80(19) . . ?
N19_24 Ni2_24 N18_24 89.6(2) . . ?
C219_24 N17_24 C216_24 103.7(5) . . ?
C219_24 N17_24 Ni2_24 127.6(4) . . ?
C216_24 N17_24 Ni2_24 128.6(4) . . ?
C224_24 N18_24 C221_24 104.2(5) . . ?
C224_24 N18_24 Ni2_24 128.2(4) . . ?
C221_24 N18_24 Ni2_24 127.5(4) . . ?
C229_24 N19_24 C226_24 104.8(5) . . ?
C229_24 N19_24 Ni2_24 127.9(4) . . ?
C226_24 N19_24 Ni2_24 127.3(4) . . ?
C231_24 N20_24 C234_24 104.3(5) . . ?
C231_24 N20_24 Ni2_24 126.9(4) . . ?
C234_24 N20_24 Ni2_24 128.7(4) . . ?
C216_24 C215_24 C234_24 124.7(6) . . ?
C216_24 C215_24 H217_24 117.7 . . ?
C234_24 C215_24 H217_24 117.7 . . ?
C215_24 C216_24 N17_24 124.4(5) . . ?
C215_24 C216_24 C217_24 123.8(6) . . ?
N17_24 C216_24 C217_24 111.7(5) . . ?
C218_24 C217_24 C216_24 106.8(5) . . ?
C218_24 C217_24 C235_24 126.9(6) . . ?
C216_24 C217_24 C235_24 126.2(6) . . ?
C217_24 C218_24 C219_24 106.0(5) . . ?
C217_24 C218_24 C237_24 129.8(6) . . ?
C219_24 C218_24 C237_24 124.1(5) . . ?
N17_24 C219_24 C220_24 125.2(5) . . ?
N17_24 C219_24 C218_24 111.8(5) . . ?
C220_24 C219_24 C218_24 122.9(6) . . ?
C221_24 C220_24 C219_24 124.6(6) . . ?
C221_24 C220_24 H218_24 117.7 . . ?
C219_24 C220_24 H218_24 117.7 . . ?
N18_24 C221_24 C220_24 124.7(5) . . ?
N18_24 C221_24 C222_24 111.8(5) . . ?
C220_24 C221_24 C222_24 123.4(5) . . ?
C223_24 C222_24 C221_24 106.3(5) . . ?
C223_24 C222_24 C239_24 128.8(5) . . ?
C221_24 C222_24 C239_24 124.8(5) . . ?
C222_24 C223_24 C224_24 106.0(5) . . ?
C222_24 C223_24 C241_24 128.7(6) . . ?
C224_24 C223_24 C241_24 125.0(5) . . ?
N18_24 C224_24 C225_24 124.9(6) . . ?
N18_24 C224_24 C223_24 111.5(5) . . ?
C225_24 C224_24 C223_24 123.5(6) . . ?
C226_24 C225_24 C224_24 123.6(6) . . ?
C226_24 C225_24 H219_24 118.2 . . ?
C224_24 C225_24 H219_24 118.2 . . ?
N19_24 C226_24 C225_24 126.3(5) . . ?
N19_24 C226_24 C227_24 111.1(5) . . ?
C225_24 C226_24 C227_24 122.6(5) . . ?
C228_24 C227_24 C226_24 106.0(5) . . ?
C228_24 C227_24 C243_24 129.5(6) . . ?
C226_24 C227_24 C243_24 124.3(5) . . ?
C227_24 C228_24 C229_24 106.0(5) . . ?
C227_24 C228_24 C245_24 128.1(6) . . ?
C229_24 C228_24 C245_24 125.9(6) . . ?
N19_24 C229_24 C230_24 124.7(5) . . ?
N19_24 C229_24 C228_24 112.1(5) . . ?
C230_24 C229_24 C228_24 123.1(6) . . ?
C231_24 C230_24 C229_24 123.9(6) . . ?
C231_24 C230_24 H220_24 118.1 . . ?
C229_24 C230_24 H220_24 118.1 . . ?
C230_24 C231_24 N20_24 126.2(5) . . ?
C230_24 C231_24 C232_24 122.8(6) . . ?
N20_24 C231_24 C232_24 111.0(5) . . ?
C233_24 C232_24 C231_24 106.4(5) . . ?
C233_24 C232_24 C247_24 129.0(6) . . ?
C231_24 C232_24 C247_24 124.5(6) . . ?
C232_24 C233_24 C234_24 106.8(5) . . ?
C232_24 C233_24 C249_24 128.0(6) . . ?
C234_24 C233_24 C249_24 125.1(6) . . ?
N20_24 C234_24 C215_24 123.8(5) . . ?
N20_24 C234_24 C233_24 111.4(5) . . ?
C215_24 C234_24 C233_24 124.8(6) . . ?
C217_24 C235_24 C236_24 113.2(6) . . ?
C217_24 C235_24 H178_24 108.9 . . ?
C236_24 C235_24 H178_24 108.9 . . ?
C217_24 C235_24 H177_24 108.9 . . ?
C236_24 C235_24 H177_24 108.9 . . ?
H178_24 C235_24 H177_24 107.8 . . ?
C235_24 C236_24 H181_24 109.5 . . ?
C235_24 C236_24 H180_24 109.6 . . ?
H181_24 C236_24 H180_24 109.5 . . ?
C235_24 C236_24 H179_24 109.4 . . ?
H181_24 C236_24 H179_24 109.3 . . ?
H180_24 C236_24 H179_24 109.4 . . ?
C218_24 C237_24 C238_24 112.0(5) . . ?
C218_24 C237_24 H183_24 109.2 . . ?
C238_24 C237_24 H183_24 109.2 . . ?
C218_24 C237_24 H182_24 109.2 . . ?
C238_24 C237_24 H182_24 109.2 . . ?
H183_24 C237_24 H182_24 107.9 . . ?
C237_24 C238_24 H186_24 109.6 . . ?
C237_24 C238_24 H185_24 109.6 . . ?
H186_24 C238_24 H185_24 109.4 . . ?
C237_24 C238_24 H184_24 109.6 . . ?
H186_24 C238_24 H184_24 109.3 . . ?
H185_24 C238_24 H184_24 109.3 . . ?
C222_24 C239_24 C240_24 113.9(5) . . ?
C222_24 C239_24 H188_24 108.8 . . ?
C240_24 C239_24 H188_24 108.8 . . ?
C222_24 C239_24 H187_24 108.8 . . ?
C240_24 C239_24 H187_24 108.8 . . ?
H188_24 C239_24 H187_24 107.7 . . ?
C239_24 C240_24 H191_24 109.5 . . ?
C239_24 C240_24 H190_24 109.3 . . ?
H191_24 C240_24 H190_24 109.5 . . ?
C239_24 C240_24 H189_24 109.4 . . ?
H191_24 C240_24 H189_24 109.6 . . ?
H190_24 C240_24 H189_24 109.5 . . ?
C223_24 C241_24 C242_24 111.9(5) . . ?
C223_24 C241_24 H193_24 109.2 . . ?
C242_24 C241_24 H193_24 109.2 . . ?
C223_24 C241_24 H192_24 109.2 . . ?
C242_24 C241_24 H192_24 109.2 . . ?
H193_24 C241_24 H192_24 107.9 . . ?
C241_24 C242_24 H196_24 109.6 . . ?
C241_24 C242_24 H195_24 109.4 . . ?
H196_24 C242_24 H195_24 109.4 . . ?
C241_24 C242_24 H194_24 109.6 . . ?
H196_24 C242_24 H194_24 109.6 . . ?
H195_24 C242_24 H194_24 109.3 . . ?
C227_24 C243_24 C244_24 113.0(5) . . ?
C227_24 C243_24 H198_24 109.0 . . ?
C244_24 C243_24 H198_24 109.0 . . ?
C227_24 C243_24 H197_24 109.0 . . ?
C244_24 C243_24 H197_24 109.0 . . ?
H198_24 C243_24 H197_24 107.8 . . ?
C243_24 C244_24 H201_24 109.4 . . ?
C243_24 C244_24 H200_24 109.4 . . ?
H201_24 C244_24 H200_24 109.4 . . ?
C243_24 C244_24 H199_24 109.6 . . ?
H201_24 C244_24 H199_24 109.6 . . ?
H200_24 C244_24 H199_24 109.5 . . ?
C228_24 C245_24 C246_24 113.7(5) . . ?
C228_24 C245_24 H203_24 108.8 . . ?
C246_24 C245_24 H203_24 108.8 . . ?
C228_24 C245_24 H202_24 108.8 . . ?
C246_24 C245_24 H202_24 108.8 . . ?
H203_24 C245_24 H202_24 107.7 . . ?
C245_24 C246_24 H206_24 109.6 . . ?
C245_24 C246_24 H205_24 109.6 . . ?
H206_24 C246_24 H205_24 109.4 . . ?
C245_24 C246_24 H204_24 109.5 . . ?
H206_24 C246_24 H204_24 109.4 . . ?
H205_24 C246_24 H204_24 109.3 . . ?
C232_24 C247_24 C248_24 113.6(5) . . ?
C232_24 C247_24 H208_24 108.9 . . ?
C248_24 C247_24 H208_24 108.9 . . ?
C232_24 C247_24 H207_24 108.9 . . ?
C248_24 C247_24 H207_24 108.9 . . ?
H208_24 C247_24 H207_24 107.7 . . ?
C247_24 C248_24 H211_24 109.5 . . ?
C247_24 C248_24 H210_24 109.5 . . ?
H211_24 C248_24 H210_24 109.5 . . ?
C247_24 C248_24 H209_24 109.5 . . ?
H211_24 C248_24 H209_24 109.5 . . ?
H210_24 C248_24 H209_24 109.4 . . ?
C250_24 C249_24 C233_24 113.2(6) . . ?
C250_24 C249_24 H213_24 108.9 . . ?
C233_24 C249_24 H213_24 108.9 . . ?
C250_24 C249_24 H212_24 108.9 . . ?
C233_24 C249_24 H212_24 108.9 . . ?
H213_24 C249_24 H212_24 107.7 . . ?
C249_24 C250_24 H216_24 109.6 . . ?
C249_24 C250_24 H215_24 109.5 . . ?
H216_24 C250_24 H215_24 109.3 . . ?
C249_24 C250_24 H214_24 109.6 . . ?
H216_24 C250_24 H214_24 109.5 . . ?
H215_24 C250_24 H214_24 109.3 . . ?
N23_17 Ni12_17 N21_17 178.4(2) . . ?
N23_17 Ni12_17 N24_17 90.12(19) . . ?
N21_17 Ni12_17 N24_17 89.98(19) . . ?
N23_17 Ni12_17 N22_17 89.94(19) . . ?
N21_17 Ni12_17 N22_17 89.88(19) . . ?
N24_17 Ni12_17 N22_17 177.46(19) . . ?
C254_17 N21_17 C251_17 105.0(5) . . ?
C254_17 N21_17 Ni12_17 127.3(4) . . ?
C251_17 N21_17 Ni12_17 127.6(4) . . ?
C256_17 N22_17 C259_17 104.8(5) . . ?
C256_17 N22_17 Ni12_17 127.9(4) . . ?
C259_17 N22_17 Ni12_17 127.3(4) . . ?
C264_17 N23_17 C261_17 104.2(5) . . ?
C264_17 N23_17 Ni12_17 127.7(4) . . ?
C261_17 N23_17 Ni12_17 128.1(4) . . ?
C266_17 N24_17 C269_17 104.2(5) . . ?
C266_17 N24_17 Ni12_17 127.6(4) . . ?
C269_17 N24_17 Ni12_17 128.1(4) . . ?
C270_17 C251_17 N21_17 125.4(5) . . ?
C270_17 C251_17 C252_17 123.9(6) . . ?
N21_17 C251_17 C252_17 110.6(5) . . ?
C253_17 C252_17 C251_17 106.8(5) . . ?
C253_17 C252_17 C271_17 126.9(6) . . ?
C251_17 C252_17 C271_17 126.2(6) . . ?
C252_17 C253_17 C254_17 106.4(5) . . ?
C252_17 C253_17 C273_17 129.7(5) . . ?
C254_17 C253_17 C273_17 123.8(5) . . ?
N21_17 C254_17 C255_17 125.9(5) . . ?
N21_17 C254_17 C253_17 111.1(5) . . ?
C255_17 C254_17 C253_17 122.9(5) . . ?
C256_17 C255_17 C254_17 123.7(6) . . ?
C256_17 C255_17 H261_17 118.2 . . ?
C254_17 C255_17 H261_17 118.2 . . ?
N22_17 C256_17 C255_17 125.3(5) . . ?
N22_17 C256_17 C257_17 111.2(5) . . ?
C255_17 C256_17 C257_17 123.5(6) . . ?
C258_17 C257_17 C256_17 106.2(5) . . ?
C258_17 C257_17 C275_17 129.4(6) . . ?
C256_17 C257_17 C275_17 124.4(5) . . ?
C257_17 C258_17 C259_17 106.4(5) . . ?
C257_17 C258_17 C277_17 128.9(6) . . ?
C259_17 C258_17 C277_17 124.5(5) . . ?
N22_17 C259_17 C260_17 126.2(5) . . ?
N22_17 C259_17 C258_17 111.4(5) . . ?
C260_17 C259_17 C258_17 122.4(5) . . ?
C261_17 C260_17 C259_17 122.9(5) . . ?
C261_17 C260_17 H262_17 118.5 . . ?
C259_17 C260_17 H262_17 118.5 . . ?
N23_17 C261_17 C260_17 125.5(5) . . ?
N23_17 C261_17 C262_17 111.8(5) . . ?
C260_17 C261_17 C262_17 122.6(5) . . ?
C263_17 C262_17 C261_17 105.8(5) . . ?
C263_17 C262_17 C279_17 128.8(6) . . ?
C261_17 C262_17 C279_17 125.2(6) . . ?
C262_17 C263_17 C264_17 106.3(5) . . ?
C262_17 C263_17 C281_17 128.8(5) . . ?
C264_17 C263_17 C281_17 124.9(5) . . ?
C265_17 C264_17 N23_17 125.6(5) . . ?
C265_17 C264_17 C263_17 122.6(5) . . ?
N23_17 C264_17 C263_17 111.8(5) . . ?
C264_17 C265_17 C266_17 123.8(6) . . ?
C264_17 C265_17 H263_17 118.1 . . ?
C266_17 C265_17 H263_17 118.1 . . ?
N24_17 C266_17 C265_17 125.1(5) . . ?
N24_17 C266_17 C267_17 111.8(5) . . ?
C265_17 C266_17 C267_17 123.1(6) . . ?
C268_17 C267_17 C266_17 106.6(5) . . ?
C268_17 C267_17 C283_17 128.8(5) . . ?
C266_17 C267_17 C283_17 124.6(5) . . ?
C267_17 C268_17 C269_17 106.3(5) . . ?
C267_17 C268_17 C285_17 127.9(6) . . ?
C269_17 C268_17 C285_17 125.6(5) . . ?
N24_17 C269_17 C270_17 124.6(5) . . ?
N24_17 C269_17 C268_17 111.1(5) . . ?
C270_17 C269_17 C268_17 124.3(5) . . ?
C251_17 C270_17 C269_17 124.2(6) . . ?
C251_17 C270_17 H264_17 117.9 . . ?
C269_17 C270_17 H264_17 117.9 . . ?
C252_17 C271_17 C272_17 112.6(6) . . ?
C252_17 C271_17 H222_17 109.1 . . ?
C272_17 C271_17 H222_17 109.1 . . ?
C252_17 C271_17 H221_17 109.1 . . ?
C272_17 C271_17 H221_17 109.1 . . ?
H222_17 C271_17 H221_17 107.8 . . ?
C271_17 C272_17 H225_17 109.3 . . ?
C271_17 C272_17 H224_17 109.4 . . ?
H225_17 C272_17 H224_17 109.6 . . ?
C271_17 C272_17 H223_17 109.3 . . ?
H225_17 C272_17 H223_17 109.5 . . ?
H224_17 C272_17 H223_17 109.6 . . ?
C253_17 C273_17 C274_17 114.2(5) . . ?
C253_17 C273_17 H227_17 108.7 . . ?
C274_17 C273_17 H227_17 108.7 . . ?
C253_17 C273_17 H226_17 108.7 . . ?
C274_17 C273_17 H226_17 108.7 . . ?
H227_17 C273_17 H226_17 107.6 . . ?
C273_17 C274_17 H230_17 109.6 . . ?
C273_17 C274_17 H229_17 109.6 . . ?
H230_17 C274_17 H229_17 109.5 . . ?
C273_17 C274_17 H228_17 109.5 . . ?
H230_17 C274_17 H228_17 109.4 . . ?
H229_17 C274_17 H228_17 109.3 . . ?
C257_17 C275_17 C276_17 113.4(5) . . ?
C257_17 C275_17 H232_17 108.9 . . ?
C276_17 C275_17 H232_17 108.9 . . ?
C257_17 C275_17 H231_17 108.9 . . ?
C276_17 C275_17 H231_17 108.9 . . ?
H232_17 C275_17 H231_17 107.7 . . ?
C275_17 C276_17 H235_17 109.4 . . ?
C275_17 C276_17 H234_17 109.6 . . ?
H235_17 C276_17 H234_17 109.5 . . ?
C275_17 C276_17 H233_17 109.5 . . ?
H235_17 C276_17 H233_17 109.3 . . ?
H234_17 C276_17 H233_17 109.6 . . ?
C258_17 C277_17 C278_17 112.0(5) . . ?
C258_17 C277_17 H237_17 109.2 . . ?
C278_17 C277_17 H237_17 109.2 . . ?
C258_17 C277_17 H236_17 109.2 . . ?
C278_17 C277_17 H236_17 109.2 . . ?
H237_17 C277_17 H236_17 107.9 . . ?
C277_17 C278_17 H240_17 109.5 . . ?
C277_17 C278_17 H239_17 109.6 . . ?
H240_17 C278_17 H239_17 109.4 . . ?
C277_17 C278_17 H238_17 109.5 . . ?
H240_17 C278_17 H238_17 109.3 . . ?
H239_17 C278_17 H238_17 109.4 . . ?
C262_17 C279_17 C280_17 112.1(5) . . ?
C262_17 C279_17 H242_17 109.2 . . ?
C280_17 C279_17 H242_17 109.2 . . ?
C262_17 C279_17 H241_17 109.2 . . ?
C280_17 C279_17 H241_17 109.2 . . ?
H242_17 C279_17 H241_17 107.9 . . ?
C279_17 C280_17 H245_17 109.4 . . ?
C279_17 C280_17 H244_17 109.5 . . ?
H245_17 C280_17 H244_17 109.3 . . ?
C279_17 C280_17 H243_17 109.6 . . ?
H245_17 C280_17 H243_17 109.5 . . ?
H244_17 C280_17 H243_17 109.6 . . ?
C263_17 C281_17 C282_17 113.3(5) . . ?
C263_17 C281_17 H247_17 108.9 . . ?
C282_17 C281_17 H247_17 108.9 . . ?
C263_17 C281_17 H246_17 108.9 . . ?
C282_17 C281_17 H246_17 108.9 . . ?
H247_17 C281_17 H246_17 107.7 . . ?
C281_17 C282_17 H250_17 109.5 . . ?
C281_17 C282_17 H249_17 109.4 . . ?
H250_17 C282_17 H249_17 109.3 . . ?
C281_17 C282_17 H248_17 109.6 . . ?
H250_17 C282_17 H248_17 109.5 . . ?
H249_17 C282_17 H248_17 109.5 . . ?
C267_17 C283_17 C284_17 112.0(5) . . ?
C267_17 C283_17 H252_17 109.2 . . ?
C284_17 C283_17 H252_17 109.2 . . ?
C267_17 C283_17 H251_17 109.2 . . ?
C284_17 C283_17 H251_17 109.2 . . ?
H252_17 C283_17 H251_17 107.9 . . ?
C283_17 C284_17 H255_17 109.5 . . ?
C283_17 C284_17 H254_17 109.5 . . ?
H255_17 C284_17 H254_17 109.6 . . ?
C283_17 C284_17 H253_17 109.4 . . ?
H255_17 C284_17 H253_17 109.4 . . ?
H254_17 C284_17 H253_17 109.4 . . ?
C268_17 C285_17 C286_17 112.9(6) . . ?
C268_17 C285_17 H257_17 109.0 . . ?
C286_17 C285_17 H257_17 109.0 . . ?
C268_17 C285_17 H256_17 109.0 . . ?
C286_17 C285_17 H256_17 109.0 . . ?
H257_17 C285_17 H256_17 107.8 . . ?
C285_17 C286_17 H260_17 109.7 . . ?
C285_17 C286_17 H259_17 109.5 . . ?
H260_17 C286_17 H259_17 109.5 . . ?
C285_17 C286_17 H258_17 109.4 . . ?
H260_17 C286_17 H258_17 109.5 . . ?
H259_17 C286_17 H258_17 109.2 . . ?
N27_18 Ni8_18 N25_18 177.6(2) . . ?
N27_18 Ni8_18 N28_18 90.02(19) . . ?
N25_18 Ni8_18 N28_18 89.75(19) . . ?
N27_18 Ni8_18 N26_18 89.5(2) . . ?
N25_18 Ni8_18 N26_18 90.62(19) . . ?
N28_18 Ni8_18 N26_18 177.9(2) . . ?
C306_18 N25_18 C289_18 104.8(5) . . ?
C306_18 N25_18 Ni8_18 128.1(4) . . ?
C289_18 N25_18 Ni8_18 127.1(4) . . ?
C294_18 N26_18 C291_18 105.1(5) . . ?
C294_18 N26_18 Ni8_18 128.4(4) . . ?
C291_18 N26_18 Ni8_18 126.5(4) . . ?
C299_18 N27_18 C296_18 103.9(5) . . ?
C299_18 N27_18 Ni8_18 128.4(4) . . ?
C296_18 N27_18 Ni8_18 127.7(4) . . ?
C301_18 N28_18 C304_18 104.5(5) . . ?
C301_18 N28_18 Ni8_18 127.4(4) . . ?
C304_18 N28_18 Ni8_18 128.1(4) . . ?
C288_18 C287_18 C306_18 105.7(5) . . ?
C288_18 C287_18 C307_18 127.4(6) . . ?
C306_18 C287_18 C307_18 126.8(6) . . ?
C287_18 C288_18 C289_18 107.3(5) . . ?
C287_18 C288_18 C309_18 128.5(5) . . ?
C289_18 C288_18 C309_18 124.2(5) . . ?
N25_18 C289_18 C290_18 126.1(5) . . ?
N25_18 C289_18 C288_18 110.9(5) . . ?
C290_18 C289_18 C288_18 123.0(6) . . ?
C291_18 C290_18 C289_18 123.1(6) . . ?
C291_18 C290_18 H29A_18 118.5 . . ?
C289_18 C290_18 H29A_18 118.5 . . ?
C290_18 C291_18 N26_18 126.6(5) . . ?
C290_18 C291_18 C292_18 122.3(5) . . ?
N26_18 C291_18 C292_18 111.1(5) . . ?
C293_18 C292_18 C291_18 105.9(5) . . ?
C293_18 C292_18 C311_18 128.8(5) . . ?
C291_18 C292_18 C311_18 125.3(5) . . ?
C292_18 C293_18 C294_18 106.4(5) . . ?
C292_18 C293_18 C313_18 129.2(5) . . ?
C294_18 C293_18 C313_18 124.4(5) . . ?
N26_18 C294_18 C295_18 125.4(5) . . ?
N26_18 C294_18 C293_18 111.6(5) . . ?
C295_18 C294_18 C293_18 123.1(6) . . ?
C294_18 C295_18 C296_18 122.9(5) . . ?
C294_18 C295_18 H29B_18 118.6 . . ?
C296_18 C295_18 H29B_18 118.6 . . ?
N27_18 C296_18 C295_18 126.1(5) . . ?
N27_18 C296_18 C297_18 111.4(5) . . ?
C295_18 C296_18 C297_18 122.4(5) . . ?
C298_18 C297_18 C296_18 106.9(5) . . ?
C298_18 C297_18 C315_18 128.6(6) . . ?
C296_18 C297_18 C315_18 124.4(5) . . ?
C297_18 C298_18 C299_18 105.3(5) . . ?
C297_18 C298_18 C317_18 129.7(5) . . ?
C299_18 C298_18 C317_18 124.9(5) . . ?
N27_18 C299_18 C300_18 123.8(5) . . ?
N27_18 C299_18 C298_18 112.5(5) . . ?
C300_18 C299_18 C298_18 123.7(5) . . ?
C301_18 C300_18 C299_18 125.0(6) . . ?
C301_18 C300_18 H30A_18 117.5 . . ?
C299_18 C300_18 H30A_18 117.5 . . ?
N28_18 C301_18 C300_18 125.3(5) . . ?
N28_18 C301_18 C302_18 112.0(5) . . ?
C300_18 C301_18 C302_18 122.8(5) . . ?
C303_18 C302_18 C301_18 105.8(5) . . ?
C303_18 C302_18 C319_18 130.0(6) . . ?
C301_18 C302_18 C319_18 124.0(5) . . ?
C302_18 C303_18 C304_18 106.3(5) . . ?
C302_18 C303_18 C321_18 128.0(6) . . ?
C304_18 C303_18 C321_18 125.5(5) . . ?
N28_18 C304_18 C305_18 125.1(5) . . ?
N28_18 C304_18 C303_18 111.4(5) . . ?
C305_18 C304_18 C303_18 123.5(5) . . ?
C304_18 C305_18 C306_18 123.9(6) . . ?
C304_18 C305_18 H30B_18 118.1 . . ?
C306_18 C305_18 H30B_18 118.1 . . ?
N25_18 C306_18 C305_18 125.1(5) . . ?
N25_18 C306_18 C287_18 111.2(5) . . ?
C305_18 C306_18 C287_18 123.7(5) . . ?
C287_18 C307_18 C308_18 113.9(6) . . ?
C287_18 C307_18 H30C_18 108.8 . . ?
C308_18 C307_18 H30C_18 108.8 . . ?
C287_18 C307_18 H30D_18 108.8 . . ?
C308_18 C307_18 H30D_18 108.8 . . ?
H30C_18 C307_18 H30D_18 107.7 . . ?
C307_18 C308_18 H30E_18 109.1 . . ?
C307_18 C308_18 H30F_18 109.5 . . ?
H30E_18 C308_18 H30F_18 109.7 . . ?
C307_18 C308_18 H30G_18 109.3 . . ?
H30E_18 C308_18 H30G_18 109.4 . . ?
H30F_18 C308_18 H30G_18 109.9 . . ?
C288_18 C309_18 C310_18 113.0(5) . . ?
C288_18 C309_18 H30H_18 109.0 . . ?
C310_18 C309_18 H30H_18 109.0 . . ?
C288_18 C309_18 H30I_18 109.0 . . ?
C310_18 C309_18 H30I_18 109.0 . . ?
H30H_18 C309_18 H30I_18 107.8 . . ?
C309_18 C310_18 H31A_18 109.6 . . ?
C309_18 C310_18 H31B_18 109.5 . . ?
H31A_18 C310_18 H31B_18 109.4 . . ?
C309_18 C310_18 H31C_18 109.5 . . ?
H31A_18 C310_18 H31C_18 109.4 . . ?
H31B_18 C310_18 H31C_18 109.4 . . ?
C292_18 C311_18 C312_18 114.2(5) . . ?
C292_18 C311_18 H31D_18 108.7 . . ?
C312_18 C311_18 H31D_18 108.7 . . ?
C292_18 C311_18 H31E_18 108.7 . . ?
C312_18 C311_18 H31E_18 108.7 . . ?
H31D_18 C311_18 H31E_18 107.6 . . ?
C311_18 C312_18 H31F_18 109.3 . . ?
C311_18 C312_18 H31G_18 109.4 . . ?
H31F_18 C312_18 H31G_18 109.5 . . ?
C311_18 C312_18 H31H_18 109.4 . . ?
H31F_18 C312_18 H31H_18 109.5 . . ?
H31G_18 C312_18 H31H_18 109.7 . . ?
C293_18 C313_18 C314_18 111.1(5) . . ?
C293_18 C313_18 H31I_18 109.4 . . ?
C314_18 C313_18 H31I_18 109.4 . . ?
C293_18 C313_18 H31J_18 109.4 . . ?
C314_18 C313_18 H31J_18 109.4 . . ?
H31I_18 C313_18 H31J_18 108.0 . . ?
C313_18 C314_18 H31K_18 109.7 . . ?
C313_18 C314_18 H31L_18 109.5 . . ?
H31K_18 C314_18 H31L_18 109.5 . . ?
C313_18 C314_18 H31M_18 109.5 . . ?
H31K_18 C314_18 H31M_18 109.5 . . ?
H31L_18 C314_18 H31M_18 109.2 . . ?
C297_18 C315_18 C316_18 111.6(5) . . ?
C297_18 C315_18 H31N_18 109.3 . . ?
C316_18 C315_18 H31N_18 109.3 . . ?
C297_18 C315_18 H31O_18 109.3 . . ?
C316_18 C315_18 H31O_18 109.3 . . ?
H31N_18 C315_18 H31O_18 108.0 . . ?
C315_18 C316_18 H31P_18 109.4 . . ?
C315_18 C316_18 H31Q_18 109.5 . . ?
H31P_18 C316_18 H31Q_18 109.4 . . ?
C315_18 C316_18 H31R_18 109.5 . . ?
H31P_18 C316_18 H31R_18 109.5 . . ?
H31Q_18 C316_18 H31R_18 109.5 . . ?
C298_18 C317_18 C318_18 113.8(5) . . ?
C298_18 C317_18 H31S_18 108.8 . . ?
C318_18 C317_18 H31S_18 108.8 . . ?
C298_18 C317_18 H31T_18 108.8 . . ?
C318_18 C317_18 H31T_18 108.8 . . ?
H31S_18 C317_18 H31T_18 107.7 . . ?
C317_18 C318_18 H31U_18 109.6 . . ?
C317_18 C318_18 H31V_18 109.6 . . ?
H31U_18 C318_18 H31V_18 109.5 . . ?
C317_18 C318_18 H31W_18 109.4 . . ?
H31U_18 C318_18 H31W_18 109.4 . . ?
H31V_18 C318_18 H31W_18 109.3 . . ?
C302_18 C319_18 C320_18 112.0(5) . . ?
C302_18 C319_18 H31X_18 109.2 . . ?
C320_18 C319_18 H31X_18 109.2 . . ?
C302_18 C319_18 H31Y_18 109.2 . . ?
C320_18 C319_18 H31Y_18 109.2 . . ?
H31X_18 C319_18 H31Y_18 107.9 . . ?
C319_18 C320_18 H32A_18 109.7 . . ?
C319_18 C320_18 H32B_18 109.6 . . ?
H32A_18 C320_18 H32B_18 109.4 . . ?
C319_18 C320_18 H32C_18 109.6 . . ?
H32A_18 C320_18 H32C_18 109.3 . . ?
H32B_18 C320_18 H32C_18 109.2 . . ?
C303_18 C321_18 C322_18 111.3(5) . . ?
C303_18 C321_18 H32D_18 109.4 . . ?
C322_18 C321_18 H32D_18 109.4 . . ?
C303_18 C321_18 H32E_18 109.4 . . ?
C322_18 C321_18 H32E_18 109.4 . . ?
H32D_18 C321_18 H32E_18 108.0 . . ?
C321_18 C322_18 H32F_18 109.4 . . ?
C321_18 C322_18 H32G_18 109.3 . . ?
H32F_18 C322_18 H32G_18 109.3 . . ?
C321_18 C322_18 H32H_18 109.6 . . ?
H32F_18 C322_18 H32H_18 109.6 . . ?
H32G_18 C322_18 H32H_18 109.6 . . ?
N31_19 Ni10_19 N29_19 176.6(2) . . ?
N31_19 Ni10_19 N30_19 90.17(19) . . ?
N29_19 Ni10_19 N30_19 89.77(19) . . ?
N31_19 Ni10_19 N32_19 89.9(2) . . ?
N29_19 Ni10_19 N32_19 90.0(2) . . ?
N30_19 Ni10_19 N32_19 178.2(2) . . ?
C324_19 N29_19 C341_19 104.7(5) . . ?
C324_19 N29_19 Ni10_19 128.0(4) . . ?
C341_19 N29_19 Ni10_19 127.1(4) . . ?
C326_19 N30_19 C329_19 104.9(5) . . ?
C326_19 N30_19 Ni10_19 127.5(4) . . ?
C329_19 N30_19 Ni10_19 127.4(4) . . ?
C334_19 N31_19 C331_19 103.8(5) . . ?
C334_19 N31_19 Ni10_19 128.6(4) . . ?
C331_19 N31_19 Ni10_19 127.6(4) . . ?
C336_19 N32_19 C339_19 104.7(5) . . ?
C336_19 N32_19 Ni10_19 126.7(4) . . ?
C339_19 N32_19 Ni10_19 128.5(4) . . ?
C342_19 C323_19 C324_19 105.9(5) . . ?
C342_19 C323_19 C345_19 129.0(6) . . ?
C324_19 C323_19 C345_19 124.8(5) . . ?
N29_19 C324_19 C325_19 125.4(5) . . ?
N29_19 C324_19 C323_19 112.0(5) . . ?
C325_19 C324_19 C323_19 122.6(5) . . ?
C326_19 C325_19 C324_19 123.3(5) . . ?
C326_19 C325_19 H349_19 118.4 . . ?
C324_19 C325_19 H349_19 118.4 . . ?
N30_19 C326_19 C325_19 125.8(5) . . ?
N30_19 C326_19 C327_19 111.1(5) . . ?
C325_19 C326_19 C327_19 123.0(5) . . ?
C328_19 C327_19 C326_19 106.7(5) . . ?
C328_19 C327_19 C347_19 128.4(6) . . ?
C326_19 C327_19 C347_19 124.9(5) . . ?
C327_19 C328_19 C329_19 106.4(5) . . ?
C327_19 C328_19 C349_19 128.6(6) . . ?
C329_19 C328_19 C349_19 125.0(6) . . ?
C330_19 C329_19 N30_19 125.1(5) . . ?
C330_19 C329_19 C328_19 123.9(6) . . ?
N30_19 C329_19 C328_19 111.0(5) . . ?
C329_19 C330_19 C331_19 123.9(5) . . ?
C329_19 C330_19 H350_19 118.0 . . ?
C331_19 C330_19 H350_19 118.0 . . ?
N31_19 C331_19 C330_19 125.6(5) . . ?
N31_19 C331_19 C332_19 112.2(5) . . ?
C330_19 C331_19 C332_19 122.2(6) . . ?
C333_19 C332_19 C331_19 106.0(5) . . ?
C333_19 C332_19 C351_19 128.5(6) . . ?
C331_19 C332_19 C351_19 125.5(6) . . ?
C332_19 C333_19 C334_19 105.9(5) . . ?
C332_19 C333_19 C353_19 129.1(6) . . ?
C334_19 C333_19 C353_19 125.0(6) . . ?
N31_19 C334_19 C335_19 124.7(5) . . ?
N31_19 C334_19 C333_19 112.0(5) . . ?
C335_19 C334_19 C333_19 123.1(6) . . ?
C334_19 C335_19 C336_19 123.2(6) . . ?
C334_19 C335_19 H351_19 118.4 . . ?
C336_19 C335_19 H351_19 118.4 . . ?
N32_19 C336_19 C335_19 126.7(5) . . ?
N32_19 C336_19 C337_19 111.4(5) . . ?
C335_19 C336_19 C337_19 121.9(6) . . ?
C338_19 C337_19 C336_19 106.2(5) . . ?
C338_19 C337_19 C355_19 128.8(6) . . ?
C336_19 C337_19 C355_19 124.9(6) . . ?
C337_19 C338_19 C339_19 105.8(5) . . ?
C337_19 C338_19 C357_19 127.9(6) . . ?
C339_19 C338_19 C357_19 126.3(6) . . ?
N32_19 C339_19 C340_19 124.2(6) . . ?
N32_19 C339_19 C338_19 111.8(5) . . ?
C340_19 C339_19 C338_19 124.0(6) . . ?
C341_19 C340_19 C339_19 123.6(6) . . ?
C341_19 C340_19 H352_19 118.2 . . ?
C339_19 C340_19 H352_19 118.2 . . ?
N29_19 C341_19 C340_19 126.4(5) . . ?
N29_19 C341_19 C342_19 110.8(5) . . ?
C340_19 C341_19 C342_19 122.8(6) . . ?
C323_19 C342_19 C341_19 106.6(5) . . ?
C323_19 C342_19 C343_19 127.1(6) . . ?
C341_19 C342_19 C343_19 126.0(6) . . ?
C342_19 C343_19 C344_19 111.4(5) . . ?
C342_19 C343_19 H310_19 109.3 . . ?
C344_19 C343_19 H310_19 109.3 . . ?
C342_19 C343_19 H309_19 109.3 . . ?
C344_19 C343_19 H309_19 109.3 . . ?
H310_19 C343_19 H309_19 108.0 . . ?
C343_19 C344_19 H313_19 109.4 . . ?
C343_19 C344_19 H312_19 109.4 . . ?
H313_19 C344_19 H312_19 109.6 . . ?
C343_19 C344_19 H311_19 109.4 . . ?
H313_19 C344_19 H311_19 109.6 . . ?
H312_19 C344_19 H311_19 109.6 . . ?
C323_19 C345_19 C346_19 111.7(5) . . ?
C323_19 C345_19 H315_19 109.3 . . ?
C346_19 C345_19 H315_19 109.3 . . ?
C323_19 C345_19 H314_19 109.3 . . ?
C346_19 C345_19 H314_19 109.3 . . ?
H315_19 C345_19 H314_19 107.9 . . ?
C345_19 C346_19 H318_19 109.4 . . ?
C345_19 C346_19 H317_19 109.5 . . ?
H318_19 C346_19 H317_19 109.6 . . ?
C345_19 C346_19 H316_19 109.4 . . ?
H318_19 C346_19 H316_19 109.4 . . ?
H317_19 C346_19 H316_19 109.5 . . ?
C327_19 C347_19 C348_19 113.3(5) . . ?
C327_19 C347_19 H320_19 108.9 . . ?
C348_19 C347_19 H320_19 108.9 . . ?
C327_19 C347_19 H319_19 108.9 . . ?
C348_19 C347_19 H319_19 108.9 . . ?
H320_19 C347_19 H319_19 107.7 . . ?
C347_19 C348_19 H323_19 109.4 . . ?
C347_19 C348_19 H322_19 109.6 . . ?
H323_19 C348_19 H322_19 109.5 . . ?
C347_19 C348_19 H321_19 109.4 . . ?
H323_19 C348_19 H321_19 109.3 . . ?
H322_19 C348_19 H321_19 109.6 . . ?
C328_19 C349_19 C350_19 111.2(5) . . ?
C328_19 C349_19 H325_19 109.4 . . ?
C350_19 C349_19 H325_19 109.4 . . ?
C328_19 C349_19 H324_19 109.4 . . ?
C350_19 C349_19 H324_19 109.4 . . ?
H325_19 C349_19 H324_19 108.0 . . ?
C349_19 C350_19 H328_19 109.7 . . ?
C349_19 C350_19 H327_19 109.7 . . ?
H328_19 C350_19 H327_19 109.5 . . ?
C349_19 C350_19 H326_19 109.5 . . ?
H328_19 C350_19 H326_19 109.2 . . ?
H327_19 C350_19 H326_19 109.2 . . ?
C332_19 C351_19 C352_19 111.5(5) . . ?
C332_19 C351_19 H330_19 109.3 . . ?
C352_19 C351_19 H330_19 109.3 . . ?
C332_19 C351_19 H329_19 109.3 . . ?
C352_19 C351_19 H329_19 109.3 . . ?
H330_19 C351_19 H329_19 108.0 . . ?
C351_19 C352_19 H333_19 109.5 . . ?
C351_19 C352_19 H332_19 109.5 . . ?
H333_19 C352_19 H332_19 109.3 . . ?
C351_19 C352_19 H331_19 109.6 . . ?
H333_19 C352_19 H331_19 109.4 . . ?
H332_19 C352_19 H331_19 109.5 . . ?
C333_19 C353_19 C354_19 113.1(5) . . ?
C333_19 C353_19 H335_19 109.0 . . ?
C354_19 C353_19 H335_19 109.0 . . ?
C333_19 C353_19 H334_19 109.0 . . ?
C354_19 C353_19 H334_19 109.0 . . ?
H335_19 C353_19 H334_19 107.8 . . ?
C353_19 C354_19 H338_19 109.3 . . ?
C353_19 C354_19 H337_19 109.4 . . ?
H338_19 C354_19 H337_19 109.5 . . ?
C353_19 C354_19 H336_19 109.5 . . ?
H338_19 C354_19 H336_19 109.6 . . ?
H337_19 C354_19 H336_19 109.6 . . ?
C337_19 C355_19 C356_19 112.5(5) . . ?
C337_19 C355_19 H340_19 109.1 . . ?
C356_19 C355_19 H340_19 109.1 . . ?
C337_19 C355_19 H339_19 109.1 . . ?
C356_19 C355_19 H339_19 109.1 . . ?
H340_19 C355_19 H339_19 107.8 . . ?
C355_19 C356_19 H343_19 109.6 . . ?
C355_19 C356_19 H342_19 109.5 . . ?
H343_19 C356_19 H342_19 109.5 . . ?
C355_19 C356_19 H341_19 109.5 . . ?
H343_19 C356_19 H341_19 109.4 . . ?
H342_19 C356_19 H341_19 109.3 . . ?
C338_19 C357_19 C358_19 114.3(6) . . ?
C338_19 C357_19 H345_19 108.7 . . ?
C358_19 C357_19 H345_19 108.7 . . ?
C338_19 C357_19 H344_19 108.7 . . ?
C358_19 C357_19 H344_19 108.7 . . ?
H345_19 C357_19 H344_19 107.6 . . ?
C357_19 C358_19 H348_19 109.3 . . ?
C357_19 C358_19 H347_19 109.4 . . ?
H348_19 C358_19 H347_19 109.5 . . ?
C357_19 C358_19 H346_19 109.4 . . ?
H348_19 C358_19 H346_19 109.6 . . ?
H347_19 C358_19 H346_19 109.6 . . ?
N36_20 Ni1_20 N33_20 90.2(2) . . ?
N36_20 Ni1_20 N34_20 177.0(2) . . ?
N33_20 Ni1_20 N34_20 89.7(2) . . ?
N36_20 Ni1_20 N35_20 90.04(19) . . ?
N33_20 Ni1_20 N35_20 178.66(19) . . ?
N34_20 Ni1_20 N35_20 89.98(19) . . ?
C376_20 N33_20 C359_20 103.1(5) . . ?
C376_20 N33_20 Ni1_20 127.8(4) . . ?
C359_20 N33_20 Ni1_20 129.0(4) . . ?
C361_20 N34_20 C364_20 105.1(5) . . ?
C361_20 N34_20 Ni1_20 127.5(4) . . ?
C364_20 N34_20 Ni1_20 127.3(4) . . ?
C369_20 N35_20 C366_20 104.2(5) . . ?
C369_20 N35_20 Ni1_20 127.8(4) . . ?
C366_20 N35_20 Ni1_20 127.9(4) . . ?
C371_20 N36_20 C374_20 103.8(5) . . ?
C371_20 N36_20 Ni1_20 128.0(4) . . ?
C374_20 N36_20 Ni1_20 128.1(4) . . ?
N33_20 C359_20 C360_20 124.5(5) . . ?
N33_20 C359_20 C378_20 112.5(5) . . ?
C360_20 C359_20 C378_20 122.9(6) . . ?
C361_20 C360_20 C359_20 122.9(5) . . ?
C361_20 C360_20 H393_20 118.6 . . ?
C359_20 C360_20 H393_20 118.6 . . ?
N34_20 C361_20 C360_20 126.2(5) . . ?
N34_20 C361_20 C362_20 111.7(5) . . ?
C360_20 C361_20 C362_20 122.0(6) . . ?
C363_20 C362_20 C361_20 105.9(5) . . ?
C363_20 C362_20 C381_20 129.4(5) . . ?
C361_20 C362_20 C381_20 124.6(5) . . ?
C362_20 C363_20 C364_20 106.5(5) . . ?
C362_20 C363_20 C383_20 128.2(6) . . ?
C364_20 C363_20 C383_20 124.9(5) . . ?
C365_20 C364_20 N34_20 126.3(5) . . ?
C365_20 C364_20 C363_20 122.9(5) . . ?
N34_20 C364_20 C363_20 110.8(5) . . ?
C364_20 C365_20 C366_20 123.4(5) . . ?
C364_20 C365_20 H394_20 118.3 . . ?
C366_20 C365_20 H394_20 118.3 . . ?
N35_20 C366_20 C365_20 125.0(5) . . ?
N35_20 C366_20 C367_20 111.9(5) . . ?
C365_20 C366_20 C367_20 123.1(5) . . ?
C368_20 C367_20 C366_20 105.6(5) . . ?
C368_20 C367_20 C385_20 127.8(6) . . ?
C366_20 C367_20 C385_20 126.6(5) . . ?
C367_20 C368_20 C369_20 106.6(5) . . ?
C367_20 C368_20 C387_20 128.6(5) . . ?
C369_20 C368_20 C387_20 124.5(5) . . ?
N35_20 C369_20 C370_20 125.5(5) . . ?
N35_20 C369_20 C368_20 111.7(5) . . ?
C370_20 C369_20 C368_20 122.8(5) . . ?
C369_20 C370_20 C371_20 123.5(6) . . ?
C369_20 C370_20 H395_20 118.3 . . ?
C371_20 C370_20 H395_20 118.3 . . ?
N36_20 C371_20 C370_20 125.0(5) . . ?
N36_20 C371_20 C372_20 111.7(5) . . ?
C370_20 C371_20 C372_20 123.3(5) . . ?
C373_20 C372_20 C371_20 106.4(5) . . ?
C373_20 C372_20 C389_20 128.6(5) . . ?
C371_20 C372_20 C389_20 125.0(5) . . ?
C372_20 C373_20 C374_20 106.4(5) . . ?
C372_20 C373_20 C391_20 128.6(6) . . ?
C374_20 C373_20 C391_20 124.8(6) . . ?
C375_20 C374_20 N36_20 124.6(6) . . ?
C375_20 C374_20 C373_20 123.7(6) . . ?
N36_20 C374_20 C373_20 111.7(5) . . ?
C374_20 C375_20 C376_20 124.0(6) . . ?
C374_20 C375_20 H396_20 118.0 . . ?
C376_20 C375_20 H396_20 118.0 . . ?
N33_20 C376_20 C375_20 125.2(5) . . ?
N33_20 C376_20 C377_20 111.9(5) . . ?
C375_20 C376_20 C377_20 122.9(5) . . ?
C378_20 C377_20 C376_20 106.9(5) . . ?
C378_20 C377_20 C393_20 128.6(6) . . ?
C376_20 C377_20 C393_20 124.4(5) . . ?
C377_20 C378_20 C359_20 105.6(5) . . ?
C377_20 C378_20 C379_20 130.0(6) . . ?
C359_20 C378_20 C379_20 124.5(5) . . ?
C378_20 C379_20 C380_20 113.2(5) . . ?
C378_20 C379_20 H354_20 108.9 . . ?
C380_20 C379_20 H354_20 108.9 . . ?
C378_20 C379_20 H353_20 108.9 . . ?
C380_20 C379_20 H353_20 108.9 . . ?
H354_20 C379_20 H353_20 107.8 . . ?
C379_20 C380_20 H357_20 109.5 . . ?
C379_20 C380_20 H356_20 109.6 . . ?
H357_20 C380_20 H356_20 109.6 . . ?
C379_20 C380_20 H355_20 109.4 . . ?
H357_20 C380_20 H355_20 109.4 . . ?
H356_20 C380_20 H355_20 109.5 . . ?
C362_20 C381_20 C382_20 111.8(5) . . ?
C362_20 C381_20 H359_20 109.2 . . ?
C382_20 C381_20 H359_20 109.2 . . ?
C362_20 C381_20 H358_20 109.2 . . ?
C382_20 C381_20 H358_20 109.2 . . ?
H359_20 C381_20 H358_20 107.9 . . ?
C381_20 C382_20 H362_20 109.6 . . ?
C381_20 C382_20 H361_20 109.4 . . ?
H362_20 C382_20 H361_20 109.4 . . ?
C381_20 C382_20 H360_20 109.5 . . ?
H362_20 C382_20 H360_20 109.5 . . ?
H361_20 C382_20 H360_20 109.3 . . ?
C363_20 C383_20 C384_20 111.7(5) . . ?
C363_20 C383_20 H364_20 109.3 . . ?
C384_20 C383_20 H364_20 109.3 . . ?
C363_20 C383_20 H363_20 109.3 . . ?
C384_20 C383_20 H363_20 109.3 . . ?
H364_20 C383_20 H363_20 107.9 . . ?
C383_20 C384_20 H367_20 109.5 . . ?
C383_20 C384_20 H366_20 109.5 . . ?
H367_20 C384_20 H366_20 109.5 . . ?
C383_20 C384_20 H365_20 109.5 . . ?
H367_20 C384_20 H365_20 109.4 . . ?
H366_20 C384_20 H365_20 109.4 . . ?
C367_20 C385_20 C386_20 112.3(5) . . ?
C367_20 C385_20 H369_20 109.1 . . ?
C386_20 C385_20 H369_20 109.1 . . ?
C367_20 C385_20 H368_20 109.1 . . ?
C386_20 C385_20 H368_20 109.1 . . ?
H369_20 C385_20 H368_20 107.9 . . ?
C385_20 C386_20 H372_20 109.4 . . ?
C385_20 C386_20 H371_20 109.5 . . ?
H372_20 C386_20 H371_20 109.6 . . ?
C385_20 C386_20 H370_20 109.4 . . ?
H372_20 C386_20 H370_20 109.4 . . ?
H371_20 C386_20 H370_20 109.5 . . ?
C368_20 C387_20 C388_20 112.1(5) . . ?
C368_20 C387_20 H374_20 109.2 . . ?
C388_20 C387_20 H374_20 109.2 . . ?
C368_20 C387_20 H373_20 109.2 . . ?
C388_20 C387_20 H373_20 109.2 . . ?
H374_20 C387_20 H373_20 107.9 . . ?
C387_20 C388_20 H377_20 109.4 . . ?
C387_20 C388_20 H376_20 109.4 . . ?
H377_20 C388_20 H376_20 109.6 . . ?
C387_20 C388_20 H375_20 109.3 . . ?
H377_20 C388_20 H375_20 109.5 . . ?
H376_20 C388_20 H375_20 109.6 . . ?
C372_20 C389_20 C390_20 113.3(5) . . ?
C372_20 C389_20 H379_20 108.9 . . ?
C390_20 C389_20 H379_20 108.9 . . ?
C372_20 C389_20 H378_20 108.9 . . ?
C390_20 C389_20 H378_20 108.9 . . ?
H379_20 C389_20 H378_20 107.7 . . ?
C389_20 C390_20 H382_20 109.4 . . ?
C389_20 C390_20 H381_20 109.3 . . ?
H382_20 C390_20 H381_20 109.3 . . ?
C389_20 C390_20 H380_20 109.6 . . ?
H382_20 C390_20 H380_20 109.6 . . ?
H381_20 C390_20 H380_20 109.5 . . ?
C373_20 C391_20 C392_20 112.3(5) . . ?
C373_20 C391_20 H384_20 109.1 . . ?
C392_20 C391_20 H384_20 109.1 . . ?
C373_20 C391_20 H383_20 109.1 . . ?
C392_20 C391_20 H383_20 109.1 . . ?
H384_20 C391_20 H383_20 107.9 . . ?
C391_20 C392_20 H387_20 109.4 . . ?
C391_20 C392_20 H386_20 109.4 . . ?
H387_20 C392_20 H386_20 109.4 . . ?
C391_20 C392_20 H385_20 109.5 . . ?
H387_20 C392_20 H385_20 109.6 . . ?
H386_20 C392_20 H385_20 109.5 . . ?
C377_20 C393_20 C394_20 112.9(5) . . ?
C377_20 C393_20 H389_20 109.0 . . ?
C394_20 C393_20 H389_20 109.0 . . ?
C377_20 C393_20 H388_20 109.0 . . ?
C394_20 C393_20 H388_20 109.0 . . ?
H389_20 C393_20 H388_20 107.8 . . ?
C393_20 C394_20 H392_20 109.5 . . ?
C393_20 C394_20 H390_20 109.4 . . ?
H392_20 C394_20 H390_20 109.5 . . ?
C393_20 C394_20 H391_20 109.4 . . ?
H392_20 C394_20 H391_20 109.6 . . ?
H390_20 C394_20 H391_20 109.5 . . ?
N37_21 Ni7_21 N39_21 176.80(19) . . ?
N37_21 Ni7_21 N40_21 90.12(19) . . ?
N39_21 Ni7_21 N40_21 90.07(19) . . ?
N37_21 Ni7_21 N38_21 89.6(2) . . ?
N39_21 Ni7_21 N38_21 90.1(2) . . ?
N40_21 Ni7_21 N38_21 178.6(2) . . ?
C399_21 N37_21 C396_21 104.3(5) . . ?
C399_21 N37_21 Ni7_21 128.8(4) . . ?
C396_21 N37_21 Ni7_21 126.9(4) . . ?
C401_21 N38_21 C404_21 105.5(5) . . ?
C401_21 N38_21 Ni7_21 127.3(4) . . ?
C404_21 N38_21 Ni7_21 127.1(4) . . ?
C409_21 N39_21 C406_21 104.2(5) . . ?
C409_21 N39_21 Ni7_21 128.1(4) . . ?
C406_21 N39_21 Ni7_21 127.7(4) . . ?
C414_21 N40_21 C411_21 104.8(5) . . ?
C414_21 N40_21 Ni7_21 128.0(4) . . ?
C411_21 N40_21 Ni7_21 127.1(4) . . ?
C396_21 C395_21 C414_21 122.9(6) . . ?
C396_21 C395_21 H437_21 118.5 . . ?
C414_21 C395_21 H437_21 118.5 . . ?
C395_21 C396_21 N37_21 126.6(5) . . ?
C395_21 C396_21 C397_21 122.6(5) . . ?
N37_21 C396_21 C397_21 110.8(5) . . ?
C398_21 C397_21 C396_21 107.0(5) . . ?
C398_21 C397_21 C415_21 129.0(6) . . ?
C396_21 C397_21 C415_21 124.0(6) . . ?
C397_21 C398_21 C399_21 105.9(5) . . ?
C397_21 C398_21 C417_21 129.0(6) . . ?
C399_21 C398_21 C417_21 125.1(6) . . ?
N37_21 C399_21 C400_21 124.4(5) . . ?
N37_21 C399_21 C398_21 112.1(5) . . ?
C400_21 C399_21 C398_21 123.5(6) . . ?
C401_21 C400_21 C399_21 123.8(6) . . ?
C401_21 C400_21 H438_21 118.1 . . ?
C399_21 C400_21 H438_21 118.1 . . ?
N38_21 C401_21 C400_21 126.0(5) . . ?
N38_21 C401_21 C402_21 111.2(5) . . ?
C400_21 C401_21 C402_21 122.8(6) . . ?
C403_21 C402_21 C401_21 106.1(5) . . ?
C403_21 C402_21 C419_21 129.1(6) . . ?
C401_21 C402_21 C419_21 124.7(6) . . ?
C402_21 C403_21 C404_21 106.6(5) . . ?
C402_21 C403_21 C421_21 128.4(6) . . ?
C404_21 C403_21 C421_21 124.8(6) . . ?
C405_21 C404_21 N38_21 125.5(6) . . ?
C405_21 C404_21 C403_21 123.9(6) . . ?
N38_21 C404_21 C403_21 110.6(5) . . ?
C404_21 C405_21 C406_21 124.4(6) . . ?
C404_21 C405_21 H439_21 117.8 . . ?
C406_21 C405_21 H439_21 117.8 . . ?
N39_21 C406_21 C405_21 125.2(6) . . ?
N39_21 C406_21 C407_21 110.9(5) . . ?
C405_21 C406_21 C407_21 123.9(6) . . ?
C408_21 C407_21 C406_21 106.4(5) . . ?
C408_21 C407_21 C423_21 127.6(6) . . ?
C406_21 C407_21 C423_21 125.9(6) . . ?
C407_21 C408_21 C409_21 106.5(5) . . ?
C407_21 C408_21 C425_21 129.2(5) . . ?
C409_21 C408_21 C425_21 124.1(5) . . ?
N39_21 C409_21 C410_21 125.2(5) . . ?
N39_21 C409_21 C408_21 111.9(5) . . ?
C410_21 C409_21 C408_21 122.8(5) . . ?
C411_21 C410_21 C409_21 124.0(6) . . ?
C411_21 C410_21 H440_21 118.0 . . ?
C409_21 C410_21 H440_21 118.0 . . ?
C410_21 C411_21 N40_21 125.5(5) . . ?
C410_21 C411_21 C412_21 123.8(6) . . ?
N40_21 C411_21 C412_21 110.5(5) . . ?
C413_21 C412_21 C411_21 107.1(5) . . ?
C413_21 C412_21 C427_21 128.6(6) . . ?
C411_21 C412_21 C427_21 124.3(5) . . ?
C412_21 C413_21 C414_21 105.9(5) . . ?
C412_21 C413_21 C429_21 128.8(6) . . ?
C414_21 C413_21 C429_21 125.1(5) . . ?
N40_21 C414_21 C395_21 125.3(5) . . ?
N40_21 C414_21 C413_21 111.7(5) . . ?
C395_21 C414_21 C413_21 123.1(6) . . ?
C397_21 C415_21 C416_21 112.1(5) . . ?
C397_21 C415_21 H397_21 109.2 . . ?
C416_21 C415_21 H397_21 109.2 . . ?
C397_21 C415_21 H398_21 109.2 . . ?
C416_21 C415_21 H398_21 109.2 . . ?
H397_21 C415_21 H398_21 107.9 . . ?
C415_21 C416_21 H401_21 109.5 . . ?
C415_21 C416_21 H400_21 109.6 . . ?
H401_21 C416_21 H400_21 109.5 . . ?
C415_21 C416_21 H399_21 109.5 . . ?
H401_21 C416_21 H399_21 109.4 . . ?
H400_21 C416_21 H399_21 109.4 . . ?
C398_21 C417_21 C418_21 113.3(5) . . ?
C398_21 C417_21 H403_21 108.9 . . ?
C418_21 C417_21 H403_21 108.9 . . ?
C398_21 C417_21 H402_21 108.9 . . ?
C418_21 C417_21 H402_21 108.9 . . ?
H403_21 C417_21 H402_21 107.7 . . ?
C417_21 C418_21 H406_21 109.5 . . ?
C417_21 C418_21 H405_21 109.4 . . ?
H406_21 C418_21 H405_21 109.4 . . ?
C417_21 C418_21 H404_21 109.5 . . ?
H406_21 C418_21 H404_21 109.6 . . ?
H405_21 C418_21 H404_21 109.4 . . ?
C402_21 C419_21 C420_21 112.5(5) . . ?
C402_21 C419_21 H408_21 109.1 . . ?
C420_21 C419_21 H408_21 109.1 . . ?
C402_21 C419_21 H407_21 109.1 . . ?
C420_21 C419_21 H407_21 109.1 . . ?
H408_21 C419_21 H407_21 107.8 . . ?
C419_21 C420_21 H411_21 109.6 . . ?
C419_21 C420_21 H410_21 109.6 . . ?
H411_21 C420_21 H410_21 109.5 . . ?
C419_21 C420_21 H409_21 109.5 . . ?
H411_21 C420_21 H409_21 109.4 . . ?
H410_21 C420_21 H409_21 109.3 . . ?
C403_21 C421_21 C422_21 112.3(6) . . ?
C403_21 C421_21 H413_21 109.1 . . ?
C422_21 C421_21 H413_21 109.1 . . ?
C403_21 C421_21 H412_21 109.1 . . ?
C422_21 C421_21 H412_21 109.1 . . ?
H413_21 C421_21 H412_21 107.9 . . ?
C421_21 C422_21 H416_21 109.3 . . ?
C421_21 C422_21 H415_21 109.4 . . ?
H416_21 C422_21 H415_21 109.4 . . ?
C421_21 C422_21 H414_21 109.5 . . ?
H416_21 C422_21 H414_21 109.6 . . ?
H415_21 C422_21 H414_21 109.7 . . ?
C407_21 C423_21 C424_21 111.5(5) . . ?
C407_21 C423_21 H418_21 109.3 . . ?
C424_21 C423_21 H418_21 109.3 . . ?
C407_21 C423_21 H417_21 109.3 . . ?
C424_21 C423_21 H417_21 109.3 . . ?
H418_21 C423_21 H417_21 108.0 . . ?
C423_21 C424_21 H421_21 109.5 . . ?
C423_21 C424_21 H420_21 109.4 . . ?
H421_21 C424_21 H420_21 109.3 . . ?
C423_21 C424_21 H419_21 109.6 . . ?
H421_21 C424_21 H419_21 109.5 . . ?
H420_21 C424_21 H419_21 109.5 . . ?
C408_21 C425_21 C426_21 111.2(5) . . ?
C408_21 C425_21 H423_21 109.4 . . ?
C426_21 C425_21 H423_21 109.4 . . ?
C408_21 C425_21 H422_21 109.4 . . ?
C426_21 C425_21 H422_21 109.4 . . ?
H423_21 C425_21 H422_21 108.0 . . ?
C425_21 C426_21 H426_21 109.7 . . ?
C425_21 C426_21 H424_21 109.5 . . ?
H426_21 C426_21 H424_21 109.6 . . ?
C425_21 C426_21 H425_21 109.4 . . ?
H426_21 C426_21 H425_21 109.4 . . ?
H424_21 C426_21 H425_21 109.1 . . ?
C412_21 C427_21 C428_21 112.5(5) . . ?
C412_21 C427_21 H428_21 109.1 . . ?
C428_21 C427_21 H428_21 109.1 . . ?
C412_21 C427_21 H427_21 109.1 . . ?
C428_21 C427_21 H427_21 109.1 . . ?
H428_21 C427_21 H427_21 107.8 . . ?
C427_21 C428_21 H431_21 109.6 . . ?
C427_21 C428_21 H430_21 109.6 . . ?
H431_21 C428_21 H430_21 109.5 . . ?
C427_21 C428_21 H429_21 109.4 . . ?
H431_21 C428_21 H429_21 109.3 . . ?
H430_21 C428_21 H429_21 109.4 . . ?
C413_21 C429_21 C430_21 112.2(5) . . ?
C413_21 C429_21 H433_21 109.2 . . ?
C430_21 C429_21 H433_21 109.2 . . ?
C413_21 C429_21 H432_21 109.2 . . ?
C430_21 C429_21 H432_21 109.2 . . ?
H433_21 C429_21 H432_21 107.9 . . ?
C429_21 C430_21 H436_21 109.6 . . ?
C429_21 C430_21 H435_21 109.5 . . ?
H436_21 C430_21 H435_21 109.4 . . ?
C429_21 C430_21 H434_21 109.5 . . ?
H436_21 C430_21 H434_21 109.5 . . ?
H435_21 C430_21 H434_21 109.3 . . ?
N41_22 Ni5_22 N42_22 90.52(19) . . ?
N41_22 Ni5_22 N44_22 89.8(2) . . ?
N42_22 Ni5_22 N44_22 177.56(19) . . ?
N41_22 Ni5_22 N43_22 177.3(2) . . ?
N42_22 Ni5_22 N43_22 89.74(19) . . ?
N44_22 Ni5_22 N43_22 89.8(2) . . ?
C434_22 N41_22 C431_22 103.7(5) . . ?
C434_22 N41_22 Ni5_22 127.7(4) . . ?
C431_22 N41_22 Ni5_22 128.5(4) . . ?
C436_22 N42_22 C439_22 104.1(5) . . ?
C436_22 N42_22 Ni5_22 127.5(4) . . ?
C439_22 N42_22 Ni5_22 128.3(4) . . ?
C444_22 N43_22 C441_22 104.6(5) . . ?
C444_22 N43_22 Ni5_22 127.2(4) . . ?
C441_22 N43_22 Ni5_22 128.2(4) . . ?
C446_22 N44_22 C449_22 104.4(5) . . ?
C446_22 N44_22 Ni5_22 128.4(4) . . ?
C449_22 N44_22 Ni5_22 127.3(4) . . ?
C450_22 C431_22 N41_22 125.2(5) . . ?
C450_22 C431_22 C432_22 123.3(6) . . ?
N41_22 C431_22 C432_22 111.5(5) . . ?
C433_22 C432_22 C431_22 106.4(5) . . ?
C433_22 C432_22 C451_22 128.8(5) . . ?
C431_22 C432_22 C451_22 124.7(5) . . ?
C432_22 C433_22 C434_22 105.9(5) . . ?
C432_22 C433_22 C453_22 128.5(5) . . ?
C434_22 C433_22 C453_22 125.5(5) . . ?
N41_22 C434_22 C435_22 124.8(5) . . ?
N41_22 C434_22 C433_22 112.5(5) . . ?
C435_22 C434_22 C433_22 122.7(5) . . ?
C434_22 C435_22 C436_22 124.4(5) . . ?
C434_22 C435_22 H481_22 117.8 . . ?
C436_22 C435_22 H481_22 117.8 . . ?
N42_22 C436_22 C435_22 125.0(5) . . ?
N42_22 C436_22 C437_22 111.6(5) . . ?
C435_22 C436_22 C437_22 123.4(5) . . ?
C438_22 C437_22 C436_22 106.7(5) . . ?
C438_22 C437_22 C455_22 128.8(5) . . ?
C436_22 C437_22 C455_22 124.2(5) . . ?
C437_22 C438_22 C439_22 106.1(5) . . ?
C437_22 C438_22 C457_22 127.1(6) . . ?
C439_22 C438_22 C457_22 126.8(5) . . ?
N42_22 C439_22 C440_22 124.5(5) . . ?
N42_22 C439_22 C438_22 111.4(5) . . ?
C440_22 C439_22 C438_22 124.0(6) . . ?
C439_22 C440_22 C441_22 124.8(6) . . ?
C439_22 C440_22 H482_22 117.6 . . ?
C441_22 C440_22 H482_22 117.6 . . ?
N43_22 C441_22 C440_22 124.3(5) . . ?
N43_22 C441_22 C442_22 110.9(5) . . ?
C440_22 C441_22 C442_22 124.6(6) . . ?
C443_22 C442_22 C441_22 107.3(5) . . ?
C443_22 C442_22 C459_22 128.0(6) . . ?
C441_22 C442_22 C459_22 124.7(6) . . ?
C442_22 C443_22 C444_22 105.8(5) . . ?
C442_22 C443_22 C461_22 130.2(6) . . ?
C444_22 C443_22 C461_22 123.8(5) . . ?
C445_22 C444_22 N43_22 125.5(5) . . ?
C445_22 C444_22 C443_22 123.1(5) . . ?
N43_22 C444_22 C443_22 111.4(5) . . ?
C444_22 C445_22 C446_22 124.4(5) . . ?
C444_22 C445_22 H483_22 117.8 . . ?
C446_22 C445_22 H483_22 117.8 . . ?
N44_22 C446_22 C445_22 124.6(5) . . ?
N44_22 C446_22 C447_22 112.3(5) . . ?
C445_22 C446_22 C447_22 123.1(5) . . ?
C448_22 C447_22 C446_22 106.0(5) . . ?
C448_22 C447_22 C463_22 128.6(6) . . ?
C446_22 C447_22 C463_22 125.4(5) . . ?
C447_22 C448_22 C449_22 106.1(5) . . ?
C447_22 C448_22 C465_22 128.8(6) . . ?
C449_22 C448_22 C465_22 125.0(6) . . ?
C450_22 C449_22 N44_22 126.1(6) . . ?
C450_22 C449_22 C448_22 122.7(6) . . ?
N44_22 C449_22 C448_22 111.2(5) . . ?
C431_22 C450_22 C449_22 123.1(6) . . ?
C431_22 C450_22 H484_22 118.5 . . ?
C449_22 C450_22 H484_22 118.5 . . ?
C432_22 C451_22 C452_22 112.5(5) . . ?
C432_22 C451_22 H442_22 109.1 . . ?
C452_22 C451_22 H442_22 109.1 . . ?
C432_22 C451_22 H441_22 109.1 . . ?
C452_22 C451_22 H441_22 109.1 . . ?
H442_22 C451_22 H441_22 107.8 . . ?
C451_22 C452_22 H445_22 109.6 . . ?
C451_22 C452_22 H444_22 109.5 . . ?
H445_22 C452_22 H444_22 109.3 . . ?
C451_22 C452_22 H443_22 109.6 . . ?
H445_22 C452_22 H443_22 109.4 . . ?
H444_22 C452_22 H443_22 109.4 . . ?
C433_22 C453_22 C454_22 113.4(5) . . ?
C433_22 C453_22 H447_22 108.9 . . ?
C454_22 C453_22 H447_22 108.9 . . ?
C433_22 C453_22 H446_22 108.9 . . ?
C454_22 C453_22 H446_22 108.9 . . ?
H447_22 C453_22 H446_22 107.7 . . ?
C453_22 C454_22 H450_22 109.3 . . ?
C453_22 C454_22 H449_22 109.3 . . ?
H450_22 C454_22 H449_22 109.5 . . ?
C453_22 C454_22 H448_22 109.4 . . ?
H450_22 C454_22 H448_22 109.7 . . ?
H449_22 C454_22 H448_22 109.6 . . ?
C437_22 C455_22 C456_22 112.3(5) . . ?
C437_22 C455_22 H452_22 109.2 . . ?
C456_22 C455_22 H452_22 109.2 . . ?
C437_22 C455_22 H451_22 109.2 . . ?
C456_22 C455_22 H451_22 109.2 . . ?
H452_22 C455_22 H451_22 107.9 . . ?
C455_22 C456_22 H455_22 109.4 . . ?
C455_22 C456_22 H454_22 109.4 . . ?
H455_22 C456_22 H454_22 109.4 . . ?
C455_22 C456_22 H453_22 109.5 . . ?
H455_22 C456_22 H453_22 109.5 . . ?
H454_22 C456_22 H453_22 109.5 . . ?
C438_22 C457_22 C458_22 112.6(5) . . ?
C438_22 C457_22 H457_22 109.1 . . ?
C458_22 C457_22 H457_22 109.1 . . ?
C438_22 C457_22 H456_22 109.1 . . ?
C458_22 C457_22 H456_22 109.1 . . ?
H457_22 C457_22 H456_22 107.8 . . ?
C457_22 C458_22 H460_22 109.3 . . ?
C457_22 C458_22 H459_22 109.4 . . ?
H460_22 C458_22 H459_22 109.2 . . ?
C457_22 C458_22 H458_22 109.7 . . ?
H460_22 C458_22 H458_22 109.6 . . ?
H459_22 C458_22 H458_22 109.6 . . ?
C442_22 C459_22 C460_22 111.7(5) . . ?
C442_22 C459_22 H462_22 109.3 . . ?
C460_22 C459_22 H462_22 109.3 . . ?
C442_22 C459_22 H461_22 109.3 . . ?
C460_22 C459_22 H461_22 109.3 . . ?
H462_22 C459_22 H461_22 107.9 . . ?
C459_22 C460_22 H465_22 109.5 . . ?
C459_22 C460_22 H464_22 109.5 . . ?
H465_22 C460_22 H464_22 109.5 . . ?
C459_22 C460_22 H463_22 109.4 . . ?
H465_22 C460_22 H463_22 109.4 . . ?
H464_22 C460_22 H463_22 109.5 . . ?
C443_22 C461_22 C462_22 112.8(5) . . ?
C443_22 C461_22 H467_22 109.0 . . ?
C462_22 C461_22 H467_22 109.0 . . ?
C443_22 C461_22 H466_22 109.0 . . ?
C462_22 C461_22 H466_22 109.0 . . ?
H467_22 C461_22 H466_22 107.8 . . ?
C461_22 C462_22 H470_22 109.5 . . ?
C461_22 C462_22 H469_22 109.6 . . ?
H470_22 C462_22 H469_22 109.5 . . ?
C461_22 C462_22 H468_22 109.5 . . ?
H470_22 C462_22 H468_22 109.4 . . ?
H469_22 C462_22 H468_22 109.4 . . ?
C447_22 C463_22 C464_22 112.9(5) . . ?
C447_22 C463_22 H472_22 109.0 . . ?
C464_22 C463_22 H472_22 109.0 . . ?
C447_22 C463_22 H471_22 109.0 . . ?
C464_22 C463_22 H471_22 109.0 . . ?
H472_22 C463_22 H471_22 107.8 . . ?
C463_22 C464_22 H475_22 109.7 . . ?
C463_22 C464_22 H474_22 109.6 . . ?
H475_22 C464_22 H474_22 109.4 . . ?
C463_22 C464_22 H473_22 109.5 . . ?
H475_22 C464_22 H473_22 109.3 . . ?
H474_22 C464_22 H473_22 109.2 . . ?
C448_22 C465_22 C466_22 111.6(5) . . ?
C448_22 C465_22 H477_22 109.3 . . ?
C466_22 C465_22 H477_22 109.3 . . ?
C448_22 C465_22 H476_22 109.3 . . ?
C466_22 C465_22 H476_22 109.3 . . ?
H477_22 C465_22 H476_22 108.0 . . ?
C465_22 C466_22 H480_22 109.5 . . ?
C465_22 C466_22 H479_22 109.4 . . ?
H480_22 C466_22 H479_22 109.5 . . ?
C465_22 C466_22 H478_22 109.4 . . ?
H480_22 C466_22 H478_22 109.6 . . ?
H479_22 C466_22 H478_22 109.5 . . ?
N46_23 Ni6_23 N47_23 90.3(2) . . ?
N46_23 Ni6_23 N48_23 177.02(19) . . ?
N47_23 Ni6_23 N48_23 89.87(19) . . ?
N46_23 Ni6_23 N45_23 90.1(2) . . ?
N47_23 Ni6_23 N45_23 178.73(18) . . ?
N48_23 Ni6_23 N45_23 89.73(19) . . ?
C469_23 N45_23 C486_23 104.7(5) . . ?
C469_23 N45_23 Ni6_23 127.3(4) . . ?
C486_23 N45_23 Ni6_23 128.0(4) . . ?
C471_23 N46_23 C474_23 103.8(5) . . ?
C471_23 N46_23 Ni6_23 128.4(4) . . ?
C474_23 N46_23 Ni6_23 127.8(4) . . ?
C476_23 N47_23 C479_23 104.0(5) . . ?
C476_23 N47_23 Ni6_23 127.8(4) . . ?
C479_23 N47_23 Ni6_23 128.1(4) . . ?
C481_23 N48_23 C484_23 104.9(5) . . ?
C481_23 N48_23 Ni6_23 127.5(4) . . ?
C484_23 N48_23 Ni6_23 127.6(4) . . ?
C468_23 C467_23 C486_23 106.7(5) . . ?
C468_23 C467_23 C487_23 128.1(6) . . ?
C486_23 C467_23 C487_23 125.1(6) . . ?
C467_23 C468_23 C469_23 105.8(5) . . ?
C467_23 C468_23 C489_23 129.1(5) . . ?
C469_23 C468_23 C489_23 125.0(5) . . ?
N45_23 C469_23 C470_23 125.9(5) . . ?
N45_23 C469_23 C468_23 111.9(5) . . ?
C470_23 C469_23 C468_23 122.2(5) . . ?
C469_23 C470_23 C471_23 124.0(5) . . ?
C469_23 C470_23 H525_23 118.0 . . ?
C471_23 C470_23 H525_23 118.0 . . ?
N46_23 C471_23 C470_23 124.2(5) . . ?
N46_23 C471_23 C472_23 111.8(5) . . ?
C470_23 C471_23 C472_23 124.0(5) . . ?
C473_23 C472_23 C471_23 106.8(5) . . ?
C473_23 C472_23 C491_23 127.7(6) . . ?
C471_23 C472_23 C491_23 125.5(5) . . ?
C472_23 C473_23 C474_23 105.6(5) . . ?
C472_23 C473_23 C493_23 129.7(6) . . ?
C474_23 C473_23 C493_23 124.7(6) . . ?
N46_23 C474_23 C475_23 125.7(5) . . ?
N46_23 C474_23 C473_23 112.0(5) . . ?
C475_23 C474_23 C473_23 122.3(5) . . ?
C476_23 C475_23 C474_23 123.2(6) . . ?
C476_23 C475_23 H526_23 118.4 . . ?
C474_23 C475_23 H526_23 118.4 . . ?
N47_23 C476_23 C475_23 125.2(5) . . ?
N47_23 C476_23 C477_23 111.8(5) . . ?
C475_23 C476_23 C477_23 122.9(5) . . ?
C478_23 C477_23 C476_23 106.0(5) . . ?
C478_23 C477_23 C495_23 128.5(6) . . ?
C476_23 C477_23 C495_23 125.4(5) . . ?
C477_23 C478_23 C479_23 107.2(5) . . ?
C477_23 C478_23 C497_23 128.5(5) . . ?
C479_23 C478_23 C497_23 124.2(5) . . ?
C480_23 C479_23 N47_23 124.8(5) . . ?
C480_23 C479_23 C478_23 124.2(6) . . ?
N47_23 C479_23 C478_23 111.0(5) . . ?
C479_23 C480_23 C481_23 124.0(6) . . ?
C479_23 C480_23 H527_23 118.0 . . ?
C481_23 C480_23 H527_23 118.0 . . ?
N48_23 C481_23 C480_23 125.7(5) . . ?
N48_23 C481_23 C482_23 111.6(5) . . ?
C480_23 C481_23 C482_23 122.7(5) . . ?
C483_23 C482_23 C481_23 106.5(5) . . ?
C483_23 C482_23 C499_23 128.6(6) . . ?
C481_23 C482_23 C499_23 124.7(5) . . ?
C482_23 C483_23 C484_23 106.4(5) . . ?
C482_23 C483_23 C501_23 128.6(6) . . ?
C484_23 C483_23 C501_23 125.0(6) . . ?
C485_23 C484_23 N48_23 125.2(5) . . ?
C485_23 C484_23 C483_23 124.2(6) . . ?
N48_23 C484_23 C483_23 110.6(5) . . ?
C484_23 C485_23 C486_23 124.4(6) . . ?
C484_23 C485_23 H528_23 117.8 . . ?
C486_23 C485_23 H528_23 117.8 . . ?
N45_23 C486_23 C485_23 124.9(5) . . ?
N45_23 C486_23 C467_23 110.9(5) . . ?
C485_23 C486_23 C467_23 124.2(6) . . ?
C467_23 C487_23 C488_23 112.4(6) . . ?
C467_23 C487_23 H486_23 109.1 . . ?
C488_23 C487_23 H486_23 109.1 . . ?
C467_23 C487_23 H485_23 109.1 . . ?
C488_23 C487_23 H485_23 109.1 . . ?
H486_23 C487_23 H485_23 107.8 . . ?
C487_23 C488_23 H489_23 109.5 . . ?
C487_23 C488_23 H488_23 109.4 . . ?
H489_23 C488_23 H488_23 109.2 . . ?
C487_23 C488_23 H487_23 109.7 . . ?
H489_23 C488_23 H487_23 109.6 . . ?
H488_23 C488_23 H487_23 109.4 . . ?
C468_23 C489_23 C490_23 112.7(5) . . ?
C468_23 C489_23 H491_23 109.1 . . ?
C490_23 C489_23 H491_23 109.1 . . ?
C468_23 C489_23 H490_23 109.1 . . ?
C490_23 C489_23 H490_23 109.1 . . ?
H491_23 C489_23 H490_23 107.8 . . ?
C489_23 C490_23 H494_23 109.4 . . ?
C489_23 C490_23 H493_23 109.5 . . ?
H494_23 C490_23 H493_23 109.4 . . ?
C489_23 C490_23 H492_23 109.5 . . ?
H494_23 C490_23 H492_23 109.5 . . ?
H493_23 C490_23 H492_23 109.5 . . ?
C472_23 C491_23 C492_23 113.6(5) . . ?
C472_23 C491_23 H496_23 108.9 . . ?
C492_23 C491_23 H496_23 108.9 . . ?
C472_23 C491_23 H495_23 108.9 . . ?
C492_23 C491_23 H495_23 108.9 . . ?
H496_23 C491_23 H495_23 107.7 . . ?
C491_23 C492_23 H499_23 109.5 . . ?
C491_23 C492_23 H498_23 109.5 . . ?
H499_23 C492_23 H498_23 109.5 . . ?
C491_23 C492_23 H497_23 109.4 . . ?
H499_23 C492_23 H497_23 109.4 . . ?
H498_23 C492_23 H497_23 109.4 . . ?
C473_23 C493_23 C494_23 112.3(5) . . ?
C473_23 C493_23 H501_23 109.1 . . ?
C494_23 C493_23 H501_23 109.1 . . ?
C473_23 C493_23 H500_23 109.1 . . ?
C494_23 C493_23 H500_23 109.1 . . ?
H501_23 C493_23 H500_23 107.9 . . ?
C493_23 C494_23 H504_23 109.5 . . ?
C493_23 C494_23 H503_23 109.5 . . ?
H504_23 C494_23 H503_23 109.5 . . ?
C493_23 C494_23 H502_23 109.4 . . ?
H504_23 C494_23 H502_23 109.5 . . ?
H503_23 C494_23 H502_23 109.5 . . ?
C477_23 C495_23 C496_23 112.5(5) . . ?
C477_23 C495_23 H506_23 109.1 . . ?
C496_23 C495_23 H506_23 109.1 . . ?
C477_23 C495_23 H505_23 109.1 . . ?
C496_23 C495_23 H505_23 109.1 . . ?
H506_23 C495_23 H505_23 107.8 . . ?
C495_23 C496_23 H509_23 109.5 . . ?
C495_23 C496_23 H508_23 109.7 . . ?
H509_23 C496_23 H508_23 109.3 . . ?
C495_23 C496_23 H507_23 109.6 . . ?
H509_23 C496_23 H507_23 109.3 . . ?
H508_23 C496_23 H507_23 109.5 . . ?
C478_23 C497_23 C498_23 113.0(5) . . ?
C478_23 C497_23 H511_23 109.0 . . ?
C498_23 C497_23 H511_23 109.0 . . ?
C478_23 C497_23 H510_23 109.0 . . ?
C498_23 C497_23 H510_23 109.0 . . ?
H511_23 C497_23 H510_23 107.8 . . ?
C497_23 C498_23 H514_23 109.5 . . ?
C497_23 C498_23 H513_23 109.4 . . ?
H514_23 C498_23 H513_23 109.4 . . ?
C497_23 C498_23 H512_23 109.5 . . ?
H514_23 C498_23 H512_23 109.5 . . ?
H513_23 C498_23 H512_23 109.5 . . ?
C482_23 C499_23 C500_23 110.7(5) . . ?
C482_23 C499_23 H516_23 109.5 . . ?
C500_23 C499_23 H516_23 109.5 . . ?
C482_23 C499_23 H515_23 109.5 . . ?
C500_23 C499_23 H515_23 109.5 . . ?
H516_23 C499_23 H515_23 108.1 . . ?
C499_23 C500_23 H519_23 109.6 . . ?
C499_23 C500_23 H518_23 109.5 . . ?
H519_23 C500_23 H518_23 109.5 . . ?
C499_23 C500_23 H517_23 109.4 . . ?
H519_23 C500_23 H517_23 109.4 . . ?
H518_23 C500_23 H517_23 109.3 . . ?
C483_23 C501_23 C502_23 111.4(6) . . ?
C483_23 C501_23 H521_23 109.3 . . ?
C502_23 C501_23 H521_23 109.3 . . ?
C483_23 C501_23 H520_23 109.3 . . ?
C502_23 C501_23 H520_23 109.3 . . ?
H521_23 C501_23 H520_23 108.0 . . ?
C501_23 C502_23 H524_23 109.4 . . ?
C501_23 C502_23 H523_23 109.4 . . ?
H524_23 C502_23 H523_23 109.7 . . ?
C501_23 C502_23 H522_23 109.3 . . ?
H524_23 C502_23 H522_23 109.5 . . ?
H523_23 C502_23 H522_23 109.6 . . ?
C509 C503 C504 116.7(7) . . ?
C509 C503 C510 121.6(6) . . ?
C504 C503 C510 121.7(7) . . ?
C505 C504 C503 121.4(7) . . ?
C505 C504 H50A 119.3 . . ?
C503 C504 H50A 119.3 . . ?
C506 C505 C504 121.7(7) . . ?
C506 C505 H50B 119.1 . . ?
C504 C505 H50B 119.1 . . ?
C505 C506 C508 116.6(7) . . ?
C505 C506 C507 121.6(6) . . ?
C508 C506 C507 121.8(7) . . ?
C506 C507 H50C 109.5 . . ?
C506 C507 H50D 109.4 . . ?
H50C C507 H50D 109.5 . . ?
C506 C507 H50E 109.4 . . ?
H50C C507 H50E 109.5 . . ?
H50D C507 H50E 109.5 . . ?
C509 C508 C506 121.7(7) . . ?
C509 C508 H50F 119.1 . . ?
C506 C508 H50F 119.1 . . ?
C508 C509 C503 121.8(7) . . ?
C508 C509 H50G 119.1 . . ?
C503 C509 H50G 119.1 . . ?
C503 C510 H51A 109.5 . . ?
C503 C510 H51B 109.5 . . ?
H51A C510 H51B 109.5 . . ?
C503 C510 H51C 109.5 . . ?
H51A C510 H51C 109.4 . . ?
H51B C510 H51C 109.5 . . ?
C512 C511 C517 116.8(7) . . ?
C512 C511 C518 121.8(7) . . ?
C517 C511 C518 121.3(7) . . ?
C513 C512 C511 122.0(7) . . ?
C513 C512 H51D 119.0 . . ?
C511 C512 H51D 119.0 . . ?
C512 C513 C514 121.1(7) . . ?
C512 C513 H51E 119.4 . . ?
C514 C513 H51E 119.4 . . ?
C516 C514 C513 117.3(7) . . ?
C516 C514 C515 121.8(7) . . ?
C513 C514 C515 120.9(6) . . ?
C514 C515 H51F 109.4 . . ?
C514 C515 H51G 109.5 . . ?
H51F C515 H51G 109.5 . . ?
C514 C515 H51H 109.4 . . ?
H51F C515 H51H 109.4 . . ?
H51G C515 H51H 109.5 . . ?
C514 C516 C517 121.8(7) . . ?
C514 C516 H51I 119.1 . . ?
C517 C516 H51I 119.1 . . ?
C516 C517 C511 120.9(7) . . ?
C516 C517 H51J 119.6 . . ?
C511 C517 H51J 119.6 . . ?
C511 C518 H51K 109.6 . . ?
C511 C518 H51L 109.5 . . ?
H51K C518 H51L 109.4 . . ?
C511 C518 H51M 109.5 . . ?
H51K C518 H51M 109.4 . . ?
H51L C518 H51M 109.4 . . ?
C525 C519 C520 118.2(8) . . ?
C525 C519 C526 120.1(8) . . ?
C520 C519 C526 121.6(8) . . ?
C521 C520 C519 120.8(8) . . ?
C521 C520 H52A 119.6 . . ?
C519 C520 H52A 119.6 . . ?
C520 C521 C522 121.8(8) . . ?
C520 C521 H52B 119.1 . . ?
C522 C521 H52B 119.1 . . ?
C524 C522 C521 117.4(8) . . ?
C524 C522 C523 120.9(7) . . ?
C521 C522 C523 121.6(8) . . ?
C522 C523 H52C 109.5 . . ?
C522 C523 H52D 109.4 . . ?
H52C C523 H52D 109.6 . . ?
C522 C523 H52E 109.4 . . ?
H52C C523 H52E 109.6 . . ?
H52D C523 H52E 109.4 . . ?
C522 C524 C525 120.9(7) . . ?
C522 C524 H52F 119.6 . . ?
C525 C524 H52F 119.6 . . ?
C519 C525 C524 120.8(8) . . ?
C519 C525 H52G 119.6 . . ?
C524 C525 H52G 119.6 . . ?
C519 C526 H52H 109.5 . . ?
C519 C526 H52I 109.5 . . ?
H52H C526 H52I 109.6 . . ?
C519 C526 H52J 109.4 . . ?
H52H C526 H52J 109.4 . . ?
H52I C526 H52J 109.4 . . ?
C533 C527 C528 116.5(8) . . ?
C533 C527 C534 121.7(7) . . ?
C528 C527 C534 121.9(7) . . ?
C529 C528 C527 121.7(7) . . ?
C529 C528 H52K 119.1 . . ?
C527 C528 H52K 119.1 . . ?
C528 C529 C530 121.1(7) . . ?
C528 C529 H52L 119.4 . . ?
C530 C529 H52L 119.4 . . ?
C532 C530 C529 117.7(8) . . ?
C532 C530 C531 120.9(7) . . ?
C529 C530 C531 121.3(7) . . ?
C530 C531 H53A 109.5 . . ?
C530 C531 H53B 109.6 . . ?
H53A C531 H53B 109.5 . . ?
C530 C531 H53C 109.5 . . ?
H53A C531 H53C 109.2 . . ?
H53B C531 H53C 109.5 . . ?
C533 C532 C530 121.0(7) . . ?
C533 C532 H53D 119.5 . . ?
C530 C532 H53D 119.5 . . ?
C532 C533 C527 122.0(7) . . ?
C532 C533 H53E 119.0 . . ?
C527 C533 H53E 119.0 . . ?
C527 C534 H53F 109.5 . . ?
C527 C534 H53G 109.5 . . ?
H53F C534 H53G 109.6 . . ?
C527 C534 H53H 109.4 . . ?
H53F C534 H53H 109.5 . . ?
H53G C534 H53H 109.5 . . ?
C536 C535 C541 118.5(9) . . ?
C536 C535 C542 121.4(8) . . ?
C541 C535 C542 120.1(8) . . ?
C535 C536 C537 121.1(8) . . ?
C535 C536 H53I 119.4 . . ?
C537 C536 H53I 119.4 . . ?
C538 C537 C536 121.0(8) . . ?
C538 C537 H53J 119.5 . . ?
C536 C537 H53J 119.5 . . ?
C537 C538 C540 117.2(9) . . ?
C537 C538 C539 121.7(8) . . ?
C540 C538 C539 121.0(8) . . ?
C538 C539 H53K 109.4 . . ?
C538 C539 H53L 109.4 . . ?
H53K C539 H53L 109.4 . . ?
C538 C539 H53M 109.5 . . ?
H53K C539 H53M 109.6 . . ?
H53L C539 H53M 109.5 . . ?
C541 C540 C538 122.0(8) . . ?
C541 C540 H54A 119.0 . . ?
C538 C540 H54A 119.0 . . ?
C535 C541 C540 120.1(8) . . ?
C535 C541 H54B 120.0 . . ?
C540 C541 H54B 120.0 . . ?
C535 C542 H54C 109.8 . . ?
C535 C542 H54D 109.7 . . ?
H54C C542 H54D 109.1 . . ?
C535 C542 H54E 109.8 . . ?
H54C C542 H54E 109.3 . . ?
H54D C542 H54E 109.1 . . ?
C549 C543 C544 116.0(7) . . ?
C549 C543 C550 122.3(7) . . ?
C544 C543 C550 121.7(6) . . ?
C545 C544 C543 122.1(7) . . ?
C545 C544 H54F 118.9 . . ?
C543 C544 H54F 118.9 . . ?
C544 C545 C546 121.9(7) . . ?
C544 C545 H54G 119.1 . . ?
C546 C545 H54G 119.1 . . ?
C545 C546 C548 116.7(7) . . ?
C545 C546 C547 122.4(7) . . ?
C548 C546 C547 120.9(6) . . ?
C546 C547 H54H 109.4 . . ?
C546 C547 H54I 109.3 . . ?
H54H C547 H54I 109.5 . . ?
C546 C547 H54J 109.4 . . ?
H54H C547 H54J 109.7 . . ?
H54I C547 H54J 109.5 . . ?
C549 C548 C546 120.6(7) . . ?
C549 C548 H54K 119.7 . . ?
C546 C548 H54K 119.7 . . ?
C548 C549 C543 122.8(7) . . ?
C548 C549 H54L 118.6 . . ?
C543 C549 H54L 118.6 . . ?
C543 C550 H55A 109.6 . . ?
C543 C550 H55B 109.6 . . ?
H55A C550 H55B 109.4 . . ?
C543 C550 H55C 109.5 . . ?
H55A C550 H55C 109.3 . . ?
H55B C550 H55C 109.4 . . ?
C552 C551 C557 117.5(9) . . ?
C552 C551 C558 121.5(8) . . ?
C557 C551 C558 121.0(9) . . ?
C551 C552 C553 121.2(8) . . ?
C551 C552 H55D 119.4 . . ?
C553 C552 H55D 119.4 . . ?
C552 C553 C554 122.0(8) . . ?
C552 C553 H55E 119.0 . . ?
C554 C553 H55E 119.0 . . ?
C556 C554 C553 116.1(9) . . ?
C556 C554 C555 121.5(8) . . ?
C553 C554 C555 122.4(9) . . ?
C554 C555 H55F 109.6 . . ?
C554 C555 H55G 109.4 . . ?
H55F C555 H55G 109.5 . . ?
C554 C555 H55H 109.4 . . ?
H55F C555 H55H 109.6 . . ?
H55G C555 H55H 109.3 . . ?
C557 C556 C554 122.1(8) . . ?
C557 C556 H55I 118.9 . . ?
C554 C556 H55I 118.9 . . ?
C556 C557 C551 121.0(9) . . ?
C556 C557 H55J 119.5 . . ?
C551 C557 H55J 119.5 . . ?
C551 C558 H55K 109.7 . . ?
C551 C558 H55L 109.6 . . ?
H55K C558 H55L 109.3 . . ?
C551 C558 H55M 109.6 . . ?
H55K C558 H55M 109.4 . . ?
H55L C558 H55M 109.3 . . ?
C560 C559 C565 117.0(8) . . ?
C560 C559 C566 121.6(7) . . ?
C565 C559 C566 121.4(7) . . ?
C561 C560 C559 121.9(7) . . ?
C561 C560 H56A 119.1 . . ?
C559 C560 H56A 119.1 . . ?
C560 C561 C562 120.3(7) . . ?
C560 C561 H56B 119.8 . . ?
C562 C561 H56B 119.8 . . ?
C563 C562 C561 117.8(8) . . ?
C563 C562 C564 122.1(7) . . ?
C561 C562 C564 120.1(7) . . ?
C565 C563 C562 121.3(7) . . ?
C565 C563 H56C 119.4 . . ?
C562 C563 H56C 119.4 . . ?
C562 C564 H56D 109.4 . . ?
C562 C564 H56E 109.4 . . ?
H56D C564 H56E 109.5 . . ?
C562 C564 H56F 109.5 . . ?
H56D C564 H56F 109.6 . . ?
H56E C564 H56F 109.6 . . ?
C563 C565 C559 121.7(8) . . ?
C563 C565 H56G 119.1 . . ?
C559 C565 H56G 119.1 . . ?
C559 C566 H56H 109.5 . . ?
C559 C566 H56I 109.5 . . ?
H56H C566 H56I 109.5 . . ?
C559 C566 H56J 109.5 . . ?
H56H C566 H56J 109.5 . . ?
H56I C566 H56J 109.4 . . ?
C573 C567 C568 119.0(8) . . ?
C573 C567 C574 121.7(8) . . ?
C568 C567 C574 119.3(9) . . ?
C567 C568 C569 119.3(8) . . ?
C567 C568 H56K 120.3 . . ?
C569 C568 H56K 120.3 . . ?
C570 C569 C568 121.5(8) . . ?
C570 C569 H56L 119.3 . . ?
C568 C569 H56L 119.3 . . ?
C572 C570 C569 118.4(8) . . ?
C572 C570 C571 119.7(8) . . ?
C569 C570 C571 121.8(8) . . ?
C570 C571 H57A 109.9 . . ?
C570 C571 H57B 109.9 . . ?
H57A C571 H57B 109.2 . . ?
C570 C571 H57C 109.7 . . ?
H57A C571 H57C 109.1 . . ?
H57B C571 H57C 109.0 . . ?
C570 C572 C573 120.3(8) . . ?
C570 C572 H57D 119.9 . . ?
C573 C572 H57D 119.9 . . ?
C567 C573 C572 121.5(8) . . ?
C567 C573 H57E 119.2 . . ?
C572 C573 H57E 119.2 . . ?
C567 C574 H57F 109.8 . . ?
C567 C574 H57G 109.7 . . ?
H57F C574 H57G 109.5 . . ?
C567 C574 H57H 109.5 . . ?
H57F C574 H57H 109.3 . . ?
H57G C574 H57H 109.1 . . ?
C576 C575 C581 117.6(9) . . ?
C576 C575 C582 121.6(9) . . ?
C581 C575 C582 120.6(8) . . ?
C575 C576 C577 122.2(8) . . ?
C575 C576 H57I 118.9 . . ?
C577 C576 H57I 118.9 . . ?
C578 C577 C576 119.8(7) . . ?
C578 C577 H57J 120.1 . . ?
C576 C577 H57J 120.1 . . ?
C580 C578 C577 118.4(8) . . ?
C580 C578 C579 121.6(8) . . ?
C577 C578 C579 119.9(8) . . ?
C578 C579 H57K 109.5 . . ?
C578 C579 H57L 109.6 . . ?
H57K C579 H57L 109.3 . . ?
C578 C579 H57M 109.6 . . ?
H57K C579 H57M 109.3 . . ?
H57L C579 H57M 109.5 . . ?
C581 C580 C578 121.6(8) . . ?
C581 C580 H58A 119.2 . . ?
C578 C580 H58A 119.2 . . ?
C580 C581 C575 120.3(8) . . ?
C580 C581 H58B 119.8 . . ?
C575 C581 H58B 119.8 . . ?
C575 C582 H58C 109.5 . . ?
C575 C582 H58D 109.2 . . ?
H58C C582 H58D 109.2 . . ?
C575 C582 H58E 109.7 . . ?
H58C C582 H58E 109.8 . . ?
H58D C582 H58E 109.4 . . ?
C584 C583 C589 116.9(7) . . ?
C584 C583 C590 121.1(7) . . ?
C589 C583 C590 122.1(7) . . ?
C585 C584 C583 121.9(7) . . ?
C585 C584 H58F 119.1 . . ?
C583 C584 H58F 119.1 . . ?
C584 C585 C586 120.7(7) . . ?
C584 C585 H58G 119.6 . . ?
C586 C585 H58G 119.6 . . ?
C588 C586 C585 117.2(7) . . ?
C588 C586 C587 121.2(7) . . ?
C585 C586 C587 121.7(7) . . ?
C586 C587 H58H 109.5 . . ?
C586 C587 H58I 109.5 . . ?
H58H C587 H58I 109.4 . . ?
C586 C587 H58J 109.5 . . ?
H58H C587 H58J 109.5 . . ?
H58I C587 H58J 109.5 . . ?
C589 C588 C586 121.6(7) . . ?
C589 C588 H58K 119.2 . . ?
C586 C588 H58K 119.2 . . ?
C588 C589 C583 121.7(7) . . ?
C588 C589 H58L 119.1 . . ?
C583 C589 H58L 119.1 . . ?
C583 C590 H59A 109.4 . . ?
C583 C590 H59B 109.5 . . ?
H59A C590 H59B 109.4 . . ?
C583 C590 H59C 109.6 . . ?
H59A C590 H59C 109.5 . . ?
H59B C590 H59C 109.5 . . ?
C597 C591 C592 116.9(10) . . ?
C597 C591 C598 121.0(9) . . ?
C592 C591 C598 122.0(9) . . ?
C593 C592 C591 121.8(9) . . ?
C593 C592 H59D 119.1 . . ?
C591 C592 H59D 119.1 . . ?
C594 C593 C592 120.5(9) . . ?
C594 C593 H59E 119.7 . . ?
C592 C593 H59E 119.7 . . ?
C593 C594 C596 118.6(10) . . ?
C593 C594 C595 122.0(9) . . ?
C596 C594 C595 119.4(9) . . ?
C594 C595 H59F 109.5 . . ?
C594 C595 H59G 109.5 . . ?
H59F C595 H59G 109.5 . . ?
C594 C595 H59H 109.5 . . ?
H59F C595 H59H 109.5 . . ?
H59G C595 H59H 109.5 . . ?
C597 C596 C594 120.9(8) . . ?
C597 C596 H59I 119.6 . . ?
C594 C596 H59I 119.6 . . ?
C596 C597 C591 121.2(8) . . ?
C596 C597 H59J 119.4 . . ?
C591 C597 H59J 119.4 . . ?
C591 C598 H59K 109.7 . . ?
C591 C598 H59L 109.6 . . ?
H59K C598 H59L 109.3 . . ?
C591 C598 H59M 109.6 . . ?
H59K C598 H59M 109.3 . . ?
H59L C598 H59M 109.2 . . ?
C605 C599 C600 118.8(8) . . ?
C605 C599 C606 122.2(8) . . ?
C600 C599 C606 119.0(8) . . ?
C599 C600 C601 120.2(8) . . ?
C599 C600 H60A 119.9 . . ?
C601 C600 H60A 119.9 . . ?
C602 C601 C600 120.7(8) . . ?
C602 C601 H60B 119.6 . . ?
C600 C601 H60B 119.6 . . ?
C604 C602 C601 117.5(9) . . ?
C604 C602 C603 122.3(8) . . ?
C601 C602 C603 120.1(7) . . ?
C602 C603 H60C 109.4 . . ?
C602 C603 H60D 109.5 . . ?
H60C C603 H60D 109.4 . . ?
C602 C603 H60E 109.5 . . ?
H60C C603 H60E 109.4 . . ?
H60D C603 H60E 109.6 . . ?
C602 C604 C605 122.8(8) . . ?
C602 C604 H60F 118.6 . . ?
C605 C604 H60F 118.6 . . ?
C599 C605 C604 119.9(8) . . ?
C599 C605 H60G 120.0 . . ?
C604 C605 H60G 120.0 . . ?
C599 C606 H60H 109.5 . . ?
C599 C606 H60I 109.3 . . ?
H60H C606 H60I 109.5 . . ?
C599 C606 H60J 109.5 . . ?
H60H C606 H60J 109.6 . . ?
H60I C606 H60J 109.5 . . ?
C608 C607 C613 117.4(7) . . ?
C608 C607 C614 122.3(7) . . ?
C613 C607 C614 120.2(7) . . ?
C607 C608 C609 120.1(7) . . ?
C607 C608 H60K 119.9 . . ?
C609 C608 H60K 119.9 . . ?
C610 C609 C608 122.5(7) . . ?
C610 C609 H60L 118.7 . . ?
C608 C609 H60L 118.7 . . ?
C609 C610 C612 117.3(7) . . ?
C609 C610 C611 122.3(7) . . ?
C612 C610 C611 120.5(7) . . ?
C610 C611 H61A 109.7 . . ?
C610 C611 H61B 109.6 . . ?
H61A C611 H61B 109.5 . . ?
C610 C611 H61C 109.4 . . ?
H61A C611 H61C 109.3 . . ?
H61B C611 H61C 109.2 . . ?
C613 C612 C610 120.6(7) . . ?
C613 C612 H61D 119.7 . . ?
C610 C612 H61D 119.7 . . ?
C612 C613 C607 122.0(7) . . ?
C612 C613 H61E 119.0 . . ?
C607 C613 H61E 119.0 . . ?
C607 C614 H61F 109.6 . . ?
C607 C614 H61G 109.4 . . ?
H61F C614 H61G 109.4 . . ?
C607 C614 H61H 109.5 . . ?
H61F C614 H61H 109.6 . . ?
H61G C614 H61H 109.3 . . ?
C621 C615 C616 118.6(11) . . ?
C621 C615 C622 119.9(10) . . ?
C616 C615 C622 121.5(9) . . ?
C617 C616 C615 120.8(9) . . ?
C617 C616 H61I 119.6 . . ?
C615 C616 H61I 119.6 . . ?
C618 C617 C616 121.5(10) . . ?
C618 C617 H61J 119.3 . . ?
C616 C617 H61J 119.3 . . ?
C617 C618 C620 117.3(11) . . ?
C617 C618 C619 120.8(10) . . ?
C620 C618 C619 121.9(9) . . ?
C618 C619 H61K 109.6 . . ?
C618 C619 H61L 109.6 . . ?
H61K C619 H61L 109.5 . . ?
C618 C619 H61M 109.5 . . ?
H61K C619 H61M 109.3 . . ?
H61L C619 H61M 109.3 . . ?
C621 C620 C618 122.2(9) . . ?
C621 C620 H62A 118.9 . . ?
C618 C620 H62A 118.9 . . ?
C620 C621 C615 119.5(10) . . ?
C620 C621 H62B 120.2 . . ?
C615 C621 H62B 120.2 . . ?
C615 C622 H62C 109.8 . . ?
C615 C622 H62D 110.0 . . ?
H62C C622 H62D 109.4 . . ?
C615 C622 H62E 109.6 . . ?
H62C C622 H62E 108.9 . . ?
H62D C622 H62E 109.2 . . ?
C629 C623 C624 118.0(8) . . ?
C629 C623 C630 121.6(8) . . ?
C624 C623 C630 120.4(7) . . ?
C625 C624 C623 119.8(7) . . ?
C625 C624 H62F 120.1 . . ?
C623 C624 H62F 120.1 . . ?
C626 C625 C624 122.7(7) . . ?
C626 C625 H62G 118.6 . . ?
C624 C625 H62G 118.6 . . ?
C625 C626 C628 117.2(7) . . ?
C625 C626 C627 121.8(7) . . ?
C628 C626 C627 120.9(7) . . ?
C626 C627 H62H 109.7 . . ?
C626 C627 H62I 109.7 . . ?
H62H C627 H62I 109.5 . . ?
C626 C627 H62J 109.5 . . ?
H62H C627 H62J 109.2 . . ?
H62I C627 H62J 109.3 . . ?
C629 C628 C626 121.7(7) . . ?
C629 C628 H62K 119.2 . . ?
C626 C628 H62K 119.2 . . ?
C628 C629 C623 120.6(7) . . ?
C628 C629 H62L 119.7 . . ?
C623 C629 H62L 119.7 . . ?
C623 C630 H63A 109.6 . . ?
C623 C630 H63B 109.7 . . ?
H63A C630 H63B 108.9 . . ?
C623 C630 H63C 110.0 . . ?
H63A C630 H63C 109.3 . . ?
H63B C630 H63C 109.4 . . ?
C637 C631 C632 116.8(9) . . ?
C637 C631 C638 121.7(8) . . ?
C632 C631 C638 121.4(8) . . ?
C633 C632 C631 121.2(8) . . ?
C633 C632 H63D 119.4 . . ?
C631 C632 H63D 119.4 . . ?
C632 C633 C634 121.1(8) . . ?
C632 C633 H63E 119.4 . . ?
C634 C633 H63E 119.4 . . ?
C636 C634 C633 117.4(9) . . ?
C636 C634 C635 121.9(8) . . ?
C633 C634 C635 120.7(9) . . ?
C634 C635 H63F 109.8 . . ?
C634 C635 H63G 109.5 . . ?
H63F C635 H63G 109.4 . . ?
C634 C635 H63H 109.6 . . ?
H63F C635 H63H 109.4 . . ?
H63G C635 H63H 109.1 . . ?
C637 C636 C634 120.8(8) . . ?
C637 C636 H63I 119.6 . . ?
C634 C636 H63I 119.6 . . ?
C636 C637 C631 122.6(9) . . ?
C636 C637 H63J 118.7 . . ?
C631 C637 H63J 118.7 . . ?
C631 C638 H63K 109.7 . . ?
C631 C638 H63L 109.7 . . ?
H63K C638 H63L 109.2 . . ?
C631 C638 H63M 109.7 . . ?
H63K C638 H63M 109.3 . . ?
H63L C638 H63M 109.3 . . ?
C645 C639 C640 116.6(9) . . ?
C645 C639 C646 124.3(9) . . ?
C640 C639 C646 119.1(9) . . ?
C641 C640 C639 119.0(8) . . ?
C641 C640 H640 120.5 . . ?
C639 C640 H640 120.5 . . ?
C640 C641 C642 123.6(9) . . ?
C640 C641 H641 118.2 . . ?
C642 C641 H641 118.2 . . ?
C644 C642 C641 116.5(9) . . ?
C644 C642 C643 120.5(9) . . ?
C641 C642 C643 122.9(9) . . ?
C642 C643 H64A 109.5 . . ?
C642 C643 H64B 109.5 . . ?
H64A C643 H64B 109.5 . . ?
C642 C643 H64C 109.5 . . ?
H64A C643 H64C 109.5 . . ?
H64B C643 H64C 109.5 . . ?
C645 C644 C642 121.2(10) . . ?
C645 C644 H644 119.4 . . ?
C642 C644 H644 119.4 . . ?
C644 C645 C639 123.2(10) . . ?
C644 C645 H645 118.4 . . ?
C639 C645 H645 118.4 . . ?
C639 C646 H64D 109.5 . . ?
C639 C646 H64E 109.5 . . ?
H64D C646 H64E 109.5 . . ?
C639 C646 H64F 109.5 . . ?
H64D C646 H64F 109.5 . . ?
H64E C646 H64F 109.5 . . ?

loop_
_geom_bond_atom_site_label_1
_geom_bond_atom_site_label_2
_geom_bond_distance
_geom_bond_site_symmetry_2
_geom_bond_publ_flag
C1_1 C2_1 1.420(10) . ?
C1_1 C9_1 1.441(9) . ?
C1_1 C6_1 1.442(10) . ?
C2_1 C3_1 1.436(9) . ?
C2_1 C12_1 1.457(9) . ?
C3_1 C4_1 1.431(9) . ?
C3_1 C15_1 1.438(10) . ?
C4_1 C5_1 1.415(9) . ?
C4_1 C17_1 1.441(10) . ?
C5_1 C6_1 1.393(9) . ?
C5_1 C20_1 1.484(9) . ?
C6_1 C7_1 1.464(9) . ?
C7_1 C22_1 1.395(9) . ?
C7_1 C8_1 1.458(9) . ?
C8_1 C25_1 1.389(10) . ?
C8_1 C9_1 1.451(10) . ?
C9_1 C10_1 1.406(9) . ?
C10_1 C11_1 1.437(10) . ?
C10_1 C27_1 1.442(9) . ?
C11_1 C12_1 1.419(9) . ?
C11_1 C29_1 1.429(9) . ?
C12_1 C13_1 1.415(9) . ?
C13_1 C31_1 1.441(9) . ?
C13_1 C14_1 1.445(9) . ?
C14_1 C15_1 1.370(10) . ?
C14_1 C33_1 1.463(10) . ?
C15_1 C16_1 1.450(10) . ?
C16_1 C35_1 1.380(10) . ?
C16_1 C17_1 1.432(10) . ?
C17_1 C18_1 1.395(10) . ?
C18_1 C19_1 1.424(10) . ?
C18_1 C37_1 1.460(10) . ?
C19_1 C20_1 1.413(9) . ?
C19_1 C39_1 1.439(9) . ?
C20_1 C21_1 1.421(9) . ?
C21_1 C41_1 1.416(9) . ?
C21_1 C22_1 1.441(10) . ?
C22_1 C23_1 1.462(10) . ?
C23_1 C24_1 1.382(10) . ?
C23_1 C42_1 1.437(10) . ?
C24_1 C25_1 1.451(10) . ?
C24_1 C45_1 1.460(10) . ?
C25_1 C26_1 1.436(10) . ?
C26_1 C27_1 1.395(10) . ?
C26_1 C46_1 1.444(9) . ?
C27_1 C28_1 1.443(10) . ?
C28_1 C48_1 1.378(9) . ?
C28_1 C29_1 1.463(9) . ?
C29_1 C30_1 1.405(10) . ?
C30_1 C31_1 1.416(9) . ?
C30_1 C50_1 1.471(9) . ?
C31_1 C32_1 1.429(10) . ?
C32_1 C52_1 1.406(10) . ?
C32_1 C33_1 1.440(10) . ?
C33_1 C34_1 1.408(10) . ?
C34_1 C35_1 1.440(10) . ?
C34_1 C54_1 1.447(10) . ?
C35_1 C36_1 1.453(10) . ?
C36_1 C37_1 1.379(10) . ?
C36_1 C55_1 1.477(10) . ?
C37_1 C38_1 1.448(10) . ?
C38_1 C57_1 1.363(10) . ?
C38_1 C39_1 1.457(10) . ?
C39_1 C40_1 1.418(9) . ?
C40_1 C41_1 1.434(10) . ?
C40_1 C59_1 1.454(9) . ?
C41_1 C42_1 1.469(9) . ?
C42_1 C43_1 1.407(10) . ?
C43_1 C60_1 1.430(10) . ?
C43_1 C44_1 1.445(10) . ?
C44_1 C45_1 1.388(10) . ?
C44_1 C62_1 1.445(10) . ?
C45_1 C46_1 1.447(10) . ?
C46_1 C47_1 1.392(10) . ?
C47_1 C63_1 1.419(10) . ?
C47_1 C48_1 1.461(9) . ?
C48_1 C49_1 1.425(10) . ?
C49_1 C50_1 1.430(10) . ?
C49_1 C64_1 1.449(10) . ?
C50_1 C51_1 1.415(10) . ?
C51_1 C66_1 1.442(9) . ?
C51_1 C52_1 1.463(9) . ?
C52_1 C53_1 1.437(10) . ?
C53_1 C54_1 1.385(10) . ?
C53_1 C67_1 1.458(9) . ?
C54_1 C55_1 1.448(10) . ?
C55_1 C56_1 1.381(10) . ?
C56_1 C68_1 1.425(10) . ?
C56_1 C57_1 1.474(10) . ?
C57_1 C58_1 1.442(9) . ?
C58_1 C69_1 1.437(10) . ?
C58_1 C59_1 1.447(10) . ?
C59_1 C60_1 1.399(9) . ?
C60_1 C61_1 1.432(10) . ?
C61_1 C70_1 1.433(9) . ?
C61_1 C62_1 1.447(9) . ?
C62_1 C63_1 1.372(10) . ?
C63_1 C64_1 1.445(10) . ?
C64_1 C65_1 1.419(9) . ?
C65_1 C66_1 1.415(10) . ?
C65_1 C70_1 1.456(10) . ?
C66_1 C67_1 1.432(10) . ?
C67_1 C68_1 1.407(10) . ?
C68_1 C69_1 1.452(10) . ?
C69_1 C70_1 1.409(9) . ?
C1_2 C2_2 1.404(12) . ?
C1_2 C6_2 1.441(13) . ?
C1_2 C9_2 1.462(12) . ?
C2_2 C3_2 1.442(13) . ?
C2_2 C12_2 1.455(13) . ?
C3_2 C4_2 1.399(13) . ?
C3_2 C15_2 1.457(13) . ?
C4_2 C5_2 1.408(13) . ?
C4_2 C17_2 1.459(12) . ?
C5_2 C20_2 1.429(14) . ?
C5_2 C6_2 1.449(12) . ?
C6_2 C7_2 1.420(12) . ?
C7_2 C22_2 1.389(13) . ?
C7_2 C8_2 1.445(11) . ?
C8_2 C25_2 1.405(11) . ?
C8_2 C9_2 1.447(12) . ?
C9_2 C10_2 1.377(11) . ?
C10_2 C11_2 1.436(12) . ?
C10_2 C27_2 1.456(11) . ?
C11_2 C29_2 1.406(12) . ?
C11_2 C12_2 1.430(13) . ?
C12_2 C13_2 1.415(12) . ?
C13_2 C31_2 1.416(13) . ?
C13_2 C14_2 1.452(13) . ?
C14_2 C15_2 1.351(13) . ?
C14_2 C33_2 1.470(12) . ?
C15_2 C16_2 1.412(13) . ?
C16_2 C35_2 1.412(12) . ?
C16_2 C17_2 1.427(14) . ?
C17_2 C18_2 1.362(13) . ?
C18_2 C19_2 1.447(13) . ?
C18_2 C37_2 1.457(12) . ?
C19_2 C39_2 1.389(13) . ?
C19_2 C20_2 1.459(12) . ?
C20_2 C21_2 1.418(13) . ?
C21_2 C41_2 1.414(13) . ?
C21_2 C22_2 1.476(11) . ?
C22_2 C23_2 1.416(13) . ?
C23_2 C24_2 1.420(12) . ?
C23_2 C42_2 1.457(12) . ?
C24_2 C45_2 1.448(12) . ?
C24_2 C25_2 1.449(11) . ?
C25_2 C26_2 1.435(11) . ?
C26_2 C27_2 1.355(11) . ?
C26_2 C46_2 1.473(11) . ?
C27_2 C28_2 1.463(11) . ?
C28_2 C48_2 1.375(12) . ?
C28_2 C29_2 1.421(12) . ?
C29_2 C30_2 1.447(12) . ?
C30_2 C31_2 1.421(13) . ?
C30_2 C50_2 1.425(13) . ?
C31_2 C32_2 1.453(12) . ?
C32_2 C52_2 1.372(13) . ?
C32_2 C33_2 1.432(13) . ?
C33_2 C34_2 1.405(13) . ?
C34_2 C35_2 1.445(12) . ?
C34_2 C54_2 1.452(12) . ?
C35_2 C36_2 1.458(13) . ?
C36_2 C37_2 1.391(12) . ?
C36_2 C55_2 1.459(11) . ?
C37_2 C38_2 1.439(13) . ?
C38_2 C57_2 1.388(12) . ?
C38_2 C39_2 1.483(12) . ?
C39_2 C40_2 1.422(13) . ?
C40_2 C41_2 1.453(13) . ?
C40_2 C59_2 1.460(13) . ?
C41_2 C42_2 1.465(13) . ?
C42_2 C43_2 1.374(13) . ?
C43_2 C44_2 1.429(13) . ?
C43_2 C60_2 1.438(13) . ?
C44_2 C45_2 1.407(12) . ?
C44_2 C62_2 1.421(13) . ?
C45_2 C46_2 1.433(12) . ?
C46_2 C47_2 1.390(12) . ?
C47_2 C48_2 1.427(13) . ?
C47_2 C63_2 1.458(11) . ?
C48_2 C49_2 1.485(11) . ?
C49_2 C64_2 1.381(13) . ?
C49_2 C50_2 1.414(13) . ?
C50_2 C51_2 1.453(11) . ?
C51_2 C66_2 1.404(13) . ?
C51_2 C52_2 1.433(12) . ?
C52_2 C53_2 1.486(12) . ?
C53_2 C54_2 1.369(11) . ?
C53_2 C67_2 1.445(13) . ?
C54_2 C55_2 1.451(12) . ?
C55_2 C56_2 1.394(12) . ?
C56_2 C57_2 1.455(12) . ?
C56_2 C68_2 1.474(11) . ?
C57_2 C58_2 1.428(12) . ?
C58_2 C69_2 1.421(13) . ?
C58_2 C59_2 1.434(13) . ?
C59_2 C60_2 1.437(12) . ?
C60_2 C61_2 1.393(13) . ?
C61_2 C70_2 1.418(13) . ?
C61_2 C62_2 1.459(12) . ?
C62_2 C63_2 1.329(13) . ?
C63_2 C64_2 1.485(13) . ?
C64_2 C65_2 1.438(12) . ?
C65_2 C70_2 1.422(13) . ?
C65_2 C66_2 1.436(13) . ?
C66_2 C67_2 1.452(11) . ?
C67_2 C68_2 1.385(13) . ?
C68_2 C69_2 1.454(13) . ?
C69_2 C70_2 1.444(12) . ?
C1_3 C2_3 1.406(10) . ?
C1_3 C6_3 1.449(11) . ?
C1_3 C9_3 1.453(11) . ?
C2_3 C3_3 1.397(11) . ?
C2_3 C12_3 1.470(11) . ?
C3_3 C4_3 1.436(11) . ?
C3_3 C15_3 1.459(10) . ?
C4_3 C5_3 1.418(10) . ?
C4_3 C17_3 1.444(11) . ?
C5_3 C6_3 1.403(11) . ?
C5_3 C20_3 1.478(11) . ?
C6_3 C7_3 1.432(10) . ?
C7_3 C22_3 1.401(10) . ?
C7_3 C8_3 1.449(10) . ?
C8_3 C25_3 1.370(11) . ?
C8_3 C9_3 1.456(10) . ?
C9_3 C10_3 1.381(11) . ?
C10_3 C27_3 1.433(11) . ?
C10_3 C11_3 1.455(10) . ?
C11_3 C12_3 1.423(11) . ?
C11_3 C29_3 1.431(11) . ?
C12_3 C13_3 1.416(10) . ?
C13_3 C31_3 1.443(11) . ?
C13_3 C14_3 1.455(11) . ?
C14_3 C15_3 1.373(11) . ?
C14_3 C33_3 1.435(10) . ?
C15_3 C16_3 1.458(11) . ?
C16_3 C35_3 1.387(10) . ?
C16_3 C17_3 1.439(10) . ?
C17_3 C18_3 1.398(11) . ?
C18_3 C37_3 1.429(11) . ?
C18_3 C19_3 1.434(10) . ?
C19_3 C20_3 1.424(10) . ?
C19_3 C39_3 1.432(11) . ?
C20_3 C21_3 1.398(10) . ?
C21_3 C41_3 1.430(10) . ?
C21_3 C22_3 1.467(10) . ?
C22_3 C23_3 1.422(10) . ?
C23_3 C24_3 1.394(10) . ?
C23_3 C42_3 1.468(10) . ?
C24_3 C45_3 1.442(11) . ?
C24_3 C25_3 1.464(10) . ?
C25_3 C26_3 1.451(11) . ?
C26_3 C27_3 1.404(10) . ?
C26_3 C46_3 1.450(11) . ?
C27_3 C28_3 1.448(11) . ?
C28_3 C48_3 1.358(12) . ?
C28_3 C29_3 1.449(11) . ?
C29_3 C30_3 1.413(10) . ?
C30_3 C31_3 1.421(11) . ?
C30_3 C50_3 1.476(11) . ?
C31_3 C32_3 1.438(10) . ?
C32_3 C52_3 1.396(10) . ?
C32_3 C33_3 1.453(10) . ?
C33_3 C34_3 1.405(10) . ?
C34_3 C35_3 1.445(10) . ?
C34_3 C54_3 1.451(10) . ?
C35_3 C36_3 1.458(10) . ?
C36_3 C37_3 1.407(10) . ?
C36_3 C55_3 1.444(10) . ?
C37_3 C38_3 1.470(10) . ?
C38_3 C57_3 1.363(11) . ?
C38_3 C39_3 1.459(10) . ?
C39_3 C40_3 1.394(10) . ?
C40_3 C41_3 1.429(10) . ?
C40_3 C59_3 1.482(11) . ?
C41_3 C42_3 1.435(10) . ?
C42_3 C43_3 1.380(11) . ?
C43_3 C60_3 1.453(10) . ?
C43_3 C44_3 1.458(10) . ?
C44_3 C45_3 1.377(10) . ?
C44_3 C62_3 1.447(11) . ?
C45_3 C46_3 1.477(10) . ?
C46_3 C47_3 1.383(11) . ?
C47_3 C48_3 1.449(11) . ?
C47_3 C63_3 1.452(11) . ?
C48_3 C49_3 1.440(11) . ?
C49_3 C50_3 1.401(10) . ?
C49_3 C64_3 1.430(11) . ?
C50_3 C51_3 1.437(10) . ?
C51_3 C66_3 1.415(11) . ?
C51_3 C52_3 1.434(10) . ?
C52_3 C53_3 1.448(10) . ?
C53_3 C54_3 1.377(10) . ?
C53_3 C67_3 1.455(10) . ?
C54_3 C55_3 1.460(9) . ?
C55_3 C56_3 1.390(10) . ?
C56_3 C68_3 1.439(10) . ?
C56_3 C57_3 1.455(10) . ?
C57_3 C58_3 1.455(10) . ?
C58_3 C59_3 1.410(10) . ?
C58_3 C69_3 1.426(11) . ?
C59_3 C60_3 1.421(10) . ?
C60_3 C61_3 1.425(11) . ?
C61_3 C70_3 1.425(10) . ?
C61_3 C62_3 1.441(11) . ?
C62_3 C63_3 1.391(11) . ?
C63_3 C64_3 1.450(11) . ?
C64_3 C65_3 1.414(11) . ?
C65_3 C66_3 1.403(10) . ?
C65_3 C70_3 1.487(11) . ?
C66_3 C67_3 1.465(11) . ?
C67_3 C68_3 1.393(10) . ?
C68_3 C69_3 1.446(10) . ?
C69_3 C70_3 1.406(10) . ?
C1_4 C2_4 1.414(9) . ?
C1_4 C6_4 1.427(10) . ?
C1_4 C9_4 1.445(10) . ?
C2_4 C3_4 1.432(9) . ?
C2_4 C12_4 1.468(9) . ?
C3_4 C4_4 1.425(9) . ?
C3_4 C15_4 1.450(10) . ?
C4_4 C5_4 1.420(10) . ?
C4_4 C17_4 1.435(10) . ?
C5_4 C6_4 1.421(10) . ?
C5_4 C20_4 1.473(10) . ?
C6_4 C7_4 1.432(10) . ?
C7_4 C22_4 1.381(10) . ?
C7_4 C8_4 1.460(10) . ?
C8_4 C25_4 1.366(10) . ?
C8_4 C9_4 1.441(10) . ?
C9_4 C10_4 1.385(10) . ?
C10_4 C11_4 1.433(9) . ?
C10_4 C27_4 1.456(10) . ?
C11_4 C12_4 1.409(10) . ?
C11_4 C29_4 1.459(9) . ?
C12_4 C13_4 1.429(10) . ?
C13_4 C14_4 1.431(10) . ?
C13_4 C31_4 1.441(10) . ?
C14_4 C15_4 1.371(10) . ?
C14_4 C33_4 1.459(9) . ?
C15_4 C16_4 1.448(10) . ?
C16_4 C35_4 1.389(10) . ?
C16_4 C17_4 1.435(10) . ?
C17_4 C18_4 1.392(9) . ?
C18_4 C19_4 1.437(10) . ?
C18_4 C37_4 1.445(10) . ?
C19_4 C20_4 1.403(10) . ?
C19_4 C39_4 1.443(9) . ?
C20_4 C21_4 1.420(10) . ?
C21_4 C22_4 1.423(10) . ?
C21_4 C41_4 1.463(10) . ?
C22_4 C23_4 1.470(10) . ?
C23_4 C24_4 1.369(10) . ?
C23_4 C42_4 1.453(10) . ?
C24_4 C45_4 1.427(10) . ?
C24_4 C25_4 1.491(10) . ?
C25_4 C26_4 1.444(10) . ?
C26_4 C27_4 1.392(10) . ?
C26_4 C46_4 1.453(10) . ?
C27_4 C28_4 1.442(10) . ?
C28_4 C48_4 1.398(10) . ?
C28_4 C29_4 1.445(10) . ?
C29_4 C30_4 1.420(10) . ?
C30_4 C31_4 1.405(10) . ?
C30_4 C50_4 1.476(10) . ?
C31_4 C32_4 1.441(10) . ?
C32_4 C52_4 1.384(10) . ?
C32_4 C33_4 1.454(10) . ?
C33_4 C34_4 1.388(10) . ?
C34_4 C54_4 1.455(10) . ?
C34_4 C35_4 1.458(10) . ?
C35_4 C36_4 1.455(10) . ?
C36_4 C37_4 1.389(10) . ?
C36_4 C55_4 1.453(10) . ?
C37_4 C38_4 1.456(10) . ?
C38_4 C57_4 1.376(10) . ?
C38_4 C39_4 1.446(10) . ?
C39_4 C40_4 1.433(10) . ?
C40_4 C41_4 1.415(10) . ?
C40_4 C59_4 1.445(10) . ?
C41_4 C42_4 1.427(10) . ?
C42_4 C43_4 1.404(10) . ?
C43_4 C44_4 1.436(10) . ?
C43_4 C60_4 1.465(10) . ?
C44_4 C45_4 1.404(10) . ?
C44_4 C62_4 1.433(10) . ?
C45_4 C46_4 1.441(10) . ?
C46_4 C47_4 1.410(10) . ?
C47_4 C63_4 1.445(10) . ?
C47_4 C48_4 1.455(10) . ?
C48_4 C49_4 1.435(10) . ?
C49_4 C50_4 1.417(10) . ?
C49_4 C64_4 1.446(9) . ?
C50_4 C51_4 1.419(10) . ?
C51_4 C66_4 1.441(10) . ?
C51_4 C52_4 1.447(10) . ?
C52_4 C53_4 1.437(10) . ?
C53_4 C54_4 1.389(11) . ?
C53_4 C67_4 1.438(11) . ?
C54_4 C55_4 1.434(11) . ?
C55_4 C56_4 1.411(10) . ?
C56_4 C68_4 1.425(10) . ?
C56_4 C57_4 1.436(10) . ?
C57_4 C58_4 1.445(10) . ?
C58_4 C69_4 1.427(10) . ?
C58_4 C59_4 1.441(10) . ?
C59_4 C60_4 1.429(10) . ?
C60_4 C61_4 1.416(9) . ?
C61_4 C70_4 1.382(9) . ?
C61_4 C62_4 1.486(10) . ?
C62_4 C63_4 1.370(10) . ?
C63_4 C64_4 1.460(10) . ?
C64_4 C65_4 1.416(10) . ?
C65_4 C66_4 1.391(10) . ?
C65_4 C70_4 1.468(10) . ?
C66_4 C67_4 1.463(11) . ?
C67_4 C68_4 1.388(10) . ?
C68_4 C69_4 1.434(10) . ?
C69_4 C70_4 1.414(10) . ?
C1_5 C2_5 1.4208 . ?
C1_5 C6_5 1.4382 . ?
C1_5 C9_5 1.4504 . ?
C2_5 C3_5 1.4268 . ?
C2_5 C12_5 1.4531 . ?
C3_5 C4_5 1.4354 . ?
C3_5 C15_5 1.4405 . ?
C4_5 C5_5 1.4176 . ?
C4_5 C17_5 1.4458 . ?
C5_5 C6_5 1.4232 . ?
C5_5 C20_5 1.4610 . ?
C6_5 C7_5 1.4359 . ?
C7_5 C22_5 1.3872 . ?
C7_5 C8_5 1.4595 . ?
C8_5 C25_5 1.3933 . ?
C8_5 C9_5 1.4457 . ?
C9_5 C10_5 1.3862 . ?
C10_5 C11_5 1.4421 . ?
C10_5 C27_5 1.4519 . ?
C11_5 C12_5 1.4175 . ?
C11_5 C29_5 1.4334 . ?
C12_5 C13_5 1.4219 . ?
C13_5 C14_5 1.4406 . ?
C13_5 C31_5 1.4428 . ?
C14_5 C15_5 1.3735 . ?
C14_5 C33_5 1.4568 . ?
C15_5 C16_5 1.4611 . ?
C16_5 C35_5 1.3818 . ?
C16_5 C17_5 1.4503 . ?
C17_5 C18_5 1.3904 . ?
C18_5 C37_5 1.4297 . ?
C18_5 C19_5 1.4450 . ?
C19_5 C20_5 1.4161 . ?
C19_5 C39_5 1.4362 . ?
C20_5 C21_5 1.4229 . ?
C21_5 C41_5 1.4215 . ?
C21_5 C22_5 1.4494 . ?
C22_5 C23_5 1.4515 . ?
C23_5 C24_5 1.4068 . ?
C23_5 C42_5 1.4528 . ?
C24_5 C45_5 1.4516 . ?
C24_5 C25_5 1.4601 . ?
C25_5 C26_5 1.4420 . ?
C26_5 C27_5 1.3884 . ?
C26_5 C46_5 1.4769 . ?
C27_5 C28_5 1.4415 . ?
C28_5 C48_5 1.3812 . ?
C28_5 C29_5 1.4537 . ?
C29_5 C30_5 1.4143 . ?
C30_5 C31_5 1.4227 . ?
C30_5 C50_5 1.4578 . ?
C31_5 C32_5 1.4431 . ?
C32_5 C52_5 1.3805 . ?
C32_5 C33_5 1.4571 . ?
C33_5 C34_5 1.3935 . ?
C34_5 C54_5 1.4378 . ?
C34_5 C35_5 1.4607 . ?
C35_5 C36_5 1.4556 . ?
C36_5 C37_5 1.3915 . ?
C36_5 C55_5 1.4481 . ?
C37_5 C38_5 1.4442 . ?
C38_5 C57_5 1.3675 . ?
C38_5 C39_5 1.4604 . ?
C39_5 C40_5 1.3973 . ?
C40_5 C41_5 1.4303 . ?
C40_5 C59_5 1.4638 . ?
C41_5 C42_5 1.4507 . ?
C42_5 C43_5 1.3790 . ?
C43_5 C44_5 1.4500 . ?
C43_5 C60_5 1.4560 . ?
C44_5 C45_5 1.3880 . ?
C44_5 C62_5 1.4473 . ?
C45_5 C46_5 1.4501 . ?
C46_5 C47_5 1.3816 . ?
C47_5 C48_5 1.4441 . ?
C47_5 C63_5 1.4575 . ?
C48_5 C49_5 1.4494 . ?
C49_5 C50_5 1.4204 . ?
C49_5 C64_5 1.4426 . ?
C50_5 C51_5 1.4116 . ?
C51_5 C66_5 1.4406 . ?
C51_5 C52_5 1.4433 . ?
C52_5 C53_5 1.4431 . ?
C53_5 C54_5 1.3873 . ?
C53_5 C67_5 1.4588 . ?
C54_5 C55_5 1.4469 . ?
C55_5 C56_5 1.3879 . ?
C56_5 C57_5 1.4436 . ?
C56_5 C68_5 1.4518 . ?
C57_5 C58_5 1.4477 . ?
C58_5 C59_5 1.4215 . ?
C58_5 C69_5 1.4330 . ?
C59_5 C60_5 1.4245 . ?
C60_5 C61_5 1.4287 . ?
C61_5 C70_5 1.4200 . ?
C61_5 C62_5 1.4575 . ?
C62_5 C63_5 1.3857 . ?
C63_5 C64_5 1.4344 . ?
C64_5 C65_5 1.4191 . ?
C65_5 C66_5 1.4193 . ?
C65_5 C70_5 1.4599 . ?
C66_5 C67_5 1.4374 . ?
C67_5 C68_5 1.3857 . ?
C68_5 C69_5 1.4477 . ?
C69_5 C70_5 1.4129 . ?
C1_6 C2_6 1.407(10) . ?
C1_6 C6_6 1.426(10) . ?
C1_6 C9_6 1.446(9) . ?
C2_6 C3_6 1.430(9) . ?
C2_6 C12_6 1.460(10) . ?
C3_6 C4_6 1.431(9) . ?
C3_6 C15_6 1.442(10) . ?
C4_6 C5_6 1.406(10) . ?
C4_6 C17_6 1.458(10) . ?
C5_6 C6_6 1.429(10) . ?
C5_6 C20_6 1.459(10) . ?
C6_6 C7_6 1.446(10) . ?
C7_6 C22_6 1.398(10) . ?
C7_6 C8_6 1.445(10) . ?
C8_6 C25_6 1.369(10) . ?
C8_6 C9_6 1.454(10) . ?
C9_6 C10_6 1.381(10) . ?
C10_6 C11_6 1.438(10) . ?
C10_6 C27_6 1.458(9) . ?
C11_6 C12_6 1.419(10) . ?
C11_6 C29_6 1.454(10) . ?
C12_6 C13_6 1.414(10) . ?
C13_6 C31_6 1.433(10) . ?
C13_6 C14_6 1.449(10) . ?
C14_6 C15_6 1.394(10) . ?
C14_6 C33_6 1.434(11) . ?
C15_6 C16_6 1.433(10) . ?
C16_6 C35_6 1.382(11) . ?
C16_6 C17_6 1.451(10) . ?
C17_6 C18_6 1.397(10) . ?
C18_6 C19_6 1.424(10) . ?
C18_6 C37_6 1.445(10) . ?
C19_6 C20_6 1.425(10) . ?
C19_6 C39_6 1.431(10) . ?
C20_6 C21_6 1.415(10) . ?
C21_6 C41_6 1.431(10) . ?
C21_6 C22_6 1.433(11) . ?
C22_6 C23_6 1.457(9) . ?
C23_6 C24_6 1.398(10) . ?
C23_6 C42_6 1.440(11) . ?
C24_6 C25_6 1.437(11) . ?
C24_6 C45_6 1.458(10) . ?
C25_6 C26_6 1.466(10) . ?
C26_6 C27_6 1.403(10) . ?
C26_6 C46_6 1.431(10) . ?
C27_6 C28_6 1.436(10) . ?
C28_6 C48_6 1.394(10) . ?
C28_6 C29_6 1.442(10) . ?
C29_6 C30_6 1.415(11) . ?
C30_6 C31_6 1.421(10) . ?
C30_6 C50_6 1.446(10) . ?
C31_6 C32_6 1.459(11) . ?
C32_6 C52_6 1.381(11) . ?
C32_6 C33_6 1.453(10) . ?
C33_6 C34_6 1.400(11) . ?
C34_6 C35_6 1.458(11) . ?
C34_6 C54_6 1.459(11) . ?
C35_6 C36_6 1.444(11) . ?
C36_6 C37_6 1.388(11) . ?
C36_6 C55_6 1.462(10) . ?
C37_6 C38_6 1.448(10) . ?
C38_6 C57_6 1.395(10) . ?
C38_6 C39_6 1.445(11) . ?
C39_6 C40_6 1.413(10) . ?
C40_6 C41_6 1.411(11) . ?
C40_6 C59_6 1.476(10) . ?
C41_6 C42_6 1.476(10) . ?
C42_6 C43_6 1.362(10) . ?
C43_6 C60_6 1.443(10) . ?
C43_6 C44_6 1.465(10) . ?
C44_6 C45_6 1.395(10) . ?
C44_6 C62_6 1.449(10) . ?
C45_6 C46_6 1.443(10) . ?
C46_6 C47_6 1.400(10) . ?
C47_6 C48_6 1.428(10) . ?
C47_6 C63_6 1.450(10) . ?
C48_6 C49_6 1.442(10) . ?
C49_6 C50_6 1.407(10) . ?
C49_6 C64_6 1.417(10) . ?
C50_6 C51_6 1.438(10) . ?
C51_6 C66_6 1.422(10) . ?
C51_6 C52_6 1.438(10) . ?
C52_6 C53_6 1.467(11) . ?
C53_6 C54_6 1.400(10) . ?
C53_6 C67_6 1.442(11) . ?
C54_6 C55_6 1.453(11) . ?
C55_6 C56_6 1.386(11) . ?
C56_6 C57_6 1.441(11) . ?
C56_6 C68_6 1.453(10) . ?
C57_6 C58_6 1.458(10) . ?
C58_6 C59_6 1.420(10) . ?
C58_6 C69_6 1.433(10) . ?
C59_6 C60_6 1.419(10) . ?
C60_6 C61_6 1.438(10) . ?
C61_6 C70_6 1.406(10) . ?
C61_6 C62_6 1.447(10) . ?
C62_6 C63_6 1.377(10) . ?
C63_6 C64_6 1.456(9) . ?
C64_6 C65_6 1.433(10) . ?
C65_6 C66_6 1.409(10) . ?
C65_6 C70_6 1.458(10) . ?
C66_6 C67_6 1.458(10) . ?
C67_6 C68_6 1.395(11) . ?
C68_6 C69_6 1.421(10) . ?
C69_6 C70_6 1.426(10) . ?
C1_7 C6_7 1.427(11) . ?
C1_7 C2_7 1.429(11) . ?
C1_7 C9_7 1.435(11) . ?
C2_7 C3_7 1.417(10) . ?
C2_7 C12_7 1.498(11) . ?
C3_7 C15_7 1.427(11) . ?
C3_7 C4_7 1.428(10) . ?
C4_7 C5_7 1.444(11) . ?
C4_7 C17_7 1.454(11) . ?
C5_7 C6_7 1.422(10) . ?
C5_7 C20_7 1.456(10) . ?
C6_7 C7_7 1.420(11) . ?
C7_7 C22_7 1.365(11) . ?
C7_7 C8_7 1.496(11) . ?
C8_7 C25_7 1.385(11) . ?
C8_7 C9_7 1.424(11) . ?
C9_7 C10_7 1.374(11) . ?
C10_7 C11_7 1.449(11) . ?
C10_7 C27_7 1.459(11) . ?
C11_7 C12_7 1.426(10) . ?
C11_7 C29_7 1.431(10) . ?
C12_7 C13_7 1.395(11) . ?
C13_7 C31_7 1.440(11) . ?
C13_7 C14_7 1.445(10) . ?
C14_7 C15_7 1.379(10) . ?
C14_7 C33_7 1.431(11) . ?
C15_7 C16_7 1.487(11) . ?
C16_7 C35_7 1.384(12) . ?
C16_7 C17_7 1.431(11) . ?
C17_7 C18_7 1.365(10) . ?
C18_7 C19_7 1.420(10) . ?
C18_7 C37_7 1.480(11) . ?
C19_7 C20_7 1.405(10) . ?
C19_7 C39_7 1.440(10) . ?
C20_7 C21_7 1.431(11) . ?
C21_7 C41_7 1.414(10) . ?
C21_7 C22_7 1.460(10) . ?
C22_7 C23_7 1.442(11) . ?
C23_7 C24_7 1.410(12) . ?
C23_7 C42_7 1.474(12) . ?
C24_7 C25_7 1.409(11) . ?
C24_7 C45_7 1.449(11) . ?
C25_7 C26_7 1.481(11) . ?
C26_7 C27_7 1.366(11) . ?
C26_7 C46_7 1.439(11) . ?
C27_7 C28_7 1.461(11) . ?
C28_7 C48_7 1.389(10) . ?
C28_7 C29_7 1.432(11) . ?
C29_7 C30_7 1.420(10) . ?
C30_7 C31_7 1.406(10) . ?
C30_7 C50_7 1.471(10) . ?
C31_7 C32_7 1.437(11) . ?
C32_7 C52_7 1.367(11) . ?
C32_7 C33_7 1.458(11) . ?
C33_7 C34_7 1.366(11) . ?
C34_7 C35_7 1.451(11) . ?
C34_7 C54_7 1.453(11) . ?
C35_7 C36_7 1.463(11) . ?
C36_7 C37_7 1.375(11) . ?
C36_7 C55_7 1.457(11) . ?
C37_7 C38_7 1.432(11) . ?
C38_7 C57_7 1.371(10) . ?
C38_7 C39_7 1.458(10) . ?
C39_7 C40_7 1.399(10) . ?
C40_7 C41_7 1.416(10) . ?
C40_7 C59_7 1.479(10) . ?
C41_7 C42_7 1.438(11) . ?
C42_7 C43_7 1.385(11) . ?
C43_7 C60_7 1.421(11) . ?
C43_7 C44_7 1.474(11) . ?
C44_7 C45_7 1.360(11) . ?
C44_7 C62_7 1.422(12) . ?
C45_7 C46_7 1.490(11) . ?
C46_7 C47_7 1.381(11) . ?
C47_7 C48_7 1.431(10) . ?
C47_7 C63_7 1.439(10) . ?
C48_7 C49_7 1.447(11) . ?
C49_7 C64_7 1.415(11) . ?
C49_7 C50_7 1.426(11) . ?
C50_7 C51_7 1.409(11) . ?
C51_7 C52_7 1.435(11) . ?
C51_7 C66_7 1.445(11) . ?
C52_7 C53_7 1.464(11) . ?
C53_7 C67_7 1.401(11) . ?
C53_7 C54_7 1.413(11) . ?
C54_7 C55_7 1.441(11) . ?
C55_7 C56_7 1.403(10) . ?
C56_7 C68_7 1.421(10) . ?
C56_7 C57_7 1.448(10) . ?
C57_7 C58_7 1.450(11) . ?
C58_7 C59_7 1.404(11) . ?
C58_7 C69_7 1.472(11) . ?
C59_7 C60_7 1.426(10) . ?
C60_7 C61_7 1.479(11) . ?
C61_7 C70_7 1.372(11) . ?
C61_7 C62_7 1.457(11) . ?
C62_7 C63_7 1.374(11) . ?
C63_7 C64_7 1.465(11) . ?
C64_7 C65_7 1.407(11) . ?
C65_7 C66_7 1.426(12) . ?
C65_7 C70_7 1.480(11) . ?
C66_7 C67_7 1.455(11) . ?
C67_7 C68_7 1.395(10) . ?
C68_7 C69_7 1.477(11) . ?
C69_7 C70_7 1.402(10) . ?
C1_8 C2_8 1.4213 . ?
C1_8 C6_8 1.4381 . ?
C1_8 C9_8 1.4502 . ?
C2_8 C3_8 1.4266 . ?
C2_8 C12_8 1.4538 . ?
C3_8 C4_8 1.4356 . ?
C3_8 C15_8 1.4407 . ?
C4_8 C5_8 1.4181 . ?
C4_8 C17_8 1.4452 . ?
C5_8 C6_8 1.4232 . ?
C5_8 C20_8 1.4619 . ?
C6_8 C7_8 1.4354 . ?
C7_8 C22_8 1.3870 . ?
C7_8 C8_8 1.4592 . ?
C8_8 C25_8 1.3925 . ?
C8_8 C9_8 1.4460 . ?
C9_8 C10_8 1.3859 . ?
C10_8 C11_8 1.4424 . ?
C10_8 C27_8 1.4519 . ?
C11_8 C12_8 1.4176 . ?
C11_8 C29_8 1.4332 . ?
C12_8 C13_8 1.4210 . ?
C13_8 C14_8 1.4410 . ?
C13_8 C31_8 1.4436 . ?
C14_8 C15_8 1.3732 . ?
C14_8 C33_8 1.4563 . ?
C15_8 C16_8 1.4609 . ?
C16_8 C35_8 1.3814 . ?
C16_8 C17_8 1.4505 . ?
C17_8 C18_8 1.3902 . ?
C18_8 C37_8 1.4298 . ?
C18_8 C19_8 1.4454 . ?
C19_8 C20_8 1.4149 . ?
C19_8 C39_8 1.4365 . ?
C20_8 C21_8 1.4236 . ?
C21_8 C41_8 1.4214 . ?
C21_8 C22_8 1.4498 . ?
C22_8 C23_8 1.4510 . ?
C23_8 C24_8 1.4073 . ?
C23_8 C42_8 1.4531 . ?
C24_8 C45_8 1.4528 . ?
C24_8 C25_8 1.4601 . ?
C25_8 C26_8 1.4422 . ?
C26_8 C27_8 1.3890 . ?
C26_8 C46_8 1.4768 . ?
C27_8 C28_8 1.4417 . ?
C28_8 C48_8 1.3808 . ?
C28_8 C29_8 1.4533 . ?
C29_8 C30_8 1.4137 . ?
C30_8 C31_8 1.4232 . ?
C30_8 C50_8 1.4581 . ?
C31_8 C32_8 1.4433 . ?
C32_8 C52_8 1.3809 . ?
C32_8 C33_8 1.4569 . ?
C33_8 C34_8 1.3945 . ?
C34_8 C54_8 1.4379 . ?
C34_8 C35_8 1.4610 . ?
C35_8 C36_8 1.4562 . ?
C36_8 C37_8 1.3916 . ?
C36_8 C55_8 1.4474 . ?
C37_8 C38_8 1.4446 . ?
C38_8 C57_8 1.3671 . ?
C38_8 C39_8 1.4593 . ?
C39_8 C40_8 1.3976 . ?
C40_8 C41_8 1.4309 . ?
C40_8 C59_8 1.4637 . ?
C41_8 C42_8 1.4512 . ?
C42_8 C43_8 1.3780 . ?
C43_8 C44_8 1.4495 . ?
C43_8 C60_8 1.4565 . ?
C44_8 C45_8 1.3879 . ?
C44_8 C62_8 1.4476 . ?
C45_8 C46_8 1.4495 . ?
C46_8 C47_8 1.3817 . ?
C47_8 C48_8 1.4444 . ?
C47_8 C63_8 1.4573 . ?
C48_8 C49_8 1.4501 . ?
C49_8 C50_8 1.4199 . ?
C49_8 C64_8 1.4426 . ?
C50_8 C51_8 1.4113 . ?
C51_8 C66_8 1.4404 . ?
C51_8 C52_8 1.4440 . ?
C52_8 C53_8 1.4427 . ?
C53_8 C54_8 1.3866 . ?
C53_8 C67_8 1.4596 . ?
C54_8 C55_8 1.4464 . ?
C55_8 C56_8 1.3886 . ?
C56_8 C57_8 1.4442 . ?
C56_8 C68_8 1.4515 . ?
C57_8 C58_8 1.4478 . ?
C58_8 C59_8 1.4213 . ?
C58_8 C69_8 1.4314 . ?
C59_8 C60_8 1.4251 . ?
C60_8 C61_8 1.4275 . ?
C61_8 C70_8 1.4217 . ?
C61_8 C62_8 1.4566 . ?
C62_8 C63_8 1.3858 . ?
C63_8 C64_8 1.4344 . ?
C64_8 C65_8 1.4203 . ?
C65_8 C66_8 1.4197 . ?
C65_8 C70_8 1.4587 . ?
C66_8 C67_8 1.4368 . ?
C67_8 C68_8 1.3850 . ?
C68_8 C69_8 1.4486 . ?
C69_8 C70_8 1.4130 . ?
C1_9 C2_9 1.4205 . ?
C1_9 C6_9 1.4383 . ?
C1_9 C9_9 1.4513 . ?
C2_9 C3_9 1.4269 . ?
C2_9 C12_9 1.4533 . ?
C3_9 C4_9 1.4350 . ?
C3_9 C15_9 1.4409 . ?
C4_9 C5_9 1.4174 . ?
C4_9 C17_9 1.4462 . ?
C5_9 C6_9 1.4234 . ?
C5_9 C20_9 1.4614 . ?
C6_9 C7_9 1.4354 . ?
C7_9 C22_9 1.3871 . ?
C7_9 C8_9 1.4592 . ?
C8_9 C25_9 1.3934 . ?
C8_9 C9_9 1.4459 . ?
C9_9 C10_9 1.3855 . ?
C10_9 C11_9 1.4424 . ?
C10_9 C27_9 1.4519 . ?
C11_9 C12_9 1.4182 . ?
C11_9 C29_9 1.4342 . ?
C12_9 C13_9 1.4214 . ?
C13_9 C14_9 1.4414 . ?
C13_9 C31_9 1.4429 . ?
C14_9 C15_9 1.3736 . ?
C14_9 C33_9 1.4565 . ?
C15_9 C16_9 1.4605 . ?
C16_9 C35_9 1.3826 . ?
C16_9 C17_9 1.4501 . ?
C17_9 C18_9 1.3904 . ?
C18_9 C37_9 1.4303 . ?
C18_9 C19_9 1.4444 . ?
C19_9 C20_9 1.4159 . ?
C19_9 C39_9 1.4359 . ?
C20_9 C21_9 1.4233 . ?
C21_9 C41_9 1.4208 . ?
C21_9 C22_9 1.4491 . ?
C22_9 C23_9 1.4518 . ?
C23_9 C24_9 1.4073 . ?
C23_9 C42_9 1.4531 . ?
C24_9 C45_9 1.4524 . ?
C24_9 C25_9 1.4586 . ?
C25_9 C26_9 1.4422 . ?
C26_9 C27_9 1.3882 . ?
C26_9 C46_9 1.4765 . ?
C27_9 C28_9 1.4407 . ?
C28_9 C48_9 1.3818 . ?
C28_9 C29_9 1.4538 . ?
C29_9 C30_9 1.4135 . ?
C30_9 C31_9 1.4229 . ?
C30_9 C50_9 1.4582 . ?
C31_9 C32_9 1.4437 . ?
C32_9 C52_9 1.3806 . ?
C32_9 C33_9 1.4568 . ?
C33_9 C34_9 1.3934 . ?
C34_9 C54_9 1.4378 . ?
C34_9 C35_9 1.4605 . ?
C35_9 C36_9 1.4558 . ?
C36_9 C37_9 1.3916 . ?
C36_9 C55_9 1.4479 . ?
C37_9 C38_9 1.4444 . ?
C38_9 C57_9 1.3675 . ?
C38_9 C39_9 1.4589 . ?
C39_9 C40_9 1.3970 . ?
C40_9 C41_9 1.4312 . ?
C40_9 C59_9 1.4639 . ?
C41_9 C42_9 1.4511 . ?
C42_9 C43_9 1.3782 . ?
C43_9 C44_9 1.4507 . ?
C43_9 C60_9 1.4559 . ?
C44_9 C45_9 1.3875 . ?
C44_9 C62_9 1.4475 . ?
C45_9 C46_9 1.4501 . ?
C46_9 C47_9 1.3820 . ?
C47_9 C48_9 1.4440 . ?
C47_9 C63_9 1.4575 . ?
C48_9 C49_9 1.4500 . ?
C49_9 C50_9 1.4197 . ?
C49_9 C64_9 1.4428 . ?
C50_9 C51_9 1.4117 . ?
C51_9 C66_9 1.4407 . ?
C51_9 C52_9 1.4431 . ?
C52_9 C53_9 1.4423 . ?
C53_9 C54_9 1.3874 . ?
C53_9 C67_9 1.4593 . ?
C54_9 C55_9 1.4467 . ?
C55_9 C56_9 1.3881 . ?
C56_9 C57_9 1.4444 . ?
C56_9 C68_9 1.4517 . ?
C57_9 C58_9 1.4475 . ?
C58_9 C59_9 1.4217 . ?
C58_9 C69_9 1.4324 . ?
C59_9 C60_9 1.4247 . ?
C60_9 C61_9 1.4285 . ?
C61_9 C70_9 1.4214 . ?
C61_9 C62_9 1.4578 . ?
C62_9 C63_9 1.3850 . ?
C63_9 C64_9 1.4340 . ?
C64_9 C65_9 1.4192 . ?
C65_9 C66_9 1.4187 . ?
C65_9 C70_9 1.4591 . ?
C66_9 C67_9 1.4372 . ?
C67_9 C68_9 1.3850 . ?
C68_9 C69_9 1.4486 . ?
C69_9 C70_9 1.4131 . ?
C1_10 C2_10 1.416(11) . ?
C1_10 C6_10 1.446(10) . ?
C1_10 C9_10 1.455(10) . ?
C2_10 C3_10 1.410(10) . ?
C2_10 C12_10 1.481(10) . ?
C3_10 C4_10 1.438(9) . ?
C3_10 C15_10 1.443(10) . ?
C4_10 C5_10 1.413(10) . ?
C4_10 C17_10 1.456(10) . ?
C5_10 C6_10 1.411(10) . ?
C5_10 C20_10 1.480(9) . ?
C6_10 C7_10 1.448(10) . ?
C7_10 C22_10 1.392(10) . ?
C7_10 C8_10 1.437(9) . ?
C8_10 C9_10 1.419(11) . ?
C8_10 C25_10 1.420(10) . ?
C9_10 C10_10 1.395(10) . ?
C10_10 C27_10 1.445(10) . ?
C10_10 C11_10 1.448(10) . ?
C11_10 C12_10 1.418(10) . ?
C11_10 C29_10 1.464(10) . ?
C12_10 C13_10 1.401(11) . ?
C13_10 C31_10 1.439(10) . ?
C13_10 C14_10 1.445(10) . ?
C14_10 C15_10 1.397(10) . ?
C14_10 C33_10 1.441(11) . ?
C15_10 C16_10 1.433(10) . ?
C16_10 C35_10 1.401(10) . ?
C16_10 C17_10 1.438(10) . ?
C17_10 C18_10 1.378(9) . ?
C18_10 C19_10 1.437(10) . ?
C18_10 C37_10 1.458(10) . ?
C19_10 C20_10 1.418(10) . ?
C19_10 C39_10 1.448(9) . ?
C20_10 C21_10 1.398(9) . ?
C21_10 C22_10 1.435(9) . ?
C21_10 C41_10 1.438(10) . ?
C22_10 C23_10 1.448(10) . ?
C23_10 C24_10 1.398(9) . ?
C23_10 C42_10 1.441(10) . ?
C24_10 C25_10 1.419(10) . ?
C24_10 C45_10 1.482(10) . ?
C25_10 C26_10 1.448(10) . ?
C26_10 C27_10 1.379(10) . ?
C26_10 C46_10 1.474(10) . ?
C27_10 C28_10 1.459(10) . ?
C28_10 C48_10 1.378(10) . ?
C28_10 C29_10 1.435(10) . ?
C29_10 C30_10 1.403(10) . ?
C30_10 C31_10 1.416(10) . ?
C30_10 C50_10 1.462(10) . ?
C31_10 C32_10 1.449(11) . ?
C32_10 C52_10 1.374(10) . ?
C32_10 C33_10 1.457(10) . ?
C33_10 C34_10 1.403(11) . ?
C34_10 C54_10 1.442(11) . ?
C34_10 C35_10 1.467(10) . ?
C35_10 C36_10 1.445(10) . ?
C36_10 C37_10 1.372(10) . ?
C36_10 C55_10 1.480(11) . ?
C37_10 C38_10 1.439(10) . ?
C38_10 C57_10 1.397(10) . ?
C38_10 C39_10 1.442(10) . ?
C39_10 C40_10 1.411(9) . ?
C40_10 C41_10 1.398(10) . ?
C40_10 C59_10 1.471(9) . ?
C41_10 C42_10 1.460(9) . ?
C42_10 C43_10 1.382(10) . ?
C43_10 C60_10 1.429(10) . ?
C43_10 C44_10 1.456(9) . ?
C44_10 C45_10 1.378(10) . ?
C44_10 C62_10 1.442(10) . ?
C45_10 C46_10 1.464(10) . ?
C46_10 C47_10 1.380(10) . ?
C47_10 C48_10 1.432(10) . ?
C47_10 C63_10 1.451(10) . ?
C48_10 C49_10 1.463(10) . ?
C49_10 C64_10 1.415(10) . ?
C49_10 C50_10 1.424(10) . ?
C50_10 C51_10 1.398(10) . ?
C51_10 C66_10 1.430(10) . ?
C51_10 C52_10 1.457(10) . ?
C52_10 C53_10 1.440(10) . ?
C53_10 C54_10 1.392(10) . ?
C53_10 C67_10 1.454(10) . ?
C54_10 C55_10 1.447(11) . ?
C55_10 C56_10 1.383(10) . ?
C56_10 C57_10 1.428(10) . ?
C56_10 C68_10 1.468(10) . ?
C57_10 C58_10 1.446(10) . ?
C58_10 C59_10 1.414(10) . ?
C58_10 C69_10 1.442(10) . ?
C59_10 C60_10 1.422(9) . ?
C60_10 C61_10 1.424(9) . ?
C61_10 C70_10 1.423(10) . ?
C61_10 C62_10 1.442(10) . ?
C62_10 C63_10 1.402(10) . ?
C63_10 C64_10 1.431(10) . ?
C64_10 C65_10 1.425(10) . ?
C65_10 C66_10 1.413(10) . ?
C65_10 C70_10 1.455(10) . ?
C66_10 C67_10 1.447(10) . ?
C67_10 C68_10 1.369(10) . ?
C68_10 C69_10 1.431(10) . ?
C69_10 C70_10 1.436(10) . ?
C1_11 C2_11 1.391(10) . ?
C1_11 C6_11 1.430(10) . ?
C1_11 C9_11 1.470(10) . ?
C2_11 C3_11 1.410(10) . ?
C2_11 C12_11 1.487(10) . ?
C3_11 C15_11 1.430(11) . ?
C3_11 C4_11 1.441(10) . ?
C4_11 C5_11 1.410(11) . ?
C4_11 C17_11 1.445(10) . ?
C5_11 C6_11 1.438(10) . ?
C5_11 C20_11 1.456(10) . ?
C6_11 C7_11 1.429(11) . ?
C7_11 C22_11 1.393(10) . ?
C7_11 C8_11 1.436(10) . ?
C8_11 C25_11 1.389(10) . ?
C8_11 C9_11 1.440(10) . ?
C9_11 C10_11 1.398(10) . ?
C10_11 C11_11 1.428(10) . ?
C10_11 C27_11 1.447(10) . ?
C11_11 C12_11 1.423(10) . ?
C11_11 C29_11 1.453(10) . ?
C12_11 C13_11 1.415(10) . ?
C13_11 C14_11 1.430(10) . ?
C13_11 C31_11 1.431(10) . ?
C14_11 C15_11 1.399(10) . ?
C14_11 C33_11 1.426(11) . ?
C15_11 C16_11 1.455(11) . ?
C16_11 C35_11 1.374(11) . ?
C16_11 C17_11 1.466(11) . ?
C17_11 C18_11 1.393(11) . ?
C18_11 C19_11 1.431(11) . ?
C18_11 C37_11 1.449(10) . ?
C19_11 C20_11 1.426(10) . ?
C19_11 C39_11 1.445(10) . ?
C20_11 C21_11 1.417(11) . ?
C21_11 C41_11 1.431(11) . ?
C21_11 C22_11 1.431(10) . ?
C22_11 C23_11 1.443(11) . ?
C23_11 C24_11 1.391(11) . ?
C23_11 C42_11 1.456(11) . ?
C24_11 C25_11 1.429(11) . ?
C24_11 C45_11 1.449(11) . ?
C25_11 C26_11 1.438(10) . ?
C26_11 C27_11 1.384(11) . ?
C26_11 C46_11 1.468(11) . ?
C27_11 C28_11 1.443(10) . ?
C28_11 C48_11 1.369(10) . ?
C28_11 C29_11 1.447(10) . ?
C29_11 C30_11 1.400(10) . ?
C30_11 C31_11 1.418(10) . ?
C30_11 C50_11 1.483(10) . ?
C31_11 C32_11 1.432(10) . ?
C32_11 C52_11 1.388(10) . ?
C32_11 C33_11 1.473(10) . ?
C33_11 C34_11 1.373(11) . ?
C34_11 C54_11 1.431(11) . ?
C34_11 C35_11 1.480(11) . ?
C35_11 C36_11 1.431(11) . ?
C36_11 C37_11 1.404(11) . ?
C36_11 C55_11 1.470(11) . ?
C37_11 C38_11 1.441(11) . ?
C38_11 C57_11 1.375(10) . ?
C38_11 C39_11 1.443(10) . ?
C39_11 C40_11 1.428(10) . ?
C40_11 C41_11 1.395(10) . ?
C40_11 C59_11 1.476(10) . ?
C41_11 C42_11 1.438(10) . ?
C42_11 C43_11 1.392(10) . ?
C43_11 C44_11 1.444(10) . ?
C43_11 C60_11 1.448(10) . ?
C44_11 C45_11 1.378(11) . ?
C44_11 C62_11 1.442(10) . ?
C45_11 C46_11 1.457(10) . ?
C46_11 C47_11 1.388(10) . ?
C47_11 C48_11 1.453(10) . ?
C47_11 C63_11 1.462(10) . ?
C48_11 C49_11 1.462(10) . ?
C49_11 C50_11 1.425(10) . ?
C49_11 C64_11 1.432(10) . ?
C50_11 C51_11 1.402(10) . ?
C51_11 C52_11 1.440(10) . ?
C51_11 C66_11 1.443(10) . ?
C52_11 C53_11 1.428(11) . ?
C53_11 C54_11 1.403(11) . ?
C53_11 C67_11 1.476(11) . ?
C54_11 C55_11 1.446(11) . ?
C55_11 C56_11 1.379(11) . ?
C56_11 C57_11 1.455(11) . ?
C56_11 C68_11 1.464(10) . ?
C57_11 C58_11 1.455(10) . ?
C58_11 C59_11 1.390(10) . ?
C58_11 C69_11 1.453(10) . ?
C59_11 C60_11 1.430(10) . ?
C60_11 C61_11 1.433(10) . ?
C61_11 C70_11 1.412(10) . ?
C61_11 C62_11 1.440(10) . ?
C62_11 C63_11 1.393(10) . ?
C63_11 C64_11 1.430(10) . ?
C64_11 C65_11 1.435(10) . ?
C65_11 C66_11 1.408(10) . ?
C65_11 C70_11 1.459(10) . ?
C66_11 C67_11 1.439(10) . ?
C67_11 C68_11 1.382(10) . ?
C68_11 C69_11 1.424(11) . ?
C69_11 C70_11 1.436(10) . ?
C1_12 C6_12 1.419(11) . ?
C1_12 C2_12 1.426(11) . ?
C1_12 C9_12 1.437(9) . ?
C2_12 C3_12 1.429(11) . ?
C2_12 C12_12 1.448(12) . ?
C3_12 C4_12 1.431(13) . ?
C3_12 C15_12 1.461(12) . ?
C4_12 C5_12 1.403(13) . ?
C4_12 C17_12 1.448(11) . ?
C5_12 C6_12 1.409(10) . ?
C5_12 C20_12 1.470(12) . ?
C6_12 C7_12 1.451(12) . ?
C7_12 C22_12 1.381(12) . ?
C7_12 C8_12 1.424(11) . ?
C8_12 C25_12 1.402(11) . ?
C8_12 C9_12 1.439(11) . ?
C9_12 C10_12 1.400(10) . ?
C10_12 C11_12 1.448(10) . ?
C10_12 C27_12 1.459(10) . ?
C11_12 C12_12 1.412(11) . ?
C11_12 C29_12 1.426(11) . ?
C12_12 C13_12 1.408(11) . ?
C13_12 C31_12 1.447(13) . ?
C13_12 C14_12 1.451(13) . ?
C14_12 C15_12 1.360(14) . ?
C14_12 C33_12 1.457(13) . ?
C15_12 C16_12 1.432(13) . ?
C16_12 C35_12 1.396(12) . ?
C16_12 C17_12 1.461(14) . ?
C17_12 C18_12 1.355(13) . ?
C18_12 C19_12 1.434(13) . ?
C18_12 C37_12 1.453(11) . ?
C19_12 C20_12 1.434(11) . ?
C19_12 C39_12 1.436(12) . ?
C20_12 C21_12 1.404(13) . ?
C21_12 C41_12 1.437(13) . ?
C21_12 C22_12 1.447(12) . ?
C22_12 C23_12 1.459(13) . ?
C23_12 C24_12 1.400(12) . ?
C23_12 C42_12 1.458(12) . ?
C24_12 C25_12 1.443(11) . ?
C24_12 C45_12 1.462(12) . ?
C25_12 C26_12 1.447(11) . ?
C26_12 C27_12 1.358(10) . ?
C26_12 C46_12 1.472(11) . ?
C27_12 C28_12 1.454(11) . ?
C28_12 C48_12 1.385(11) . ?
C28_12 C29_12 1.442(11) . ?
C29_12 C30_12 1.425(11) . ?
C30_12 C31_12 1.395(13) . ?
C30_12 C50_12 1.471(12) . ?
C31_12 C32_12 1.432(12) . ?
C32_12 C52_12 1.388(13) . ?
C32_12 C33_12 1.452(14) . ?
C33_12 C34_12 1.390(13) . ?
C34_12 C35_12 1.424(13) . ?
C34_12 C54_12 1.458(12) . ?
C35_12 C36_12 1.440(12) . ?
C36_12 C37_12 1.365(12) . ?
C36_12 C55_12 1.470(12) . ?
C37_12 C38_12 1.433(12) . ?
C38_12 C57_12 1.396(10) . ?
C38_12 C39_12 1.438(11) . ?
C39_12 C40_12 1.413(12) . ?
C40_12 C41_12 1.427(11) . ?
C40_12 C59_12 1.465(12) . ?
C41_12 C42_12 1.453(13) . ?
C42_12 C43_12 1.379(13) . ?
C43_12 C60_12 1.445(11) . ?
C43_12 C44_12 1.457(13) . ?
C44_12 C45_12 1.395(12) . ?
C44_12 C62_12 1.451(13) . ?
C45_12 C46_12 1.440(12) . ?
C46_12 C47_12 1.371(12) . ?
C47_12 C63_12 1.428(11) . ?
C47_12 C48_12 1.438(13) . ?
C48_12 C49_12 1.464(11) . ?
C49_12 C64_12 1.441(12) . ?
C49_12 C50_12 1.444(13) . ?
C50_12 C51_12 1.402(12) . ?
C51_12 C66_12 1.438(12) . ?
C51_12 C52_12 1.463(13) . ?
C52_12 C53_12 1.444(12) . ?
C53_12 C54_12 1.387(12) . ?
C53_12 C67_12 1.459(12) . ?
C54_12 C55_12 1.439(12) . ?
C55_12 C56_12 1.391(11) . ?
C56_12 C57_12 1.440(10) . ?
C56_12 C68_12 1.454(10) . ?
C57_12 C58_12 1.439(10) . ?
C58_12 C59_12 1.420(10) . ?
C58_12 C69_12 1.427(11) . ?
C59_12 C60_12 1.439(11) . ?
C60_12 C61_12 1.418(12) . ?
C61_12 C70_12 1.420(11) . ?
C61_12 C62_12 1.446(11) . ?
C62_12 C63_12 1.377(13) . ?
C63_12 C64_12 1.438(13) . ?
C64_12 C65_12 1.427(11) . ?
C65_12 C66_12 1.388(12) . ?
C65_12 C70_12 1.476(12) . ?
C66_12 C67_12 1.456(11) . ?
C67_12 C68_12 1.383(11) . ?
C68_12 C69_12 1.451(10) . ?
C69_12 C70_12 1.394(10) . ?
Ni3_13 N4_13 1.965(5) . ?
Ni3_13 N3_13 1.969(5) . ?
Ni3_13 N2_13 1.973(5) . ?
Ni3_13 N1_13 1.978(5) . ?
N1_13 C71_13 1.370(7) . ?
N1_13 C74_13 1.374(7) . ?
N2_13 C76_13 1.361(7) . ?
N2_13 C79_13 1.382(7) . ?
N3_13 C84_13 1.363(7) . ?
N3_13 C81_13 1.376(7) . ?
N4_13 C89_13 1.367(7) . ?
N4_13 C86_13 1.370(7) . ?
C71_13 C90_13 1.373(8) . ?
C71_13 C72_13 1.448(8) . ?
C72_13 C73_13 1.341(8) . ?
C72_13 C91_13 1.520(8) . ?
C73_13 C74_13 1.448(8) . ?
C73_13 C93_13 1.508(8) . ?
C74_13 C75_13 1.368(8) . ?
C75_13 C76_13 1.386(8) . ?
C75_13 H41_13 0.9500 . ?
C76_13 C77_13 1.455(8) . ?
C77_13 C78_13 1.354(8) . ?
C77_13 C95_13 1.500(9) . ?
C78_13 C79_13 1.452(8) . ?
C78_13 C97_13 1.501(8) . ?
C79_13 C80_13 1.376(8) . ?
C80_13 C81_13 1.384(8) . ?
C80_13 H42_13 0.9500 . ?
C81_13 C82_13 1.455(8) . ?
C82_13 C83_13 1.359(9) . ?
C82_13 C99_13 1.500(9) . ?
C83_13 C84_13 1.453(8) . ?
C83_13 C101_13 1.517(9) . ?
C84_13 C85_13 1.378(8) . ?
C85_13 C86_13 1.375(8) . ?
C85_13 H43_13 0.9500 . ?
C86_13 C87_13 1.442(8) . ?
C87_13 C88_13 1.361(8) . ?
C87_13 C103_13 1.506(8) . ?
C88_13 C89_13 1.447(8) . ?
C88_13 C105_13 1.494(8) . ?
C89_13 C90_13 1.387(8) . ?
C90_13 H44_13 0.9500 . ?
C91_13 C92_13 1.542(9) . ?
C91_13 H1_13 0.9900 . ?
C91_13 H2_13 0.9900 . ?
C92_13 H3_13 0.9804 . ?
C92_13 H4_13 0.9809 . ?
C92_13 H5_13 0.9787 . ?
C93_13 C94_13 1.535(8) . ?
C93_13 H7_13 0.9900 . ?
C93_13 H6_13 0.9900 . ?
C96_13 C95_13 1.535(9) . ?
C96_13 H13_13 0.9782 . ?
C96_13 H14_13 0.9801 . ?
C96_13 H15_13 0.9804 . ?
C94_13 H8_13 0.9811 . ?
C94_13 H9_13 0.9798 . ?
C94_13 H10_13 0.9791 . ?
C95_13 H12_13 0.9900 . ?
C95_13 H11_13 0.9900 . ?
C97_13 C98_13 1.538(9) . ?
C97_13 H16_13 0.9900 . ?
C97_13 H17_13 0.9900 . ?
C98_13 H18_13 0.9791 . ?
C98_13 H19_13 0.9791 . ?
C98_13 H20_13 0.9818 . ?
C99_13 C100_13 1.520(10) . ?
C99_13 H21_13 0.9900 . ?
C99_13 H22_13 0.9900 . ?
C100_13 H23_13 0.9792 . ?
C100_13 H24_13 0.9814 . ?
C100_13 H25_13 0.9782 . ?
C101_13 C102_13 1.526(9) . ?
C101_13 H26_13 0.9900 . ?
C101_13 H27_13 0.9900 . ?
C102_13 H28_13 0.9793 . ?
C102_13 H29_13 0.9811 . ?
C102_13 H30_13 0.9796 . ?
C103_13 C104_13 1.535(9) . ?
C103_13 H31_13 0.9900 . ?
C103_13 H32_13 0.9900 . ?
C104_13 H33_13 0.9811 . ?
C104_13 H34_13 0.9819 . ?
C104_13 H35_13 0.9766 . ?
C105_13 C106_13 1.543(8) . ?
C105_13 H36_13 0.9900 . ?
C105_13 H37_13 0.9900 . ?
C106_13 H38_13 0.9802 . ?
C106_13 H39_13 0.9796 . ?
C106_13 H40_13 0.9802 . ?
Ni11_14 N6_14 1.962(5) . ?
Ni11_14 N5_14 1.963(4) . ?
Ni11_14 N7_14 1.969(5) . ?
Ni11_14 N8_14 1.974(5) . ?
N5_14 C109_14 1.375(7) . ?
N5_14 C126_14 1.386(7) . ?
N6_14 C111_14 1.373(7) . ?
N6_14 C114_14 1.379(7) . ?
N7_14 C119_14 1.368(7) . ?
N7_14 C116_14 1.384(7) . ?
N8_14 C121_14 1.363(7) . ?
N8_14 C124_14 1.365(7) . ?
C107_14 C108_14 1.353(8) . ?
C107_14 C126_14 1.435(8) . ?
C107_14 C127_14 1.506(8) . ?
C108_14 C109_14 1.455(8) . ?
C108_14 C129_14 1.511(8) . ?
C109_14 C110_14 1.379(8) . ?
C110_14 C111_14 1.396(8) . ?
C110_14 H85_14 0.9500 . ?
C111_14 C112_14 1.447(8) . ?
C112_14 C113_14 1.369(8) . ?
C112_14 C131_14 1.503(8) . ?
C113_14 C114_14 1.439(8) . ?
C113_14 C133_14 1.500(8) . ?
C114_14 C115_14 1.389(8) . ?
C115_14 C116_14 1.379(8) . ?
C115_14 H86_14 0.9500 . ?
C116_14 C117_14 1.453(8) . ?
C117_14 C118_14 1.349(9) . ?
C117_14 C135_14 1.512(8) . ?
C118_14 C119_14 1.446(8) . ?
C118_14 C137_14 1.503(8) . ?
C119_14 C120_14 1.382(8) . ?
C120_14 C121_14 1.371(8) . ?
C120_14 H87_14 0.9500 . ?
C121_14 C122_14 1.459(8) . ?
C122_14 C123_14 1.360(8) . ?
C122_14 C139_14 1.508(8) . ?
C123_14 C124_14 1.448(8) . ?
C123_14 C141_14 1.501(8) . ?
C124_14 C125_14 1.385(8) . ?
C125_14 C126_14 1.382(8) . ?
C125_14 H88_14 0.9500 . ?
C127_14 C128_14 1.522(9) . ?
C127_14 H46_14 0.9900 . ?
C127_14 H45_14 0.9900 . ?
C128_14 H49_14 0.9799 . ?
C128_14 H48_14 0.9816 . ?
C128_14 H47_14 0.9810 . ?
C129_14 C130_14 1.528(8) . ?
C129_14 H51_14 0.9900 . ?
C129_14 H50_14 0.9900 . ?
C130_14 H54_14 0.9800 . ?
C130_14 H53_14 0.9800 . ?
C130_14 H52_14 0.9800 . ?
C131_14 C132_14 1.544(9) . ?
C131_14 H56_14 0.9900 . ?
C131_14 H55_14 0.9900 . ?
C132_14 H59_14 0.9810 . ?
C132_14 H58_14 0.9797 . ?
C132_14 H57_14 0.9799 . ?
C133_14 C134_14 1.548(10) . ?
C133_14 H61_14 0.9900 . ?
C133_14 H60_14 0.9900 . ?
C134_14 H64_14 0.9790 . ?
C134_14 H63_14 0.9812 . ?
C134_14 H62_14 0.9794 . ?
C135_14 C136_14 1.539(9) . ?
C135_14 H66_14 0.9900 . ?
C135_14 H65_14 0.9900 . ?
C136_14 H69_14 0.9805 . ?
C136_14 H68_14 0.9786 . ?
C136_14 H67_14 0.9808 . ?
C137_14 C138_14 1.539(9) . ?
C137_14 H71_14 0.9900 . ?
C137_14 H70_14 0.9900 . ?
C138_14 H74_14 0.9803 . ?
C138_14 H73_14 0.9811 . ?
C138_14 H72_14 0.9805 . ?
C139_14 C140_14 1.543(9) . ?
C139_14 H76_14 0.9900 . ?
C139_14 H75_14 0.9900 . ?
C140_14 H79_14 0.9810 . ?
C140_14 H78_14 0.9804 . ?
C140_14 H77_14 0.9790 . ?
C141_14 C142_14 1.540(9) . ?
C141_14 H81_14 0.9900 . ?
C141_14 H80_14 0.9900 . ?
C142_14 H84_14 0.9804 . ?
C142_14 H83_14 0.9815 . ?
C142_14 H82_14 0.9787 . ?
Ni4_15 N12_15 1.964(5) . ?
Ni4_15 N10_15 1.969(5) . ?
Ni4_15 N11_15 1.971(5) . ?
Ni4_15 N9_15 1.971(5) . ?
N9_15 C161_15 1.374(7) . ?
N9_15 C144_15 1.374(7) . ?
N10_15 C146_15 1.368(7) . ?
N10_15 C149_15 1.380(7) . ?
N11_15 C154_15 1.368(7) . ?
N11_15 C151_15 1.379(7) . ?
N12_15 C156_15 1.360(7) . ?
N12_15 C159_15 1.385(7) . ?
C143_15 C162_15 1.348(8) . ?
C143_15 C144_15 1.449(8) . ?
C143_15 C165_15 1.504(8) . ?
C144_15 C145_15 1.386(8) . ?
C145_15 C146_15 1.377(8) . ?
C145_15 H129_15 0.9500 . ?
C146_15 C147_15 1.444(8) . ?
C147_15 C148_15 1.362(8) . ?
C147_15 C167_15 1.505(8) . ?
C148_15 C149_15 1.450(8) . ?
C148_15 C169_15 1.506(8) . ?
C149_15 C150_15 1.379(8) . ?
C150_15 C151_15 1.376(9) . ?
C150_15 H130_15 0.9500 . ?
C151_15 C152_15 1.450(8) . ?
C152_15 C153_15 1.361(9) . ?
C152_15 C171_15 1.515(8) . ?
C153_15 C154_15 1.460(8) . ?
C153_15 C173_15 1.500(8) . ?
C154_15 C155_15 1.375(8) . ?
C155_15 C156_15 1.395(8) . ?
C155_15 H131_15 0.9500 . ?
C156_15 C157_15 1.443(8) . ?
C157_15 C158_15 1.353(8) . ?
C157_15 C175_15 1.497(8) . ?
C158_15 C159_15 1.445(8) . ?
C158_15 C177_15 1.515(8) . ?
C159_15 C160_15 1.381(8) . ?
C160_15 C161_15 1.385(8) . ?
C160_15 H132_15 0.9500 . ?
C161_15 C162_15 1.442(8) . ?
C162_15 C163_15 1.512(8) . ?
C163_15 C164_15 1.536(9) . ?
C163_15 H89_15 0.9900 . ?
C163_15 H90_15 0.9900 . ?
C164_15 H93_15 0.9804 . ?
C164_15 H92_15 0.9810 . ?
C164_15 H91_15 0.9797 . ?
C165_15 C166_15 1.535(8) . ?
C165_15 H95_15 0.9900 . ?
C165_15 H94_15 0.9900 . ?
C166_15 H96_15 0.9810 . ?
C166_15 H97_15 0.9782 . ?
C166_15 H98_15 0.9803 . ?
C167_15 C168_15 1.535(9) . ?
C167_15 H100_15 0.9900 . ?
C167_15 H99_15 0.9900 . ?
C168_15 H101_15 0.9791 . ?
C168_15 H102_15 0.9805 . ?
C168_15 H103_15 0.9809 . ?
C169_15 C170_15 1.537(9) . ?
C169_15 H105_15 0.9900 . ?
C169_15 H104_15 0.9900 . ?
C170_15 H108_15 0.9800 . ?
C170_15 H107_15 0.9792 . ?
C170_15 H106_15 0.9789 . ?
C171_15 C172_15 1.532(9) . ?
C171_15 H109_15 0.9900 . ?
C171_15 H110_15 0.9900 . ?
C172_15 H111_15 0.9804 . ?
C172_15 H112_15 0.9797 . ?
C172_15 H113_15 0.9798 . ?
C173_15 C174_15 1.541(8) . ?
C173_15 H114_15 0.9900 . ?
C173_15 H115_15 0.9900 . ?
C174_15 H118_15 0.9784 . ?
C174_15 H117_15 0.9805 . ?
C174_15 H116_15 0.9803 . ?
C175_15 C176_15 1.550(9) . ?
C175_15 H120_15 0.9900 . ?
C175_15 H119_15 0.9900 . ?
C176_15 H121_15 0.9794 . ?
C176_15 H122_15 0.9808 . ?
C176_15 H123_15 0.9799 . ?
C177_15 C178_15 1.526(10) . ?
C177_15 H125_15 0.9900 . ?
C177_15 H124_15 0.9900 . ?
C178_15 H126_15 0.9796 . ?
C178_15 H127_15 0.9824 . ?
C178_15 H128_15 0.9791 . ?
Ni9_16 N15_16 1.963(5) . ?
Ni9_16 N16_16 1.964(5) . ?
Ni9_16 N13_16 1.965(5) . ?
Ni9_16 N14_16 1.965(5) . ?
N13_16 C179_16 1.366(8) . ?
N13_16 C196_16 1.366(7) . ?
N14_16 C184_16 1.365(7) . ?
N14_16 C181_16 1.379(7) . ?
N15_16 C186_16 1.376(7) . ?
N15_16 C189_16 1.379(7) . ?
N16_16 C191_16 1.372(7) . ?
N16_16 C194_16 1.376(7) . ?
C179_16 C180_16 1.397(8) . ?
C179_16 C198_16 1.447(8) . ?
C180_16 C181_16 1.380(8) . ?
C180_16 H173_16 0.9500 . ?
C181_16 C182_16 1.441(8) . ?
C182_16 C183_16 1.367(8) . ?
C182_16 C201_16 1.499(8) . ?
C183_16 C184_16 1.457(8) . ?
C183_16 C203_16 1.488(8) . ?
C184_16 C185_16 1.377(8) . ?
C185_16 C186_16 1.391(8) . ?
C185_16 H174_16 0.9500 . ?
C186_16 C187_16 1.455(8) . ?
C187_16 C188_16 1.352(9) . ?
C187_16 C205_16 1.495(8) . ?
C188_16 C189_16 1.450(8) . ?
C188_16 C207_16 1.502(8) . ?
C189_16 C190_16 1.366(8) . ?
C190_16 C191_16 1.375(8) . ?
C190_16 H175_16 0.9500 . ?
C191_16 C192_16 1.452(8) . ?
C192_16 C193_16 1.367(8) . ?
C192_16 C209_16 1.505(8) . ?
C193_16 C194_16 1.459(8) . ?
C193_16 C211_16 1.493(8) . ?
C194_16 C195_16 1.381(8) . ?
C195_16 C196_16 1.385(8) . ?
C195_16 H176_16 0.9500 . ?
C196_16 C197_16 1.454(8) . ?
C197_16 C198_16 1.360(8) . ?
C197_16 C213_16 1.506(8) . ?
C198_16 C199_16 1.501(8) . ?
C199_16 C200_16 1.546(9) . ?
C199_16 H134_16 0.9900 . ?
C199_16 H133_16 0.9900 . ?
C200_16 H137_16 0.9797 . ?
C200_16 H136_16 0.9800 . ?
C200_16 H135_16 0.9801 . ?
C201_16 C202_16 1.532(9) . ?
C201_16 H139_16 0.9900 . ?
C201_16 H138_16 0.9900 . ?
C202_16 H142_16 0.9791 . ?
C202_16 H141_16 0.9825 . ?
C202_16 H140_16 0.9802 . ?
C203_16 C204_16 1.529(10) . ?
C203_16 H144_16 0.9900 . ?
C203_16 H143_16 0.9900 . ?
C204_16 H147_16 0.9798 . ?
C204_16 H146_16 0.9809 . ?
C204_16 H145_16 0.9774 . ?
C205_16 C206_16 1.541(10) . ?
C205_16 H149_16 0.9900 . ?
C205_16 H148_16 0.9900 . ?
C206_16 H152_16 0.9806 . ?
C206_16 H151_16 0.9803 . ?
C206_16 H150_16 0.9764 . ?
C207_16 C208_16 1.536(9) . ?
C207_16 H154_16 0.9900 . ?
C207_16 H153_16 0.9900 . ?
C208_16 H157_16 0.9806 . ?
C208_16 H156_16 0.9807 . ?
C208_16 H155_16 0.9826 . ?
C209_16 C210_16 1.526(8) . ?
C209_16 H159_16 0.9900 . ?
C209_16 H158_16 0.9900 . ?
C210_16 H162_16 0.9801 . ?
C210_16 H161_16 0.9795 . ?
C210_16 H160_16 0.9815 . ?
C211_16 C212_16 1.530(9) . ?
C211_16 H164_16 0.9900 . ?
C211_16 H163_16 0.9900 . ?
C212_16 H167_16 0.9799 . ?
C212_16 H166_16 0.9805 . ?
C212_16 H165_16 0.9795 . ?
C213_16 C214_16 1.536(9) . ?
C213_16 H169_16 0.9900 . ?
C213_16 H168_16 0.9900 . ?
C214_16 H172_16 0.9792 . ?
C214_16 H171_16 0.9807 . ?
C214_16 H170_16 0.9799 . ?
Ni2_24 N17_24 1.964(5) . ?
Ni2_24 N20_24 1.966(5) . ?
Ni2_24 N19_24 1.973(5) . ?
Ni2_24 N18_24 1.980(5) . ?
N17_24 C219_24 1.369(7) . ?
N17_24 C216_24 1.384(7) . ?
N18_24 C224_24 1.367(7) . ?
N18_24 C221_24 1.372(7) . ?
N19_24 C229_24 1.364(8) . ?
N19_24 C226_24 1.368(7) . ?
N20_24 C231_24 1.375(7) . ?
N20_24 C234_24 1.389(7) . ?
C215_24 C216_24 1.382(8) . ?
C215_24 C234_24 1.394(8) . ?
C215_24 H217_24 0.9500 . ?
C216_24 C217_24 1.433(8) . ?
C217_24 C218_24 1.354(9) . ?
C217_24 C235_24 1.500(8) . ?
C218_24 C219_24 1.450(8) . ?
C218_24 C237_24 1.500(8) . ?
C219_24 C220_24 1.385(8) . ?
C220_24 C221_24 1.382(8) . ?
C220_24 H218_24 0.9500 . ?
C221_24 C222_24 1.433(8) . ?
C222_24 C223_24 1.360(8) . ?
C222_24 C239_24 1.504(8) . ?
C223_24 C224_24 1.445(8) . ?
C223_24 C241_24 1.497(8) . ?
C224_24 C225_24 1.380(8) . ?
C225_24 C226_24 1.377(8) . ?
C225_24 H219_24 0.9500 . ?
C226_24 C227_24 1.460(8) . ?
C227_24 C228_24 1.365(9) . ?
C227_24 C243_24 1.498(8) . ?
C228_24 C229_24 1.441(8) . ?
C228_24 C245_24 1.499(8) . ?
C229_24 C230_24 1.398(8) . ?
C230_24 C231_24 1.367(8) . ?
C230_24 H220_24 0.9500 . ?
C231_24 C232_24 1.450(8) . ?
C232_24 C233_24 1.360(9) . ?
C232_24 C247_24 1.497(9) . ?
C233_24 C234_24 1.429(8) . ?
C233_24 C249_24 1.512(9) . ?
C235_24 C236_24 1.522(10) . ?
C235_24 H178_24 0.9900 . ?
C235_24 H177_24 0.9900 . ?
C236_24 H181_24 0.9800 . ?
C236_24 H180_24 0.9791 . ?
C236_24 H179_24 0.9818 . ?
C237_24 C238_24 1.543(9) . ?
C237_24 H183_24 0.9900 . ?
C237_24 H182_24 0.9900 . ?
C238_24 H186_24 0.9802 . ?
C238_24 H185_24 0.9808 . ?
C238_24 H184_24 0.9813 . ?
C239_24 C240_24 1.528(8) . ?
C239_24 H188_24 0.9900 . ?
C239_24 H187_24 0.9900 . ?
C240_24 H191_24 0.9791 . ?
C240_24 H190_24 0.9807 . ?
C240_24 H189_24 0.9791 . ?
C241_24 C242_24 1.534(9) . ?
C241_24 H193_24 0.9900 . ?
C241_24 H192_24 0.9900 . ?
C242_24 H196_24 0.9789 . ?
C242_24 H195_24 0.9815 . ?
C242_24 H194_24 0.9801 . ?
C243_24 C244_24 1.537(9) . ?
C243_24 H198_24 0.9900 . ?
C243_24 H197_24 0.9900 . ?
C244_24 H201_24 0.9803 . ?
C244_24 H200_24 0.9810 . ?
C244_24 H199_24 0.9784 . ?
C245_24 C246_24 1.527(9) . ?
C245_24 H203_24 0.9900 . ?
C245_24 H202_24 0.9900 . ?
C246_24 H206_24 0.9801 . ?
C246_24 H205_24 0.9805 . ?
C246_24 H204_24 0.9813 . ?
C247_24 C248_24 1.540(9) . ?
C247_24 H208_24 0.9900 . ?
C247_24 H207_24 0.9900 . ?
C248_24 H211_24 0.9797 . ?
C248_24 H210_24 0.9806 . ?
C248_24 H209_24 0.9804 . ?
C249_24 C250_24 1.512(11) . ?
C249_24 H213_24 0.9900 . ?
C249_24 H212_24 0.9900 . ?
C250_24 H216_24 0.9798 . ?
C250_24 H215_24 0.9825 . ?
C250_24 H214_24 0.9793 . ?
Ni12_17 N23_17 1.963(5) . ?
Ni12_17 N21_17 1.969(5) . ?
Ni12_17 N24_17 1.969(5) . ?
Ni12_17 N22_17 1.969(5) . ?
N21_17 C254_17 1.364(7) . ?
N21_17 C251_17 1.381(7) . ?
N22_17 C256_17 1.369(7) . ?
N22_17 C259_17 1.377(7) . ?
N23_17 C264_17 1.373(7) . ?
N23_17 C261_17 1.378(7) . ?
N24_17 C266_17 1.371(7) . ?
N24_17 C269_17 1.380(7) . ?
C251_17 C270_17 1.376(8) . ?
C251_17 C252_17 1.445(8) . ?
C252_17 C253_17 1.352(9) . ?
C252_17 C271_17 1.501(8) . ?
C253_17 C254_17 1.450(8) . ?
C253_17 C273_17 1.503(8) . ?
C254_17 C255_17 1.380(8) . ?
C255_17 C256_17 1.374(8) . ?
C255_17 H261_17 0.9500 . ?
C256_17 C257_17 1.457(8) . ?
C257_17 C258_17 1.363(8) . ?
C257_17 C275_17 1.503(9) . ?
C258_17 C259_17 1.447(8) . ?
C258_17 C277_17 1.501(8) . ?
C259_17 C260_17 1.383(8) . ?
C260_17 C261_17 1.381(8) . ?
C260_17 H262_17 0.9500 . ?
C261_17 C262_17 1.457(8) . ?
C262_17 C263_17 1.364(8) . ?
C262_17 C279_17 1.498(8) . ?
C263_17 C264_17 1.455(8) . ?
C263_17 C281_17 1.501(8) . ?
C264_17 C265_17 1.372(8) . ?
C265_17 C266_17 1.391(8) . ?
C265_17 H263_17 0.9500 . ?
C266_17 C267_17 1.435(8) . ?
C267_17 C268_17 1.355(8) . ?
C267_17 C283_17 1.505(8) . ?
C268_17 C269_17 1.447(8) . ?
C268_17 C285_17 1.493(8) . ?
C269_17 C270_17 1.389(8) . ?
C270_17 H264_17 0.9500 . ?
C271_17 C272_17 1.525(10) . ?
C271_17 H222_17 0.9900 . ?
C271_17 H221_17 0.9900 . ?
C272_17 H225_17 0.9797 . ?
C272_17 H224_17 0.9782 . ?
C272_17 H223_17 0.9797 . ?
C273_17 C274_17 1.521(9) . ?
C273_17 H227_17 0.9900 . ?
C273_17 H226_17 0.9900 . ?
C274_17 H230_17 0.9797 . ?
C274_17 H229_17 0.9805 . ?
C274_17 H228_17 0.9810 . ?
C275_17 C276_17 1.536(9) . ?
C275_17 H232_17 0.9900 . ?
C275_17 H231_17 0.9900 . ?
C276_17 H235_17 0.9819 . ?
C276_17 H234_17 0.9782 . ?
C276_17 H233_17 0.9806 . ?
C277_17 C278_17 1.513(9) . ?
C277_17 H237_17 0.9900 . ?
C277_17 H236_17 0.9900 . ?
C278_17 H240_17 0.9809 . ?
C278_17 H239_17 0.9797 . ?
C278_17 H238_17 0.9807 . ?
C279_17 C280_17 1.536(9) . ?
C279_17 H242_17 0.9900 . ?
C279_17 H241_17 0.9900 . ?
C280_17 H245_17 0.9813 . ?
C280_17 H244_17 0.9806 . ?
C280_17 H243_17 0.9783 . ?
C281_17 C282_17 1.535(8) . ?
C281_17 H247_17 0.9900 . ?
C281_17 H246_17 0.9900 . ?
C282_17 H250_17 0.9808 . ?
C282_17 H249_17 0.9813 . ?
C282_17 H248_17 0.9787 . ?
C283_17 C284_17 1.532(9) . ?
C283_17 H252_17 0.9900 . ?
C283_17 H251_17 0.9900 . ?
C284_17 H255_17 0.9795 . ?
C284_17 H254_17 0.9790 . ?
C284_17 H253_17 0.9816 . ?
C285_17 C286_17 1.528(10) . ?
C285_17 H257_17 0.9900 . ?
C285_17 H256_17 0.9900 . ?
C286_17 H260_17 0.9776 . ?
C286_17 H259_17 0.9817 . ?
C286_17 H258_17 0.9816 . ?
Ni8_18 N27_18 1.964(5) . ?
Ni8_18 N25_18 1.968(4) . ?
Ni8_18 N28_18 1.971(5) . ?
Ni8_18 N26_18 1.975(5) . ?
N25_18 C306_18 1.375(7) . ?
N25_18 C289_18 1.376(7) . ?
N26_18 C294_18 1.366(7) . ?
N26_18 C291_18 1.378(7) . ?
N27_18 C299_18 1.370(7) . ?
N27_18 C296_18 1.373(7) . ?
N28_18 C301_18 1.366(7) . ?
N28_18 C304_18 1.376(7) . ?
C287_18 C288_18 1.355(8) . ?
C287_18 C306_18 1.456(8) . ?
C287_18 C307_18 1.494(8) . ?
C288_18 C289_18 1.441(8) . ?
C288_18 C309_18 1.506(8) . ?
C289_18 C290_18 1.382(8) . ?
C290_18 C291_18 1.376(8) . ?
C290_18 H29A_18 0.9500 . ?
C291_18 C292_18 1.459(8) . ?
C292_18 C293_18 1.368(8) . ?
C292_18 C311_18 1.484(8) . ?
C293_18 C294_18 1.451(8) . ?
C293_18 C313_18 1.499(8) . ?
C294_18 C295_18 1.381(8) . ?
C295_18 C296_18 1.387(8) . ?
C295_18 H29B_18 0.9500 . ?
C296_18 C297_18 1.445(8) . ?
C297_18 C298_18 1.357(8) . ?
C297_18 C315_18 1.507(8) . ?
C298_18 C299_18 1.446(8) . ?
C298_18 C317_18 1.491(8) . ?
C299_18 C300_18 1.391(8) . ?
C300_18 C301_18 1.369(8) . ?
C300_18 H30A_18 0.9500 . ?
C301_18 C302_18 1.454(8) . ?
C302_18 C303_18 1.362(8) . ?
C302_18 C319_18 1.491(8) . ?
C303_18 C304_18 1.453(8) . ?
C303_18 C321_18 1.498(8) . ?
C304_18 C305_18 1.384(8) . ?
C305_18 C306_18 1.385(8) . ?
C305_18 H30B_18 0.9500 . ?
C307_18 C308_18 1.517(10) . ?
C307_18 H30C_18 0.9900 . ?
C307_18 H30D_18 0.9900 . ?
C308_18 H30E_18 0.9818 . ?
C308_18 H30F_18 0.9757 . ?
C308_18 H30G_18 0.9796 . ?
C309_18 C310_18 1.539(9) . ?
C309_18 H30H_18 0.9900 . ?
C309_18 H30I_18 0.9900 . ?
C310_18 H31A_18 0.9799 . ?
C310_18 H31B_18 0.9809 . ?
C310_18 H31C_18 0.9804 . ?
C311_18 C312_18 1.528(8) . ?
C311_18 H31D_18 0.9900 . ?
C311_18 H31E_18 0.9900 . ?
C312_18 H31F_18 0.9808 . ?
C312_18 H31G_18 0.9786 . ?
C312_18 H31H_18 0.9791 . ?
C313_18 C314_18 1.543(8) . ?
C313_18 H31I_18 0.9900 . ?
C313_18 H31J_18 0.9900 . ?
C314_18 H31K_18 0.9784 . ?
C314_18 H31L_18 0.9815 . ?
C314_18 H31M_18 0.9818 . ?
C315_18 C316_18 1.529(9) . ?
C315_18 H31N_18 0.9900 . ?
C315_18 H31O_18 0.9900 . ?
C316_18 H31P_18 0.9804 . ?
C316_18 H31Q_18 0.9803 . ?
C316_18 H31R_18 0.9793 . ?
C317_18 C318_18 1.534(9) . ?
C317_18 H31S_18 0.9900 . ?
C317_18 H31T_18 0.9900 . ?
C318_18 H31U_18 0.9794 . ?
C318_18 H31V_18 0.9798 . ?
C318_18 H31W_18 0.9819 . ?
C319_18 C320_18 1.549(9) . ?
C319_18 H31X_18 0.9900 . ?
C319_18 H31Y_18 0.9900 . ?
C320_18 H32A_18 0.9796 . ?
C320_18 H32B_18 0.9810 . ?
C320_18 H32C_18 0.9823 . ?
C321_18 C322_18 1.547(10) . ?
C321_18 H32D_18 0.9900 . ?
C321_18 H32E_18 0.9900 . ?
C322_18 H32F_18 0.9808 . ?
C322_18 H32G_18 0.9811 . ?
C322_18 H32H_18 0.9772 . ?
Ni10_19 N31_19 1.963(5) . ?
Ni10_19 N29_19 1.969(5) . ?
Ni10_19 N30_19 1.976(5) . ?
Ni10_19 N32_19 1.977(5) . ?
N29_19 C324_19 1.363(7) . ?
N29_19 C341_19 1.376(7) . ?
N30_19 C326_19 1.368(7) . ?
N30_19 C329_19 1.380(7) . ?
N31_19 C334_19 1.366(7) . ?
N31_19 C331_19 1.369(7) . ?
N32_19 C336_19 1.361(8) . ?
N32_19 C339_19 1.375(8) . ?
C323_19 C342_19 1.359(9) . ?
C323_19 C324_19 1.443(8) . ?
C323_19 C345_19 1.496(8) . ?
C324_19 C325_19 1.389(8) . ?
C325_19 C326_19 1.380(8) . ?
C325_19 H349_19 0.9500 . ?
C326_19 C327_19 1.447(8) . ?
C327_19 C328_19 1.357(8) . ?
C327_19 C347_19 1.506(9) . ?
C328_19 C329_19 1.444(8) . ?
C328_19 C349_19 1.514(8) . ?
C329_19 C330_19 1.376(8) . ?
C330_19 C331_19 1.387(8) . ?
C330_19 H350_19 0.9500 . ?
C331_19 C332_19 1.444(8) . ?
C332_19 C333_19 1.358(9) . ?
C332_19 C351_19 1.501(8) . ?
C333_19 C334_19 1.449(8) . ?
C333_19 C353_19 1.509(9) . ?
C334_19 C335_19 1.383(8) . ?
C335_19 C336_19 1.386(8) . ?
C335_19 H351_19 0.9500 . ?
C336_19 C337_19 1.454(8) . ?
C337_19 C338_19 1.367(9) . ?
C337_19 C355_19 1.494(9) . ?
C338_19 C339_19 1.443(9) . ?
C338_19 C357_19 1.501(8) . ?
C339_19 C340_19 1.401(8) . ?
C340_19 C341_19 1.382(9) . ?
C340_19 H352_19 0.9500 . ?
C341_19 C342_19 1.449(8) . ?
C342_19 C343_19 1.506(8) . ?
C343_19 C344_19 1.536(9) . ?
C343_19 H310_19 0.9900 . ?
C343_19 H309_19 0.9900 . ?
C344_19 H313_19 0.9794 . ?
C344_19 H312_19 0.9796 . ?
C344_19 H311_19 0.9794 . ?
C345_19 C346_19 1.542(9) . ?
C345_19 H315_19 0.9900 . ?
C345_19 H314_19 0.9900 . ?
C346_19 H318_19 0.9796 . ?
C346_19 H317_19 0.9791 . ?
C346_19 H316_19 0.9808 . ?
C347_19 C348_19 1.538(8) . ?
C347_19 H320_19 0.9900 . ?
C347_19 H319_19 0.9900 . ?
C348_19 H323_19 0.9812 . ?
C348_19 H322_19 0.9784 . ?
C348_19 H321_19 0.9806 . ?
C349_19 C350_19 1.537(9) . ?
C349_19 H325_19 0.9900 . ?
C349_19 H324_19 0.9900 . ?
C350_19 H328_19 0.9802 . ?
C350_19 H327_19 0.9801 . ?
C350_19 H326_19 0.9826 . ?
C351_19 C352_19 1.528(9) . ?
C351_19 H330_19 0.9900 . ?
C351_19 H329_19 0.9900 . ?
C352_19 H333_19 0.9811 . ?
C352_19 H332_19 0.9805 . ?
C352_19 H331_19 0.9796 . ?
C353_19 C354_19 1.528(9) . ?
C353_19 H335_19 0.9900 . ?
C353_19 H334_19 0.9900 . ?
C354_19 H338_19 0.9804 . ?
C354_19 H337_19 0.9799 . ?
C354_19 H336_19 0.9783 . ?
C355_19 C356_19 1.548(9) . ?
C355_19 H340_19 0.9900 . ?
C355_19 H339_19 0.9900 . ?
C356_19 H343_19 0.9794 . ?
C356_19 H342_19 0.9807 . ?
C356_19 H341_19 0.9814 . ?
C357_19 C358_19 1.533(9) . ?
C357_19 H345_19 0.9900 . ?
C357_19 H344_19 0.9900 . ?
C358_19 H348_19 0.9801 . ?
C358_19 H347_19 0.9797 . ?
C358_19 H346_19 0.9783 . ?
Ni1_20 N36_20 1.958(5) . ?
Ni1_20 N33_20 1.959(5) . ?
Ni1_20 N34_20 1.970(5) . ?
Ni1_20 N35_20 1.970(5) . ?
N33_20 C376_20 1.372(7) . ?
N33_20 C359_20 1.376(7) . ?
N34_20 C361_20 1.365(8) . ?
N34_20 C364_20 1.372(7) . ?
N35_20 C369_20 1.364(7) . ?
N35_20 C366_20 1.375(7) . ?
N36_20 C371_20 1.377(7) . ?
N36_20 C374_20 1.385(7) . ?
C359_20 C360_20 1.391(8) . ?
C359_20 C378_20 1.444(8) . ?
C360_20 C361_20 1.390(8) . ?
C360_20 H393_20 0.9500 . ?
C361_20 C362_20 1.456(8) . ?
C362_20 C363_20 1.360(8) . ?
C362_20 C381_20 1.502(8) . ?
C363_20 C364_20 1.461(8) . ?
C363_20 C383_20 1.504(8) . ?
C364_20 C365_20 1.371(8) . ?
C365_20 C366_20 1.391(8) . ?
C365_20 H394_20 0.9500 . ?
C366_20 C367_20 1.444(8) . ?
C367_20 C368_20 1.360(8) . ?
C367_20 C385_20 1.492(8) . ?
C368_20 C369_20 1.443(8) . ?
C368_20 C387_20 1.511(8) . ?
C369_20 C370_20 1.386(8) . ?
C370_20 C371_20 1.387(8) . ?
C370_20 H395_20 0.9500 . ?
C371_20 C372_20 1.450(8) . ?
C372_20 C373_20 1.356(9) . ?
C372_20 C389_20 1.499(8) . ?
C373_20 C374_20 1.444(8) . ?
C373_20 C391_20 1.510(8) . ?
C374_20 C375_20 1.379(8) . ?
C375_20 C376_20 1.392(8) . ?
C375_20 H396_20 0.9500 . ?
C376_20 C377_20 1.442(8) . ?
C377_20 C378_20 1.347(8) . ?
C377_20 C393_20 1.512(8) . ?
C378_20 C379_20 1.493(8) . ?
C379_20 C380_20 1.545(9) . ?
C379_20 H354_20 0.9900 . ?
C379_20 H353_20 0.9900 . ?
C380_20 H357_20 0.9798 . ?
C380_20 H356_20 0.9785 . ?
C380_20 H355_20 0.9814 . ?
C381_20 C382_20 1.536(9) . ?
C381_20 H359_20 0.9900 . ?
C381_20 H358_20 0.9900 . ?
C382_20 H362_20 0.9790 . ?
C382_20 H361_20 0.9817 . ?
C382_20 H360_20 0.9801 . ?
C383_20 C384_20 1.538(9) . ?
C383_20 H364_20 0.9900 . ?
C383_20 H363_20 0.9900 . ?
C384_20 H367_20 0.9798 . ?
C384_20 H366_20 0.9800 . ?
C384_20 H365_20 0.9805 . ?
C385_20 C386_20 1.532(10) . ?
C385_20 H369_20 0.9900 . ?
C385_20 H368_20 0.9900 . ?
C386_20 H372_20 0.9796 . ?
C386_20 H371_20 0.9791 . ?
C386_20 H370_20 0.9808 . ?
C387_20 C388_20 1.531(9) . ?
C387_20 H374_20 0.9900 . ?
C387_20 H373_20 0.9900 . ?
C388_20 H377_20 0.9793 . ?
C388_20 H376_20 0.9786 . ?
C388_20 H375_20 0.9804 . ?
C389_20 C390_20 1.523(9) . ?
C389_20 H379_20 0.9900 . ?
C389_20 H378_20 0.9900 . ?
C390_20 H382_20 0.9805 . ?
C390_20 H381_20 0.9818 . ?
C390_20 H380_20 0.9776 . ?
C391_20 C392_20 1.522(9) . ?
C391_20 H384_20 0.9900 . ?
C391_20 H383_20 0.9900 . ?
C392_20 H387_20 0.9798 . ?
C392_20 H386_20 0.9805 . ?
C392_20 H385_20 0.9791 . ?
C393_20 C394_20 1.539(8) . ?
C393_20 H389_20 0.9900 . ?
C393_20 H388_20 0.9900 . ?
C394_20 H392_20 0.9792 . ?
C394_20 H390_20 0.9805 . ?
C394_20 H391_20 0.9795 . ?
Ni7_21 N37_21 1.956(5) . ?
Ni7_21 N39_21 1.964(5) . ?
Ni7_21 N40_21 1.981(5) . ?
Ni7_21 N38_21 1.985(5) . ?
N37_21 C399_21 1.369(7) . ?
N37_21 C396_21 1.383(7) . ?
N38_21 C401_21 1.357(8) . ?
N38_21 C404_21 1.383(7) . ?
N39_21 C409_21 1.361(7) . ?
N39_21 C406_21 1.381(7) . ?
N40_21 C414_21 1.362(7) . ?
N40_21 C411_21 1.387(7) . ?
C395_21 C396_21 1.380(8) . ?
C395_21 C414_21 1.389(8) . ?
C395_21 H437_21 0.9500 . ?
C396_21 C397_21 1.451(8) . ?
C397_21 C398_21 1.353(9) . ?
C397_21 C415_21 1.499(8) . ?
C398_21 C399_21 1.447(8) . ?
C398_21 C417_21 1.510(8) . ?
C399_21 C400_21 1.388(8) . ?
C400_21 C401_21 1.375(8) . ?
C400_21 H438_21 0.9500 . ?
C401_21 C402_21 1.455(8) . ?
C402_21 C403_21 1.366(9) . ?
C402_21 C419_21 1.493(9) . ?
C403_21 C404_21 1.443(8) . ?
C403_21 C421_21 1.508(8) . ?
C404_21 C405_21 1.364(8) . ?
C405_21 C406_21 1.386(8) . ?
C405_21 H439_21 0.9500 . ?
C406_21 C407_21 1.449(9) . ?
C407_21 C408_21 1.347(8) . ?
C407_21 C423_21 1.508(8) . ?
C408_21 C409_21 1.439(8) . ?
C408_21 C425_21 1.507(8) . ?
C409_21 C410_21 1.401(8) . ?
C410_21 C411_21 1.359(8) . ?
C410_21 H440_21 0.9500 . ?
C411_21 C412_21 1.441(8) . ?
C412_21 C413_21 1.356(8) . ?
C412_21 C427_21 1.512(8) . ?
C413_21 C414_21 1.449(8) . ?
C413_21 C429_21 1.516(8) . ?
C415_21 C416_21 1.541(9) . ?
C415_21 H397_21 0.9900 . ?
C415_21 H398_21 0.9900 . ?
C416_21 H401_21 0.9800 . ?
C416_21 H400_21 0.9799 . ?
C416_21 H399_21 0.9809 . ?
C417_21 C418_21 1.543(9) . ?
C417_21 H403_21 0.9900 . ?
C417_21 H402_21 0.9900 . ?
C418_21 H406_21 0.9787 . ?
C418_21 H405_21 0.9819 . ?
C418_21 H404_21 0.9793 . ?
C419_21 C420_21 1.545(9) . ?
C419_21 H408_21 0.9900 . ?
C419_21 H407_21 0.9900 . ?
C420_21 H411_21 0.9792 . ?
C420_21 H410_21 0.9807 . ?
C420_21 H409_21 0.9819 . ?
C421_21 C422_21 1.530(10) . ?
C421_21 H413_21 0.9900 . ?
C421_21 H412_21 0.9900 . ?
C422_21 H416_21 0.9807 . ?
C422_21 H415_21 0.9797 . ?
C422_21 H414_21 0.9781 . ?
C423_21 C424_21 1.535(10) . ?
C423_21 H418_21 0.9900 . ?
C423_21 H417_21 0.9900 . ?
C424_21 H421_21 0.9806 . ?
C424_21 H420_21 0.9815 . ?
C424_21 H419_21 0.9786 . ?
C425_21 C426_21 1.544(9) . ?
C425_21 H423_21 0.9900 . ?
C425_21 H422_21 0.9900 . ?
C426_21 H426_21 0.9777 . ?
C426_21 H424_21 0.9813 . ?
C426_21 H425_21 0.9826 . ?
C427_21 C428_21 1.535(9) . ?
C427_21 H428_21 0.9900 . ?
C427_21 H427_21 0.9900 . ?
C428_21 H431_21 0.9805 . ?
C428_21 H430_21 0.9794 . ?
C428_21 H429_21 0.9813 . ?
C429_21 C430_21 1.525(9) . ?
C429_21 H433_21 0.9900 . ?
C429_21 H432_21 0.9900 . ?
C430_21 H436_21 0.9796 . ?
C430_21 H435_21 0.9816 . ?
C430_21 H434_21 0.9802 . ?
Ni5_22 N41_22 1.967(5) . ?
Ni5_22 N42_22 1.969(5) . ?
Ni5_22 N44_22 1.970(5) . ?
Ni5_22 N43_22 1.972(5) . ?
N41_22 C434_22 1.377(7) . ?
N41_22 C431_22 1.380(7) . ?
N42_22 C436_22 1.368(7) . ?
N42_22 C439_22 1.377(7) . ?
N43_22 C444_22 1.375(7) . ?
N43_22 C441_22 1.380(7) . ?
N44_22 C446_22 1.361(7) . ?
N44_22 C449_22 1.386(7) . ?
C431_22 C450_22 1.380(8) . ?
C431_22 C432_22 1.450(8) . ?
C432_22 C433_22 1.364(9) . ?
C432_22 C451_22 1.502(8) . ?
C433_22 C434_22 1.438(8) . ?
C433_22 C453_22 1.504(8) . ?
C434_22 C435_22 1.380(8) . ?
C435_22 C436_22 1.395(8) . ?
C435_22 H481_22 0.9500 . ?
C436_22 C437_22 1.435(8) . ?
C437_22 C438_22 1.353(8) . ?
C437_22 C455_22 1.506(8) . ?
C438_22 C439_22 1.442(8) . ?
C438_22 C457_22 1.502(8) . ?
C439_22 C440_22 1.379(8) . ?
C440_22 C441_22 1.386(8) . ?
C440_22 H482_22 0.9500 . ?
C441_22 C442_22 1.447(8) . ?
C442_22 C443_22 1.353(9) . ?
C442_22 C459_22 1.500(8) . ?
C443_22 C444_22 1.458(8) . ?
C443_22 C461_22 1.490(8) . ?
C444_22 C445_22 1.371(8) . ?
C445_22 C446_22 1.384(8) . ?
C445_22 H483_22 0.9500 . ?
C446_22 C447_22 1.441(8) . ?
C447_22 C448_22 1.371(9) . ?
C447_22 C463_22 1.508(8) . ?
C448_22 C449_22 1.445(9) . ?
C448_22 C465_22 1.493(8) . ?
C449_22 C450_22 1.386(8) . ?
C450_22 H484_22 0.9500 . ?
C451_22 C452_22 1.523(9) . ?
C451_22 H442_22 0.9900 . ?
C451_22 H441_22 0.9900 . ?
C452_22 H445_22 0.9809 . ?
C452_22 H444_22 0.9808 . ?
C452_22 H443_22 0.9801 . ?
C453_22 C454_22 1.537(8) . ?
C453_22 H447_22 0.9900 . ?
C453_22 H446_22 0.9900 . ?
C454_22 H450_22 0.9794 . ?
C454_22 H449_22 0.9797 . ?
C454_22 H448_22 0.9784 . ?
C455_22 C456_22 1.543(9) . ?
C455_22 H452_22 0.9900 . ?
C455_22 H451_22 0.9900 . ?
C456_22 H455_22 0.9804 . ?
C456_22 H454_22 0.9801 . ?
C456_22 H453_22 0.9791 . ?
C457_22 C458_22 1.531(9) . ?
C457_22 H457_22 0.9900 . ?
C457_22 H456_22 0.9900 . ?
C458_22 H460_22 0.9818 . ?
C458_22 H459_22 0.9814 . ?
C458_22 H458_22 0.9766 . ?
C459_22 C460_22 1.537(10) . ?
C459_22 H462_22 0.9900 . ?
C459_22 H461_22 0.9900 . ?
C460_22 H465_22 0.9802 . ?
C460_22 H464_22 0.9792 . ?
C460_22 H463_22 0.9810 . ?
C461_22 C462_22 1.536(9) . ?
C461_22 H467_22 0.9900 . ?
C461_22 H466_22 0.9900 . ?
C462_22 H470_22 0.9805 . ?
C462_22 H469_22 0.9794 . ?
C462_22 H468_22 0.9809 . ?
C463_22 C464_22 1.527(9) . ?
C463_22 H472_22 0.9900 . ?
C463_22 H471_22 0.9900 . ?
C464_22 H475_22 0.9797 . ?
C464_22 H474_22 0.9808 . ?
C464_22 H473_22 0.9824 . ?
C465_22 C466_22 1.532(9) . ?
C465_22 H477_22 0.9900 . ?
C465_22 H476_22 0.9900 . ?
C466_22 H480_22 0.9791 . ?
C466_22 H479_22 0.9803 . ?
C466_22 H478_22 0.9799 . ?
Ni6_23 N46_23 1.960(5) . ?
Ni6_23 N47_23 1.968(5) . ?
Ni6_23 N48_23 1.974(5) . ?
Ni6_23 N45_23 1.975(5) . ?
N45_23 C469_23 1.361(7) . ?
N45_23 C486_23 1.377(7) . ?
N46_23 C471_23 1.378(7) . ?
N46_23 C474_23 1.379(7) . ?
N47_23 C476_23 1.383(7) . ?
N47_23 C479_23 1.388(7) . ?
N48_23 C481_23 1.366(7) . ?
N48_23 C484_23 1.382(7) . ?
C467_23 C468_23 1.356(9) . ?
C467_23 C486_23 1.445(8) . ?
C467_23 C487_23 1.506(8) . ?
C468_23 C469_23 1.447(8) . ?
C468_23 C489_23 1.506(8) . ?
C469_23 C470_23 1.383(8) . ?
C470_23 C471_23 1.388(8) . ?
C470_23 H525_23 0.9500 . ?
C471_23 C472_23 1.432(8) . ?
C472_23 C473_23 1.368(8) . ?
C472_23 C491_23 1.515(8) . ?
C473_23 C474_23 1.443(8) . ?
C473_23 C493_23 1.490(8) . ?
C474_23 C475_23 1.392(8) . ?
C475_23 C476_23 1.388(8) . ?
C475_23 H526_23 0.9500 . ?
C476_23 C477_23 1.442(8) . ?
C477_23 C478_23 1.359(8) . ?
C477_23 C495_23 1.508(8) . ?
C478_23 C479_23 1.440(8) . ?
C478_23 C497_23 1.508(8) . ?
C479_23 C480_23 1.365(8) . ?
C480_23 C481_23 1.394(8) . ?
C480_23 H527_23 0.9500 . ?
C481_23 C482_23 1.448(8) . ?
C482_23 C483_23 1.354(8) . ?
C482_23 C499_23 1.500(8) . ?
C483_23 C484_23 1.461(8) . ?
C483_23 C501_23 1.500(8) . ?
C484_23 C485_23 1.374(8) . ?
C485_23 C486_23 1.379(8) . ?
C485_23 H528_23 0.9500 . ?
C487_23 C488_23 1.521(10) . ?
C487_23 H486_23 0.9900 . ?
C487_23 H485_23 0.9900 . ?
C488_23 H489_23 0.9804 . ?
C488_23 H488_23 0.9832 . ?
C488_23 H487_23 0.9776 . ?
C489_23 C490_23 1.547(9) . ?
C489_23 H491_23 0.9900 . ?
C489_23 H490_23 0.9900 . ?
C490_23 H494_23 0.9801 . ?
C490_23 H493_23 0.9803 . ?
C490_23 H492_23 0.9796 . ?
C491_23 C492_23 1.524(9) . ?
C491_23 H496_23 0.9900 . ?
C491_23 H495_23 0.9900 . ?
C492_23 H499_23 0.9797 . ?
C492_23 H498_23 0.9796 . ?
C492_23 H497_23 0.9809 . ?
C493_23 C494_23 1.524(9) . ?
C493_23 H501_23 0.9900 . ?
C493_23 H500_23 0.9900 . ?
C494_23 H504_23 0.9796 . ?
C494_23 H503_23 0.9799 . ?
C494_23 H502_23 0.9801 . ?
C495_23 C496_23 1.518(8) . ?
C495_23 H506_23 0.9900 . ?
C495_23 H505_23 0.9900 . ?
C496_23 H509_23 0.9821 . ?
C496_23 H508_23 0.9797 . ?
C496_23 H507_23 0.9804 . ?
C497_23 C498_23 1.543(8) . ?
C497_23 H511_23 0.9900 . ?
C497_23 H510_23 0.9900 . ?
C498_23 H514_23 0.9797 . ?
C498_23 H513_23 0.9807 . ?
C498_23 H512_23 0.9795 . ?
C499_23 C500_23 1.533(9) . ?
C499_23 H516_23 0.9900 . ?
C499_23 H515_23 0.9900 . ?
C500_23 H519_23 0.9792 . ?
C500_23 H518_23 0.9800 . ?
C500_23 H517_23 0.9815 . ?
C501_23 C502_23 1.533(10) . ?
C501_23 H521_23 0.9900 . ?
C501_23 H520_23 0.9900 . ?
C502_23 H524_23 0.9791 . ?
C502_23 H523_23 0.9784 . ?
C502_23 H522_23 0.9806 . ?
C503 C509 1.391(10) . ?
C503 C504 1.398(10) . ?
C503 C510 1.491(10) . ?
C504 C505 1.393(10) . ?
C504 H50A 0.9500 . ?
C505 C506 1.391(10) . ?
C505 H50B 0.9500 . ?
C506 C508 1.397(10) . ?
C506 C507 1.487(10) . ?
C507 H50C 0.9792 . ?
C507 H50D 0.9803 . ?
C507 H50E 0.9799 . ?
C508 C509 1.386(10) . ?
C508 H50F 0.9500 . ?
C509 H50G 0.9500 . ?
C510 H51A 0.9801 . ?
C510 H51B 0.9800 . ?
C510 H51C 0.9802 . ?
C511 C512 1.399(10) . ?
C511 C517 1.406(10) . ?
C511 C518 1.493(11) . ?
C512 C513 1.372(11) . ?
C512 H51D 0.9500 . ?
C513 C514 1.412(10) . ?
C513 H51E 0.9500 . ?
C514 C516 1.378(10) . ?
C514 C515 1.501(11) . ?
C515 H51F 0.9804 . ?
C515 H51G 0.9793 . ?
C515 H51H 0.9802 . ?
C516 C517 1.396(11) . ?
C516 H51I 0.9500 . ?
C517 H51J 0.9500 . ?
C518 H51K 0.9803 . ?
C518 H51L 0.9811 . ?
C518 H51M 0.9800 . ?
C519 C525 1.383(11) . ?
C519 C520 1.389(11) . ?
C519 C526 1.517(13) . ?
C520 C521 1.372(12) . ?
C520 H52A 0.9500 . ?
C521 C522 1.406(11) . ?
C521 H52B 0.9500 . ?
C522 C524 1.375(11) . ?
C522 C523 1.498(12) . ?
C523 H52C 0.9783 . ?
C523 H52D 0.9805 . ?
C523 H52E 0.9801 . ?
C524 C525 1.412(11) . ?
C524 H52F 0.9500 . ?
C525 H52G 0.9500 . ?
C526 H52H 0.9795 . ?
C526 H52I 0.9794 . ?
C526 H52J 0.9811 . ?
C527 C533 1.393(10) . ?
C527 C528 1.400(10) . ?
C527 C534 1.489(11) . ?
C528 C529 1.384(11) . ?
C528 H52K 0.9500 . ?
C529 C530 1.391(10) . ?
C529 H52L 0.9500 . ?
C530 C532 1.388(10) . ?
C530 C531 1.506(11) . ?
C531 H53A 0.9820 . ?
C531 H53B 0.9780 . ?
C531 H53C 0.9813 . ?
C532 C533 1.387(11) . ?
C532 H53D 0.9500 . ?
C533 H53E 0.9500 . ?
C534 H53F 0.9793 . ?
C534 H53G 0.9794 . ?
C534 H53H 0.9806 . ?
C535 C536 1.371(12) . ?
C535 C541 1.386(11) . ?
C535 C542 1.514(13) . ?
C536 C537 1.407(13) . ?
C536 H53I 0.9500 . ?
C537 C538 1.375(11) . ?
C537 H53J 0.9500 . ?
C538 C540 1.394(11) . ?
C538 C539 1.503(12) . ?
C539 H53K 0.9798 . ?
C539 H53L 0.9806 . ?
C539 H53M 0.9787 . ?
C540 C541 1.391(11) . ?
C540 H54A 0.9500 . ?
C541 H54B 0.9500 . ?
C542 H54C 0.9805 . ?
C542 H54D 0.9836 . ?
C542 H54E 0.9811 . ?
C543 C549 1.393(9) . ?
C543 C544 1.397(10) . ?
C543 C550 1.485(11) . ?
C544 C545 1.376(10) . ?
C544 H54F 0.9500 . ?
C545 C546 1.395(10) . ?
C545 H54G 0.9500 . ?
C546 C548 1.409(10) . ?
C546 C547 1.508(11) . ?
C547 H54H 0.9789 . ?
C547 H54I 0.9807 . ?
C547 H54J 0.9788 . ?
C548 C549 1.385(11) . ?
C548 H54K 0.9500 . ?
C549 H54L 0.9500 . ?
C550 H55A 0.9808 . ?
C550 H55B 0.9796 . ?
C550 H55C 0.9816 . ?
C551 C552 1.375(12) . ?
C551 C557 1.404(11) . ?
C551 C558 1.505(14) . ?
C552 C553 1.380(12) . ?
C552 H55D 0.9500 . ?
C553 C554 1.396(11) . ?
C553 H55E 0.9500 . ?
C554 C556 1.395(12) . ?
C554 C555 1.496(13) . ?
C555 H55F 0.9784 . ?
C555 H55G 0.9813 . ?
C555 H55H 0.9804 . ?
C556 C557 1.368(12) . ?
C556 H55I 0.9500 . ?
C557 H55J 0.9500 . ?
C558 H55K 0.9800 . ?
C558 H55L 0.9817 . ?
C558 H55M 0.9807 . ?
C559 C560 1.395(10) . ?
C559 C565 1.395(10) . ?
C559 C566 1.501(11) . ?
C560 C561 1.386(11) . ?
C560 H56A 0.9500 . ?
C561 C562 1.407(10) . ?
C561 H56B 0.9500 . ?
C562 C563 1.387(11) . ?
C562 C564 1.511(11) . ?
C563 C565 1.380(11) . ?
C563 H56C 0.9500 . ?
C564 H56D 0.9800 . ?
C564 H56E 0.9800 . ?
C564 H56F 0.9790 . ?
C565 H56G 0.9500 . ?
C566 H56H 0.9798 . ?
C566 H56I 0.9805 . ?
C566 H56J 0.9800 . ?
C567 C573 1.378(12) . ?
C567 C568 1.381(11) . ?
C567 C574 1.505(12) . ?
C568 C569 1.391(12) . ?
C568 H56K 0.9500 . ?
C569 C570 1.389(11) . ?
C569 H56L 0.9500 . ?
C570 C572 1.371(11) . ?
C570 C571 1.512(12) . ?
C571 H57A 0.9812 . ?
C571 H57B 0.9819 . ?
C571 H57C 0.9835 . ?
C572 C573 1.380(12) . ?
C572 H57D 0.9500 . ?
C573 H57E 0.9500 . ?
C574 H57F 0.9789 . ?
C574 H57G 0.9807 . ?
C574 H57H 0.9835 . ?
C575 C576 1.360(11) . ?
C575 C581 1.403(12) . ?
C575 C582 1.505(13) . ?
C576 C577 1.389(12) . ?
C576 H57I 0.9500 . ?
C577 C578 1.383(11) . ?
C577 H57J 0.9500 . ?
C578 C580 1.374(11) . ?
C578 C579 1.524(13) . ?
C579 H57K 0.9821 . ?
C579 H57L 0.9804 . ?
C579 H57M 0.9796 . ?
C580 C581 1.372(12) . ?
C580 H58A 0.9500 . ?
C581 H58B 0.9500 . ?
C582 H58C 0.9786 . ?
C582 H58D 0.9842 . ?
C582 H58E 0.9772 . ?
C583 C584 1.392(10) . ?
C583 C589 1.399(10) . ?
C583 C590 1.502(11) . ?
C584 C585 1.382(11) . ?
C584 H58F 0.9500 . ?
C585 C586 1.412(10) . ?
C585 H58G 0.9500 . ?
C586 C588 1.388(10) . ?
C586 C587 1.496(11) . ?
C587 H58H 0.9803 . ?
C587 H58I 0.9800 . ?
C587 H58J 0.9797 . ?
C588 C589 1.375(11) . ?
C588 H58K 0.9500 . ?
C589 H58L 0.9500 . ?
C590 H59A 0.9805 . ?
C590 H59B 0.9806 . ?
C590 H59C 0.9797 . ?
C591 C597 1.395(11) . ?
C591 C592 1.400(14) . ?
C591 C598 1.501(14) . ?
C592 C593 1.378(15) . ?
C592 H59D 0.9500 . ?
C593 C594 1.372(14) . ?
C593 H59E 0.9500 . ?
C594 C596 1.396(11) . ?
C594 C595 1.515(14) . ?
C595 H59F 0.9800 . ?
C595 H59G 0.9800 . ?
C595 H59H 0.9800 . ?
C596 C597 1.376(12) . ?
C596 H59I 0.9500 . ?
C597 H59J 0.9500 . ?
C598 H59K 0.9801 . ?
C598 H59L 0.9815 . ?
C598 H59M 0.9819 . ?
C599 C605 1.379(11) . ?
C599 C600 1.394(11) . ?
C599 C606 1.509(13) . ?
C600 C601 1.408(12) . ?
C600 H60A 0.9500 . ?
C601 C602 1.386(11) . ?
C601 H60B 0.9500 . ?
C602 C604 1.376(11) . ?
C602 C603 1.504(12) . ?
C603 H60C 0.9812 . ?
C603 H60D 0.9792 . ?
C603 H60E 0.9794 . ?
C604 C605 1.385(12) . ?
C604 H60F 0.9500 . ?
C605 H60G 0.9500 . ?
C606 H60H 0.9789 . ?
C606 H60I 0.9810 . ?
C606 H60J 0.9791 . ?
C607 C608 1.391(10) . ?
C607 C613 1.392(10) . ?
C607 C614 1.525(10) . ?
C608 C609 1.395(11) . ?
C608 H60K 0.9500 . ?
C609 C610 1.379(11) . ?
C609 H60L 0.9500 . ?
C610 C612 1.393(10) . ?
C610 C611 1.491(11) . ?
C611 H61A 0.9790 . ?
C611 H61B 0.9801 . ?
C611 H61C 0.9827 . ?
C612 C613 1.386(10) . ?
C612 H61D 0.9500 . ?
C613 H61E 0.9500 . ?
C614 H61F 0.9791 . ?
C614 H61G 0.9819 . ?
C614 H61H 0.9799 . ?
C615 C621 1.383(12) . ?
C615 C616 1.386(13) . ?
C615 C622 1.538(16) . ?
C616 C617 1.381(14) . ?
C616 H61I 0.9500 . ?
C617 C618 1.366(12) . ?
C617 H61J 0.9500 . ?
C618 C620 1.394(13) . ?
C618 C619 1.490(15) . ?
C619 H61K 0.9795 . ?
C619 H61L 0.9800 . ?
C619 H61M 0.9820 . ?
C620 C621 1.380(13) . ?
C620 H62A 0.9500 . ?
C621 H62B 0.9500 . ?
C622 H62C 0.9821 . ?
C622 H62D 0.9788 . ?
C622 H62E 0.9849 . ?
C623 C629 1.388(10) . ?
C623 C624 1.405(10) . ?
C623 C630 1.494(11) . ?
C624 C625 1.384(10) . ?
C624 H62F 0.9500 . ?
C625 C626 1.368(9) . ?
C625 H62G 0.9500 . ?
C626 C628 1.392(10) . ?
C626 C627 1.519(10) . ?
C627 H62H 0.9804 . ?
C627 H62I 0.9796 . ?
C627 H62J 0.9830 . ?
C628 C629 1.385(10) . ?
C628 H62K 0.9500 . ?
C629 H62L 0.9500 . ?
C630 H63A 0.9841 . ?
C630 H63B 0.9828 . ?
C630 H63C 0.9780 . ?
C631 C637 1.380(12) . ?
C631 C632 1.393(11) . ?
C631 C638 1.488(13) . ?
C632 C633 1.385(12) . ?
C632 H63D 0.9500 . ?
C633 C634 1.398(11) . ?
C633 H63E 0.9500 . ?
C634 C636 1.386(13) . ?
C634 C635 1.501(14) . ?
C635 H63F 0.9782 . ?
C635 H63G 0.9822 . ?
C635 H63H 0.9821 . ?
C636 C637 1.376(14) . ?
C636 H63I 0.9500 . ?
C637 H63J 0.9500 . ?
C638 H63K 0.9813 . ?
C638 H63L 0.9821 . ?
C638 H63M 0.9806 . ?
C639 C645 1.392(11) . ?
C639 C640 1.408(11) . ?
C639 C646 1.483(12) . ?
C640 C641 1.376(10) . ?
C640 H640 0.9500 . ?
C641 C642 1.386(11) . ?
C641 H641 0.9500 . ?
C642 C644 1.381(12) . ?
C642 C643 1.504(12) . ?
C643 H64A 0.9800 . ?
C643 H64B 0.9800 . ?
C643 H64C 0.9800 . ?
C644 C645 1.349(12) . ?
C644 H644 0.9500 . ?
C645 H645 0.9500 . ?
C646 H64D 0.9800 . ?
C646 H64E 0.9800 . ?
C646 H64F 0.9800 . ?
